data_1559956
loop_
_publ_author_name
'Liu, Xu'
'Yao, Guo'
'Cheng, Xinglian'
'Xu, Jiayu'
'Cai, Xiao'
'Hu, Weigang'
'Xu, Wen Wu'
'Zhang, Chunfeng'
'Zhu, Yan'

_publ_section_title
;
 Cd-driven surface reconstruction and photodynamics in gold nanoclusters
;
_journal_issue 9
_journal_name_full 'Chemical Science'
_journal_page_first 3290
_journal_page_last 3294
_journal_paper_doi 10.1039/D0SC05163B
_journal_volume 12
_journal_year 2021
_chemical_formula_sum 'C240 H270 Au38 Cd4 S30'
_chemical_formula_weight 12050.67
_space_group_crystal_system triclinic
_space_group_IT_number 2
_space_group_name_Hall '-P 1'
_space_group_name_H-M_alt 'P -1'
_atom_sites_solution_hydrogens geom
_audit_creation_method SHELXL-2018/3
_audit_update_record
;
2020-08-08 deposited with the CCDC.	2021-01-05 downloaded from the CCDC.
;
_cell_angle_alpha 78.898(3)
_cell_angle_beta 74.680(3)
_cell_angle_gamma 79.183(3)
_cell_formula_units_Z 6
_cell_length_a 35.243(3)
_cell_length_b 36.193(3)
_cell_length_c 46.321(4)
_cell_measurement_reflns_used 9462
_cell_measurement_temperature 296(2)
_cell_measurement_theta_max 25.94
_cell_measurement_theta_min 2.20
_cell_volume 55332(8)
_computing_structure_refinement 'SHELXL-2018/3 (Sheldrick, 2018)'
_diffrn_ambient_temperature 296(2)
_diffrn_measured_fraction_theta_full 0.993
_diffrn_measured_fraction_theta_max 0.991
_diffrn_measurement_device_type 'BRUKER D8 VENTURE PHOTON II'
_diffrn_radiation_type MoK\a
_diffrn_radiation_wavelength 0.71073
_diffrn_reflns_av_R_equivalents 0.0661
_diffrn_reflns_av_unetI/netI 0.1216
_diffrn_reflns_Laue_measured_fraction_full 0.993
_diffrn_reflns_Laue_measured_fraction_max 0.991
_diffrn_reflns_limit_h_max 42
_diffrn_reflns_limit_h_min -42
_diffrn_reflns_limit_k_max 40
_diffrn_reflns_limit_k_min -43
_diffrn_reflns_limit_l_max 55
_diffrn_reflns_limit_l_min -55
_diffrn_reflns_number 432873
_diffrn_reflns_point_group_measured_fraction_full 0.993
_diffrn_reflns_point_group_measured_fraction_max 0.991
_diffrn_reflns_theta_full 25.242
_diffrn_reflns_theta_max 25.290
_diffrn_reflns_theta_min 1.933
_exptl_absorpt_coefficient_mu 15.470
_exptl_absorpt_correction_T_max 0.0962
_exptl_absorpt_correction_T_min 0.0310
_exptl_absorpt_correction_type multi-scan
_exptl_absorpt_process_details
;
 SADABS 2016/2: Krause, L., Herbst-Irmer, R., Sheldrick G.M. & Stalke D.,
 J. Appl. Cryst. 48 (2015) 3-10
;
_exptl_crystal_density_diffrn 2.170
_exptl_crystal_description block
_exptl_crystal_F_000 32304
_exptl_crystal_size_max 0.200
_exptl_crystal_size_mid 0.100
_exptl_crystal_size_min 0.100
_refine_diff_density_max 2.907
_refine_diff_density_min -2.697
_refine_diff_density_rms 0.222
_refine_ls_extinction_method none
_refine_ls_goodness_of_fit_ref 0.953
_refine_ls_hydrogen_treatment constr
_refine_ls_matrix_type full
_refine_ls_number_parameters 9099
_refine_ls_number_reflns 199500
_refine_ls_number_restraints 109786
_refine_ls_restrained_S_all 0.870
_refine_ls_R_factor_all 0.1086
_refine_ls_R_factor_gt 0.0551
_refine_ls_shift/su_max 0.062
_refine_ls_shift/su_mean 0.001
_refine_ls_structure_factor_coef Fsqd
_refine_ls_weighting_details 'w=1/[\s^2^(Fo^2^)+(0.0800P)^2^+9.0000P] where P=(Fo^2^+2Fc^2^)/3'
_refine_ls_weighting_scheme calc
_refine_ls_wR_factor_gt 0.1486
_refine_ls_wR_factor_ref 0.1750
_reflns_Friedel_coverage 0.000
_reflns_number_gt 110274
_reflns_number_total 199500
_reflns_threshold_expression 'I > 2\s(I)'
_cod_data_source_file d0sc05163b2.cif
_cod_data_source_block 20200323zhuya_lx_0m_sq
_cod_depositor_comments 'Adding full bibliography for 1559955--1559956.cif.'
_cod_original_cell_volume 55331(8)
_cod_database_code 1559956
_shelx_shelxl_version_number 2018/3
_shelx_space_group_comment
;
The symmetry employed for this shelxl refinement is uniquely defined
by the following loop, which should always be used as a source of
symmetry information in preference to the above space-group names.
They are only intended as comments.
;
_shelx_estimated_absorpt_t_min 0.148
_shelx_estimated_absorpt_t_max 0.307

loop_
_space_group_symop_operation_xyz
'x, y, z'
'-x, -y, -z'

loop_
_atom_site_label
_atom_site_type_symbol
_atom_site_fract_x
_atom_site_fract_y
_atom_site_fract_z
_atom_site_U_iso_or_equiv
_atom_site_adp_type
_atom_site_occupancy
_atom_site_site_symmetry_order
_atom_site_calc_flag
_atom_site_refinement_flags_posn
_atom_site_refinement_flags_adp
_atom_site_refinement_flags_occupancy
_atom_site_disorder_assembly
_atom_site_disorder_group
Au1 Au 0.50680(2) 0.26300(2) 0.81631(2) 0.04399(15) Uani 1 1 d . . . . .
Au2 Au 0.55333(2) 0.17860(2) 0.36499(2) 0.04736(16) Uani 1 1 d . . . . .
Au3 Au 0.56019(2) 0.26080(2) 0.30939(2) 0.04674(16) Uani 1 1 d . . . . .
Au4 Au 0.60553(2) 0.21806(2) 0.80447(2) 0.04743(16) Uani 1 1 d . . . . .
Au5 Au 0.57298(2) 0.28439(2) 0.77175(2) 0.04691(16) Uani 1 1 d . . . . .
Au6 Au 0.51146(2) 0.26809(2) 0.75395(2) 0.04765(16) Uani 1 1 d . U . . .
Au7 Au 0.53894(2) 0.19576(2) 0.78826(2) 0.04663(16) Uani 1 1 d . . . . .
Au8 Au 0.45505(2) 0.22052(2) 0.79338(2) 0.04792(16) Uani 1 1 d . U . . .
Au9 Au 0.56189(2) 0.25437(2) 0.37113(2) 0.04887(17) Uani 1 1 d . . . . .
Au10 Au 0.49194(2) 0.22714(2) 0.34170(2) 0.04939(17) Uani 1 1 d . . . . .
Au11 Au 0.49706(2) 0.22215(2) 0.40439(2) 0.04973(17) Uani 1 1 d . U . . .
Au12 Au 0.60432(2) 0.21481(2) 0.74557(2) 0.04962(17) Uani 1 1 d . U . . .
Au13 Au 0.50157(2) 0.33224(2) 0.78131(2) 0.04771(16) Uani 1 1 d . U . . .
Au14 Au 0.56952(2) 0.32948(2) 0.33577(2) 0.04825(16) Uani 1 1 d . U . . .
Au15 Au 0.57155(2) 0.28489(2) 0.83271(2) 0.04910(16) Uani 1 1 d . . . . .
Au16 Au 0.66071(2) 0.25901(2) 0.74989(2) 0.05067(17) Uani 1 1 d . U . . .
Au17 Au 0.49575(2) 0.33345(2) 0.84767(2) 0.05001(17) Uani 1 1 d . U . . .
Au18 Au 0.49584(2) 0.29898(2) 0.34782(2) 0.04913(17) Uani 1 1 d . U . . .
Au19 Au 0.62086(2) 0.21089(2) 0.33248(2) 0.05143(17) Uani 1 1 d . . . . .
Au20 Au 0.53921(2) 0.19656(2) 0.84856(2) 0.04874(16) Uani 1 1 d . . . . .
Au21 Au 0.50534(2) 0.25628(2) 0.87840(2) 0.05194(17) Uani 1 1 d . U . . .
Au22 Au 0.49010(2) 0.28310(2) 0.29235(2) 0.05008(17) Uani 1 1 d . U . . .
Au23 Au 0.60993(2) 0.14900(2) 0.78856(2) 0.05316(17) Uani 1 1 d . U . . .
Au24 Au 0.60591(2) 0.22181(2) 0.86364(2) 0.05236(17) Uani 1 1 d . U . . .
Au25 Au 0.42185(2) 0.30317(2) 0.82699(2) 0.05181(17) Uani 1 1 d . U . . .
Au26 Au 0.46866(2) 0.16153(2) 0.38858(2) 0.05400(18) Uani 1 1 d . U . . .
Au27 Au 0.55319(2) 0.18671(2) 0.30206(2) 0.05273(17) Uani 1 1 d . . . . .
Au28 Au 0.61746(2) 0.14600(2) 0.84963(2) 0.05275(17) Uani 1 1 d . U . . .
Au29 Au 0.62410(2) 0.29140(2) 0.36640(2) 0.05403(18) Uani 1 1 d . U . . .
Au30 Au 0.55597(2) 0.24399(2) 0.24765(2) 0.05483(18) Uani 1 1 d . U . . .
Au31 Au 0.45789(2) 0.21845(2) 0.85817(2) 0.05265(18) Uani 1 1 d . U . . .
Au32 Au 0.52981(2) 0.12481(2) 0.34259(2) 0.05345(18) Uani 1 1 d . U . . .
Au33 Au 0.49725(2) 0.16720(2) 0.75774(2) 0.05346(18) Uani 1 1 d . U . . .
Au34 Au 0.63412(2) 0.14115(2) 0.37692(2) 0.05524(18) Uani 1 1 d . U . . .
Au35 Au 0.56091(2) 0.23571(2) 0.62358(2) 0.05516(18) Uani 1 1 d . U . . .
Au36 Au 0.55557(2) 0.40075(2) 0.36576(2) 0.05428(18) Uani 1 1 d . U . . .
Au37 Au 0.54906(2) 0.31875(2) 0.39715(2) 0.05434(18) Uani 1 1 d . U . . .
Au38 Au 0.57281(2) 0.19446(2) 0.41468(2) 0.05548(18) Uani 1 1 d . U . . .
Au39 Au 0.48281(2) 0.15126(2) 0.81995(2) 0.05379(18) Uani 1 1 d . U . . .
Au40 Au 0.55609(2) 0.15295(2) 0.89912(2) 0.05738(19) Uani 1 1 d . U . . .
Au41 Au 0.61381(2) 0.30053(2) 0.71329(2) 0.05241(17) Uani 1 1 d . U . . .
Au42 Au 0.63405(2) 0.28050(2) 0.29860(2) 0.05639(19) Uani 1 1 d . U . . .
Au43 Au 0.48885(2) 0.41298(2) 0.80759(2) 0.05427(18) Uani 1 1 d . U . . .
Au44 Au 0.62483(2) 0.21980(2) 0.27252(2) 0.05635(18) Uani 1 1 d . U . . .
Au45 Au 0.65205(2) 0.26447(2) 0.81296(2) 0.05567(18) Uani 1 1 d . U . . .
Au46 Au 0.62962(2) 0.32995(2) 0.75931(2) 0.05665(19) Uani 1 1 d . U . . .
Au47 Au 0.61035(2) 0.13656(2) 0.32355(2) 0.05502(18) Uani 1 1 d . U . . .
Au48 Au 0.40701(2) 0.18558(2) 0.76350(2) 0.05628(18) Uani 1 1 d . U . . .
Au49 Au 0.56116(2) 0.35949(2) 0.80892(2) 0.05471(18) Uani 1 1 d . U . . .
Au50 Au 0.69113(2) 0.17878(2) 0.79453(2) 0.05747(18) Uani 1 1 d . U . . .
Au51 Au 0.70602(2) 0.29254(2) 0.68663(2) 0.05595(18) Uani 1 1 d . U . . .
Au52 Au 0.64872(2) 0.35826(2) 0.32255(2) 0.05688(19) Uani 1 1 d . U . . .
Au53 Au 0.55055(2) 0.12004(2) 0.85097(2) 0.05695(18) Uani 1 1 d . U . . .
Au54 Au 0.56572(2) 0.32932(2) 0.26259(2) 0.05716(19) Uani 1 1 d . U . . .
Au55 Au 0.48552(2) 0.39611(2) 0.88743(2) 0.05698(18) Uani 1 1 d . U . . .
Au56 Au 0.71195(2) 0.31660(2) 0.75580(2) 0.05885(19) Uani 1 1 d . U . . .
Au57 Au 0.62021(2) 0.06664(2) 0.83295(2) 0.06020(19) Uani 1 1 d . U . . .
Au58 Au 0.55036(2) 0.10600(2) 0.40961(2) 0.05905(19) Uani 1 1 d . U . . .
Au59 Au 0.43522(2) 0.10204(2) 0.36475(2) 0.0594(2) Uani 1 1 d . U . . .
Au60 Au 0.65702(2) 0.20786(2) 0.37765(2) 0.06022(19) Uani 1 1 d . U . . .
Au61 Au 0.37927(2) 0.15776(2) 0.42063(2) 0.0615(2) Uani 1 1 d . U . . .
Au62 Au 0.62543(2) 0.08517(2) 0.90449(2) 0.06137(19) Uani 1 1 d . U . . .
Au63 Au 0.55908(2) 0.33810(2) 0.86951(2) 0.0618(2) Uani 1 1 d . U . . .
Au64 Au 0.47953(2) 0.26800(2) 0.22445(2) 0.0624(2) Uani 1 1 d . U . . .
Au65 Au 0.44829(2) 0.17655(2) 0.33531(2) 0.0623(2) Uani 1 1 d . U . . .
Au66 Au 0.49383(2) 0.20512(2) 0.27225(2) 0.0637(2) Uani 1 1 d . U . . .
Au67 Au 0.39694(2) 0.17097(2) 0.83942(2) 0.0643(2) Uani 1 1 d . U . . .
Au68 Au 0.69247(2) 0.16677(2) 0.33011(2) 0.0637(2) Uani 1 1 d . U . . .
Au72 Au 0.66038(2) 0.15287(2) 0.43109(2) 0.0665(2) Uani 1 1 d . U . . .
Au73 Au 0.55601(3) 0.23485(2) 0.99800(2) 0.0714(2) Uani 1 1 d . U . . .
Au74 Au 0.41722(2) 0.22542(2) 0.37776(2) 0.0698(2) Uani 1 1 d . U . . .
Au76 Au 0.56830(3) 0.21798(2) 0.18575(2) 0.0707(2) Uani 1 1 d . U . . .
Au79 Au 0.72256(2) 0.10087(2) 0.37544(2) 0.0714(2) Uani 1 1 d . U . . .
Au82 Au 0.36944(3) 0.33995(2) 0.46369(2) 0.0782(3) Uani 1 1 d . U . . .
Au95 Au 0.56720(3) 0.16814(2) 0.24612(2) 0.0852(3) Uani 1 1 d . U . . .
Au1K Au 0.74676(3) 0.09037(3) 0.21766(2) 0.1052(3) Uani 1 1 d . U . . .
Cd1 Cd 0.62718(4) 0.25620(4) 0.66139(3) 0.0543(3) Uani 1 1 d . U . . .
Cd2 Cd 0.49328(4) 0.21432(4) 0.69220(3) 0.0548(3) Uani 1 1 d . U . . .
Cd3 Cd 0.46284(4) 0.36206(4) 0.41474(3) 0.0600(4) Uani 1 1 d . U . . .
Cd4 Cd 0.52643(4) 0.30976(4) 0.93959(3) 0.0641(4) Uani 1 1 d . U . . .
Cd5 Cd 0.59064(5) 0.16939(4) 0.94716(3) 0.0646(4) Uani 1 1 d . U . . .
Cd6 Cd 0.38386(5) 0.25385(4) 0.43955(3) 0.0746(5) Uani 1 1 d . U . . .
Cd7 Cd 0.72645(4) 0.10032(5) 0.29479(3) 0.0722(4) Uani 1 1 d . U . . .
Cd10 Cd 0.65596(6) 0.15330(5) 0.20812(3) 0.0940(6) Uani 1 1 d . U . . .
Au1O Au 0.81822(2) 0.50467(3) 0.39632(2) 0.0731(2) Uani 1 1 d . U . . .
Au1N Au 0.89472(3) 0.69020(3) 0.37450(2) 0.0902(3) Uani 1 1 d . U . . .
Au69 Au 1.08570(4) 0.53035(5) 0.23625(4) 0.0828(5) Uani 0.812(2) 1 d D U P A 1
Au70 Au 1.04979(4) 0.44725(5) 0.25446(4) 0.0772(4) Uani 0.812(2) 1 d D U P A 1
Au71 Au 1.00025(4) 0.52746(4) 0.24612(3) 0.0607(4) Uani 0.812(2) 1 d D U P A 1
Au75 Au 1.01810(5) 0.47956(5) 0.20237(4) 0.0778(4) Uani 0.812(2) 1 d D U P A 1
Au77 Au 0.96348(5) 0.46225(5) 0.26210(4) 0.0683(4) Uani 0.812(2) 1 d D U P A 1
Au78 Au 1.01761(4) 0.61256(4) 0.22771(3) 0.0658(4) Uani 0.812(2) 1 d D U P A 1
Au80 Au 1.09398(5) 0.36433(6) 0.25234(6) 0.1325(7) Uani 0.812(2) 1 d D U P A 1
Au81 Au 0.95509(4) 0.53495(5) 0.20174(3) 0.0640(4) Uani 0.812(2) 1 d D U P A 1
Au83 Au 1.03123(5) 0.55581(5) 0.18806(4) 0.0729(4) Uani 0.812(2) 1 d D U P A 1
Au84 Au 0.91836(5) 0.46463(5) 0.22267(4) 0.0681(4) Uani 0.812(2) 1 d D U P A 1
Au85 Au 1.00697(5) 0.39457(5) 0.25010(4) 0.0954(5) Uani 0.812(2) 1 d D U P A 1
Au86 Au 1.02405(4) 0.50172(5) 0.29872(4) 0.0656(4) Uani 0.812(2) 1 d D U P A 1
Au87 Au 0.89954(4) 0.52195(4) 0.25922(3) 0.0546(3) Uani 0.812(2) 1 d D U P A 1
Au88 Au 0.99883(5) 0.41995(6) 0.30488(5) 0.0807(5) Uani 0.812(2) 1 d D U P A 1
Au89 Au 0.96617(4) 0.63340(5) 0.19199(3) 0.0694(4) Uani 0.812(2) 1 d D U P A 1
Au90 Au 1.07796(7) 0.41374(6) 0.31249(6) 0.1116(6) Uani 0.812(2) 1 d D U P A 1
Au91 Au 0.94853(4) 0.65786(5) 0.24758(3) 0.0707(4) Uani 0.812(2) 1 d D U P A 1
Au92 Au 0.93755(4) 0.58729(4) 0.24305(4) 0.0594(4) Uani 0.812(2) 1 d D U P A 1
Au93 Au 1.04414(5) 0.64991(5) 0.16197(3) 0.0826(5) Uani 0.812(2) 1 d D U P A 1
Au94 Au 0.88576(5) 0.45009(5) 0.28533(4) 0.0633(4) Uani 0.812(2) 1 d D U P A 1
Au96 Au 1.02450(4) 0.69877(5) 0.22400(3) 0.0763(4) Uani 0.812(2) 1 d D U P A 1
Au97 Au 0.87131(5) 0.53370(5) 0.20150(4) 0.0597(4) Uani 0.812(2) 1 d D U P A 1
Au98 Au 0.94366(4) 0.51435(5) 0.30389(3) 0.0591(4) Uani 0.812(2) 1 d D U P A 1
Au99 Au 0.98243(5) 0.57585(4) 0.28869(3) 0.0601(4) Uani 0.812(2) 1 d D U P A 1
Au1A Au 0.90944(4) 0.59350(4) 0.17552(4) 0.0622(4) Uani 0.812(2) 1 d D U P A 1
Au1B Au 0.93231(5) 0.52534(5) 0.15223(4) 0.0637(4) Uani 0.812(2) 1 d D U P A 1
Au1C Au 1.00316(6) 0.36351(7) 0.12669(5) 0.1478(9) Uani 0.812(2) 1 d D U P A 1
Au1D Au 0.85942(5) 0.59127(5) 0.24148(4) 0.0594(4) Uani 0.812(2) 1 d D U P A 1
Au1E Au 0.88172(5) 0.57863(5) 0.29605(3) 0.0560(4) Uani 0.812(2) 1 d D U P A 1
Au1F Au 0.91913(5) 0.45176(6) 0.34195(5) 0.0669(4) Uani 0.812(2) 1 d D U P A 1
Au1G Au 0.86020(5) 0.50629(6) 0.32891(4) 0.0545(4) Uani 0.812(2) 1 d D U P A 1
Au1H Au 0.84828(5) 0.53000(5) 0.14194(4) 0.0681(4) Uani 0.812(2) 1 d D U P A 1
Au1I Au 0.81266(5) 0.51661(6) 0.27268(5) 0.0552(4) Uani 0.812(2) 1 d D U P A 1
Au1J Au 0.82473(5) 0.61072(5) 0.17881(5) 0.0674(4) Uani 0.812(2) 1 d D U P A 1
Au1L Au 0.84220(7) 0.42555(6) 0.36023(7) 0.0680(5) Uani 0.812(2) 1 d D U P A 1
Au1M Au 0.90582(7) 0.52064(7) 0.36310(4) 0.0651(5) Uani 0.812(2) 1 d D U P A 1
Cd8 Cd 1.04636(9) 0.37398(11) 0.18601(8) 0.1399(12) Uani 0.812(2) 1 d D U P A 1
Cd9 Cd 0.93057(11) 0.44421(8) 0.14020(7) 0.0843(8) Uani 0.812(2) 1 d D U P A 1
Cd11 Cd 0.96060(8) 0.68377(8) 0.30211(7) 0.0720(7) Uani 0.812(2) 1 d D U P A 1
Cd12 Cd 0.86385(15) 0.60192(9) 0.37807(10) 0.0676(7) Uani 0.812(2) 1 d D U P A 1
Au69_1000 Au 1.0917(2) 0.5109(3) 0.2347(2) 0.113(3) Uani 0.188(2) 1 d D U P A 2
Au70_1000 Au 1.0511(2) 0.4288(2) 0.2574(2) 0.111(2) Uani 0.188(2) 1 d D U P A 2
Au71_1000 Au 1.0048(2) 0.51099(19) 0.24633(16) 0.085(2) Uani 0.188(2) 1 d D U P A 2
Au75_1000 Au 1.0187(3) 0.4614(2) 0.20499(19) 0.113(3) Uani 0.188(2) 1 d D U P A 2
Au77_1000 Au 0.9656(2) 0.4469(2) 0.26513(19) 0.087(2) Uani 0.188(2) 1 d D U P A 2
Au78_1000 Au 1.0266(2) 0.5932(2) 0.22634(16) 0.094(2) Uani 0.188(2) 1 d D U P A 2
Au80_1000 Au 1.0875(2) 0.3424(3) 0.2643(2) 0.145(3) Uani 0.188(2) 1 d D U P A 2
Au81_1000 Au 0.9588(2) 0.5179(2) 0.20242(17) 0.085(2) Uani 0.188(2) 1 d D U P A 2
Au83_1000 Au 1.0349(2) 0.5364(2) 0.18754(17) 0.102(3) Uani 0.188(2) 1 d D U P A 2
Au84_1000 Au 0.9203(3) 0.4488(2) 0.22566(19) 0.093(3) Uani 0.188(2) 1 d D U P A 2
Au85_1000 Au 1.0042(3) 0.3763(2) 0.2598(2) 0.122(3) Uani 0.188(2) 1 d D U P A 2
Au86_1000 Au 1.0299(3) 0.4874(2) 0.2985(2) 0.108(3) Uani 0.188(2) 1 d D U P A 2
Au87_1000 Au 0.9038(2) 0.5081(2) 0.26025(16) 0.078(2) Uani 0.188(2) 1 d D U P A 2
Au88_1000 Au 0.9998(3) 0.4080(3) 0.3100(2) 0.111(3) Uani 0.188(2) 1 d D U P A 2
Au89_1000 Au 0.9765(2) 0.6146(2) 0.18951(16) 0.094(2) Uani 0.188(2) 1 d D U P A 2
Au90_1000 Au 1.0783(4) 0.3997(3) 0.3177(3) 0.152(4) Uani 0.188(2) 1 d D U P A 2
Au91_1000 Au 0.9593(2) 0.6414(2) 0.24442(18) 0.093(2) Uani 0.188(2) 1 d D U P A 2
Au92_1000 Au 0.9439(2) 0.5721(2) 0.24180(18) 0.080(2) Uani 0.188(2) 1 d D U P A 2
Au93_1000 Au 1.0561(3) 0.6296(3) 0.1606(2) 0.127(3) Uani 0.188(2) 1 d D U P A 2
Au94_1000 Au 0.8871(3) 0.4375(2) 0.2885(2) 0.092(3) Uani 0.188(2) 1 d D U P A 2
Au96_1000 Au 1.0360(2) 0.6795(2) 0.2221(2) 0.113(2) Uani 0.188(2) 1 d D U P A 2
Au97_1000 Au 0.8761(3) 0.5191(2) 0.20180(19) 0.082(2) Uani 0.188(2) 1 d D U P A 2
Au98_1000 Au 0.9490(2) 0.5008(2) 0.30485(18) 0.089(3) Uani 0.188(2) 1 d D U P A 2
Au99_1000 Au 0.9892(3) 0.5610(2) 0.28798(18) 0.087(2) Uani 0.188(2) 1 d D U P A 2
Au1A_1000 Au 0.9153(2) 0.5779(2) 0.17501(19) 0.089(2) Uani 0.188(2) 1 d D U P A 2
Au1B_1000 Au 0.9369(3) 0.5096(3) 0.1524(2) 0.099(3) Uani 0.188(2) 1 d D U P A 2
Au1C_1000 Au 1.0033(3) 0.3384(3) 0.1374(2) 0.170(3) Uani 0.188(2) 1 d D U P A 2
Au1D_1000 Au 0.8656(2) 0.5772(2) 0.24126(19) 0.086(2) Uani 0.188(2) 1 d D U P A 2
Au1E_1000 Au 0.8887(3) 0.5660(2) 0.29575(19) 0.079(2) Uani 0.188(2) 1 d D U P A 2
Au1F_1000 Au 0.9206(3) 0.4417(3) 0.3446(2) 0.100(3) Uani 0.188(2) 1 d D U P A 2
Au1G_1000 Au 0.8638(3) 0.4952(3) 0.3299(2) 0.087(3) Uani 0.188(2) 1 d D U P A 2
Au1H_1000 Au 0.8547(3) 0.5145(3) 0.1419(3) 0.111(3) Uani 0.188(2) 1 d D U P A 2
Au1I_1000 Au 0.8165(3) 0.5053(3) 0.2730(3) 0.080(3) Uani 0.188(2) 1 d D U P A 2
Au1J_1000 Au 0.8296(3) 0.5957(3) 0.1790(3) 0.102(3) Uani 0.188(2) 1 d D U P A 2
Au1L_1000 Au 0.8441(4) 0.4150(3) 0.3627(4) 0.096(3) Uani 0.188(2) 1 d D U P A 2
Au1M_1000 Au 0.9100(4) 0.5111(3) 0.3633(3) 0.094(3) Uani 0.188(2) 1 d D U P A 2
Cd8_1000 Cd 1.0381(5) 0.3505(5) 0.1983(3) 0.159(3) Uani 0.188(2) 1 d D U P A 2
Cd9_1000 Cd 0.9351(6) 0.4276(4) 0.1424(4) 0.108(3) Uani 0.188(2) 1 d D U P A 2
Cd11_1000 Cd 0.9686(5) 0.6709(5) 0.2984(3) 0.104(3) Uani 0.188(2) 1 d D U P A 2
Cd12_1000 Cd 0.8648(8) 0.5911(5) 0.3788(5) 0.087(3) Uani 0.188(2) 1 d D U P A 2
S1_2 S 0.42521(13) 0.33061(12) 0.86700(9) 0.0537(11) Uani 1 1 d D U . . .
C1_2 C 0.40584(13) 0.38034(19) 0.8619(2) 0.058(3) Uani 1 1 d DG U . . .
C2_2 C 0.3951(2) 0.3987(3) 0.88721(18) 0.065(3) Uani 1 1 d DG U . . .
H2_2 H 0.398057 0.385281 0.905914 0.078 Uiso 1 1 calc R U . . .
C3_2 C 0.3799(2) 0.4372(3) 0.8846(2) 0.066(3) Uani 1 1 d DG U . . .
C4_2 C 0.3755(2) 0.45734(19) 0.8566(2) 0.068(3) Uani 1 1 d DG U . . .
H4_2 H 0.365324 0.483102 0.854834 0.082 Uiso 1 1 calc R U . . .
C5_2 C 0.3862(2) 0.4389(3) 0.83130(18) 0.065(3) Uani 1 1 d DG U . . .
C6_2 C 0.4014(2) 0.4004(3) 0.83395(19) 0.062(3) Uani 1 1 d DG U . . .
H6_2 H 0.408602 0.388140 0.817015 0.075 Uiso 1 1 calc R U . . .
C7_2 C 0.3683(4) 0.4575(5) 0.9121(3) 0.075(4) Uani 1 1 d D U . . .
H7A_2 H 0.358407 0.483734 0.906399 0.112 Uiso 1 1 calc R U . . .
H7B_2 H 0.347917 0.445676 0.927261 0.112 Uiso 1 1 calc R U . . .
H7C_2 H 0.391088 0.455836 0.920183 0.112 Uiso 1 1 calc R U . . .
C8_2 C 0.3816(4) 0.4608(5) 0.8008(3) 0.080(4) Uani 1 1 d D U . . .
H8A_2 H 0.390344 0.444025 0.785839 0.120 Uiso 1 1 calc R U . . .
H8B_2 H 0.354201 0.471201 0.801961 0.120 Uiso 1 1 calc R U . . .
H8C_2 H 0.397426 0.481152 0.795117 0.120 Uiso 1 1 calc R U . . .
S1_3 S 0.47224(13) 0.39463(12) 0.76784(9) 0.0519(10) Uani 1 1 d D U . . .
C1_3 C 0.49899(17) 0.4183(3) 0.7331(2) 0.054(2) Uani 1 1 d D U . . .
C2_3 C 0.5148(2) 0.4505(3) 0.7324(3) 0.058(3) Uani 1 1 d D U . . .
H2_3 H 0.511642 0.460344 0.750161 0.070 Uiso 1 1 calc R U . . .
C3_3 C 0.5355(3) 0.4684(3) 0.7049(3) 0.058(3) Uani 1 1 d D U . . .
C4_3 C 0.5399(3) 0.4537(3) 0.6788(3) 0.057(3) Uani 1 1 d D U . . .
H4_3 H 0.553692 0.465758 0.660543 0.068 Uiso 1 1 calc R U . . .
C5_3 C 0.5243(3) 0.4213(3) 0.6792(2) 0.054(3) Uani 1 1 d D U . . .
C6_3 C 0.5038(3) 0.4032(3) 0.7065(2) 0.053(3) Uani 1 1 d D U . . .
H6_3 H 0.493365 0.381209 0.707040 0.064 Uiso 1 1 calc R U . . .
C7_3 C 0.5526(4) 0.5039(3) 0.7047(4) 0.070(4) Uani 1 1 d D U . . .
H7A_3 H 0.546431 0.509667 0.724967 0.105 Uiso 1 1 calc R U . . .
H7B_3 H 0.580880 0.499603 0.697123 0.105 Uiso 1 1 calc R U . . .
H7C_3 H 0.541190 0.524774 0.691978 0.105 Uiso 1 1 calc R U . . .
C8_3 C 0.5296(4) 0.4059(4) 0.6503(3) 0.069(4) Uani 1 1 d D U . . .
H8A_3 H 0.517088 0.383488 0.654512 0.103 Uiso 1 1 calc R U . . .
H8B_3 H 0.517743 0.424775 0.636394 0.103 Uiso 1 1 calc R U . . .
H8C_3 H 0.557489 0.399672 0.641485 0.103 Uiso 1 1 calc R U . . .
S1_4 S 0.50521(14) 0.43817(12) 0.84427(10) 0.0569(11) Uani 1 1 d D U . . .
C1_4 C 0.47565(19) 0.4836(3) 0.8471(3) 0.066(3) Uani 1 1 d D U . . .
C2_4 C 0.4650(3) 0.5055(3) 0.8216(3) 0.070(3) Uani 1 1 d D U . . .
H2_4 H 0.473193 0.496344 0.803172 0.084 Uiso 1 1 calc R U . . .
C3_4 C 0.4417(3) 0.5414(4) 0.8236(3) 0.075(3) Uani 1 1 d D U . . .
C4_4 C 0.4297(3) 0.5546(4) 0.8509(3) 0.078(3) Uani 1 1 d D U . . .
H4_4 H 0.414364 0.578335 0.852067 0.093 Uiso 1 1 calc R U . . .
C5_4 C 0.4398(3) 0.5336(4) 0.8763(3) 0.075(3) Uani 1 1 d D U . . .
C6_4 C 0.4628(3) 0.4979(4) 0.8746(3) 0.071(3) Uani 1 1 d D U . . .
H6_4 H 0.469569 0.483421 0.891835 0.085 Uiso 1 1 calc R U . . .
C7_4 C 0.4312(5) 0.5635(5) 0.7947(3) 0.091(5) Uani 1 1 d D U . . .
H7A_4 H 0.442697 0.548954 0.778398 0.137 Uiso 1 1 calc R U . . .
H7B_4 H 0.402841 0.568241 0.797524 0.137 Uiso 1 1 calc R U . . .
H7C_4 H 0.441474 0.587288 0.789858 0.137 Uiso 1 1 calc R U . . .
C8_4 C 0.4259(5) 0.5490(5) 0.9065(3) 0.093(5) Uani 1 1 d D U . . .
H8A_4 H 0.435499 0.530763 0.921896 0.139 Uiso 1 1 calc R U . . .
H8B_4 H 0.436016 0.572426 0.904510 0.139 Uiso 1 1 calc R U . . .
H8C_4 H 0.397327 0.553489 0.912070 0.139 Uiso 1 1 calc R U . . .
S1_5 S 0.59727(13) 0.32439(13) 0.66701(9) 0.0550(11) Uani 1 1 d D U . . .
C1_5 C 0.6342(3) 0.3554(3) 0.6506(2) 0.065(3) Uani 1 1 d D U . . .
C2_5 C 0.6653(3) 0.3470(3) 0.6263(2) 0.066(3) Uani 1 1 d D U . . .
H2_5 H 0.667456 0.324931 0.618060 0.080 Uiso 1 1 calc R U . . .
C3_5 C 0.6938(3) 0.3721(3) 0.6140(3) 0.067(3) Uani 1 1 d D U . . .
C4_5 C 0.6896(4) 0.4042(3) 0.6268(3) 0.070(3) Uani 1 1 d D U . . .
H4_5 H 0.708268 0.420827 0.618783 0.085 Uiso 1 1 calc R U . . .
C5_5 C 0.6590(4) 0.4129(3) 0.6510(3) 0.072(3) Uani 1 1 d D U . . .
C6_5 C 0.6304(4) 0.3881(3) 0.6634(3) 0.069(3) Uani 1 1 d D U . . .
H6_5 H 0.609544 0.393364 0.679823 0.083 Uiso 1 1 calc R U . . .
C7_5 C 0.7273(4) 0.3616(5) 0.5873(3) 0.091(5) Uani 1 1 d D U . . .
H7A_5 H 0.724241 0.338002 0.582273 0.136 Uiso 1 1 calc R U . . .
H7B_5 H 0.726525 0.381277 0.570246 0.136 Uiso 1 1 calc R U . . .
H7C_5 H 0.752367 0.358916 0.592620 0.136 Uiso 1 1 calc R U . . .
C8_5 C 0.6545(5) 0.4489(4) 0.6650(4) 0.081(4) Uani 1 1 d D U . . .
H8A_5 H 0.631404 0.449776 0.681481 0.121 Uiso 1 1 calc R U . . .
H8B_5 H 0.677684 0.448624 0.672281 0.121 Uiso 1 1 calc R U . . .
H8C_5 H 0.651779 0.470891 0.649923 0.121 Uiso 1 1 calc R U . . .
S1_6 S 0.60730(14) 0.23135(12) 0.91264(9) 0.0561(11) Uani 1 1 d D U . . .
C1_6 C 0.6579(3) 0.22830(13) 0.9146(3) 0.065(3) Uani 1 1 d D U . . .
C2_6 C 0.6658(4) 0.2341(2) 0.9413(3) 0.072(3) Uani 1 1 d D U . . .
H2_6 H 0.644757 0.239436 0.957628 0.087 Uiso 1 1 calc R U . . .
C3_6 C 0.7052(4) 0.2320(3) 0.9440(3) 0.076(3) Uani 1 1 d D U . . .
C4_6 C 0.7356(4) 0.2241(3) 0.9195(3) 0.077(3) Uani 1 1 d D U . . .
H4_6 H 0.761722 0.222548 0.920882 0.092 Uiso 1 1 calc R U . . .
C5_6 C 0.7287(4) 0.2182(3) 0.8929(3) 0.074(3) Uani 1 1 d D U . . .
C6_6 C 0.6894(4) 0.2203(2) 0.8906(3) 0.072(3) Uani 1 1 d D U . . .
H6_6 H 0.684620 0.216245 0.872755 0.086 Uiso 1 1 calc R U . . .
C7_6 C 0.7125(6) 0.2385(4) 0.9734(3) 0.090(4) Uani 1 1 d D U . . .
H7A_6 H 0.687509 0.243618 0.987561 0.135 Uiso 1 1 calc R U . . .
H7B_6 H 0.727890 0.216121 0.981722 0.135 Uiso 1 1 calc R U . . .
H7C_6 H 0.726780 0.259741 0.969549 0.135 Uiso 1 1 calc R U . . .
C8_6 C 0.7624(5) 0.2095(4) 0.8659(4) 0.087(5) Uani 1 1 d D U . . .
H8A_6 H 0.751600 0.206397 0.849656 0.131 Uiso 1 1 calc R U . . .
H8B_6 H 0.777820 0.230125 0.859336 0.131 Uiso 1 1 calc R U . . .
H8C_6 H 0.779102 0.186490 0.871499 0.131 Uiso 1 1 calc R U . . .
S1_7 S 0.71044(13) 0.29129(15) 0.80591(10) 0.0630(12) Uani 1 1 d D U . . .
C1_7 C 0.69867(15) 0.3287(4) 0.8283(3) 0.074(3) Uani 1 1 d D U . . .
C2_7 C 0.6875(2) 0.3670(4) 0.8176(3) 0.081(3) Uani 1 1 d D U . . .
H2_7 H 0.685843 0.374308 0.797584 0.097 Uiso 1 1 calc R U . . .
C3_7 C 0.6786(3) 0.3952(4) 0.8373(3) 0.082(3) Uani 1 1 d D U . . .
C4_7 C 0.6815(3) 0.3832(4) 0.8669(3) 0.079(3) Uani 1 1 d D U . . .
H4_7 H 0.675798 0.401092 0.879897 0.095 Uiso 1 1 calc R U . . .
C5_7 C 0.6922(3) 0.3460(4) 0.8777(3) 0.078(3) Uani 1 1 d D U . . .
C6_7 C 0.7009(3) 0.3186(4) 0.8588(3) 0.079(3) Uani 1 1 d D U . . .
H6_7 H 0.708239 0.293245 0.866303 0.095 Uiso 1 1 calc R U . . .
C7_7 C 0.6665(4) 0.4367(4) 0.8257(4) 0.102(5) Uani 1 1 d D U . . .
H7A_7 H 0.666179 0.439502 0.804736 0.154 Uiso 1 1 calc R U . . .
H7B_7 H 0.640387 0.445334 0.837179 0.154 Uiso 1 1 calc R U . . .
H7C_7 H 0.685089 0.451618 0.827909 0.154 Uiso 1 1 calc R U . . .
C8_7 C 0.6950(4) 0.3335(5) 0.9106(3) 0.086(5) Uani 1 1 d D U . . .
H8A_7 H 0.702966 0.306520 0.914078 0.129 Uiso 1 1 calc R U . . .
H8B_7 H 0.714292 0.346235 0.914538 0.129 Uiso 1 1 calc R U . . .
H8C_7 H 0.669552 0.340079 0.923779 0.129 Uiso 1 1 calc R U . . .
S1_8 S 0.70804(13) 0.20165(13) 0.74378(10) 0.0575(11) Uani 1 1 d D U . . .
C1_8 C 0.7551(3) 0.21848(15) 0.7360(3) 0.066(3) Uani 1 1 d D U . . .
C2_8 C 0.7696(3) 0.2280(2) 0.7580(3) 0.068(3) Uani 1 1 d D U . . .
H2_8 H 0.754653 0.225887 0.777884 0.082 Uiso 1 1 calc R U . . .
C3_8 C 0.8062(4) 0.2409(3) 0.7508(3) 0.073(3) Uani 1 1 d D U . . .
C4_8 C 0.8274(4) 0.2438(3) 0.7209(3) 0.074(3) Uani 1 1 d D U . . .
H4_8 H 0.851931 0.252458 0.715790 0.088 Uiso 1 1 calc R U . . .
C5_8 C 0.8138(4) 0.2344(3) 0.6984(3) 0.072(3) Uani 1 1 d D U . . .
C6_8 C 0.7769(3) 0.2215(3) 0.7060(3) 0.069(3) Uani 1 1 d D U . . .
H6_8 H 0.767089 0.215035 0.691231 0.083 Uiso 1 1 calc R U . . .
C7_8 C 0.8216(5) 0.2514(4) 0.7756(4) 0.082(4) Uani 1 1 d D U . . .
H7A_8 H 0.802595 0.247418 0.794599 0.122 Uiso 1 1 calc R U . . .
H7B_8 H 0.846429 0.235714 0.776887 0.122 Uiso 1 1 calc R U . . .
H7C_8 H 0.825389 0.277659 0.770774 0.122 Uiso 1 1 calc R U . . .
C8_8 C 0.8381(5) 0.2380(5) 0.6661(3) 0.087(5) Uani 1 1 d D U . . .
H8A_8 H 0.824036 0.230261 0.653591 0.130 Uiso 1 1 calc R U . . .
H8B_8 H 0.842321 0.263918 0.658970 0.130 Uiso 1 1 calc R U . . .
H8C_8 H 0.863223 0.221932 0.665155 0.130 Uiso 1 1 calc R U . . .
S1_9 S 0.68750(13) 0.14735(13) 0.84281(10) 0.0600(11) Uani 1 1 d D U . . .
C1_9 C 0.71143(18) 0.0999(3) 0.8384(3) 0.076(3) Uani 1 1 d D U . . .
C2_9 C 0.7223(3) 0.0778(4) 0.8640(3) 0.078(3) Uani 1 1 d D U . . .
H2_9 H 0.717052 0.087780 0.881971 0.094 Uiso 1 1 calc R U . . .
C3_9 C 0.7412(3) 0.0402(4) 0.8623(3) 0.084(3) Uani 1 1 d D U . . .
C4_9 C 0.7486(3) 0.0262(4) 0.8356(3) 0.086(3) Uani 1 1 d D U . . .
H4_9 H 0.761141 0.001331 0.834482 0.103 Uiso 1 1 calc R U . . .
C5_9 C 0.7380(3) 0.0479(4) 0.8106(3) 0.082(3) Uani 1 1 d D U . . .
C6_9 C 0.7191(3) 0.0854(4) 0.8114(3) 0.080(3) Uani 1 1 d D U . . .
H6_9 H 0.711776 0.100223 0.794425 0.096 Uiso 1 1 calc R U . . .
C7_9 C 0.7531(5) 0.0160(5) 0.8904(4) 0.100(5) Uani 1 1 d D U . . .
H7A_9 H 0.745463 0.030687 0.906744 0.151 Uiso 1 1 calc R U . . .
H7B_9 H 0.739809 -0.006120 0.896158 0.151 Uiso 1 1 calc R U . . .
H7C_9 H 0.781311 0.008228 0.885951 0.151 Uiso 1 1 calc R U . . .
C8_9 C 0.7461(5) 0.0322(5) 0.7813(4) 0.096(5) Uani 1 1 d D U . . .
H8A_9 H 0.736692 0.051341 0.766315 0.144 Uiso 1 1 calc R U . . .
H8B_9 H 0.774236 0.024712 0.774270 0.144 Uiso 1 1 calc R U . . .
H8C_9 H 0.732693 0.010445 0.784540 0.144 Uiso 1 1 calc R U . . .
S1_10 S 0.50777(14) 0.24896(13) 0.92981(9) 0.0577(11) Uani 1 1 d D U . . .
C1_10 C 0.4574(3) 0.25294(17) 0.9523(3) 0.070(3) Uani 1 1 d D U . . .
C2_10 C 0.4250(4) 0.2652(2) 0.9392(3) 0.075(3) Uani 1 1 d D U . . .
H2_10 H 0.429083 0.271631 0.918319 0.090 Uiso 1 1 calc R U . . .
C3_10 C 0.3863(4) 0.2679(3) 0.9575(3) 0.079(3) Uani 1 1 d D U . . .
C4_10 C 0.3806(5) 0.2584(3) 0.9883(3) 0.082(3) Uani 1 1 d D U . . .
H4_10 H 0.354742 0.260300 1.000301 0.098 Uiso 1 1 calc R U . . .
C5_10 C 0.4115(4) 0.2462(3) 1.0019(3) 0.079(3) Uani 1 1 d D U . . .
C6_10 C 0.4501(4) 0.2435(3) 0.9836(3) 0.075(3) Uani 1 1 d D U . . .
H6_10 H 0.471514 0.235155 0.992565 0.090 Uiso 1 1 calc R U . . .
C7_10 C 0.3519(5) 0.2813(4) 0.9426(4) 0.095(5) Uani 1 1 d D U . . .
H7A_10 H 0.361784 0.286581 0.921049 0.142 Uiso 1 1 calc R U . . .
H7B_10 H 0.335078 0.261900 0.947337 0.142 Uiso 1 1 calc R U . . .
H7C_10 H 0.336863 0.304064 0.949928 0.142 Uiso 1 1 calc R U . . .
C8_10 C 0.4056(6) 0.2356(4) 1.0361(3) 0.100(5) Uani 1 1 d D U . . .
H8A_10 H 0.431070 0.227837 1.040963 0.150 Uiso 1 1 calc R U . . .
H8B_10 H 0.392030 0.257295 1.045646 0.150 Uiso 1 1 calc R U . . .
H8C_10 H 0.390132 0.215127 1.043146 0.150 Uiso 1 1 calc R U . . .
S1_11 S 0.39500(13) 0.19966(13) 0.88044(10) 0.0622(12) Uani 1 1 d D U . . .
C1_11 C 0.39736(17) 0.1614(3) 0.9109(2) 0.073(3) Uani 1 1 d D U . . .
C2_11 C 0.3873(2) 0.1267(3) 0.9094(3) 0.075(3) Uani 1 1 d D U . . .
H2_11 H 0.379323 0.123578 0.892565 0.090 Uiso 1 1 calc R U . . .
C3_11 C 0.3890(3) 0.0963(4) 0.9331(3) 0.076(3) Uani 1 1 d D U . . .
C4_11 C 0.4009(3) 0.1019(4) 0.9580(3) 0.076(3) Uani 1 1 d D U . . .
H4_11 H 0.402033 0.081908 0.973857 0.092 Uiso 1 1 calc R U . . .
C5_11 C 0.4111(3) 0.1360(4) 0.9600(3) 0.075(3) Uani 1 1 d D U . . .
C6_11 C 0.4093(3) 0.1657(4) 0.9362(3) 0.075(3) Uani 1 1 d D U . . .
H6_11 H 0.416272 0.188885 0.937201 0.090 Uiso 1 1 calc R U . . .
C7_11 C 0.3776(4) 0.0582(4) 0.9311(4) 0.089(5) Uani 1 1 d D U . . .
H7A_11 H 0.370271 0.059890 0.912279 0.134 Uiso 1 1 calc R U . . .
H7B_11 H 0.399868 0.038493 0.932079 0.134 Uiso 1 1 calc R U . . .
H7C_11 H 0.355562 0.052273 0.947633 0.134 Uiso 1 1 calc R U . . .
C8_11 C 0.4240(4) 0.1410(5) 0.9878(3) 0.081(4) Uani 1 1 d D U . . .
H8A_11 H 0.429930 0.166380 0.985483 0.121 Uiso 1 1 calc R U . . .
H8B_11 H 0.402853 0.136729 1.005545 0.121 Uiso 1 1 calc R U . . .
H8C_11 H 0.447186 0.123034 0.990001 0.121 Uiso 1 1 calc R U . . .
S1_12 S 0.52392(15) 0.14688(13) 0.95105(10) 0.0650(12) Uani 1 1 d D U . . .
C1_12 C 0.5313(3) 0.0961(3) 0.9581(2) 0.070(3) Uani 1 1 d D U . . .
C2_12 C 0.5129(3) 0.0760(4) 0.9444(2) 0.073(3) Uani 1 1 d D U . . .
H2_12 H 0.496818 0.089083 0.931611 0.088 Uiso 1 1 calc R U . . .
C3_12 C 0.5182(3) 0.0364(4) 0.9498(3) 0.075(3) Uani 1 1 d D U . . .
C4_12 C 0.5420(3) 0.0170(4) 0.9688(2) 0.077(3) Uani 1 1 d D U . . .
H4_12 H 0.545459 -0.009460 0.972381 0.093 Uiso 1 1 calc R U . . .
C5_12 C 0.5605(3) 0.0362(4) 0.9826(2) 0.074(3) Uani 1 1 d D U . . .
C6_12 C 0.5552(3) 0.0759(4) 0.9774(2) 0.072(3) Uani 1 1 d D U . . .
H6_12 H 0.567712 0.089041 0.986737 0.086 Uiso 1 1 calc R U . . .
C7_12 C 0.4982(4) 0.0141(5) 0.9344(3) 0.090(4) Uani 1 1 d D U . . .
H7A_12 H 0.482853 0.031630 0.922029 0.135 Uiso 1 1 calc R U . . .
H7B_12 H 0.518239 -0.001866 0.922051 0.135 Uiso 1 1 calc R U . . .
H7C_12 H 0.481129 -0.001333 0.949602 0.135 Uiso 1 1 calc R U . . .
C8_12 C 0.5875(4) 0.0145(5) 1.0033(3) 0.091(5) Uani 1 1 d D U . . .
H8A_12 H 0.597914 0.032334 1.010908 0.136 Uiso 1 1 calc R U . . .
H8B_12 H 0.572370 -0.001023 1.019910 0.136 Uiso 1 1 calc R U . . .
H8C_12 H 0.609026 -0.001355 0.992004 0.136 Uiso 1 1 calc R U . . .
S1_13 S 0.60377(15) 0.04216(14) 0.88386(11) 0.0668(12) Uani 1 1 d D U . . .
C1_13 C 0.6365(3) -0.0012(3) 0.8889(3) 0.085(3) Uani 1 1 d D U . . .
C2_13 C 0.6340(4) -0.0211(3) 0.9180(3) 0.096(4) Uani 1 1 d D U . . .
H2_13 H 0.615430 -0.011392 0.934103 0.115 Uiso 1 1 calc R U . . .
C3_13 C 0.6588(4) -0.0555(4) 0.9236(3) 0.096(4) Uani 1 1 d D U . . .
C4_13 C 0.6859(4) -0.0691(4) 0.8995(3) 0.097(4) Uani 1 1 d D U . . .
H4_13 H 0.702369 -0.091932 0.903104 0.116 Uiso 1 1 calc R U . . .
C5_13 C 0.6897(4) -0.0506(4) 0.8702(3) 0.093(4) Uani 1 1 d D U . . .
C6_13 C 0.6644(3) -0.0160(4) 0.8650(3) 0.093(4) Uani 1 1 d D U . . .
H6_13 H 0.666340 -0.003005 0.845349 0.112 Uiso 1 1 calc R U . . .
C7_13 C 0.6545(6) -0.0758(5) 0.9561(3) 0.120(6) Uani 1 1 d D U . . .
H7A_13 H 0.633924 -0.061358 0.969327 0.180 Uiso 1 1 calc R U . . .
H7B_13 H 0.647680 -0.100626 0.957475 0.180 Uiso 1 1 calc R U . . .
H7C_13 H 0.679175 -0.078133 0.961852 0.180 Uiso 1 1 calc R U . . .
C8_13 C 0.7202(5) -0.0666(5) 0.8439(4) 0.107(6) Uani 1 1 d D U . . .
H8A_13 H 0.718450 -0.049890 0.825334 0.161 Uiso 1 1 calc R U . . .
H8B_13 H 0.746381 -0.068773 0.847086 0.161 Uiso 1 1 calc R U . . .
H8C_13 H 0.714933 -0.091281 0.842655 0.161 Uiso 1 1 calc R U . . .
S1_14 S 0.39184(15) 0.13686(15) 0.80355(11) 0.0719(13) Uani 1 1 d D U . . .
C1_14 C 0.3402(3) 0.1323(2) 0.8108(3) 0.098(3) Uani 1 1 d D U . . .
C2_14 C 0.3184(4) 0.1472(3) 0.7896(3) 0.104(4) Uani 1 1 d D U . . .
H2_14 H 0.330550 0.160054 0.771092 0.125 Uiso 1 1 calc R U . . .
C3_14 C 0.2779(4) 0.1435(4) 0.7955(3) 0.108(4) Uani 1 1 d D U . . .
C4_14 C 0.2612(5) 0.1245(3) 0.8232(3) 0.112(4) Uani 1 1 d D U . . .
H4_14 H 0.234490 0.121871 0.827385 0.134 Uiso 1 1 calc R U . . .
C5_14 C 0.2819(4) 0.1090(4) 0.8450(3) 0.108(4) Uani 1 1 d D U . . .
C6_14 C 0.3218(4) 0.1133(3) 0.8384(3) 0.109(4) Uani 1 1 d D U . . .
H6_14 H 0.336442 0.103103 0.852862 0.130 Uiso 1 1 calc R U . . .
C7_14 C 0.2544(6) 0.1604(5) 0.7715(4) 0.123(6) Uani 1 1 d D U . . .
H7A_14 H 0.271499 0.172478 0.753866 0.184 Uiso 1 1 calc R U . . .
H7B_14 H 0.244285 0.140496 0.766083 0.184 Uiso 1 1 calc R U . . .
H7C_14 H 0.232640 0.178851 0.779393 0.184 Uiso 1 1 calc R U . . .
C8_14 C 0.2628(6) 0.0879(5) 0.8755(4) 0.139(7) Uani 1 1 d D U . . .
H8A_14 H 0.282218 0.079398 0.887395 0.208 Uiso 1 1 calc R U . . .
H8B_14 H 0.241220 0.104601 0.885932 0.208 Uiso 1 1 calc R U . . .
H8C_14 H 0.252835 0.066313 0.872527 0.208 Uiso 1 1 calc R U . . .
S1_15 S 0.41279(13) 0.28007(13) 0.78700(10) 0.0551(11) Uani 1 1 d D U . . .
C1_15 C 0.3633(3) 0.26931(19) 0.7938(3) 0.078(3) Uani 1 1 d D U . . .
C2_15 C 0.3457(4) 0.2780(3) 0.7697(3) 0.085(3) Uani 1 1 d D U . . .
H2_15 H 0.359459 0.289010 0.750966 0.102 Uiso 1 1 calc R U . . .
C3_15 C 0.3072(4) 0.2705(3) 0.7732(3) 0.089(3) Uani 1 1 d D U . . .
C4_15 C 0.2882(4) 0.2544(3) 0.8010(3) 0.093(3) Uani 1 1 d D U . . .
H4_15 H 0.262541 0.249226 0.803492 0.111 Uiso 1 1 calc R U . . .
C5_15 C 0.3048(4) 0.2453(3) 0.8256(3) 0.093(3) Uani 1 1 d D U . . .
C6_15 C 0.3436(4) 0.2530(3) 0.8220(3) 0.087(3) Uani 1 1 d D U . . .
H6_15 H 0.355642 0.247313 0.838213 0.105 Uiso 1 1 calc R U . . .
C7_15 C 0.2898(5) 0.2809(5) 0.7455(4) 0.102(5) Uani 1 1 d D U . . .
H7A_15 H 0.308784 0.291879 0.728597 0.153 Uiso 1 1 calc R U . . .
H7B_15 H 0.283390 0.258473 0.740766 0.153 Uiso 1 1 calc R U . . .
H7C_15 H 0.266056 0.299028 0.749599 0.153 Uiso 1 1 calc R U . . .
C8_15 C 0.2824(5) 0.2274(5) 0.8561(4) 0.118(6) Uani 1 1 d D U . . .
H8A_15 H 0.298702 0.223126 0.870371 0.177 Uiso 1 1 calc R U . . .
H8B_15 H 0.258418 0.244083 0.863041 0.177 Uiso 1 1 calc R U . . .
H8C_15 H 0.275749 0.203527 0.854213 0.177 Uiso 1 1 calc R U . . .
S1_16 S 0.48646(14) 0.10251(13) 0.86161(10) 0.0608(12) Uani 1 1 d D U . . .
C1_16 C 0.4849(4) 0.0559(3) 0.85417(11) 0.084(3) Uani 1 1 d D U . . .
C2_16 C 0.4495(5) 0.0467(4) 0.85274(19) 0.089(3) Uani 1 1 d D U . . .
H2_16 H 0.426678 0.064643 0.855566 0.106 Uiso 1 1 calc R U . . .
C3_16 C 0.4474(4) 0.0102(4) 0.8470(2) 0.090(3) Uani 1 1 d D U . . .
C4_16 C 0.4815(4) -0.0150(4) 0.8429(2) 0.095(3) Uani 1 1 d D U . . .
H4_16 H 0.480516 -0.039065 0.839108 0.114 Uiso 1 1 calc R U . . .
C5_16 C 0.5174(4) -0.0068(4) 0.8442(3) 0.094(3) Uani 1 1 d D U . . .
C6_16 C 0.5191(5) 0.0293(4) 0.8499(2) 0.090(3) Uani 1 1 d D U . . .
H6_16 H 0.543122 0.035475 0.850901 0.108 Uiso 1 1 calc R U . . .
C7_16 C 0.4074(5) 0.0011(5) 0.8455(4) 0.096(5) Uani 1 1 d D U . . .
H7A_16 H 0.387437 0.022789 0.848961 0.144 Uiso 1 1 calc R U . . .
H7B_16 H 0.409480 -0.005164 0.825831 0.144 Uiso 1 1 calc R U . . .
H7C_16 H 0.400238 -0.020179 0.860677 0.144 Uiso 1 1 calc R U . . .
C8_16 C 0.5551(5) -0.0351(5) 0.8396(4) 0.125(6) Uani 1 1 d D U . . .
H8A_16 H 0.576723 -0.023701 0.841419 0.187 Uiso 1 1 calc R U . . .
H8B_16 H 0.551679 -0.057226 0.854721 0.187 Uiso 1 1 calc R U . . .
H8C_16 H 0.560833 -0.042275 0.819864 0.187 Uiso 1 1 calc R U . . .
S1_17 S 0.51693(17) 0.29272(14) 0.99777(11) 0.0714(13) Uani 1 1 d D U . . .
C1_17 C 0.5406(5) 0.3230(3) 1.01136(16) 0.094(3) Uani 1 1 d D U . . .
C2_17 C 0.5812(5) 0.3171(4) 1.0086(2) 0.104(4) Uani 1 1 d D U . . .
H2_17 H 0.596758 0.296873 0.999337 0.125 Uiso 1 1 calc R U . . .
C3_17 C 0.5992(5) 0.3415(4) 1.0196(3) 0.106(4) Uani 1 1 d D U . . .
C4_17 C 0.5757(5) 0.3713(4) 1.0330(3) 0.106(4) Uani 1 1 d D U . . .
H4_17 H 0.587354 0.387544 1.040194 0.127 Uiso 1 1 calc R U . . .
C5_17 C 0.5353(5) 0.3776(4) 1.0360(2) 0.103(4) Uani 1 1 d D U . . .
C6_17 C 0.5173(5) 0.3534(3) 1.0251(2) 0.102(4) Uani 1 1 d D U . . .
H6_17 H 0.489971 0.357628 1.026999 0.122 Uiso 1 1 calc R U . . .
C7_17 C 0.6443(5) 0.3352(6) 1.0165(4) 0.127(5) Uani 1 1 d D U . . .
H7A_17 H 0.656109 0.313278 1.006662 0.190 Uiso 1 1 calc R U . . .
H7B_17 H 0.655328 0.357153 1.004575 0.190 Uiso 1 1 calc R U . . .
H7C_17 H 0.649705 0.331085 1.036181 0.190 Uiso 1 1 calc R U . . .
C8_17 C 0.5099(6) 0.4112(4) 1.0512(3) 0.116(5) Uani 1 1 d D U . . .
H8A_17 H 0.482478 0.411653 1.051477 0.174 Uiso 1 1 calc R U . . .
H8B_17 H 0.512821 0.408384 1.071550 0.174 Uiso 1 1 calc R U . . .
H8C_17 H 0.518558 0.434588 1.040004 0.174 Uiso 1 1 calc R U . . .
S1_18 S 0.59289(14) 0.39051(14) 0.76070(10) 0.0621(12) Uani 1 1 d D U . . .
C1_18 C 0.6157(4) 0.4313(3) 0.7594(2) 0.081(3) Uani 1 1 d D U . . .
C2_18 C 0.6540(4) 0.4337(4) 0.7424(2) 0.087(3) Uani 1 1 d D U . . .
H2_18 H 0.667855 0.414122 0.731640 0.104 Uiso 1 1 calc R U . . .
C3_18 C 0.6720(4) 0.4655(4) 0.7412(3) 0.087(3) Uani 1 1 d D U . . .
C4_18 C 0.6513(4) 0.4941(4) 0.7571(3) 0.092(3) Uani 1 1 d D U . . .
H4_18 H 0.663269 0.515255 0.756276 0.110 Uiso 1 1 calc R U . . .
C5_18 C 0.6133(4) 0.4923(4) 0.7742(3) 0.088(3) Uani 1 1 d D U . . .
C6_18 C 0.5955(4) 0.4607(3) 0.7754(3) 0.087(3) Uani 1 1 d D U . . .
H6_18 H 0.569747 0.459151 0.787032 0.105 Uiso 1 1 calc R U . . .
C7_18 C 0.7140(4) 0.4675(6) 0.7224(4) 0.116(6) Uani 1 1 d D U . . .
H7A_18 H 0.723586 0.445022 0.712943 0.174 Uiso 1 1 calc R U . . .
H7B_18 H 0.714108 0.489527 0.707055 0.174 Uiso 1 1 calc R U . . .
H7C_18 H 0.730816 0.469177 0.735165 0.174 Uiso 1 1 calc R U . . .
C8_18 C 0.5911(6) 0.5240(5) 0.7915(4) 0.108(5) Uani 1 1 d D U . . .
H8A_18 H 0.565127 0.518140 0.802122 0.162 Uiso 1 1 calc R U . . .
H8B_18 H 0.605399 0.526957 0.805686 0.162 Uiso 1 1 calc R U . . .
H8C_18 H 0.588635 0.547265 0.777593 0.162 Uiso 1 1 calc R U . . .
S1_19 S 0.71886(13) 0.34269(14) 0.70527(10) 0.0613(12) Uani 1 1 d D U . . .
C1_19 C 0.7711(3) 0.34314(13) 0.6900(3) 0.076(3) Uani 1 1 d D U . . .
C2_19 C 0.7873(4) 0.3435(2) 0.6593(3) 0.082(3) Uani 1 1 d D U . . .
H2_19 H 0.770901 0.343435 0.646614 0.098 Uiso 1 1 calc R U . . .
C3_19 C 0.8286(4) 0.3438(3) 0.6470(3) 0.085(3) Uani 1 1 d D U . . .
C4_19 C 0.8519(4) 0.3438(3) 0.6663(3) 0.084(3) Uani 1 1 d D U . . .
H4_19 H 0.879041 0.344032 0.658539 0.101 Uiso 1 1 calc R U . . .
C5_19 C 0.8366(4) 0.3435(3) 0.6971(3) 0.083(3) Uani 1 1 d D U . . .
C6_19 C 0.7960(3) 0.3432(3) 0.7088(3) 0.081(3) Uani 1 1 d D U . . .
H6_19 H 0.785374 0.342959 0.729463 0.097 Uiso 1 1 calc R U . . .
C7_19 C 0.8457(5) 0.3441(5) 0.6133(3) 0.101(5) Uani 1 1 d D U . . .
H7A_19 H 0.824715 0.344100 0.603636 0.152 Uiso 1 1 calc R U . . .
H7B_19 H 0.858070 0.366543 0.604890 0.152 Uiso 1 1 calc R U . . .
H7C_19 H 0.865077 0.321936 0.610034 0.152 Uiso 1 1 calc R U . . .
C8_19 C 0.8625(5) 0.3435(5) 0.7185(4) 0.098(5) Uani 1 1 d D U . . .
H8A_19 H 0.846356 0.343290 0.738753 0.147 Uiso 1 1 calc R U . . .
H8B_19 H 0.882358 0.321330 0.717715 0.147 Uiso 1 1 calc R U . . .
H8C_19 H 0.875293 0.365937 0.712606 0.147 Uiso 1 1 calc R U . . .
S1_20 S 0.69815(14) 0.24022(14) 0.66844(9) 0.0610(12) Uani 1 1 d D U . . .
C1_20 C 0.7304(2) 0.2333(3) 0.6324(2) 0.073(3) Uani 1 1 d D U . . .
C2_20 C 0.7270(3) 0.2025(3) 0.6201(3) 0.075(3) Uani 1 1 d D U . . .
H2_20 H 0.708439 0.186505 0.630588 0.090 Uiso 1 1 calc R U . . .
C3_20 C 0.7511(3) 0.1952(4) 0.5920(3) 0.077(3) Uani 1 1 d D U . . .
C4_20 C 0.7780(3) 0.2192(4) 0.5772(3) 0.080(3) Uani 1 1 d D U . . .
H4_20 H 0.794178 0.214431 0.558493 0.096 Uiso 1 1 calc R U . . .
C5_20 C 0.7823(3) 0.2498(4) 0.5885(3) 0.079(3) Uani 1 1 d D U . . .
C6_20 C 0.7582(3) 0.2573(4) 0.6167(3) 0.078(3) Uani 1 1 d D U . . .
H6_20 H 0.760736 0.278100 0.624757 0.093 Uiso 1 1 calc R U . . .
C7_20 C 0.7461(5) 0.1607(4) 0.5794(4) 0.089(5) Uani 1 1 d D U . . .
H7A_20 H 0.725614 0.147849 0.593494 0.133 Uiso 1 1 calc R U . . .
H7B_20 H 0.738836 0.169031 0.560410 0.133 Uiso 1 1 calc R U . . .
H7C_20 H 0.770674 0.143566 0.576556 0.133 Uiso 1 1 calc R U . . .
C8_20 C 0.8127(4) 0.2758(5) 0.5712(4) 0.098(5) Uani 1 1 d D U . . .
H8A_20 H 0.811480 0.295651 0.582636 0.147 Uiso 1 1 calc R U . . .
H8B_20 H 0.838849 0.261327 0.568077 0.147 Uiso 1 1 calc R U . . .
H8C_20 H 0.806964 0.286800 0.551983 0.147 Uiso 1 1 calc R U . . .
S1_21 S 0.62853(14) 0.23526(13) 0.61110(9) 0.0584(11) Uani 1 1 d D U . . .
C1_21 C 0.6407(3) 0.2770(3) 0.58495(17) 0.064(3) Uani 1 1 d D U . . .
C2_21 C 0.6144(4) 0.3101(3) 0.5835(2) 0.071(3) Uani 1 1 d D U . . .
H2_21 H 0.589120 0.311571 0.596431 0.085 Uiso 1 1 calc R U . . .
C3_21 C 0.6261(4) 0.3419(4) 0.5623(2) 0.071(3) Uani 1 1 d D U . . .
C4_21 C 0.6638(4) 0.3397(4) 0.5432(3) 0.071(3) Uani 1 1 d D U . . .
H4_21 H 0.671222 0.360965 0.529355 0.085 Uiso 1 1 calc R U . . .
C5_21 C 0.6905(4) 0.3068(4) 0.5443(2) 0.069(3) Uani 1 1 d D U . . .
C6_21 C 0.6784(4) 0.2755(4) 0.5654(2) 0.071(3) Uani 1 1 d D U . . .
H6_21 H 0.696025 0.252928 0.566435 0.086 Uiso 1 1 calc R U . . .
C7_21 C 0.5954(5) 0.3780(4) 0.5618(4) 0.098(5) Uani 1 1 d D U . . .
H7A_21 H 0.571473 0.373315 0.576821 0.146 Uiso 1 1 calc R U . . .
H7B_21 H 0.605848 0.398371 0.566242 0.146 Uiso 1 1 calc R U . . .
H7C_21 H 0.589732 0.384755 0.542189 0.146 Uiso 1 1 calc R U . . .
C8_21 C 0.7318(4) 0.3027(5) 0.5239(3) 0.081(4) Uani 1 1 d D U . . .
H8A_21 H 0.745190 0.277402 0.528511 0.121 Uiso 1 1 calc R U . . .
H8B_21 H 0.730057 0.307229 0.503138 0.121 Uiso 1 1 calc R U . . .
H8C_21 H 0.746385 0.320806 0.527096 0.121 Uiso 1 1 calc R U . . .
S1_22 S 0.59668(13) 0.20262(12) 0.69929(9) 0.0507(10) Uani 1 1 d D U . . .
C1_22 C 0.6329(3) 0.1639(2) 0.6866(2) 0.063(3) Uani 1 1 d D U . . .
C2_22 C 0.6644(3) 0.1487(3) 0.6999(3) 0.067(3) Uani 1 1 d D U . . .
H2_22 H 0.666853 0.158975 0.716145 0.081 Uiso 1 1 calc R U . . .
C3_22 C 0.6929(4) 0.1183(3) 0.6898(3) 0.071(3) Uani 1 1 d D U . . .
C4_22 C 0.6886(4) 0.1034(4) 0.6657(3) 0.075(3) Uani 1 1 d D U . . .
H4_22 H 0.707003 0.083165 0.658635 0.090 Uiso 1 1 calc R U . . .
C5_22 C 0.6575(4) 0.1179(3) 0.6520(3) 0.071(3) Uani 1 1 d D U . . .
C6_22 C 0.6290(4) 0.1484(3) 0.6622(2) 0.068(3) Uani 1 1 d D U . . .
H6_22 H 0.608014 0.158094 0.652939 0.081 Uiso 1 1 calc R U . . .
C7_22 C 0.7263(4) 0.1035(5) 0.7059(3) 0.085(4) Uani 1 1 d D U . . .
H7A_22 H 0.723396 0.118047 0.721884 0.127 Uiso 1 1 calc R U . . .
H7B_22 H 0.725270 0.077218 0.714386 0.127 Uiso 1 1 calc R U . . .
H7C_22 H 0.751446 0.105933 0.691786 0.127 Uiso 1 1 calc R U . . .
C8_22 C 0.6525(5) 0.1017(5) 0.6255(3) 0.084(4) Uani 1 1 d D U . . .
H8A_22 H 0.629377 0.115447 0.619049 0.127 Uiso 1 1 calc R U . . .
H8B_22 H 0.675586 0.104208 0.609041 0.127 Uiso 1 1 calc R U . . .
H8C_22 H 0.649569 0.075347 0.631617 0.127 Uiso 1 1 calc R U . . .
S1_23 S 0.51951(13) 0.27151(12) 0.70140(9) 0.0495(10) Uani 1 1 d D U . . .
C1_23 C 0.4826(3) 0.3073(2) 0.6891(3) 0.058(3) Uani 1 1 d D U . . .
C2_23 C 0.4864(4) 0.3169(3) 0.6581(3) 0.065(3) Uani 1 1 d D U . . .
H2_23 H 0.507571 0.304884 0.644745 0.078 Uiso 1 1 calc R U . . .
C3_23 C 0.4585(4) 0.3448(3) 0.6470(3) 0.066(3) Uani 1 1 d D U . . .
C4_23 C 0.4274(4) 0.3622(3) 0.6671(3) 0.072(3) Uani 1 1 d D U . . .
H4_23 H 0.408850 0.380699 0.659518 0.087 Uiso 1 1 calc R U . . .
C5_23 C 0.4229(4) 0.3533(3) 0.6977(3) 0.071(3) Uani 1 1 d D U . . .
C6_23 C 0.4514(3) 0.3250(3) 0.7089(3) 0.066(3) Uani 1 1 d D U . . .
H6_23 H 0.448956 0.318429 0.729656 0.080 Uiso 1 1 calc R U . . .
C7_23 C 0.4636(5) 0.3546(5) 0.6130(3) 0.080(4) Uani 1 1 d D U . . .
H7A_23 H 0.486998 0.339311 0.603056 0.119 Uiso 1 1 calc R U . . .
H7B_23 H 0.440776 0.349550 0.607590 0.119 Uiso 1 1 calc R U . . .
H7C_23 H 0.466331 0.381000 0.606752 0.119 Uiso 1 1 calc R U . . .
C8_23 C 0.3884(4) 0.3730(4) 0.7197(4) 0.090(5) Uani 1 1 d D U . . .
H8A_23 H 0.390250 0.362987 0.740100 0.135 Uiso 1 1 calc R U . . .
H8B_23 H 0.389421 0.399840 0.715971 0.135 Uiso 1 1 calc R U . . .
H8C_23 H 0.363714 0.368514 0.716815 0.135 Uiso 1 1 calc R U . . .
S1_24 S 0.42075(14) 0.23197(13) 0.72234(10) 0.0593(11) Uani 1 1 d D U . . .
C1_24 C 0.3906(2) 0.2324(3) 0.6970(2) 0.063(3) Uani 1 1 d D U . . .
C2_24 C 0.3672(3) 0.2045(3) 0.6997(3) 0.065(3) Uani 1 1 d D U . . .
H2_24 H 0.366728 0.184084 0.715369 0.078 Uiso 1 1 calc R U . . .
C3_24 C 0.3444(3) 0.2072(3) 0.6785(3) 0.068(3) Uani 1 1 d D U . . .
C4_24 C 0.3450(3) 0.2375(3) 0.6550(3) 0.071(3) Uani 1 1 d D U . . .
H4_24 H 0.329792 0.238939 0.641110 0.085 Uiso 1 1 calc R U . . .
C5_24 C 0.3679(3) 0.2652(3) 0.6521(3) 0.067(3) Uani 1 1 d D U . . .
C6_24 C 0.3907(3) 0.2627(3) 0.6730(2) 0.067(3) Uani 1 1 d D U . . .
H6_24 H 0.406355 0.281557 0.671026 0.080 Uiso 1 1 calc R U . . .
C7_24 C 0.3187(4) 0.1767(4) 0.6813(4) 0.085(4) Uani 1 1 d D U . . .
H7A_24 H 0.321473 0.157879 0.698566 0.127 Uiso 1 1 calc R U . . .
H7B_24 H 0.291386 0.188127 0.683689 0.127 Uiso 1 1 calc R U . . .
H7C_24 H 0.327036 0.164903 0.663324 0.127 Uiso 1 1 calc R U . . .
C8_24 C 0.3681(5) 0.2980(4) 0.6263(3) 0.086(5) Uani 1 1 d D U . . .
H8A_24 H 0.385494 0.314879 0.627440 0.129 Uiso 1 1 calc R U . . .
H8B_24 H 0.377237 0.288419 0.607360 0.129 Uiso 1 1 calc R U . . .
H8C_24 H 0.341639 0.311584 0.627815 0.129 Uiso 1 1 calc R U . . .
S1_25 S 0.49433(14) 0.23084(13) 0.63556(9) 0.0575(11) Uani 1 1 d D U . . .
C1_25 C 0.4902(4) 0.1879(3) 0.62354(16) 0.064(3) Uani 1 1 d D U . . .
C2_25 C 0.5225(4) 0.1670(3) 0.6070(2) 0.070(3) Uani 1 1 d D U . . .
H2_25 H 0.547144 0.175382 0.601930 0.084 Uiso 1 1 calc R U . . .
C3_25 C 0.5192(4) 0.1334(3) 0.5976(2) 0.073(3) Uani 1 1 d D U . . .
C4_25 C 0.4827(4) 0.1221(4) 0.6055(2) 0.074(3) Uani 1 1 d D U . . .
H4_25 H 0.479908 0.099866 0.599492 0.089 Uiso 1 1 calc R U . . .
C5_25 C 0.4499(4) 0.1420(3) 0.6219(2) 0.073(3) Uani 1 1 d D U . . .
C6_25 C 0.4534(4) 0.1756(3) 0.6312(2) 0.072(3) Uani 1 1 d D U . . .
H6_25 H 0.431310 0.189462 0.642384 0.087 Uiso 1 1 calc R U . . .
C7_25 C 0.5562(5) 0.1114(5) 0.5792(3) 0.093(5) Uani 1 1 d D U . . .
H7A_25 H 0.578652 0.124395 0.576216 0.139 Uiso 1 1 calc R U . . .
H7B_25 H 0.561326 0.086245 0.589982 0.139 Uiso 1 1 calc R U . . .
H7C_25 H 0.551877 0.109782 0.559918 0.139 Uiso 1 1 calc R U . . .
C8_25 C 0.4089(4) 0.1292(5) 0.6307(4) 0.085(5) Uani 1 1 d D U . . .
H8A_25 H 0.389988 0.146945 0.642090 0.128 Uiso 1 1 calc R U . . .
H8B_25 H 0.400744 0.128099 0.612642 0.128 Uiso 1 1 calc R U . . .
H8C_25 H 0.410086 0.104405 0.642691 0.128 Uiso 1 1 calc R U . . .
S1_26 S 0.52416(14) 0.14794(13) 0.70993(10) 0.0577(11) Uani 1 1 d D U . . .
C1_26 C 0.4957(4) 0.1155(2) 0.70331(19) 0.069(3) Uani 1 1 d D U . . .
C2_26 C 0.5158(4) 0.0895(3) 0.6839(2) 0.072(3) Uani 1 1 d D U . . .
H2_26 H 0.542806 0.089404 0.675048 0.086 Uiso 1 1 calc R U . . .
C3_26 C 0.4948(4) 0.0632(3) 0.6779(2) 0.075(3) Uani 1 1 d D U . . .
C4_26 C 0.4553(4) 0.0633(3) 0.6910(2) 0.075(3) Uani 1 1 d D U . . .
H4_26 H 0.441847 0.045868 0.686896 0.090 Uiso 1 1 calc R U . . .
C5_26 C 0.4350(4) 0.0890(3) 0.7102(3) 0.074(3) Uani 1 1 d D U . . .
C6_26 C 0.4555(4) 0.1158(3) 0.7165(3) 0.073(3) Uani 1 1 d D U . . .
H6_26 H 0.442047 0.133354 0.729382 0.088 Uiso 1 1 calc R U . . .
C7_26 C 0.5184(5) 0.0354(4) 0.6565(3) 0.086(5) Uani 1 1 d D U . . .
H7A_26 H 0.545503 0.040004 0.649786 0.128 Uiso 1 1 calc R U . . .
H7B_26 H 0.517462 0.009807 0.666908 0.128 Uiso 1 1 calc R U . . .
H7C_26 H 0.506998 0.038783 0.639310 0.128 Uiso 1 1 calc R U . . .
C8_26 C 0.3913(4) 0.0887(5) 0.7244(4) 0.094(5) Uani 1 1 d D U . . .
H8A_26 H 0.381708 0.108152 0.737064 0.141 Uiso 1 1 calc R U . . .
H8B_26 H 0.376958 0.093330 0.708743 0.141 Uiso 1 1 calc R U . . .
H8C_26 H 0.387303 0.064305 0.736355 0.141 Uiso 1 1 calc R U . . .
S1_27 S 0.63855(14) 0.08607(13) 0.78135(10) 0.0606(11) Uani 1 1 d D U . . .
C1_27 C 0.6078(4) 0.06842(17) 0.7637(2) 0.072(3) Uani 1 1 d D U . . .
C2_27 C 0.5669(4) 0.0705(3) 0.7752(3) 0.074(3) Uani 1 1 d D U . . .
H2_27 H 0.554672 0.081327 0.792601 0.089 Uiso 1 1 calc R U . . .
C3_27 C 0.5441(4) 0.0560(3) 0.7602(3) 0.075(3) Uani 1 1 d D U . . .
C4_27 C 0.5637(4) 0.0404(3) 0.7347(2) 0.079(3) Uani 1 1 d D U . . .
H4_27 H 0.548675 0.030894 0.724789 0.095 Uiso 1 1 calc R U . . .
C5_27 C 0.6039(4) 0.0378(3) 0.7226(3) 0.080(3) Uani 1 1 d D U . . .
C6_27 C 0.6262(4) 0.0522(3) 0.7377(3) 0.078(3) Uani 1 1 d D U . . .
H6_27 H 0.653544 0.050999 0.730186 0.094 Uiso 1 1 calc R U . . .
C7_27 C 0.4991(4) 0.0577(4) 0.7721(4) 0.084(4) Uani 1 1 d D U . . .
H7A_27 H 0.490609 0.069496 0.790023 0.127 Uiso 1 1 calc R U . . .
H7B_27 H 0.485962 0.072206 0.756912 0.127 Uiso 1 1 calc R U . . .
H7C_27 H 0.492380 0.032318 0.776772 0.127 Uiso 1 1 calc R U . . .
C8_27 C 0.6234(6) 0.0201(4) 0.6944(3) 0.098(5) Uani 1 1 d D U . . .
H8A_27 H 0.651454 0.020801 0.689444 0.146 Uiso 1 1 calc R U . . .
H8B_27 H 0.618618 -0.005847 0.697809 0.146 Uiso 1 1 calc R U . . .
H8C_27 H 0.612330 0.034046 0.677928 0.146 Uiso 1 1 calc R U . . .
S1_28 S 0.58801(16) 0.33998(16) 0.90959(11) 0.0769(14) Uani 1 1 d D U . . .
C1_28 C 0.57503(19) 0.3893(3) 0.9150(3) 0.108(3) Uani 1 1 d D U . . .
C2_28 C 0.5605(3) 0.3997(5) 0.9436(4) 0.124(4) Uani 1 1 d D U . . .
H2_28 H 0.557337 0.380907 0.960454 0.149 Uiso 1 1 calc R U . . .
C3_28 C 0.5505(4) 0.4382(5) 0.9475(3) 0.126(4) Uani 1 1 d D U . . .
C4_28 C 0.5554(4) 0.4659(5) 0.9225(3) 0.126(4) Uani 1 1 d D U . . .
H4_28 H 0.548900 0.491463 0.924867 0.151 Uiso 1 1 calc R U . . .
C5_28 C 0.5696(4) 0.4562(4) 0.8941(3) 0.118(4) Uani 1 1 d D U . . .
C6_28 C 0.5793(3) 0.4179(4) 0.8904(4) 0.113(4) Uani 1 1 d D U . . .
H6_28 H 0.588908 0.411527 0.870980 0.136 Uiso 1 1 calc R U . . .
C7_28 C 0.5346(6) 0.4488(6) 0.9793(3) 0.157(6) Uani 1 1 d D U . . .
H7A_28 H 0.533159 0.425994 0.993846 0.236 Uiso 1 1 calc R U . . .
H7B_28 H 0.552014 0.463718 0.983078 0.236 Uiso 1 1 calc R U . . .
H7C_28 H 0.508507 0.463215 0.980833 0.236 Uiso 1 1 calc R U . . .
C8_28 C 0.5739(6) 0.4885(5) 0.8679(4) 0.122(6) Uani 1 1 d D U . . .
H8A_28 H 0.584057 0.478305 0.849189 0.183 Uiso 1 1 calc R U . . .
H8B_28 H 0.548360 0.503505 0.867814 0.183 Uiso 1 1 calc R U . . .
H8C_28 H 0.591883 0.504097 0.869975 0.183 Uiso 1 1 calc R U . . .
S1_29 S 0.46352(15) 0.35560(14) 0.93115(10) 0.0661(12) Uani 1 1 d D U . . .
C1_29 C 0.4449(2) 0.3817(4) 0.9623(3) 0.112(4) Uani 1 1 d D U . . .
C2_29 C 0.4464(3) 0.4195(4) 0.9609(4) 0.122(4) Uani 1 1 d D U . . .
H2_29 H 0.457737 0.434020 0.942833 0.147 Uiso 1 1 calc R U . . .
C3_29 C 0.4302(4) 0.4359(4) 0.9877(4) 0.127(4) Uani 1 1 d D U . . .
C4_29 C 0.4138(4) 0.4141(5) 1.0140(4) 0.127(4) Uani 1 1 d D U . . .
H4_29 H 0.403443 0.425622 1.031291 0.153 Uiso 1 1 calc R U . . .
C5_29 C 0.4117(4) 0.3763(5) 1.0162(3) 0.121(4) Uani 1 1 d D U . . .
C6_29 C 0.4277(3) 0.3609(5) 0.9898(3) 0.118(4) Uani 1 1 d D U . . .
H6_29 H 0.427002 0.335200 0.990428 0.142 Uiso 1 1 calc R U . . .
C7_29 C 0.4320(6) 0.4782(5) 0.9860(5) 0.152(6) Uani 1 1 d D U . . .
H7A_29 H 0.444584 0.488339 0.965689 0.228 Uiso 1 1 calc R U . . .
H7B_29 H 0.405573 0.491537 0.991495 0.228 Uiso 1 1 calc R U . . .
H7C_29 H 0.447109 0.481183 0.999647 0.228 Uiso 1 1 calc R U . . .
C8_29 C 0.3934(6) 0.3523(6) 1.0456(4) 0.139(7) Uani 1 1 d D U . . .
H8A_29 H 0.394945 0.326678 1.042231 0.208 Uiso 1 1 calc R U . . .
H8B_29 H 0.407584 0.352394 1.060677 0.208 Uiso 1 1 calc R U . . .
H8C_29 H 0.366012 0.362756 1.052583 0.208 Uiso 1 1 calc R U . . .
S1_30 S 0.59605(19) 0.17751(15) 0.99999(10) 0.0813(15) Uani 1 1 d D U . . .
C1_30 C 0.5700(5) 0.1420(3) 1.02524(17) 0.105(4) Uani 1 1 d D U . . .
C2_30 C 0.5914(6) 0.1101(4) 1.0384(2) 0.110(4) Uani 1 1 d D U . . .
H2_30 H 0.619000 0.107428 1.034029 0.132 Uiso 1 1 calc R U . . .
C3_30 C 0.5713(6) 0.0821(4) 1.0583(3) 0.113(4) Uani 1 1 d D U . . .
C4_30 C 0.5308(5) 0.0863(4) 1.0647(3) 0.117(4) Uani 1 1 d D U . . .
H4_30 H 0.517611 0.067433 1.077977 0.141 Uiso 1 1 calc R U . . .
C5_30 C 0.5090(5) 0.1176(4) 1.0519(3) 0.114(4) Uani 1 1 d D U . . .
C6_30 C 0.5291(5) 0.1460(4) 1.0317(3) 0.111(4) Uani 1 1 d D U . . .
H6_30 H 0.514806 0.167366 1.022772 0.133 Uiso 1 1 calc R U . . .
C7_30 C 0.5972(7) 0.0482(5) 1.0715(4) 0.131(6) Uani 1 1 d D U . . .
H7A_30 H 0.624622 0.051479 1.063813 0.196 Uiso 1 1 calc R U . . .
H7B_30 H 0.590458 0.046319 1.093196 0.196 Uiso 1 1 calc R U . . .
H7C_30 H 0.592845 0.025378 1.065989 0.196 Uiso 1 1 calc R U . . .
C8_30 C 0.4640(5) 0.1214(6) 1.0592(4) 0.131(6) Uani 1 1 d D U . . .
H8A_30 H 0.453610 0.144822 1.048457 0.196 Uiso 1 1 calc R U . . .
H8B_30 H 0.456342 0.100411 1.053333 0.196 Uiso 1 1 calc R U . . .
H8C_30 H 0.453716 0.121300 1.080619 0.196 Uiso 1 1 calc R U . . .
S1_31 S 0.65237(16) 0.12483(14) 0.92455(11) 0.0696(13) Uani 1 1 d D U . . .
C1_31 C 0.67314(19) 0.0988(4) 0.9548(2) 0.105(3) Uani 1 1 d D U . . .
C2_31 C 0.6850(3) 0.1195(5) 0.9725(3) 0.115(4) Uani 1 1 d D U . . .
H2_31 H 0.681823 0.145938 0.968062 0.138 Uiso 1 1 calc R U . . .
C3_31 C 0.7016(4) 0.1014(5) 0.9968(3) 0.118(4) Uani 1 1 d D U . . .
C4_31 C 0.7054(4) 0.0627(5) 1.0019(3) 0.120(4) Uani 1 1 d D U . . .
H4_31 H 0.716301 0.049984 1.017963 0.144 Uiso 1 1 calc R U . . .
C5_31 C 0.6942(4) 0.0413(4) 0.9852(3) 0.115(4) Uani 1 1 d D U . . .
C6_31 C 0.6774(3) 0.0596(4) 0.9608(3) 0.110(4) Uani 1 1 d D U . . .
H6_31 H 0.669349 0.045654 0.949104 0.132 Uiso 1 1 calc R U . . .
C7_31 C 0.7141(6) 0.1257(6) 1.0153(4) 0.134(5) Uani 1 1 d D U . . .
H7A_31 H 0.708452 0.152061 1.007261 0.201 Uiso 1 1 calc R U . . .
H7B_31 H 0.699564 0.121178 1.035999 0.201 Uiso 1 1 calc R U . . .
H7C_31 H 0.742053 0.118996 1.014165 0.201 Uiso 1 1 calc R U . . .
C8_31 C 0.6998(6) -0.0017(5) 0.9930(5) 0.127(6) Uani 1 1 d D U . . .
H8A_31 H 0.690542 -0.012412 0.979174 0.190 Uiso 1 1 calc R U . . .
H8B_31 H 0.727533 -0.011049 0.991514 0.190 Uiso 1 1 calc R U . . .
H8C_31 H 0.685009 -0.008908 1.013298 0.190 Uiso 1 1 calc R U . . .
S1_32 S 0.36986(15) 0.12814(13) 0.38337(11) 0.0653(12) Uani 1 1 d D U . . .
C1_32 C 0.3442(3) 0.0890(3) 0.4037(2) 0.082(3) Uani 1 1 d D U . . .
C2_32 C 0.3574(4) 0.0531(3) 0.3961(3) 0.087(3) Uani 1 1 d D U . . .
H2_32 H 0.379694 0.048993 0.380358 0.105 Uiso 1 1 calc R U . . .
C3_32 C 0.3372(4) 0.0225(4) 0.4122(3) 0.089(3) Uani 1 1 d D U . . .
C4_32 C 0.3045(4) 0.0296(4) 0.4351(3) 0.094(3) Uani 1 1 d D U . . .
H4_32 H 0.291030 0.009464 0.445565 0.113 Uiso 1 1 calc R U . . .
C5_32 C 0.2904(4) 0.0653(4) 0.4434(3) 0.096(4) Uani 1 1 d D U . . .
C6_32 C 0.3110(3) 0.0953(4) 0.4271(3) 0.091(3) Uani 1 1 d D U . . .
H6_32 H 0.302370 0.119686 0.432089 0.110 Uiso 1 1 calc R U . . .
C7_32 C 0.3514(5) -0.0170(4) 0.4040(4) 0.098(5) Uani 1 1 d D U . . .
H7A_32 H 0.374579 -0.016540 0.387489 0.147 Uiso 1 1 calc R U . . .
H7B_32 H 0.357908 -0.034038 0.421192 0.147 Uiso 1 1 calc R U . . .
H7C_32 H 0.330785 -0.025582 0.398085 0.147 Uiso 1 1 calc R U . . .
C8_32 C 0.2539(5) 0.0725(6) 0.4691(4) 0.116(6) Uani 1 1 d D U . . .
H8A_32 H 0.249090 0.098952 0.471294 0.173 Uiso 1 1 calc R U . . .
H8B_32 H 0.231230 0.065839 0.464604 0.173 Uiso 1 1 calc R U . . .
H8C_32 H 0.258460 0.057330 0.487637 0.173 Uiso 1 1 calc R U . . .
S1_33 S 0.38735(17) 0.18314(15) 0.46027(11) 0.0828(15) Uani 1 1 d D U . . .
C1_33 C 0.3494(3) 0.1787(2) 0.4941(3) 0.115(4) Uani 1 1 d D U . . .
C2_33 C 0.3541(5) 0.1917(3) 0.5191(3) 0.123(4) Uani 1 1 d D U . . .
H2_33 H 0.376699 0.202359 0.517728 0.147 Uiso 1 1 calc R U . . .
C3_33 C 0.3246(5) 0.1889(4) 0.5466(3) 0.125(4) Uani 1 1 d D U . . .
C4_33 C 0.2917(5) 0.1729(3) 0.5477(4) 0.125(4) Uani 1 1 d D U . . .
H4_33 H 0.272120 0.170794 0.565623 0.150 Uiso 1 1 calc R U . . .
C5_33 C 0.2870(4) 0.1601(4) 0.5230(4) 0.123(4) Uani 1 1 d D U . . .
C6_33 C 0.3161(4) 0.1628(3) 0.4955(3) 0.119(4) Uani 1 1 d D U . . .
H6_33 H 0.312929 0.154187 0.478722 0.143 Uiso 1 1 calc R U . . .
C7_33 C 0.3331(6) 0.2041(5) 0.5725(4) 0.134(6) Uani 1 1 d D U . . .
H7A_33 H 0.358108 0.213691 0.565655 0.201 Uiso 1 1 calc R U . . .
H7B_33 H 0.312337 0.224282 0.578764 0.201 Uiso 1 1 calc R U . . .
H7C_33 H 0.334205 0.183996 0.589209 0.201 Uiso 1 1 calc R U . . .
C8_33 C 0.2522(5) 0.1427(5) 0.5225(5) 0.141(6) Uani 1 1 d D U . . .
H8A_33 H 0.255560 0.135923 0.502870 0.211 Uiso 1 1 calc R U . . .
H8B_33 H 0.250146 0.120259 0.537485 0.211 Uiso 1 1 calc R U . . .
H8C_33 H 0.228429 0.160593 0.526976 0.211 Uiso 1 1 calc R U . . .
S1_34 S 0.34173(18) 0.28667(18) 0.48439(14) 0.0999(18) Uani 1 1 d D U . . .
C1_34 C 0.2943(4) 0.2956(3) 0.4770(3) 0.137(4) Uani 1 1 d D U . . .
C2_34 C 0.2874(5) 0.3199(4) 0.4514(3) 0.146(5) Uani 1 1 d D U . . .
H2_34 H 0.307368 0.332060 0.437713 0.176 Uiso 1 1 calc R U . . .
C3_34 C 0.2478(5) 0.3255(4) 0.4472(4) 0.149(5) Uani 1 1 d D U . . .
C4_34 C 0.2191(5) 0.3071(4) 0.4679(4) 0.152(5) Uani 1 1 d D U . . .
H4_34 H 0.193619 0.311239 0.464548 0.183 Uiso 1 1 calc R U . . .
C5_34 C 0.2261(5) 0.2829(4) 0.4933(4) 0.149(5) Uani 1 1 d D U . . .
C6_34 C 0.2644(5) 0.2768(4) 0.4982(4) 0.145(5) Uani 1 1 d D U . . .
H6_34 H 0.270171 0.260693 0.515213 0.174 Uiso 1 1 calc R U . . .
C7_34 C 0.2408(7) 0.3527(5) 0.4187(4) 0.166(7) Uani 1 1 d D U . . .
H7A_34 H 0.265093 0.362095 0.407698 0.249 Uiso 1 1 calc R U . . .
H7B_34 H 0.232141 0.339330 0.406169 0.249 Uiso 1 1 calc R U . . .
H7C_34 H 0.220757 0.373610 0.424472 0.249 Uiso 1 1 calc R U . . .
C8_34 C 0.1925(6) 0.2635(6) 0.5155(5) 0.169(7) Uani 1 1 d D U . . .
H8A_34 H 0.202447 0.247655 0.531875 0.254 Uiso 1 1 calc R U . . .
H8B_34 H 0.171342 0.282431 0.523440 0.254 Uiso 1 1 calc R U . . .
H8C_34 H 0.182616 0.248074 0.505222 0.254 Uiso 1 1 calc R U . . .
S1_35 S 0.36181(15) 0.27158(15) 0.39014(13) 0.0772(14) Uani 1 1 d D U . . .
C1_35 C 0.3230(3) 0.2445(2) 0.3935(3) 0.098(3) Uani 1 1 d D U . . .
C2_35 C 0.3203(4) 0.2318(3) 0.3682(4) 0.106(4) Uani 1 1 d D U . . .
H2_35 H 0.338476 0.237509 0.349908 0.127 Uiso 1 1 calc R U . . .
C3_35 C 0.2905(4) 0.2104(4) 0.3693(4) 0.107(4) Uani 1 1 d D U . . .
C4_35 C 0.2642(4) 0.2024(4) 0.3959(4) 0.111(4) Uani 1 1 d D U . . .
H4_35 H 0.244462 0.188208 0.396601 0.133 Uiso 1 1 calc R U . . .
C5_35 C 0.2654(4) 0.2144(4) 0.4224(4) 0.111(4) Uani 1 1 d D U . . .
C6_35 C 0.2956(4) 0.2358(3) 0.4207(4) 0.108(4) Uani 1 1 d D U . . .
H6_35 H 0.297211 0.244193 0.438048 0.130 Uiso 1 1 calc R U . . .
C7_35 C 0.2909(6) 0.1984(6) 0.3399(4) 0.122(5) Uani 1 1 d D U . . .
H7A_35 H 0.312451 0.207605 0.324375 0.183 Uiso 1 1 calc R U . . .
H7B_35 H 0.294296 0.171086 0.342241 0.183 Uiso 1 1 calc R U . . .
H7C_35 H 0.266198 0.208672 0.334391 0.183 Uiso 1 1 calc R U . . .
C8_35 C 0.2343(5) 0.2039(6) 0.4519(4) 0.128(6) Uani 1 1 d D U . . .
H8A_35 H 0.239162 0.214257 0.467961 0.192 Uiso 1 1 calc R U . . .
H8B_35 H 0.208167 0.214325 0.449112 0.192 Uiso 1 1 calc R U . . .
H8C_35 H 0.236321 0.176764 0.456928 0.192 Uiso 1 1 calc R U . . .
S1_36 S 0.49791(14) 0.07183(13) 0.34536(9) 0.0596(11) Uani 1 1 d D U . . .
C1_36 C 0.5008(4) 0.06095(17) 0.3085(2) 0.065(3) Uani 1 1 d D U . . .
C2_36 C 0.4677(4) 0.0682(2) 0.2962(3) 0.066(3) Uani 1 1 d D U . . .
H2_36 H 0.443173 0.078938 0.306989 0.079 Uiso 1 1 calc R U . . .
C3_36 C 0.4718(4) 0.0590(3) 0.2672(3) 0.069(3) Uani 1 1 d D U . . .
C4_36 C 0.5080(4) 0.0431(3) 0.2519(3) 0.067(3) Uani 1 1 d D U . . .
H4_36 H 0.510239 0.036959 0.232849 0.081 Uiso 1 1 calc R U . . .
C5_36 C 0.5412(4) 0.0358(3) 0.2635(3) 0.067(3) Uani 1 1 d D U . . .
C6_36 C 0.5377(4) 0.0451(3) 0.2924(2) 0.066(3) Uani 1 1 d D U . . .
H6_36 H 0.559744 0.040656 0.300722 0.079 Uiso 1 1 calc R U . . .
C7_36 C 0.4347(4) 0.0674(4) 0.2544(4) 0.084(4) Uani 1 1 d D U . . .
H7A_36 H 0.412593 0.078527 0.268689 0.126 Uiso 1 1 calc R U . . .
H7B_36 H 0.439418 0.084843 0.235758 0.126 Uiso 1 1 calc R U . . .
H7C_36 H 0.428865 0.044176 0.250585 0.126 Uiso 1 1 calc R U . . .
C8_36 C 0.5807(4) 0.0184(4) 0.2457(4) 0.082(5) Uani 1 1 d D U . . .
H8A_36 H 0.600385 0.015321 0.257172 0.123 Uiso 1 1 calc R U . . .
H8B_36 H 0.578172 -0.006043 0.241738 0.123 Uiso 1 1 calc R U . . .
H8C_36 H 0.588498 0.034688 0.226877 0.123 Uiso 1 1 calc R U . . .
S1_37 S 0.4226(2) 0.2049(2) 0.29479(16) 0.0692(18) Uani 0.688(7) 1 d D U P B 1
C1_37 C 0.3984(3) 0.1800(3) 0.2775(4) 0.082(3) Uani 0.688(7) 1 d D U P B 1
C2_37 C 0.3773(4) 0.1513(4) 0.2956(4) 0.086(3) Uani 0.688(7) 1 d D U P B 1
H2_37 H 0.376389 0.145769 0.316250 0.103 Uiso 0.688(7) 1 calc R U P B 1
C3_37 C 0.3575(5) 0.1306(5) 0.2826(4) 0.087(3) Uani 0.688(7) 1 d D U P B 1
C4_37 C 0.3599(5) 0.1400(5) 0.2518(4) 0.089(3) Uani 0.688(7) 1 d D U P B 1
H4_37 H 0.347066 0.126746 0.242814 0.107 Uiso 0.688(7) 1 calc R U P B 1
C5_37 C 0.3810(5) 0.1688(5) 0.2335(4) 0.086(3) Uani 0.688(7) 1 d D U P B 1
C6_37 C 0.4009(4) 0.1896(5) 0.2465(4) 0.085(3) Uani 0.688(7) 1 d D U P B 1
H6_37 H 0.415089 0.208706 0.234779 0.102 Uiso 0.688(7) 1 calc R U P B 1
C7_37 C 0.3340(7) 0.0988(6) 0.3024(5) 0.089(5) Uani 0.688(7) 1 d D U P B 1
H7A_37 H 0.335864 0.096554 0.322989 0.134 Uiso 0.688(7) 1 calc R U P B 1
H7B_37 H 0.306646 0.105031 0.301438 0.134 Uiso 0.688(7) 1 calc R U P B 1
H7C_37 H 0.345065 0.075072 0.295034 0.134 Uiso 0.688(7) 1 calc R U P B 1
C8_37 C 0.3829(7) 0.1785(7) 0.1997(4) 0.094(5) Uani 0.688(7) 1 d D U P B 1
H8A_37 H 0.398499 0.198696 0.191009 0.141 Uiso 0.688(7) 1 calc R U P B 1
H8B_37 H 0.394931 0.156415 0.190143 0.141 Uiso 0.688(7) 1 calc R U P B 1
H8C_37 H 0.356505 0.186346 0.196638 0.141 Uiso 0.688(7) 1 calc R U P B 1
S1_38 S 0.50071(17) 0.22315(14) 0.19206(10) 0.0737(13) Uani 1 1 d D U . . .
C1_38 C 0.4924(2) 0.2442(4) 0.1557(2) 0.090(3) Uani 1 1 d D U . . .
C2_38 C 0.4743(3) 0.2813(4) 0.1504(3) 0.098(4) Uani 1 1 d D U . . .
H2_38 H 0.465989 0.296173 0.165810 0.117 Uiso 1 1 calc R U . . .
C3_38 C 0.4685(4) 0.2963(4) 0.1209(3) 0.100(4) Uani 1 1 d D U . . .
C4_38 C 0.4809(4) 0.2739(4) 0.0985(3) 0.102(4) Uani 1 1 d D U . . .
H4_38 H 0.477009 0.283910 0.079282 0.122 Uiso 1 1 calc R U . . .
C5_38 C 0.4987(4) 0.2373(4) 0.1039(3) 0.100(4) Uani 1 1 d D U . . .
C6_38 C 0.5047(3) 0.2221(5) 0.1325(3) 0.098(3) Uani 1 1 d D U . . .
H6_38 H 0.517063 0.197203 0.136176 0.118 Uiso 1 1 calc R U . . .
C7_38 C 0.4485(5) 0.3370(4) 0.1158(4) 0.118(6) Uani 1 1 d D U . . .
H7A_38 H 0.442279 0.347579 0.134244 0.176 Uiso 1 1 calc R U . . .
H7B_38 H 0.466149 0.351667 0.100319 0.176 Uiso 1 1 calc R U . . .
H7C_38 H 0.424541 0.337602 0.109500 0.176 Uiso 1 1 calc R U . . .
C8_38 C 0.5127(5) 0.2121(6) 0.0792(4) 0.118(6) Uani 1 1 d D U . . .
H8A_38 H 0.524410 0.187456 0.087251 0.177 Uiso 1 1 calc R U . . .
H8B_38 H 0.490343 0.209460 0.071874 0.177 Uiso 1 1 calc R U . . .
H8C_38 H 0.531980 0.223460 0.062757 0.177 Uiso 1 1 calc R U . . .
S1_39 S 0.45325(17) 0.31292(14) 0.25670(11) 0.0730(13) Uani 1 1 d D U . . .
C1_39 C 0.4008(3) 0.3080(2) 0.2718(3) 0.104(3) Uani 1 1 d D U . . .
C2_39 C 0.3808(4) 0.2881(3) 0.2589(3) 0.110(4) Uani 1 1 d D U . . .
H2_39 H 0.394449 0.276778 0.241922 0.132 Uiso 1 1 calc R U . . .
C3_39 C 0.3400(5) 0.2849(4) 0.2712(3) 0.111(4) Uani 1 1 d D U . . .
C4_39 C 0.3191(5) 0.3013(4) 0.2964(3) 0.114(4) Uani 1 1 d D U . . .
H4_39 H 0.292364 0.299141 0.304348 0.137 Uiso 1 1 calc R U . . .
C5_39 C 0.3382(5) 0.3213(4) 0.3098(3) 0.110(4) Uani 1 1 d D U . . .
C6_39 C 0.3786(4) 0.3239(3) 0.2971(3) 0.107(4) Uani 1 1 d D U . . .
H6_39 H 0.391278 0.337195 0.306190 0.128 Uiso 1 1 calc R U . . .
C7_39 C 0.3214(6) 0.2626(5) 0.2554(5) 0.126(5) Uani 1 1 d D U . . .
H7A_39 H 0.341040 0.253639 0.238495 0.189 Uiso 1 1 calc R U . . .
H7B_39 H 0.311651 0.241231 0.269303 0.189 Uiso 1 1 calc R U . . .
H7C_39 H 0.299783 0.278710 0.248269 0.189 Uiso 1 1 calc R U . . .
C8_39 C 0.3184(6) 0.3406(5) 0.3374(4) 0.112(5) Uani 1 1 d D U . . .
H8A_39 H 0.337469 0.352472 0.342434 0.169 Uiso 1 1 calc R U . . .
H8B_39 H 0.296837 0.359535 0.332994 0.169 Uiso 1 1 calc R U . . .
H8C_39 H 0.308418 0.322010 0.354091 0.169 Uiso 1 1 calc R U . . .
S1_40 S 0.6002(2) 0.11270(16) 0.22666(12) 0.0972(18) Uani 1 1 d D U . . .
C1_40 C 0.5811(5) 0.11635(13) 0.1936(3) 0.092(3) Uani 1 1 d D U . . .
C2_40 C 0.6062(5) 0.1171(2) 0.1651(3) 0.091(3) Uani 1 1 d D U . . .
H2_40 H 0.633480 0.115668 0.162780 0.109 Uiso 1 1 calc R U . . .
C3_40 C 0.5908(5) 0.1199(3) 0.1395(3) 0.090(3) Uani 1 1 d D U . . .
C4_40 C 0.5503(5) 0.1221(3) 0.1433(3) 0.094(3) Uani 1 1 d D U . . .
H4_40 H 0.539806 0.124110 0.126570 0.113 Uiso 1 1 calc R U . . .
C5_40 C 0.5256(4) 0.1212(3) 0.1716(3) 0.093(3) Uani 1 1 d D U . . .
C6_40 C 0.5403(5) 0.1185(2) 0.1974(4) 0.093(3) Uani 1 1 d D U . . .
H6_40 H 0.523232 0.118195 0.216545 0.111 Uiso 1 1 calc R U . . .
C7_40 C 0.6195(6) 0.1206(4) 0.1084(4) 0.105(5) Uani 1 1 d D U . . .
H7A_40 H 0.646160 0.118795 0.110581 0.157 Uiso 1 1 calc R U . . .
H7B_40 H 0.617439 0.099542 0.099419 0.157 Uiso 1 1 calc R U . . .
H7C_40 H 0.612932 0.144011 0.095765 0.157 Uiso 1 1 calc R U . . .
C8_40 C 0.4813(5) 0.1236(4) 0.1756(5) 0.104(5) Uani 1 1 d D U . . .
H8A_40 H 0.468314 0.122671 0.196668 0.157 Uiso 1 1 calc R U . . .
H8B_40 H 0.471467 0.147065 0.164476 0.157 Uiso 1 1 calc R U . . .
H8C_40 H 0.476039 0.102593 0.168110 0.157 Uiso 1 1 calc R U . . .
S1_41 S 0.63614(19) 0.21543(17) 0.17367(11) 0.0870(16) Uani 1 1 d D U . . .
C1_41 C 0.6541(5) 0.2100(2) 0.1344(3) 0.111(4) Uani 1 1 d D U . . .
C2_41 C 0.6936(5) 0.1958(3) 0.1236(3) 0.122(4) Uani 1 1 d D U . . .
H2_41 H 0.710670 0.189160 0.136603 0.147 Uiso 1 1 calc R U . . .
C3_41 C 0.7078(5) 0.1916(4) 0.0926(3) 0.123(4) Uani 1 1 d D U . . .
C4_41 C 0.6826(5) 0.2014(3) 0.0738(4) 0.123(4) Uani 1 1 d D U . . .
H4_41 H 0.691977 0.198514 0.053548 0.148 Uiso 1 1 calc R U . . .
C5_41 C 0.6437(5) 0.2153(4) 0.0843(3) 0.116(4) Uani 1 1 d D U . . .
C6_41 C 0.6291(5) 0.2197(3) 0.1145(3) 0.115(4) Uani 1 1 d D U . . .
H6_41 H 0.602414 0.229063 0.121557 0.138 Uiso 1 1 calc R U . . .
C7_41 C 0.7516(5) 0.1758(5) 0.0806(5) 0.153(7) Uani 1 1 d D U . . .
H7A_41 H 0.764946 0.170401 0.096894 0.229 Uiso 1 1 calc R U . . .
H7B_41 H 0.753239 0.152819 0.072628 0.229 Uiso 1 1 calc R U . . .
H7C_41 H 0.764023 0.194259 0.064961 0.229 Uiso 1 1 calc R U . . .
C8_41 C 0.6173(6) 0.2257(5) 0.0618(4) 0.126(6) Uani 1 1 d D U . . .
H8A_41 H 0.590796 0.235115 0.072024 0.188 Uiso 1 1 calc R U . . .
H8B_41 H 0.627606 0.244923 0.045814 0.188 Uiso 1 1 calc R U . . .
H8C_41 H 0.616847 0.203473 0.053509 0.188 Uiso 1 1 calc R U . . .
S1_42 S 0.58935(15) 0.29711(14) 0.22181(9) 0.0629(12) Uani 1 1 d D U . . .
C1_42 C 0.5645(3) 0.3219(3) 0.1931(3) 0.077(3) Uani 1 1 d D U . . .
C2_42 C 0.5794(4) 0.3133(3) 0.1641(3) 0.085(3) Uani 1 1 d D U . . .
H2_42 H 0.601721 0.295099 0.160103 0.101 Uiso 1 1 calc R U . . .
C3_42 C 0.5612(4) 0.3317(4) 0.1407(3) 0.085(3) Uani 1 1 d D U . . .
C4_42 C 0.5282(4) 0.3586(4) 0.1469(3) 0.083(3) Uani 1 1 d D U . . .
H4_42 H 0.516210 0.370818 0.131247 0.099 Uiso 1 1 calc R U . . .
C5_42 C 0.5124(4) 0.3680(3) 0.1754(3) 0.079(3) Uani 1 1 d D U . . .
C6_42 C 0.5309(4) 0.3492(3) 0.1987(3) 0.081(3) Uani 1 1 d D U . . .
H6_42 H 0.520653 0.355149 0.218239 0.097 Uiso 1 1 calc R U . . .
C7_42 C 0.5787(6) 0.3213(5) 0.1090(3) 0.105(5) Uani 1 1 d D U . . .
H7A_42 H 0.601545 0.302143 0.109267 0.157 Uiso 1 1 calc R U . . .
H7B_42 H 0.559133 0.311766 0.102608 0.157 Uiso 1 1 calc R U . . .
H7C_42 H 0.586494 0.343520 0.095194 0.157 Uiso 1 1 calc R U . . .
C8_42 C 0.4760(4) 0.3977(4) 0.1823(4) 0.101(5) Uani 1 1 d D U . . .
H8A_42 H 0.469620 0.400148 0.203375 0.151 Uiso 1 1 calc R U . . .
H8B_42 H 0.481321 0.421697 0.170255 0.151 Uiso 1 1 calc R U . . .
H8C_42 H 0.453937 0.389968 0.177628 0.151 Uiso 1 1 calc R U . . .
S1_43 S 0.7192(2) 0.1164(2) 0.17749(16) 0.136(2) Uani 1 1 d D U . . .
C1_43 C 0.7088(2) 0.0758(4) 0.1657(4) 0.146(4) Uani 1 1 d D U . . .
C2_43 C 0.7132(3) 0.0755(5) 0.1350(4) 0.153(5) Uani 1 1 d D U . . .
H2_43 H 0.721397 0.095958 0.120639 0.184 Uiso 1 1 calc R U . . .
C3_43 C 0.7048(4) 0.0435(5) 0.1264(4) 0.151(5) Uani 1 1 d D U . . .
C4_43 C 0.6928(4) 0.0134(5) 0.1474(4) 0.154(5) Uani 1 1 d D U . . .
H4_43 H 0.687490 -0.007454 0.140925 0.185 Uiso 1 1 calc R U . . .
C5_43 C 0.6882(4) 0.0131(5) 0.1776(4) 0.149(5) Uani 1 1 d D U . . .
C6_43 C 0.6964(3) 0.0451(5) 0.1868(4) 0.149(5) Uani 1 1 d D U . . .
H6_43 H 0.693476 0.045607 0.207264 0.179 Uiso 1 1 calc R U . . .
C7_43 C 0.7092(6) 0.0418(8) 0.0928(4) 0.168(7) Uani 1 1 d D U . . .
H7A_43 H 0.717841 0.064748 0.080830 0.252 Uiso 1 1 calc R U . . .
H7B_43 H 0.728549 0.020361 0.087001 0.252 Uiso 1 1 calc R U . . .
H7C_43 H 0.684107 0.039043 0.089702 0.252 Uiso 1 1 calc R U . . .
C8_43 C 0.6749(5) -0.0205(6) 0.2004(5) 0.155(6) Uani 1 1 d D U . . .
H8A_43 H 0.673407 -0.015735 0.220397 0.233 Uiso 1 1 calc R U . . .
H8B_43 H 0.649261 -0.024225 0.199038 0.233 Uiso 1 1 calc R U . . .
H8C_43 H 0.693724 -0.042853 0.196300 0.233 Uiso 1 1 calc R U . . .
S1_44 S 0.72094(15) 0.05694(16) 0.34600(12) 0.0773(14) Uani 1 1 d D U . . .
C1_44 C 0.7654(3) 0.0228(3) 0.3433(3) 0.113(4) Uani 1 1 d D U . . .
C2_44 C 0.7743(4) -0.0015(4) 0.3218(3) 0.121(4) Uani 1 1 d D U . . .
H2_44 H 0.757458 -0.000054 0.309006 0.145 Uiso 1 1 calc R U . . .
C3_44 C 0.8090(5) -0.0280(4) 0.3197(3) 0.124(4) Uani 1 1 d D U . . .
C4_44 C 0.8337(5) -0.0301(4) 0.3386(3) 0.128(4) Uani 1 1 d D U . . .
H4_44 H 0.856546 -0.047996 0.336881 0.153 Uiso 1 1 calc R U . . .
C5_44 C 0.8254(5) -0.0064(4) 0.3597(3) 0.125(4) Uani 1 1 d D U . . .
C6_44 C 0.7908(4) 0.0205(4) 0.3624(3) 0.123(4) Uani 1 1 d D U . . .
H6_44 H 0.784791 0.036805 0.376741 0.148 Uiso 1 1 calc R U . . .
C7_44 C 0.8186(7) -0.0547(6) 0.2959(4) 0.138(6) Uani 1 1 d D U . . .
H7A_44 H 0.798210 -0.049304 0.284841 0.207 Uiso 1 1 calc R U . . .
H7B_44 H 0.843746 -0.050980 0.282235 0.207 Uiso 1 1 calc R U . . .
H7C_44 H 0.819864 -0.080648 0.305838 0.207 Uiso 1 1 calc R U . . .
C8_44 C 0.8525(6) -0.0085(6) 0.3807(4) 0.142(6) Uani 1 1 d D U . . .
H8A_44 H 0.841787 0.010268 0.393940 0.213 Uiso 1 1 calc R U . . .
H8B_44 H 0.854506 -0.033371 0.392562 0.213 Uiso 1 1 calc R U . . .
H8C_44 H 0.878448 -0.003760 0.368941 0.213 Uiso 1 1 calc R U . . .
S1_45 S 0.65656(14) 0.10032(14) 0.28797(10) 0.0620(12) Uani 1 1 d D U . . .
C1_45 C 0.6511(3) 0.0506(3) 0.3007(2) 0.067(3) Uani 1 1 d D U . . .
C2_45 C 0.6775(3) 0.0228(4) 0.2855(3) 0.071(3) Uani 1 1 d D U . . .
H2_45 H 0.697804 0.029634 0.268907 0.085 Uiso 1 1 calc R U . . .
C3_45 C 0.6730(3) -0.0158(4) 0.2956(3) 0.070(3) Uani 1 1 d D U . . .
C4_45 C 0.6425(3) -0.0243(4) 0.3202(3) 0.072(3) Uani 1 1 d D U . . .
H4_45 H 0.639504 -0.049787 0.326827 0.086 Uiso 1 1 calc R U . . .
C5_45 C 0.6161(3) 0.0026(4) 0.3356(3) 0.070(3) Uani 1 1 d D U . . .
C6_45 C 0.6206(3) 0.0408(4) 0.3256(2) 0.066(3) Uani 1 1 d D U . . .
H6_45 H 0.603276 0.059684 0.335499 0.079 Uiso 1 1 calc R U . . .
C7_45 C 0.7025(4) -0.0451(5) 0.2783(4) 0.095(5) Uani 1 1 d D U . . .
H7A_45 H 0.720936 -0.032367 0.262067 0.142 Uiso 1 1 calc R U . . .
H7B_45 H 0.716633 -0.062170 0.291755 0.142 Uiso 1 1 calc R U . . .
H7C_45 H 0.688351 -0.059245 0.270110 0.142 Uiso 1 1 calc R U . . .
C8_45 C 0.5827(4) -0.0092(5) 0.3628(3) 0.081(5) Uani 1 1 d D U . . .
H8A_45 H 0.567265 0.013088 0.370673 0.122 Uiso 1 1 calc R U . . .
H8B_45 H 0.565813 -0.022467 0.356498 0.122 Uiso 1 1 calc R U . . .
H8C_45 H 0.593994 -0.025553 0.378247 0.122 Uiso 1 1 calc R U . . .
S1_46 S 0.68022(15) 0.18387(16) 0.24391(10) 0.0737(14) Uani 1 1 d D U . . .
C1_46 C 0.7094(3) 0.2173(4) 0.21802(19) 0.111(4) Uani 1 1 d D U . . .
C2_46 C 0.6989(4) 0.2561(4) 0.2158(3) 0.114(4) Uani 1 1 d D U . . .
H2_46 H 0.675446 0.266126 0.228209 0.136 Uiso 1 1 calc R U . . .
C3_46 C 0.7229(4) 0.2809(4) 0.1951(3) 0.117(4) Uani 1 1 d D U . . .
C4_46 C 0.7575(4) 0.2665(5) 0.1767(3) 0.129(4) Uani 1 1 d D U . . .
H4_46 H 0.773520 0.282946 0.162940 0.154 Uiso 1 1 calc R U . . .
C5_46 C 0.7688(4) 0.2277(5) 0.1784(3) 0.129(4) Uani 1 1 d D U . . .
C6_46 C 0.7451(4) 0.2024(5) 0.1990(3) 0.126(4) Uani 1 1 d D U . . .
H6_46 H 0.752864 0.176279 0.200073 0.151 Uiso 1 1 calc R U . . .
C7_46 C 0.7096(6) 0.3233(5) 0.1938(4) 0.134(6) Uani 1 1 d D U . . .
H7A_46 H 0.684759 0.327789 0.208346 0.201 Uiso 1 1 calc R U . . .
H7B_46 H 0.729261 0.334757 0.198500 0.201 Uiso 1 1 calc R U . . .
H7C_46 H 0.706268 0.334192 0.173908 0.201 Uiso 1 1 calc R U . . .
C8_46 C 0.8073(5) 0.2130(7) 0.1577(4) 0.167(7) Uani 1 1 d D U . . .
H8A_46 H 0.811367 0.185640 0.161346 0.250 Uiso 1 1 calc R U . . .
H8B_46 H 0.805965 0.221611 0.137005 0.250 Uiso 1 1 calc R U . . .
H8C_46 H 0.828974 0.222244 0.161571 0.250 Uiso 1 1 calc R U . . .
S1_47 S 0.75146(15) 0.16275(17) 0.29218(12) 0.0793(15) Uani 1 1 d D U . . .
C1_47 C 0.7871(3) 0.1543(4) 0.3146(2) 0.099(3) Uani 1 1 d D U . . .
C2_47 C 0.8160(4) 0.1225(4) 0.3131(3) 0.108(4) Uani 1 1 d D U . . .
H2_47 H 0.816928 0.105255 0.300345 0.129 Uiso 1 1 calc R U . . .
C3_47 C 0.8441(4) 0.1162(4) 0.3310(3) 0.109(4) Uani 1 1 d D U . . .
C4_47 C 0.8421(4) 0.1418(4) 0.3496(3) 0.109(4) Uani 1 1 d D U . . .
H4_47 H 0.860618 0.137643 0.361409 0.131 Uiso 1 1 calc R U . . .
C5_47 C 0.8137(4) 0.1736(4) 0.3516(3) 0.105(4) Uani 1 1 d D U . . .
C6_47 C 0.7857(4) 0.1800(4) 0.3338(3) 0.104(4) Uani 1 1 d D U . . .
H6_47 H 0.766316 0.201305 0.334870 0.125 Uiso 1 1 calc R U . . .
C7_47 C 0.8755(5) 0.0808(5) 0.3289(5) 0.134(6) Uani 1 1 d D U . . .
H7A_47 H 0.871888 0.066531 0.314671 0.201 Uiso 1 1 calc R U . . .
H7B_47 H 0.901540 0.088393 0.322320 0.201 Uiso 1 1 calc R U . . .
H7C_47 H 0.872989 0.065324 0.348456 0.201 Uiso 1 1 calc R U . . .
C8_47 C 0.8120(6) 0.2020(5) 0.3725(4) 0.115(5) Uani 1 1 d D U . . .
H8A_47 H 0.790368 0.222144 0.370817 0.173 Uiso 1 1 calc R U . . .
H8B_47 H 0.808041 0.189245 0.393082 0.173 Uiso 1 1 calc R U . . .
H8C_47 H 0.836525 0.212374 0.366939 0.173 Uiso 1 1 calc R U . . .
S1_48 S 0.68014(13) 0.32393(14) 0.28326(10) 0.0603(12) Uani 1 1 d D U . . .
C1_48 C 0.7275(3) 0.3028(2) 0.2888(3) 0.077(3) Uani 1 1 d D U . . .
C2_48 C 0.7507(4) 0.2782(3) 0.2696(3) 0.080(3) Uani 1 1 d D U . . .
H2_48 H 0.741643 0.272804 0.253967 0.096 Uiso 1 1 calc R U . . .
C3_48 C 0.7886(4) 0.2614(3) 0.2741(3) 0.085(3) Uani 1 1 d D U . . .
C4_48 C 0.8017(4) 0.2696(3) 0.2973(3) 0.084(3) Uani 1 1 d D U . . .
H4_48 H 0.826772 0.258318 0.299965 0.101 Uiso 1 1 calc R U . . .
C5_48 C 0.7787(4) 0.2941(4) 0.3167(3) 0.086(3) Uani 1 1 d D U . . .
C6_48 C 0.7412(4) 0.3106(3) 0.3121(3) 0.081(3) Uani 1 1 d D U . . .
H6_48 H 0.725157 0.327208 0.324937 0.098 Uiso 1 1 calc R U . . .
C7_48 C 0.8159(5) 0.2339(4) 0.2535(4) 0.098(5) Uani 1 1 d D U . . .
H7A_48 H 0.802846 0.230898 0.238515 0.146 Uiso 1 1 calc R U . . .
H7B_48 H 0.840214 0.243890 0.243722 0.146 Uiso 1 1 calc R U . . .
H7C_48 H 0.821591 0.209603 0.265420 0.146 Uiso 1 1 calc R U . . .
C8_48 C 0.7924(5) 0.3037(5) 0.3425(3) 0.096(5) Uani 1 1 d D U . . .
H8A_48 H 0.772048 0.321158 0.353170 0.144 Uiso 1 1 calc R U . . .
H8B_48 H 0.797685 0.280851 0.356198 0.144 Uiso 1 1 calc R U . . .
H8C_48 H 0.816272 0.315153 0.334496 0.144 Uiso 1 1 calc R U . . .
S1_49 S 0.62328(13) 0.39567(13) 0.36024(10) 0.0596(11) Uani 1 1 d D U . . .
C1_49 C 0.6377(3) 0.4414(3) 0.3460(2) 0.069(3) Uani 1 1 d D U . . .
C2_49 C 0.6663(3) 0.4486(4) 0.3198(3) 0.071(3) Uani 1 1 d D U . . .
H2_49 H 0.679242 0.429288 0.308425 0.085 Uiso 1 1 calc R U . . .
C3_49 C 0.6755(3) 0.4859(4) 0.3105(3) 0.073(3) Uani 1 1 d D U . . .
C4_49 C 0.6568(3) 0.5145(4) 0.3270(3) 0.078(3) Uani 1 1 d D U . . .
H4_49 H 0.663726 0.538844 0.320208 0.093 Uiso 1 1 calc R U . . .
C5_49 C 0.6282(3) 0.5083(4) 0.3531(3) 0.075(3) Uani 1 1 d D U . . .
C6_49 C 0.6184(3) 0.4711(3) 0.3627(3) 0.078(3) Uani 1 1 d D U . . .
H6_49 H 0.598849 0.466200 0.380312 0.094 Uiso 1 1 calc R U . . .
C7_49 C 0.7070(4) 0.4948(5) 0.2817(3) 0.089(5) Uani 1 1 d D U . . .
H7A_49 H 0.717448 0.472106 0.272645 0.134 Uiso 1 1 calc R U . . .
H7B_49 H 0.695444 0.513856 0.267726 0.134 Uiso 1 1 calc R U . . .
H7C_49 H 0.728179 0.504044 0.286371 0.134 Uiso 1 1 calc R U . . .
C8_49 C 0.6065(5) 0.5390(5) 0.3721(4) 0.100(5) Uani 1 1 d D U . . .
H8A_49 H 0.587810 0.528272 0.389385 0.151 Uiso 1 1 calc R U . . .
H8B_49 H 0.625388 0.549187 0.378866 0.151 Uiso 1 1 calc R U . . .
H8C_49 H 0.592669 0.558914 0.360208 0.151 Uiso 1 1 calc R U . . .
S1_50 S 0.54382(13) 0.37225(13) 0.29670(9) 0.0529(10) Uani 1 1 d D U . . .
C1_50 C 0.5758(3) 0.4084(3) 0.28260(17) 0.059(3) Uani 1 1 d D U . . .
C2_50 C 0.6124(3) 0.4023(4) 0.2627(2) 0.064(3) Uani 1 1 d D U . . .
H2_50 H 0.621181 0.378760 0.256121 0.077 Uiso 1 1 calc R U . . .
C3_50 C 0.6366(3) 0.4313(4) 0.2521(2) 0.064(3) Uani 1 1 d D U . . .
C4_50 C 0.6219(4) 0.4655(4) 0.2626(2) 0.067(3) Uani 1 1 d D U . . .
H4_50 H 0.637375 0.484981 0.255905 0.080 Uiso 1 1 calc R U . . .
C5_50 C 0.5858(4) 0.4724(3) 0.2824(2) 0.064(3) Uani 1 1 d D U . . .
C6_50 C 0.5619(4) 0.4434(3) 0.2928(2) 0.060(3) Uani 1 1 d D U . . .
H6_50 H 0.537216 0.447369 0.306252 0.073 Uiso 1 1 calc R U . . .
C7_50 C 0.6764(4) 0.4234(5) 0.2303(3) 0.077(5) Uani 1 1 d D U . . .
H7A_50 H 0.680378 0.397821 0.226205 0.116 Uiso 1 1 calc R U . . .
H7B_50 H 0.677082 0.440858 0.211804 0.116 Uiso 1 1 calc R U . . .
H7C_50 H 0.697138 0.426637 0.239175 0.116 Uiso 1 1 calc R U . . .
C8_50 C 0.5705(5) 0.5103(4) 0.2935(3) 0.073(4) Uani 1 1 d D U . . .
H8A_50 H 0.544753 0.509227 0.307119 0.110 Uiso 1 1 calc R U . . .
H8B_50 H 0.588520 0.515715 0.303905 0.110 Uiso 1 1 calc R U . . .
H8C_50 H 0.568377 0.529886 0.276576 0.110 Uiso 1 1 calc R U . . .
S1_51 S 0.61536(14) 0.07802(14) 0.39452(10) 0.0616(12) Uani 1 1 d D U . . .
C1_51 C 0.6328(3) 0.0620(2) 0.4284(2) 0.071(3) Uani 1 1 d D U . . .
C2_51 C 0.6692(4) 0.0386(3) 0.4259(3) 0.075(3) Uani 1 1 d D U . . .
H2_51 H 0.683659 0.031727 0.407309 0.090 Uiso 1 1 calc R U . . .
C3_51 C 0.6836(4) 0.0257(3) 0.4518(3) 0.079(3) Uani 1 1 d D U . . .
C4_51 C 0.6618(4) 0.0359(3) 0.4793(3) 0.076(3) Uani 1 1 d D U . . .
H4_51 H 0.672072 0.026779 0.496342 0.091 Uiso 1 1 calc R U . . .
C5_51 C 0.6259(4) 0.0588(3) 0.4827(3) 0.073(3) Uani 1 1 d D U . . .
C6_51 C 0.6115(4) 0.0717(2) 0.4564(3) 0.071(3) Uani 1 1 d D U . . .
H6_51 H 0.587023 0.087146 0.457731 0.086 Uiso 1 1 calc R U . . .
C7_51 C 0.7231(4) 0.0003(4) 0.4485(4) 0.096(5) Uani 1 1 d D U . . .
H7A_51 H 0.733336 -0.003333 0.427735 0.144 Uiso 1 1 calc R U . . .
H7B_51 H 0.741387 0.011957 0.454688 0.144 Uiso 1 1 calc R U . . .
H7C_51 H 0.719686 -0.023846 0.460991 0.144 Uiso 1 1 calc R U . . .
C8_51 C 0.6015(5) 0.0705(3) 0.5128(3) 0.081(5) Uani 1 1 d D U . . .
H8A_51 H 0.577413 0.086600 0.509841 0.122 Uiso 1 1 calc R U . . .
H8B_51 H 0.595031 0.048223 0.526986 0.122 Uiso 1 1 calc R U . . .
H8C_51 H 0.616619 0.084126 0.520496 0.122 Uiso 1 1 calc R U . . .
S1_52 S 0.45444(14) 0.26079(13) 0.43944(9) 0.0612(12) Uani 1 1 d D U . . .
C1_52 C 0.4562(2) 0.2378(3) 0.4767(2) 0.066(3) Uani 1 1 d D U . . .
C2_52 C 0.4737(3) 0.2008(4) 0.4828(3) 0.072(3) Uani 1 1 d D U . . .
H2_52 H 0.485228 0.187075 0.466818 0.086 Uiso 1 1 calc R U . . .
C3_52 C 0.4747(3) 0.1834(4) 0.5123(3) 0.072(3) Uani 1 1 d D U . . .
C4_52 C 0.4578(3) 0.2038(4) 0.5357(3) 0.075(3) Uani 1 1 d D U . . .
H4_52 H 0.458338 0.192384 0.555377 0.090 Uiso 1 1 calc R U . . .
C5_52 C 0.4399(3) 0.2411(4) 0.5305(3) 0.074(3) Uani 1 1 d D U . . .
C6_52 C 0.4393(3) 0.2580(4) 0.5012(3) 0.072(3) Uani 1 1 d D U . . .
H6_52 H 0.427385 0.283080 0.497562 0.086 Uiso 1 1 calc R U . . .
C7_52 C 0.4943(4) 0.1427(4) 0.5182(4) 0.087(5) Uani 1 1 d D U . . .
H7A_52 H 0.504505 0.132882 0.499385 0.131 Uiso 1 1 calc R U . . .
H7B_52 H 0.515815 0.141869 0.527579 0.131 Uiso 1 1 calc R U . . .
H7C_52 H 0.475208 0.127543 0.531396 0.131 Uiso 1 1 calc R U . . .
C8_52 C 0.4209(4) 0.2645(5) 0.5561(4) 0.087(5) Uani 1 1 d D U . . .
H8A_52 H 0.423517 0.249308 0.575096 0.130 Uiso 1 1 calc R U . . .
H8B_52 H 0.433879 0.286533 0.552914 0.130 Uiso 1 1 calc R U . . .
H8C_52 H 0.393177 0.272493 0.556538 0.130 Uiso 1 1 calc R U . . .
S1_53 S 0.51074(15) 0.32611(13) 0.44573(9) 0.0619(12) Uani 1 1 d D U . . .
C1_53 C 0.5285(3) 0.3593(2) 0.4605(3) 0.071(3) Uani 1 1 d D U . . .
C2_53 C 0.5079(4) 0.3670(3) 0.4892(3) 0.078(3) Uani 1 1 d D U . . .
H2_53 H 0.486033 0.354810 0.499485 0.093 Uiso 1 1 calc R U . . .
C3_53 C 0.5197(4) 0.3930(3) 0.5030(3) 0.080(3) Uani 1 1 d D U . . .
C4_53 C 0.5519(4) 0.4105(3) 0.4874(3) 0.082(3) Uani 1 1 d D U . . .
H4_53 H 0.559840 0.427740 0.496257 0.098 Uiso 1 1 calc R U . . .
C5_53 C 0.5730(4) 0.4034(3) 0.4588(3) 0.078(3) Uani 1 1 d D U . . .
C6_53 C 0.5611(3) 0.3775(3) 0.4452(3) 0.078(3) Uani 1 1 d D U . . .
H6_53 H 0.575020 0.372530 0.426006 0.094 Uiso 1 1 calc R U . . .
C7_53 C 0.4961(3) 0.4001(5) 0.5343(3) 0.097(5) Uani 1 1 d D U . . .
H7A_53 H 0.474904 0.384888 0.540884 0.146 Uiso 1 1 calc R U . . .
H7B_53 H 0.513221 0.393296 0.548068 0.146 Uiso 1 1 calc R U . . .
H7C_53 H 0.485176 0.426497 0.533700 0.146 Uiso 1 1 calc R U . . .
C8_53 C 0.6087(4) 0.4229(5) 0.4417(4) 0.095(5) Uani 1 1 d D U . . .
H8A_53 H 0.619242 0.414251 0.422393 0.142 Uiso 1 1 calc R U . . .
H8B_53 H 0.600743 0.449906 0.438666 0.142 Uiso 1 1 calc R U . . .
H8C_53 H 0.628706 0.416719 0.453131 0.142 Uiso 1 1 calc R U . . .
S1_54 S 0.39825(15) 0.39384(14) 0.44738(10) 0.0683(13) Uani 1 1 d D U . . .
C1_54 C 0.3997(2) 0.4092(3) 0.4815(3) 0.086(3) Uani 1 1 d D U . . .
C2_54 C 0.3868(3) 0.3895(4) 0.5099(3) 0.089(3) Uani 1 1 d D U . . .
H2_54 H 0.376713 0.366983 0.511768 0.107 Uiso 1 1 calc R U . . .
C3_54 C 0.3885(3) 0.4026(4) 0.5363(3) 0.089(3) Uani 1 1 d D U . . .
C4_54 C 0.4033(3) 0.4357(4) 0.5329(3) 0.094(3) Uani 1 1 d D U . . .
H4_54 H 0.404407 0.444708 0.550098 0.113 Uiso 1 1 calc R U . . .
C5_54 C 0.4166(3) 0.4562(4) 0.5051(3) 0.095(3) Uani 1 1 d D U . . .
C6_54 C 0.4149(3) 0.4428(4) 0.4789(3) 0.095(3) Uani 1 1 d D U . . .
H6_54 H 0.423852 0.456536 0.459937 0.114 Uiso 1 1 calc R U . . .
C7_54 C 0.3737(5) 0.3797(5) 0.5670(3) 0.101(5) Uani 1 1 d D U . . .
H7A_54 H 0.364618 0.357476 0.564433 0.152 Uiso 1 1 calc R U . . .
H7B_54 H 0.395024 0.372195 0.577258 0.152 Uiso 1 1 calc R U . . .
H7C_54 H 0.352239 0.395009 0.578889 0.152 Uiso 1 1 calc R U . . .
C8_54 C 0.4331(5) 0.4931(4) 0.5018(4) 0.113(5) Uani 1 1 d D U . . .
H8A_54 H 0.440873 0.503315 0.480758 0.169 Uiso 1 1 calc R U . . .
H8B_54 H 0.413128 0.511112 0.512187 0.169 Uiso 1 1 calc R U . . .
H8C_54 H 0.455869 0.488160 0.510458 0.169 Uiso 1 1 calc R U . . .
S1_55 S 0.59539(15) 0.16387(13) 0.45751(10) 0.0657(12) Uani 1 1 d D U . . .
C1_55 C 0.5911(3) 0.1894(3) 0.4879(2) 0.077(3) Uani 1 1 d D U . . .
C2_55 C 0.5626(4) 0.2199(3) 0.4947(2) 0.074(3) Uani 1 1 d D U . . .
H2_55 H 0.543715 0.228775 0.483275 0.089 Uiso 1 1 calc R U . . .
C3_55 C 0.5625(4) 0.2375(3) 0.5193(3) 0.078(3) Uani 1 1 d D U . . .
C4_55 C 0.5912(4) 0.2230(4) 0.5353(3) 0.077(3) Uani 1 1 d D U . . .
H4_55 H 0.590810 0.234746 0.551592 0.093 Uiso 1 1 calc R U . . .
C5_55 C 0.6203(4) 0.1926(4) 0.5294(3) 0.081(3) Uani 1 1 d D U . . .
C6_55 C 0.6199(4) 0.1759(4) 0.5049(2) 0.080(3) Uani 1 1 d D U . . .
H6_55 H 0.639068 0.155254 0.499725 0.096 Uiso 1 1 calc R U . . .
C7_55 C 0.5309(4) 0.2712(4) 0.5270(4) 0.086(5) Uani 1 1 d D U . . .
H7A_55 H 0.514065 0.276492 0.512949 0.129 Uiso 1 1 calc R U . . .
H7B_55 H 0.515192 0.265321 0.547166 0.129 Uiso 1 1 calc R U . . .
H7C_55 H 0.543400 0.293046 0.525584 0.129 Uiso 1 1 calc R U . . .
C8_55 C 0.6513(5) 0.1775(5) 0.5475(3) 0.087(4) Uani 1 1 d D U . . .
H8A_55 H 0.668519 0.156226 0.539228 0.131 Uiso 1 1 calc R U . . .
H8B_55 H 0.666720 0.197149 0.546514 0.131 Uiso 1 1 calc R U . . .
H8C_55 H 0.638493 0.169505 0.568189 0.131 Uiso 1 1 calc R U . . .
S1_56 S 0.48559(14) 0.12576(13) 0.43379(10) 0.0597(12) Uani 1 1 d D U . . .
C1_56 C 0.4572(3) 0.0873(3) 0.4415(2) 0.069(3) Uani 1 1 d D U . . .
C2_56 C 0.4224(3) 0.0890(3) 0.4636(2) 0.072(3) Uani 1 1 d D U . . .
H2_56 H 0.414283 0.109665 0.474048 0.087 Uiso 1 1 calc R U . . .
C3_56 C 0.3992(4) 0.0594(3) 0.4703(2) 0.073(3) Uani 1 1 d D U . . .
C4_56 C 0.4130(4) 0.0301(3) 0.4540(2) 0.076(3) Uani 1 1 d D U . . .
H4_56 H 0.397725 0.010480 0.458419 0.092 Uiso 1 1 calc R U . . .
C5_56 C 0.4473(4) 0.0268(3) 0.4318(3) 0.071(3) Uani 1 1 d D U . . .
C6_56 C 0.4703(4) 0.0566(3) 0.4252(3) 0.068(3) Uani 1 1 d D U . . .
H6_56 H 0.493869 0.055930 0.410306 0.081 Uiso 1 1 calc R U . . .
C7_56 C 0.3605(4) 0.0621(5) 0.4951(3) 0.087(5) Uani 1 1 d D U . . .
H7A_56 H 0.357021 0.085236 0.503364 0.130 Uiso 1 1 calc R U . . .
H7B_56 H 0.338489 0.062118 0.486555 0.130 Uiso 1 1 calc R U . . .
H7C_56 H 0.361828 0.040727 0.510855 0.130 Uiso 1 1 calc R U . . .
C8_56 C 0.4618(5) -0.0061(4) 0.4141(3) 0.087(5) Uani 1 1 d D U . . .
H8A_56 H 0.486417 -0.002115 0.399815 0.130 Uiso 1 1 calc R U . . .
H8B_56 H 0.465756 -0.029275 0.427819 0.130 Uiso 1 1 calc R U . . .
H8C_56 H 0.442313 -0.007962 0.403563 0.130 Uiso 1 1 calc R U . . .
S1_57 S 0.43931(13) 0.32685(12) 0.38176(10) 0.0551(11) Uani 1 1 d D U . . .
C1_57 C 0.4142(3) 0.3663(2) 0.3609(3) 0.070(3) Uani 1 1 d D U . . .
C2_57 C 0.3803(3) 0.3881(3) 0.3756(4) 0.080(3) Uani 1 1 d D U . . .
H2_57 H 0.370787 0.381870 0.396436 0.096 Uiso 1 1 calc R U . . .
C3_57 C 0.3602(4) 0.4189(4) 0.3599(3) 0.084(3) Uani 1 1 d D U . . .
C4_57 C 0.3739(4) 0.4283(4) 0.3293(3) 0.083(3) Uani 1 1 d D U . . .
H4_57 H 0.360547 0.448882 0.318666 0.100 Uiso 1 1 calc R U . . .
C5_57 C 0.4072(4) 0.4075(4) 0.3143(3) 0.076(3) Uani 1 1 d D U . . .
C6_57 C 0.4279(4) 0.3761(3) 0.3300(3) 0.073(3) Uani 1 1 d D U . . .
H6_57 H 0.450503 0.362102 0.319570 0.088 Uiso 1 1 calc R U . . .
C7_57 C 0.3233(4) 0.4413(5) 0.3777(5) 0.112(6) Uani 1 1 d D U . . .
H7A_57 H 0.318533 0.430385 0.398659 0.168 Uiso 1 1 calc R U . . .
H7B_57 H 0.327268 0.467320 0.375539 0.168 Uiso 1 1 calc R U . . .
H7C_57 H 0.300748 0.440364 0.369985 0.168 Uiso 1 1 calc R U . . .
C8_57 C 0.4245(5) 0.4154(4) 0.2808(3) 0.089(5) Uani 1 1 d D U . . .
H8A_57 H 0.447790 0.397253 0.275324 0.134 Uiso 1 1 calc R U . . .
H8B_57 H 0.405219 0.413445 0.270152 0.134 Uiso 1 1 calc R U . . .
H8C_57 H 0.431590 0.440623 0.275599 0.134 Uiso 1 1 calc R U . . .
S1_58 S 0.48757(14) 0.41506(13) 0.37146(10) 0.0614(12) Uani 1 1 d D U . . .
C1_58 C 0.4717(4) 0.4554(3) 0.39035(15) 0.081(3) Uani 1 1 d D U . . .
C2_58 C 0.4975(5) 0.4694(3) 0.4022(2) 0.090(3) Uani 1 1 d D U . . .
H2_58 H 0.523678 0.457698 0.400326 0.108 Uiso 1 1 calc R U . . .
C3_58 C 0.4836(5) 0.5016(4) 0.4170(3) 0.093(3) Uani 1 1 d D U . . .
C4_58 C 0.4447(4) 0.5185(4) 0.4195(3) 0.093(3) Uani 1 1 d D U . . .
H4_58 H 0.435696 0.539722 0.429336 0.112 Uiso 1 1 calc R U . . .
C5_58 C 0.4188(4) 0.5049(4) 0.4079(3) 0.092(3) Uani 1 1 d D U . . .
C6_58 C 0.4323(4) 0.4729(3) 0.3931(2) 0.088(3) Uani 1 1 d D U . . .
H6_58 H 0.415146 0.463349 0.385087 0.105 Uiso 1 1 calc R U . . .
C7_58 C 0.5130(6) 0.5157(5) 0.4296(4) 0.117(5) Uani 1 1 d D U . . .
H7A_58 H 0.538276 0.499825 0.425286 0.175 Uiso 1 1 calc R U . . .
H7B_58 H 0.515996 0.541450 0.420288 0.175 Uiso 1 1 calc R U . . .
H7C_58 H 0.503354 0.514809 0.451072 0.175 Uiso 1 1 calc R U . . .
C8_58 C 0.3758(5) 0.5234(5) 0.4107(4) 0.116(6) Uani 1 1 d D U . . .
H8A_58 H 0.362660 0.509925 0.401278 0.174 Uiso 1 1 calc R U . . .
H8B_58 H 0.362612 0.522711 0.431759 0.174 Uiso 1 1 calc R U . . .
H8C_58 H 0.375110 0.549395 0.400974 0.174 Uiso 1 1 calc R U . . .
S1_59 S 0.68331(14) 0.26252(14) 0.38107(10) 0.0628(12) Uani 1 1 d D U . . .
C1_59 C 0.6790(3) 0.2622(3) 0.4206(2) 0.069(3) Uani 1 1 d D U . . .
C2_59 C 0.6504(3) 0.2863(3) 0.4378(3) 0.074(3) Uani 1 1 d D U . . .
H2_59 H 0.632123 0.303907 0.429165 0.089 Uiso 1 1 calc R U . . .
C3_59 C 0.6500(3) 0.2832(3) 0.4687(3) 0.073(3) Uani 1 1 d D U . . .
C4_59 C 0.6770(4) 0.2574(3) 0.4809(3) 0.076(3) Uani 1 1 d D U . . .
H4_59 H 0.676241 0.255976 0.501328 0.091 Uiso 1 1 calc R U . . .
C5_59 C 0.7053(4) 0.2336(3) 0.4642(3) 0.076(3) Uani 1 1 d D U . . .
C6_59 C 0.7064(4) 0.2358(3) 0.4339(3) 0.075(3) Uani 1 1 d D U . . .
H6_59 H 0.725411 0.219607 0.422231 0.090 Uiso 1 1 calc R U . . .
C7_59 C 0.6196(4) 0.3090(4) 0.4887(4) 0.085(4) Uani 1 1 d D U . . .
H7A_59 H 0.602651 0.325552 0.476979 0.127 Uiso 1 1 calc R U . . .
H7B_59 H 0.603815 0.293768 0.505124 0.127 Uiso 1 1 calc R U . . .
H7C_59 H 0.633079 0.323981 0.496656 0.127 Uiso 1 1 calc R U . . .
C8_59 C 0.7352(5) 0.2049(4) 0.4781(4) 0.097(5) Uani 1 1 d D U . . .
H8A_59 H 0.752515 0.190833 0.462887 0.145 Uiso 1 1 calc R U . . .
H8B_59 H 0.750560 0.217906 0.486060 0.145 Uiso 1 1 calc R U . . .
H8C_59 H 0.721365 0.187671 0.494141 0.145 Uiso 1 1 calc R U . . .
S1_60 S 0.72687(17) 0.13995(16) 0.40784(13) 0.0797(14) Uani 1 1 d D U . . .
C1_60 C 0.7492(4) 0.1113(2) 0.4364(3) 0.100(3) Uani 1 1 d D U . . .
C2_60 C 0.7880(4) 0.0936(3) 0.4270(4) 0.110(4) Uani 1 1 d D U . . .
H2_60 H 0.800965 0.097094 0.406606 0.131 Uiso 1 1 calc R U . . .
C3_60 C 0.8078(5) 0.0705(4) 0.4482(4) 0.114(4) Uani 1 1 d D U . . .
C4_60 C 0.7878(5) 0.0658(4) 0.4783(4) 0.113(4) Uani 1 1 d D U . . .
H4_60 H 0.800656 0.050582 0.492474 0.136 Uiso 1 1 calc R U . . .
C5_60 C 0.7498(5) 0.0829(4) 0.4878(3) 0.105(4) Uani 1 1 d D U . . .
C6_60 C 0.7307(5) 0.1056(3) 0.4665(3) 0.103(4) Uani 1 1 d D U . . .
H6_60 H 0.704735 0.117228 0.472931 0.124 Uiso 1 1 calc R U . . .
C7_60 C 0.8505(5) 0.0510(5) 0.4379(5) 0.136(6) Uani 1 1 d D U . . .
H7A_60 H 0.859487 0.057458 0.416391 0.204 Uiso 1 1 calc R U . . .
H7B_60 H 0.867410 0.059336 0.447790 0.204 Uiso 1 1 calc R U . . .
H7C_60 H 0.851287 0.023904 0.443152 0.204 Uiso 1 1 calc R U . . .
C8_60 C 0.7290(6) 0.0772(5) 0.5207(4) 0.113(6) Uani 1 1 d D U . . .
H8A_60 H 0.702624 0.091115 0.523477 0.169 Uiso 1 1 calc R U . . .
H8B_60 H 0.727604 0.050616 0.527671 0.169 Uiso 1 1 calc R U . . .
H8C_60 H 0.743559 0.086228 0.532157 0.169 Uiso 1 1 calc R U . . .
S1_61 S 0.77546(18) 0.06096(18) 0.25564(13) 0.0920(17) Uani 1 1 d D U . . .
C1_61 C 0.8230(4) 0.0758(4) 0.2477(2) 0.139(4) Uani 1 1 d D U . . .
C2_61 C 0.8522(5) 0.0508(5) 0.2587(3) 0.151(5) Uani 1 1 d D U . . .
H2_61 H 0.846593 0.027362 0.269792 0.182 Uiso 1 1 calc R U . . .
C3_61 C 0.8906(5) 0.0604(5) 0.2534(3) 0.155(5) Uani 1 1 d D U . . .
C4_61 C 0.8982(6) 0.0952(5) 0.2369(3) 0.158(5) Uani 1 1 d D U . . .
H4_61 H 0.923508 0.101699 0.233297 0.190 Uiso 1 1 calc R U . . .
C5_61 C 0.8696(5) 0.1206(5) 0.2257(3) 0.154(5) Uani 1 1 d D U . . .
C6_61 C 0.8313(5) 0.1107(5) 0.2312(3) 0.150(5) Uani 1 1 d D U . . .
H6_61 H 0.811574 0.127658 0.223661 0.180 Uiso 1 1 calc R U . . .
C7_61 C 0.9221(6) 0.0317(7) 0.2661(5) 0.179(7) Uani 1 1 d D U . . .
H7A_61 H 0.910716 0.009401 0.276779 0.269 Uiso 1 1 calc R U . . .
H7B_61 H 0.944007 0.024919 0.249779 0.269 Uiso 1 1 calc R U . . .
H7C_61 H 0.931237 0.042914 0.279716 0.269 Uiso 1 1 calc R U . . .
C8_61 C 0.8766(7) 0.1595(5) 0.2074(4) 0.167(7) Uani 1 1 d D U . . .
H8A_61 H 0.852475 0.172371 0.201941 0.250 Uiso 1 1 calc R U . . .
H8B_61 H 0.884471 0.174279 0.219348 0.250 Uiso 1 1 calc R U . . .
H8C_61 H 0.897155 0.156331 0.189392 0.250 Uiso 1 1 calc R U . . .
S1_62 S 0.83207(16) 0.43940(17) 0.40858(12) 0.0832(15) Uani 1 1 d D U . . .
C1_62 C 0.7869(3) 0.4219(3) 0.4297(2) 0.094(3) Uani 1 1 d D U . . .
C2_62 C 0.7767(4) 0.3904(4) 0.4226(3) 0.100(4) Uani 1 1 d D U . . .
H2_62 H 0.793199 0.378237 0.406899 0.119 Uiso 1 1 calc R U . . .
C3_62 C 0.7412(4) 0.3765(4) 0.4392(3) 0.102(4) Uani 1 1 d D U . . .
C4_62 C 0.7168(4) 0.3949(4) 0.4624(3) 0.103(4) Uani 1 1 d D U . . .
H4_62 H 0.693329 0.385835 0.473297 0.123 Uiso 1 1 calc R U . . .
C5_62 C 0.7267(4) 0.4262(4) 0.4695(3) 0.103(4) Uani 1 1 d D U . . .
C6_62 C 0.7620(4) 0.4401(4) 0.4532(3) 0.098(4) Uani 1 1 d D U . . .
H6_62 H 0.768725 0.461419 0.457985 0.118 Uiso 1 1 calc R U . . .
C7_62 C 0.7303(6) 0.3415(5) 0.4309(4) 0.109(5) Uani 1 1 d D U . . .
H7A_62 H 0.750694 0.332707 0.414367 0.163 Uiso 1 1 calc R U . . .
H7B_62 H 0.728124 0.321689 0.448117 0.163 Uiso 1 1 calc R U . . .
H7C_62 H 0.705422 0.348094 0.425138 0.163 Uiso 1 1 calc R U . . .
C8_62 C 0.7011(5) 0.4472(5) 0.4947(3) 0.117(6) Uani 1 1 d D U . . .
H8A_62 H 0.713411 0.468135 0.495946 0.175 Uiso 1 1 calc R U . . .
H8B_62 H 0.675390 0.456519 0.490645 0.175 Uiso 1 1 calc R U . . .
H8C_62 H 0.698185 0.430156 0.513583 0.175 Uiso 1 1 calc R U . . .
S1_63 S 0.93646(16) 0.41354(18) 0.19360(13) 0.0874(15) Uani 1 1 d D U . . .
C1_63 C 0.8974(3) 0.3853(3) 0.2033(2) 0.098(3) Uani 1 1 d D U . . .
C2_63 C 0.9034(4) 0.3526(3) 0.1910(3) 0.103(4) Uani 1 1 d D U . . .
H2_63 H 0.927561 0.345600 0.177821 0.124 Uiso 1 1 calc R U . . .
C3_63 C 0.8731(4) 0.3296(4) 0.1982(3) 0.105(4) Uani 1 1 d D U . . .
C4_63 C 0.8372(4) 0.3397(4) 0.2177(3) 0.101(4) Uani 1 1 d D U . . .
H4_63 H 0.817343 0.324305 0.222191 0.121 Uiso 1 1 calc R U . . .
C5_63 C 0.8304(4) 0.3726(4) 0.2305(3) 0.100(4) Uani 1 1 d D U . . .
C6_63 C 0.8612(4) 0.3956(4) 0.2230(3) 0.097(4) Uani 1 1 d D U . . .
H6_63 H 0.857053 0.417842 0.231405 0.116 Uiso 1 1 calc R U . . .
C7_63 C 0.8806(6) 0.2933(4) 0.1842(4) 0.129(6) Uani 1 1 d D U . . .
H7A_63 H 0.906895 0.290649 0.171330 0.193 Uiso 1 1 calc R U . . .
H7B_63 H 0.878034 0.271783 0.199948 0.193 Uiso 1 1 calc R U . . .
H7C_63 H 0.861476 0.294722 0.172434 0.193 Uiso 1 1 calc R U . . .
C8_63 C 0.7917(4) 0.3845(5) 0.2518(4) 0.105(6) Uani 1 1 d D U . . .
H8A_63 H 0.792832 0.407951 0.258128 0.157 Uiso 1 1 calc R U . . .
H8B_63 H 0.770469 0.388163 0.241643 0.157 Uiso 1 1 calc R U . . .
H8C_63 H 0.787081 0.365168 0.269115 0.157 Uiso 1 1 calc R U . . .
S1_64 S 0.85692(18) 0.4623(2) 0.15303(13) 0.0967(17) Uani 1 1 d D U . . .
C1_64 C 0.8334(2) 0.4442(5) 0.1307(3) 0.132(4) Uani 1 1 d D U . . .
C2_64 C 0.8139(3) 0.4651(5) 0.1095(3) 0.142(4) Uani 1 1 d D U . . .
H2_64 H 0.812248 0.491420 0.106003 0.170 Uiso 1 1 calc R U . . .
C3_64 C 0.7962(4) 0.4472(5) 0.0929(3) 0.142(4) Uani 1 1 d D U . . .
C4_64 C 0.7988(4) 0.4080(5) 0.0984(3) 0.146(4) Uani 1 1 d D U . . .
H4_64 H 0.787212 0.395839 0.087676 0.176 Uiso 1 1 calc R U . . .
C5_64 C 0.8182(4) 0.3867(5) 0.1194(4) 0.143(4) Uani 1 1 d D U . . .
C6_64 C 0.8357(4) 0.4045(5) 0.1357(4) 0.143(4) Uani 1 1 d D U . . .
H6_64 H 0.848788 0.390041 0.150049 0.172 Uiso 1 1 calc R U . . .
C7_64 C 0.7742(6) 0.4687(5) 0.0694(4) 0.152(6) Uani 1 1 d D U . . .
H7A_64 H 0.774590 0.495467 0.067805 0.228 Uiso 1 1 calc R U . . .
H7B_64 H 0.786961 0.460550 0.050163 0.228 Uiso 1 1 calc R U . . .
H7C_64 H 0.747213 0.463721 0.075261 0.228 Uiso 1 1 calc R U . . .
C8_64 C 0.8214(6) 0.3439(5) 0.1254(4) 0.165(7) Uani 1 1 d D U . . .
H8A_64 H 0.835937 0.333929 0.140754 0.247 Uiso 1 1 calc R U . . .
H8B_64 H 0.795224 0.336683 0.132195 0.247 Uiso 1 1 calc R U . . .
H8C_64 H 0.835024 0.333699 0.107135 0.247 Uiso 1 1 calc R U . . .
S1_65 S 0.79661(13) 0.53248(15) 0.32008(10) 0.0650(12) Uani 1 1 d D U . . .
C1_65 C 0.7631(2) 0.5017(3) 0.3449(2) 0.067(3) Uani 1 1 d D U . . .
C2_65 C 0.7633(3) 0.4653(3) 0.3392(3) 0.071(3) Uani 1 1 d D U . . .
H2_65 H 0.780865 0.456225 0.322407 0.085 Uiso 1 1 calc R U . . .
C3_65 C 0.7367(3) 0.4424(3) 0.3592(3) 0.071(3) Uani 1 1 d D U . . .
C4_65 C 0.7112(3) 0.4573(4) 0.3838(3) 0.073(3) Uani 1 1 d D U . . .
H4_65 H 0.693485 0.442054 0.396970 0.088 Uiso 1 1 calc R U . . .
C5_65 C 0.7103(3) 0.4933(4) 0.3900(3) 0.070(3) Uani 1 1 d D U . . .
C6_65 C 0.7368(3) 0.5158(4) 0.3701(2) 0.069(3) Uani 1 1 d D U . . .
H6_65 H 0.737026 0.540240 0.373432 0.082 Uiso 1 1 calc R U . . .
C7_65 C 0.7366(4) 0.4027(4) 0.3533(4) 0.080(4) Uani 1 1 d D U . . .
H7A_65 H 0.756441 0.397822 0.335236 0.120 Uiso 1 1 calc R U . . .
H7B_65 H 0.742515 0.384449 0.370140 0.120 Uiso 1 1 calc R U . . .
H7C_65 H 0.710956 0.400637 0.350850 0.120 Uiso 1 1 calc R U . . .
C8_65 C 0.6823(4) 0.5089(5) 0.4170(3) 0.085(5) Uani 1 1 d D U . . .
H8A_65 H 0.686757 0.534261 0.416907 0.128 Uiso 1 1 calc R U . . .
H8B_65 H 0.655381 0.509296 0.415949 0.128 Uiso 1 1 calc R U . . .
H8C_65 H 0.686963 0.493029 0.435206 0.128 Uiso 1 1 calc R U . . .
S1_66 S 0.83695(15) 0.59370(18) 0.13078(13) 0.0854(15) Uani 1 1 d D U . . .
C1_66 C 0.7897(3) 0.6050(3) 0.1213(2) 0.099(3) Uani 1 1 d D U . . .
C2_66 C 0.7589(4) 0.6316(4) 0.1339(3) 0.105(4) Uani 1 1 d D U . . .
H2_66 H 0.762403 0.644699 0.148174 0.126 Uiso 1 1 calc R U . . .
C3_66 C 0.7225(4) 0.6389(4) 0.1251(3) 0.106(4) Uani 1 1 d D U . . .
C4_66 C 0.7174(5) 0.6196(4) 0.1041(3) 0.108(4) Uani 1 1 d D U . . .
H4_66 H 0.693326 0.624353 0.098460 0.129 Uiso 1 1 calc R U . . .
C5_66 C 0.7472(4) 0.5934(4) 0.0914(3) 0.108(4) Uani 1 1 d D U . . .
C6_66 C 0.7833(4) 0.5860(4) 0.1000(3) 0.106(4) Uani 1 1 d D U . . .
H6_66 H 0.803472 0.567976 0.091345 0.128 Uiso 1 1 calc R U . . .
C7_66 C 0.6891(5) 0.6677(5) 0.1387(4) 0.114(6) Uani 1 1 d D U . . .
H7A_66 H 0.697342 0.678698 0.152899 0.171 Uiso 1 1 calc R U . . .
H7B_66 H 0.682463 0.687315 0.122917 0.171 Uiso 1 1 calc R U . . .
H7C_66 H 0.666314 0.655369 0.148888 0.171 Uiso 1 1 calc R U . . .
C8_66 C 0.7412(6) 0.5722(4) 0.0680(4) 0.126(5) Uani 1 1 d D U . . .
H8A_66 H 0.764918 0.555014 0.061511 0.189 Uiso 1 1 calc R U . . .
H8B_66 H 0.719350 0.558091 0.076883 0.189 Uiso 1 1 calc R U . . .
H8C_66 H 0.735532 0.590101 0.050987 0.189 Uiso 1 1 calc R U . . .
S1_67 S 0.92276(16) 0.55690(18) 0.39221(12) 0.0867(15) Uani 1 1 d D U . . .
C1_67 C 0.9072(3) 0.5413(3) 0.4317(3) 0.125(4) Uani 1 1 d D U . . .
C2_67 C 0.9259(4) 0.5524(4) 0.4506(3) 0.133(4) Uani 1 1 d D U . . .
H2_67 H 0.945835 0.567585 0.442010 0.160 Uiso 1 1 calc R U . . .
C3_67 C 0.9164(4) 0.5420(4) 0.4822(4) 0.136(4) Uani 1 1 d D U . . .
C4_67 C 0.8868(4) 0.5196(4) 0.4940(4) 0.138(4) Uani 1 1 d D U . . .
H4_67 H 0.879692 0.512079 0.514845 0.165 Uiso 1 1 calc R U . . .
C5_67 C 0.8675(4) 0.5080(4) 0.4760(4) 0.136(4) Uani 1 1 d D U . . .
C6_67 C 0.8773(4) 0.5186(4) 0.4443(4) 0.132(4) Uani 1 1 d D U . . .
H6_67 H 0.864211 0.510652 0.432140 0.159 Uiso 1 1 calc R U . . .
C7_67 C 0.9390(6) 0.5558(6) 0.5008(5) 0.147(6) Uani 1 1 d D U . . .
H7A_67 H 0.958140 0.570955 0.487645 0.220 Uiso 1 1 calc R U . . .
H7B_67 H 0.920636 0.570936 0.514882 0.220 Uiso 1 1 calc R U . . .
H7C_67 H 0.952382 0.534354 0.511794 0.220 Uiso 1 1 calc R U . . .
C8_67 C 0.8347(5) 0.4831(6) 0.4898(5) 0.147(6) Uani 1 1 d D U . . .
H8A_67 H 0.824527 0.477733 0.473971 0.221 Uiso 1 1 calc R U . . .
H8B_67 H 0.845358 0.459660 0.500449 0.221 Uiso 1 1 calc R U . . .
H8C_67 H 0.813607 0.496232 0.503597 0.221 Uiso 1 1 calc R U . . .
S1_68 S 0.96599(17) 0.4975(2) 0.10807(13) 0.0957(17) Uani 1 1 d D U . . .
C1_68 C 0.9350(3) 0.5234(5) 0.08302(19) 0.134(4) Uani 1 1 d D U . . .
C2_68 C 0.9147(4) 0.5038(6) 0.0702(3) 0.145(4) Uani 1 1 d D U . . .
H2_68 H 0.916841 0.477366 0.074245 0.174 Uiso 1 1 calc R U . . .
C3_68 C 0.8907(4) 0.5252(6) 0.0506(3) 0.148(5) Uani 1 1 d D U . . .
C4_68 C 0.8880(4) 0.5641(6) 0.0450(3) 0.152(5) Uani 1 1 d D U . . .
H4_68 H 0.872185 0.577577 0.032125 0.183 Uiso 1 1 calc R U . . .
C5_68 C 0.9073(4) 0.5839(5) 0.0572(3) 0.149(5) Uani 1 1 d D U . . .
C6_68 C 0.9312(4) 0.5630(5) 0.0765(3) 0.146(5) Uani 1 1 d D U . . .
H6_68 H 0.944751 0.575915 0.085195 0.176 Uiso 1 1 calc R U . . .
C7_68 C 0.8680(6) 0.5042(8) 0.0361(5) 0.169(6) Uani 1 1 d D U . . .
H7A_68 H 0.873350 0.477344 0.042559 0.254 Uiso 1 1 calc R U . . .
H7B_68 H 0.839962 0.512690 0.042331 0.254 Uiso 1 1 calc R U . . .
H7C_68 H 0.876467 0.509626 0.014466 0.254 Uiso 1 1 calc R U . . .
C8_68 C 0.9040(6) 0.6269(6) 0.0506(5) 0.175(7) Uani 1 1 d D U . . .
H8A_68 H 0.919843 0.635369 0.061334 0.263 Uiso 1 1 calc R U . . .
H8B_68 H 0.913377 0.634774 0.029226 0.263 Uiso 1 1 calc R U . . .
H8C_68 H 0.876745 0.637934 0.056989 0.263 Uiso 1 1 calc R U . . .
S1_69 S 0.84793(16) 0.40245(16) 0.31592(13) 0.0812(14) Uani 1 1 d D U . . .
C1_69 C 0.8747(2) 0.3554(3) 0.3172(4) 0.103(4) Uani 1 1 d D U . . .
C2_69 C 0.8863(3) 0.3375(4) 0.2918(4) 0.105(4) Uani 1 1 d D U . . .
H2_69 H 0.880066 0.350433 0.273869 0.126 Uiso 1 1 calc R U . . .
C3_69 C 0.9072(4) 0.3009(4) 0.2922(4) 0.107(4) Uani 1 1 d D U . . .
C4_69 C 0.9160(4) 0.2826(5) 0.3191(4) 0.113(4) Uani 1 1 d D U . . .
H4_69 H 0.929982 0.258012 0.320075 0.136 Uiso 1 1 calc R U . . .
C5_69 C 0.9045(4) 0.3000(4) 0.3446(4) 0.112(4) Uani 1 1 d D U . . .
C6_69 C 0.8837(3) 0.3368(4) 0.3441(4) 0.108(4) Uani 1 1 d D U . . .
H6_69 H 0.876162 0.348581 0.361330 0.130 Uiso 1 1 calc R U . . .
C7_69 C 0.9194(5) 0.2822(6) 0.2640(4) 0.115(6) Uani 1 1 d D U . . .
H7A_69 H 0.910666 0.299326 0.247753 0.173 Uiso 1 1 calc R U . . .
H7B_69 H 0.947872 0.275931 0.258619 0.173 Uiso 1 1 calc R U . . .
H7C_69 H 0.907592 0.259363 0.267854 0.173 Uiso 1 1 calc R U . . .
C8_69 C 0.9150(5) 0.2785(6) 0.3734(4) 0.140(6) Uani 1 1 d D U . . .
H8A_69 H 0.905207 0.294035 0.389173 0.211 Uiso 1 1 calc R U . . .
H8B_69 H 0.903192 0.255537 0.379268 0.211 Uiso 1 1 calc R U . . .
H8C_69 H 0.943403 0.272220 0.370094 0.211 Uiso 1 1 calc R U . . .
S1_70 S 1.02261(18) 0.7091(2) 0.17386(15) 0.1079(18) Uani 1 1 d D U . . .
C1_70 C 1.0625(3) 0.7362(4) 0.1543(3) 0.137(4) Uani 1 1 d D U . . .
C2_70 C 1.0871(4) 0.7285(5) 0.1268(3) 0.149(5) Uani 1 1 d D U . . .
H2_70 H 1.083089 0.708888 0.118053 0.179 Uiso 1 1 calc R U . . .
C3_70 C 1.1181(4) 0.7500(5) 0.1120(4) 0.148(5) Uani 1 1 d D U . . .
C4_70 C 1.1232(5) 0.7788(5) 0.1255(4) 0.151(5) Uani 1 1 d D U . . .
H4_70 H 1.143624 0.793037 0.115707 0.181 Uiso 1 1 calc R U . . .
C5_70 C 1.0999(5) 0.7874(4) 0.1526(4) 0.145(4) Uani 1 1 d D U . . .
C6_70 C 1.0693(4) 0.7656(4) 0.1669(4) 0.144(4) Uani 1 1 d D U . . .
H6_70 H 1.053004 0.770960 0.185354 0.173 Uiso 1 1 calc R U . . .
C7_70 C 1.1459(6) 0.7426(7) 0.0816(4) 0.172(7) Uani 1 1 d D U . . .
H7A_70 H 1.138711 0.721880 0.075051 0.258 Uiso 1 1 calc R U . . .
H7B_70 H 1.143769 0.765051 0.066876 0.258 Uiso 1 1 calc R U . . .
H7C_70 H 1.172791 0.736305 0.083854 0.258 Uiso 1 1 calc R U . . .
C8_70 C 1.1061(6) 0.8190(6) 0.1671(5) 0.151(6) Uani 1 1 d D U . . .
H8A_70 H 1.086656 0.820440 0.185926 0.227 Uiso 1 1 calc R U . . .
H8B_70 H 1.132254 0.813892 0.170730 0.227 Uiso 1 1 calc R U . . .
H8C_70 H 1.103201 0.842694 0.153816 0.227 Uiso 1 1 calc R U . . .
S1_71 S 1.10955(17) 0.4681(2) 0.22408(16) 0.1116(19) Uani 1 1 d D U . . .
C1_71 C 1.1473(3) 0.4505(5) 0.2447(2) 0.135(4) Uani 1 1 d D U . . .
C2_71 C 1.1693(4) 0.4153(5) 0.2407(3) 0.140(4) Uani 1 1 d D U . . .
H2_71 H 1.164303 0.401356 0.227553 0.168 Uiso 1 1 calc R U . . .
C3_71 C 1.1992(4) 0.4005(5) 0.2565(4) 0.140(4) Uani 1 1 d D U . . .
C4_71 C 1.2059(5) 0.4217(5) 0.2759(4) 0.142(4) Uani 1 1 d D U . . .
H4_71 H 1.225682 0.411776 0.286330 0.171 Uiso 1 1 calc R U . . .
C5_71 C 1.1847(4) 0.4568(5) 0.2806(3) 0.141(4) Uani 1 1 d D U . . .
C6_71 C 1.1553(4) 0.4709(5) 0.2647(3) 0.140(4) Uani 1 1 d D U . . .
H6_71 H 1.140497 0.494665 0.267389 0.168 Uiso 1 1 calc R U . . .
C7_71 C 1.2227(6) 0.3617(5) 0.2515(5) 0.149(6) Uani 1 1 d D U . . .
H7A_71 H 1.213441 0.351804 0.237249 0.224 Uiso 1 1 calc R U . . .
H7B_71 H 1.250392 0.363943 0.243824 0.224 Uiso 1 1 calc R U . . .
H7C_71 H 1.219123 0.344692 0.270416 0.224 Uiso 1 1 calc R U . . .
C8_71 C 1.1917(6) 0.4804(7) 0.3017(4) 0.152(6) Uani 1 1 d D U . . .
H8A_71 H 1.173621 0.503797 0.301459 0.228 Uiso 1 1 calc R U . . .
H8B_71 H 1.187507 0.466563 0.321896 0.228 Uiso 1 1 calc R U . . .
H8C_71 H 1.218575 0.485918 0.295199 0.228 Uiso 1 1 calc R U . . .
S1_72 S 1.06886(18) 0.5906(2) 0.14590(14) 0.1103(19) Uani 1 1 d D U . . .
C1_72 C 1.1202(4) 0.5853(4) 0.1467(2) 0.155(4) Uani 1 1 d D U . . .
C2_72 C 1.1385(5) 0.5538(5) 0.1626(3) 0.171(5) Uani 1 1 d D U . . .
H2_72 H 1.124475 0.534191 0.173621 0.206 Uiso 1 1 calc R U . . .
C3_72 C 1.1795(5) 0.5522(5) 0.1618(3) 0.173(5) Uani 1 1 d D U . . .
C4_72 C 1.2011(6) 0.5806(5) 0.1458(3) 0.174(5) Uani 1 1 d D U . . .
H4_72 H 1.227808 0.578415 0.145774 0.209 Uiso 1 1 calc R U . . .
C5_72 C 1.1834(5) 0.6122(5) 0.1298(3) 0.169(5) Uani 1 1 d D U . . .
C6_72 C 1.1429(5) 0.6138(5) 0.1307(3) 0.166(5) Uani 1 1 d D U . . .
H6_72 H 1.130460 0.634994 0.120037 0.199 Uiso 1 1 calc R U . . .
C7_72 C 1.2004(7) 0.5178(6) 0.1793(5) 0.204(8) Uani 1 1 d D U . . .
H7A_72 H 1.181855 0.500335 0.189350 0.305 Uiso 1 1 calc R U . . .
H7B_72 H 1.222128 0.505295 0.165504 0.305 Uiso 1 1 calc R U . . .
H7C_72 H 1.210297 0.525990 0.194061 0.305 Uiso 1 1 calc R U . . .
C8_72 C 1.2093(7) 0.6423(7) 0.1127(5) 0.187(8) Uani 1 1 d D U . . .
H8A_72 H 1.193774 0.662776 0.102540 0.281 Uiso 1 1 calc R U . . .
H8B_72 H 1.219347 0.651846 0.126766 0.281 Uiso 1 1 calc R U . . .
H8C_72 H 1.231109 0.631271 0.098147 0.281 Uiso 1 1 calc R U . . .
S1_73 S 0.80850(15) 0.63126(17) 0.22485(12) 0.0772(14) Uani 1 1 d D U . . .
C1_73 C 0.81617(14) 0.6803(3) 0.2165(3) 0.088(3) Uani 1 1 d D U . . .
C2_73 C 0.8245(2) 0.6993(4) 0.1871(3) 0.092(3) Uani 1 1 d D U . . .
H2_73 H 0.826387 0.686710 0.170972 0.110 Uiso 1 1 calc R U . . .
C3_73 C 0.8302(3) 0.7376(4) 0.1818(3) 0.095(3) Uani 1 1 d D U . . .
C4_73 C 0.8273(3) 0.7550(5) 0.2062(3) 0.093(3) Uani 1 1 d D U . . .
H4_73 H 0.831116 0.780407 0.202714 0.112 Uiso 1 1 calc R U . . .
C5_73 C 0.8192(3) 0.7370(4) 0.2354(3) 0.090(3) Uani 1 1 d D U . . .
C6_73 C 0.8135(3) 0.6989(4) 0.2412(4) 0.090(3) Uani 1 1 d D U . . .
H6_73 H 0.808149 0.686096 0.260895 0.108 Uiso 1 1 calc R U . . .
C7_73 C 0.8395(4) 0.7578(6) 0.1490(4) 0.119(6) Uani 1 1 d D U . . .
H7A_73 H 0.840107 0.740478 0.135574 0.178 Uiso 1 1 calc R U . . .
H7B_73 H 0.819286 0.779252 0.146554 0.178 Uiso 1 1 calc R U . . .
H7C_73 H 0.864866 0.766489 0.144371 0.178 Uiso 1 1 calc R U . . .
C8_73 C 0.8160(4) 0.7571(5) 0.2619(4) 0.096(5) Uani 1 1 d D U . . .
H8A_73 H 0.810130 0.739693 0.280454 0.144 Uiso 1 1 calc R U . . .
H8B_73 H 0.840687 0.765935 0.260001 0.144 Uiso 1 1 calc R U . . .
H8C_73 H 0.795065 0.778347 0.262189 0.144 Uiso 1 1 calc R U . . .
S1_74 S 0.91074(16) 0.70809(18) 0.26986(14) 0.0921(16) Uani 1 1 d D U . . .
C1_74 C 0.9297(2) 0.7457(3) 0.2409(3) 0.118(4) Uani 1 1 d D U . . .
C2_74 C 0.9247(3) 0.7475(4) 0.2119(4) 0.124(4) Uani 1 1 d D U . . .
H2_74 H 0.911793 0.729626 0.207840 0.149 Uiso 1 1 calc R U . . .
C3_74 C 0.9392(3) 0.7766(4) 0.1885(4) 0.128(4) Uani 1 1 d D U . . .
C4_74 C 0.9580(3) 0.8023(5) 0.1956(4) 0.129(4) Uani 1 1 d D U . . .
H4_74 H 0.967744 0.821414 0.180379 0.154 Uiso 1 1 calc R U . . .
C5_74 C 0.9633(4) 0.8011(4) 0.2241(4) 0.124(4) Uani 1 1 d D U . . .
C6_74 C 0.9492(3) 0.7726(4) 0.2474(4) 0.121(4) Uani 1 1 d D U . . .
H6_74 H 0.952683 0.771372 0.266780 0.146 Uiso 1 1 calc R U . . .
C7_74 C 0.9328(4) 0.7773(6) 0.1571(4) 0.140(6) Uani 1 1 d D U . . .
H7A_74 H 0.918974 0.756636 0.157483 0.209 Uiso 1 1 calc R U . . .
H7B_74 H 0.917349 0.800975 0.151126 0.209 Uiso 1 1 calc R U . . .
H7C_74 H 0.958103 0.774598 0.142795 0.209 Uiso 1 1 calc R U . . .
C8_74 C 0.9843(5) 0.8300(5) 0.2314(5) 0.139(6) Uani 1 1 d D U . . .
H8A_74 H 0.985057 0.824466 0.252346 0.208 Uiso 1 1 calc R U . . .
H8B_74 H 1.011009 0.828725 0.219028 0.208 Uiso 1 1 calc R U . . .
H8C_74 H 0.970250 0.855118 0.227285 0.208 Uiso 1 1 calc R U . . .
S1_75 S 0.94717(17) 0.71975(19) 0.34609(14) 0.0947(17) Uani 1 1 d D U . . .
C1_75 C 0.9291(4) 0.7673(3) 0.33120(15) 0.119(4) Uani 1 1 d D U . . .
C2_75 C 0.8919(4) 0.7772(5) 0.3257(2) 0.120(4) Uani 1 1 d D U . . .
H2_75 H 0.875096 0.758895 0.329815 0.145 Uiso 1 1 calc R U . . .
C3_75 C 0.8789(4) 0.8148(5) 0.3140(3) 0.125(4) Uani 1 1 d D U . . .
C4_75 C 0.9045(5) 0.8412(5) 0.3083(3) 0.128(4) Uani 1 1 d D U . . .
H4_75 H 0.896188 0.866183 0.300574 0.154 Uiso 1 1 calc R U . . .
C5_75 C 0.9419(5) 0.8317(5) 0.3137(3) 0.129(4) Uani 1 1 d D U . . .
C6_75 C 0.9552(5) 0.7939(4) 0.3254(3) 0.123(4) Uani 1 1 d D U . . .
H6_75 H 0.980444 0.786994 0.329236 0.148 Uiso 1 1 calc R U . . .
C7_75 C 0.8372(5) 0.8251(7) 0.3082(4) 0.137(6) Uani 1 1 d D U . . .
H7A_75 H 0.824220 0.802794 0.313581 0.206 Uiso 1 1 calc R U . . .
H7B_75 H 0.822064 0.844130 0.320161 0.206 Uiso 1 1 calc R U . . .
H7C_75 H 0.839080 0.834752 0.287108 0.206 Uiso 1 1 calc R U . . .
C8_75 C 0.9697(6) 0.8612(6) 0.3072(5) 0.137(6) Uani 1 1 d D U . . .
H8A_75 H 0.994313 0.849404 0.312276 0.206 Uiso 1 1 calc R U . . .
H8B_75 H 0.974694 0.871626 0.286067 0.206 Uiso 1 1 calc R U . . .
H8C_75 H 0.957614 0.881136 0.319079 0.206 Uiso 1 1 calc R U . . .
S1_76 S 0.84266(16) 0.66007(18) 0.40417(13) 0.0898(16) Uani 1 1 d D U . . .
C1_76 C 0.8504(4) 0.6482(3) 0.4414(3) 0.124(4) Uani 1 1 d D U . . .
C2_76 C 0.8247(4) 0.6259(3) 0.4629(3) 0.131(4) Uani 1 1 d D U . . .
H2_76 H 0.804604 0.617878 0.457077 0.158 Uiso 1 1 calc R U . . .
C3_76 C 0.8285(4) 0.6150(4) 0.4931(4) 0.133(4) Uani 1 1 d D U . . .
C4_76 C 0.8585(4) 0.6273(4) 0.5010(4) 0.136(4) Uani 1 1 d D U . . .
H4_76 H 0.861640 0.620581 0.520737 0.163 Uiso 1 1 calc R U . . .
C5_76 C 0.8841(4) 0.6493(4) 0.4800(4) 0.133(4) Uani 1 1 d D U . . .
C6_76 C 0.8808(4) 0.6604(4) 0.4496(4) 0.134(4) Uani 1 1 d D U . . .
H6_76 H 0.898278 0.675248 0.435698 0.160 Uiso 1 1 calc R U . . .
C7_76 C 0.7992(6) 0.5904(5) 0.5154(4) 0.140(6) Uani 1 1 d D U . . .
H7A_76 H 0.780826 0.585179 0.505141 0.210 Uiso 1 1 calc R U . . .
H7B_76 H 0.813572 0.566871 0.522957 0.210 Uiso 1 1 calc R U . . .
H7C_76 H 0.784871 0.603703 0.531917 0.210 Uiso 1 1 calc R U . . .
C8_76 C 0.9174(5) 0.6629(6) 0.4887(5) 0.148(6) Uani 1 1 d D U . . .
H8A_76 H 0.932089 0.677782 0.471406 0.222 Uiso 1 1 calc R U . . .
H8B_76 H 0.906138 0.678196 0.504568 0.222 Uiso 1 1 calc R U . . .
H8C_76 H 0.934830 0.641311 0.495724 0.222 Uiso 1 1 calc R U . . .
S1_77 S 0.80090(14) 0.56998(16) 0.38575(11) 0.0737(13) Uani 1 1 d D U . . .
C1_77 C 0.7671(2) 0.5874(4) 0.4174(2) 0.081(3) Uani 1 1 d D U . . .
C2_77 C 0.7535(3) 0.5650(5) 0.4449(3) 0.087(3) Uani 1 1 d D U . . .
H2_77 H 0.762349 0.538961 0.447458 0.104 Uiso 1 1 calc R U . . .
C3_77 C 0.7262(3) 0.5818(4) 0.4690(3) 0.086(3) Uani 1 1 d D U . . .
C4_77 C 0.7141(3) 0.6201(4) 0.4644(3) 0.090(3) Uani 1 1 d D U . . .
H4_77 H 0.696259 0.631230 0.480123 0.109 Uiso 1 1 calc R U . . .
C5_77 C 0.7269(3) 0.6430(4) 0.4374(3) 0.088(3) Uani 1 1 d D U . . .
C6_77 C 0.7537(3) 0.6263(4) 0.4137(3) 0.085(3) Uani 1 1 d D U . . .
H6_77 H 0.762584 0.641382 0.395315 0.102 Uiso 1 1 calc R U . . .
C7_77 C 0.7122(5) 0.5562(6) 0.4987(3) 0.108(6) Uani 1 1 d D U . . .
H7A_77 H 0.724457 0.530464 0.496955 0.162 Uiso 1 1 calc R U . . .
H7B_77 H 0.719439 0.564497 0.514723 0.162 Uiso 1 1 calc R U . . .
H7C_77 H 0.683823 0.557544 0.503089 0.162 Uiso 1 1 calc R U . . .
C8_77 C 0.7137(5) 0.6856(4) 0.4318(4) 0.105(5) Uani 1 1 d D U . . .
H8A_77 H 0.726327 0.695639 0.411529 0.158 Uiso 1 1 calc R U . . .
H8B_77 H 0.685343 0.690505 0.434368 0.158 Uiso 1 1 calc R U . . .
H8C_77 H 0.721008 0.697481 0.445934 0.158 Uiso 1 1 calc R U . . .
S1_78 S 1.03441(15) 0.68281(19) 0.27239(14) 0.0919(15) Uani 1 1 d D U . . .
C1_78 C 1.04774(15) 0.7216(3) 0.2845(4) 0.101(3) Uani 1 1 d D U . . .
C2_78 C 1.0586(2) 0.7544(4) 0.2653(4) 0.106(4) Uani 1 1 d D U . . .
H2_78 H 1.059189 0.757018 0.244854 0.127 Uiso 1 1 calc R U . . .
C3_78 C 1.0687(3) 0.7837(4) 0.2767(4) 0.107(4) Uani 1 1 d D U . . .
C4_78 C 1.0672(3) 0.7782(4) 0.3071(4) 0.108(4) Uani 1 1 d D U . . .
H4_78 H 1.073852 0.797411 0.314855 0.129 Uiso 1 1 calc R U . . .
C5_78 C 1.0567(3) 0.7464(4) 0.3269(3) 0.106(4) Uani 1 1 d D U . . .
C6_78 C 1.0467(3) 0.7174(4) 0.3152(4) 0.104(4) Uani 1 1 d D U . . .
H6_78 H 1.039408 0.695439 0.327941 0.125 Uiso 1 1 calc R U . . .
C7_78 C 1.0805(4) 0.8192(5) 0.2553(4) 0.118(6) Uani 1 1 d D U . . .
H7A_78 H 1.079472 0.817052 0.235171 0.177 Uiso 1 1 calc R U . . .
H7B_78 H 1.062394 0.841078 0.261743 0.177 Uiso 1 1 calc R U . . .
H7C_78 H 1.106987 0.822069 0.255352 0.177 Uiso 1 1 calc R U . . .
C8_78 C 1.0553(4) 0.7408(6) 0.3606(4) 0.110(5) Uani 1 1 d D U . . .
H8A_78 H 1.047149 0.716555 0.369986 0.165 Uiso 1 1 calc R U . . .
H8B_78 H 1.081159 0.741607 0.363259 0.165 Uiso 1 1 calc R U . . .
H8C_78 H 1.036581 0.760657 0.369677 0.165 Uiso 1 1 calc R U . . .
S1_79 S 0.87177(12) 0.62923(16) 0.32229(11) 0.0700(13) Uani 1 1 d D U . . .
C1_79 C 0.8214(3) 0.6511(3) 0.32560(14) 0.083(3) Uani 1 1 d D U . . .
C2_79 C 0.7930(4) 0.6350(4) 0.3189(2) 0.085(3) Uani 1 1 d D U . . .
H2_79 H 0.799656 0.611395 0.312249 0.102 Uiso 1 1 calc R U . . .
C3_79 C 0.7542(4) 0.6540(4) 0.3221(3) 0.089(3) Uani 1 1 d D U . . .
C4_79 C 0.7441(4) 0.6888(4) 0.3318(2) 0.092(3) Uani 1 1 d D U . . .
H4_79 H 0.718126 0.701156 0.333760 0.110 Uiso 1 1 calc R U . . .
C5_79 C 0.7715(4) 0.7059(4) 0.3388(3) 0.091(3) Uani 1 1 d D U . . .
C6_79 C 0.8105(4) 0.6866(4) 0.3356(2) 0.088(3) Uani 1 1 d D U . . .
H6_79 H 0.829496 0.697718 0.340179 0.106 Uiso 1 1 calc R U . . .
C7_79 C 0.7239(5) 0.6344(5) 0.3143(4) 0.098(5) Uani 1 1 d D U . . .
H7A_79 H 0.736752 0.610446 0.307952 0.147 Uiso 1 1 calc R U . . .
H7B_79 H 0.702582 0.630097 0.331836 0.147 Uiso 1 1 calc R U . . .
H7C_79 H 0.713462 0.650291 0.298217 0.147 Uiso 1 1 calc R U . . .
C8_79 C 0.7620(5) 0.7441(4) 0.3497(4) 0.099(5) Uani 1 1 d D U . . .
H8A_79 H 0.785491 0.750425 0.353244 0.148 Uiso 1 1 calc R U . . .
H8B_79 H 0.752748 0.763155 0.334659 0.148 Uiso 1 1 calc R U . . .
H8C_79 H 0.741700 0.742880 0.368242 0.148 Uiso 1 1 calc R U . . .
S1_80 S 1.07633(16) 0.5896(2) 0.24695(14) 0.0950(16) Uani 1 1 d D U . . .
C1_80 C 1.1207(4) 0.6095(4) 0.2279(2) 0.123(4) Uani 1 1 d D U . . .
C2_80 C 1.1560(4) 0.5885(5) 0.2336(3) 0.137(4) Uani 1 1 d D U . . .
H2_80 H 1.155574 0.565579 0.246740 0.165 Uiso 1 1 calc R U . . .
C3_80 C 1.1921(5) 0.6022(5) 0.2196(3) 0.138(4) Uani 1 1 d D U . . .
C4_80 C 1.1908(5) 0.6366(5) 0.2003(3) 0.137(4) Uani 1 1 d D U . . .
H4_80 H 1.214651 0.645768 0.190862 0.164 Uiso 1 1 calc R U . . .
C5_80 C 1.1568(5) 0.6577(4) 0.1942(3) 0.130(4) Uani 1 1 d D U . . .
C6_80 C 1.1208(5) 0.6438(4) 0.2083(3) 0.127(4) Uani 1 1 d D U . . .
H6_80 H 1.097012 0.657544 0.204501 0.153 Uiso 1 1 calc R U . . .
C7_80 C 1.2300(5) 0.5786(6) 0.2264(5) 0.167(7) Uani 1 1 d D U . . .
H7A_80 H 1.223666 0.556017 0.240348 0.250 Uiso 1 1 calc R U . . .
H7B_80 H 1.247594 0.571518 0.207996 0.250 Uiso 1 1 calc R U . . .
H7C_80 H 1.242830 0.593201 0.235248 0.250 Uiso 1 1 calc R U . . .
C8_80 C 1.1575(6) 0.6952(5) 0.1728(4) 0.124(6) Uani 1 1 d D U . . .
H8A_80 H 1.130895 0.705874 0.171355 0.187 Uiso 1 1 calc R U . . .
H8B_80 H 1.168664 0.712467 0.180413 0.187 Uiso 1 1 calc R U . . .
H8C_80 H 1.173426 0.690836 0.153132 0.187 Uiso 1 1 calc R U . . .
S1_81 S 0.96504(13) 0.61325(16) 0.32723(12) 0.0756(14) Uani 1 1 d D U . . .
C1_81 C 1.0057(3) 0.6087(2) 0.3444(3) 0.083(3) Uani 1 1 d D U . . .
C2_81 C 1.0428(4) 0.5894(3) 0.3327(3) 0.087(3) Uani 1 1 d D U . . .
H2_81 H 1.047309 0.578172 0.315436 0.105 Uiso 1 1 calc R U . . .
C3_81 C 1.0735(4) 0.5870(3) 0.3476(3) 0.089(3) Uani 1 1 d D U . . .
C4_81 C 1.0664(4) 0.6035(3) 0.3730(3) 0.091(3) Uani 1 1 d D U . . .
H4_81 H 1.086981 0.601662 0.382564 0.109 Uiso 1 1 calc R U . . .
C5_81 C 1.0299(4) 0.6227(4) 0.3850(3) 0.089(3) Uani 1 1 d D U . . .
C6_81 C 0.9994(4) 0.6251(3) 0.3702(3) 0.089(3) Uani 1 1 d D U . . .
H6_81 H 0.974406 0.637911 0.377948 0.107 Uiso 1 1 calc R U . . .
C7_81 C 1.1144(4) 0.5655(5) 0.3346(4) 0.104(5) Uani 1 1 d D U . . .
H7A_81 H 1.113736 0.556006 0.316865 0.156 Uiso 1 1 calc R U . . .
H7B_81 H 1.133942 0.582491 0.329461 0.156 Uiso 1 1 calc R U . . .
H7C_81 H 1.121231 0.544677 0.349521 0.156 Uiso 1 1 calc R U . . .
C8_81 C 1.0219(6) 0.6412(5) 0.4132(3) 0.110(5) Uani 1 1 d D U . . .
H8A_81 H 0.994722 0.653118 0.417842 0.164 Uiso 1 1 calc R U . . .
H8B_81 H 1.026745 0.622159 0.429883 0.164 Uiso 1 1 calc R U . . .
H8C_81 H 1.039179 0.660010 0.409715 0.164 Uiso 1 1 calc R U . . .
S1_82 S 0.9721(9) 0.3709(13) 0.1058(7) 0.157(3) Uani 0.188(2) 1 d D U P A 2
C1_82 C 0.9728(6) 0.3518(10) 0.0725(6) 0.159(4) Uani 0.188(2) 1 d D U P A 2
C2_82 C 0.9862(5) 0.3722(10) 0.0443(6) 0.163(4) Uani 0.188(2) 1 d D U P A 2
H2_82 H 0.994728 0.395424 0.042778 0.196 Uiso 0.188(2) 1 calc R U P A 2
C3_82 C 0.9871(6) 0.3579(9) 0.0177(6) 0.162(5) Uani 0.188(2) 1 d D U P A 2
C4_82 C 0.9746(11) 0.3237(10) 0.0198(8) 0.162(5) Uani 0.188(2) 1 d D U P A 2
H4_82 H 0.975176 0.314363 0.002312 0.194 Uiso 0.188(2) 1 calc R U P A 2
C5_82 C 0.9610(14) 0.3029(11) 0.0479(9) 0.161(5) Uani 0.188(2) 1 d D U P A 2
C6_82 C 0.9601(10) 0.3171(10) 0.0744(8) 0.161(5) Uani 0.188(2) 1 d D U P A 2
H6_82 H 0.950944 0.303134 0.093319 0.193 Uiso 0.188(2) 1 calc R U P A 2
C7_82 C 1.0023(6) 0.3820(8) -0.0124(4) 0.163(8) Uani 0.188(2) 1 d D U P A 2
H7A_82 H 1.009485 0.404701 -0.008840 0.244 Uiso 0.188(2) 1 calc R U P A 2
H7B_82 H 1.025100 0.367771 -0.023919 0.244 Uiso 0.188(2) 1 calc R U P A 2
H7C_82 H 0.981763 0.388632 -0.023373 0.244 Uiso 0.188(2) 1 calc R U P A 2
C8_82 C 0.947(2) 0.2650(13) 0.0499(15) 0.163(8) Uani 0.188(2) 1 d D U P A 2
H8A_82 H 0.938785 0.254281 0.070800 0.244 Uiso 0.188(2) 1 calc R U P A 2
H8B_82 H 0.925385 0.268806 0.040384 0.244 Uiso 0.188(2) 1 calc R U P A 2
H8C_82 H 0.968722 0.247950 0.039849 0.244 Uiso 0.188(2) 1 calc R U P A 2
S1A_82 S 0.9430(3) 0.3846(3) 0.1139(2) 0.135(2) Uani 0.812(2) 1 d D U P A 1
C1A_82 C 0.9463(6) 0.4028(3) 0.0745(3) 0.161(4) Uani 0.812(2) 1 d D U P A 1
C2A_82 C 0.9805(6) 0.4173(3) 0.0581(4) 0.164(4) Uani 0.812(2) 1 d D U P A 1
H2A_82 H 1.000995 0.417675 0.067133 0.197 Uiso 0.812(2) 1 calc R U P A 1
C3A_82 C 0.9833(6) 0.4318(3) 0.0269(5) 0.168(5) Uani 0.812(2) 1 d D U P A 1
C4A_82 C 0.9531(6) 0.4314(4) 0.0135(5) 0.167(5) Uani 0.812(2) 1 d D U P A 1
H4A_82 H 0.955617 0.441015 -0.006950 0.200 Uiso 0.812(2) 1 calc R U P A 1
C5A_82 C 0.9186(6) 0.4166(5) 0.0301(5) 0.168(5) Uani 0.812(2) 1 d D U P A 1
C6A_82 C 0.9154(6) 0.4021(4) 0.0612(4) 0.165(4) Uani 0.812(2) 1 d D U P A 1
H6A_82 H 0.892612 0.392142 0.072755 0.198 Uiso 0.812(2) 1 calc R U P A 1
C7A_82 C 1.0221(5) 0.4468(3) 0.0116(5) 0.181(8) Uani 0.812(2) 1 d D U P A 1
H7AA_82 H 1.038005 0.443737 0.026120 0.271 Uiso 0.812(2) 1 calc R U P A 1
H7AB_82 H 1.036201 0.432848 -0.004602 0.271 Uiso 0.812(2) 1 calc R U P A 1
H7AC_82 H 1.016836 0.473264 0.003723 0.271 Uiso 0.812(2) 1 calc R U P A 1
C8A_82 C 0.8843(7) 0.4154(7) 0.0163(6) 0.169(8) Uani 0.812(2) 1 d D U P A 1
H8AA_82 H 0.863655 0.404221 0.031511 0.254 Uiso 0.812(2) 1 calc R U P A 1
H8AB_82 H 0.874094 0.440807 0.008490 0.254 Uiso 0.812(2) 1 calc R U P A 1
H8AC_82 H 0.893559 0.400438 0.000109 0.254 Uiso 0.812(2) 1 calc R U P A 1
S1_83 S 1.02691(19) 0.4392(2) 0.16424(17) 0.125(2) Uani 1 1 d D U . . .
C1_83 C 1.0710(4) 0.4484(2) 0.1365(4) 0.181(5) Uani 1 1 d D U . . .
C2_83 C 1.1039(5) 0.4577(3) 0.1415(5) 0.194(5) Uani 1 1 d D U . . .
H2_83 H 1.103859 0.459558 0.161276 0.232 Uiso 1 1 calc R U . . .
C3_83 C 1.1383(5) 0.4647(4) 0.1184(4) 0.197(5) Uani 1 1 d D U . . .
C4_83 C 1.1396(6) 0.4623(4) 0.0888(4) 0.199(5) Uani 1 1 d D U . . .
H4_83 H 1.162009 0.466747 0.073369 0.239 Uiso 1 1 calc R U . . .
C5_83 C 1.1068(6) 0.4530(5) 0.0830(4) 0.199(5) Uani 1 1 d D U . . .
C6_83 C 1.0730(5) 0.4462(4) 0.1064(4) 0.198(5) Uani 1 1 d D U . . .
H6_83 H 1.051156 0.439972 0.101664 0.237 Uiso 1 1 calc R U . . .
C7_83 C 1.1737(6) 0.4751(7) 0.1276(6) 0.205(7) Uani 1 1 d D U . . .
H7A_83 H 1.167148 0.475372 0.149034 0.307 Uiso 1 1 calc R U . . .
H7B_83 H 1.196725 0.456510 0.122349 0.307 Uiso 1 1 calc R U . . .
H7C_83 H 1.179320 0.499758 0.117078 0.307 Uiso 1 1 calc R U . . .
C8_83 C 1.1034(7) 0.4491(8) 0.0515(5) 0.219(7) Uani 1 1 d D U . . .
H8A_83 H 1.077746 0.442409 0.052873 0.329 Uiso 1 1 calc R U . . .
H8B_83 H 1.106391 0.472814 0.038249 0.329 Uiso 1 1 calc R U . . .
H8C_83 H 1.123765 0.429557 0.043522 0.329 Uiso 1 1 calc R U . . .
S1_84 S 0.93045(17) 0.65237(19) 0.15418(14) 0.0917(16) Uani 1 1 d D U . . .
C1_84 C 0.9681(3) 0.6457(6) 0.1208(2) 0.177(5) Uani 1 1 d D U . . .
C2_84 C 0.9842(4) 0.6106(6) 0.1127(4) 0.191(5) Uani 1 1 d D U . . .
H2_84 H 0.975624 0.588725 0.124946 0.229 Uiso 1 1 calc R U . . .
C3_84 C 1.0141(5) 0.6079(6) 0.0856(4) 0.197(5) Uani 1 1 d D U . . .
C4_84 C 1.0258(5) 0.6408(6) 0.0684(4) 0.205(6) Uani 1 1 d D U . . .
H4_84 H 1.045422 0.638899 0.050653 0.246 Uiso 1 1 calc R U . . .
C5_84 C 1.0104(5) 0.6764(6) 0.0756(4) 0.203(6) Uani 1 1 d D U . . .
C6_84 C 0.9811(5) 0.6789(6) 0.1022(4) 0.202(6) Uani 1 1 d D U . . .
H6_84 H 0.969964 0.702651 0.107884 0.242 Uiso 1 1 calc R U . . .
C7_84 C 1.0316(7) 0.5683(6) 0.0774(5) 0.211(8) Uani 1 1 d D U . . .
H7A_84 H 1.018978 0.549505 0.092646 0.317 Uiso 1 1 calc R U . . .
H7B_84 H 1.027093 0.566584 0.058181 0.317 Uiso 1 1 calc R U . . .
H7C_84 H 1.059610 0.564014 0.076233 0.317 Uiso 1 1 calc R U . . .
C8_84 C 1.0228(8) 0.7135(7) 0.0571(6) 0.234(8) Uani 1 1 d D U . . .
H8A_84 H 1.007681 0.734425 0.066971 0.352 Uiso 1 1 calc R U . . .
H8B_84 H 1.050624 0.713333 0.055333 0.352 Uiso 1 1 calc R U . . .
H8C_84 H 1.018049 0.716103 0.037294 0.352 Uiso 1 1 calc R U . . .
S1_85 S 0.81762(14) 0.49732(16) 0.22701(10) 0.0722(13) Uani 1 1 d D U . . .
C1_85 C 0.7768(3) 0.5242(4) 0.2129(2) 0.083(3) Uani 1 1 d D U . . .
C2_85 C 0.7577(3) 0.5586(4) 0.2213(3) 0.089(3) Uani 1 1 d D U . . .
H2_85 H 0.765962 0.568955 0.235110 0.106 Uiso 1 1 calc R U . . .
C3_85 C 0.7255(4) 0.5782(4) 0.2091(3) 0.093(3) Uani 1 1 d D U . . .
C4_85 C 0.7140(4) 0.5620(4) 0.1886(3) 0.091(3) Uani 1 1 d D U . . .
H4_85 H 0.692970 0.574879 0.180385 0.109 Uiso 1 1 calc R U . . .
C5_85 C 0.7327(4) 0.5277(4) 0.1800(3) 0.090(3) Uani 1 1 d D U . . .
C6_85 C 0.7647(4) 0.5081(4) 0.1922(2) 0.088(3) Uani 1 1 d D U . . .
H6_85 H 0.777699 0.484784 0.186658 0.106 Uiso 1 1 calc R U . . .
C7_85 C 0.7044(5) 0.6165(4) 0.2187(4) 0.104(5) Uani 1 1 d D U . . .
H7A_85 H 0.716589 0.622862 0.232956 0.157 Uiso 1 1 calc R U . . .
H7B_85 H 0.706606 0.635838 0.201170 0.157 Uiso 1 1 calc R U . . .
H7C_85 H 0.676875 0.614770 0.227827 0.157 Uiso 1 1 calc R U . . .
C8_85 C 0.7215(5) 0.5085(6) 0.1576(3) 0.103(5) Uani 1 1 d D U . . .
H8A_85 H 0.738759 0.484785 0.155207 0.154 Uiso 1 1 calc R U . . .
H8B_85 H 0.694469 0.503734 0.165075 0.154 Uiso 1 1 calc R U . . .
H8C_85 H 0.724240 0.524734 0.138403 0.154 Uiso 1 1 calc R U . . .
S1_86 S 0.9962(2) 0.3407(2) 0.2323(2) 0.131(2) Uani 1 1 d D U . . .
C1_86 C 1.0248(4) 0.3042(3) 0.2530(4) 0.164(4) Uani 1 1 d D U . . .
C2_86 C 1.0581(4) 0.2813(4) 0.2385(5) 0.178(5) Uani 1 1 d D U . . .
H2_86 H 1.065620 0.285205 0.217430 0.214 Uiso 1 1 calc R U . . .
C3_86 C 1.0811(5) 0.2521(5) 0.2547(5) 0.179(5) Uani 1 1 d D U . . .
C4_86 C 1.0690(5) 0.2472(5) 0.2859(5) 0.180(5) Uani 1 1 d D U . . .
H4_86 H 1.083303 0.228464 0.297262 0.216 Uiso 1 1 calc R U . . .
C5_86 C 1.0363(5) 0.2695(5) 0.3005(4) 0.176(5) Uani 1 1 d D U . . .
C6_86 C 1.0138(5) 0.2981(5) 0.2845(4) 0.174(5) Uani 1 1 d D U . . .
H6_86 H 0.991695 0.312874 0.294825 0.209 Uiso 1 1 calc R U . . .
C7_86 C 1.1176(6) 0.2275(6) 0.2378(6) 0.187(8) Uani 1 1 d D U . . .
H7A_86 H 1.121035 0.235342 0.216369 0.280 Uiso 1 1 calc R U . . .
H7B_86 H 1.140878 0.230599 0.243679 0.280 Uiso 1 1 calc R U . . .
H7C_86 H 1.113761 0.201283 0.242822 0.280 Uiso 1 1 calc R U . . .
C8_86 C 1.0242(7) 0.2631(7) 0.3348(5) 0.179(7) Uani 1 1 d D U . . .
H8A_86 H 1.000986 0.280764 0.341517 0.269 Uiso 1 1 calc R U . . .
H8B_86 H 1.018423 0.237567 0.341816 0.269 Uiso 1 1 calc R U . . .
H8C_86 H 1.045533 0.266894 0.342667 0.269 Uiso 1 1 calc R U . . .
S1_87 S 1.0819(2) 0.3504(2) 0.3065(2) 0.145(2) Uani 1 1 d D U . . .
C1_87 C 1.1284(3) 0.3255(5) 0.3139(3) 0.183(5) Uani 1 1 d D U . . .
C2_87 C 1.1490(5) 0.3406(6) 0.3293(3) 0.190(5) Uani 1 1 d D U . . .
H2_87 H 1.139352 0.363898 0.336185 0.228 Uiso 1 1 calc R U . . .
C3_87 C 1.1856(5) 0.3192(6) 0.3342(4) 0.191(5) Uani 1 1 d D U . . .
C4_87 C 1.2000(5) 0.2849(6) 0.3241(4) 0.193(5) Uani 1 1 d D U . . .
H4_87 H 1.223979 0.271658 0.327606 0.232 Uiso 1 1 calc R U . . .
C5_87 C 1.1794(5) 0.2698(5) 0.3087(4) 0.193(5) Uani 1 1 d D U . . .
C6_87 C 1.1434(5) 0.2906(5) 0.3038(4) 0.191(5) Uani 1 1 d D U . . .
H6_87 H 1.129095 0.280875 0.293536 0.230 Uiso 1 1 calc R U . . .
C7_87 C 1.2093(7) 0.3351(8) 0.3512(5) 0.201(7) Uani 1 1 d D U . . .
H7A_87 H 1.195405 0.359073 0.356763 0.302 Uiso 1 1 calc R U . . .
H7B_87 H 1.212292 0.317507 0.369126 0.302 Uiso 1 1 calc R U . . .
H7C_87 H 1.235055 0.338493 0.338376 0.302 Uiso 1 1 calc R U . . .
C8_87 C 1.1956(7) 0.2315(6) 0.2974(6) 0.211(7) Uani 1 1 d D U . . .
H8A_87 H 1.177532 0.225502 0.287272 0.316 Uiso 1 1 calc R U . . .
H8B_87 H 1.221087 0.233015 0.283510 0.316 Uiso 1 1 calc R U . . .
H8C_87 H 1.198382 0.211989 0.314265 0.316 Uiso 1 1 calc R U . . .
S1_88 S 1.0763(2) 0.4712(2) 0.32175(18) 0.127(2) Uani 1 1 d D U . . .
C1_88 C 1.0745(4) 0.4726(4) 0.3597(3) 0.210(5) Uani 1 1 d D U . . .
C2_88 C 1.0488(4) 0.4993(5) 0.3759(4) 0.227(6) Uani 1 1 d D U . . .
H2_88 H 1.031515 0.517645 0.366785 0.272 Uiso 1 1 calc R U . . .
C3_88 C 1.0493(4) 0.4982(5) 0.4063(4) 0.229(6) Uani 1 1 d D U . . .
C4_88 C 1.0761(5) 0.4702(5) 0.4180(5) 0.234(6) Uani 1 1 d D U . . .
H4_88 H 1.076610 0.469572 0.438079 0.280 Uiso 1 1 calc R U . . .
C5_88 C 1.1023(5) 0.4430(5) 0.4024(5) 0.230(6) Uani 1 1 d D U . . .
C6_88 C 1.1019(5) 0.4439(5) 0.3718(4) 0.229(6) Uani 1 1 d D U . . .
H6_88 H 1.118892 0.426507 0.360158 0.275 Uiso 1 1 calc R U . . .
C7_88 C 1.0216(4) 0.5274(5) 0.4246(6) 0.245(9) Uani 1 1 d D U . . .
H7A_88 H 1.005602 0.544077 0.412191 0.368 Uiso 1 1 calc R U . . .
H7B_88 H 1.004715 0.514606 0.441906 0.368 Uiso 1 1 calc R U . . .
H7C_88 H 1.037016 0.541959 0.431138 0.368 Uiso 1 1 calc R U . . .
C8_88 C 1.1319(7) 0.4119(7) 0.4147(6) 0.255(10) Uani 1 1 d D U . . .
H8A_88 H 1.146349 0.397024 0.399130 0.382 Uiso 1 1 calc R U . . .
H8B_88 H 1.150205 0.423251 0.421178 0.382 Uiso 1 1 calc R U . . .
H8C_88 H 1.117983 0.395816 0.431579 0.382 Uiso 1 1 calc R U . . .
S1_89 S 0.9575(2) 0.3905(2) 0.34873(19) 0.140(2) Uani 1 1 d D U . . .
C1_89 C 0.9818(4) 0.3906(5) 0.3782(3) 0.221(6) Uani 1 1 d D U . . .
C2_89 C 0.9696(6) 0.4175(5) 0.3982(4) 0.237(6) Uani 1 1 d D U . . .
H2_89 H 0.947986 0.436264 0.396584 0.285 Uiso 1 1 calc R U . . .
C3_89 C 0.9903(6) 0.4160(5) 0.4211(4) 0.237(6) Uani 1 1 d D U . . .
C4_89 C 1.0224(6) 0.3884(6) 0.4241(5) 0.240(6) Uani 1 1 d D U . . .
H4_89 H 1.035655 0.387627 0.439158 0.288 Uiso 1 1 calc R U . . .
C5_89 C 1.0344(5) 0.3619(6) 0.4045(5) 0.238(6) Uani 1 1 d D U . . .
C6_89 C 1.0143(5) 0.3628(5) 0.3816(4) 0.237(6) Uani 1 1 d D U . . .
H6_89 H 1.022905 0.344718 0.368624 0.285 Uiso 1 1 calc R U . . .
C7_89 C 0.9757(8) 0.4455(6) 0.4420(6) 0.252(8) Uani 1 1 d D U . . .
H7A_89 H 0.953300 0.462227 0.436558 0.379 Uiso 1 1 calc R U . . .
H7B_89 H 0.967899 0.433093 0.462518 0.379 Uiso 1 1 calc R U . . .
H7C_89 H 0.996617 0.459936 0.440364 0.379 Uiso 1 1 calc R U . . .
C8_89 C 1.0697(7) 0.3308(7) 0.4068(7) 0.261(9) Uani 1 1 d D U . . .
H8A_89 H 1.073664 0.315140 0.391446 0.392 Uiso 1 1 calc R U . . .
H8B_89 H 1.093113 0.342258 0.404038 0.392 Uiso 1 1 calc R U . . .
H8C_89 H 1.064492 0.315493 0.426411 0.392 Uiso 1 1 calc R U . . .
S1_90 S 1.0962(9) 0.3463(10) 0.2157(8) 0.157(3) Uani 0.188(2) 1 d D U P A 2
C1_90 C 1.1494(9) 0.3342(6) 0.2042(5) 0.181(4) Uani 0.188(2) 1 d D U P A 2
C2_90 C 1.1701(11) 0.3028(8) 0.2177(5) 0.187(4) Uani 0.188(2) 1 d D U P A 2
H2_90 H 1.156667 0.286482 0.233633 0.224 Uiso 0.188(2) 1 calc R U P A 2
C3_90 C 1.2121(11) 0.2950(10) 0.2074(6) 0.187(5) Uani 0.188(2) 1 d D U P A 2
C4_90 C 1.2313(11) 0.3194(9) 0.1839(9) 0.188(5) Uani 0.188(2) 1 d D U P A 2
H4_90 H 1.258811 0.314312 0.177219 0.225 Uiso 0.188(2) 1 calc R U P A 2
C5_90 C 1.2113(11) 0.3511(9) 0.1701(10) 0.186(4) Uani 0.188(2) 1 d D U P A 2
C6_90 C 1.1697(11) 0.3586(8) 0.1803(8) 0.184(4) Uani 0.188(2) 1 d D U P A 2
H6_90 H 1.155576 0.379936 0.171189 0.221 Uiso 0.188(2) 1 calc R U P A 2
C7_90 C 1.2351(17) 0.2603(15) 0.2223(7) 0.188(8) Uani 0.188(2) 1 d D U P A 2
H7A_90 H 1.217054 0.246611 0.238191 0.281 Uiso 0.188(2) 1 calc R U P A 2
H7B_90 H 1.248960 0.244085 0.207528 0.281 Uiso 0.188(2) 1 calc R U P A 2
H7C_90 H 1.253994 0.268097 0.230708 0.281 Uiso 0.188(2) 1 calc R U P A 2
C8_90 C 1.2319(15) 0.3785(10) 0.1440(15) 0.186(9) Uani 0.188(2) 1 d D U P A 2
H8A_90 H 1.212442 0.398573 0.137693 0.280 Uiso 0.188(2) 1 calc R U P A 2
H8B_90 H 1.250633 0.389063 0.150576 0.280 Uiso 0.188(2) 1 calc R U P A 2
H8C_90 H 1.245566 0.365074 0.127392 0.280 Uiso 0.188(2) 1 calc R U P A 2
S1A_90 S 1.1102(3) 0.3769(3) 0.1994(3) 0.160(3) Uani 0.812(2) 1 d D U P A 1
C1A_90 C 1.1457(3) 0.3463(4) 0.1751(5) 0.183(4) Uani 0.812(2) 1 d D U P A 1
C2A_90 C 1.1690(4) 0.3163(5) 0.1874(5) 0.190(4) Uani 0.812(2) 1 d D U P A 1
H2A_90 H 1.166829 0.311472 0.208169 0.228 Uiso 0.812(2) 1 calc R U P A 1
C3A_90 C 1.1969(5) 0.2924(5) 0.1679(6) 0.190(4) Uani 0.812(2) 1 d D U P A 1
C4A_90 C 1.2008(5) 0.2988(6) 0.1371(6) 0.198(5) Uani 0.812(2) 1 d D U P A 1
H4A_90 H 1.219026 0.282869 0.124795 0.238 Uiso 0.812(2) 1 calc R U P A 1
C5A_90 C 1.1773(5) 0.3291(7) 0.1247(5) 0.197(5) Uani 0.812(2) 1 d D U P A 1
C6A_90 C 1.1497(4) 0.3530(6) 0.1436(5) 0.194(5) Uani 0.812(2) 1 d D U P A 1
H6A_90 H 1.133875 0.373549 0.135141 0.233 Uiso 0.812(2) 1 calc R U P A 1
C7A_90 C 1.2213(7) 0.2601(7) 0.1839(7) 0.198(6) Uani 0.812(2) 1 d D U P A 1
H7AA_90 H 1.213711 0.261040 0.205222 0.296 Uiso 0.812(2) 1 calc R U P A 1
H7AB_90 H 1.216627 0.236319 0.180191 0.296 Uiso 0.812(2) 1 calc R U P A 1
H7AC_90 H 1.248973 0.262450 0.176321 0.296 Uiso 0.812(2) 1 calc R U P A 1
C8A_90 C 1.1795(8) 0.3386(9) 0.0908(5) 0.221(9) Uani 0.812(2) 1 d D U P A 1
H8AA_90 H 1.160685 0.360731 0.087029 0.332 Uiso 0.812(2) 1 calc R U P A 1
H8AB_90 H 1.205826 0.343501 0.080202 0.332 Uiso 0.812(2) 1 calc R U P A 1
H8AC_90 H 1.173393 0.317498 0.083980 0.332 Uiso 0.812(2) 1 calc R U P A 1
S1A_91 S 1.0595(14) 0.3101(11) 0.1557(7) 0.173(4) Uani 0.188(2) 1 d D U P A 2
C1A_91 C 1.0480(13) 0.2625(11) 0.1666(4) 0.182(4) Uani 0.188(2) 1 d D U P A 2
C2A_91 C 1.0773(13) 0.2315(13) 0.1693(7) 0.183(4) Uani 0.188(2) 1 d D U P A 2
H2A_91 H 1.103662 0.235219 0.165436 0.220 Uiso 0.188(2) 1 calc R U P A 2
C3A_91 C 1.0673(13) 0.1942(12) 0.1779(9) 0.184(4) Uani 0.188(2) 1 d D U P A 2
C4A_91 C 1.0282(13) 0.1895(11) 0.1835(10) 0.183(5) Uani 0.188(2) 1 d D U P A 2
H4A_91 H 1.021498 0.164994 0.189169 0.220 Uiso 0.188(2) 1 calc R U P A 2
C5A_91 C 0.9984(13) 0.2198(11) 0.1810(11) 0.183(4) Uani 0.188(2) 1 d D U P A 2
C6A_91 C 1.0082(13) 0.2569(11) 0.1724(8) 0.182(4) Uani 0.188(2) 1 d D U P A 2
H6A_91 H 0.988413 0.277547 0.170649 0.219 Uiso 0.188(2) 1 calc R U P A 2
C7A_91 C 1.0998(16) 0.1602(15) 0.1809(16) 0.186(7) Uani 0.188(2) 1 d D U P A 2
H7AA_91 H 1.125128 0.168896 0.176111 0.279 Uiso 0.188(2) 1 calc R U P A 2
H7AB_91 H 1.094468 0.146869 0.201214 0.279 Uiso 0.188(2) 1 calc R U P A 2
H7AC_91 H 1.100146 0.143306 0.167085 0.279 Uiso 0.188(2) 1 calc R U P A 2
C8A_91 C 0.9553(12) 0.2137(9) 0.1873(17) 0.183(8) Uani 0.188(2) 1 d D U P A 2
H8AA_91 H 0.938855 0.237777 0.184456 0.274 Uiso 0.188(2) 1 calc R U P A 2
H8AB_91 H 0.952753 0.197874 0.173681 0.274 Uiso 0.188(2) 1 calc R U P A 2
H8AC_91 H 0.947078 0.201450 0.207808 0.274 Uiso 0.188(2) 1 calc R U P A 2
S1_91 S 1.0614(3) 0.3432(3) 0.1370(3) 0.166(3) Uani 0.812(2) 1 d D U P A 1
C1_91 C 1.0605(6) 0.2941(4) 0.1527(2) 0.179(4) Uani 0.812(2) 1 d D U P A 1
C2_91 C 1.0969(6) 0.2708(6) 0.1474(4) 0.182(4) Uani 0.812(2) 1 d D U P A 1
H2_91 H 1.119833 0.280698 0.136245 0.219 Uiso 0.812(2) 1 calc R U P A 1
C3_91 C 1.0984(6) 0.2316(6) 0.1592(4) 0.185(4) Uani 0.812(2) 1 d D U P A 1
C4_91 C 1.0643(7) 0.2174(6) 0.1756(4) 0.184(4) Uani 0.812(2) 1 d D U P A 1
H4_91 H 1.065826 0.191558 0.183203 0.221 Uiso 0.812(2) 1 calc R U P A 1
C5_91 C 1.0277(6) 0.2401(6) 0.1812(4) 0.184(4) Uani 0.812(2) 1 d D U P A 1
C6_91 C 1.0260(6) 0.2791(6) 0.1695(3) 0.181(4) Uani 0.812(2) 1 d D U P A 1
H6_91 H 1.001746 0.295068 0.172954 0.217 Uiso 0.812(2) 1 calc R U P A 1
C7_91 C 1.1390(7) 0.2067(8) 0.1529(7) 0.191(6) Uani 0.812(2) 1 d D U P A 1
H7A_91 H 1.158772 0.222129 0.141107 0.286 Uiso 0.812(2) 1 calc R U P A 1
H7B_91 H 1.145726 0.195198 0.171661 0.286 Uiso 0.812(2) 1 calc R U P A 1
H7C_91 H 1.137941 0.187212 0.141790 0.286 Uiso 0.812(2) 1 calc R U P A 1
C8_91 C 0.9902(7) 0.2239(9) 0.1994(6) 0.182(6) Uani 0.812(2) 1 d D U P A 1
H8A_91 H 0.967925 0.243946 0.200861 0.274 Uiso 0.812(2) 1 calc R U P A 1
H8B_91 H 0.985587 0.204778 0.189489 0.274 Uiso 0.812(2) 1 calc R U P A 1
H8C_91 H 0.993332 0.212848 0.219347 0.274 Uiso 0.812(2) 1 calc R U P A 1
S1_92 S 0.4467(5) 0.1695(4) 0.2824(3) 0.069(2) Uani 0.312(7) 1 d D U P B 2
C1_92 C 0.4035(5) 0.1557(5) 0.2773(5) 0.085(3) Uani 0.312(7) 1 d D U P B 2
C2_92 C 0.3836(7) 0.1300(6) 0.2999(6) 0.088(3) Uani 0.312(7) 1 d D U P B 2
H2_92 H 0.393044 0.120530 0.317169 0.106 Uiso 0.312(7) 1 calc R U P B 2
C3_92 C 0.3491(8) 0.1183(8) 0.2967(7) 0.088(3) Uani 0.312(7) 1 d D U P B 2
C4_92 C 0.3358(8) 0.1328(8) 0.2708(7) 0.089(3) Uani 0.312(7) 1 d D U P B 2
H4_92 H 0.313122 0.125200 0.268511 0.107 Uiso 0.312(7) 1 calc R U P B 2
C5_92 C 0.3551(8) 0.1582(8) 0.2482(6) 0.088(3) Uani 0.312(7) 1 d D U P B 2
C6_92 C 0.3896(7) 0.1702(7) 0.2511(6) 0.088(3) Uani 0.312(7) 1 d D U P B 2
H6_92 H 0.402868 0.187397 0.235938 0.106 Uiso 0.312(7) 1 calc R U P B 2
C7_92 C 0.3281(13) 0.0902(11) 0.3219(9) 0.091(6) Uani 0.312(7) 1 d D U P B 2
H7A_92 H 0.342055 0.083609 0.337807 0.137 Uiso 0.312(7) 1 calc R U P B 2
H7B_92 H 0.301369 0.101508 0.329722 0.137 Uiso 0.312(7) 1 calc R U P B 2
H7C_92 H 0.327734 0.067627 0.313977 0.137 Uiso 0.312(7) 1 calc R U P B 2
C8_92 C 0.3386(13) 0.1730(13) 0.2203(8) 0.095(5) Uani 0.312(7) 1 d D U P B 2
H8A_92 H 0.355078 0.190367 0.206634 0.142 Uiso 0.312(7) 1 calc R U P B 2
H8B_92 H 0.338396 0.152037 0.210475 0.142 Uiso 0.312(7) 1 calc R U P B 2
H8C_92 H 0.312045 0.185921 0.226223 0.142 Uiso 0.312(7) 1 calc R U P B 2

loop_
_atom_site_aniso_label
_atom_site_aniso_U_11
_atom_site_aniso_U_22
_atom_site_aniso_U_33
_atom_site_aniso_U_23
_atom_site_aniso_U_13
_atom_site_aniso_U_12
Au1 0.0606(4) 0.0421(4) 0.0320(3) -0.0027(3) -0.0108(3) -0.0173(3)
Au2 0.0629(4) 0.0505(4) 0.0321(3) -0.0080(3) -0.0092(3) -0.0181(3)
Au3 0.0589(4) 0.0520(4) 0.0311(3) -0.0069(3) -0.0084(3) -0.0148(3)
Au4 0.0608(4) 0.0507(4) 0.0353(3) -0.0059(3) -0.0138(3) -0.0164(3)
Au5 0.0575(4) 0.0516(4) 0.0349(3) -0.0047(3) -0.0099(3) -0.0193(3)
Au6 0.0644(4) 0.0493(4) 0.0355(3) -0.0057(3) -0.0153(3) -0.0194(3)
Au7 0.0586(4) 0.0476(4) 0.0385(3) -0.0066(3) -0.0124(3) -0.0182(3)
Au8 0.0589(4) 0.0472(4) 0.0417(3) -0.0033(3) -0.0139(3) -0.0183(3)
Au9 0.0667(4) 0.0508(4) 0.0338(3) -0.0052(3) -0.0098(3) -0.0246(4)
Au10 0.0663(4) 0.0481(4) 0.0364(3) -0.0071(3) -0.0074(3) -0.0208(3)
Au11 0.0634(4) 0.0526(4) 0.0353(3) -0.0103(3) -0.0041(3) -0.0208(4)
Au12 0.0631(4) 0.0551(4) 0.0346(3) -0.0079(3) -0.0100(3) -0.0193(4)
Au13 0.0666(4) 0.0422(4) 0.0379(3) -0.0031(3) -0.0139(3) -0.0174(3)
Au14 0.0639(4) 0.0511(4) 0.0339(3) -0.0043(3) -0.0104(3) -0.0223(3)
Au15 0.0637(4) 0.0507(4) 0.0371(3) -0.0062(3) -0.0155(3) -0.0138(3)
Au16 0.0586(4) 0.0561(4) 0.0404(3) -0.0056(3) -0.0109(3) -0.0188(4)
Au17 0.0666(4) 0.0489(4) 0.0378(3) -0.0077(3) -0.0129(3) -0.0144(3)
Au18 0.0638(4) 0.0492(4) 0.0377(3) -0.0110(3) -0.0082(3) -0.0171(3)
Au19 0.0616(4) 0.0574(4) 0.0362(3) -0.0032(3) -0.0119(3) -0.0143(4)
Au20 0.0673(4) 0.0451(4) 0.0370(3) -0.0024(3) -0.0157(3) -0.0149(3)
Au21 0.0735(5) 0.0526(4) 0.0334(3) -0.0069(3) -0.0120(3) -0.0188(4)
Au22 0.0649(4) 0.0528(4) 0.0369(3) -0.0087(3) -0.0143(3) -0.0141(4)
Au23 0.0705(5) 0.0478(4) 0.0447(4) -0.0070(3) -0.0172(3) -0.0120(4)
Au24 0.0694(4) 0.0572(4) 0.0361(3) -0.0036(3) -0.0197(3) -0.0161(4)
Au25 0.0611(4) 0.0530(4) 0.0440(4) -0.0063(3) -0.0122(3) -0.0161(4)
Au26 0.0682(4) 0.0538(4) 0.0441(4) -0.0139(3) -0.0045(3) -0.0248(4)
Au27 0.0711(5) 0.0560(4) 0.0314(3) -0.0052(3) -0.0106(3) -0.0134(4)
Au28 0.0670(4) 0.0515(4) 0.0424(4) -0.0026(3) -0.0169(3) -0.0139(4)
Au29 0.0647(4) 0.0598(5) 0.0431(4) -0.0005(3) -0.0157(3) -0.0259(4)
Au30 0.0772(5) 0.0571(4) 0.0316(3) -0.0078(3) -0.0137(3) -0.0108(4)
Au31 0.0646(4) 0.0564(4) 0.0393(3) -0.0026(3) -0.0090(3) -0.0241(4)
Au32 0.0718(5) 0.0502(4) 0.0429(4) -0.0128(3) -0.0106(3) -0.0182(4)
Au33 0.0714(5) 0.0507(4) 0.0469(4) -0.0104(3) -0.0193(3) -0.0194(4)
Au34 0.0682(5) 0.0590(5) 0.0409(4) -0.0040(3) -0.0143(3) -0.0166(4)
Au35 0.0772(5) 0.0570(4) 0.0380(3) -0.0102(3) -0.0135(3) -0.0232(4)
Au36 0.0696(4) 0.0579(4) 0.0402(3) -0.0080(3) -0.0058(3) -0.0310(4)
Au37 0.0748(5) 0.0573(4) 0.0359(3) -0.0100(3) -0.0081(3) -0.0259(4)
Au38 0.0752(5) 0.0627(5) 0.0332(3) -0.0056(3) -0.0152(3) -0.0195(4)
Au39 0.0675(4) 0.0478(4) 0.0482(4) 0.0017(3) -0.0150(3) -0.0210(4)
Au40 0.0790(5) 0.0591(5) 0.0368(3) 0.0008(3) -0.0173(3) -0.0199(4)
Au41 0.0687(4) 0.0555(4) 0.0350(3) -0.0045(3) -0.0099(3) -0.0200(4)
Au42 0.0658(4) 0.0631(5) 0.0411(4) -0.0052(3) -0.0056(3) -0.0243(4)
Au43 0.0705(5) 0.0501(4) 0.0421(4) -0.0047(3) -0.0108(3) -0.0141(4)
Au44 0.0681(5) 0.0655(5) 0.0347(3) -0.0089(3) -0.0076(3) -0.0128(4)
Au45 0.0638(4) 0.0669(5) 0.0438(4) -0.0065(3) -0.0161(3) -0.0250(4)
Au46 0.0601(4) 0.0605(5) 0.0575(4) -0.0180(3) -0.0120(3) -0.0223(4)
Au47 0.0676(5) 0.0573(4) 0.0398(4) -0.0090(3) -0.0101(3) -0.0099(4)
Au48 0.0648(4) 0.0602(5) 0.0494(4) -0.0059(3) -0.0137(3) -0.0248(4)
Au49 0.0694(5) 0.0502(4) 0.0471(4) -0.0061(3) -0.0137(3) -0.0164(4)
Au50 0.0633(4) 0.0603(5) 0.0495(4) -0.0014(3) -0.0152(3) -0.0150(4)
Au51 0.0585(4) 0.0689(5) 0.0438(4) -0.0049(3) -0.0103(3) -0.0237(4)
Au52 0.0610(4) 0.0607(5) 0.0497(4) -0.0001(3) -0.0093(3) -0.0245(4)
Au53 0.0715(5) 0.0470(4) 0.0588(4) -0.0079(3) -0.0229(4) -0.0139(4)
Au54 0.0795(5) 0.0583(5) 0.0381(4) -0.0031(3) -0.0155(3) -0.0230(4)
Au55 0.0786(5) 0.0555(4) 0.0435(4) -0.0100(3) -0.0198(3) -0.0158(4)
Au56 0.0580(4) 0.0714(5) 0.0524(4) -0.0106(4) -0.0122(3) -0.0220(4)
Au57 0.0745(5) 0.0537(4) 0.0568(4) -0.0092(3) -0.0219(4) -0.0101(4)
Au58 0.0741(5) 0.0604(5) 0.0452(4) -0.0040(3) -0.0126(3) -0.0225(4)
Au59 0.0862(5) 0.0497(4) 0.0472(4) -0.0105(3) -0.0118(4) -0.0246(4)
Au60 0.0783(5) 0.0629(5) 0.0469(4) -0.0041(3) -0.0241(3) -0.0195(4)
Au61 0.0706(5) 0.0505(4) 0.0640(5) -0.0153(3) -0.0022(4) -0.0226(4)
Au62 0.0812(5) 0.0561(5) 0.0481(4) -0.0014(3) -0.0197(4) -0.0133(4)
Au63 0.0820(5) 0.0674(5) 0.0449(4) -0.0180(3) -0.0212(4) -0.0143(4)
Au64 0.0971(6) 0.0552(5) 0.0428(4) -0.0050(3) -0.0271(4) -0.0182(4)
Au65 0.0819(5) 0.0530(5) 0.0626(5) -0.0125(4) -0.0225(4) -0.0241(4)
Au66 0.0938(6) 0.0577(5) 0.0499(4) -0.0027(3) -0.0308(4) -0.0219(4)
Au67 0.0685(5) 0.0691(5) 0.0548(4) 0.0095(4) -0.0147(4) -0.0277(4)
Au68 0.0616(5) 0.0696(5) 0.0562(4) -0.0052(4) -0.0092(3) -0.0116(4)
Au72 0.0944(6) 0.0638(5) 0.0493(4) -0.0022(3) -0.0307(4) -0.0184(4)
Au73 0.1221(7) 0.0615(5) 0.0401(4) -0.0015(3) -0.0294(4) -0.0288(5)
Au74 0.0726(5) 0.0541(5) 0.0714(5) -0.0121(4) 0.0097(4) -0.0171(4)
Au76 0.1180(7) 0.0605(5) 0.0352(4) -0.0099(3) -0.0216(4) -0.0092(5)
Au79 0.0768(5) 0.0741(6) 0.0630(5) -0.0008(4) -0.0206(4) -0.0141(5)
Au82 0.1022(6) 0.0615(5) 0.0630(5) -0.0234(4) 0.0155(4) -0.0281(5)
Au95 0.1501(9) 0.0584(5) 0.0351(4) -0.0120(3) -0.0115(4) 0.0045(5)
Au1K 0.1151(8) 0.1124(8) 0.0635(6) -0.0195(5) -0.0012(5) 0.0217(7)
Cd1 0.0732(9) 0.0569(8) 0.0375(6) -0.0057(6) -0.0122(6) -0.0238(7)
Cd2 0.0768(9) 0.0500(8) 0.0458(7) -0.0089(6) -0.0169(6) -0.0238(7)
Cd3 0.0739(9) 0.0632(9) 0.0464(7) -0.0191(6) -0.0011(6) -0.0262(7)
Cd4 0.0952(10) 0.0614(9) 0.0447(7) -0.0093(6) -0.0232(7) -0.0224(8)
Cd5 0.0979(11) 0.0611(9) 0.0395(7) -0.0008(6) -0.0228(7) -0.0206(8)
Cd6 0.0891(10) 0.0613(9) 0.0681(9) -0.0233(7) 0.0122(8) -0.0282(8)
Cd7 0.0702(9) 0.0765(10) 0.0636(9) -0.0092(8) -0.0056(7) -0.0111(8)
Cd10 0.1314(15) 0.0937(13) 0.0458(9) -0.0181(8) -0.0201(9) 0.0180(11)
Au1O 0.0709(5) 0.0953(6) 0.0560(5) -0.0132(4) -0.0026(4) -0.0348(5)
Au1N 0.0749(6) 0.1103(8) 0.0955(7) -0.0311(6) -0.0139(5) -0.0314(6)
Au69 0.0480(7) 0.0986(12) 0.0947(9) -0.0083(9) -0.0020(6) -0.0203(8)
Au70 0.0501(6) 0.0845(10) 0.0953(9) -0.0213(8) -0.0109(6) -0.0070(7)
Au71 0.0470(6) 0.0768(9) 0.0569(6) -0.0135(6) -0.0043(5) -0.0134(6)
Au75 0.0564(7) 0.1008(12) 0.0758(8) -0.0303(8) -0.0017(6) -0.0128(8)
Au77 0.0490(7) 0.0731(10) 0.0830(9) -0.0186(8) -0.0110(6) -0.0093(7)
Au78 0.0511(7) 0.0868(10) 0.0614(6) -0.0069(7) -0.0068(5) -0.0284(7)
Au80 0.0716(9) 0.1047(13) 0.229(2) -0.0490(14) -0.0437(11) 0.0040(9)
Au81 0.0452(6) 0.0934(11) 0.0537(6) -0.0181(7) -0.0038(5) -0.0148(7)
Au83 0.0558(7) 0.0960(11) 0.0615(7) -0.0136(8) 0.0012(5) -0.0174(8)
Au84 0.0545(7) 0.0835(11) 0.0685(8) -0.0289(8) -0.0004(6) -0.0178(7)
Au85 0.0667(8) 0.0907(12) 0.1343(14) -0.0467(10) -0.0144(8) -0.0082(8)
Au86 0.0531(7) 0.0781(10) 0.0660(7) -0.0055(6) -0.0152(5) -0.0145(6)
Au87 0.0458(7) 0.0651(9) 0.0536(6) -0.0143(6) -0.0036(5) -0.0163(6)
Au88 0.0550(8) 0.0837(11) 0.0997(11) -0.0051(9) -0.0187(7) -0.0095(7)
Au89 0.0659(8) 0.0888(10) 0.0582(6) -0.0023(7) -0.0104(6) -0.0379(8)
Au90 0.0699(9) 0.1007(14) 0.1642(16) 0.0193(11) -0.0506(9) -0.0199(9)
Au91 0.0626(8) 0.0832(10) 0.0732(7) -0.0174(7) -0.0117(6) -0.0279(7)
Au92 0.0466(7) 0.0734(9) 0.0562(6) -0.0091(6) -0.0009(5) -0.0208(7)
Au93 0.0672(9) 0.1224(13) 0.0626(7) -0.0045(8) -0.0057(6) -0.0480(9)
Au94 0.0589(7) 0.0662(10) 0.0646(8) -0.0119(7) -0.0044(6) -0.0211(6)
Au96 0.0588(8) 0.0919(10) 0.0812(7) -0.0086(8) -0.0098(6) -0.0329(8)
Au97 0.0516(7) 0.0797(10) 0.0490(6) -0.0138(6) -0.0016(5) -0.0233(7)
Au98 0.0458(7) 0.0718(10) 0.0588(7) -0.0062(6) -0.0054(5) -0.0201(6)
Au99 0.0491(7) 0.0695(9) 0.0639(7) -0.0113(6) -0.0083(5) -0.0200(7)
Au1A 0.0516(7) 0.0754(10) 0.0612(6) -0.0117(7) -0.0064(5) -0.0219(7)
Au1B 0.0591(7) 0.0824(10) 0.0492(6) -0.0160(7) 0.0019(5) -0.0238(7)
Au1C 0.1321(13) 0.173(2) 0.1402(16) -0.1018(15) 0.0469(12) -0.0597(15)
Au1D 0.0505(7) 0.0740(10) 0.0551(6) -0.0152(6) -0.0104(5) -0.0101(7)
Au1E 0.0500(8) 0.0669(9) 0.0510(6) -0.0140(6) -0.0025(5) -0.0161(7)
Au1F 0.0541(8) 0.0701(10) 0.0736(9) -0.0006(7) -0.0121(6) -0.0167(6)
Au1G 0.0458(7) 0.0655(9) 0.0504(7) -0.0054(6) -0.0054(5) -0.0159(6)
Au1H 0.0589(8) 0.0971(12) 0.0503(6) -0.0223(7) 0.0000(5) -0.0237(8)
Au1I 0.0468(7) 0.0732(10) 0.0450(7) -0.0082(7) -0.0018(5) -0.0206(6)
Au1J 0.0522(8) 0.0866(12) 0.0686(7) -0.0238(8) -0.0099(6) -0.0171(7)
Au1L 0.0620(8) 0.0684(11) 0.0710(9) -0.0046(8) -0.0068(7) -0.0217(8)
Au1M 0.0591(9) 0.0825(12) 0.0558(7) -0.0104(7) -0.0116(6) -0.0184(8)
Cd8 0.1026(19) 0.153(3) 0.159(3) -0.083(2) 0.0190(18) -0.0179(19)
Cd9 0.0936(16) 0.0965(19) 0.0606(13) -0.0253(14) 0.0095(11) -0.0343(17)
Cd11 0.0571(15) 0.0824(18) 0.0806(14) -0.0176(12) -0.0138(11) -0.0181(13)
Cd12 0.0645(13) 0.0846(19) 0.0573(12) -0.0133(14) -0.0069(10) -0.0280(15)
Au69_1000 0.073(4) 0.136(6) 0.117(5) -0.001(5) -0.014(3) -0.013(4)
Au70_1000 0.081(3) 0.103(4) 0.142(4) -0.009(4) -0.027(3) -0.004(4)
Au71_1000 0.075(3) 0.095(4) 0.077(3) -0.008(3) -0.013(3) -0.004(3)
Au75_1000 0.091(4) 0.146(6) 0.092(4) -0.025(5) -0.016(3) 0.005(5)
Au77_1000 0.069(3) 0.090(5) 0.099(4) -0.015(4) -0.016(3) -0.009(3)
Au78_1000 0.072(3) 0.117(4) 0.086(3) -0.007(4) -0.016(3) -0.012(3)
Au80_1000 0.085(4) 0.136(5) 0.205(5) -0.009(5) -0.035(4) -0.014(4)
Au81_1000 0.076(3) 0.100(5) 0.073(3) -0.010(3) -0.015(3) -0.004(3)
Au83_1000 0.081(4) 0.123(5) 0.080(4) 0.002(4) 0.001(3) -0.004(4)
Au84_1000 0.088(4) 0.113(6) 0.076(4) -0.012(4) -0.012(3) -0.020(4)
Au85_1000 0.100(4) 0.113(5) 0.160(5) -0.032(4) -0.028(4) -0.021(4)
Au86_1000 0.104(4) 0.109(5) 0.103(4) 0.005(4) -0.029(3) -0.012(4)
Au87_1000 0.066(3) 0.087(4) 0.073(3) -0.012(3) -0.002(3) -0.010(3)
Au88_1000 0.109(5) 0.109(6) 0.109(5) 0.000(4) -0.026(4) -0.015(4)
Au89_1000 0.080(4) 0.117(5) 0.082(3) 0.002(4) -0.013(3) -0.031(4)
Au90_1000 0.109(5) 0.124(7) 0.214(6) 0.002(6) -0.055(5) 0.001(5)
Au91_1000 0.083(4) 0.100(4) 0.096(4) -0.012(3) -0.019(3) -0.017(3)
Au92_1000 0.058(3) 0.093(4) 0.076(3) -0.006(3) -0.002(2) -0.007(3)
Au93_1000 0.096(4) 0.159(6) 0.110(4) -0.001(5) 0.006(4) -0.045(4)
Au94_1000 0.105(4) 0.094(6) 0.074(4) -0.006(4) -0.018(3) -0.022(4)
Au96_1000 0.081(4) 0.123(4) 0.126(4) -0.004(4) -0.011(3) -0.028(4)
Au97_1000 0.076(4) 0.102(5) 0.066(3) -0.008(3) -0.009(3) -0.024(3)
Au98_1000 0.080(4) 0.091(5) 0.090(4) -0.011(3) -0.007(3) -0.018(3)
Au99_1000 0.072(3) 0.092(4) 0.088(3) -0.012(3) -0.004(3) -0.012(3)
Au1A_1000 0.079(3) 0.098(4) 0.080(3) -0.007(3) -0.008(3) -0.006(3)
Au1B_1000 0.094(4) 0.122(5) 0.072(3) -0.013(4) -0.003(3) -0.017(4)
Au1C_1000 0.152(4) 0.183(5) 0.165(5) -0.059(5) -0.001(4) -0.020(5)
Au1D_1000 0.069(3) 0.094(5) 0.081(3) -0.015(3) 0.002(3) -0.003(3)
Au1E_1000 0.061(3) 0.080(4) 0.083(3) -0.021(3) 0.008(3) -0.009(3)
Au1F_1000 0.103(5) 0.093(6) 0.093(5) -0.008(4) -0.009(4) -0.011(4)
Au1G_1000 0.082(4) 0.094(5) 0.076(4) -0.007(4) -0.006(3) -0.016(4)
Au1H_1000 0.105(5) 0.132(6) 0.086(4) -0.023(5) -0.008(4) -0.010(5)
Au1I_1000 0.073(4) 0.099(5) 0.065(4) -0.006(4) -0.008(3) -0.021(3)
Au1J_1000 0.083(4) 0.121(6) 0.099(4) -0.013(5) -0.020(3) -0.015(4)
Au1L_1000 0.099(4) 0.098(5) 0.090(4) -0.007(4) -0.015(4) -0.028(4)
Au1M_1000 0.083(4) 0.096(5) 0.098(4) -0.019(4) -0.008(4) -0.012(4)
Cd8_1000 0.124(5) 0.159(6) 0.174(5) -0.043(5) -0.012(5) 0.010(5)
Cd9_1000 0.111(5) 0.125(6) 0.084(5) -0.037(5) 0.006(5) -0.025(6)
Cd11_1000 0.089(5) 0.112(6) 0.102(5) -0.016(5) -0.006(5) -0.020(5)
Cd12_1000 0.086(5) 0.106(6) 0.070(5) -0.020(5) -0.006(4) -0.025(6)
S1_2 0.070(3) 0.053(2) 0.040(2) -0.0075(18) -0.0110(19) -0.017(2)
C1_2 0.063(5) 0.056(5) 0.055(5) -0.010(4) -0.004(5) -0.019(5)
C2_2 0.068(6) 0.062(6) 0.061(5) -0.012(5) -0.003(5) -0.014(5)
C3_2 0.064(6) 0.065(6) 0.065(5) -0.017(5) -0.003(5) -0.012(5)
C4_2 0.069(6) 0.061(6) 0.068(5) -0.012(5) -0.003(5) -0.012(5)
C5_2 0.062(6) 0.063(6) 0.065(5) -0.010(5) -0.003(5) -0.013(5)
C6_2 0.064(6) 0.059(5) 0.059(5) -0.011(5) -0.004(5) -0.011(5)
C7_2 0.085(9) 0.067(9) 0.074(8) -0.026(7) -0.006(8) -0.021(8)
C8_2 0.085(9) 0.076(9) 0.070(7) -0.008(7) -0.007(8) -0.007(8)
S1_3 0.069(3) 0.043(2) 0.043(2) 0.0013(17) -0.0099(19) -0.018(2)
C1_3 0.073(5) 0.041(5) 0.047(5) 0.000(4) -0.012(4) -0.018(4)
C2_3 0.076(6) 0.045(5) 0.053(5) -0.003(4) -0.009(5) -0.019(5)
C3_3 0.076(6) 0.044(5) 0.054(5) -0.002(4) -0.012(5) -0.020(5)
C4_3 0.076(6) 0.045(5) 0.051(5) -0.001(4) -0.012(5) -0.020(5)
C5_3 0.074(6) 0.042(5) 0.048(5) 0.002(4) -0.013(5) -0.020(5)
C6_3 0.071(6) 0.041(5) 0.047(5) 0.001(4) -0.012(5) -0.018(5)
C7_3 0.093(9) 0.049(8) 0.069(9) -0.006(7) -0.010(8) -0.028(7)
C8_3 0.092(9) 0.064(9) 0.055(7) -0.010(6) -0.018(7) -0.023(8)
S1_4 0.079(3) 0.047(2) 0.045(2) -0.0036(18) -0.016(2) -0.012(2)
C1_4 0.087(6) 0.059(5) 0.059(5) -0.014(4) -0.021(5) -0.021(5)
C2_4 0.092(6) 0.064(6) 0.065(6) -0.013(5) -0.029(5) -0.020(5)
C3_4 0.096(7) 0.066(6) 0.068(6) -0.012(5) -0.024(5) -0.017(5)
C4_4 0.098(7) 0.071(6) 0.071(6) -0.015(5) -0.024(5) -0.015(6)
C5_4 0.097(7) 0.067(6) 0.066(6) -0.016(5) -0.020(5) -0.016(5)
C6_4 0.095(7) 0.063(6) 0.062(6) -0.015(5) -0.023(5) -0.019(5)
C7_4 0.127(11) 0.076(9) 0.081(8) -0.014(8) -0.043(8) -0.012(9)
C8_4 0.125(11) 0.076(10) 0.072(8) -0.021(7) -0.010(9) -0.011(9)
S1_5 0.076(3) 0.057(3) 0.039(2) -0.0018(18) -0.0178(19) -0.025(2)
C1_5 0.078(5) 0.060(5) 0.058(5) 0.004(4) -0.014(4) -0.031(5)
C2_5 0.081(6) 0.064(6) 0.060(6) 0.001(5) -0.017(5) -0.033(5)
C3_5 0.078(6) 0.068(6) 0.061(6) 0.007(5) -0.020(5) -0.035(5)
C4_5 0.081(6) 0.066(6) 0.067(6) 0.005(5) -0.015(5) -0.037(5)
C5_5 0.084(6) 0.068(6) 0.067(6) 0.006(5) -0.018(5) -0.032(5)
C6_5 0.083(6) 0.063(6) 0.064(6) 0.001(5) -0.016(5) -0.032(5)
C7_5 0.098(9) 0.099(10) 0.074(9) -0.006(8) -0.008(7) -0.032(9)
C8_5 0.091(9) 0.079(9) 0.079(9) -0.005(7) -0.016(8) -0.041(8)
S1_6 0.083(3) 0.051(2) 0.042(2) -0.0031(18) -0.027(2) -0.017(2)
C1_6 0.088(6) 0.060(5) 0.058(5) -0.001(5) -0.034(4) -0.022(5)
C2_6 0.093(6) 0.071(6) 0.061(6) -0.007(5) -0.035(5) -0.014(6)
C3_6 0.094(6) 0.073(6) 0.069(6) -0.002(5) -0.036(5) -0.018(6)
C4_6 0.092(6) 0.074(6) 0.070(6) -0.001(5) -0.035(5) -0.016(6)
C5_6 0.091(6) 0.068(6) 0.069(6) -0.002(5) -0.033(5) -0.016(6)
C6_6 0.090(6) 0.068(6) 0.066(6) -0.004(5) -0.032(5) -0.018(6)
C7_6 0.111(10) 0.096(10) 0.077(8) -0.008(8) -0.053(8) -0.013(9)
C8_6 0.093(9) 0.088(10) 0.084(9) -0.009(8) -0.025(7) -0.021(9)
S1_7 0.064(3) 0.079(3) 0.053(2) -0.009(2) -0.014(2) -0.028(2)
C1_7 0.092(6) 0.078(6) 0.057(5) -0.015(5) -0.014(5) -0.027(5)
C2_7 0.104(7) 0.082(6) 0.061(6) -0.014(5) -0.017(6) -0.022(6)
C3_7 0.104(7) 0.080(6) 0.062(5) -0.016(5) -0.011(6) -0.022(6)
C4_7 0.101(7) 0.083(6) 0.062(5) -0.021(5) -0.018(5) -0.026(6)
C5_7 0.098(7) 0.082(6) 0.060(5) -0.018(5) -0.017(5) -0.023(6)
C6_7 0.099(7) 0.083(6) 0.061(5) -0.014(5) -0.017(5) -0.025(6)
C7_7 0.138(11) 0.082(8) 0.081(10) -0.015(8) -0.016(9) -0.011(9)
C8_7 0.104(10) 0.092(10) 0.066(7) -0.008(7) -0.021(8) -0.026(9)
S1_8 0.065(3) 0.058(3) 0.052(2) -0.004(2) -0.012(2) -0.021(2)
C1_8 0.062(5) 0.076(6) 0.060(5) -0.013(5) -0.006(4) -0.017(5)
C2_8 0.061(6) 0.081(6) 0.061(6) -0.016(5) -0.004(5) -0.016(5)
C3_8 0.063(6) 0.085(6) 0.069(6) -0.015(5) -0.004(5) -0.016(5)
C4_8 0.061(6) 0.085(6) 0.069(6) -0.011(5) -0.004(5) -0.014(5)
C5_8 0.062(6) 0.083(6) 0.067(6) -0.013(5) -0.003(5) -0.013(5)
C6_8 0.060(6) 0.080(6) 0.061(6) -0.015(5) -0.002(5) -0.012(5)
C7_8 0.069(9) 0.099(10) 0.080(8) -0.021(8) -0.013(7) -0.018(8)
C8_8 0.068(9) 0.110(11) 0.072(8) -0.007(8) -0.001(7) -0.016(9)
S1_9 0.066(3) 0.061(3) 0.058(3) -0.005(2) -0.023(2) -0.015(2)
C1_9 0.079(6) 0.074(6) 0.072(6) -0.008(5) -0.021(5) -0.004(5)
C2_9 0.082(6) 0.078(6) 0.070(6) -0.009(5) -0.021(6) -0.002(6)
C3_9 0.089(7) 0.081(6) 0.073(6) -0.005(5) -0.020(6) 0.004(6)
C4_9 0.093(7) 0.081(7) 0.076(6) -0.007(5) -0.021(6) 0.002(6)
C5_9 0.087(7) 0.079(6) 0.075(6) -0.009(5) -0.025(6) 0.001(6)
C6_9 0.086(7) 0.079(6) 0.073(6) -0.010(5) -0.022(6) -0.002(6)
C7_9 0.111(11) 0.099(10) 0.073(9) 0.000(8) -0.018(8) 0.011(9)
C8_9 0.107(10) 0.093(10) 0.077(8) -0.011(8) -0.020(9) 0.008(9)
S1_10 0.079(3) 0.058(3) 0.040(2) -0.0082(19) -0.013(2) -0.021(2)
C1_10 0.093(6) 0.076(6) 0.043(5) -0.013(5) -0.007(4) -0.026(5)
C2_10 0.096(6) 0.084(7) 0.047(5) -0.011(5) -0.007(5) -0.028(6)
C3_10 0.099(6) 0.085(7) 0.050(5) -0.015(5) -0.003(5) -0.025(6)
C4_10 0.098(6) 0.090(7) 0.053(5) -0.012(5) -0.002(5) -0.027(6)
C5_10 0.100(6) 0.085(7) 0.050(5) -0.013(5) -0.003(5) -0.029(6)
C6_10 0.098(6) 0.086(7) 0.044(5) -0.013(5) -0.009(5) -0.029(6)
C7_10 0.102(9) 0.110(11) 0.061(9) -0.002(8) -0.003(7) -0.023(9)
C8_10 0.110(10) 0.111(11) 0.057(7) -0.001(9) 0.005(7) -0.007(10)
S1_11 0.067(3) 0.063(3) 0.052(2) 0.009(2) -0.009(2) -0.028(2)
C1_11 0.084(6) 0.071(5) 0.060(5) 0.008(5) -0.012(5) -0.030(5)
C2_11 0.091(6) 0.073(6) 0.062(6) 0.011(5) -0.021(5) -0.030(5)
C3_11 0.092(6) 0.071(6) 0.065(6) 0.012(5) -0.018(5) -0.033(5)
C4_11 0.089(6) 0.074(6) 0.065(6) 0.014(5) -0.019(5) -0.031(5)
C5_11 0.089(6) 0.075(6) 0.061(6) 0.007(5) -0.014(5) -0.029(5)
C6_11 0.086(6) 0.075(6) 0.062(6) 0.008(5) -0.013(5) -0.030(6)
C7_11 0.112(10) 0.069(8) 0.085(10) 0.015(8) -0.023(9) -0.037(8)
C8_11 0.091(9) 0.080(10) 0.070(8) 0.005(8) -0.017(7) -0.030(8)
S1_12 0.090(3) 0.058(3) 0.043(2) -0.002(2) -0.009(2) -0.017(2)
C1_12 0.090(6) 0.061(5) 0.054(5) 0.005(4) -0.011(4) -0.021(5)
C2_12 0.089(6) 0.067(6) 0.060(6) 0.002(5) -0.012(5) -0.019(5)
C3_12 0.088(6) 0.067(6) 0.063(6) 0.004(5) -0.007(5) -0.023(5)
C4_12 0.093(6) 0.068(6) 0.062(6) 0.005(5) -0.007(5) -0.020(5)
C5_12 0.093(6) 0.064(6) 0.053(6) 0.006(5) -0.007(5) -0.015(5)
C6_12 0.092(6) 0.064(6) 0.053(6) 0.005(5) -0.012(5) -0.020(5)
C7_12 0.101(10) 0.082(9) 0.086(10) -0.001(8) -0.012(8) -0.038(8)
C8_12 0.126(10) 0.080(10) 0.056(9) 0.014(7) -0.022(7) -0.014(9)
S1_13 0.083(3) 0.062(3) 0.058(3) -0.006(2) -0.017(2) -0.021(2)
C1_13 0.114(7) 0.063(6) 0.069(6) 0.000(5) -0.011(5) -0.015(5)
C2_13 0.125(7) 0.070(6) 0.075(6) 0.002(5) -0.008(6) -0.009(6)
C3_13 0.127(7) 0.069(6) 0.074(6) 0.002(5) -0.009(6) -0.008(6)
C4_13 0.128(8) 0.069(6) 0.076(6) 0.002(5) -0.009(6) -0.005(6)
C5_13 0.125(7) 0.067(6) 0.075(6) 0.002(5) -0.012(6) -0.010(6)
C6_13 0.123(7) 0.067(6) 0.073(6) 0.003(5) -0.007(6) -0.010(6)
C7_13 0.161(12) 0.080(10) 0.082(9) 0.011(8) 0.001(9) 0.004(10)
C8_13 0.128(11) 0.076(10) 0.090(9) 0.013(8) -0.004(9) -0.002(9)
S1_14 0.078(3) 0.077(3) 0.063(3) 0.003(2) -0.012(2) -0.037(3)
C1_14 0.088(6) 0.108(7) 0.096(7) -0.006(6) -0.005(5) -0.042(6)
C2_14 0.089(7) 0.114(8) 0.103(8) -0.002(7) -0.006(6) -0.039(7)
C3_14 0.091(7) 0.119(8) 0.107(8) -0.004(7) -0.007(6) -0.038(7)
C4_14 0.094(7) 0.122(8) 0.110(8) 0.000(7) -0.005(6) -0.039(7)
C5_14 0.092(7) 0.120(8) 0.105(8) -0.002(7) -0.002(6) -0.044(7)
C6_14 0.092(7) 0.120(8) 0.104(8) -0.002(6) -0.002(6) -0.038(7)
C7_14 0.105(10) 0.134(12) 0.122(11) 0.006(10) -0.019(8) -0.034(10)
C8_14 0.109(11) 0.154(12) 0.122(11) 0.015(10) 0.012(9) -0.034(10)
S1_15 0.059(2) 0.057(3) 0.053(2) -0.007(2) -0.012(2) -0.020(2)
C1_15 0.055(5) 0.096(6) 0.085(6) -0.018(6) -0.016(5) -0.015(5)
C2_15 0.057(6) 0.109(7) 0.094(7) -0.020(6) -0.021(5) -0.014(6)
C3_15 0.058(6) 0.113(7) 0.098(7) -0.020(6) -0.022(5) -0.010(6)
C4_15 0.056(6) 0.118(7) 0.103(7) -0.019(6) -0.016(5) -0.012(6)
C5_15 0.056(6) 0.116(7) 0.100(7) -0.014(6) -0.011(5) -0.007(6)
C6_15 0.057(6) 0.110(7) 0.094(7) -0.015(6) -0.016(5) -0.011(6)
C7_15 0.070(9) 0.140(12) 0.104(9) -0.031(10) -0.033(7) -0.005(9)
C8_15 0.068(9) 0.142(12) 0.125(10) 0.009(10) -0.009(8) -0.015(9)
S1_16 0.073(3) 0.050(3) 0.062(3) 0.001(2) -0.018(2) -0.020(2)
C1_16 0.101(6) 0.055(6) 0.108(6) -0.002(5) -0.044(6) -0.025(5)
C2_16 0.107(7) 0.061(6) 0.114(7) -0.005(6) -0.053(6) -0.026(5)
C3_16 0.109(7) 0.059(6) 0.119(7) 0.000(6) -0.051(7) -0.031(5)
C4_16 0.116(7) 0.060(6) 0.126(7) -0.004(6) -0.055(7) -0.026(5)
C5_16 0.113(7) 0.060(6) 0.126(7) -0.006(6) -0.053(7) -0.027(5)
C6_16 0.107(7) 0.058(6) 0.123(7) -0.006(6) -0.054(7) -0.025(5)
C7_16 0.115(9) 0.065(9) 0.123(11) 0.014(9) -0.055(9) -0.042(8)
C8_16 0.134(10) 0.086(10) 0.156(12) -0.009(10) -0.049(11) -0.010(8)
S1_17 0.115(4) 0.058(3) 0.052(3) -0.003(2) -0.034(2) -0.026(3)
C1_17 0.142(7) 0.084(6) 0.074(6) -0.017(5) -0.038(6) -0.037(6)
C2_17 0.146(8) 0.093(7) 0.088(7) -0.020(6) -0.034(7) -0.040(7)
C3_17 0.147(8) 0.097(7) 0.091(7) -0.020(6) -0.038(7) -0.038(7)
C4_17 0.150(8) 0.097(7) 0.090(7) -0.025(6) -0.040(7) -0.038(7)
C5_17 0.149(8) 0.092(7) 0.085(7) -0.021(6) -0.038(7) -0.037(7)
C6_17 0.148(8) 0.091(7) 0.085(7) -0.021(6) -0.039(7) -0.035(7)
C7_17 0.150(9) 0.124(11) 0.122(11) -0.032(10) -0.041(10) -0.030(10)
C8_17 0.174(12) 0.097(10) 0.097(11) -0.035(8) -0.043(10) -0.034(9)
S1_18 0.070(3) 0.059(3) 0.060(3) -0.004(2) -0.015(2) -0.022(2)
C1_18 0.096(6) 0.075(6) 0.081(6) -0.016(5) -0.017(5) -0.034(5)
C2_18 0.100(7) 0.083(7) 0.088(7) -0.019(6) -0.019(6) -0.037(6)
C3_18 0.099(7) 0.084(7) 0.088(7) -0.016(6) -0.021(6) -0.040(6)
C4_18 0.108(7) 0.087(7) 0.092(7) -0.018(6) -0.022(6) -0.037(6)
C5_18 0.107(7) 0.082(7) 0.085(7) -0.021(6) -0.022(6) -0.032(6)
C6_18 0.106(7) 0.081(7) 0.084(7) -0.021(6) -0.016(6) -0.034(6)
C7_18 0.116(9) 0.106(11) 0.125(11) -0.014(10) -0.008(9) -0.043(9)
C8_18 0.143(11) 0.084(10) 0.094(10) -0.021(8) -0.009(9) -0.030(9)
S1_19 0.060(3) 0.077(3) 0.054(2) -0.013(2) -0.011(2) -0.028(2)
C1_19 0.065(5) 0.101(6) 0.071(5) -0.018(5) -0.012(4) -0.036(5)
C2_19 0.068(6) 0.113(7) 0.074(6) -0.019(6) -0.011(5) -0.041(6)
C3_19 0.066(6) 0.116(7) 0.078(6) -0.015(6) -0.009(5) -0.041(6)
C4_19 0.068(6) 0.113(7) 0.079(6) -0.015(6) -0.012(5) -0.043(6)
C5_19 0.065(6) 0.114(7) 0.078(6) -0.010(6) -0.014(5) -0.038(6)
C6_19 0.064(6) 0.111(7) 0.075(6) -0.015(6) -0.014(5) -0.038(6)
C7_19 0.081(9) 0.141(11) 0.086(8) -0.022(9) -0.002(7) -0.047(9)
C8_19 0.077(9) 0.139(11) 0.089(9) -0.004(10) -0.029(7) -0.044(9)
S1_20 0.074(3) 0.072(3) 0.041(2) -0.007(2) -0.012(2) -0.025(2)
C1_20 0.073(5) 0.089(6) 0.055(5) -0.011(5) -0.006(5) -0.018(5)
C2_20 0.075(6) 0.090(7) 0.056(6) -0.015(5) -0.005(5) -0.012(5)
C3_20 0.078(6) 0.094(7) 0.057(6) -0.016(5) -0.007(5) -0.011(5)
C4_20 0.076(6) 0.097(7) 0.060(6) -0.015(5) -0.002(5) -0.012(5)
C5_20 0.071(6) 0.097(7) 0.061(6) -0.011(5) 0.001(5) -0.017(5)
C6_20 0.074(6) 0.094(7) 0.060(6) -0.010(5) -0.002(5) -0.018(5)
C7_20 0.092(10) 0.093(10) 0.078(9) -0.018(8) -0.010(8) -0.015(8)
C8_20 0.082(9) 0.115(10) 0.086(10) -0.003(9) 0.002(8) -0.029(8)
S1_21 0.081(3) 0.065(3) 0.034(2) -0.0065(19) -0.0115(19) -0.028(2)
C1_21 0.097(6) 0.066(5) 0.035(5) -0.003(5) -0.019(4) -0.030(5)
C2_21 0.103(7) 0.070(6) 0.042(5) -0.001(5) -0.018(5) -0.026(5)
C3_21 0.106(7) 0.068(6) 0.043(5) -0.004(5) -0.017(5) -0.027(5)
C4_21 0.104(7) 0.070(6) 0.043(5) -0.001(5) -0.020(5) -0.030(5)
C5_21 0.102(7) 0.069(6) 0.041(5) -0.003(5) -0.018(5) -0.032(5)
C6_21 0.106(7) 0.072(6) 0.039(5) -0.004(5) -0.015(5) -0.027(5)
C7_21 0.119(10) 0.081(9) 0.074(10) 0.012(8) -0.009(9) -0.011(8)
C8_21 0.107(9) 0.085(10) 0.056(8) -0.012(8) -0.015(7) -0.031(8)
S1_22 0.066(2) 0.058(3) 0.034(2) -0.0059(18) -0.0132(18) -0.022(2)
C1_22 0.085(6) 0.060(5) 0.048(5) -0.010(4) -0.012(4) -0.019(5)
C2_22 0.087(6) 0.069(6) 0.050(6) -0.013(5) -0.016(5) -0.019(5)
C3_22 0.089(6) 0.068(6) 0.057(6) -0.009(5) -0.013(5) -0.017(5)
C4_22 0.094(6) 0.072(6) 0.058(6) -0.017(5) -0.011(5) -0.012(6)
C5_22 0.095(6) 0.068(6) 0.052(6) -0.015(5) -0.009(5) -0.018(5)
C6_22 0.089(6) 0.065(6) 0.051(5) -0.012(5) -0.013(5) -0.020(5)
C7_22 0.098(9) 0.089(10) 0.070(9) -0.021(8) -0.023(7) -0.006(8)
C8_22 0.113(10) 0.074(9) 0.068(9) -0.036(7) -0.015(7) -0.002(9)
S1_23 0.068(3) 0.049(2) 0.038(2) -0.0067(17) -0.0145(18) -0.020(2)
C1_23 0.076(5) 0.051(5) 0.059(5) 0.006(4) -0.031(4) -0.029(5)
C2_23 0.085(6) 0.054(6) 0.065(5) 0.007(5) -0.031(5) -0.029(5)
C3_23 0.084(6) 0.055(6) 0.068(5) 0.012(5) -0.034(5) -0.028(5)
C4_23 0.091(6) 0.058(6) 0.073(5) 0.011(5) -0.032(5) -0.027(5)
C5_23 0.088(6) 0.055(6) 0.071(6) 0.012(5) -0.025(5) -0.025(5)
C6_23 0.084(6) 0.053(6) 0.066(6) 0.011(5) -0.026(5) -0.027(5)
C7_23 0.102(10) 0.074(9) 0.075(7) 0.001(7) -0.038(7) -0.031(8)
C8_23 0.093(9) 0.067(9) 0.093(9) 0.015(8) -0.007(8) -0.019(8)
S1_24 0.077(3) 0.060(3) 0.048(2) -0.006(2) -0.018(2) -0.025(2)
C1_24 0.074(5) 0.061(5) 0.060(5) -0.001(4) -0.027(5) -0.020(5)
C2_24 0.074(6) 0.062(6) 0.065(6) 0.004(5) -0.029(5) -0.022(5)
C3_24 0.076(6) 0.067(6) 0.067(6) 0.001(5) -0.027(5) -0.023(5)
C4_24 0.079(6) 0.071(6) 0.066(6) 0.002(5) -0.027(5) -0.015(5)
C5_24 0.079(6) 0.064(6) 0.059(6) 0.001(5) -0.022(5) -0.014(5)
C6_24 0.076(6) 0.064(6) 0.060(6) 0.003(5) -0.020(5) -0.017(5)
C7_24 0.093(9) 0.095(9) 0.086(10) 0.001(8) -0.047(8) -0.037(8)
C8_24 0.097(10) 0.080(9) 0.065(9) 0.017(7) -0.016(8) -0.007(8)
S1_25 0.080(3) 0.055(3) 0.044(2) -0.0129(19) -0.017(2) -0.019(2)
C1_25 0.098(6) 0.059(5) 0.048(5) -0.010(4) -0.022(5) -0.032(5)
C2_25 0.102(7) 0.065(6) 0.053(6) -0.011(5) -0.020(5) -0.031(5)
C3_25 0.106(6) 0.065(6) 0.056(6) -0.015(5) -0.018(5) -0.030(5)
C4_25 0.108(6) 0.067(6) 0.059(6) -0.013(5) -0.022(5) -0.032(5)
C5_25 0.106(6) 0.063(6) 0.059(6) -0.007(5) -0.018(5) -0.037(5)
C6_25 0.103(6) 0.066(6) 0.056(6) -0.009(5) -0.019(5) -0.034(5)
C7_25 0.126(10) 0.080(10) 0.071(9) -0.026(8) -0.011(8) -0.016(8)
C8_25 0.111(9) 0.071(9) 0.081(10) 0.003(8) -0.026(8) -0.040(8)
S1_26 0.083(3) 0.050(2) 0.048(2) -0.0108(19) -0.020(2) -0.021(2)
C1_26 0.096(6) 0.061(5) 0.061(5) -0.017(4) -0.021(5) -0.026(5)
C2_26 0.097(6) 0.063(6) 0.065(6) -0.020(5) -0.018(5) -0.028(5)
C3_26 0.102(6) 0.065(6) 0.068(6) -0.022(5) -0.018(5) -0.029(5)
C4_26 0.100(6) 0.065(6) 0.074(6) -0.023(5) -0.021(5) -0.032(5)
C5_26 0.097(6) 0.068(6) 0.072(6) -0.021(5) -0.024(5) -0.029(5)
C6_26 0.097(6) 0.066(6) 0.069(6) -0.023(5) -0.021(5) -0.027(5)
C7_26 0.107(10) 0.087(9) 0.072(9) -0.036(7) -0.009(8) -0.027(8)
C8_26 0.094(8) 0.093(10) 0.107(10) -0.017(9) -0.028(8) -0.033(8)
S1_27 0.081(3) 0.052(3) 0.053(2) -0.010(2) -0.020(2) -0.014(2)
C1_27 0.098(6) 0.065(6) 0.060(5) -0.009(5) -0.024(5) -0.022(5)
C2_27 0.098(6) 0.072(6) 0.061(6) -0.011(5) -0.027(5) -0.019(6)
C3_27 0.099(6) 0.074(6) 0.060(6) -0.009(5) -0.031(5) -0.017(6)
C4_27 0.107(6) 0.077(6) 0.063(6) -0.013(5) -0.030(5) -0.020(6)
C5_27 0.107(6) 0.076(6) 0.064(6) -0.012(5) -0.022(5) -0.023(6)
C6_27 0.103(7) 0.076(6) 0.061(6) -0.010(5) -0.021(5) -0.024(6)
C7_27 0.098(8) 0.094(10) 0.068(9) -0.009(8) -0.026(7) -0.024(8)
C8_27 0.129(11) 0.102(10) 0.066(9) -0.017(8) -0.013(8) -0.036(9)
S1_28 0.108(3) 0.084(3) 0.051(3) -0.006(2) -0.027(2) -0.039(3)
C1_28 0.175(7) 0.090(6) 0.071(6) -0.015(5) -0.023(6) -0.053(6)
C2_28 0.200(8) 0.093(7) 0.079(7) -0.012(6) -0.013(7) -0.048(7)
C3_28 0.201(8) 0.092(7) 0.083(7) -0.011(6) -0.015(7) -0.049(7)
C4_28 0.201(8) 0.095(7) 0.082(7) -0.011(6) -0.015(7) -0.049(7)
C5_28 0.187(8) 0.092(7) 0.079(7) -0.011(6) -0.018(7) -0.052(7)
C6_28 0.185(8) 0.090(7) 0.075(7) -0.016(6) -0.021(7) -0.058(7)
C7_28 0.249(13) 0.103(11) 0.097(9) -0.015(9) 0.001(11) -0.029(12)
C8_28 0.188(12) 0.103(10) 0.087(10) -0.003(8) -0.040(10) -0.050(11)
S1_29 0.092(3) 0.060(3) 0.049(2) -0.016(2) -0.015(2) -0.013(3)
C1_29 0.164(7) 0.093(6) 0.066(6) -0.022(6) -0.017(6) 0.006(7)
C2_29 0.185(8) 0.097(7) 0.071(7) -0.026(6) -0.017(7) 0.008(8)
C3_29 0.187(8) 0.099(7) 0.076(7) -0.026(6) -0.013(7) 0.012(8)
C4_29 0.185(9) 0.100(7) 0.076(7) -0.027(6) -0.010(7) 0.015(8)
C5_29 0.177(8) 0.099(7) 0.070(7) -0.026(6) -0.013(7) 0.012(8)
C6_29 0.175(8) 0.098(7) 0.068(6) -0.025(6) -0.015(7) 0.008(8)
C7_29 0.224(13) 0.098(9) 0.102(11) -0.031(9) -0.006(11) 0.023(11)
C8_29 0.181(13) 0.118(11) 0.081(10) -0.021(9) 0.001(10) 0.024(11)
S1_30 0.144(4) 0.065(3) 0.042(2) -0.005(2) -0.033(3) -0.018(3)
C1_30 0.201(8) 0.078(6) 0.057(6) -0.008(5) -0.060(6) -0.031(7)
C2_30 0.213(9) 0.079(7) 0.062(6) -0.007(5) -0.067(7) -0.034(7)
C3_30 0.214(9) 0.084(7) 0.065(6) -0.004(5) -0.069(7) -0.035(8)
C4_30 0.217(9) 0.085(7) 0.068(6) 0.000(5) -0.063(7) -0.035(8)
C5_30 0.212(9) 0.083(7) 0.064(6) -0.001(5) -0.060(7) -0.033(8)
C6_30 0.210(9) 0.080(7) 0.063(6) -0.007(5) -0.061(7) -0.034(8)
C7_30 0.235(13) 0.088(10) 0.088(10) 0.002(8) -0.076(10) -0.030(10)
C8_30 0.213(11) 0.099(11) 0.085(11) 0.009(9) -0.048(11) -0.040(11)
S1_31 0.104(3) 0.059(3) 0.053(3) -0.003(2) -0.030(2) -0.018(3)
C1_31 0.145(7) 0.092(7) 0.085(6) -0.004(6) -0.052(6) -0.007(7)
C2_31 0.157(8) 0.101(7) 0.098(7) -0.009(6) -0.061(6) -0.009(7)
C3_31 0.159(8) 0.105(7) 0.100(7) -0.007(6) -0.061(6) -0.007(7)
C4_31 0.161(8) 0.106(7) 0.100(7) -0.006(6) -0.061(6) -0.006(7)
C5_31 0.156(8) 0.100(7) 0.095(7) -0.003(6) -0.057(6) -0.007(7)
C6_31 0.153(8) 0.094(7) 0.092(7) -0.006(6) -0.055(6) -0.009(7)
C7_31 0.180(12) 0.127(11) 0.112(11) -0.015(10) -0.077(10) -0.004(11)
C8_31 0.171(12) 0.098(9) 0.105(11) 0.000(9) -0.050(10) 0.004(10)
S1_32 0.083(3) 0.052(3) 0.065(3) -0.007(2) -0.011(2) -0.031(2)
C1_32 0.099(6) 0.066(5) 0.087(6) -0.017(5) -0.006(5) -0.046(5)
C2_32 0.101(7) 0.069(6) 0.095(7) -0.018(5) -0.002(6) -0.044(6)
C3_32 0.103(7) 0.070(6) 0.097(7) -0.019(6) -0.001(6) -0.045(6)
C4_32 0.109(7) 0.073(6) 0.098(7) -0.016(6) 0.003(6) -0.045(6)
C5_32 0.110(7) 0.074(6) 0.099(7) -0.014(6) 0.004(6) -0.042(6)
C6_32 0.107(7) 0.071(6) 0.097(7) -0.017(6) 0.001(5) -0.045(6)
C7_32 0.112(10) 0.068(8) 0.109(11) -0.014(8) 0.007(9) -0.048(8)
C8_32 0.126(11) 0.088(10) 0.114(11) -0.012(9) 0.019(8) -0.041(9)
S1_33 0.119(4) 0.069(3) 0.061(3) -0.019(2) 0.007(3) -0.045(3)
C1_33 0.145(7) 0.108(7) 0.087(6) -0.035(6) 0.020(6) -0.056(6)
C2_33 0.151(8) 0.121(8) 0.092(7) -0.040(6) 0.021(7) -0.057(7)
C3_33 0.154(8) 0.124(8) 0.092(7) -0.039(6) 0.020(7) -0.058(7)
C4_33 0.151(8) 0.123(8) 0.097(7) -0.040(6) 0.024(7) -0.058(7)
C5_33 0.149(8) 0.120(8) 0.095(7) -0.038(6) 0.023(7) -0.061(7)
C6_33 0.147(8) 0.117(8) 0.093(7) -0.046(6) 0.020(7) -0.059(7)
C7_33 0.177(12) 0.128(12) 0.099(10) -0.053(9) 0.012(10) -0.053(10)
C8_33 0.150(11) 0.152(12) 0.115(11) -0.048(10) 0.026(10) -0.064(10)
S1_34 0.105(4) 0.091(4) 0.093(4) -0.031(3) 0.025(3) -0.040(3)
C1_34 0.134(7) 0.137(8) 0.141(8) -0.044(6) 0.010(7) -0.063(7)
C2_34 0.141(8) 0.149(9) 0.149(9) -0.044(7) 0.009(8) -0.063(8)
C3_34 0.140(8) 0.154(9) 0.151(9) -0.041(7) 0.008(8) -0.061(8)
C4_34 0.143(8) 0.156(9) 0.156(9) -0.039(7) 0.010(8) -0.064(8)
C5_34 0.138(8) 0.151(9) 0.155(9) -0.039(7) 0.014(8) -0.067(8)
C6_34 0.139(8) 0.145(9) 0.153(9) -0.042(7) 0.013(8) -0.073(8)
C7_34 0.154(12) 0.171(13) 0.163(13) -0.026(10) 0.002(11) -0.055(11)
C8_34 0.147(11) 0.177(13) 0.174(13) -0.033(11) 0.019(11) -0.078(11)
S1_35 0.077(3) 0.067(3) 0.088(3) -0.020(3) -0.003(3) -0.024(3)
C1_35 0.081(6) 0.104(7) 0.118(7) -0.039(6) -0.012(6) -0.026(6)
C2_35 0.086(7) 0.115(8) 0.126(8) -0.047(7) -0.015(6) -0.023(6)
C3_35 0.088(7) 0.116(8) 0.126(8) -0.044(7) -0.018(6) -0.024(6)
C4_35 0.088(7) 0.122(8) 0.133(8) -0.043(7) -0.017(6) -0.029(6)
C5_35 0.089(7) 0.120(8) 0.130(8) -0.042(7) -0.013(6) -0.030(6)
C6_35 0.087(7) 0.117(8) 0.128(8) -0.042(7) -0.011(6) -0.031(6)
C7_35 0.102(11) 0.143(12) 0.140(11) -0.056(10) -0.035(9) -0.018(10)
C8_35 0.094(10) 0.139(12) 0.150(11) -0.031(11) -0.007(9) -0.035(10)
S1_36 0.087(3) 0.052(3) 0.046(2) -0.0108(19) -0.015(2) -0.022(2)
C1_36 0.083(6) 0.066(5) 0.052(5) -0.020(5) -0.017(4) -0.012(5)
C2_36 0.081(6) 0.069(6) 0.054(5) -0.021(5) -0.020(5) -0.011(5)
C3_36 0.085(6) 0.072(6) 0.058(5) -0.020(5) -0.021(5) -0.011(5)
C4_36 0.086(6) 0.068(6) 0.056(5) -0.027(5) -0.017(5) -0.013(5)
C5_36 0.084(6) 0.065(6) 0.055(5) -0.025(5) -0.014(5) -0.008(5)
C6_36 0.079(6) 0.070(6) 0.055(5) -0.022(5) -0.017(5) -0.012(5)
C7_36 0.102(9) 0.097(10) 0.067(9) -0.022(8) -0.037(7) -0.019(8)
C8_36 0.091(8) 0.075(9) 0.072(9) -0.021(8) -0.006(7) 0.000(8)
S1_37 0.084(4) 0.067(4) 0.066(3) -0.008(3) -0.026(3) -0.025(3)
C1_37 0.102(5) 0.084(5) 0.071(5) -0.008(5) -0.029(5) -0.030(5)
C2_37 0.105(5) 0.087(5) 0.073(5) -0.006(5) -0.027(5) -0.030(5)
C3_37 0.106(5) 0.088(6) 0.075(5) -0.004(5) -0.029(5) -0.032(5)
C4_37 0.108(5) 0.090(6) 0.076(5) -0.005(5) -0.028(5) -0.029(5)
C5_37 0.106(6) 0.089(6) 0.073(5) -0.006(5) -0.030(5) -0.029(5)
C6_37 0.104(5) 0.087(6) 0.072(5) -0.007(5) -0.029(5) -0.030(5)
C7_37 0.107(8) 0.091(8) 0.076(8) -0.002(8) -0.024(8) -0.036(7)
C8_37 0.110(9) 0.101(9) 0.074(7) -0.005(8) -0.032(8) -0.020(8)
S1_38 0.125(4) 0.061(3) 0.042(2) -0.004(2) -0.026(2) -0.025(3)
C1_38 0.154(7) 0.084(6) 0.041(5) 0.000(5) -0.037(5) -0.026(6)
C2_38 0.164(8) 0.089(7) 0.047(5) -0.002(5) -0.040(6) -0.024(7)
C3_38 0.167(8) 0.093(7) 0.047(5) -0.002(5) -0.041(6) -0.025(7)
C4_38 0.168(8) 0.096(7) 0.048(5) -0.003(5) -0.036(6) -0.025(7)
C5_38 0.167(8) 0.096(7) 0.046(5) -0.007(5) -0.037(6) -0.025(7)
C6_38 0.164(8) 0.093(7) 0.044(5) -0.006(5) -0.034(6) -0.024(7)
C7_38 0.190(12) 0.099(9) 0.065(9) 0.001(8) -0.047(10) -0.011(10)
C8_38 0.185(12) 0.115(11) 0.053(8) -0.015(8) -0.032(10) -0.012(11)
S1_39 0.114(4) 0.056(3) 0.062(3) -0.015(2) -0.042(3) -0.007(3)
C1_39 0.115(7) 0.103(7) 0.113(7) -0.042(6) -0.041(6) -0.019(6)
C2_39 0.117(7) 0.113(8) 0.122(8) -0.046(6) -0.039(7) -0.026(7)
C3_39 0.118(7) 0.115(8) 0.123(8) -0.046(6) -0.040(7) -0.025(7)
C4_39 0.119(8) 0.116(8) 0.126(8) -0.045(6) -0.036(7) -0.025(7)
C5_39 0.117(7) 0.110(8) 0.123(8) -0.043(6) -0.038(7) -0.025(7)
C6_39 0.114(7) 0.109(8) 0.121(8) -0.048(6) -0.038(7) -0.029(7)
C7_39 0.137(11) 0.132(11) 0.139(11) -0.062(9) -0.047(10) -0.031(10)
C8_39 0.118(11) 0.101(11) 0.129(11) -0.036(9) -0.030(9) -0.022(10)
S1_40 0.157(4) 0.068(3) 0.050(3) -0.017(2) -0.007(3) 0.005(3)
C1_40 0.141(7) 0.061(6) 0.077(6) -0.028(5) -0.018(6) -0.013(6)
C2_40 0.136(8) 0.061(6) 0.081(6) -0.031(6) -0.020(6) -0.014(6)
C3_40 0.137(7) 0.060(6) 0.083(6) -0.036(6) -0.021(6) -0.019(7)
C4_40 0.137(7) 0.063(6) 0.090(6) -0.036(6) -0.020(6) -0.019(7)
C5_40 0.133(7) 0.061(6) 0.092(6) -0.032(6) -0.017(6) -0.021(7)
C6_40 0.137(7) 0.057(6) 0.086(6) -0.031(6) -0.015(6) -0.017(7)
C7_40 0.149(11) 0.079(10) 0.085(9) -0.029(9) -0.016(9) -0.014(10)
C8_40 0.130(9) 0.075(10) 0.114(11) -0.037(9) -0.017(9) -0.025(9)
S1_41 0.127(4) 0.086(3) 0.046(3) -0.011(2) -0.024(3) -0.004(3)
C1_41 0.147(8) 0.111(7) 0.059(6) -0.016(6) -0.007(6) -0.001(7)
C2_41 0.154(8) 0.123(8) 0.069(7) -0.017(7) -0.002(6) 0.003(7)
C3_41 0.154(9) 0.125(8) 0.066(7) -0.018(7) -0.002(6) 0.004(8)
C4_41 0.156(9) 0.126(8) 0.070(7) -0.020(7) -0.007(6) 0.001(8)
C5_41 0.153(9) 0.120(8) 0.062(6) -0.023(6) -0.010(6) -0.002(7)
C6_41 0.151(9) 0.117(8) 0.063(6) -0.022(6) -0.008(6) -0.001(7)
C7_41 0.166(11) 0.152(12) 0.093(11) -0.019(11) 0.017(10) 0.024(11)
C8_41 0.157(12) 0.136(12) 0.070(9) -0.019(10) -0.015(8) -0.002(11)
S1_42 0.087(3) 0.064(3) 0.038(2) -0.008(2) -0.013(2) -0.013(2)
C1_42 0.113(7) 0.076(6) 0.049(5) -0.010(5) -0.029(5) -0.015(5)
C2_42 0.120(7) 0.084(7) 0.051(5) -0.008(5) -0.031(6) -0.007(6)
C3_42 0.123(7) 0.084(7) 0.051(5) -0.008(5) -0.033(6) -0.010(6)
C4_42 0.121(7) 0.083(7) 0.052(5) -0.009(5) -0.038(6) -0.011(6)
C5_42 0.115(7) 0.079(7) 0.050(5) -0.009(5) -0.035(5) -0.015(6)
C6_42 0.116(7) 0.081(7) 0.054(6) -0.009(5) -0.035(5) -0.012(6)
C7_42 0.151(12) 0.104(11) 0.059(8) -0.018(8) -0.032(9) 0.001(10)
C8_42 0.132(11) 0.097(10) 0.066(9) -0.002(8) -0.031(9) 0.004(8)
S1_43 0.151(5) 0.147(5) 0.073(4) -0.023(3) -0.008(4) 0.052(4)
C1_43 0.155(7) 0.184(9) 0.092(7) -0.066(7) -0.042(7) 0.058(7)
C2_43 0.163(8) 0.195(10) 0.099(8) -0.068(7) -0.050(8) 0.056(8)
C3_43 0.162(8) 0.196(10) 0.095(8) -0.071(7) -0.050(8) 0.056(8)
C4_43 0.162(8) 0.196(10) 0.102(8) -0.069(7) -0.051(8) 0.056(8)
C5_43 0.157(8) 0.191(10) 0.099(8) -0.070(7) -0.051(8) 0.056(8)
C6_43 0.156(8) 0.190(10) 0.100(8) -0.068(7) -0.051(8) 0.056(8)
C7_43 0.182(13) 0.220(14) 0.095(10) -0.069(10) -0.047(11) 0.057(12)
C8_43 0.160(12) 0.199(13) 0.115(11) -0.071(10) -0.057(11) 0.039(11)
S1_44 0.077(3) 0.080(3) 0.071(3) -0.014(3) -0.010(3) -0.009(3)
C1_44 0.110(7) 0.114(7) 0.111(7) -0.022(6) -0.032(6) 0.008(6)
C2_44 0.120(8) 0.119(8) 0.120(8) -0.027(7) -0.036(7) 0.011(7)
C3_44 0.122(8) 0.121(8) 0.123(8) -0.027(7) -0.036(7) 0.013(7)
C4_44 0.125(8) 0.125(8) 0.128(8) -0.028(7) -0.039(7) 0.016(7)
C5_44 0.121(8) 0.126(8) 0.124(8) -0.026(7) -0.043(7) 0.018(7)
C6_44 0.122(8) 0.124(8) 0.121(8) -0.028(7) -0.041(7) 0.016(7)
C7_44 0.137(12) 0.133(12) 0.134(12) -0.038(9) -0.021(10) 0.008(11)
C8_44 0.135(11) 0.144(12) 0.149(12) -0.026(11) -0.060(9) 0.016(11)
S1_45 0.063(3) 0.070(3) 0.050(2) -0.017(2) -0.011(2) 0.002(2)
C1_45 0.068(6) 0.066(5) 0.074(6) -0.021(5) -0.031(5) 0.002(5)
C2_45 0.071(6) 0.067(6) 0.081(6) -0.021(5) -0.030(5) 0.005(5)
C3_45 0.069(6) 0.067(6) 0.082(6) -0.025(5) -0.031(5) 0.003(5)
C4_45 0.072(6) 0.066(6) 0.085(6) -0.022(5) -0.032(5) 0.002(5)
C5_45 0.071(6) 0.067(6) 0.079(6) -0.019(5) -0.030(5) 0.002(5)
C6_45 0.072(6) 0.064(6) 0.073(6) -0.025(5) -0.033(5) -0.001(5)
C7_45 0.086(10) 0.076(9) 0.116(10) -0.032(8) -0.020(8) 0.013(8)
C8_45 0.100(9) 0.071(9) 0.076(9) -0.013(8) -0.027(7) -0.010(8)
S1_46 0.084(3) 0.083(3) 0.043(2) -0.005(2) -0.001(2) -0.010(3)
C1_46 0.112(7) 0.122(7) 0.064(6) 0.008(6) 0.013(5) -0.004(6)
C2_46 0.116(8) 0.124(8) 0.065(7) 0.009(7) 0.015(6) -0.003(7)
C3_46 0.118(8) 0.126(8) 0.069(7) 0.012(7) 0.015(6) -0.002(7)
C4_46 0.127(8) 0.134(8) 0.077(7) 0.014(7) 0.022(6) 0.001(7)
C5_46 0.123(8) 0.136(8) 0.078(7) 0.013(7) 0.027(6) 0.001(7)
C6_46 0.123(8) 0.132(8) 0.077(7) 0.011(7) 0.023(6) 0.001(7)
C7_46 0.141(12) 0.132(10) 0.087(11) 0.017(10) 0.014(10) -0.006(10)
C8_46 0.137(12) 0.166(12) 0.117(11) 0.025(11) 0.041(9) 0.025(11)
S1_47 0.069(3) 0.089(3) 0.072(3) 0.001(3) -0.005(2) -0.020(3)
C1_47 0.079(6) 0.104(7) 0.109(7) -0.006(6) -0.022(6) -0.013(6)
C2_47 0.088(7) 0.114(8) 0.122(8) -0.010(7) -0.034(6) -0.008(6)
C3_47 0.087(7) 0.113(8) 0.125(8) -0.008(7) -0.033(6) -0.005(6)
C4_47 0.086(7) 0.117(8) 0.125(8) -0.010(7) -0.035(6) -0.011(6)
C5_47 0.085(7) 0.111(8) 0.120(8) -0.009(6) -0.033(6) -0.012(6)
C6_47 0.083(7) 0.113(8) 0.117(8) -0.009(6) -0.033(6) -0.013(6)
C7_47 0.103(11) 0.135(11) 0.147(12) -0.008(10) -0.032(10) 0.010(9)
C8_47 0.095(10) 0.128(11) 0.126(11) -0.017(9) -0.036(9) -0.013(10)
S1_48 0.061(3) 0.063(3) 0.054(2) -0.004(2) -0.008(2) -0.016(2)
C1_48 0.072(6) 0.078(6) 0.075(6) -0.010(5) -0.003(5) -0.016(5)
C2_48 0.078(6) 0.079(7) 0.076(6) -0.009(5) -0.004(5) -0.014(6)
C3_48 0.078(6) 0.082(7) 0.081(6) -0.008(5) -0.003(5) -0.007(6)
C4_48 0.077(6) 0.084(7) 0.080(6) -0.005(5) -0.006(5) -0.008(6)
C5_48 0.081(6) 0.085(7) 0.080(6) -0.007(5) -0.007(5) -0.007(6)
C6_48 0.078(6) 0.081(7) 0.075(6) -0.006(6) -0.006(5) -0.011(6)
C7_48 0.099(10) 0.086(10) 0.087(10) -0.009(8) 0.007(9) -0.007(8)
C8_48 0.097(10) 0.092(10) 0.093(9) -0.016(8) -0.015(8) -0.007(9)
S1_49 0.071(3) 0.065(3) 0.049(2) 0.000(2) -0.018(2) -0.028(2)
C1_49 0.076(6) 0.070(6) 0.067(5) 0.008(5) -0.024(5) -0.035(5)
C2_49 0.075(6) 0.074(6) 0.069(6) 0.009(5) -0.022(5) -0.038(5)
C3_49 0.077(6) 0.074(6) 0.072(6) 0.012(5) -0.027(5) -0.035(5)
C4_49 0.082(6) 0.075(6) 0.079(6) 0.012(5) -0.026(5) -0.032(6)
C5_49 0.084(6) 0.069(6) 0.075(6) 0.010(5) -0.026(5) -0.032(5)
C6_49 0.084(6) 0.072(6) 0.077(6) 0.008(5) -0.017(5) -0.031(5)
C7_49 0.081(9) 0.094(10) 0.084(9) 0.028(8) -0.018(7) -0.039(8)
C8_49 0.117(11) 0.073(9) 0.097(10) 0.011(7) -0.011(9) -0.023(9)
S1_50 0.065(3) 0.057(3) 0.042(2) -0.0039(19) -0.0161(19) -0.020(2)
C1_50 0.072(5) 0.058(5) 0.051(5) 0.006(4) -0.022(4) -0.022(5)
C2_50 0.073(6) 0.064(6) 0.058(6) 0.008(5) -0.023(5) -0.022(5)
C3_50 0.072(6) 0.064(6) 0.057(6) 0.009(5) -0.019(5) -0.023(5)
C4_50 0.073(6) 0.066(6) 0.064(6) 0.007(5) -0.022(5) -0.026(5)
C5_50 0.075(6) 0.062(5) 0.059(6) 0.006(5) -0.022(5) -0.026(5)
C6_50 0.069(6) 0.060(5) 0.057(6) 0.004(5) -0.022(5) -0.024(5)
C7_50 0.085(8) 0.083(10) 0.057(8) 0.009(8) -0.017(7) -0.016(8)
C8_50 0.085(9) 0.064(8) 0.078(9) 0.001(7) -0.027(8) -0.030(7)
S1_51 0.079(3) 0.064(3) 0.044(2) 0.000(2) -0.016(2) -0.026(2)
C1_51 0.098(6) 0.058(6) 0.057(5) 0.011(5) -0.020(5) -0.030(5)
C2_51 0.098(7) 0.066(6) 0.062(6) 0.011(5) -0.021(5) -0.031(5)
C3_51 0.102(7) 0.071(6) 0.065(6) 0.010(5) -0.024(5) -0.029(5)
C4_51 0.103(7) 0.066(6) 0.062(6) 0.011(5) -0.025(5) -0.031(5)
C5_51 0.102(7) 0.062(6) 0.059(5) 0.008(5) -0.023(5) -0.031(5)
C6_51 0.101(7) 0.056(6) 0.058(5) 0.010(5) -0.021(5) -0.029(5)
C7_51 0.097(9) 0.095(10) 0.086(10) 0.018(9) -0.021(8) -0.023(8)
C8_51 0.115(10) 0.065(9) 0.059(7) 0.008(7) -0.029(8) -0.009(8)
S1_52 0.087(3) 0.049(2) 0.045(2) -0.0127(19) 0.004(2) -0.027(2)
C1_52 0.092(6) 0.073(5) 0.039(5) -0.020(4) -0.004(5) -0.031(5)
C2_52 0.096(6) 0.077(6) 0.042(5) -0.013(5) -0.003(5) -0.027(6)
C3_52 0.093(6) 0.079(6) 0.043(5) -0.013(5) -0.002(5) -0.029(6)
C4_52 0.097(6) 0.084(6) 0.041(5) -0.013(5) 0.000(5) -0.026(6)
C5_52 0.097(6) 0.083(6) 0.040(5) -0.017(5) -0.002(5) -0.023(6)
C6_52 0.096(6) 0.079(6) 0.042(5) -0.019(5) -0.006(5) -0.025(6)
C7_52 0.110(10) 0.090(8) 0.046(8) 0.003(7) 0.002(8) -0.017(8)
C8_52 0.103(10) 0.102(10) 0.051(7) -0.030(7) 0.002(8) -0.015(9)
S1_53 0.096(3) 0.062(3) 0.034(2) -0.0101(19) -0.007(2) -0.035(2)
C1_53 0.105(6) 0.075(6) 0.049(5) -0.010(5) -0.030(5) -0.036(5)
C2_53 0.110(7) 0.081(6) 0.055(5) -0.015(5) -0.028(5) -0.030(6)
C3_53 0.113(7) 0.082(6) 0.058(6) -0.016(5) -0.028(5) -0.031(6)
C4_53 0.116(7) 0.081(6) 0.063(6) -0.014(5) -0.031(5) -0.033(6)
C5_53 0.109(7) 0.082(6) 0.060(6) -0.011(5) -0.031(5) -0.039(5)
C6_53 0.111(7) 0.080(6) 0.056(6) -0.013(5) -0.026(5) -0.037(5)
C7_53 0.124(11) 0.108(10) 0.077(8) -0.041(8) -0.016(8) -0.040(9)
C8_53 0.129(10) 0.090(10) 0.078(9) 0.001(8) -0.030(8) -0.051(8)
S1_54 0.086(3) 0.068(3) 0.050(2) -0.021(2) 0.004(2) -0.022(3)
C1_54 0.122(6) 0.090(6) 0.052(5) -0.012(5) -0.018(5) -0.031(6)
C2_54 0.129(7) 0.093(7) 0.053(6) -0.009(5) -0.019(6) -0.041(6)
C3_54 0.127(7) 0.096(7) 0.051(6) -0.007(5) -0.023(6) -0.035(6)
C4_54 0.139(7) 0.096(7) 0.055(6) -0.009(5) -0.024(6) -0.036(6)
C5_54 0.140(7) 0.094(7) 0.059(6) -0.008(5) -0.023(6) -0.037(6)
C6_54 0.139(7) 0.094(7) 0.057(6) -0.007(5) -0.021(6) -0.039(6)
C7_54 0.126(11) 0.116(11) 0.057(8) 0.000(8) -0.012(9) -0.033(10)
C8_54 0.175(12) 0.102(10) 0.074(10) -0.001(8) -0.036(10) -0.050(9)
S1_55 0.100(3) 0.063(3) 0.042(2) -0.006(2) -0.023(2) -0.024(3)
C1_55 0.123(7) 0.065(6) 0.053(5) -0.008(5) -0.029(5) -0.029(5)
C2_55 0.123(7) 0.062(6) 0.053(6) -0.014(5) -0.033(5) -0.030(6)
C3_55 0.125(7) 0.066(6) 0.053(6) -0.010(5) -0.031(5) -0.029(6)
C4_55 0.124(7) 0.067(6) 0.054(6) -0.012(5) -0.030(5) -0.030(6)
C5_55 0.127(7) 0.067(6) 0.059(6) -0.009(5) -0.031(5) -0.029(6)
C6_55 0.125(7) 0.066(6) 0.057(6) -0.012(5) -0.029(5) -0.024(6)
C7_55 0.136(10) 0.068(9) 0.061(9) -0.012(7) -0.030(8) -0.019(7)
C8_55 0.127(10) 0.078(10) 0.064(9) -0.005(8) -0.033(7) -0.023(8)
S1_56 0.078(3) 0.056(3) 0.050(2) -0.011(2) -0.010(2) -0.027(2)
C1_56 0.101(6) 0.056(5) 0.055(5) -0.009(4) -0.013(5) -0.030(5)
C2_56 0.101(6) 0.061(6) 0.057(6) -0.006(5) -0.012(5) -0.031(5)
C3_56 0.103(7) 0.059(6) 0.060(6) -0.005(5) -0.010(5) -0.032(5)
C4_56 0.108(7) 0.062(6) 0.061(6) -0.006(5) -0.012(5) -0.032(6)
C5_56 0.105(7) 0.057(6) 0.059(6) -0.010(5) -0.015(5) -0.034(5)
C6_56 0.104(7) 0.055(6) 0.053(6) -0.009(5) -0.015(5) -0.034(5)
C7_56 0.104(9) 0.081(10) 0.072(9) -0.010(8) -0.007(7) -0.029(8)
C8_56 0.129(11) 0.060(8) 0.071(9) -0.016(7) -0.009(8) -0.026(8)
S1_57 0.066(3) 0.049(2) 0.055(2) -0.019(2) -0.008(2) -0.019(2)
C1_57 0.074(6) 0.057(6) 0.090(6) -0.019(5) -0.025(5) -0.022(5)
C2_57 0.085(7) 0.062(6) 0.101(7) -0.019(5) -0.027(6) -0.014(5)
C3_57 0.087(7) 0.063(6) 0.105(7) -0.020(6) -0.023(6) -0.011(5)
C4_57 0.091(7) 0.064(6) 0.103(7) -0.018(6) -0.032(6) -0.013(5)
C5_57 0.085(7) 0.059(6) 0.096(6) -0.019(5) -0.032(6) -0.019(5)
C6_57 0.082(7) 0.060(6) 0.092(6) -0.022(5) -0.033(6) -0.016(5)
C7_57 0.102(10) 0.089(10) 0.130(11) -0.018(9) -0.024(9) 0.019(8)
C8_57 0.114(10) 0.071(10) 0.097(8) -0.015(8) -0.041(8) -0.023(9)
S1_58 0.078(3) 0.058(3) 0.052(2) -0.014(2) -0.002(2) -0.033(2)
C1_58 0.097(6) 0.066(6) 0.081(6) -0.017(5) -0.004(6) -0.028(5)
C2_58 0.105(7) 0.070(6) 0.094(7) -0.026(5) -0.006(6) -0.026(6)
C3_58 0.108(7) 0.071(6) 0.098(7) -0.025(5) -0.004(6) -0.028(6)
C4_58 0.114(7) 0.066(7) 0.095(7) -0.024(6) -0.006(6) -0.019(6)
C5_58 0.108(7) 0.074(7) 0.088(7) -0.017(5) -0.009(6) -0.013(6)
C6_58 0.105(7) 0.068(6) 0.086(7) -0.017(5) -0.008(6) -0.018(6)
C7_58 0.134(10) 0.099(11) 0.129(11) -0.057(9) -0.015(9) -0.028(9)
C8_58 0.125(9) 0.099(11) 0.103(11) -0.011(10) -0.014(10) 0.013(9)
S1_59 0.076(3) 0.067(3) 0.050(2) 0.006(2) -0.021(2) -0.028(2)
C1_59 0.096(6) 0.071(6) 0.057(5) 0.000(4) -0.036(5) -0.036(5)
C2_59 0.102(7) 0.076(6) 0.057(5) 0.003(5) -0.034(5) -0.034(5)
C3_59 0.102(7) 0.073(6) 0.057(5) 0.003(5) -0.035(5) -0.036(5)
C4_59 0.106(7) 0.077(6) 0.058(6) 0.004(5) -0.039(5) -0.035(5)
C5_59 0.106(7) 0.074(6) 0.061(6) 0.006(5) -0.040(5) -0.033(5)
C6_59 0.102(7) 0.075(6) 0.062(6) 0.002(5) -0.038(5) -0.035(5)
C7_59 0.111(10) 0.091(10) 0.061(8) 0.002(7) -0.029(8) -0.035(8)
C8_59 0.126(10) 0.093(10) 0.076(9) 0.003(8) -0.047(8) -0.009(8)
S1_60 0.089(3) 0.077(3) 0.080(3) -0.006(3) -0.035(3) -0.015(3)
C1_60 0.115(7) 0.095(7) 0.100(7) -0.005(6) -0.053(6) -0.010(6)
C2_60 0.124(8) 0.107(8) 0.105(7) -0.006(7) -0.055(7) -0.004(7)
C3_60 0.125(8) 0.110(8) 0.110(7) 0.000(7) -0.053(7) -0.002(7)
C4_60 0.128(8) 0.107(8) 0.107(7) -0.001(7) -0.055(7) 0.001(7)
C5_60 0.121(8) 0.097(8) 0.103(7) -0.001(7) -0.054(7) -0.008(7)
C6_60 0.120(8) 0.098(8) 0.102(7) -0.005(7) -0.056(6) -0.010(7)
C7_60 0.137(11) 0.138(12) 0.127(12) -0.009(11) -0.051(10) 0.014(10)
C8_60 0.133(11) 0.103(11) 0.106(9) 0.001(10) -0.045(9) -0.020(10)
S1_61 0.091(3) 0.090(4) 0.077(3) -0.018(3) 0.003(3) 0.004(3)
C1_61 0.120(7) 0.127(8) 0.142(8) -0.016(7) 0.001(7) 0.002(7)
C2_61 0.128(8) 0.136(9) 0.159(9) -0.013(8) -0.003(8) 0.003(8)
C3_61 0.126(8) 0.139(9) 0.163(9) -0.011(8) 0.001(8) 0.004(8)
C4_61 0.131(9) 0.142(9) 0.166(9) -0.008(8) 0.002(8) 0.001(8)
C5_61 0.128(8) 0.138(9) 0.161(9) -0.010(8) 0.004(8) -0.001(8)
C6_61 0.126(8) 0.136(9) 0.157(9) -0.012(8) 0.002(8) 0.000(8)
C7_61 0.147(12) 0.163(13) 0.189(13) -0.003(12) -0.014(11) 0.014(11)
C8_61 0.146(12) 0.143(12) 0.169(13) -0.008(11) 0.016(12) -0.008(11)
S1_62 0.083(3) 0.097(3) 0.072(3) -0.004(3) -0.013(2) -0.035(3)
C1_62 0.105(6) 0.105(7) 0.075(6) 0.002(5) -0.012(5) -0.050(6)
C2_62 0.115(7) 0.108(7) 0.078(7) 0.003(6) -0.013(6) -0.055(6)
C3_62 0.116(7) 0.109(7) 0.080(7) 0.004(6) -0.012(6) -0.052(6)
C4_62 0.115(7) 0.112(7) 0.079(7) 0.005(6) -0.007(6) -0.056(6)
C5_62 0.115(7) 0.109(7) 0.079(7) 0.004(6) -0.002(6) -0.053(6)
C6_62 0.111(7) 0.110(7) 0.076(7) 0.002(6) -0.009(6) -0.056(6)
C7_62 0.130(11) 0.111(10) 0.086(10) 0.013(8) -0.015(9) -0.064(9)
C8_62 0.134(11) 0.122(11) 0.082(10) -0.001(8) 0.012(9) -0.055(10)
S1_63 0.082(3) 0.106(3) 0.074(3) -0.030(3) -0.001(2) -0.020(3)
C1_63 0.102(6) 0.097(6) 0.087(6) -0.028(5) 0.007(5) -0.020(6)
C2_63 0.107(7) 0.095(7) 0.093(7) -0.027(6) 0.013(6) -0.020(6)
C3_63 0.111(7) 0.095(7) 0.096(7) -0.024(6) 0.011(6) -0.022(6)
C4_63 0.105(7) 0.092(7) 0.094(7) -0.022(6) 0.009(6) -0.025(6)
C5_63 0.103(7) 0.093(7) 0.092(7) -0.023(6) 0.008(6) -0.023(6)
C6_63 0.101(7) 0.094(7) 0.088(7) -0.025(6) 0.006(6) -0.022(6)
C7_63 0.145(11) 0.100(10) 0.120(11) -0.029(9) 0.023(10) -0.027(9)
C8_63 0.091(9) 0.094(11) 0.107(11) -0.007(9) 0.013(8) -0.020(9)
S1_64 0.098(3) 0.115(4) 0.077(3) -0.007(3) -0.010(3) -0.038(3)
C1_64 0.159(8) 0.117(7) 0.133(8) -0.012(7) -0.047(6) -0.044(7)
C2_64 0.175(9) 0.120(8) 0.145(9) -0.011(8) -0.054(7) -0.044(8)
C3_64 0.175(9) 0.122(8) 0.146(9) -0.013(8) -0.057(7) -0.042(8)
C4_64 0.179(9) 0.124(8) 0.152(9) -0.009(8) -0.059(7) -0.045(8)
C5_64 0.176(9) 0.120(8) 0.148(9) -0.008(8) -0.054(7) -0.047(8)
C6_64 0.173(9) 0.122(8) 0.148(9) -0.007(8) -0.055(7) -0.046(8)
C7_64 0.188(13) 0.125(12) 0.151(12) -0.004(11) -0.058(10) -0.034(11)
C8_64 0.200(13) 0.126(10) 0.179(13) -0.001(11) -0.054(12) -0.060(11)
S1_65 0.062(3) 0.087(3) 0.047(2) -0.008(2) -0.004(2) -0.025(2)
C1_65 0.061(5) 0.086(6) 0.055(5) -0.011(5) -0.003(4) -0.026(5)
C2_65 0.062(6) 0.087(6) 0.061(6) -0.012(5) -0.004(5) -0.019(5)
C3_65 0.064(6) 0.088(6) 0.062(6) -0.010(5) -0.007(5) -0.022(5)
C4_65 0.063(6) 0.090(6) 0.062(6) -0.005(5) -0.004(5) -0.024(5)
C5_65 0.061(6) 0.091(6) 0.057(6) -0.009(5) -0.006(5) -0.026(5)
C6_65 0.062(6) 0.088(6) 0.058(6) -0.013(5) -0.005(5) -0.028(5)
C7_65 0.079(9) 0.086(8) 0.079(9) -0.012(8) -0.026(8) -0.012(8)
C8_65 0.084(9) 0.099(10) 0.064(8) -0.009(7) 0.005(7) -0.027(8)
S1_66 0.061(3) 0.122(4) 0.076(3) -0.024(3) -0.008(2) -0.023(3)
C1_66 0.076(6) 0.135(7) 0.091(6) -0.026(6) -0.021(5) -0.019(6)
C2_66 0.084(7) 0.138(8) 0.097(7) -0.026(6) -0.023(6) -0.014(6)
C3_66 0.083(7) 0.140(8) 0.098(7) -0.027(6) -0.022(6) -0.015(6)
C4_66 0.087(7) 0.141(8) 0.100(7) -0.027(6) -0.026(6) -0.012(7)
C5_66 0.087(7) 0.142(8) 0.101(7) -0.029(6) -0.029(6) -0.013(7)
C6_66 0.086(7) 0.141(8) 0.098(7) -0.029(6) -0.026(6) -0.015(7)
C7_66 0.096(10) 0.139(12) 0.108(11) -0.025(9) -0.031(9) -0.003(9)
C8_66 0.108(11) 0.167(12) 0.118(11) -0.043(9) -0.046(9) -0.003(10)
S1_67 0.079(3) 0.116(4) 0.069(3) -0.013(3) -0.016(2) -0.026(3)
C1_67 0.120(7) 0.172(8) 0.090(7) -0.002(7) -0.031(6) -0.045(6)
C2_67 0.129(8) 0.185(9) 0.093(7) -0.003(7) -0.033(7) -0.052(7)
C3_67 0.135(8) 0.187(9) 0.094(7) -0.004(7) -0.033(7) -0.049(7)
C4_67 0.136(8) 0.186(9) 0.095(8) 0.000(7) -0.030(7) -0.052(7)
C5_67 0.133(8) 0.183(9) 0.096(7) 0.003(7) -0.030(7) -0.052(7)
C6_67 0.130(8) 0.181(9) 0.093(7) 0.002(7) -0.032(7) -0.054(7)
C7_67 0.152(12) 0.197(13) 0.107(11) -0.017(11) -0.046(10) -0.050(11)
C8_67 0.146(12) 0.195(13) 0.104(11) 0.017(11) -0.034(10) -0.065(10)
S1_68 0.086(3) 0.131(4) 0.067(3) -0.026(3) 0.008(3) -0.032(3)
C1_68 0.124(7) 0.180(9) 0.097(7) -0.009(7) -0.013(6) -0.049(7)
C2_68 0.137(8) 0.192(10) 0.108(8) -0.006(8) -0.025(7) -0.052(8)
C3_68 0.138(8) 0.194(10) 0.110(8) -0.006(8) -0.023(7) -0.048(8)
C4_68 0.141(9) 0.196(10) 0.113(8) -0.003(8) -0.019(7) -0.045(9)
C5_68 0.141(8) 0.190(10) 0.107(8) -0.006(8) -0.014(7) -0.041(8)
C6_68 0.138(8) 0.187(10) 0.108(8) -0.006(8) -0.017(7) -0.044(8)
C7_68 0.167(13) 0.218(14) 0.133(12) -0.009(12) -0.040(10) -0.063(12)
C8_68 0.179(13) 0.196(12) 0.131(13) 0.001(12) -0.019(11) -0.030(12)
S1_69 0.076(3) 0.085(3) 0.082(3) -0.010(3) -0.013(2) -0.019(3)
C1_69 0.109(7) 0.094(7) 0.099(7) -0.013(6) -0.024(6) -0.003(6)
C2_69 0.112(8) 0.094(7) 0.101(7) -0.015(6) -0.027(7) 0.005(7)
C3_69 0.113(8) 0.096(7) 0.103(7) -0.019(6) -0.022(7) 0.004(7)
C4_69 0.121(8) 0.098(8) 0.107(7) -0.014(6) -0.023(7) 0.008(7)
C5_69 0.120(8) 0.102(8) 0.105(7) -0.013(6) -0.026(7) 0.005(7)
C6_69 0.118(8) 0.098(8) 0.102(7) -0.014(6) -0.028(7) 0.003(7)
C7_69 0.127(11) 0.103(11) 0.110(10) -0.026(9) -0.025(10) 0.001(10)
C8_69 0.151(12) 0.130(12) 0.124(10) -0.003(10) -0.041(10) 0.018(11)
S1_70 0.094(3) 0.132(4) 0.103(4) 0.001(3) -0.019(3) -0.055(3)
C1_70 0.121(7) 0.163(8) 0.130(8) 0.000(7) -0.011(6) -0.077(7)
C2_70 0.133(8) 0.174(9) 0.138(9) -0.001(8) -0.007(7) -0.077(7)
C3_70 0.132(8) 0.173(9) 0.138(9) 0.000(8) -0.009(7) -0.081(7)
C4_70 0.137(8) 0.174(9) 0.141(9) 0.003(8) -0.011(7) -0.079(8)
C5_70 0.129(8) 0.168(9) 0.139(9) 0.002(8) -0.012(7) -0.081(7)
C6_70 0.130(8) 0.168(9) 0.137(9) 0.001(8) -0.011(7) -0.082(7)
C7_70 0.159(12) 0.197(13) 0.146(12) -0.002(11) 0.001(10) -0.071(12)
C8_70 0.146(12) 0.162(13) 0.148(13) 0.004(10) -0.017(11) -0.081(10)
S1_71 0.066(3) 0.133(4) 0.122(4) -0.011(4) -0.006(3) -0.012(3)
C1_71 0.086(7) 0.149(8) 0.169(8) -0.024(7) -0.030(6) -0.014(7)
C2_71 0.092(8) 0.153(9) 0.178(9) -0.029(8) -0.036(7) -0.011(7)
C3_71 0.092(8) 0.154(9) 0.178(9) -0.031(8) -0.038(7) -0.011(7)
C4_71 0.095(8) 0.155(9) 0.182(10) -0.030(8) -0.041(7) -0.011(7)
C5_71 0.094(8) 0.153(9) 0.178(9) -0.029(8) -0.038(7) -0.010(7)
C6_71 0.093(8) 0.152(9) 0.179(9) -0.029(8) -0.039(7) -0.011(7)
C7_71 0.108(11) 0.159(12) 0.190(13) -0.039(11) -0.052(11) -0.006(10)
C8_71 0.108(11) 0.167(13) 0.186(13) -0.035(11) -0.049(10) -0.004(11)
S1_72 0.084(3) 0.159(5) 0.080(3) -0.010(3) 0.004(3) -0.040(3)
C1_72 0.109(6) 0.200(8) 0.128(6) 0.011(6) 0.006(6) -0.038(6)
C2_72 0.116(7) 0.217(9) 0.143(8) 0.024(7) 0.007(7) -0.036(8)
C3_72 0.118(7) 0.219(9) 0.147(8) 0.024(8) 0.003(7) -0.037(8)
C4_72 0.117(8) 0.222(10) 0.146(8) 0.024(8) 0.004(7) -0.039(8)
C5_72 0.115(7) 0.217(9) 0.142(8) 0.019(7) 0.003(7) -0.042(8)
C6_72 0.112(7) 0.215(9) 0.139(8) 0.018(8) 0.006(7) -0.042(8)
C7_72 0.141(12) 0.238(13) 0.178(13) 0.037(11) 0.001(11) -0.019(12)
C8_72 0.122(13) 0.244(15) 0.153(14) 0.022(13) 0.024(12) -0.053(12)
S1_73 0.066(3) 0.096(4) 0.072(3) -0.015(3) -0.012(2) -0.024(3)
C1_73 0.084(6) 0.106(7) 0.083(6) -0.006(5) -0.022(5) -0.038(5)
C2_73 0.087(6) 0.110(7) 0.087(7) -0.003(6) -0.023(6) -0.042(6)
C3_73 0.091(6) 0.111(7) 0.090(7) -0.001(6) -0.024(6) -0.042(6)
C4_73 0.090(6) 0.110(7) 0.090(7) -0.002(6) -0.026(6) -0.043(6)
C5_73 0.085(6) 0.109(7) 0.089(7) -0.004(6) -0.029(6) -0.042(6)
C6_73 0.086(6) 0.108(7) 0.085(7) -0.006(6) -0.026(6) -0.039(6)
C7_73 0.123(11) 0.131(11) 0.098(9) 0.018(9) -0.029(9) -0.040(10)
C8_73 0.095(10) 0.115(11) 0.088(9) -0.003(8) -0.032(9) -0.039(9)
S1_74 0.069(3) 0.104(4) 0.106(4) -0.007(3) -0.019(3) -0.030(3)
C1_74 0.097(6) 0.121(7) 0.127(7) 0.011(7) -0.019(6) -0.037(6)
C2_74 0.106(7) 0.128(8) 0.130(8) 0.012(8) -0.022(7) -0.038(6)
C3_74 0.110(7) 0.130(8) 0.132(8) 0.013(7) -0.023(7) -0.033(6)
C4_74 0.108(7) 0.129(8) 0.137(8) 0.018(8) -0.022(7) -0.038(6)
C5_74 0.104(7) 0.124(8) 0.137(8) 0.014(8) -0.022(7) -0.039(6)
C6_74 0.100(7) 0.124(8) 0.133(8) 0.013(7) -0.021(7) -0.041(6)
C7_74 0.126(11) 0.147(12) 0.129(10) 0.016(11) -0.026(10) -0.024(11)
C8_74 0.118(11) 0.131(12) 0.159(12) 0.024(11) -0.025(10) -0.055(9)
S1_75 0.073(3) 0.110(4) 0.107(4) -0.033(3) -0.010(3) -0.028(3)
C1_75 0.096(6) 0.113(7) 0.150(7) -0.030(7) -0.015(7) -0.029(6)
C2_75 0.097(7) 0.111(8) 0.157(8) -0.032(7) -0.018(7) -0.030(7)
C3_75 0.103(7) 0.116(8) 0.159(8) -0.030(7) -0.018(7) -0.029(7)
C4_75 0.103(7) 0.115(8) 0.166(9) -0.028(7) -0.017(7) -0.029(7)
C5_75 0.104(7) 0.116(8) 0.166(9) -0.029(7) -0.018(7) -0.028(7)
C6_75 0.101(7) 0.112(8) 0.161(9) -0.030(7) -0.017(7) -0.032(7)
C7_75 0.108(10) 0.121(12) 0.177(13) -0.021(11) -0.022(10) -0.022(10)
C8_75 0.101(10) 0.119(11) 0.188(13) -0.029(11) -0.013(11) -0.032(9)
S1_76 0.084(3) 0.115(4) 0.082(3) -0.031(3) -0.009(3) -0.038(3)
C1_76 0.128(7) 0.170(8) 0.094(7) -0.023(6) -0.032(6) -0.062(6)
C2_76 0.133(8) 0.183(9) 0.098(7) -0.017(7) -0.035(7) -0.065(7)
C3_76 0.138(8) 0.182(9) 0.099(7) -0.018(7) -0.035(7) -0.062(7)
C4_76 0.141(8) 0.188(9) 0.101(8) -0.018(7) -0.040(7) -0.066(7)
C5_76 0.141(8) 0.185(9) 0.100(7) -0.022(7) -0.043(6) -0.069(7)
C6_76 0.138(8) 0.185(9) 0.101(7) -0.018(7) -0.041(7) -0.067(7)
C7_76 0.141(12) 0.195(13) 0.098(11) -0.021(10) -0.030(10) -0.062(10)
C8_76 0.151(12) 0.209(13) 0.114(11) -0.015(11) -0.055(9) -0.077(10)
S1_77 0.075(3) 0.093(3) 0.055(3) -0.018(2) 0.004(2) -0.036(3)
C1_77 0.072(6) 0.110(6) 0.063(5) -0.024(5) 0.004(5) -0.032(6)
C2_77 0.075(6) 0.114(7) 0.068(6) -0.022(6) 0.007(5) -0.030(6)
C3_77 0.075(6) 0.115(7) 0.064(6) -0.021(6) 0.009(5) -0.032(6)
C4_77 0.077(6) 0.117(7) 0.070(6) -0.022(6) 0.009(5) -0.026(6)
C5_77 0.076(6) 0.115(7) 0.070(6) -0.024(6) 0.007(5) -0.028(6)
C6_77 0.071(6) 0.114(7) 0.068(6) -0.023(6) 0.006(5) -0.031(6)
C7_77 0.101(10) 0.134(11) 0.068(9) -0.010(8) 0.018(8) -0.029(10)
C8_77 0.086(10) 0.121(9) 0.088(10) -0.013(9) 0.017(9) -0.020(9)
S1_78 0.064(3) 0.119(4) 0.098(3) -0.016(3) -0.014(3) -0.033(3)
C1_78 0.070(6) 0.131(7) 0.109(6) -0.030(6) 0.000(6) -0.052(5)
C2_78 0.079(6) 0.133(8) 0.115(7) -0.033(7) -0.001(6) -0.053(6)
C3_78 0.076(6) 0.135(8) 0.116(7) -0.032(7) 0.000(6) -0.054(6)
C4_78 0.080(6) 0.138(8) 0.117(7) -0.035(7) -0.005(6) -0.054(6)
C5_78 0.079(6) 0.136(8) 0.114(7) -0.035(7) -0.002(6) -0.056(6)
C6_78 0.075(6) 0.137(8) 0.111(7) -0.036(7) -0.001(6) -0.055(6)
C7_78 0.094(10) 0.130(11) 0.133(11) -0.025(9) -0.004(10) -0.051(9)
C8_78 0.088(10) 0.147(12) 0.117(9) -0.046(9) -0.013(9) -0.062(9)
S1_79 0.053(3) 0.090(3) 0.068(3) -0.014(3) -0.007(2) -0.021(2)
C1_79 0.062(5) 0.093(6) 0.095(6) -0.028(5) -0.003(5) -0.024(5)
C2_79 0.066(6) 0.094(7) 0.101(7) -0.030(6) -0.010(6) -0.025(5)
C3_79 0.067(6) 0.100(7) 0.104(7) -0.030(6) -0.008(6) -0.024(6)
C4_79 0.069(6) 0.099(7) 0.109(7) -0.029(6) -0.007(6) -0.021(6)
C5_79 0.068(6) 0.098(7) 0.106(7) -0.029(6) -0.003(6) -0.022(6)
C6_79 0.067(6) 0.097(7) 0.106(7) -0.032(6) -0.008(6) -0.028(6)
C7_79 0.070(9) 0.102(10) 0.129(11) -0.033(9) -0.017(9) -0.021(8)
C8_79 0.074(9) 0.102(10) 0.118(11) -0.036(9) -0.004(9) -0.013(8)
S1_80 0.072(3) 0.123(4) 0.092(3) 0.005(3) -0.019(3) -0.039(3)
C1_80 0.082(6) 0.152(8) 0.125(7) 0.018(6) -0.020(6) -0.042(6)
C2_80 0.090(7) 0.162(9) 0.141(8) 0.029(7) -0.016(7) -0.038(7)
C3_80 0.091(7) 0.164(9) 0.141(8) 0.027(7) -0.017(7) -0.039(7)
C4_80 0.089(7) 0.164(9) 0.140(8) 0.028(7) -0.019(7) -0.040(7)
C5_80 0.084(7) 0.161(9) 0.131(8) 0.023(7) -0.018(7) -0.041(7)
C6_80 0.082(7) 0.159(9) 0.129(8) 0.023(7) -0.020(7) -0.043(7)
C7_80 0.111(10) 0.180(13) 0.175(13) 0.048(11) -0.023(11) -0.027(11)
C8_80 0.079(10) 0.147(12) 0.143(12) 0.008(9) -0.016(10) -0.051(9)
S1_81 0.062(3) 0.097(3) 0.074(3) -0.011(3) -0.015(2) -0.033(3)
C1_81 0.071(5) 0.102(6) 0.086(6) -0.012(5) -0.023(5) -0.034(5)
C2_81 0.077(6) 0.108(7) 0.087(7) -0.014(6) -0.026(5) -0.030(6)
C3_81 0.077(6) 0.110(7) 0.090(7) -0.015(6) -0.027(5) -0.030(6)
C4_81 0.080(6) 0.114(7) 0.090(7) -0.014(6) -0.028(6) -0.031(6)
C5_81 0.081(6) 0.109(7) 0.086(7) -0.012(6) -0.024(5) -0.031(6)
C6_81 0.080(6) 0.108(7) 0.086(7) -0.011(6) -0.022(5) -0.032(6)
C7_81 0.078(8) 0.130(11) 0.110(11) -0.015(9) -0.024(8) -0.031(8)
C8_81 0.114(11) 0.123(11) 0.093(10) -0.019(8) -0.022(9) -0.022(10)
S1_82 0.147(5) 0.181(6) 0.136(5) -0.059(5) 0.016(5) -0.042(5)
C1_82 0.150(6) 0.186(6) 0.131(6) -0.050(6) 0.014(6) -0.042(6)
C2_82 0.152(7) 0.192(7) 0.134(7) -0.048(6) 0.014(6) -0.043(7)
C3_82 0.151(8) 0.190(8) 0.133(8) -0.049(8) 0.014(8) -0.042(8)
C4_82 0.152(9) 0.190(8) 0.134(8) -0.048(8) 0.013(8) -0.043(8)
C5_82 0.152(9) 0.189(8) 0.134(8) -0.049(8) 0.013(8) -0.043(8)
C6_82 0.152(8) 0.189(8) 0.134(8) -0.050(8) 0.013(8) -0.043(8)
C7_82 0.153(12) 0.191(12) 0.135(11) -0.047(11) 0.011(11) -0.044(12)
C8_82 0.154(14) 0.191(12) 0.136(14) -0.051(12) 0.012(13) -0.045(12)
S1A_82 0.141(4) 0.154(5) 0.108(4) -0.059(4) 0.014(4) -0.038(4)
C1A_82 0.152(6) 0.189(6) 0.131(6) -0.049(6) 0.014(6) -0.042(6)
C2A_82 0.152(7) 0.193(7) 0.134(7) -0.048(6) 0.017(6) -0.042(7)
C3A_82 0.155(7) 0.198(8) 0.137(7) -0.044(7) 0.015(7) -0.044(7)
C4A_82 0.154(7) 0.198(8) 0.136(7) -0.045(7) 0.014(7) -0.045(7)
C5A_82 0.156(8) 0.200(8) 0.136(8) -0.046(7) 0.013(7) -0.043(8)
C6A_82 0.154(7) 0.195(7) 0.135(7) -0.047(7) 0.013(7) -0.044(7)
C7A_82 0.165(13) 0.202(13) 0.153(13) -0.039(12) 0.026(12) -0.049(12)
C8A_82 0.153(13) 0.213(13) 0.143(13) -0.043(12) -0.008(12) -0.048(12)
S1_83 0.088(3) 0.179(5) 0.111(4) -0.066(4) 0.011(3) -0.034(4)
C1_83 0.138(8) 0.258(9) 0.140(8) -0.073(8) 0.025(8) -0.052(8)
C2_83 0.149(9) 0.275(10) 0.148(9) -0.071(9) 0.026(8) -0.058(9)
C3_83 0.152(9) 0.278(11) 0.150(9) -0.067(9) 0.028(8) -0.058(9)
C4_83 0.155(9) 0.281(11) 0.150(9) -0.067(9) 0.027(9) -0.058(9)
C5_83 0.155(9) 0.279(11) 0.149(9) -0.067(9) 0.030(8) -0.056(9)
C6_83 0.153(9) 0.279(11) 0.147(9) -0.066(9) 0.029(8) -0.056(9)
C7_83 0.147(12) 0.291(15) 0.166(13) -0.066(13) 0.027(11) -0.065(12)
C8_83 0.186(13) 0.303(15) 0.148(12) -0.064(13) 0.025(11) -0.048(13)
S1_84 0.085(3) 0.105(4) 0.092(4) -0.012(3) -0.021(3) -0.034(3)
C1_84 0.174(8) 0.157(9) 0.152(8) 0.003(8) 0.034(7) -0.037(8)
C2_84 0.192(9) 0.167(10) 0.159(9) -0.003(9) 0.047(8) -0.039(9)
C3_84 0.196(9) 0.170(10) 0.165(9) 0.001(9) 0.048(8) -0.039(9)
C4_84 0.205(10) 0.175(10) 0.168(10) 0.005(9) 0.053(8) -0.032(9)
C5_84 0.201(9) 0.173(10) 0.168(9) 0.009(9) 0.050(8) -0.030(9)
C6_84 0.199(9) 0.173(10) 0.167(9) 0.009(9) 0.051(8) -0.033(9)
C7_84 0.207(14) 0.182(12) 0.175(14) -0.005(12) 0.063(12) -0.035(13)
C8_84 0.232(14) 0.190(13) 0.195(14) 0.025(12) 0.061(12) -0.033(13)
S1_85 0.064(3) 0.104(3) 0.052(2) -0.014(2) -0.004(2) -0.033(2)
C1_85 0.069(6) 0.132(7) 0.054(5) -0.006(5) -0.009(5) -0.045(5)
C2_85 0.071(6) 0.139(8) 0.059(6) -0.006(6) -0.008(5) -0.042(6)
C3_85 0.076(6) 0.141(8) 0.062(6) -0.004(6) -0.009(5) -0.040(6)
C4_85 0.076(6) 0.141(8) 0.060(6) -0.003(6) -0.013(5) -0.042(6)
C5_85 0.074(6) 0.143(8) 0.058(6) -0.006(6) -0.013(5) -0.043(6)
C6_85 0.075(6) 0.138(8) 0.059(6) -0.007(6) -0.015(5) -0.045(6)
C7_85 0.089(10) 0.142(10) 0.076(10) -0.003(8) -0.008(9) -0.034(9)
C8_85 0.089(10) 0.160(12) 0.068(9) -0.017(8) -0.015(8) -0.044(9)
S1_86 0.108(4) 0.124(4) 0.173(5) -0.053(4) -0.043(4) 0.001(4)
C1_86 0.137(7) 0.143(7) 0.197(7) -0.035(7) -0.023(7) 0.002(6)
C2_86 0.151(8) 0.153(9) 0.207(9) -0.033(8) -0.021(8) 0.009(7)
C3_86 0.152(8) 0.156(9) 0.207(9) -0.030(8) -0.022(8) 0.007(7)
C4_86 0.154(9) 0.155(9) 0.208(9) -0.029(8) -0.020(8) 0.006(7)
C5_86 0.149(8) 0.152(9) 0.204(9) -0.030(8) -0.019(8) 0.003(7)
C6_86 0.149(8) 0.151(9) 0.203(9) -0.030(8) -0.021(8) 0.001(7)
C7_86 0.154(12) 0.167(13) 0.216(13) -0.033(12) -0.029(12) 0.019(11)
C8_86 0.170(13) 0.151(13) 0.205(11) -0.030(12) -0.028(12) -0.015(12)
S1_87 0.088(3) 0.130(4) 0.222(5) -0.021(4) -0.059(4) -0.002(3)
C1_87 0.118(8) 0.172(9) 0.273(10) -0.035(8) -0.094(7) 0.014(7)
C2_87 0.123(9) 0.181(10) 0.283(11) -0.040(9) -0.102(8) 0.017(8)
C3_87 0.125(9) 0.182(10) 0.284(11) -0.040(9) -0.103(8) 0.015(8)
C4_87 0.128(9) 0.181(10) 0.288(11) -0.040(9) -0.104(8) 0.017(8)
C5_87 0.128(9) 0.180(10) 0.286(11) -0.039(9) -0.103(8) 0.018(8)
C6_87 0.126(9) 0.180(10) 0.286(11) -0.040(9) -0.102(8) 0.017(8)
C7_87 0.134(12) 0.196(14) 0.297(15) -0.047(13) -0.110(11) 0.013(12)
C8_87 0.154(13) 0.186(13) 0.306(15) -0.042(12) -0.110(13) 0.023(12)
S1_88 0.104(4) 0.135(4) 0.151(4) 0.006(4) -0.063(4) -0.022(4)
C1_88 0.191(9) 0.203(9) 0.184(9) 0.025(9) -0.045(8) 0.049(8)
C2_88 0.207(10) 0.217(11) 0.190(10) 0.028(10) -0.040(10) 0.066(9)
C3_88 0.210(10) 0.219(11) 0.188(10) 0.030(10) -0.037(10) 0.066(9)
C4_88 0.213(11) 0.223(11) 0.191(11) 0.031(10) -0.036(10) 0.070(9)
C5_88 0.212(10) 0.221(11) 0.189(10) 0.027(10) -0.040(10) 0.067(9)
C6_88 0.210(10) 0.219(11) 0.191(10) 0.027(10) -0.041(10) 0.064(9)
C7_88 0.223(14) 0.231(14) 0.194(14) 0.037(13) -0.024(14) 0.075(13)
C8_88 0.235(16) 0.250(16) 0.193(16) 0.022(15) -0.035(14) 0.097(13)
S1_89 0.113(4) 0.128(4) 0.138(4) 0.021(4) -0.006(4) 0.009(4)
C1_89 0.191(9) 0.216(10) 0.191(9) 0.020(9) -0.030(9) 0.063(8)
C2_89 0.209(10) 0.232(11) 0.203(11) 0.019(10) -0.041(10) 0.072(10)
C3_89 0.210(10) 0.231(11) 0.202(11) 0.016(10) -0.039(10) 0.071(10)
C4_89 0.209(11) 0.237(11) 0.205(11) 0.020(10) -0.041(10) 0.074(10)
C5_89 0.207(10) 0.233(11) 0.203(11) 0.022(10) -0.038(10) 0.075(10)
C6_89 0.206(10) 0.233(11) 0.202(11) 0.023(10) -0.040(10) 0.075(9)
C7_89 0.229(15) 0.243(15) 0.215(14) 0.006(12) -0.039(13) 0.079(13)
C8_89 0.219(14) 0.256(15) 0.220(15) 0.035(14) -0.035(13) 0.090(13)
S1_90 0.111(4) 0.154(5) 0.197(5) -0.053(5) -0.011(5) -0.003(4)
C1_90 0.132(6) 0.178(6) 0.208(6) -0.057(6) 0.000(6) 0.009(6)
C2_90 0.138(7) 0.182(7) 0.210(7) -0.055(7) 0.002(7) 0.012(6)
C3_90 0.138(7) 0.183(7) 0.211(8) -0.054(7) 0.003(7) 0.012(7)
C4_90 0.138(7) 0.184(7) 0.211(8) -0.054(7) 0.003(7) 0.013(7)
C5_90 0.137(7) 0.183(7) 0.211(7) -0.055(7) 0.003(7) 0.012(6)
C6_90 0.135(6) 0.182(7) 0.210(7) -0.057(6) 0.002(6) 0.011(6)
C7_90 0.140(11) 0.183(12) 0.211(12) -0.056(11) 0.001(12) 0.014(11)
C8_90 0.138(13) 0.183(13) 0.211(13) -0.055(12) 0.001(12) 0.009(12)
S1A_90 0.114(4) 0.164(5) 0.197(5) -0.073(4) -0.004(4) -0.005(4)
C1A_90 0.134(6) 0.181(6) 0.209(6) -0.056(6) 0.000(6) 0.010(6)
C2A_90 0.140(6) 0.185(7) 0.213(7) -0.053(7) 0.003(6) 0.014(6)
C3A_90 0.140(6) 0.185(7) 0.212(7) -0.053(7) 0.004(7) 0.015(6)
C4A_90 0.146(8) 0.193(8) 0.216(8) -0.048(8) 0.005(8) 0.019(7)
C5A_90 0.146(8) 0.195(8) 0.214(8) -0.052(8) 0.004(8) 0.018(7)
C6A_90 0.143(7) 0.192(8) 0.214(8) -0.054(7) 0.005(7) 0.015(7)
C7A_90 0.150(10) 0.190(10) 0.216(10) -0.049(10) 0.004(10) 0.016(9)
C8A_90 0.169(13) 0.221(13) 0.223(14) -0.049(13) 0.016(13) 0.025(13)
S1A_91 0.149(5) 0.181(6) 0.176(6) -0.061(6) 0.002(5) -0.012(6)
C1A_91 0.157(6) 0.186(7) 0.183(6) -0.061(6) 0.007(6) -0.009(6)
C2A_91 0.158(6) 0.186(7) 0.184(7) -0.061(6) 0.008(6) -0.008(7)
C3A_91 0.159(7) 0.187(7) 0.185(7) -0.060(7) 0.008(7) -0.008(7)
C4A_91 0.159(7) 0.186(8) 0.184(7) -0.061(7) 0.008(7) -0.009(7)
C5A_91 0.158(7) 0.186(7) 0.184(7) -0.061(7) 0.008(7) -0.009(7)
C6A_91 0.158(7) 0.186(7) 0.183(7) -0.061(7) 0.007(6) -0.009(7)
C7A_91 0.161(11) 0.188(11) 0.186(11) -0.062(11) 0.010(11) -0.005(11)
C8A_91 0.158(12) 0.185(12) 0.185(12) -0.061(12) 0.007(12) -0.009(12)
S1_91 0.144(5) 0.184(6) 0.171(5) -0.085(5) 0.008(5) -0.029(5)
C1_91 0.155(6) 0.185(6) 0.179(6) -0.063(6) 0.005(6) -0.012(6)
C2_91 0.157(6) 0.186(7) 0.183(7) -0.062(6) 0.007(6) -0.008(6)
C3_91 0.159(7) 0.187(7) 0.185(7) -0.059(7) 0.009(6) -0.008(7)
C4_91 0.159(6) 0.186(7) 0.185(7) -0.061(6) 0.009(6) -0.007(6)
C5_91 0.159(6) 0.187(7) 0.184(7) -0.061(6) 0.007(6) -0.009(6)
C6_91 0.157(6) 0.185(7) 0.182(6) -0.061(6) 0.006(6) -0.010(6)
C7_91 0.164(9) 0.192(10) 0.189(10) -0.061(10) 0.011(10) 0.000(9)
C8_91 0.160(9) 0.184(10) 0.185(10) -0.063(9) 0.007(9) -0.011(9)
S1_92 0.093(4) 0.071(4) 0.060(4) -0.014(4) -0.029(4) -0.032(4)
C1_92 0.104(5) 0.086(5) 0.073(5) -0.006(5) -0.028(4) -0.029(5)
C2_92 0.106(6) 0.089(6) 0.075(6) -0.004(5) -0.028(5) -0.029(5)
C3_92 0.107(6) 0.089(6) 0.075(6) -0.004(6) -0.027(5) -0.030(5)
C4_92 0.108(6) 0.090(6) 0.076(6) -0.004(5) -0.028(5) -0.029(5)
C5_92 0.107(5) 0.089(6) 0.075(5) -0.005(5) -0.029(5) -0.029(5)
C6_92 0.107(5) 0.089(6) 0.074(5) -0.005(5) -0.029(5) -0.029(5)
C7_92 0.109(10) 0.093(10) 0.075(10) -0.003(9) -0.023(9) -0.030(9)
C8_92 0.113(9) 0.099(10) 0.077(8) -0.005(9) -0.032(7) -0.021(9)

loop_
_atom_type_symbol
_atom_type_description
_atom_type_scat_dispersion_real
_atom_type_scat_dispersion_imag
_atom_type_scat_source
C C 0.0033 0.0016 'International Tables Vol C Tables 4.2.6.8 and 6.1.1.4'
H H 0.0000 0.0000 'International Tables Vol C Tables 4.2.6.8 and 6.1.1.4'
Au Au -2.0133 8.8022 'International Tables Vol C Tables 4.2.6.8 and 6.1.1.4'
Cd Cd -0.8075 1.2024 'International Tables Vol C Tables 4.2.6.8 and 6.1.1.4'
S S 0.1246 0.1234 'International Tables Vol C Tables 4.2.6.8 and 6.1.1.4'

loop_
_geom_angle_atom_site_label_1
_geom_angle_atom_site_label_2
_geom_angle_atom_site_label_3
_geom_angle
_geom_angle_site_symmetry_1
_geom_angle_site_symmetry_3
_geom_angle_publ_flag
Au13 Au1 Au31 138.61(3) . . ?
Au13 Au1 Au20 160.11(3) . . ?
Au31 Au1 Au20 60.18(2) . . ?
Au13 Au1 Au5 60.03(2) . . ?
Au31 Au1 Au5 160.29(3) . . ?
Au20 Au1 Au5 102.50(3) . . ?
Au13 Au1 Au6 60.20(2) . . ?
Au31 Au1 Au6 120.75(3) . . ?
Au20 Au1 Au6 120.67(3) . . ?
Au5 Au1 Au6 57.68(2) . . ?
Au13 Au1 Au21 120.85(3) . . ?
Au31 Au1 Au21 60.12(2) . . ?
Au20 Au1 Au21 57.54(2) . . ?
Au5 Au1 Au21 120.68(3) . . ?
Au6 Au1 Au21 177.66(4) . . ?
Au13 Au1 Au15 86.44(3) . . ?
Au31 Au1 Au15 119.12(3) . . ?
Au20 Au1 Au15 75.69(3) . . ?
Au5 Au1 Au15 59.54(2) . . ?
Au6 Au1 Au15 117.13(3) . . ?
Au21 Au1 Au15 61.35(2) . . ?
Au13 Au1 Au7 119.70(3) . . ?
Au31 Au1 Au7 85.88(3) . . ?
Au20 Au1 Au7 59.14(2) . . ?
Au5 Au1 Au7 76.40(2) . . ?
Au6 Au1 Au7 61.79(2) . . ?
Au21 Au1 Au7 116.55(3) . . ?
Au15 Au1 Au7 106.25(3) . . ?
Au13 Au1 Au25 68.77(2) . . ?
Au31 Au1 Au25 69.84(3) . . ?
Au20 Au1 Au25 129.25(3) . . ?
Au5 Au1 Au25 128.24(3) . . ?
Au6 Au1 Au25 91.31(3) . . ?
Au21 Au1 Au25 91.03(3) . . ?
Au15 Au1 Au25 126.24(3) . . ?
Au7 Au1 Au25 127.51(3) . . ?
Au13 Au1 Au17 62.73(2) . . ?
Au31 Au1 Au17 101.61(3) . . ?
Au20 Au1 Au17 112.79(3) . . ?
Au5 Au1 Au17 93.74(2) . . ?
Au6 Au1 Au17 122.93(3) . . ?
Au21 Au1 Au17 58.17(2) . . ?
Au15 Au1 Au17 58.24(2) . . ?
Au7 Au1 Au17 164.49(3) . . ?
Au25 Au1 Au17 68.00(2) . . ?
Au13 Au1 Au8 102.40(3) . . ?
Au31 Au1 Au8 62.19(2) . . ?
Au20 Au1 Au8 93.12(3) . . ?
Au5 Au1 Au8 113.19(3) . . ?
Au6 Au1 Au8 58.58(2) . . ?
Au21 Au1 Au8 122.31(3) . . ?
Au15 Au1 Au8 163.89(3) . . ?
Au7 Au1 Au8 57.68(2) . . ?
Au25 Au1 Au8 69.83(2) . . ?
Au17 Au1 Au8 137.82(3) . . ?
Au32 Au2 Au38 144.33(3) . . ?
Au32 Au2 Au19 119.47(3) . . ?
Au38 Au2 Au19 84.23(3) . . ?
Au32 Au2 Au11 119.18(3) . . ?
Au38 Au2 Au11 60.70(2) . . ?
Au19 Au2 Au11 116.49(3) . . ?
Au32 Au2 Au47 61.33(2) . . ?
Au38 Au2 Au47 120.12(3) . . ?
Au19 Au2 Au47 62.30(2) . . ?
Au11 Au2 Au47 178.11(3) . . ?
Au32 Au2 Au10 83.34(3) . . ?
Au38 Au2 Au10 119.33(3) . . ?
Au19 Au2 Au10 102.67(3) . . ?
Au11 Au2 Au10 62.77(2) . . ?
Au47 Au2 Au10 115.79(3) . . ?
Au32 Au2 Au27 58.46(2) . . ?
Au38 Au2 Au27 155.94(3) . . ?
Au19 Au2 Au27 73.47(2) . . ?
Au11 Au2 Au27 121.74(3) . . ?
Au47 Au2 Au27 56.75(2) . . ?
Au10 Au2 Au27 59.14(2) . . ?
Au32 Au2 Au9 156.80(4) . . ?
Au38 Au2 Au9 57.27(2) . . ?
Au19 Au2 Au9 59.28(2) . . ?
Au11 Au2 Au9 57.24(2) . . ?
Au47 Au2 Au9 121.49(3) . . ?
Au10 Au2 Au9 74.96(3) . . ?
Au27 Au2 Au9 102.28(3) . . ?
Au32 Au2 Au58 69.79(3) . . ?
Au38 Au2 Au58 74.62(3) . . ?
Au19 Au2 Au58 127.04(3) . . ?
Au11 Au2 Au58 94.40(3) . . ?
Au47 Au2 Au58 87.48(3) . . ?
Au10 Au2 Au58 130.10(3) . . ?
Au27 Au2 Au58 126.31(3) . . ?
Au9 Au2 Au58 131.30(3) . . ?
Au32 Au2 Au26 60.80(2) . . ?
Au38 Au2 Au26 104.28(3) . . ?
Au19 Au2 Au26 163.46(4) . . ?
Au11 Au2 Au26 58.71(2) . . ?
Au47 Au2 Au26 121.97(3) . . ?
Au10 Au2 Au26 60.82(2) . . ?
Au27 Au2 Au26 95.33(3) . . ?
Au9 Au2 Au26 113.19(3) . . ?
Au58 Au2 Au26 69.37(2) . . ?
Au32 Au2 Au34 103.66(3) . . ?
Au38 Au2 Au34 62.62(3) . . ?
Au19 Au2 Au34 61.15(2) . . ?
Au11 Au2 Au34 123.10(3) . . ?
Au47 Au2 Au34 57.90(2) . . ?
Au10 Au2 Au34 163.81(3) . . ?
Au27 Au2 Au34 111.82(3) . . ?
Au9 Au2 Au34 95.43(3) . . ?
Au58 Au2 Au34 66.00(2) . . ?
Au26 Au2 Au34 135.34(3) . . ?
Au42 Au3 Au22 141.51(3) . . ?
Au42 Au3 Au18 119.88(3) . . ?
Au22 Au3 Au18 60.95(2) . . ?
Au42 Au3 Au44 60.86(2) . . ?
Au22 Au3 Au44 120.04(3) . . ?
Au18 Au3 Au44 177.71(3) . . ?
Au42 Au3 Au19 59.37(3) . . ?
Au22 Au3 Au19 157.77(3) . . ?
Au18 Au3 Au19 121.04(3) . . ?
Au44 Au3 Au19 57.17(2) . . ?
Au42 Au3 Au10 157.72(3) . . ?
Au22 Au3 Au10 59.41(2) . . ?
Au18 Au3 Au10 57.32(2) . . ?
Au44 Au3 Au10 121.07(3) . . ?
Au19 Au3 Au10 101.68(3) . . ?
Au42 Au3 Au27 118.86(3) . . ?
Au22 Au3 Au27 85.93(3) . . ?
Au18 Au3 Au27 116.94(3) . . ?
Au44 Au3 Au27 61.55(2) . . ?
Au19 Au3 Au27 73.56(3) . . ?
Au10 Au3 Au27 59.67(2) . . ?
Au42 Au3 Au9 83.84(3) . . ?
Au22 Au3 Au9 120.08(3) . . ?
Au18 Au3 Au9 61.95(2) . . ?
Au44 Au3 Au9 116.41(3) . . ?
Au19 Au3 Au9 59.42(2) . . ?
Au10 Au3 Au9 75.74(2) . . ?
Au27 Au3 Au9 104.66(3) . . ?
Au42 Au3 Au54 71.61(3) . . ?
Au22 Au3 Au54 69.91(3) . . ?
Au18 Au3 Au54 91.48(3) . . ?
Au44 Au3 Au54 90.81(3) . . ?
Au19 Au3 Au54 129.77(3) . . ?
Au10 Au3 Au54 128.53(3) . . ?
Au27 Au3 Au54 127.43(3) . . ?
Au9 Au3 Au54 127.91(3) . . ?
Au42 Au3 Au14 61.46(2) . . ?
Au22 Au3 Au14 103.30(3) . . ?
Au18 Au3 Au14 58.62(2) . . ?
Au44 Au3 Au14 122.27(3) . . ?
Au19 Au3 Au14 94.77(3) . . ?
Au10 Au3 Au14 113.01(3) . . ?
Au27 Au3 Au14 163.37(3) . . ?
Au9 Au3 Au14 58.77(2) . . ?
Au54 Au3 Au14 69.14(2) . . ?
Au42 Au3 Au30 103.72(3) . . ?
Au22 Au3 Au30 62.01(2) . . ?
Au18 Au3 Au30 122.95(3) . . ?
Au44 Au3 Au30 58.13(2) . . ?
Au19 Au3 Au30 111.98(3) . . ?
Au10 Au3 Au30 94.07(3) . . ?
Au27 Au3 Au30 59.27(2) . . ?
Au9 Au3 Au30 163.93(3) . . ?
Au54 Au3 Au30 68.16(2) . . ?
Au14 Au3 Au30 137.31(3) . . ?
Au45 Au4 Au23 141.10(4) . . ?
Au45 Au4 Au12 117.68(3) . . ?
Au23 Au4 Au12 61.75(2) . . ?
Au45 Au4 Au24 62.50(2) . . ?
Au23 Au4 Au24 118.56(3) . . ?
Au12 Au4 Au24 179.36(4) . . ?
Au45 Au4 Au20 122.68(3) . . ?
Au23 Au4 Au20 83.78(3) . . ?
Au12 Au4 Au20 115.30(3) . . ?
Au24 Au4 Au20 64.31(2) . . ?
Au45 Au4 Au5 83.56(3) . . ?
Au23 Au4 Au5 120.98(3) . . ?
Au12 Au4 Au5 62.96(2) . . ?
Au24 Au4 Au5 116.54(3) . . ?
Au20 Au4 Au5 102.39(3) . . ?
Au45 Au4 Au15 58.81(2) . . ?
Au23 Au4 Au15 158.47(3) . . ?
Au12 Au4 Au15 122.22(3) . . ?
Au24 Au4 Au15 57.27(2) . . ?
Au20 Au4 Au15 75.57(2) . . ?
Au5 Au4 Au15 59.33(2) . . ?
Au45 Au4 Au7 158.34(4) . . ?
Au23 Au4 Au7 58.15(2) . . ?
Au12 Au4 Au7 56.77(2) . . ?
Au24 Au4 Au7 122.82(3) . . ?
Au20 Au4 Au7 58.55(2) . . ?
Au5 Au4 Au7 75.45(3) . . ?
Au15 Au4 Au7 104.63(3) . . ?
Au45 Au4 Au50 70.45(3) . . ?
Au23 Au4 Au50 70.68(3) . . ?
Au12 Au4 Au50 91.18(3) . . ?
Au24 Au4 Au50 89.46(3) . . ?
Au20 Au4 Au50 128.49(3) . . ?
Au5 Au4 Au50 129.12(3) . . ?
Au15 Au4 Au50 127.64(3) . . ?
Au7 Au4 Au50 127.72(3) . . ?
Au45 Au4 Au28 104.84(3) . . ?
Au23 Au4 Au28 59.91(2) . . ?
Au12 Au4 Au28 121.52(3) . . ?
Au24 Au4 Au28 58.83(2) . . ?
Au20 Au4 Au28 61.99(2) . . ?
Au5 Au4 Au28 164.38(3) . . ?
Au15 Au4 Au28 113.45(3) . . ?
Au7 Au4 Au28 94.46(3) . . ?
Au50 Au4 Au28 66.50(2) . . ?
Au45 Au4 Au16 59.90(2) . . ?
Au23 Au4 Au16 103.13(3) . . ?
Au12 Au4 Au16 58.04(2) . . ?
Au24 Au4 Au16 122.19(3) . . ?
Au20 Au4 Au16 163.87(3) . . ?
Au5 Au4 Au16 61.52(2) . . ?
Au15 Au4 Au16 95.41(3) . . ?
Au7 Au4 Au16 112.55(3) . . ?
Au50 Au4 Au16 67.60(2) . . ?
Au28 Au4 Au16 134.08(3) . . ?
Au46 Au5 Au6 145.32(3) . . ?
Au46 Au5 Au41 61.64(2) . . ?
Au6 Au5 Au41 91.37(3) . . ?
Au46 Au5 Au13 105.49(3) . . ?
Au6 Au5 Au13 61.06(2) . . ?
Au41 Au5 Au13 109.49(3) . . ?
Au46 Au5 Au1 141.96(3) . . ?
Au6 Au5 Au1 61.63(2) . . ?
Au41 Au5 Au1 152.99(3) . . ?
Au13 Au5 Au1 58.50(2) . . ?
Au46 Au5 Au4 103.08(3) . . ?
Au6 Au5 Au4 108.26(3) . . ?
Au41 Au5 Au4 114.82(3) . . ?
Au13 Au5 Au4 134.74(3) . . ?
Au1 Au5 Au4 77.43(2) . . ?
Au46 Au5 Au15 84.83(3) . . ?
Au6 Au5 Au15 123.08(3) . . ?
Au41 Au5 Au15 145.31(3) . . ?
Au13 Au5 Au15 86.73(3) . . ?
Au1 Au5 Au15 61.54(2) . . ?
Au4 Au5 Au15 61.71(2) . . ?
Au46 Au5 Au12 110.60(3) . . ?
Au6 Au5 Au12 75.41(3) . . ?
Au41 Au5 Au12 69.50(2) . . ?
Au13 Au5 Au12 136.47(3) . . ?
Au1 Au5 Au12 101.77(3) . . ?
Au4 Au5 Au12 57.87(2) . . ?
Au15 Au5 Au12 119.51(3) . . ?
Au46 Au5 Au16 55.31(2) . . ?
Au6 Au5 Au16 128.94(3) . . ?
Au41 Au5 Au16 56.54(2) . . ?
Au13 Au5 Au16 159.26(3) . . ?
Au1 Au5 Au16 140.98(3) . . ?
Au4 Au5 Au16 63.56(2) . . ?
Au15 Au5 Au16 98.11(3) . . ?
Au12 Au5 Au16 57.35(2) . . ?
S1_23 Au6 Au5 116.27(10) . . ?
S1_23 Au6 Au13 122.53(10) . . ?
Au5 Au6 Au13 60.31(2) . . ?
S1_23 Au6 Au1 176.57(11) . . ?
Au5 Au6 Au1 60.69(2) . . ?
Au13 Au6 Au1 57.97(2) . . ?
S1_23 Au6 Au8 116.93(9) . . ?
Au5 Au6 Au8 122.27(3) . . ?
Au13 Au6 Au8 105.72(3) . . ?
Au1 Au6 Au8 65.28(2) . . ?
S1_23 Au6 Au7 118.31(11) . . ?
Au5 Au6 Au7 76.93(3) . . ?
Au13 Au6 Au7 115.95(3) . . ?
Au1 Au6 Au7 60.10(2) . . ?
Au8 Au6 Au7 59.32(2) . . ?
Au12 Au7 Au39 156.80(3) . . ?
Au12 Au7 Au33 104.28(3) . . ?
Au39 Au7 Au33 60.69(2) . . ?
Au12 Au7 Au23 61.90(3) . . ?
Au39 Au7 Au23 104.32(3) . . ?
Au33 Au7 Au23 109.05(3) . . ?
Au12 Au7 Au20 116.69(3) . . ?
Au39 Au7 Au20 77.06(2) . . ?
Au33 Au7 Au20 137.65(3) . . ?
Au23 Au7 Au20 82.82(3) . . ?
Au12 Au7 Au1 104.58(3) . . ?
Au39 Au7 Au1 98.55(3) . . ?
Au33 Au7 Au1 121.77(3) . . ?
Au23 Au7 Au1 129.13(3) . . ?
Au20 Au7 Au1 58.89(2) . . ?
Au12 Au7 Au8 132.44(3) . . ?
Au39 Au7 Au8 57.46(2) . . ?
Au33 Au7 Au8 58.37(2) . . ?
Au23 Au7 Au8 160.77(3) . . ?
Au20 Au7 Au8 97.49(3) . . ?
Au1 Au7 Au8 64.74(2) . . ?
Au12 Au7 Au6 75.03(3) . . ?
Au39 Au7 Au6 117.04(3) . . ?
Au33 Au7 Au6 82.73(3) . . ?
Au23 Au7 Au6 136.85(3) . . ?
Au20 Au7 Au6 116.75(3) . . ?
Au1 Au7 Au6 58.10(2) . . ?
Au8 Au7 Au6 59.84(2) . . ?
Au12 Au7 Au4 58.51(2) . . ?
Au39 Au7 Au4 131.94(3) . . ?
Au33 Au7 Au4 160.74(3) . . ?
Au23 Au7 Au4 56.78(2) . . ?
Au20 Au7 Au4 58.20(2) . . ?
Au1 Au7 Au4 74.08(2) . . ?
Au8 Au7 Au4 138.81(3) . . ?
Au6 Au7 Au4 99.34(3) . . ?
S1_15 Au8 Au39 159.04(10) . . ?
S1_15 Au8 Au33 136.85(11) . . ?
Au39 Au8 Au33 60.85(3) . . ?
S1_15 Au8 Au7 136.42(10) . . ?
Au39 Au8 Au7 58.26(2) . . ?
Au33 Au8 Au7 58.01(2) . . ?
S1_15 Au8 Au6 79.04(10) . . ?
Au39 Au8 Au6 118.83(3) . . ?
Au33 Au8 Au6 83.09(3) . . ?
Au7 Au8 Au6 60.84(2) . . ?
S1_15 Au8 Au31 98.56(11) . . ?
Au39 Au8 Au31 66.37(3) . . ?
Au33 Au8 Au31 124.43(3) . . ?
Au7 Au8 Au31 80.62(3) . . ?
Au6 Au8 Au31 109.06(3) . . ?
S1_15 Au8 Au48 89.62(10) . . ?
Au39 Au8 Au48 91.18(3) . . ?
Au33 Au8 Au48 64.36(2) . . ?
Au7 Au8 Au48 122.24(3) . . ?
Au6 Au8 Au48 116.92(3) . . ?
Au31 Au8 Au48 134.01(3) . . ?
S1_15 Au8 Au1 87.01(10) . . ?
Au39 Au8 Au1 94.25(3) . . ?
Au33 Au8 Au1 114.44(3) . . ?
Au7 Au8 Au1 57.58(2) . . ?
Au6 Au8 Au1 56.13(2) . . ?
Au31 Au8 Au1 52.951(19) . . ?
Au48 Au8 Au1 172.78(3) . . ?
S1_15 Au8 Au67 101.41(10) . . ?
Au39 Au8 Au67 59.92(2) . . ?
Au33 Au8 Au67 99.21(3) . . ?
Au7 Au8 Au67 117.35(3) . . ?
Au6 Au8 Au67 175.75(3) . . ?
Au31 Au8 Au67 66.68(2) . . ?
Au48 Au8 Au67 67.33(2) . . ?
Au1 Au8 Au67 119.62(3) . . ?
Au38 Au9 Au29 102.09(3) . . ?
Au38 Au9 Au11 62.12(3) . . ?
Au29 Au9 Au11 151.41(3) . . ?
Au38 Au9 Au37 106.95(3) . . ?
Au29 Au9 Au37 60.61(2) . . ?
Au11 Au9 Au37 99.42(3) . . ?
Au38 Au9 Au19 84.70(3) . . ?
Au29 Au9 Au19 81.25(3) . . ?
Au11 Au9 Au19 118.01(3) . . ?
Au37 Au9 Au19 141.51(3) . . ?
Au38 Au9 Au3 133.50(3) . . ?
Au29 Au9 Au3 101.30(3) . . ?
Au11 Au9 Au3 106.65(3) . . ?
Au37 Au9 Au3 119.53(3) . . ?
Au19 Au9 Au3 60.06(2) . . ?
Au38 Au9 Au2 58.87(2) . . ?
Au29 Au9 Au2 135.32(3) . . ?
Au11 Au9 Au2 59.49(2) . . ?
Au37 Au9 Au2 157.85(3) . . ?
Au19 Au9 Au2 58.55(2) . . ?
Au3 Au9 Au2 76.32(2) . . ?
Au38 Au9 Au18 137.33(3) . . ?
Au29 Au9 Au18 116.00(3) . . ?
Au11 Au9 Au18 75.22(3) . . ?
Au37 Au9 Au18 78.11(3) . . ?
Au19 Au9 Au18 118.15(3) . . ?
Au3 Au9 Au18 58.41(2) . . ?
Au2 Au9 Au18 100.77(3) . . ?
Au38 Au9 Au14 157.70(3) . . ?
Au29 Au9 Au14 57.28(2) . . ?
Au11 Au9 Au14 131.62(3) . . ?
Au37 Au9 Au14 57.29(2) . . ?
Au19 Au9 Au14 98.96(3) . . ?
Au3 Au9 Au14 64.69(2) . . ?
Au2 Au9 Au14 141.01(3) . . ?
Au18 Au9 Au14 59.57(2) . . ?
Au18 Au10 Au65 148.48(4) . . ?
Au18 Au10 Au74 94.99(3) . . ?
Au65 Au10 Au74 61.33(3) . . ?
Au18 Au10 Au22 61.86(2) . . ?
Au65 Au10 Au22 104.55(3) . . ?
Au74 Au10 Au22 109.73(4) . . ?
Au18 Au10 Au27 121.00(3) . . ?
Au65 Au10 Au27 83.29(3) . . ?
Au74 Au10 Au27 143.67(3) . . ?
Au22 Au10 Au27 85.65(3) . . ?
Au18 Au10 Au3 60.87(2) . . ?
Au65 Au10 Au3 139.15(3) . . ?
Au74 Au10 Au3 155.71(3) . . ?
Au22 Au10 Au3 58.37(2) . . ?
Au27 Au10 Au3 60.18(2) . . ?
Au18 Au10 Au2 107.58(3) . . ?
Au65 Au10 Au2 101.72(3) . . ?
Au74 Au10 Au2 115.47(3) . . ?
Au22 Au10 Au2 134.42(3) . . ?
Au27 Au10 Au2 61.21(2) . . ?
Au3 Au10 Au2 77.45(3) . . ?
Au18 Au10 Au11 75.16(2) . . ?
Au65 Au10 Au11 112.47(3) . . ?
Au74 Au10 Au11 72.18(3) . . ?
Au22 Au10 Au11 137.01(3) . . ?
Au27 Au10 Au11 118.94(3) . . ?
Au3 Au10 Au11 101.61(3) . . ?
Au2 Au10 Au11 57.90(2) . . ?
Au18 Au10 Au26 129.98(3) . . ?
Au65 Au10 Au26 56.06(2) . . ?
Au74 Au10 Au26 56.61(3) . . ?
Au22 Au10 Au26 159.30(3) . . ?
Au27 Au10 Au26 97.94(3) . . ?
Au3 Au10 Au26 140.39(4) . . ?
Au2 Au10 Au26 62.94(2) . . ?
Au11 Au10 Au26 58.02(2) . . ?
S1_52 Au11 Au9 112.66(10) . . ?
S1_52 Au11 Au2 174.33(12) . . ?
Au9 Au11 Au2 63.27(2) . . ?
S1_52 Au11 Au38 115.68(13) . . ?
Au9 Au11 Au38 58.71(2) . . ?
Au2 Au11 Au38 59.08(2) . . ?
S1_52 Au11 Au26 120.21(10) . . ?
Au9 Au11 Au26 124.66(3) . . ?
Au2 Au11 Au26 64.91(2) . . ?
Au38 Au11 Au26 107.71(3) . . ?
S1_52 Au11 Au10 124.52(13) . . ?
Au9 Au11 Au10 76.01(2) . . ?
Au2 Au11 Au10 59.32(2) . . ?
Au38 Au11 Au10 114.64(3) . . ?
Au26 Au11 Au10 61.80(2) . . ?
S1_52 Au11 Au74 85.62(12) . . ?
Au9 Au11 Au74 122.47(3) . . ?
Au2 Au11 Au74 99.89(3) . . ?
Au38 Au11 Au74 157.23(3) . . ?
Au26 Au11 Au74 51.21(2) . . ?
Au10 Au11 Au74 51.12(2) . . ?
S1_22 Au12 Au7 106.40(10) . . ?
S1_22 Au12 Au4 169.49(10) . . ?
Au7 Au12 Au4 64.72(2) . . ?
S1_22 Au12 Au23 113.17(11) . . ?
Au7 Au12 Au23 59.65(2) . . ?
Au4 Au12 Au23 58.07(2) . . ?
S1_22 Au12 Au16 123.79(9) . . ?
Au7 Au12 Au16 127.91(3) . . ?
Au4 Au12 Au16 66.32(2) . . ?
Au23 Au12 Au16 106.52(3) . . ?
S1_22 Au12 Au5 126.16(12) . . ?
Au7 Au12 Au5 77.23(2) . . ?
Au4 Au12 Au5 59.16(2) . . ?
Au23 Au12 Au5 114.01(3) . . ?
Au16 Au12 Au5 63.15(2) . . ?
S1_22 Au12 Au41 87.53(10) . . ?
Au7 Au12 Au41 123.33(3) . . ?
Au4 Au12 Au41 102.01(3) . . ?
Au23 Au12 Au41 158.04(3) . . ?
Au16 Au12 Au41 53.11(2) . . ?
Au5 Au12 Au41 52.48(2) . . ?
S1_3 Au13 Au1 155.17(10) . . ?
S1_3 Au13 Au5 142.39(10) . . ?
Au1 Au13 Au5 61.47(2) . . ?
S1_3 Au13 Au6 130.21(11) . . ?
Au1 Au13 Au6 61.83(2) . . ?
Au5 Au13 Au6 58.63(2) . . ?
S1_3 Au13 Au17 99.54(10) . . ?
Au1 Au13 Au17 64.65(2) . . ?
Au5 Au13 Au17 95.67(3) . . ?
Au6 Au13 Au17 126.47(3) . . ?
S1_3 Au13 Au49 92.37(11) . . ?
Au1 Au13 Au49 92.12(3) . . ?
Au5 Au13 Au49 70.34(2) . . ?
Au6 Au13 Au49 128.86(3) . . ?
Au17 Au13 Au49 52.50(2) . . ?
S1_3 Au13 Au25 96.38(10) . . ?
Au1 Au13 Au25 60.23(2) . . ?
Au5 Au13 Au25 121.22(3) . . ?
Au6 Au13 Au25 87.57(2) . . ?
Au17 Au13 Au25 65.78(2) . . ?
Au49 Au13 Au25 118.27(3) . . ?
S1_3 Au13 Au43 44.76(10) . . ?
Au1 Au13 Au43 123.53(3) . . ?
Au5 Au13 Au43 123.43(3) . . ?
Au6 Au13 Au43 174.61(3) . . ?
Au17 Au13 Au43 58.89(2) . . ?
Au49 Au13 Au43 53.85(2) . . ?
Au25 Au13 Au43 94.84(2) . . ?
S1_50 Au14 Au29 157.88(10) . . ?
S1_50 Au14 Au37 134.89(11) . . ?
Au29 Au14 Au37 61.10(3) . . ?
S1_50 Au14 Au18 83.99(10) . . ?
Au29 Au14 Au18 117.02(3) . . ?
Au37 Au14 Au18 78.78(2) . . ?
S1_50 Au14 Au9 140.32(10) . . ?
Au29 Au14 Au9 57.77(2) . . ?
Au37 Au14 Au9 58.11(2) . . ?
Au18 Au14 Au9 60.12(2) . . ?
S1_50 Au14 Au42 100.46(11) . . ?
Au29 Au14 Au42 67.37(3) . . ?
Au37 Au14 Au42 124.53(3) . . ?
Au18 Au14 Au42 109.16(3) . . ?
Au9 Au14 Au42 78.25(3) . . ?
S1_50 Au14 Au52 97.17(10) . . ?
Au29 Au14 Au52 61.58(2) . . ?
Au37 Au14 Au52 101.75(3) . . ?
Au18 Au14 Au52 177.60(3) . . ?
Au9 Au14 Au52 118.13(3) . . ?
Au42 Au14 Au52 68.58(2) . . ?
S1_50 Au14 Au36 84.05(10) . . ?
Au29 Au14 Au36 94.26(3) . . ?
Au37 Au14 Au36 63.80(2) . . ?
Au18 Au14 Au36 109.79(3) . . ?
Au9 Au14 Au36 121.91(3) . . ?
Au42 Au14 Au36 141.04(3) . . ?
Au52 Au14 Au36 72.46(2) . . ?
S1_50 Au14 Au3 90.47(10) . . ?
Au29 Au14 Au3 95.87(3) . . ?
Au37 Au14 Au3 112.51(3) . . ?
Au18 Au14 Au3 55.95(2) . . ?
Au9 Au14 Au3 56.54(2) . . ?
Au42 Au14 Au3 53.38(2) . . ?
Au52 Au14 Au3 121.86(3) . . ?
Au36 Au14 Au3 165.33(3) . . ?
Au49 Au15 Au24 155.43(3) . . ?
Au49 Au15 Au63 60.95(3) . . ?
Au24 Au15 Au63 103.36(3) . . ?
Au49 Au15 Au45 102.38(3) . . ?
Au24 Au15 Au45 62.74(3) . . ?
Au63 Au15 Au45 108.32(3) . . ?
Au49 Au15 Au5 75.83(3) . . ?
Au24 Au15 Au5 118.30(3) . . ?
Au63 Au15 Au5 136.67(3) . . ?
Au45 Au15 Au5 82.57(3) . . ?
Au49 Au15 Au1 97.82(3) . . ?
Au24 Au15 Au1 106.71(3) . . ?
Au63 Au15 Au1 121.42(3) . . ?
Au45 Au15 Au1 130.05(3) . . ?
Au5 Au15 Au1 58.92(2) . . ?
Au49 Au15 Au4 131.24(3) . . ?
Au24 Au15 Au4 59.38(2) . . ?
Au63 Au15 Au4 160.57(4) . . ?
Au45 Au15 Au4 57.32(2) . . ?
Au5 Au15 Au4 58.97(2) . . ?
Au1 Au15 Au4 75.03(2) . . ?
Au49 Au15 Au17 57.87(2) . . ?
Au24 Au15 Au17 132.50(3) . . ?
Au63 Au15 Au17 57.95(2) . . ?
Au45 Au15 Au17 159.13(3) . . ?
Au5 Au15 Au17 97.41(3) . . ?
Au1 Au15 Au17 64.59(2) . . ?
Au4 Au15 Au17 139.62(3) . . ?
Au49 Au15 Au21 117.13(3) . . ?
Au24 Au15 Au21 75.95(3) . . ?
Au63 Au15 Au21 82.50(3) . . ?
Au45 Au15 Au21 138.62(3) . . ?
Au5 Au15 Au21 117.30(3) . . ?
Au1 Au15 Au21 58.59(2) . . ?
Au4 Au15 Au21 100.18(3) . . ?
Au17 Au15 Au21 59.48(2) . . ?
S1_8 Au16 Au46 160.87(10) . . ?
S1_8 Au16 Au41 130.82(11) . . ?
Au46 Au16 Au41 61.99(3) . . ?
S1_8 Au16 Au12 85.29(10) . . ?
Au46 Au16 Au12 113.74(3) . . ?
Au41 Au16 Au12 70.40(3) . . ?
S1_8 Au16 Au45 101.81(11) . . ?
Au46 Au16 Au45 71.04(3) . . ?
Au41 Au16 Au45 126.12(3) . . ?
Au12 Au16 Au45 109.16(3) . . ?
S1_8 Au16 Au5 140.71(10) . . ?
Au46 Au16 Au5 56.43(2) . . ?
Au41 Au16 Au5 56.31(2) . . ?
Au12 Au16 Au5 59.50(2) . . ?
Au45 Au16 Au5 76.72(2) . . ?
S1_8 Au16 Au4 92.00(10) . . ?
Au46 Au16 Au4 97.26(3) . . ?
Au41 Au16 Au4 106.71(3) . . ?
Au12 Au16 Au4 55.64(2) . . ?
Au45 Au16 Au4 53.75(2) . . ?
Au5 Au16 Au4 54.92(2) . . ?
S1_8 Au16 Au51 86.73(10) . . ?
Au46 Au16 Au51 87.95(3) . . ?
Au41 Au16 Au51 65.02(2) . . ?
Au12 Au16 Au51 111.08(3) . . ?
Au45 Au16 Au51 139.39(3) . . ?
Au5 Au16 Au51 120.28(3) . . ?
Au4 Au16 Au51 166.72(3) . . ?
S1_8 Au16 Au56 102.99(10) . . ?
Au46 Au16 Au56 57.98(2) . . ?
Au41 Au16 Au56 103.60(3) . . ?
Au12 Au16 Au56 171.72(4) . . ?
Au45 Au16 Au56 69.34(2) . . ?
Au5 Au16 Au56 112.56(3) . . ?
Au4 Au16 Au56 123.00(3) . . ?
Au51 Au16 Au56 70.05(2) . . ?
S1_2 Au17 Au49 155.39(11) . . ?
S1_2 Au17 Au63 137.98(10) . . ?
Au49 Au17 Au63 60.63(3) . . ?
S1_2 Au17 Au21 84.64(11) . . ?
Au49 Au17 Au21 117.54(3) . . ?
Au63 Au17 Au21 82.72(3) . . ?
S1_2 Au17 Au15 141.56(11) . . ?
Au49 Au17 Au15 57.45(2) . . ?
Au63 Au17 Au15 57.51(2) . . ?
Au21 Au17 Au15 60.30(2) . . ?
S1_2 Au17 Au13 98.75(10) . . ?
Au49 Au17 Au13 65.26(2) . . ?
Au63 Au17 Au13 123.26(3) . . ?
Au21 Au17 Au13 109.00(3) . . ?
Au15 Au17 Au13 80.16(2) . . ?
S1_2 Au17 Au1 91.45(10) . . ?
Au49 Au17 Au1 92.61(3) . . ?
Au63 Au17 Au1 113.71(3) . . ?
Au21 Au17 Au1 56.42(2) . . ?
Au15 Au17 Au1 57.17(2) . . ?
Au13 Au17 Au1 52.62(2) . . ?
S1_2 Au17 Au55 87.56(10) . . ?
Au49 Au17 Au55 91.63(3) . . ?
Au63 Au17 Au55 62.76(2) . . ?
Au21 Au17 Au55 115.46(3) . . ?
Au15 Au17 Au55 120.20(3) . . ?
Au13 Au17 Au55 135.49(3) . . ?
Au1 Au17 Au55 171.88(3) . . ?
S1_2 Au17 Au43 97.58(11) . . ?
Au49 Au17 Au43 59.21(2) . . ?
Au63 Au17 Au43 99.47(3) . . ?
Au21 Au17 Au43 173.46(3) . . ?
Au15 Au17 Au43 115.67(3) . . ?
Au13 Au17 Au43 64.62(2) . . ?
Au1 Au17 Au43 117.24(3) . . ?
Au55 Au17 Au43 70.87(2) . . ?
S1_57 Au18 Au10 113.85(10) . . ?
S1_57 Au18 Au3 175.60(10) . . ?
Au10 Au18 Au3 61.82(2) . . ?
S1_57 Au18 Au22 121.09(11) . . ?
Au10 Au18 Au22 59.97(2) . . ?
Au3 Au18 Au22 58.10(2) . . ?
S1_57 Au18 Au14 118.32(10) . . ?
Au10 Au18 Au14 123.60(3) . . ?
Au3 Au18 Au14 65.43(2) . . ?
Au22 Au18 Au14 106.24(3) . . ?
S1_57 Au18 Au9 119.52(12) . . ?
Au10 Au18 Au9 76.65(3) . . ?
Au3 Au18 Au9 59.64(2) . . ?
Au22 Au18 Au9 115.18(3) . . ?
Au14 Au18 Au9 60.32(2) . . ?
Au60 Au19 Au44 149.17(3) . . ?
Au60 Au19 Au68 61.89(3) . . ?
Au44 Au19 Au68 95.92(3) . . ?
Au60 Au19 Au42 102.44(3) . . ?
Au44 Au19 Au42 62.01(3) . . ?
Au68 Au19 Au42 107.61(3) . . ?
Au60 Au19 Au2 99.92(3) . . ?
Au44 Au19 Au2 109.76(3) . . ?
Au68 Au19 Au2 117.70(3) . . ?
Au42 Au19 Au2 134.66(4) . . ?
Au60 Au19 Au9 79.41(3) . . ?
Au44 Au19 Au9 121.61(3) . . ?
Au68 Au19 Au9 141.02(3) . . ?
Au42 Au19 Au9 83.92(3) . . ?
Au2 Au19 Au9 62.17(2) . . ?
Au60 Au19 Au3 135.89(3) . . ?
Au44 Au19 Au3 61.29(2) . . ?
Au68 Au19 Au3 156.55(3) . . ?
Au42 Au19 Au3 58.40(2) . . ?
Au2 Au19 Au3 78.18(3) . . ?
Au9 Au19 Au3 60.52(2) . . ?
Au60 Au19 Au47 113.29(3) . . ?
Au44 Au19 Au47 76.69(3) . . ?
Au68 Au19 Au47 74.04(3) . . ?
Au42 Au19 Au47 138.68(3) . . ?
Au2 Au19 Au47 59.47(2) . . ?
Au9 Au19 Au47 121.54(3) . . ?
Au3 Au19 Au47 103.54(3) . . ?
Au60 Au19 Au34 56.37(2) . . ?
Au44 Au19 Au34 131.05(3) . . ?
Au68 Au19 Au34 56.76(2) . . ?
Au42 Au19 Au34 157.10(3) . . ?
Au2 Au19 Au34 63.88(2) . . ?
Au9 Au19 Au34 98.87(3) . . ?
Au3 Au19 Au34 142.06(3) . . ?
Au47 Au19 Au34 58.00(2) . . ?
Au40 Au20 Au21 92.01(3) . . ?
Au40 Au20 Au53 62.06(3) . . ?
Au21 Au20 Au53 146.48(3) . . ?
Au40 Au20 Au31 109.21(3) . . ?
Au21 Au20 Au31 61.08(2) . . ?
Au53 Au20 Au31 105.48(3) . . ?
Au40 Au20 Au4 114.54(3) . . ?
Au21 Au20 Au4 107.75(3) . . ?
Au53 Au20 Au4 102.59(3) . . ?
Au31 Au20 Au4 135.30(3) . . ?
Au40 Au20 Au1 153.82(3) . . ?
Au21 Au20 Au1 61.84(2) . . ?
Au53 Au20 Au1 140.68(3) . . ?
Au31 Au20 Au1 58.61(2) . . ?
Au4 Au20 Au1 77.67(3) . . ?
Au40 Au20 Au7 143.90(3) . . ?
Au21 Au20 Au7 123.67(3) . . ?
Au53 Au20 Au7 82.73(3) . . ?
Au31 Au20 Au7 86.60(3) . . ?
Au4 Au20 Au7 63.25(2) . . ?
Au1 Au20 Au7 61.98(2) . . ?
Au40 Au20 Au24 69.79(3) . . ?
Au21 Au20 Au24 75.13(3) . . ?
Au53 Au20 Au24 111.03(3) . . ?
Au31 Au20 Au24 136.20(3) . . ?
Au4 Au20 Au24 57.57(2) . . ?
Au1 Au20 Au24 102.16(3) . . ?
Au7 Au20 Au24 120.79(3) . . ?
Au40 Au20 Au28 56.48(2) . . ?
Au21 Au20 Au28 128.91(3) . . ?
Au53 Au20 Au28 55.50(2) . . ?
Au31 Au20 Au28 159.21(3) . . ?
Au4 Au20 Au28 63.24(2) . . ?
Au1 Au20 Au28 140.91(3) . . ?
Au7 Au20 Au28 98.00(3) . . ?
Au24 Au20 Au28 57.40(2) . . ?
S1_10 Au21 Au20 117.04(12) . . ?
S1_10 Au21 Au31 123.19(10) . . ?
Au20 Au21 Au31 60.53(2) . . ?
S1_10 Au21 Au1 176.85(12) . . ?
Au20 Au21 Au1 60.63(2) . . ?
Au31 Au21 Au1 58.06(2) . . ?
S1_10 Au21 Au17 115.97(11) . . ?
Au20 Au21 Au17 122.48(3) . . ?
Au31 Au21 Au17 105.43(3) . . ?
Au1 Au21 Au17 65.41(2) . . ?
S1_10 Au21 Au15 117.82(11) . . ?
Au20 Au21 Au15 76.44(2) . . ?
Au31 Au21 Au15 115.92(3) . . ?
Au1 Au21 Au15 60.06(2) . . ?
Au17 Au21 Au15 60.22(2) . . ?
S1_39 Au22 Au3 151.53(14) . . ?
S1_39 Au22 Au10 144.16(13) . . ?
Au3 Au22 Au10 62.22(2) . . ?
S1_39 Au22 Au18 134.43(12) . . ?
Au3 Au22 Au18 60.95(2) . . ?
Au10 Au22 Au18 58.18(2) . . ?
S1_39 Au22 Au30 94.81(13) . . ?
Au3 Au22 Au30 64.87(2) . . ?
Au10 Au22 Au30 97.39(3) . . ?
Au18 Au22 Au30 125.81(3) . . ?
S1_39 Au22 Au66 90.00(12) . . ?
Au3 Au22 Au66 92.20(3) . . ?
Au10 Au22 Au66 71.63(2) . . ?
Au18 Au22 Au66 129.49(3) . . ?
Au30 Au22 Au66 52.40(2) . . ?
S1_39 Au22 Au54 95.66(13) . . ?
Au3 Au22 Au54 58.50(2) . . ?
Au10 Au22 Au54 120.05(3) . . ?
Au18 Au22 Au54 85.47(2) . . ?
Au30 Au22 Au54 65.29(2) . . ?
Au66 Au22 Au54 117.69(3) . . ?
S1_27 Au23 Au4 155.96(12) . . ?
S1_27 Au23 Au7 138.69(12) . . ?
Au4 Au23 Au7 65.07(2) . . ?
S1_27 Au23 Au12 129.52(11) . . ?
Au4 Au23 Au12 60.18(2) . . ?
Au7 Au23 Au12 58.45(2) . . ?
S1_27 Au23 Au28 99.01(12) . . ?
Au4 Au23 Au28 65.99(2) . . ?
Au7 Au23 Au28 102.38(3) . . ?
Au12 Au23 Au28 126.02(3) . . ?
S1_27 Au23 Au53 91.80(11) . . ?
Au4 Au23 Au53 92.65(3) . . ?
Au7 Au23 Au53 74.94(3) . . ?
Au12 Au23 Au53 132.27(3) . . ?
Au28 Au23 Au53 51.80(2) . . ?
S1_27 Au23 Au57 44.45(11) . . ?
Au4 Au23 Au57 125.53(3) . . ?
Au7 Au23 Au57 124.64(3) . . ?
Au12 Au23 Au57 173.92(3) . . ?
Au28 Au23 Au57 59.56(2) . . ?
Au53 Au23 Au57 52.26(2) . . ?
S1_27 Au23 Au50 97.67(12) . . ?
Au4 Au23 Au50 59.37(2) . . ?
Au7 Au23 Au50 123.42(3) . . ?
Au12 Au23 Au50 84.59(2) . . ?
Au28 Au23 Au50 64.44(2) . . ?
Au53 Au23 Au50 116.24(3) . . ?
Au57 Au23 Au50 96.72(3) . . ?
S1_6 Au24 Au15 112.10(12) . . ?
S1_6 Au24 Au4 174.36(11) . . ?
Au15 Au24 Au4 63.35(2) . . ?
S1_6 Au24 Au45 117.67(10) . . ?
Au15 Au24 Au45 59.21(3) . . ?
Au4 Au24 Au45 57.49(2) . . ?
S1_6 Au24 Au28 119.97(11) . . ?
Au15 Au24 Au28 125.36(3) . . ?
Au4 Au24 Au28 65.40(2) . . ?
Au45 Au24 Au28 106.06(3) . . ?
S1_6 Au24 Au20 125.08(11) . . ?
Au15 Au24 Au20 75.43(3) . . ?
Au4 Au24 Au20 58.12(2) . . ?
Au45 Au24 Au20 112.29(3) . . ?
Au28 Au24 Au20 62.27(2) . . ?
S1_6 Au24 Au40 85.27(10) . . ?
Au15 Au24 Au40 121.18(3) . . ?
Au4 Au24 Au40 99.94(3) . . ?
Au45 Au24 Au40 155.97(3) . . ?
Au28 Au24 Au40 52.35(2) . . ?
Au20 Au24 Au40 51.32(2) . . ?
S1_15 Au25 S1_2 174.25(17) . . ?
S1_15 Au25 Au1 90.26(12) . . ?
S1_2 Au25 Au1 95.29(12) . . ?
S1_15 Au25 Au13 86.86(10) . . ?
S1_2 Au25 Au13 95.48(10) . . ?
Au1 Au25 Au13 51.00(2) . . ?
S1_15 Au25 Au31 93.15(12) . . ?
S1_2 Au25 Au31 91.51(12) . . ?
Au1 Au25 Au31 50.68(2) . . ?
Au13 Au25 Au31 101.68(3) . . ?
S1_56 Au26 Au65 159.61(10) . . ?
S1_56 Au26 Au74 133.25(11) . . ?
Au65 Au26 Au74 61.84(3) . . ?
S1_56 Au26 Au11 84.44(10) . . ?
Au65 Au26 Au11 115.38(3) . . ?
Au74 Au26 Au11 73.43(3) . . ?
S1_56 Au26 Au32 100.49(11) . . ?
Au65 Au26 Au32 69.09(3) . . ?
Au74 Au26 Au32 125.60(3) . . ?
Au11 Au26 Au32 110.40(3) . . ?
S1_56 Au26 Au10 139.98(10) . . ?
Au65 Au26 Au10 56.91(2) . . ?
Au74 Au26 Au10 57.09(2) . . ?
Au11 Au26 Au10 60.18(2) . . ?
Au32 Au26 Au10 77.51(2) . . ?
S1_56 Au26 Au2 89.70(11) . . ?
Au65 Au26 Au2 97.32(3) . . ?
Au74 Au26 Au2 109.68(3) . . ?
Au11 Au26 Au2 56.38(2) . . ?
Au32 Au26 Au2 54.31(2) . . ?
Au10 Au26 Au2 56.24(2) . . ?
S1_56 Au26 Au61 88.31(11) . . ?
Au65 Au26 Au61 88.54(3) . . ?
Au74 Au26 Au61 64.00(3) . . ?
Au11 Au26 Au61 111.65(3) . . ?
Au32 Au26 Au61 137.65(3) . . ?
Au10 Au26 Au61 120.36(3) . . ?
Au2 Au26 Au61 168.02(3) . . ?
S1_56 Au26 Au59 102.33(10) . . ?
Au65 Au26 Au59 57.91(2) . . ?
Au74 Au26 Au59 101.33(3) . . ?
Au11 Au26 Au59 173.23(4) . . ?
Au32 Au26 Au59 68.88(2) . . ?
Au10 Au26 Au59 113.48(3) . . ?
Au2 Au26 Au59 123.17(3) . . ?
Au61 Au26 Au59 68.77(2) . . ?
Au95 Au27 Au47 99.92(3) . . ?
Au95 Au27 Au66 61.28(3) . . ?
Au47 Au27 Au66 152.23(3) . . ?
Au95 Au27 Au32 107.22(3) . . ?
Au47 Au27 Au32 62.62(3) . . ?
Au66 Au27 Au32 101.54(3) . . ?
Au95 Au27 Au10 138.05(4) . . ?
Au47 Au27 Au10 120.24(3) . . ?
Au66 Au27 Au10 76.92(3) . . ?
Au32 Au27 Au10 83.33(3) . . ?
Au95 Au27 Au3 120.27(3) . . ?
Au47 Au27 Au3 108.73(3) . . ?
Au66 Au27 Au3 98.73(3) . . ?
Au32 Au27 Au3 132.42(3) . . ?
Au10 Au27 Au3 60.16(2) . . ?
Au95 Au27 Au2 158.90(4) . . ?
Au47 Au27 Au2 60.70(2) . . ?
Au66 Au27 Au2 132.53(3) . . ?
Au32 Au27 Au2 57.92(2) . . ?
Au10 Au27 Au2 59.64(2) . . ?
Au3 Au27 Au2 76.73(2) . . ?
Au95 Au27 Au44 79.27(3) . . ?
Au47 Au27 Au44 76.81(3) . . ?
Au66 Au27 Au44 115.72(3) . . ?
Au32 Au27 Au44 139.42(4) . . ?
Au10 Au27 Au44 119.10(3) . . ?
Au3 Au27 Au44 59.08(2) . . ?
Au2 Au27 Au44 102.32(3) . . ?
Au95 Au27 Au30 57.40(3) . . ?
Au47 Au27 Au30 132.47(3) . . ?
Au66 Au27 Au30 56.99(2) . . ?
Au32 Au27 Au30 157.10(3) . . ?
Au10 Au27 Au30 97.74(3) . . ?
Au3 Au27 Au30 64.65(2) . . ?
Au2 Au27 Au30 141.36(3) . . ?
Au44 Au27 Au30 59.21(2) . . ?
S1_9 Au28 Au53 159.30(12) . . ?
S1_9 Au28 Au40 130.62(11) . . ?
Au53 Au28 Au40 62.18(3) . . ?
S1_9 Au28 Au24 85.96(11) . . ?
Au53 Au28 Au24 114.72(3) . . ?
Au40 Au28 Au24 70.94(3) . . ?
S1_9 Au28 Au23 102.95(11) . . ?
Au53 Au28 Au23 70.24(3) . . ?
Au40 Au28 Au23 125.60(3) . . ?
Au24 Au28 Au23 109.70(3) . . ?
S1_9 Au28 Au20 142.75(12) . . ?
Au53 Au28 Au20 56.40(2) . . ?
Au40 Au28 Au20 55.88(2) . . ?
Au24 Au28 Au20 60.34(2) . . ?
Au23 Au28 Au20 76.80(3) . . ?
S1_9 Au28 Au4 94.30(12) . . ?
Au53 Au28 Au4 96.77(3) . . ?
Au40 Au28 Au4 106.23(3) . . ?
Au24 Au28 Au4 55.76(2) . . ?
Au23 Au28 Au4 54.09(2) . . ?
Au20 Au28 Au4 54.77(2) . . ?
S1_9 Au28 Au62 85.67(12) . . ?
Au53 Au28 Au62 87.04(3) . . ?
Au40 Au28 Au62 65.59(3) . . ?
Au24 Au28 Au62 112.41(3) . . ?
Au23 Au28 Au62 137.49(3) . . ?
Au20 Au28 Au62 120.11(3) . . ?
Au4 Au28 Au62 168.09(3) . . ?
S1_9 Au28 Au57 100.27(11) . . ?
Au53 Au28 Au57 59.03(3) . . ?
Au40 Au28 Au57 106.14(3) . . ?
Au24 Au28 Au57 173.34(3) . . ?
Au23 Au28 Au57 66.79(2) . . ?
Au20 Au28 Au57 113.02(3) . . ?
Au4 Au28 Au57 120.86(3) . . ?
Au62 Au28 Au57 70.73(3) . . ?
S1_9 Au28 Au50 43.24(11) . . ?
Au53 Au28 Au50 134.49(3) . . ?
Au40 Au28 Au50 153.07(3) . . ?
Au24 Au28 Au50 82.15(2) . . ?
Au23 Au28 Au50 64.25(2) . . ?
Au20 Au28 Au50 111.37(3) . . ?
Au4 Au28 Au50 56.60(2) . . ?
Au62 Au28 Au50 127.06(3) . . ?
Au57 Au28 Au50 100.73(3) . . ?
S1_59 Au29 Au14 165.13(11) . . ?
S1_59 Au29 Au9 124.29(11) . . ?
Au14 Au29 Au9 64.95(3) . . ?
S1_59 Au29 Au37 134.19(11) . . ?
Au14 Au29 Au37 59.59(3) . . ?
Au9 Au29 Au37 60.02(2) . . ?
S1_59 Au29 Au52 102.96(10) . . ?
Au14 Au29 Au52 64.71(3) . . ?
Au9 Au29 Au52 128.15(3) . . ?
Au37 Au29 Au52 102.88(3) . . ?
S1_59 Au29 Au60 50.73(11) . . ?
Au14 Au29 Au60 132.09(3) . . ?
Au9 Au29 Au60 75.36(3) . . ?
Au37 Au29 Au60 120.77(3) . . ?
Au52 Au29 Au60 135.93(3) . . ?
S1_59 Au29 Au42 107.99(11) . . ?
Au14 Au29 Au42 60.48(2) . . ?
Au9 Au29 Au42 78.05(2) . . ?
Au37 Au29 Au42 116.72(3) . . ?
Au52 Au29 Au42 67.23(2) . . ?
Au60 Au29 Au42 86.69(3) . . ?
S1_42 Au30 Au66 157.03(13) . . ?
S1_42 Au30 Au95 136.81(12) . . ?
Au66 Au30 Au95 61.30(3) . . ?
S1_42 Au30 Au44 84.22(13) . . ?
Au66 Au30 Au44 116.70(3) . . ?
Au95 Au30 Au44 79.32(3) . . ?
S1_42 Au30 Au27 140.12(12) . . ?
Au66 Au30 Au27 57.48(3) . . ?
Au95 Au30 Au27 56.97(2) . . ?
Au44 Au30 Au27 59.70(2) . . ?
S1_42 Au30 Au22 99.57(11) . . ?
Au66 Au30 Au22 65.73(3) . . ?
Au95 Au30 Au22 123.54(3) . . ?
Au44 Au30 Au22 109.42(3) . . ?
Au27 Au30 Au22 79.20(2) . . ?
S1_42 Au30 Au64 98.38(13) . . ?
Au66 Au30 Au64 60.43(3) . . ?
Au95 Au30 Au64 99.87(3) . . ?
Au44 Au30 Au64 176.80(3) . . ?
Au27 Au30 Au64 117.25(3) . . ?
Au22 Au30 Au64 68.39(3) . . ?
S1_42 Au30 Au3 91.01(11) . . ?
Au66 Au30 Au3 93.18(3) . . ?
Au95 Au30 Au3 111.54(3) . . ?
Au44 Au30 Au3 56.39(2) . . ?
Au27 Au30 Au3 56.08(2) . . ?
Au22 Au30 Au3 53.11(2) . . ?
Au64 Au30 Au3 121.50(3) . . ?
S1_42 Au30 Au76 88.39(10) . . ?
Au66 Au30 Au76 91.80(3) . . ?
Au95 Au30 Au76 62.32(3) . . ?
Au44 Au30 Au76 112.22(3) . . ?
Au27 Au30 Au76 119.23(3) . . ?
Au22 Au30 Au76 138.18(3) . . ?
Au64 Au30 Au76 69.84(3) . . ?
Au3 Au30 Au76 168.57(4) . . ?
S1_11 Au31 Au1 151.63(12) . . ?
S1_11 Au31 Au20 145.62(13) . . ?
Au1 Au31 Au20 61.22(2) . . ?
S1_11 Au31 Au21 132.29(12) . . ?
Au1 Au31 Au21 61.82(2) . . ?
Au20 Au31 Au21 58.39(2) . . ?
S1_11 Au31 Au8 96.52(12) . . ?
Au1 Au31 Au8 64.86(2) . . ?
Au20 Au31 Au8 95.26(3) . . ?
Au21 Au31 Au8 126.68(3) . . ?
S1_11 Au31 Au39 91.51(12) . . ?
Au1 Au31 Au39 92.64(3) . . ?
Au20 Au31 Au39 70.98(2) . . ?
Au21 Au31 Au39 129.30(3) . . ?
Au8 Au31 Au39 51.97(2) . . ?
S1_11 Au31 Au25 94.25(12) . . ?
Au1 Au31 Au25 59.48(2) . . ?
Au20 Au31 Au25 120.07(3) . . ?
Au21 Au31 Au25 86.40(3) . . ?
Au8 Au31 Au25 67.13(2) . . ?
Au39 Au31 Au25 119.09(3) . . ?
S1_11 Au31 Au67 43.56(12) . . ?
Au1 Au31 Au67 122.57(3) . . ?
Au20 Au31 Au67 123.60(3) . . ?
Au21 Au31 Au67 175.54(3) . . ?
Au8 Au31 Au67 57.73(2) . . ?
Au39 Au31 Au67 53.12(2) . . ?
Au25 Au31 Au67 95.36(3) . . ?
S1_36 Au32 Au2 155.57(11) . . ?
S1_36 Au32 Au27 139.22(11) . . ?
Au2 Au32 Au27 63.61(2) . . ?
S1_36 Au32 Au47 132.69(12) . . ?
Au2 Au32 Au47 61.17(2) . . ?
Au27 Au32 Au47 58.23(3) . . ?
S1_36 Au32 Au26 96.77(11) . . ?
Au2 Au32 Au26 64.90(2) . . ?
Au27 Au32 Au26 101.02(3) . . ?
Au47 Au32 Au26 125.90(3) . . ?
S1_36 Au32 Au65 86.89(13) . . ?
Au2 Au32 Au65 93.03(3) . . ?
Au27 Au32 Au65 76.22(3) . . ?
Au47 Au32 Au65 133.73(3) . . ?
Au26 Au32 Au65 51.83(2) . . ?
S1_36 Au32 Au58 99.53(11) . . ?
Au2 Au32 Au58 59.32(2) . . ?
Au27 Au32 Au58 121.18(3) . . ?
Au47 Au32 Au58 82.27(3) . . ?
Au26 Au32 Au58 66.97(2) . . ?
Au65 Au32 Au58 118.78(3) . . ?
S1_26 Au33 Au7 124.14(11) . . ?
S1_26 Au33 Au8 150.96(12) . . ?
Au7 Au33 Au8 63.62(2) . . ?
S1_26 Au33 Au39 150.19(12) . . ?
Au7 Au33 Au39 59.51(2) . . ?
Au8 Au33 Au39 58.82(2) . . ?
S1_26 Au33 Au48 105.47(12) . . ?
Au7 Au33 Au48 125.63(3) . . ?
Au8 Au33 Au48 62.16(2) . . ?
Au39 Au33 Au48 88.87(3) . . ?
S1_26 Au33 Cd2 51.19(12) . . ?
Au7 Au33 Cd2 114.72(3) . . ?
Au8 Au33 Cd2 99.77(4) . . ?
Au39 Au33 Cd2 158.54(4) . . ?
Au48 Au33 Cd2 78.45(3) . . ?
S1_51 Au34 Au60 159.82(11) . . ?
S1_51 Au34 Au68 130.98(11) . . ?
Au60 Au34 Au68 61.86(3) . . ?
S1_51 Au34 Au47 84.94(11) . . ?
Au60 Au34 Au47 115.01(3) . . ?
Au68 Au34 Au47 74.75(3) . . ?
S1_51 Au34 Au19 141.84(12) . . ?
Au60 Au34 Au19 56.50(2) . . ?
Au68 Au34 Au19 56.56(3) . . ?
Au47 Au34 Au19 59.62(2) . . ?
S1_51 Au34 Au72 99.91(11) . . ?
Au60 Au34 Au72 60.12(3) . . ?
Au68 Au34 Au72 102.07(3) . . ?
Au47 Au34 Au72 175.13(3) . . ?
Au19 Au34 Au72 115.58(3) . . ?
S1_51 Au34 Au38 106.63(11) . . ?
Au60 Au34 Au38 64.89(3) . . ?
Au68 Au34 Au38 122.17(3) . . ?
Au47 Au34 Au38 110.44(3) . . ?
Au19 Au34 Au38 76.36(3) . . ?
Au72 Au34 Au38 67.91(3) . . ?
S1_51 Au34 Au2 95.21(12) . . ?
Au60 Au34 Au2 93.63(3) . . ?
Au68 Au34 Au2 109.03(3) . . ?
Au47 Au34 Au2 56.97(2) . . ?
Au19 Au34 Au2 54.97(2) . . ?
Au72 Au34 Au2 121.70(3) . . ?
Au38 Au34 Au2 53.81(2) . . ?
S1_51 Au34 Au79 85.95(12) . . ?
Au60 Au34 Au79 88.95(3) . . ?
Au68 Au34 Au79 62.63(3) . . ?
Au47 Au34 Au79 112.00(3) . . ?
Au19 Au34 Au79 118.63(3) . . ?
Au72 Au34 Au79 69.03(3) . . ?
Au38 Au34 Au79 136.57(3) . . ?
Au2 Au34 Au79 168.62(3) . . ?
S1_51 Au34 Au58 44.21(12) . . ?
Au60 Au34 Au58 131.83(3) . . ?
Au68 Au34 Au58 156.32(3) . . ?
Au47 Au34 Au58 81.58(3) . . ?
Au19 Au34 Au58 111.27(3) . . ?
Au72 Au34 Au58 101.59(3) . . ?
Au38 Au34 Au58 66.94(2) . . ?
Au2 Au34 Au58 56.38(2) . . ?
Au79 Au34 Au58 128.25(3) . . ?
S1_25 Au35 S1_21 175.17(16) . . ?
S1_49 Au36 S1_58 171.70(16) . . ?
S1_49 Au36 Au14 89.21(12) . . ?
S1_58 Au36 Au14 98.37(10) . . ?
S1_49 Au36 Au37 95.43(12) . . ?
S1_58 Au36 Au37 91.90(11) . . ?
Au14 Au36 Au37 52.54(2) . . ?
S1_53 Au37 Au14 157.94(14) . . ?
S1_53 Au37 Au9 125.44(11) . . ?
Au14 Au37 Au9 64.61(2) . . ?
S1_53 Au37 Au29 142.24(14) . . ?
Au14 Au37 Au29 59.31(2) . . ?
Au9 Au37 Au29 59.37(2) . . ?
S1_53 Au37 Au36 103.46(12) . . ?
Au14 Au37 Au36 63.66(2) . . ?
Au9 Au37 Au36 128.26(3) . . ?
Au29 Au37 Au36 93.19(3) . . ?
S1_53 Au37 Cd3 52.58(14) . . ?
Au14 Au37 Cd3 105.54(4) . . ?
Au9 Au37 Cd3 119.54(3) . . ?
Au29 Au37 Cd3 164.46(4) . . ?
Au36 Au37 Cd3 75.55(3) . . ?
S1_55 Au38 Au9 153.79(11) . . ?
S1_55 Au38 Au2 140.90(11) . . ?
Au9 Au38 Au2 63.86(2) . . ?
S1_55 Au38 Au11 133.37(12) . . ?
Au9 Au38 Au11 59.17(2) . . ?
Au2 Au38 Au11 60.22(2) . . ?
S1_55 Au38 Au34 89.60(12) . . ?
Au9 Au38 Au34 99.98(3) . . ?
Au2 Au38 Au34 63.56(2) . . ?
Au11 Au38 Au34 123.57(3) . . ?
S1_55 Au38 Au60 92.99(12) . . ?
Au9 Au38 Au60 74.51(3) . . ?
Au2 Au38 Au60 91.82(3) . . ?
Au11 Au38 Au60 132.57(3) . . ?
Au34 Au38 Au60 52.27(2) . . ?
S1_55 Au38 Au72 42.65(12) . . ?
Au9 Au38 Au72 126.47(3) . . ?
Au2 Au38 Au72 119.42(3) . . ?
Au11 Au38 Au72 174.10(3) . . ?
Au34 Au38 Au72 55.88(2) . . ?
Au60 Au38 Au72 52.59(2) . . ?
S1_16 Au39 Au8 153.93(12) . . ?
S1_16 Au39 Au7 128.21(11) . . ?
Au8 Au39 Au7 64.28(2) . . ?
S1_16 Au39 Au33 144.65(12) . . ?
Au8 Au39 Au33 60.33(3) . . ?
Au7 Au39 Au33 59.79(2) . . ?
S1_16 Au39 Au67 93.68(12) . . ?
Au8 Au39 Au67 66.74(3) . . ?
Au7 Au39 Au67 129.93(3) . . ?
Au33 Au39 Au67 103.38(3) . . ?
S1_16 Au39 Au53 49.99(11) . . ?
Au8 Au39 Au53 135.01(3) . . ?
Au7 Au39 Au53 78.24(3) . . ?
Au33 Au39 Au53 120.66(3) . . ?
Au67 Au39 Au53 135.96(3) . . ?
S1_16 Au39 Au31 95.60(11) . . ?
Au8 Au39 Au31 61.66(2) . . ?
Au7 Au39 Au31 80.94(2) . . ?
Au33 Au39 Au31 119.47(3) . . ?
Au67 Au39 Au31 67.28(2) . . ?
Au53 Au39 Au31 89.73(3) . . ?
S1_12 Au40 Au20 134.47(13) . . ?
S1_12 Au40 Au28 156.97(14) . . ?
Au20 Au40 Au28 67.64(3) . . ?
S1_12 Au40 Au53 133.56(12) . . ?
Au20 Au40 Au53 59.10(3) . . ?
Au28 Au40 Au53 58.21(2) . . ?
S1_12 Au40 Cd5 56.06(13) . . ?
Au20 Au40 Cd5 131.78(4) . . ?
Au28 Au40 Cd5 106.15(4) . . ?
Au53 Au40 Cd5 158.87(5) . . ?
S1_12 Au40 Au62 96.81(13) . . ?
Au20 Au40 Au62 128.45(3) . . ?
Au28 Au40 Au62 62.46(3) . . ?
Au53 Au40 Au62 83.60(3) . . ?
Cd5 Au40 Au62 76.04(4) . . ?
S1_12 Au40 Au24 123.81(11) . . ?
Au20 Au40 Au24 58.89(2) . . ?
Au28 Au40 Au24 56.71(2) . . ?
Au53 Au40 Au24 101.30(3) . . ?
Cd5 Au40 Au24 77.47(3) . . ?
Au62 Au40 Au24 101.00(3) . . ?
S1_5 Au41 Au5 135.86(11) . . ?
S1_5 Au41 Au16 154.92(12) . . ?
Au5 Au41 Au16 67.14(3) . . ?
S1_5 Au41 Au46 136.91(11) . . ?
Au5 Au41 Au46 58.86(2) . . ?
Au16 Au41 Au46 57.93(3) . . ?
S1_5 Au41 Cd1 54.42(11) . . ?
Au5 Au41 Cd1 129.01(3) . . ?
Au16 Au41 Cd1 105.33(4) . . ?
Au46 Au41 Cd1 159.56(4) . . ?
S1_5 Au41 Au51 95.30(11) . . ?
Au5 Au41 Au51 128.83(3) . . ?
Au16 Au41 Au51 62.96(2) . . ?
Au46 Au41 Au51 84.95(3) . . ?
Cd1 Au41 Au51 76.26(3) . . ?
S1_5 Au41 Au12 121.52(10) . . ?
Au5 Au41 Au12 58.02(2) . . ?
Au16 Au41 Au12 56.48(2) . . ?
Au46 Au41 Au12 100.52(3) . . ?
Cd1 Au41 Au12 75.57(3) . . ?
Au51 Au41 Au12 100.66(3) . . ?
S1_48 Au42 Au3 153.68(13) . . ?
S1_48 Au42 Au19 142.87(13) . . ?
Au3 Au42 Au19 62.23(3) . . ?
S1_48 Au42 Au44 131.90(11) . . ?
Au3 Au42 Au44 61.32(2) . . ?
Au19 Au42 Au44 58.18(2) . . ?
S1_48 Au42 Au14 96.69(12) . . ?
Au3 Au42 Au14 65.17(2) . . ?
Au19 Au42 Au14 98.71(3) . . ?
Au44 Au42 Au14 126.43(3) . . ?
S1_48 Au42 Au29 88.87(11) . . ?
Au3 Au42 Au29 93.63(2) . . ?
Au19 Au42 Au29 74.68(2) . . ?
Au44 Au42 Au29 132.56(3) . . ?
Au14 Au42 Au29 52.15(2) . . ?
S1_48 Au42 Au54 98.31(13) . . ?
Au3 Au42 Au54 57.56(2) . . ?
Au19 Au42 Au54 118.83(3) . . ?
Au44 Au42 Au54 83.82(3) . . ?
Au14 Au42 Au54 65.55(2) . . ?
Au29 Au42 Au54 117.70(3) . . ?
S1_4 Au43 S1_3 173.56(15) . . ?
S1_4 Au43 Au49 85.17(12) . . ?
S1_3 Au43 Au49 98.51(12) . . ?
S1_4 Au43 Au17 88.59(11) . . ?
S1_3 Au43 Au17 97.85(10) . . ?
Au49 Au43 Au17 53.60(2) . . ?
S1_4 Au43 Au13 140.41(12) . . ?
S1_3 Au43 Au13 45.38(11) . . ?
Au49 Au43 Au13 60.02(2) . . ?
Au17 Au43 Au13 56.49(2) . . ?
S1_46 Au44 Au19 115.47(13) . . ?
S1_46 Au44 Au42 121.28(13) . . ?
Au19 Au44 Au42 59.81(2) . . ?
S1_46 Au44 Au3 177.00(14) . . ?
Au19 Au44 Au3 61.53(2) . . ?
Au42 Au44 Au3 57.82(2) . . ?
S1_46 Au44 Au30 117.22(14) . . ?
Au19 Au44 Au30 122.86(3) . . ?
Au42 Au44 Au30 107.00(3) . . ?
Au3 Au44 Au30 65.49(3) . . ?
S1_46 Au44 Au27 120.32(13) . . ?
Au19 Au44 Au27 74.45(2) . . ?
Au42 Au44 Au27 113.99(3) . . ?
Au3 Au44 Au27 59.38(2) . . ?
Au30 Au44 Au27 61.10(2) . . ?
S1_7 Au45 Au4 157.08(12) . . ?
S1_7 Au45 Au15 137.69(13) . . ?
Au4 Au45 Au15 63.88(2) . . ?
S1_7 Au45 Au24 132.83(12) . . ?
Au4 Au45 Au24 60.01(2) . . ?
Au15 Au45 Au24 58.05(2) . . ?
S1_7 Au45 Au16 96.54(11) . . ?
Au4 Au45 Au16 66.35(2) . . ?
Au15 Au45 Au16 102.52(3) . . ?
Au24 Au45 Au16 126.13(3) . . ?
S1_7 Au45 Au46 87.30(13) . . ?
Au4 Au45 Au46 92.65(3) . . ?
Au15 Au45 Au46 76.43(3) . . ?
Au24 Au45 Au46 133.36(3) . . ?
Au16 Au45 Au46 51.14(2) . . ?
S1_7 Au45 Au50 100.23(13) . . ?
Au4 Au45 Au50 59.57(2) . . ?
Au15 Au45 Au50 122.00(3) . . ?
Au24 Au45 Au50 82.91(3) . . ?
Au16 Au45 Au50 65.81(2) . . ?
Au46 Au45 Au50 116.95(3) . . ?
S1_18 Au46 Au16 166.82(12) . . ?
S1_18 Au46 Au5 103.06(11) . . ?
Au16 Au46 Au5 68.25(3) . . ?
S1_18 Au46 Au41 107.20(12) . . ?
Au16 Au46 Au41 60.08(3) . . ?
Au5 Au46 Au41 59.49(2) . . ?
S1_18 Au46 Au56 122.07(11) . . ?
Au16 Au46 Au56 68.65(3) . . ?
Au5 Au46 Au56 133.95(4) . . ?
Au41 Au46 Au56 109.90(3) . . ?
S1_18 Au46 Au49 50.50(11) . . ?
Au16 Au46 Au49 130.63(3) . . ?
Au5 Au46 Au49 72.08(2) . . ?
Au41 Au46 Au49 119.83(3) . . ?
Au56 Au46 Au49 129.60(3) . . ?
S1_18 Au46 Au45 131.25(12) . . ?
Au16 Au46 Au45 57.82(2) . . ?
Au5 Au46 Au45 75.69(3) . . ?
Au41 Au46 Au45 112.72(3) . . ?
Au56 Au46 Au45 68.20(3) . . ?
Au49 Au46 Au45 85.00(3) . . ?
S1_45 Au47 Au27 116.11(12) . . ?
S1_45 Au47 Au2 177.84(12) . . ?
Au27 Au47 Au2 62.55(2) . . ?
S1_45 Au47 Au32 120.44(12) . . ?
Au27 Au47 Au32 59.15(3) . . ?
Au2 Au47 Au32 57.49(2) . . ?
S1_45 Au47 Au34 116.70(12) . . ?
Au27 Au47 Au34 124.05(3) . . ?
Au2 Au47 Au34 65.13(2) . . ?
Au32 Au47 Au34 106.23(3) . . ?
S1_45 Au47 Au19 123.42(12) . . ?
Au27 Au47 Au19 74.16(3) . . ?
Au2 Au47 Au19 58.22(2) . . ?
Au32 Au47 Au19 112.13(3) . . ?
Au34 Au47 Au19 62.38(2) . . ?
S1_24 Au48 S1_14 176.85(16) . . ?
S1_24 Au48 Au8 87.85(11) . . ?
S1_14 Au48 Au8 95.22(12) . . ?
S1_24 Au48 Au33 86.79(12) . . ?
S1_14 Au48 Au33 94.48(13) . . ?
Au8 Au48 Au33 53.48(2) . . ?
S1_18 Au49 Au15 129.00(12) . . ?
S1_18 Au49 Au17 150.48(12) . . ?
Au15 Au49 Au17 64.68(3) . . ?
S1_18 Au49 Au63 148.44(12) . . ?
Au15 Au49 Au63 59.61(3) . . ?
Au17 Au49 Au63 59.78(3) . . ?
S1_18 Au49 Au43 90.25(13) . . ?
Au15 Au49 Au43 130.52(3) . . ?
Au17 Au49 Au43 67.19(3) . . ?
Au63 Au49 Au43 104.31(3) . . ?
S1_18 Au49 Au46 48.94(12) . . ?
Au15 Au49 Au46 80.31(3) . . ?
Au17 Au49 Au46 136.87(3) . . ?
Au63 Au49 Au46 122.77(4) . . ?
Au43 Au49 Au46 132.90(3) . . ?
S1_18 Au49 Au13 91.86(11) . . ?
Au15 Au49 Au13 81.81(3) . . ?
Au17 Au49 Au13 62.24(2) . . ?
Au63 Au49 Au13 119.59(3) . . ?
Au43 Au49 Au13 66.13(2) . . ?
Au46 Au49 Au13 89.64(2) . . ?
S1_9 Au50 S1_8 167.25(18) . . ?
S1_9 Au50 Au4 97.25(12) . . ?
S1_8 Au50 Au4 95.24(12) . . ?
S1_9 Au50 Au45 96.93(12) . . ?
S1_8 Au50 Au45 93.05(12) . . ?
Au4 Au50 Au45 49.99(2) . . ?
S1_9 Au50 Au23 93.55(11) . . ?
S1_8 Au50 Au23 92.51(11) . . ?
Au4 Au50 Au23 49.96(2) . . ?
Au45 Au50 Au23 99.93(3) . . ?
S1_9 Au50 Au28 46.26(11) . . ?
S1_8 Au50 Au28 142.86(11) . . ?
Au4 Au50 Au28 56.90(2) . . ?
Au45 Au50 Au28 86.45(2) . . ?
Au23 Au50 Au28 51.313(19) . . ?
S1_20 Au51 S1_19 175.48(18) . . ?
S1_20 Au51 Au16 88.62(10) . . ?
S1_19 Au51 Au16 91.88(11) . . ?
S1_20 Au51 Au41 85.33(11) . . ?
S1_19 Au51 Au41 98.52(11) . . ?
Au16 Au51 Au41 52.01(2) . . ?
S1_49 Au52 S1_48 173.94(15) . . ?
S1_49 Au52 Au29 89.42(11) . . ?
S1_48 Au52 Au29 94.85(11) . . ?
S1_49 Au52 Au14 89.96(10) . . ?
S1_48 Au52 Au14 96.02(11) . . ?
Au29 Au52 Au14 53.72(2) . . ?
S1_16 Au53 Au28 168.10(12) . . ?
S1_16 Au53 Au20 105.83(12) . . ?
Au28 Au53 Au20 68.10(3) . . ?
S1_16 Au53 Au40 108.52(12) . . ?
Au28 Au53 Au40 59.61(2) . . ?
Au20 Au53 Au40 58.84(2) . . ?
S1_16 Au53 Au57 120.81(12) . . ?
Au28 Au53 Au57 67.70(3) . . ?
Au20 Au53 Au57 132.14(3) . . ?
Au40 Au53 Au57 110.70(3) . . ?
S1_16 Au53 Au39 50.06(12) . . ?
Au28 Au53 Au39 132.82(3) . . ?
Au20 Au53 Au39 73.38(3) . . ?
Au40 Au53 Au39 119.30(3) . . ?
Au57 Au53 Au39 129.30(3) . . ?
S1_16 Au53 Au23 131.90(12) . . ?
Au28 Au53 Au23 57.95(2) . . ?
Au20 Au53 Au23 76.15(2) . . ?
Au40 Au53 Au23 112.42(3) . . ?
Au57 Au53 Au23 65.47(3) . . ?
Au39 Au53 Au23 87.49(3) . . ?
S1_42 Au54 S1_50 168.81(16) . . ?
S1_42 Au54 Au3 96.08(12) . . ?
S1_50 Au54 Au3 95.07(11) . . ?
S1_42 Au54 Au22 94.74(12) . . ?
S1_50 Au54 Au22 92.96(10) . . ?
Au3 Au54 Au22 51.60(2) . . ?
S1_42 Au54 Au42 93.40(13) . . ?
S1_50 Au54 Au42 92.86(12) . . ?
Au3 Au54 Au42 50.84(2) . . ?
Au22 Au54 Au42 102.43(3) . . ?
S1_4 Au55 S1_29 177.75(18) . . ?
S1_4 Au55 Au63 91.85(12) . . ?
S1_29 Au55 Au63 90.39(13) . . ?
S1_4 Au55 Au17 89.25(11) . . ?
S1_29 Au55 Au17 91.99(11) . . ?
Au63 Au55 Au17 52.61(2) . . ?
S1_7 Au56 S1_19 175.22(15) . . ?
S1_7 Au56 Au46 98.92(11) . . ?
S1_19 Au56 Au46 85.66(11) . . ?
S1_7 Au56 Au16 92.28(11) . . ?
S1_19 Au56 Au16 91.56(10) . . ?
Au46 Au56 Au16 53.37(2) . . ?
S1_27 Au57 S1_13 175.34(17) . . ?
S1_27 Au57 Au53 102.17(13) . . ?
S1_13 Au57 Au53 81.72(13) . . ?
S1_27 Au57 Au28 94.64(11) . . ?
S1_13 Au57 Au28 89.75(12) . . ?
Au53 Au57 Au28 53.27(2) . . ?
S1_27 Au57 Au23 45.70(12) . . ?
S1_13 Au57 Au23 138.94(13) . . ?
Au53 Au57 Au23 62.27(2) . . ?
Au28 Au57 Au23 53.65(2) . . ?
S1_51 Au58 S1_56 168.37(17) . . ?
S1_51 Au58 Au2 99.00(11) . . ?
S1_56 Au58 Au2 91.87(12) . . ?
S1_51 Au58 Au32 97.41(11) . . ?
S1_56 Au58 Au32 92.64(12) . . ?
Au2 Au58 Au32 50.88(2) . . ?
S1_51 Au58 Au34 47.19(11) . . ?
S1_56 Au58 Au34 139.75(11) . . ?
Au2 Au58 Au34 57.62(2) . . ?
Au32 Au58 Au34 87.13(2) . . ?
S1_36 Au59 S1_32 174.99(15) . . ?
S1_36 Au59 Au65 96.74(11) . . ?
S1_32 Au59 Au65 86.86(11) . . ?
S1_36 Au59 Au26 92.63(10) . . ?
S1_32 Au59 Au26 92.33(11) . . ?
Au65 Au59 Au26 53.03(2) . . ?
S1_59 Au60 Au34 173.17(13) . . ?
S1_59 Au60 Au19 118.90(12) . . ?
Au34 Au60 Au19 67.13(3) . . ?
S1_59 Au60 Au68 119.86(11) . . ?
Au34 Au60 Au68 59.45(3) . . ?
Au19 Au60 Au68 59.25(3) . . ?
S1_59 Au60 Au72 109.10(12) . . ?
Au34 Au60 Au72 65.56(3) . . ?
Au19 Au60 Au72 131.23(3) . . ?
Au68 Au60 Au72 104.19(3) . . ?
S1_59 Au60 Au29 50.00(13) . . ?
Au34 Au60 Au29 136.71(4) . . ?
Au19 Au60 Au29 77.69(3) . . ?
Au68 Au60 Au29 121.50(3) . . ?
Au72 Au60 Au29 134.30(3) . . ?
S1_59 Au60 Au38 120.10(12) . . ?
Au34 Au60 Au38 62.85(2) . . ?
Au19 Au60 Au38 79.69(3) . . ?
Au68 Au60 Au38 118.12(3) . . ?
Au72 Au60 Au38 68.98(3) . . ?
Au29 Au60 Au38 87.33(3) . . ?
S1_33 Au61 S1_32 175.62(17) . . ?
S1_33 Au61 Au74 87.13(12) . . ?
S1_32 Au61 Au74 97.18(11) . . ?
S1_33 Au61 Au26 89.61(13) . . ?
S1_32 Au61 Au26 92.51(12) . . ?
Au74 Au61 Au26 51.53(2) . . ?
S1_31 Au62 S1_13 175.02(19) . . ?
S1_31 Au62 Au28 91.35(13) . . ?
S1_13 Au62 Au28 90.63(13) . . ?
S1_31 Au62 Au40 86.39(14) . . ?
S1_13 Au62 Au40 98.42(14) . . ?
Au28 Au62 Au40 51.95(2) . . ?
S1_28 Au63 Au15 130.60(15) . . ?
S1_28 Au63 Au17 151.77(13) . . ?
Au15 Au63 Au17 64.54(3) . . ?
S1_28 Au63 Au49 146.59(12) . . ?
Au15 Au63 Au49 59.44(2) . . ?
Au17 Au63 Au49 59.59(2) . . ?
S1_28 Au63 Au55 97.01(14) . . ?
Au15 Au63 Au55 129.10(3) . . ?
Au17 Au63 Au55 64.64(3) . . ?
Au49 Au63 Au55 92.15(3) . . ?
S1_28 Au63 Cd4 52.56(12) . . ?
Au15 Au63 Cd4 115.45(4) . . ?
Au17 Au63 Cd4 100.57(4) . . ?
Au49 Au63 Cd4 160.12(4) . . ?
Au55 Au63 Cd4 76.63(4) . . ?
S1_38 Au64 S1_39 175.5(2) . . ?
S1_38 Au64 Au66 85.94(13) . . ?
S1_39 Au64 Au66 95.21(13) . . ?
S1_38 Au64 Au30 90.60(14) . . ?
S1_39 Au64 Au30 93.57(14) . . ?
Au66 Au64 Au30 53.43(2) . . ?
S1_37 Au65 Au26 163.99(19) . . ?
S1_92 Au65 Au26 159.5(4) . . ?
S1_37 Au65 Au10 104.33(17) . . ?
S1_92 Au65 Au10 118.4(3) . . ?
Au26 Au65 Au10 67.03(3) . . ?
S1_37 Au65 Au74 104.46(19) . . ?
S1_92 Au65 Au74 140.8(4) . . ?
Au26 Au65 Au74 59.65(3) . . ?
Au10 Au65 Au74 59.71(2) . . ?
S1_37 Au65 Au59 121.54(17) . . ?
S1_92 Au65 Au59 98.7(3) . . ?
Au26 Au65 Au59 69.06(3) . . ?
Au10 Au65 Au59 134.01(4) . . ?
Au74 Au65 Au59 107.58(3) . . ?
S1_37 Au65 Au66 52.80(18) . . ?
S1_92 Au65 Au66 45.4(3) . . ?
Au26 Au65 Au66 131.33(3) . . ?
Au10 Au65 Au66 73.56(3) . . ?
Au74 Au65 Au66 120.68(3) . . ?
Au59 Au65 Au66 131.46(3) . . ?
S1_37 Au65 Au32 134.03(19) . . ?
S1_92 Au65 Au32 101.7(4) . . ?
Au26 Au65 Au32 59.08(3) . . ?
Au10 Au65 Au32 77.16(3) . . ?
Au74 Au65 Au32 114.52(3) . . ?
Au59 Au65 Au32 69.11(3) . . ?
Au66 Au65 Au32 85.65(3) . . ?
S1_92 Au66 Au30 167.4(4) . . ?
S1_37 Au66 Au30 149.79(18) . . ?
S1_92 Au66 Au27 120.4(4) . . ?
S1_37 Au66 Au27 126.59(18) . . ?
Au30 Au66 Au27 65.53(3) . . ?
S1_92 Au66 Au95 112.5(4) . . ?
S1_37 Au66 Au95 150.12(17) . . ?
Au30 Au66 Au95 59.53(3) . . ?
Au27 Au66 Au95 59.05(3) . . ?
S1_92 Au66 Au64 108.8(4) . . ?
S1_37 Au66 Au64 92.78(19) . . ?
Au30 Au66 Au64 66.14(3) . . ?
Au27 Au66 Au64 130.80(3) . . ?
Au95 Au66 Au64 102.53(3) . . ?
S1_92 Au66 Au65 55.2(4) . . ?
S1_37 Au66 Au65 47.80(18) . . ?
Au30 Au66 Au65 136.77(3) . . ?
Au27 Au66 Au65 79.21(3) . . ?
Au95 Au66 Au65 121.82(4) . . ?
Au64 Au66 Au65 135.64(4) . . ?
S1_92 Au66 Au22 128.4(4) . . ?
S1_37 Au66 Au22 91.08(16) . . ?
Au30 Au66 Au22 61.87(2) . . ?
Au27 Au66 Au22 80.78(3) . . ?
Au95 Au66 Au22 118.28(3) . . ?
Au64 Au66 Au22 68.96(3) . . ?
Au65 Au66 Au22 89.43(3) . . ?
S1_14 Au67 S1_11 171.20(15) . . ?
S1_14 Au67 Au39 87.33(13) . . ?
S1_11 Au67 Au39 98.25(12) . . ?
S1_14 Au67 Au8 93.52(11) . . ?
S1_11 Au67 Au8 95.28(10) . . ?
Au39 Au67 Au8 53.33(2) . . ?
S1_14 Au67 Au31 143.59(11) . . ?
S1_11 Au67 Au31 44.42(10) . . ?
Au39 Au67 Au31 59.60(2) . . ?
Au8 Au67 Au31 55.58(2) . . ?
S1_47 Au68 Au19 132.56(15) . . ?
S1_47 Au68 Au34 157.06(15) . . ?
Au19 Au68 Au34 66.68(3) . . ?
S1_47 Au68 Au60 138.05(14) . . ?
Au19 Au68 Au60 58.86(3) . . ?
Au34 Au68 Au60 58.69(3) . . ?
S1_47 Au68 Cd7 54.48(14) . . ?
Au19 Au68 Cd7 127.02(4) . . ?
Au34 Au68 Cd7 105.40(4) . . ?
Au60 Au68 Cd7 161.30(4) . . ?
S1_47 Au68 Au79 95.46(15) . . ?
Au19 Au68 Au79 131.89(3) . . ?
Au34 Au68 Au79 65.95(3) . . ?
Au60 Au68 Au79 89.20(3) . . ?
Cd7 Au68 Au79 74.33(4) . . ?
S1_55 Au72 S1_60 175.84(19) . . ?
S1_55 Au72 Au60 99.52(13) . . ?
S1_60 Au72 Au60 84.34(14) . . ?
S1_55 Au72 Au34 90.66(11) . . ?
S1_60 Au72 Au34 92.88(14) . . ?
Au60 Au72 Au34 54.32(2) . . ?
S1_55 Au72 Au38 43.58(12) . . ?
S1_60 Au72 Au38 140.57(14) . . ?
Au60 Au72 Au38 58.42(2) . . ?
Au34 Au72 Au38 56.21(2) . . ?
S1_17 Au73 S1_30 177.43(18) . . ?
S1_35 Au74 Au26 155.54(14) . . ?
S1_35 Au74 Au10 134.37(12) . . ?
Au26 Au74 Au10 66.29(3) . . ?
S1_35 Au74 Au65 138.75(14) . . ?
Au26 Au74 Au65 58.51(3) . . ?
Au10 Au74 Au65 58.97(2) . . ?
S1_35 Au74 Cd6 53.62(15) . . ?
Au26 Au74 Cd6 105.07(5) . . ?
Au10 Au74 Cd6 127.34(4) . . ?
Au65 Au74 Cd6 160.47(5) . . ?
S1_35 Au74 Au61 95.68(12) . . ?
Au26 Au74 Au61 64.47(3) . . ?
Au10 Au74 Au61 129.86(4) . . ?
Au65 Au74 Au61 87.18(3) . . ?
Cd6 Au74 Au61 75.33(3) . . ?
S1_35 Au74 Au11 119.86(13) . . ?
Au26 Au74 Au11 55.36(2) . . ?
Au10 Au74 Au11 56.70(2) . . ?
Au65 Au74 Au11 99.82(3) . . ?
Cd6 Au74 Au11 75.40(4) . . ?
Au61 Au74 Au11 100.41(3) . . ?
S1_41 Au76 S1_38 173.39(18) . . ?
S1_41 Au76 Au95 93.18(14) . . ?
S1_38 Au76 Au95 93.20(12) . . ?
S1_41 Au76 Au30 94.68(13) . . ?
S1_38 Au76 Au30 90.56(11) . . ?
Au95 Au76 Au30 52.74(2) . . ?
S1_60 Au79 S1_44 174.4(2) . . ?
S1_60 Au79 Au68 94.36(15) . . ?
S1_44 Au79 Au68 91.18(15) . . ?
S1_60 Au79 Au34 89.12(15) . . ?
S1_44 Au79 Au34 94.71(14) . . ?
Au68 Au79 Au34 51.41(2) . . ?
S1_34 Au82 S1_54 174.4(2) . . ?
S1_34 Au82 Cd6 48.72(14) . . ?
S1_54 Au82 Cd6 134.98(11) . . ?
S1_40 Au95 Au27 130.95(15) . . ?
S1_40 Au95 Au30 153.59(15) . . ?
Au27 Au95 Au30 65.63(3) . . ?
S1_40 Au95 Au66 144.21(18) . . ?
Au27 Au95 Au66 59.68(3) . . ?
Au30 Au95 Au66 59.16(3) . . ?
S1_40 Au95 Au76 96.31(14) . . ?
Au27 Au95 Au76 130.49(4) . . ?
Au30 Au95 Au76 64.94(3) . . ?
Au66 Au95 Au76 92.16(4) . . ?
S1_40 Au95 Cd10 52.54(17) . . ?
Au27 Au95 Cd10 119.08(5) . . ?
Au30 Au95 Cd10 102.67(5) . . ?
Au66 Au95 Cd10 161.38(5) . . ?
Au76 Au95 Cd10 74.94(4) . . ?
S1_61 Au1K S1_43 175.9(2) . . ?
S1_5 Cd1 S1_22 119.17(14) . . ?
S1_5 Cd1 S1_20 112.78(15) . . ?
S1_22 Cd1 S1_20 99.20(15) . . ?
S1_5 Cd1 S1_21 115.98(16) . . ?
S1_22 Cd1 S1_21 100.90(13) . . ?
S1_20 Cd1 S1_21 106.71(15) . . ?
S1_5 Cd1 Au41 48.60(10) . . ?
S1_22 Cd1 Au41 88.47(9) . . ?
S1_20 Cd1 Au41 83.59(10) . . ?
S1_21 Cd1 Au41 164.54(13) . . ?
S1_26 Cd2 S1_23 119.20(15) . . ?
S1_26 Cd2 S1_25 116.44(15) . . ?
S1_23 Cd2 S1_25 101.92(13) . . ?
S1_26 Cd2 S1_24 113.26(15) . . ?
S1_23 Cd2 S1_24 95.74(14) . . ?
S1_25 Cd2 S1_24 107.77(16) . . ?
S1_26 Cd2 Au33 46.57(10) . . ?
S1_23 Cd2 Au33 93.64(10) . . ?
S1_25 Cd2 Au33 161.97(11) . . ?
S1_24 Cd2 Au33 79.32(11) . . ?
S1_53 Cd3 S1_57 118.99(16) . . ?
S1_53 Cd3 S1_54 112.61(16) . . ?
S1_57 Cd3 S1_54 104.52(15) . . ?
S1_53 Cd3 S1_58 117.83(15) . . ?
S1_57 Cd3 S1_58 95.21(14) . . ?
S1_54 Cd3 S1_58 105.40(17) . . ?
S1_53 Cd3 Au37 47.41(10) . . ?
S1_57 Cd3 Au37 91.06(11) . . ?
S1_54 Cd3 Au37 159.74(13) . . ?
S1_58 Cd3 Au37 85.60(12) . . ?
S1_28 Cd4 S1_10 125.00(16) . . ?
S1_28 Cd4 S1_29 109.20(18) . . ?
S1_10 Cd4 S1_29 98.27(16) . . ?
S1_28 Cd4 S1_17 117.53(17) . . ?
S1_10 Cd4 S1_17 98.19(15) . . ?
S1_29 Cd4 S1_17 105.79(17) . . ?
S1_28 Cd4 Au63 47.05(11) . . ?
S1_10 Cd4 Au63 93.05(10) . . ?
S1_29 Cd4 Au63 82.86(11) . . ?
S1_17 Cd4 Au63 164.58(13) . . ?
S1_6 Cd5 S1_31 98.46(16) . . ?
S1_6 Cd5 S1_30 105.50(15) . . ?
S1_31 Cd5 S1_30 107.86(19) . . ?
S1_6 Cd5 S1_12 119.22(16) . . ?
S1_31 Cd5 S1_12 114.56(16) . . ?
S1_30 Cd5 S1_12 110.12(17) . . ?
S1_6 Cd5 Au40 87.59(10) . . ?
S1_31 Cd5 Au40 85.25(12) . . ?
S1_30 Cd5 Au40 159.42(14) . . ?
S1_12 Cd5 Au40 49.32(10) . . ?
S1_35 Cd6 S1_52 118.81(15) . . ?
S1_35 Cd6 S1_33 113.44(18) . . ?
S1_52 Cd6 S1_33 97.55(19) . . ?
S1_35 Cd6 S1_34 117.3(2) . . ?
S1_52 Cd6 S1_34 102.86(18) . . ?
S1_33 Cd6 S1_34 104.18(19) . . ?
S1_35 Cd6 Au74 47.99(12) . . ?
S1_52 Cd6 Au74 88.28(10) . . ?
S1_33 Cd6 Au74 83.66(11) . . ?
S1_34 Cd6 Au74 165.18(19) . . ?
S1_35 Cd6 Au82 102.24(13) . . ?
S1_52 Cd6 Au82 78.52(10) . . ?
S1_33 Cd6 Au82 140.55(13) . . ?
S1_34 Cd6 Au82 41.34(13) . . ?
Au74 Cd6 Au82 134.76(5) . . ?
S1_47 Cd7 S1_44 114.64(18) . . ?
S1_47 Cd7 S1_45 120.46(18) . . ?
S1_44 Cd7 S1_45 98.55(17) . . ?
S1_47 Cd7 S1_61 109.60(18) . . ?
S1_44 Cd7 S1_61 105.6(2) . . ?
S1_45 Cd7 S1_61 106.62(18) . . ?
S1_47 Cd7 Au68 48.48(12) . . ?
S1_44 Cd7 Au68 87.26(13) . . ?
S1_45 Cd7 Au68 88.46(11) . . ?
S1_61 Cd7 Au68 158.08(15) . . ?
S1_40 Cd10 S1_46 122.42(17) . . ?
S1_40 Cd10 S1_41 111.8(2) . . ?
S1_46 Cd10 S1_41 97.20(18) . . ?
S1_40 Cd10 S1_43 110.8(2) . . ?
S1_46 Cd10 S1_43 105.3(2) . . ?
S1_41 Cd10 S1_43 107.9(2) . . ?
S1_40 Cd10 Au95 46.81(13) . . ?
S1_46 Cd10 Au95 91.08(12) . . ?
S1_41 Cd10 Au95 84.50(14) . . ?
S1_43 Cd10 Au95 157.6(2) . . ?
S1_62 Au1O S1_77 176.87(17) . . ?
S1_62 Au1O Au1G 94.80(14) . . ?
S1_77 Au1O Au1G 87.60(12) . . ?
S1_62 Au1O Au1G_1000 87.5(2) . . ?
S1_77 Au1O Au1G_1000 94.9(2) . . ?
S1_62 Au1O Au1M 98.01(14) . . ?
S1_77 Au1O Au1M 85.06(12) . . ?
Au1G Au1O Au1M 51.38(4) . . ?
S1_62 Au1O Au1M_1000 91.9(3) . . ?
S1_77 Au1O Au1M_1000 91.2(2) . . ?
Au1G_1000 Au1O Au1M_1000 50.7(2) . . ?
S1_75 Au1N S1_76 178.5(2) . . ?
S1_80 Au69 S1_71 168.2(2) . . ?
S1_80 Au69 Au71 94.04(15) . . ?
S1_71 Au69 Au71 97.69(16) . . ?
S1_80 Au69 Au83 91.73(18) . . ?
S1_71 Au69 Au83 96.14(19) . . ?
Au71 Au69 Au83 51.78(5) . . ?
S1_80 Au69 Au86 92.53(15) . . ?
S1_71 Au69 Au86 94.06(16) . . ?
Au71 Au69 Au86 51.94(4) . . ?
Au83 Au69 Au86 103.72(6) . . ?
S1_80 Au69 Au70 144.54(15) . . ?
S1_71 Au69 Au70 44.92(14) . . ?
Au71 Au69 Au70 58.68(5) . . ?
Au83 Au69 Au70 87.87(6) . . ?
Au86 Au69 Au70 53.44(4) . . ?
S1_71 Au70 Au88 157.7(2) . . ?
S1_71 Au70 Au85 132.9(2) . . ?
Au88 Au70 Au85 62.24(6) . . ?
S1_71 Au70 Au75 84.66(19) . . ?
Au88 Au70 Au75 117.17(7) . . ?
Au85 Au70 Au75 76.10(6) . . ?
S1_71 Au70 Au77 142.3(2) . . ?
Au88 Au70 Au77 57.12(6) . . ?
Au85 Au70 Au77 57.25(5) . . ?
Au75 Au70 Au77 61.18(5) . . ?
S1_71 Au70 Au86 101.6(2) . . ?
Au88 Au70 Au86 68.39(6) . . ?
Au85 Au70 Au86 125.18(6) . . ?
Au75 Au70 Au86 108.57(6) . . ?
Au77 Au70 Au86 76.99(5) . . ?
S1_71 Au70 Au90 98.72(19) . . ?
Au88 Au70 Au90 59.32(6) . . ?
Au85 Au70 Au90 102.56(7) . . ?
Au75 Au70 Au90 176.23(8) . . ?
Au77 Au70 Au90 115.10(7) . . ?
Au86 Au70 Au90 69.21(6) . . ?
S1_71 Au70 Au71 93.5(2) . . ?
Au88 Au70 Au71 95.53(6) . . ?
Au85 Au70 Au71 109.03(6) . . ?
Au75 Au70 Au71 55.40(5) . . ?
Au77 Au70 Au71 54.94(5) . . ?
Au86 Au70 Au71 53.22(5) . . ?
Au90 Au70 Au71 122.43(7) . . ?
S1_71 Au70 Au80 87.3(2) . . ?
Au88 Au70 Au80 87.69(7) . . ?
Au85 Au70 Au80 63.33(5) . . ?
Au75 Au70 Au80 113.89(7) . . ?
Au77 Au70 Au80 119.71(6) . . ?
Au86 Au70 Au80 137.25(8) . . ?
Au90 Au70 Au80 68.12(7) . . ?
Au71 Au70 Au80 169.05(8) . . ?
S1_71 Au70 Au69 45.03(19) . . ?
Au88 Au70 Au69 129.81(7) . . ?
Au85 Au70 Au69 156.24(8) . . ?
Au75 Au70 Au69 80.21(6) . . ?
Au77 Au70 Au69 108.97(6) . . ?
Au86 Au70 Au69 61.42(5) . . ?
Au90 Au70 Au69 100.97(7) . . ?
Au71 Au70 Au69 54.04(4) . . ?
Au80 Au70 Au69 130.25(6) . . ?
Au83 Au71 Au86 139.05(7) . . ?
Au83 Au71 Au99 117.66(7) . . ?
Au86 Au71 Au99 61.97(5) . . ?
Au83 Au71 Au75 61.52(5) . . ?
Au86 Au71 Au75 118.90(7) . . ?
Au99 Au71 Au75 179.07(8) . . ?
Au83 Au71 Au77 122.65(7) . . ?
Au86 Au71 Au77 83.48(6) . . ?
Au99 Au71 Au77 116.67(6) . . ?
Au75 Au71 Au77 63.97(6) . . ?
Au83 Au71 Au92 85.52(6) . . ?
Au86 Au71 Au92 120.77(7) . . ?
Au99 Au71 Au92 62.52(5) . . ?
Au75 Au71 Au92 116.78(7) . . ?
Au77 Au71 Au92 104.17(6) . . ?
Au83 Au71 Au81 60.43(5) . . ?
Au86 Au71 Au81 158.66(7) . . ?
Au99 Au71 Au81 122.25(7) . . ?
Au75 Au71 Au81 57.09(5) . . ?
Au77 Au71 Au81 76.17(6) . . ?
Au92 Au71 Au81 59.78(5) . . ?
Au83 Au71 Au98 160.52(7) . . ?
Au86 Au71 Au98 58.14(5) . . ?
Au99 Au71 Au98 57.17(5) . . ?
Au75 Au71 Au98 123.44(6) . . ?
Au77 Au71 Au98 59.56(5) . . ?
Au92 Au71 Au98 75.55(5) . . ?
Au81 Au71 Au98 104.87(6) . . ?
Au83 Au71 Au69 69.29(6) . . ?
Au86 Au71 Au69 69.77(6) . . ?
Au99 Au71 Au69 90.72(6) . . ?
Au75 Au71 Au69 89.34(6) . . ?
Au77 Au71 Au69 126.51(7) . . ?
Au92 Au71 Au69 129.32(6) . . ?
Au81 Au71 Au69 128.24(7) . . ?
Au98 Au71 Au69 126.87(7) . . ?
Au83 Au71 Au70 103.24(6) . . ?
Au86 Au71 Au70 60.81(5) . . ?
Au99 Au71 Au70 122.70(7) . . ?
Au75 Au71 Au70 58.15(5) . . ?
Au77 Au71 Au70 59.23(5) . . ?
Au92 Au71 Au70 163.40(6) . . ?
Au81 Au71 Au70 112.11(6) . . ?
Au98 Au71 Au70 94.07(6) . . ?
Au69 Au71 Au70 67.28(5) . . ?
Au83 Au71 Au78 58.78(5) . . ?
Au86 Au71 Au78 105.16(6) . . ?
Au99 Au71 Au78 58.90(5) . . ?
Au75 Au71 Au78 120.28(6) . . ?
Au77 Au71 Au78 164.02(6) . . ?
Au92 Au71 Au78 59.89(4) . . ?
Au81 Au71 Au78 93.24(6) . . ?
Au98 Au71 Au78 113.27(6) . . ?
Au69 Au71 Au78 69.46(5) . . ?
Au70 Au71 Au78 136.71(6) . . ?
S1_83 Au75 Au81 112.2(2) . . ?
S1_83 Au75 Au71 174.49(19) . . ?
Au81 Au75 Au71 62.80(6) . . ?
S1_83 Au75 Au83 122.9(2) . . ?
Au81 Au75 Au83 61.11(6) . . ?
Au71 Au75 Au83 57.67(5) . . ?
S1_83 Au75 Au70 117.2(2) . . ?
Au81 Au75 Au70 125.14(7) . . ?
Au71 Au75 Au70 66.45(6) . . ?
Au83 Au75 Au70 106.56(7) . . ?
S1_83 Au75 Au77 119.42(18) . . ?
Au81 Au75 Au77 75.94(6) . . ?
Au71 Au75 Au77 57.98(5) . . ?
Au83 Au75 Au77 113.30(7) . . ?
Au70 Au75 Au77 60.20(5) . . ?
Au88 Au77 Au84 147.32(8) . . ?
Au88 Au77 Au85 62.23(7) . . ?
Au84 Au77 Au85 94.16(7) . . ?
Au88 Au77 Au94 101.60(8) . . ?
Au84 Au77 Au94 62.05(6) . . ?
Au85 Au77 Au94 107.26(7) . . ?
Au88 Au77 Au71 103.36(7) . . ?
Au84 Au77 Au71 108.15(7) . . ?
Au85 Au77 Au71 119.33(7) . . ?
Au94 Au77 Au71 133.22(7) . . ?
Au88 Au77 Au98 81.38(7) . . ?
Au84 Au77 Au98 121.10(7) . . ?
Au85 Au77 Au98 143.29(8) . . ?
Au94 Au77 Au98 83.49(6) . . ?
Au71 Au77 Au98 62.21(5) . . ?
Au88 Au77 Au87 137.28(8) . . ?
Au84 Au77 Au87 60.88(6) . . ?
Au85 Au77 Au87 154.57(8) . . ?
Au94 Au77 Au87 58.44(5) . . ?
Au71 Au77 Au87 76.55(6) . . ?
Au98 Au77 Au87 60.45(5) . . ?
Au88 Au77 Au70 56.97(6) . . ?
Au84 Au77 Au70 130.77(8) . . ?
Au85 Au77 Au70 57.36(5) . . ?
Au94 Au77 Au70 157.01(8) . . ?
Au71 Au77 Au70 65.83(5) . . ?
Au98 Au77 Au70 99.72(6) . . ?
Au87 Au77 Au70 142.37(7) . . ?
Au88 Au77 Au75 114.52(7) . . ?
Au84 Au77 Au75 76.53(7) . . ?
Au85 Au77 Au75 74.88(6) . . ?
Au94 Au77 Au75 138.57(9) . . ?
Au71 Au77 Au75 58.05(5) . . ?
Au98 Au77 Au75 120.17(7) . . ?
Au87 Au77 Au75 101.66(7) . . ?
Au70 Au77 Au75 58.62(5) . . ?
S1_80 Au78 Au89 164.11(16) . . ?
S1_80 Au78 Au91 133.49(17) . . ?
Au89 Au78 Au91 61.59(5) . . ?
S1_80 Au78 Au83 96.20(17) . . ?
Au89 Au78 Au83 71.70(6) . . ?
Au91 Au78 Au83 127.39(6) . . ?
S1_80 Au78 Au99 79.35(14) . . ?
Au89 Au78 Au99 113.45(5) . . ?
Au91 Au78 Au99 73.92(5) . . ?
Au83 Au78 Au99 106.24(6) . . ?
S1_80 Au78 Au92 132.83(15) . . ?
Au89 Au78 Au92 56.33(5) . . ?
Au91 Au78 Au92 56.42(4) . . ?
Au83 Au78 Au92 78.55(5) . . ?
Au99 Au78 Au92 58.26(4) . . ?
S1_80 Au78 Au93 107.77(14) . . ?
Au89 Au78 Au93 59.08(5) . . ?
Au91 Au78 Au93 102.02(6) . . ?
Au83 Au78 Au93 70.86(5) . . ?
Au99 Au78 Au93 172.41(6) . . ?
Au92 Au78 Au93 114.15(6) . . ?
S1_80 Au78 Au96 94.15(16) . . ?
Au89 Au78 Au96 89.12(6) . . ?
Au91 Au78 Au96 64.41(5) . . ?
Au83 Au78 Au96 139.69(6) . . ?
Au99 Au78 Au96 113.94(6) . . ?
Au92 Au78 Au96 120.13(6) . . ?
Au93 Au78 Au96 68.87(5) . . ?
S1_80 Au78 Au71 85.38(16) . . ?
Au89 Au78 Au71 94.74(5) . . ?
Au91 Au78 Au71 107.15(5) . . ?
Au83 Au78 Au71 52.61(4) . . ?
Au99 Au78 Au71 53.65(4) . . ?
Au92 Au78 Au71 54.03(4) . . ?
Au93 Au78 Au71 123.18(6) . . ?
Au96 Au78 Au71 167.48(6) . . ?
S1A_90 Au80 S1_87 176.3(3) . . ?
S1A_90 Au80 Au85 87.6(3) . . ?
S1_87 Au80 Au85 96.09(18) . . ?
S1A_90 Au80 Au70 89.7(3) . . ?
S1_87 Au80 Au70 92.3(2) . . ?
Au85 Au80 Au70 51.86(5) . . ?
Au75 Au81 Au1A 154.86(8) . . ?
Au75 Au81 Au1B 101.48(7) . . ?
Au1A Au81 Au1B 61.58(5) . . ?
Au75 Au81 Au83 61.34(5) . . ?
Au1A Au81 Au83 106.36(7) . . ?
Au1B Au81 Au83 113.45(7) . . ?
Au75 Au81 Au92 119.07(7) . . ?
Au1A Au81 Au92 77.98(6) . . ?
Au1B Au81 Au92 138.94(7) . . ?
Au83 Au81 Au92 83.23(6) . . ?
Au75 Au81 Au71 60.12(5) . . ?
Au1A Au81 Au71 134.25(7) . . ?
Au1B Au81 Au71 161.36(7) . . ?
Au83 Au81 Au71 56.92(5) . . ?
Au92 Au81 Au71 59.05(5) . . ?
Au75 Au81 Au87 107.01(7) . . ?
Au1A Au81 Au87 97.58(6) . . ?
Au1B Au81 Au87 116.75(6) . . ?
Au83 Au81 Au87 129.80(7) . . ?
Au92 Au81 Au87 59.25(5) . . ?
Au71 Au81 Au87 74.66(5) . . ?
Au75 Au81 Au84 76.56(6) . . ?
Au1A Au81 Au84 113.93(6) . . ?
Au1B Au81 Au84 77.00(6) . . ?
Au83 Au81 Au84 137.72(7) . . ?
Au92 Au81 Au84 116.58(6) . . ?
Au71 Au81 Au84 99.72(6) . . ?
Au87 Au81 Au84 57.49(5) . . ?
Au75 Au81 Au97 132.41(7) . . ?
Au1A Au81 Au97 56.15(5) . . ?
Au1B Au81 Au97 56.75(5) . . ?
Au83 Au81 Au97 162.04(8) . . ?
Au92 Au81 Au97 95.75(6) . . ?
Au71 Au81 Au97 136.97(6) . . ?
Au87 Au81 Au97 62.32(5) . . ?
Au84 Au81 Au97 58.34(5) . . ?
S1_72 Au83 Au71 160.84(19) . . ?
S1_72 Au83 Au81 133.68(19) . . ?
Au71 Au83 Au81 62.65(5) . . ?
S1_72 Au83 Au75 133.4(2) . . ?
Au71 Au83 Au75 60.82(5) . . ?
Au81 Au83 Au75 57.56(5) . . ?
S1_72 Au83 Au78 95.73(19) . . ?
Au71 Au83 Au78 68.62(5) . . ?
Au81 Au83 Au78 100.36(6) . . ?
Au75 Au83 Au78 129.43(7) . . ?
S1_72 Au83 Au69 105.99(18) . . ?
Au71 Au83 Au69 58.93(5) . . ?
Au81 Au83 Au69 120.33(6) . . ?
Au75 Au83 Au69 83.76(6) . . ?
Au78 Au83 Au69 69.20(5) . . ?
S1_72 Au83 Au89 86.0(2) . . ?
Au71 Au83 Au89 91.85(5) . . ?
Au81 Au83 Au89 71.84(5) . . ?
Au75 Au83 Au89 128.98(6) . . ?
Au78 Au83 Au89 50.96(4) . . ?
Au69 Au83 Au89 119.97(6) . . ?
S1_63 Au84 Au77 115.07(18) . . ?
S1_63 Au84 Au87 176.63(19) . . ?
Au77 Au84 Au87 61.75(6) . . ?
S1_63 Au84 Au94 119.76(16) . . ?
Au77 Au84 Au94 59.84(6) . . ?
Au87 Au84 Au94 58.05(6) . . ?
S1_63 Au84 Au97 119.20(18) . . ?
Au77 Au84 Au97 122.51(7) . . ?
Au87 Au84 Au97 64.17(6) . . ?
Au94 Au84 Au97 105.08(7) . . ?
S1_63 Au84 Au81 121.27(15) . . ?
Au77 Au84 Au81 75.95(6) . . ?
Au87 Au84 Au81 59.82(5) . . ?
Au94 Au84 Au81 115.02(7) . . ?
Au97 Au84 Au81 61.04(5) . . ?
S1_86 Au85 Au77 135.3(2) . . ?
S1_86 Au85 Au70 155.3(2) . . ?
Au77 Au85 Au70 65.39(6) . . ?
S1_86 Au85 Au88 139.1(2) . . ?
Au77 Au85 Au88 58.62(6) . . ?
Au70 Au85 Au88 58.47(6) . . ?
S1_86 Au85 Au80 95.49(19) . . ?
Au77 Au85 Au80 129.14(7) . . ?
Au70 Au85 Au80 64.81(6) . . ?
Au88 Au85 Au80 86.68(7) . . ?
S1_86 Au85 Cd8 55.8(2) . . ?
Au77 Au85 Cd8 125.18(11) . . ?
Au70 Au85 Cd8 102.87(8) . . ?
Au88 Au85 Cd8 159.19(9) . . ?
Au80 Au85 Cd8 76.07(9) . . ?
S1_88 Au86 Au71 146.9(2) . . ?
S1_88 Au86 Au98 146.12(19) . . ?
Au71 Au86 Au98 64.16(5) . . ?
S1_88 Au86 Au99 137.5(2) . . ?
Au71 Au86 Au99 59.62(5) . . ?
Au98 Au86 Au99 58.33(5) . . ?
S1_88 Au86 Au70 89.4(2) . . ?
Au71 Au86 Au70 65.97(5) . . ?
Au98 Au86 Au70 100.76(6) . . ?
Au99 Au86 Au70 125.50(7) . . ?
S1_88 Au86 Au88 87.6(2) . . ?
Au71 Au86 Au88 92.97(6) . . ?
Au98 Au86 Au88 74.38(6) . . ?
Au99 Au86 Au88 131.76(6) . . ?
Au70 Au86 Au88 51.60(5) . . ?
S1_88 Au86 Au69 92.14(18) . . ?
Au71 Au86 Au69 58.29(5) . . ?
Au98 Au86 Au69 121.51(7) . . ?
Au99 Au86 Au69 83.65(6) . . ?
Au70 Au86 Au69 65.14(5) . . ?
Au88 Au86 Au69 116.74(7) . . ?
Au94 Au87 Au1D 140.29(7) . . ?
Au94 Au87 Au1E 118.60(7) . . ?
Au1D Au87 Au1E 60.22(5) . . ?
Au94 Au87 Au84 61.12(6) . . ?
Au1D Au87 Au84 120.54(7) . . ?
Au1E Au87 Au84 179.16(8) . . ?
Au94 Au87 Au92 158.38(8) . . ?
Au1D Au87 Au92 59.43(5) . . ?
Au1E Au87 Au92 57.93(5) . . ?
Au84 Au87 Au92 121.99(7) . . ?
Au94 Au87 Au77 59.40(5) . . ?
Au1D Au87 Au77 159.24(7) . . ?
Au1E Au87 Au77 121.80(7) . . ?
Au84 Au87 Au77 57.36(6) . . ?
Au92 Au87 Au77 102.79(6) . . ?
Au94 Au87 Au98 83.63(6) . . ?
Au1D Au87 Au98 119.72(7) . . ?
Au1E Au87 Au98 62.24(5) . . ?
Au84 Au87 Au98 116.93(7) . . ?
Au92 Au87 Au98 76.20(6) . . ?
Au77 Au87 Au98 59.78(6) . . ?
Au94 Au87 Au81 120.61(7) . . ?
Au1D Au87 Au81 85.57(6) . . ?
Au1E Au87 Au81 117.29(7) . . ?
Au84 Au87 Au81 62.69(5) . . ?
Au92 Au87 Au81 59.48(5) . . ?
Au77 Au87 Au81 75.39(6) . . ?
Au98 Au87 Au81 106.00(6) . . ?
Au94 Au87 Au1I 69.61(6) . . ?
Au1D Au87 Au1I 70.68(6) . . ?
Au1E Au87 Au1I 89.08(7) . . ?
Au84 Au87 Au1I 91.53(7) . . ?
Au92 Au87 Au1I 128.91(7) . . ?
Au77 Au87 Au1I 128.26(7) . . ?
Au98 Au87 Au1I 124.64(7) . . ?
Au81 Au87 Au1I 129.36(7) . . ?
Au94 Au87 Au97 103.68(7) . . ?
Au1D Au87 Au97 61.43(5) . . ?
Au1E Au87 Au97 121.55(7) . . ?
Au84 Au87 Au97 59.23(5) . . ?
Au92 Au87 Au97 94.64(6) . . ?
Au77 Au87 Au97 113.75(7) . . ?
Au98 Au87 Au97 166.31(7) . . ?
Au81 Au87 Au97 60.33(5) . . ?
Au1I Au87 Au97 69.03(6) . . ?
Au94 Au87 Au1G 60.83(6) . . ?
Au1D Au87 Au1G 102.59(7) . . ?
Au1E Au87 Au1G 57.85(5) . . ?
Au84 Au87 Au1G 121.91(7) . . ?
Au92 Au87 Au1G 112.62(6) . . ?
Au77 Au87 Au1G 94.07(6) . . ?
Au98 Au87 Au1G 57.89(5) . . ?
Au81 Au87 Au1G 163.88(7) . . ?
Au1I Au87 Au1G 66.76(6) . . ?
Au97 Au87 Au1G 135.79(7) . . ?
S1_89 Au88 Au70 174.8(2) . . ?
S1_89 Au88 Au77 117.3(2) . . ?
Au70 Au88 Au77 65.91(6) . . ?
S1_89 Au88 Au85 118.1(2) . . ?
Au70 Au88 Au85 59.28(6) . . ?
Au77 Au88 Au85 59.15(6) . . ?
S1_89 Au88 Au90 110.8(2) . . ?
Au70 Au88 Au90 66.90(7) . . ?
Au77 Au88 Au90 130.92(9) . . ?
Au85 Au88 Au90 105.80(9) . . ?
S1_89 Au88 Au1F 50.7(2) . . ?
Au70 Au88 Au1F 134.44(9) . . ?
Au77 Au88 Au1F 77.56(7) . . ?
Au85 Au88 Au1F 122.43(8) . . ?
Au90 Au88 Au1F 131.62(10) . . ?
S1_89 Au88 Au86 124.1(2) . . ?
Au70 Au88 Au86 60.01(6) . . ?
Au77 Au88 Au86 76.74(7) . . ?
Au85 Au88 Au86 114.92(8) . . ?
Au90 Au88 Au86 68.75(6) . . ?
Au1F Au88 Au86 86.53(7) . . ?
S1_84 Au89 Au78 170.60(15) . . ?
S1_84 Au89 Au92 120.43(14) . . ?
Au78 Au89 Au92 67.72(5) . . ?
S1_84 Au89 Au91 127.42(17) . . ?
Au78 Au89 Au91 59.79(5) . . ?
Au92 Au89 Au91 59.54(5) . . ?
S1_84 Au89 Au93 103.81(14) . . ?
Au78 Au89 Au93 67.10(5) . . ?
Au92 Au89 Au93 132.93(7) . . ?
Au91 Au89 Au93 106.36(6) . . ?
S1_84 Au89 Au1A 50.07(15) . . ?
Au78 Au89 Au1A 134.15(7) . . ?
Au92 Au89 Au1A 75.18(5) . . ?
Au91 Au89 Au1A 120.86(6) . . ?
Au93 Au89 Au1A 132.65(7) . . ?
S1_84 Au89 Au83 118.05(17) . . ?
Au78 Au89 Au83 57.33(5) . . ?
Au92 Au89 Au83 76.78(5) . . ?
Au91 Au89 Au83 112.79(6) . . ?
Au93 Au89 Au83 68.37(5) . . ?
Au1A Au89 Au83 89.18(5) . . ?
S1_88 Au90 S1_87 174.8(3) . . ?
S1_88 Au90 Au88 99.6(2) . . ?
S1_87 Au90 Au88 83.68(19) . . ?
S1_88 Au90 Au70 90.2(2) . . ?
S1_87 Au90 Au70 95.0(2) . . ?
Au88 Au90 Au70 53.77(6) . . ?
S1_74 Au91 Au92 135.92(14) . . ?
S1_74 Au91 Au78 154.33(15) . . ?
Au92 Au91 Au78 67.02(5) . . ?
S1_74 Au91 Au89 137.57(18) . . ?
Au92 Au91 Au89 58.95(5) . . ?
Au78 Au91 Au89 58.62(5) . . ?
S1_74 Au91 Cd11 54.98(17) . . ?
Au92 Au91 Cd11 127.13(9) . . ?
Au78 Au91 Cd11 103.96(7) . . ?
Au89 Au91 Cd11 159.72(8) . . ?
S1_74 Au91 Au96 93.45(14) . . ?
Au92 Au91 Au96 130.60(6) . . ?
Au78 Au91 Au96 64.45(5) . . ?
Au89 Au91 Au96 87.71(5) . . ?
Cd11 Au91 Au96 74.40(7) . . ?
Au89 Au92 Au91 61.51(5) . . ?
Au89 Au92 Au1E 147.59(7) . . ?
Au91 Au92 Au1E 95.27(6) . . ?
Au89 Au92 Au1D 102.38(7) . . ?
Au91 Au92 Au1D 107.29(7) . . ?
Au1E Au92 Au1D 60.95(5) . . ?
Au89 Au92 Au71 103.42(6) . . ?
Au91 Au92 Au71 118.54(6) . . ?
Au1E Au92 Au71 107.78(7) . . ?
Au1D Au92 Au71 133.90(7) . . ?
Au89 Au92 Au87 137.44(7) . . ?
Au91 Au92 Au87 155.52(7) . . ?
Au1E Au92 Au87 60.67(5) . . ?
Au1D Au92 Au87 58.76(5) . . ?
Au71 Au92 Au87 76.50(5) . . ?
Au89 Au92 Au81 81.11(6) . . ?
Au91 Au92 Au81 141.97(7) . . ?
Au1E Au92 Au81 121.82(6) . . ?
Au1D Au92 Au81 86.20(6) . . ?
Au71 Au92 Au81 61.17(5) . . ?
Au87 Au92 Au81 61.27(5) . . ?
Au89 Au92 Au99 114.62(6) . . ?
Au91 Au92 Au99 74.77(6) . . ?
Au1E Au92 Au99 76.19(6) . . ?
Au1D Au92 Au99 137.14(7) . . ?
Au71 Au92 Au99 58.03(5) . . ?
Au87 Au92 Au99 101.44(6) . . ?
Au81 Au92 Au99 119.15(7) . . ?
Au89 Au92 Au78 55.95(5) . . ?
Au91 Au92 Au78 56.56(5) . . ?
Au1E Au92 Au78 131.72(7) . . ?
Au1D Au92 Au78 156.56(7) . . ?
Au71 Au92 Au78 66.08(5) . . ?
Au87 Au92 Au78 142.56(7) . . ?
Au81 Au92 Au78 97.79(5) . . ?
Au99 Au92 Au78 59.82(5) . . ?
S1_70 Au93 S1_72 175.6(2) . . ?
S1_70 Au93 Au89 86.58(15) . . ?
S1_72 Au93 Au89 96.58(15) . . ?
S1_70 Au93 Au78 92.71(17) . . ?
S1_72 Au93 Au78 91.62(17) . . ?
Au89 Au93 Au78 53.81(4) . . ?
S1_69 Au94 Au87 156.11(16) . . ?
S1_69 Au94 Au77 140.36(17) . . ?
Au87 Au94 Au77 62.15(6) . . ?
S1_69 Au94 Au84 132.16(16) . . ?
Au87 Au94 Au84 60.83(6) . . ?
Au77 Au94 Au84 58.11(6) . . ?
S1_69 Au94 Au1G 96.66(15) . . ?
Au87 Au94 Au1G 66.56(6) . . ?
Au77 Au94 Au1G 99.12(7) . . ?
Au84 Au94 Au1G 127.34(8) . . ?
S1_69 Au94 Au1F 87.63(16) . . ?
Au87 Au94 Au1F 94.02(7) . . ?
Au77 Au94 Au1F 74.46(7) . . ?
Au84 Au94 Au1F 132.28(8) . . ?
Au1G Au94 Au1F 51.78(6) . . ?
S1_69 Au94 Au1I 99.02(16) . . ?
Au87 Au94 Au1I 59.10(5) . . ?
Au77 Au94 Au1I 120.60(7) . . ?
Au84 Au94 Au1I 85.85(7) . . ?
Au1G Au94 Au1I 65.13(7) . . ?
Au1F Au94 Au1I 116.89(8) . . ?
S1_70 Au96 S1_78 172.1(3) . . ?
S1_70 Au96 Au91 95.69(14) . . ?
S1_78 Au96 Au91 87.49(13) . . ?
S1_70 Au96 Au78 89.77(18) . . ?
S1_78 Au96 Au78 86.59(16) . . ?
Au91 Au96 Au78 51.14(4) . . ?
S1_85 Au97 Au1A 160.05(16) . . ?
S1_85 Au97 Au1B 132.88(14) . . ?
Au1A Au97 Au1B 62.06(6) . . ?
S1_85 Au97 Au84 81.76(15) . . ?
Au1A Au97 Au84 117.03(7) . . ?
Au1B Au97 Au84 78.35(6) . . ?
S1_85 Au97 Au1D 101.72(13) . . ?
Au1A Au97 Au1D 66.47(6) . . ?
Au1B Au97 Au1D 125.24(7) . . ?
Au84 Au97 Au1D 110.93(7) . . ?
S1_85 Au97 Au81 139.45(15) . . ?
Au1A Au97 Au81 57.01(5) . . ?
Au1B Au97 Au81 57.11(5) . . ?
Au84 Au97 Au81 60.62(5) . . ?
Au1D Au97 Au81 80.17(6) . . ?
S1_85 Au97 Au87 90.46(13) . . ?
Au1A Au97 Au87 94.66(6) . . ?
Au1B Au97 Au87 112.33(7) . . ?
Au84 Au97 Au87 56.60(5) . . ?
Au1D Au97 Au87 54.43(5) . . ?
Au81 Au97 Au87 57.35(5) . . ?
S1_85 Au97 Au1J 101.33(15) . . ?
Au1A Au97 Au1J 59.71(6) . . ?
Au1B Au97 Au1J 100.46(7) . . ?
Au84 Au97 Au1J 176.52(8) . . ?
Au1D Au97 Au1J 67.01(6) . . ?
Au81 Au97 Au1J 115.97(7) . . ?
Au87 Au97 Au1J 121.44(7) . . ?
S1_85 Au97 Au1H 86.23(13) . . ?
Au1A Au97 Au1H 91.82(6) . . ?
Au1B Au97 Au1H 63.76(6) . . ?
Au84 Au97 Au1H 112.94(7) . . ?
Au1D Au97 Au1H 136.09(7) . . ?
Au81 Au97 Au1H 120.64(7) . . ?
Au87 Au97 Au1H 169.45(7) . . ?
Au1J Au97 Au1H 69.08(6) . . ?
Au99 Au98 Au1F 152.77(8) . . ?
Au99 Au98 Au86 62.43(5) . . ?
Au1F Au98 Au86 102.77(7) . . ?
Au99 Au98 Au1M 100.55(8) . . ?
Au1F Au98 Au1M 60.83(6) . . ?
Au86 Au98 Au1M 108.77(8) . . ?
Au99 Au98 Au77 116.97(6) . . ?
Au1F Au98 Au77 80.74(7) . . ?
Au86 Au98 Au77 82.52(6) . . ?
Au1M Au98 Au77 141.31(8) . . ?
Au99 Au98 Au87 105.15(7) . . ?
Au1F Au98 Au87 101.70(7) . . ?
Au86 Au98 Au87 130.30(7) . . ?
Au1M Au98 Au87 120.92(7) . . ?
Au77 Au98 Au87 59.77(5) . . ?
Au99 Au98 Au71 58.80(5) . . ?
Au1F Au98 Au71 135.04(8) . . ?
Au86 Au98 Au71 57.71(5) . . ?
Au1M Au98 Au71 158.33(8) . . ?
Au77 Au98 Au71 58.23(5) . . ?
Au87 Au98 Au71 74.47(5) . . ?
Au99 Au98 Au1G 132.07(8) . . ?
Au1F Au98 Au1G 57.01(6) . . ?
Au86 Au98 Au1G 158.59(8) . . ?
Au1M Au98 Au1G 57.13(6) . . ?
Au77 Au98 Au1G 99.37(7) . . ?
Au87 Au98 Au1G 66.22(5) . . ?
Au71 Au98 Au1G 140.69(7) . . ?
Au99 Au98 Au1E 75.78(6) . . ?
Au1F Au98 Au1E 115.89(7) . . ?
Au86 Au98 Au1E 138.19(7) . . ?
Au1M Au98 Au1E 78.99(7) . . ?
Au77 Au98 Au1E 117.61(7) . . ?
Au87 Au98 Au1E 58.04(5) . . ?
Au71 Au98 Au1E 100.10(6) . . ?
Au1G Au98 Au1E 59.46(5) . . ?
S1_81 Au99 Au98 111.83(13) . . ?
S1_81 Au99 Au71 175.76(14) . . ?
Au98 Au99 Au71 64.03(5) . . ?
S1_81 Au99 Au86 119.14(16) . . ?
Au98 Au99 Au86 59.24(5) . . ?
Au71 Au99 Au86 58.40(5) . . ?
S1_81 Au99 Au92 121.41(15) . . ?
Au98 Au99 Au92 77.18(6) . . ?
Au71 Au99 Au92 59.45(5) . . ?
Au86 Au99 Au92 114.57(6) . . ?
S1_81 Au99 Au78 116.76(14) . . ?
Au98 Au99 Au78 127.67(7) . . ?
Au71 Au99 Au78 67.45(5) . . ?
Au86 Au99 Au78 108.90(6) . . ?
Au92 Au99 Au78 61.92(5) . . ?
S1_84 Au1A Au97 168.97(17) . . ?
S1_84 Au1A Au81 123.16(17) . . ?
Au97 Au1A Au81 66.83(6) . . ?
S1_84 Au1A Au1B 128.13(16) . . ?
Au97 Au1A Au1B 59.55(5) . . ?
Au81 Au1A Au1B 59.52(5) . . ?
S1_84 Au1A Au1J 101.80(17) . . ?
Au97 Au1A Au1J 67.46(6) . . ?
Au81 Au1A Au1J 133.20(7) . . ?
Au1B Au1A Au1J 104.00(6) . . ?
S1_84 Au1A Au89 50.35(16) . . ?
Au97 Au1A Au89 135.15(7) . . ?
Au81 Au1A Au89 77.77(6) . . ?
Au1B Au1A Au89 123.14(7) . . ?
Au1J Au1A Au89 132.86(7) . . ?
S1_84 Au1A Au1D 113.56(16) . . ?
Au97 Au1A Au1D 60.96(5) . . ?
Au81 Au1A Au1D 81.82(6) . . ?
Au1B Au1A Au1D 117.71(6) . . ?
Au1J Au1A Au1D 67.73(5) . . ?
Au89 Au1A Au1D 88.29(6) . . ?
S1_68 Au1B Au97 152.65(16) . . ?
S1_68 Au1B Au81 133.47(18) . . ?
Au97 Au1B Au81 66.14(6) . . ?
S1_68 Au1B Au1A 144.05(18) . . ?
Au97 Au1B Au1A 58.39(5) . . ?
Au81 Au1B Au1A 58.90(5) . . ?
S1_68 Au1B Au1H 94.95(16) . . ?
Au97 Au1B Au1H 64.37(6) . . ?
Au81 Au1B Au1H 130.22(7) . . ?
Au1A Au1B Au1H 90.28(6) . . ?
S1_68 Au1B Cd9 52.44(16) . . ?
Au97 Au1B Cd9 102.97(8) . . ?
Au81 Au1B Cd9 120.44(9) . . ?
Au1A Au1B Cd9 160.85(9) . . ?
Au1H Au1B Cd9 76.28(8) . . ?
S1_91 Au1C S1A_82 177.7(3) . . ?
S1_73 Au1D Au87 154.71(15) . . ?
S1_73 Au1D Au92 142.07(14) . . ?
Au87 Au1D Au92 61.81(5) . . ?
S1_73 Au1D Au1E 131.92(15) . . ?
Au87 Au1D Au1E 61.04(5) . . ?
Au92 Au1D Au1E 58.93(5) . . ?
S1_73 Au1D Au97 98.01(15) . . ?
Au87 Au1D Au97 64.15(5) . . ?
Au92 Au1D Au97 97.70(6) . . ?
Au1E Au1D Au97 125.08(7) . . ?
S1_73 Au1D Au1A 90.12(14) . . ?
Au87 Au1D Au1A 92.03(6) . . ?
Au92 Au1D Au1A 72.82(6) . . ?
Au1E Au1D Au1A 131.34(7) . . ?
Au97 Au1D Au1A 52.57(5) . . ?
S1_73 Au1D Au1I 98.72(14) . . ?
Au87 Au1D Au1I 58.38(5) . . ?
Au92 Au1D Au1I 119.21(7) . . ?
Au1E Au1D Au1I 83.17(7) . . ?
Au97 Au1D Au1I 65.59(6) . . ?
Au1A Au1D Au1I 118.17(7) . . ?
S1_73 Au1D Au1J 43.04(14) . . ?
Au87 Au1D Au1J 122.86(7) . . ?
Au92 Au1D Au1J 125.40(7) . . ?
Au1E Au1D Au1J 174.81(8) . . ?
Au97 Au1D Au1J 58.72(5) . . ?
Au1A Au1D Au1J 53.43(5) . . ?
Au1I Au1D Au1J 96.10(6) . . ?
S1_79 Au1E Au92 112.24(13) . . ?
S1_79 Au1E Au1D 118.54(15) . . ?
Au92 Au1E Au1D 60.12(5) . . ?
S1_79 Au1E Au87 173.63(14) . . ?
Au92 Au1E Au87 61.41(5) . . ?
Au1D Au1E Au87 58.74(5) . . ?
S1_79 Au1E Au1G 118.91(14) . . ?
Au92 Au1E Au1G 124.52(7) . . ?
Au1D Au1E Au1G 108.39(7) . . ?
Au87 Au1E Au1G 67.15(6) . . ?
S1_79 Au1E Au98 120.61(14) . . ?
Au92 Au1E Au98 76.57(6) . . ?
Au1D Au1E Au98 115.94(7) . . ?
Au87 Au1E Au98 59.73(5) . . ?
Au1G Au1E Au98 60.19(5) . . ?
S1_89 Au1F Au1G 159.9(2) . . ?
S1_89 Au1F Au98 126.64(19) . . ?
Au1G Au1F Au98 65.13(6) . . ?
S1_89 Au1F Au1M 139.2(3) . . ?
Au1G Au1F Au1M 59.51(7) . . ?
Au98 Au1F Au1M 60.13(6) . . ?
S1_89 Au1F Au1L 96.2(2) . . ?
Au1G Au1F Au1L 67.29(6) . . ?
Au98 Au1F Au1L 130.77(9) . . ?
Au1M Au1F Au1L 104.64(9) . . ?
S1_89 Au1F Au88 50.02(18) . . ?
Au1G Au1F Au88 133.48(9) . . ?
Au98 Au1F Au88 77.38(6) . . ?
Au1M Au1F Au88 122.97(8) . . ?
Au1L Au1F Au88 132.28(10) . . ?
S1_89 Au1F Au94 103.2(2) . . ?
Au1G Au1F Au94 60.91(6) . . ?
Au98 Au1F Au94 77.99(7) . . ?
Au1M Au1F Au94 116.96(8) . . ?
Au1L Au1F Au94 68.55(8) . . ?
Au88 Au1F Au94 85.92(7) . . ?
S1_65 Au1G Au1F 157.35(14) . . ?
S1_65 Au1G Au1M 135.13(15) . . ?
Au1F Au1G Au1M 61.63(7) . . ?
S1_65 Au1G Au1E 83.53(13) . . ?
Au1F Au1G Au1E 117.61(7) . . ?
Au1M Au1G Au1E 80.07(7) . . ?
S1_65 Au1G Au98 140.26(13) . . ?
Au1F Au1G Au98 57.86(6) . . ?
Au1M Au1G Au98 58.40(6) . . ?
Au1E Au1G Au98 60.35(5) . . ?
S1_65 Au1G Au94 99.87(13) . . ?
Au1F Au1G Au94 67.32(7) . . ?
Au1M Au1G Au94 124.86(8) . . ?
Au1E Au1G Au94 107.55(7) . . ?
Au98 Au1G Au94 77.95(6) . . ?
S1_65 Au1G Au1O 85.04(11) . . ?
Au1F Au1G Au1O 91.80(7) . . ?
Au1M Au1G Au1O 66.10(6) . . ?
Au1E Au1G Au1O 116.39(7) . . ?
Au98 Au1G Au1O 124.20(7) . . ?
Au94 Au1G Au1O 136.06(7) . . ?
S1_65 Au1G Au1L 98.76(13) . . ?
Au1F Au1G Au1L 59.58(7) . . ?
Au1M Au1G Au1L 100.82(9) . . ?
Au1E Au1G Au1L 175.43(9) . . ?
Au98 Au1G Au1L 116.23(8) . . ?
Au94 Au1G Au1L 68.23(8) . . ?
Au1O Au1G Au1L 67.87(7) . . ?
S1_65 Au1G Au87 90.88(12) . . ?
Au1F Au1G Au87 95.01(7) . . ?
Au1M Au1G Au87 112.24(7) . . ?
Au1E Au1G Au87 55.00(5) . . ?
Au98 Au1G Au87 55.89(5) . . ?
Au94 Au1G Au87 52.61(5) . . ?
Au1O Au1G Au87 170.97(8) . . ?
Au1L Au1G Au87 120.83(9) . . ?
S1_66 Au1H S1_64 176.8(2) . . ?
S1_66 Au1H Au1B 96.20(14) . . ?
S1_64 Au1H Au1B 86.97(16) . . ?
S1_66 Au1H Au97 92.39(16) . . ?
S1_64 Au1H Au97 89.88(17) . . ?
Au1B Au1H Au97 51.88(5) . . ?
S1_65 Au1I S1_85 169.62(17) . . ?
S1_65 Au1I Au87 96.74(14) . . ?
S1_85 Au1I Au87 93.41(13) . . ?
S1_65 Au1I Au94 94.37(16) . . ?
S1_85 Au1I Au94 90.26(16) . . ?
Au87 Au1I Au94 51.29(5) . . ?
S1_65 Au1I Au1D 93.87(14) . . ?
S1_85 Au1I Au1D 94.21(14) . . ?
Au87 Au1I Au1D 50.94(5) . . ?
Au94 Au1I Au1D 102.23(6) . . ?
S1_73 Au1J S1_66 175.1(2) . . ?
S1_73 Au1J Au1A 95.06(14) . . ?
S1_66 Au1J Au1A 88.94(15) . . ?
S1_73 Au1J Au97 93.79(17) . . ?
S1_66 Au1J Au97 90.83(17) . . ?
Au1A Au1J Au97 52.83(5) . . ?
S1_73 Au1J Au1D 43.05(15) . . ?
S1_66 Au1J Au1D 141.81(17) . . ?
Au1A Au1J Au1D 58.84(5) . . ?
Au97 Au1J Au1D 54.27(5) . . ?
S1_69 Au1L S1_62 170.3(2) . . ?
S1_69 Au1L Au1F 95.58(15) . . ?
S1_62 Au1L Au1F 91.58(16) . . ?
S1_69 Au1L Au1G 95.36(17) . . ?
S1_62 Au1L Au1G 94.12(17) . . ?
Au1F Au1L Au1G 53.13(6) . . ?
S1_67 Au1M Au1G 153.7(2) . . ?
S1_67 Au1M Au98 124.79(16) . . ?
Au1G Au1M Au98 64.47(6) . . ?
S1_67 Au1M Au1F 147.3(2) . . ?
Au1G Au1M Au1F 58.86(7) . . ?
Au98 Au1M Au1F 59.03(6) . . ?
S1_67 Au1M Cd12 52.7(2) . . ?
Au1G Au1M Cd12 101.03(12) . . ?
Au98 Au1M Cd12 117.61(11) . . ?
Au1F Au1M Cd12 159.66(13) . . ?
S1_67 Au1M Au1O 105.66(15) . . ?
Au1G Au1M Au1O 62.52(6) . . ?
Au98 Au1M Au1O 126.68(8) . . ?
Au1F Au1M Au1O 88.44(7) . . ?
Cd12 Au1M Au1O 78.36(10) . . ?
S1_83 Cd8 S1A_90 103.1(4) . . ?
S1_83 Cd8 S1_91 97.9(4) . . ?
S1A_90 Cd8 S1_91 110.0(3) . . ?
S1_83 Cd8 S1_86 119.2(2) . . ?
S1A_90 Cd8 S1_86 111.5(4) . . ?
S1_91 Cd8 S1_86 113.9(3) . . ?
S1_83 Cd8 Au85 89.66(17) . . ?
S1A_90 Cd8 Au85 84.3(3) . . ?
S1_91 Cd8 Au85 161.6(3) . . ?
S1_86 Cd8 Au85 48.32(17) . . ?
S1_64 Cd9 S1_68 112.5(2) . . ?
S1_64 Cd9 S1_63 96.4(2) . . ?
S1_68 Cd9 S1_63 126.1(2) . . ?
S1_64 Cd9 S1A_82 105.0(3) . . ?
S1_68 Cd9 S1A_82 113.1(3) . . ?
S1_63 Cd9 S1A_82 100.9(3) . . ?
S1_64 Cd9 Au1B 84.74(17) . . ?
S1_68 Cd9 Au1B 48.77(14) . . ?
S1_63 Cd9 Au1B 93.01(16) . . ?
S1A_82 Cd9 Au1B 161.9(2) . . ?
S1_75 Cd11 S1_74 111.7(2) . . ?
S1_75 Cd11 S1_81 103.6(2) . . ?
S1_74 Cd11 S1_81 117.9(2) . . ?
S1_75 Cd11 S1_78 109.9(2) . . ?
S1_74 Cd11 S1_78 114.4(2) . . ?
S1_81 Cd11 S1_78 98.1(2) . . ?
S1_75 Cd11 Au91 159.32(19) . . ?
S1_74 Cd11 Au91 47.79(15) . . ?
S1_81 Cd11 Au91 87.35(14) . . ?
S1_78 Cd11 Au91 85.38(15) . . ?
S1_76 Cd12 S1_67 115.2(3) . . ?
S1_76 Cd12 S1_79 103.5(2) . . ?
S1_67 Cd12 S1_79 116.3(2) . . ?
S1_76 Cd12 S1_77 107.4(2) . . ?
S1_67 Cd12 S1_77 114.2(2) . . ?
S1_79 Cd12 S1_77 98.4(2) . . ?
S1_76 Cd12 Au1M 160.5(3) . . ?
S1_67 Cd12 Au1M 46.18(15) . . ?
S1_79 Cd12 Au1M 92.23(17) . . ?
S1_77 Cd12 Au1M 81.06(16) . . ?
S1_71 Au69_1000 C1_71 40.3(4) . . ?
S1_71 Au69_1000 Au71_1000 101.5(4) . . ?
C1_71 Au69_1000 Au71_1000 127.0(4) . . ?
S1_71 Au69_1000 Au83_1000 95.0(5) . . ?
C1_71 Au69_1000 Au83_1000 134.9(5) . . ?
Au71_1000 Au69_1000 Au83_1000 51.3(2) . . ?
S1_71 Au69_1000 Au86_1000 100.7(4) . . ?
C1_71 Au69_1000 Au86_1000 93.3(3) . . ?
Au71_1000 Au69_1000 Au86_1000 51.7(2) . . ?
Au83_1000 Au69_1000 Au86_1000 103.1(3) . . ?
Au88_1000 Au70_1000 Au85_1000 60.9(3) . . ?
Au88_1000 Au70_1000 S1_71 151.8(4) . . ?
Au85_1000 Au70_1000 S1_71 147.2(4) . . ?
Au88_1000 Au70_1000 Au75_1000 117.7(4) . . ?
Au85_1000 Au70_1000 Au75_1000 80.1(3) . . ?
S1_71 Au70_1000 Au75_1000 80.1(3) . . ?
Au88_1000 Au70_1000 Au77_1000 57.6(3) . . ?
Au85_1000 Au70_1000 Au77_1000 57.0(2) . . ?
S1_71 Au70_1000 Au77_1000 130.4(3) . . ?
Au75_1000 Au70_1000 Au77_1000 60.6(3) . . ?
Au88_1000 Au70_1000 Au86_1000 67.3(3) . . ?
Au85_1000 Au70_1000 Au86_1000 123.6(4) . . ?
S1_71 Au70_1000 Au86_1000 87.2(3) . . ?
Au75_1000 Au70_1000 Au86_1000 107.0(3) . . ?
Au77_1000 Au70_1000 Au86_1000 77.8(3) . . ?
Au88_1000 Au70_1000 Au90_1000 57.9(3) . . ?
Au85_1000 Au70_1000 Au90_1000 100.3(4) . . ?
S1_71 Au70_1000 Au90_1000 102.2(4) . . ?
Au75_1000 Au70_1000 Au90_1000 173.6(4) . . ?
Au77_1000 Au70_1000 Au90_1000 114.2(4) . . ?
Au86_1000 Au70_1000 Au90_1000 67.3(3) . . ?
Au88_1000 Au70_1000 Au71_1000 94.4(3) . . ?
Au85_1000 Au70_1000 Au71_1000 110.2(3) . . ?
S1_71 Au70_1000 Au71_1000 78.1(3) . . ?
Au75_1000 Au70_1000 Au71_1000 54.3(2) . . ?
Au77_1000 Au70_1000 Au71_1000 55.2(2) . . ?
Au86_1000 Au70_1000 Au71_1000 52.8(2) . . ?
Au90_1000 Au70_1000 Au71_1000 120.1(3) . . ?
Au88_1000 Au70_1000 Au80_1000 84.2(3) . . ?
Au85_1000 Au70_1000 Au80_1000 61.3(2) . . ?
S1_71 Au70_1000 Au80_1000 107.2(3) . . ?
Au75_1000 Au70_1000 Au80_1000 118.6(4) . . ?
Au77_1000 Au70_1000 Au80_1000 117.4(3) . . ?
Au86_1000 Au70_1000 Au80_1000 133.7(4) . . ?
Au90_1000 Au70_1000 Au80_1000 66.7(3) . . ?
Au71_1000 Au70_1000 Au80_1000 170.9(3) . . ?
Au83_1000 Au71_1000 Au86_1000 139.0(4) . . ?
Au83_1000 Au71_1000 Au75_1000 61.8(3) . . ?
Au86_1000 Au71_1000 Au75_1000 119.5(3) . . ?
Au83_1000 Au71_1000 Au99_1000 118.5(3) . . ?
Au86_1000 Au71_1000 Au99_1000 61.2(3) . . ?
Au75_1000 Au71_1000 Au99_1000 178.8(4) . . ?
Au83_1000 Au71_1000 Au92_1000 84.8(3) . . ?
Au86_1000 Au71_1000 Au92_1000 121.2(3) . . ?
Au75_1000 Au71_1000 Au92_1000 115.9(3) . . ?
Au99_1000 Au71_1000 Au92_1000 63.2(2) . . ?
Au83_1000 Au71_1000 Au77_1000 122.6(3) . . ?
Au86_1000 Au71_1000 Au77_1000 84.0(3) . . ?
Au75_1000 Au71_1000 Au77_1000 63.6(3) . . ?
Au99_1000 Au71_1000 Au77_1000 115.8(3) . . ?
Au92_1000 Au71_1000 Au77_1000 104.3(3) . . ?
Au83_1000 Au71_1000 Au81_1000 59.5(2) . . ?
Au86_1000 Au71_1000 Au81_1000 159.8(3) . . ?
Au75_1000 Au71_1000 Au81_1000 56.3(2) . . ?
Au99_1000 Au71_1000 Au81_1000 122.7(3) . . ?
Au92_1000 Au71_1000 Au81_1000 59.6(2) . . ?
Au77_1000 Au71_1000 Au81_1000 76.6(3) . . ?
Au83_1000 Au71_1000 Au98_1000 160.5(3) . . ?
Au86_1000 Au71_1000 Au98_1000 58.4(3) . . ?
Au75_1000 Au71_1000 Au98_1000 122.5(3) . . ?
Au99_1000 Au71_1000 Au98_1000 56.7(2) . . ?
Au92_1000 Au71_1000 Au98_1000 76.4(3) . . ?
Au77_1000 Au71_1000 Au98_1000 59.1(2) . . ?
Au81_1000 Au71_1000 Au98_1000 105.5(3) . . ?
Au83_1000 Au71_1000 Au69_1000 69.5(3) . . ?
Au86_1000 Au71_1000 Au69_1000 69.5(3) . . ?
Au75_1000 Au71_1000 Au69_1000 89.5(3) . . ?
Au99_1000 Au71_1000 Au69_1000 91.7(3) . . ?
Au92_1000 Au71_1000 Au69_1000 129.7(3) . . ?
Au77_1000 Au71_1000 Au69_1000 126.0(3) . . ?
Au81_1000 Au71_1000 Au69_1000 127.4(3) . . ?
Au98_1000 Au71_1000 Au69_1000 127.1(3) . . ?
Au83_1000 Au71_1000 Au78_1000 59.5(2) . . ?
Au86_1000 Au71_1000 Au78_1000 103.1(3) . . ?
Au75_1000 Au71_1000 Au78_1000 121.2(3) . . ?
Au99_1000 Au71_1000 Au78_1000 59.1(2) . . ?
Au92_1000 Au71_1000 Au78_1000 61.1(2) . . ?
Au77_1000 Au71_1000 Au78_1000 165.4(3) . . ?
Au81_1000 Au71_1000 Au78_1000 94.6(3) . . ?
Au98_1000 Au71_1000 Au78_1000 113.6(3) . . ?
Au69_1000 Au71_1000 Au78_1000 68.6(2) . . ?
Au83_1000 Au71_1000 Au70_1000 104.4(3) . . ?
Au86_1000 Au71_1000 Au70_1000 60.8(2) . . ?
Au75_1000 Au71_1000 Au70_1000 58.7(2) . . ?
Au99_1000 Au71_1000 Au70_1000 122.0(3) . . ?
Au92_1000 Au71_1000 Au70_1000 162.5(3) . . ?
Au77_1000 Au71_1000 Au70_1000 58.3(2) . . ?
Au81_1000 Au71_1000 Au70_1000 111.9(3) . . ?
Au98_1000 Au71_1000 Au70_1000 92.7(3) . . ?
Au69_1000 Au71_1000 Au70_1000 67.8(2) . . ?
Au78_1000 Au71_1000 Au70_1000 136.3(3) . . ?
S1_83 Au75_1000 Au81_1000 103.2(4) . . ?
S1_83 Au75_1000 Au71_1000 162.4(5) . . ?
Au81_1000 Au75_1000 Au71_1000 63.8(3) . . ?
S1_83 Au75_1000 Au83_1000 106.0(4) . . ?
Au81_1000 Au75_1000 Au83_1000 60.7(3) . . ?
Au71_1000 Au75_1000 Au83_1000 57.9(2) . . ?
S1_83 Au75_1000 Au70_1000 128.9(4) . . ?
Au81_1000 Au75_1000 Au70_1000 126.7(4) . . ?
Au71_1000 Au75_1000 Au70_1000 67.0(3) . . ?
Au83_1000 Au75_1000 Au70_1000 107.7(3) . . ?
S1_83 Au75_1000 Au77_1000 132.8(4) . . ?
Au81_1000 Au75_1000 Au77_1000 77.8(3) . . ?
Au71_1000 Au75_1000 Au77_1000 58.9(2) . . ?
Au83_1000 Au75_1000 Au77_1000 114.4(3) . . ?
Au70_1000 Au75_1000 Au77_1000 59.6(2) . . ?
Au85_1000 Au77_1000 Au88_1000 61.1(3) . . ?
Au85_1000 Au77_1000 Au84_1000 96.1(3) . . ?
Au88_1000 Au77_1000 Au84_1000 149.5(4) . . ?
Au85_1000 Au77_1000 Au94_1000 104.7(3) . . ?
Au88_1000 Au77_1000 Au94_1000 102.0(4) . . ?
Au84_1000 Au77_1000 Au94_1000 62.2(3) . . ?
Au85_1000 Au77_1000 Au71_1000 122.0(3) . . ?
Au88_1000 Au77_1000 Au71_1000 102.2(3) . . ?
Au84_1000 Au77_1000 Au71_1000 107.4(3) . . ?
Au94_1000 Au77_1000 Au71_1000 133.3(3) . . ?
Au85_1000 Au77_1000 Au98_1000 139.6(4) . . ?
Au88_1000 Au77_1000 Au98_1000 78.5(3) . . ?
Au84_1000 Au77_1000 Au98_1000 122.1(3) . . ?
Au94_1000 Au77_1000 Au98_1000 84.5(3) . . ?
Au71_1000 Au77_1000 Au98_1000 62.3(2) . . ?
Au85_1000 Au77_1000 Au87_1000 155.6(4) . . ?
Au88_1000 Au77_1000 Au87_1000 135.7(4) . . ?
Au84_1000 Au77_1000 Au87_1000 61.0(3) . . ?
Au94_1000 Au77_1000 Au87_1000 58.7(2) . . ?
Au71_1000 Au77_1000 Au87_1000 76.1(3) . . ?
Au98_1000 Au77_1000 Au87_1000 61.3(2) . . ?
Au85_1000 Au77_1000 Au70_1000 57.9(2) . . ?
Au88_1000 Au77_1000 Au70_1000 57.3(3) . . ?
Au84_1000 Au77_1000 Au70_1000 129.8(4) . . ?
Au94_1000 Au77_1000 Au70_1000 156.9(4) . . ?
Au71_1000 Au77_1000 Au70_1000 66.6(2) . . ?
Au98_1000 Au77_1000 Au70_1000 99.7(3) . . ?
Au87_1000 Au77_1000 Au70_1000 142.7(3) . . ?
Au85_1000 Au77_1000 Au75_1000 80.1(3) . . ?
Au88_1000 Au77_1000 Au75_1000 116.5(3) . . ?
Au84_1000 Au77_1000 Au75_1000 75.0(3) . . ?
Au94_1000 Au77_1000 Au75_1000 137.1(4) . . ?
Au71_1000 Au77_1000 Au75_1000 57.6(2) . . ?
Au98_1000 Au77_1000 Au75_1000 119.7(3) . . ?
Au87_1000 Au77_1000 Au75_1000 100.0(3) . . ?
Au70_1000 Au77_1000 Au75_1000 59.8(3) . . ?
S1_80 Au78_1000 Au89_1000 162.5(4) . . ?
S1_80 Au78_1000 Au91_1000 119.1(4) . . ?
Au89_1000 Au78_1000 Au91_1000 61.9(3) . . ?
S1_80 Au78_1000 Au83_1000 115.3(4) . . ?
Au89_1000 Au78_1000 Au83_1000 69.0(3) . . ?
Au91_1000 Au78_1000 Au83_1000 125.0(3) . . ?
S1_80 Au78_1000 Au99_1000 81.7(3) . . ?
Au89_1000 Au78_1000 Au99_1000 113.9(3) . . ?
Au91_1000 Au78_1000 Au99_1000 73.4(3) . . ?
Au83_1000 Au78_1000 Au99_1000 107.5(3) . . ?
S1_80 Au78_1000 Au92_1000 140.3(4) . . ?
Au89_1000 Au78_1000 Au92_1000 56.3(2) . . ?
Au91_1000 Au78_1000 Au92_1000 55.8(2) . . ?
Au83_1000 Au78_1000 Au92_1000 77.3(2) . . ?
Au99_1000 Au78_1000 Au92_1000 58.8(2) . . ?
S1_80 Au78_1000 Au93_1000 104.5(3) . . ?
Au89_1000 Au78_1000 Au93_1000 59.6(3) . . ?
Au91_1000 Au78_1000 Au93_1000 101.4(3) . . ?
Au83_1000 Au78_1000 Au93_1000 72.0(3) . . ?
Au99_1000 Au78_1000 Au93_1000 173.4(4) . . ?
Au92_1000 Au78_1000 Au93_1000 115.1(3) . . ?
S1_80 Au78_1000 Au71_1000 101.6(3) . . ?
Au89_1000 Au78_1000 Au71_1000 94.3(3) . . ?
Au91_1000 Au78_1000 Au71_1000 106.8(3) . . ?
Au83_1000 Au78_1000 Au71_1000 53.0(2) . . ?
Au99_1000 Au78_1000 Au71_1000 54.6(2) . . ?
Au92_1000 Au78_1000 Au71_1000 54.18(19) . . ?
Au93_1000 Au78_1000 Au71_1000 124.9(3) . . ?
S1_80 Au78_1000 Au96_1000 76.8(3) . . ?
Au89_1000 Au78_1000 Au96_1000 89.5(3) . . ?
Au91_1000 Au78_1000 Au96_1000 63.3(2) . . ?
Au83_1000 Au78_1000 Au96_1000 140.5(3) . . ?
Au99_1000 Au78_1000 Au96_1000 111.5(3) . . ?
Au92_1000 Au78_1000 Au96_1000 118.6(3) . . ?
Au93_1000 Au78_1000 Au96_1000 68.5(3) . . ?
Au71_1000 Au78_1000 Au96_1000 165.9(3) . . ?
S1_87 Au80_1000 S1_90 167.6(11) . . ?
S1_87 Au80_1000 Au85_1000 97.0(4) . . ?
S1_90 Au80_1000 Au85_1000 81.8(8) . . ?
S1_87 Au80_1000 Au70_1000 82.1(4) . . ?
S1_90 Au80_1000 Au70_1000 87.5(10) . . ?
Au85_1000 Au80_1000 Au70_1000 52.3(2) . . ?
Au75_1000 Au81_1000 Au1B_1000 102.2(3) . . ?
Au75_1000 Au81_1000 Au1A_1000 155.6(4) . . ?
Au1B_1000 Au81_1000 Au1A_1000 61.3(3) . . ?
Au75_1000 Au81_1000 Au83_1000 62.2(3) . . ?
Au1B_1000 Au81_1000 Au83_1000 111.0(4) . . ?
Au1A_1000 Au81_1000 Au83_1000 105.0(3) . . ?
Au75_1000 Au81_1000 Au92_1000 118.8(3) . . ?
Au1B_1000 Au81_1000 Au92_1000 138.2(3) . . ?
Au1A_1000 Au81_1000 Au92_1000 77.2(3) . . ?
Au83_1000 Au81_1000 Au92_1000 83.2(3) . . ?
Au75_1000 Au81_1000 Au87_1000 105.8(3) . . ?
Au1B_1000 Au81_1000 Au87_1000 119.3(3) . . ?
Au1A_1000 Au81_1000 Au87_1000 98.2(3) . . ?
Au83_1000 Au81_1000 Au87_1000 129.8(3) . . ?
Au92_1000 Au81_1000 Au87_1000 59.4(2) . . ?
Au75_1000 Au81_1000 Au71_1000 59.9(2) . . ?
Au1B_1000 Au81_1000 Au71_1000 161.1(4) . . ?
Au1A_1000 Au81_1000 Au71_1000 133.1(3) . . ?
Au83_1000 Au81_1000 Au71_1000 57.2(2) . . ?
Au92_1000 Au81_1000 Au71_1000 58.9(2) . . ?
Au87_1000 Au81_1000 Au71_1000 74.4(3) . . ?
Au75_1000 Au81_1000 Au97_1000 132.1(3) . . ?
Au1B_1000 Au81_1000 Au97_1000 57.6(3) . . ?
Au1A_1000 Au81_1000 Au97_1000 56.6(2) . . ?
Au83_1000 Au81_1000 Au97_1000 160.9(3) . . ?
Au92_1000 Au81_1000 Au97_1000 96.3(3) . . ?
Au87_1000 Au81_1000 Au97_1000 63.6(2) . . ?
Au71_1000 Au81_1000 Au97_1000 137.9(3) . . ?
Au75_1000 Au81_1000 Au84_1000 75.3(3) . . ?
Au1B_1000 Au81_1000 Au84_1000 79.9(3) . . ?
Au1A_1000 Au81_1000 Au84_1000 115.7(3) . . ?
Au83_1000 Au81_1000 Au84_1000 137.4(3) . . ?
Au92_1000 Au81_1000 Au84_1000 116.8(3) . . ?
Au87_1000 Au81_1000 Au84_1000 57.6(2) . . ?
Au71_1000 Au81_1000 Au84_1000 99.4(3) . . ?
Au97_1000 Au81_1000 Au84_1000 59.5(2) . . ?
Au71_1000 Au83_1000 S1_72 148.3(4) . . ?
Au71_1000 Au83_1000 Au81_1000 63.4(2) . . ?
S1_72 Au83_1000 Au81_1000 131.3(4) . . ?
Au71_1000 Au83_1000 Au75_1000 60.3(2) . . ?
S1_72 Au83_1000 Au75_1000 150.2(4) . . ?
Au81_1000 Au83_1000 Au75_1000 57.1(2) . . ?
Au71_1000 Au83_1000 Au78_1000 67.5(2) . . ?
S1_72 Au83_1000 Au78_1000 81.2(3) . . ?
Au81_1000 Au83_1000 Au78_1000 101.8(3) . . ?
Au75_1000 Au83_1000 Au78_1000 127.7(3) . . ?
Au71_1000 Au83_1000 Au89_1000 92.8(3) . . ?
S1_72 Au83_1000 Au89_1000 70.5(3) . . ?
Au81_1000 Au83_1000 Au89_1000 73.8(2) . . ?
Au75_1000 Au83_1000 Au89_1000 130.3(3) . . ?
Au78_1000 Au83_1000 Au89_1000 52.1(2) . . ?
Au71_1000 Au83_1000 Au69_1000 59.1(2) . . ?
S1_72 Au83_1000 Au69_1000 105.1(3) . . ?
Au81_1000 Au83_1000 Au69_1000 121.1(3) . . ?
Au75_1000 Au83_1000 Au69_1000 83.5(3) . . ?
Au78_1000 Au83_1000 Au69_1000 67.6(3) . . ?
Au89_1000 Au83_1000 Au69_1000 119.7(3) . . ?
S1_63 Au84_1000 Au77_1000 121.6(5) . . ?
S1_63 Au84_1000 Au87_1000 168.7(4) . . ?
Au77_1000 Au84_1000 Au87_1000 61.5(2) . . ?
S1_63 Au84_1000 Au94_1000 133.2(4) . . ?
Au77_1000 Au84_1000 Au94_1000 59.7(3) . . ?
Au87_1000 Au84_1000 Au94_1000 58.1(3) . . ?
S1_63 Au84_1000 Au97_1000 108.2(4) . . ?
Au77_1000 Au84_1000 Au97_1000 122.2(3) . . ?
Au87_1000 Au84_1000 Au97_1000 64.4(2) . . ?
Au94_1000 Au84_1000 Au97_1000 105.7(4) . . ?
S1_63 Au84_1000 Au81_1000 109.6(4) . . ?
Au77_1000 Au84_1000 Au81_1000 76.6(3) . . ?
Au87_1000 Au84_1000 Au81_1000 59.6(2) . . ?
Au94_1000 Au84_1000 Au81_1000 115.2(3) . . ?
Au97_1000 Au84_1000 Au81_1000 59.6(2) . . ?
S1_86 Au85_1000 C1_86 42.7(3) . . ?
S1_86 Au85_1000 Au77_1000 125.8(5) . . ?
C1_86 Au85_1000 Au77_1000 165.5(4) . . ?
S1_86 Au85_1000 Au70_1000 139.0(5) . . ?
C1_86 Au85_1000 Au70_1000 129.1(4) . . ?
Au77_1000 Au85_1000 Au70_1000 65.1(3) . . ?
S1_86 Au85_1000 Au88_1000 161.4(5) . . ?
C1_86 Au85_1000 Au88_1000 127.6(5) . . ?
Au77_1000 Au85_1000 Au88_1000 59.8(3) . . ?
Au70_1000 Au85_1000 Au88_1000 59.2(3) . . ?
S1_86 Au85_1000 Au80_1000 98.4(4) . . ?
C1_86 Au85_1000 Au80_1000 64.4(3) . . ?
Au77_1000 Au85_1000 Au80_1000 130.1(4) . . ?
Au70_1000 Au85_1000 Au80_1000 66.3(3) . . ?
Au88_1000 Au85_1000 Au80_1000 86.0(4) . . ?
S1_86 Au85_1000 Cd8_1000 37.5(4) . . ?
C1_86 Au85_1000 Cd8_1000 57.1(5) . . ?
Au77_1000 Au85_1000 Cd8_1000 121.3(5) . . ?
Au70_1000 Au85_1000 Cd8_1000 101.5(4) . . ?
Au88_1000 Au85_1000 Cd8_1000 159.4(5) . . ?
Au80_1000 Au85_1000 Cd8_1000 78.9(4) . . ?
S1_88 Au86_1000 Au71_1000 150.6(5) . . ?
S1_88 Au86_1000 Au98_1000 145.2(5) . . ?
Au71_1000 Au86_1000 Au98_1000 64.1(3) . . ?
S1_88 Au86_1000 Au99_1000 125.7(5) . . ?
Au71_1000 Au86_1000 Au99_1000 60.4(2) . . ?
Au98_1000 Au86_1000 Au99_1000 58.3(3) . . ?
S1_88 Au86_1000 Au70_1000 100.5(4) . . ?
Au71_1000 Au86_1000 Au70_1000 66.4(3) . . ?
Au98_1000 Au86_1000 Au70_1000 99.2(3) . . ?
Au99_1000 Au86_1000 Au70_1000 126.8(4) . . ?
S1_88 Au86_1000 Au88_1000 98.4(4) . . ?
Au71_1000 Au86_1000 Au88_1000 93.4(3) . . ?
Au98_1000 Au86_1000 Au88_1000 72.2(3) . . ?
Au99_1000 Au86_1000 Au88_1000 130.1(4) . . ?
Au70_1000 Au86_1000 Au88_1000 51.9(2) . . ?
S1_88 Au86_1000 Au69_1000 92.0(4) . . ?
Au71_1000 Au86_1000 Au69_1000 58.8(3) . . ?
Au98_1000 Au86_1000 Au69_1000 122.2(3) . . ?
Au99_1000 Au86_1000 Au69_1000 85.7(3) . . ?
Au70_1000 Au86_1000 Au69_1000 66.0(3) . . ?
Au88_1000 Au86_1000 Au69_1000 118.0(3) . . ?
S1_88 Au86_1000 Au90_1000 50.7(3) . . ?
Au71_1000 Au86_1000 Au90_1000 124.6(4) . . ?
Au98_1000 Au86_1000 Au90_1000 121.9(4) . . ?
Au99_1000 Au86_1000 Au90_1000 174.9(4) . . ?
Au70_1000 Au86_1000 Au90_1000 58.2(3) . . ?
Au88_1000 Au86_1000 Au90_1000 51.3(2) . . ?
Au69_1000 Au86_1000 Au90_1000 97.8(3) . . ?
Au1D_1000 Au87_1000 Au94_1000 139.7(4) . . ?
Au1D_1000 Au87_1000 Au1E_1000 60.8(3) . . ?
Au94_1000 Au87_1000 Au1E_1000 118.0(3) . . ?
Au1D_1000 Au87_1000 Au84_1000 120.9(3) . . ?
Au94_1000 Au87_1000 Au84_1000 61.2(3) . . ?
Au1E_1000 Au87_1000 Au84_1000 178.3(4) . . ?
Au1D_1000 Au87_1000 Au92_1000 59.3(2) . . ?
Au94_1000 Au87_1000 Au92_1000 159.0(4) . . ?
Au1E_1000 Au87_1000 Au92_1000 58.2(2) . . ?
Au84_1000 Au87_1000 Au92_1000 122.0(3) . . ?
Au1D_1000 Au87_1000 Au77_1000 160.0(4) . . ?
Au94_1000 Au87_1000 Au77_1000 59.4(3) . . ?
Au1E_1000 Au87_1000 Au77_1000 120.8(3) . . ?
Au84_1000 Au87_1000 Au77_1000 57.5(3) . . ?
Au92_1000 Au87_1000 Au77_1000 103.3(3) . . ?
Au1D_1000 Au87_1000 Au81_1000 85.5(3) . . ?
Au94_1000 Au87_1000 Au81_1000 121.0(3) . . ?
Au1E_1000 Au87_1000 Au81_1000 117.6(3) . . ?
Au84_1000 Au87_1000 Au81_1000 62.7(2) . . ?
Au92_1000 Au87_1000 Au81_1000 59.4(2) . . ?
Au77_1000 Au87_1000 Au81_1000 76.4(3) . . ?
Au1D_1000 Au87_1000 Au98_1000 119.8(3) . . ?
Au94_1000 Au87_1000 Au98_1000 83.7(3) . . ?
Au1E_1000 Au87_1000 Au98_1000 61.7(3) . . ?
Au84_1000 Au87_1000 Au98_1000 116.6(3) . . ?
Au92_1000 Au87_1000 Au98_1000 76.6(3) . . ?
Au77_1000 Au87_1000 Au98_1000 59.3(2) . . ?
Au81_1000 Au87_1000 Au98_1000 106.4(3) . . ?
Au1D_1000 Au87_1000 Au1I_1000 70.2(3) . . ?
Au94_1000 Au87_1000 Au1I_1000 69.5(3) . . ?
Au1E_1000 Au87_1000 Au1I_1000 90.2(4) . . ?
Au84_1000 Au87_1000 Au1I_1000 90.8(4) . . ?
Au92_1000 Au87_1000 Au1I_1000 128.6(3) . . ?
Au77_1000 Au87_1000 Au1I_1000 128.1(3) . . ?
Au81_1000 Au87_1000 Au1I_1000 127.8(4) . . ?
Au98_1000 Au87_1000 Au1I_1000 125.9(4) . . ?
Au1D_1000 Au87_1000 Au97_1000 61.4(2) . . ?
Au94_1000 Au87_1000 Au97_1000 104.3(3) . . ?
Au1E_1000 Au87_1000 Au97_1000 122.2(3) . . ?
Au84_1000 Au87_1000 Au97_1000 59.5(2) . . ?
Au92_1000 Au87_1000 Au97_1000 93.5(3) . . ?
Au77_1000 Au87_1000 Au97_1000 114.0(3) . . ?
Au81_1000 Au87_1000 Au97_1000 59.0(2) . . ?
Au98_1000 Au87_1000 Au97_1000 165.4(3) . . ?
Au1I_1000 Au87_1000 Au97_1000 68.8(3) . . ?
Au1D_1000 Au87_1000 Au1G_1000 102.5(3) . . ?
Au94_1000 Au87_1000 Au1G_1000 60.1(3) . . ?
Au1E_1000 Au87_1000 Au1G_1000 58.0(2) . . ?
Au84_1000 Au87_1000 Au1G_1000 121.2(3) . . ?
Au92_1000 Au87_1000 Au1G_1000 113.5(3) . . ?
Au77_1000 Au87_1000 Au1G_1000 93.5(3) . . ?
Au81_1000 Au87_1000 Au1G_1000 164.9(4) . . ?
Au98_1000 Au87_1000 Au1G_1000 58.5(2) . . ?
Au1I_1000 Au87_1000 Au1G_1000 67.3(3) . . ?
Au97_1000 Au87_1000 Au1G_1000 136.1(3) . . ?
S1_89 Au88_1000 Au70_1000 175.6(6) . . ?
S1_89 Au88_1000 Au77_1000 111.7(5) . . ?
Au70_1000 Au88_1000 Au77_1000 65.1(3) . . ?
S1_89 Au88_1000 Au85_1000 116.0(5) . . ?
Au70_1000 Au88_1000 Au85_1000 59.9(3) . . ?
Au77_1000 Au88_1000 Au85_1000 59.1(3) . . ?
S1_89 Au88_1000 Au90_1000 115.1(5) . . ?
Au70_1000 Au88_1000 Au90_1000 68.6(3) . . ?
Au77_1000 Au88_1000 Au90_1000 131.8(4) . . ?
Au85_1000 Au88_1000 Au90_1000 107.1(4) . . ?
S1_89 Au88_1000 Au1F_1000 43.5(3) . . ?
Au70_1000 Au88_1000 Au1F_1000 136.0(4) . . ?
Au77_1000 Au88_1000 Au1F_1000 77.9(3) . . ?
Au85_1000 Au88_1000 Au1F_1000 119.7(4) . . ?
Au90_1000 Au88_1000 Au1F_1000 133.2(5) . . ?
S1_89 Au88_1000 Au86_1000 122.3(5) . . ?
Au70_1000 Au88_1000 Au86_1000 60.8(3) . . ?
Au77_1000 Au88_1000 Au86_1000 77.9(3) . . ?
Au85_1000 Au88_1000 Au86_1000 116.8(4) . . ?
Au90_1000 Au88_1000 Au86_1000 68.6(3) . . ?
Au1F_1000 Au88_1000 Au86_1000 89.7(3) . . ?
S1_84 Au89_1000 Au78_1000 165.9(4) . . ?
S1_84 Au89_1000 Au92_1000 119.0(3) . . ?
Au78_1000 Au89_1000 Au92_1000 68.2(3) . . ?
S1_84 Au89_1000 Au91_1000 112.4(3) . . ?
Au78_1000 Au89_1000 Au91_1000 59.5(2) . . ?
Au92_1000 Au89_1000 Au91_1000 59.0(2) . . ?
S1_84 Au89_1000 Au93_1000 107.2(3) . . ?
Au78_1000 Au89_1000 Au93_1000 66.8(3) . . ?
Au92_1000 Au89_1000 Au93_1000 133.7(4) . . ?
Au91_1000 Au89_1000 Au93_1000 104.6(3) . . ?
S1_84 Au89_1000 Au1A_1000 58.7(2) . . ?
Au78_1000 Au89_1000 Au1A_1000 134.6(3) . . ?
Au92_1000 Au89_1000 Au1A_1000 74.2(3) . . ?
Au91_1000 Au89_1000 Au1A_1000 119.0(3) . . ?
Au93_1000 Au89_1000 Au1A_1000 136.3(4) . . ?
S1_84 Au89_1000 Au83_1000 132.7(3) . . ?
Au78_1000 Au89_1000 Au83_1000 58.8(2) . . ?
Au92_1000 Au89_1000 Au83_1000 77.6(3) . . ?
Au91_1000 Au89_1000 Au83_1000 113.7(3) . . ?
Au93_1000 Au89_1000 Au83_1000 70.8(3) . . ?
Au1A_1000 Au89_1000 Au83_1000 89.4(3) . . ?
S1_87 Au90_1000 S1_88 169.1(8) . . ?
S1_87 Au90_1000 Au88_1000 82.7(5) . . ?
S1_88 Au90_1000 Au88_1000 95.8(4) . . ?
S1_87 Au90_1000 Au70_1000 83.5(5) . . ?
S1_88 Au90_1000 Au70_1000 87.0(3) . . ?
Au88_1000 Au90_1000 Au70_1000 53.5(3) . . ?
S1_87 Au90_1000 Au86_1000 134.8(5) . . ?
S1_88 Au90_1000 Au86_1000 38.9(3) . . ?
Au88_1000 Au90_1000 Au86_1000 60.2(3) . . ?
Au70_1000 Au90_1000 Au86_1000 54.5(2) . . ?
Au92_1000 Au91_1000 Au78_1000 67.9(2) . . ?
Au92_1000 Au91_1000 Au89_1000 59.3(2) . . ?
Au78_1000 Au91_1000 Au89_1000 58.6(2) . . ?
Au92_1000 Au91_1000 Cd11_1000 128.2(5) . . ?
Au78_1000 Au91_1000 Cd11_1000 106.5(4) . . ?
Au89_1000 Au91_1000 Cd11_1000 161.7(5) . . ?
Au92_1000 Au91_1000 Au96_1000 132.8(3) . . ?
Au78_1000 Au91_1000 Au96_1000 65.6(2) . . ?
Au89_1000 Au91_1000 Au96_1000 89.1(3) . . ?
Cd11_1000 Au91_1000 Au96_1000 74.1(4) . . ?
Au92_1000 Au91_1000 Au99_1000 56.2(2) . . ?
Au78_1000 Au91_1000 Au99_1000 56.2(2) . . ?
Au89_1000 Au91_1000 Au99_1000 99.4(3) . . ?
Cd11_1000 Au91_1000 Au99_1000 77.5(4) . . ?
Au96_1000 Au91_1000 Au99_1000 102.0(3) . . ?
Au91_1000 Au92_1000 Au89_1000 61.8(2) . . ?
Au91_1000 Au92_1000 Au1E_1000 95.8(3) . . ?
Au89_1000 Au92_1000 Au1E_1000 149.9(3) . . ?
Au91_1000 Au92_1000 Au1D_1000 109.1(3) . . ?
Au89_1000 Au92_1000 Au1D_1000 105.0(3) . . ?
Au1E_1000 Au92_1000 Au1D_1000 61.3(3) . . ?
Au91_1000 Au92_1000 Au71_1000 117.0(3) . . ?
Au89_1000 Au92_1000 Au71_1000 101.6(3) . . ?
Au1E_1000 Au92_1000 Au71_1000 106.8(3) . . ?
Au1D_1000 Au92_1000 Au71_1000 133.5(3) . . ?
Au91_1000 Au92_1000 Au81_1000 141.9(3) . . ?
Au89_1000 Au92_1000 Au81_1000 80.8(3) . . ?
Au1E_1000 Au92_1000 Au81_1000 121.7(3) . . ?
Au1D_1000 Au92_1000 Au81_1000 86.0(3) . . ?
Au71_1000 Au92_1000 Au81_1000 61.4(2) . . ?
Au91_1000 Au92_1000 Au87_1000 156.2(3) . . ?
Au89_1000 Au92_1000 Au87_1000 138.2(3) . . ?
Au1E_1000 Au92_1000 Au87_1000 60.6(2) . . ?
Au1D_1000 Au92_1000 Au87_1000 58.5(2) . . ?
Au71_1000 Au92_1000 Au87_1000 76.3(3) . . ?
Au81_1000 Au92_1000 Au87_1000 61.2(2) . . ?
Au91_1000 Au92_1000 Au99_1000 73.6(3) . . ?
Au89_1000 Au92_1000 Au99_1000 113.4(3) . . ?
Au1E_1000 Au92_1000 Au99_1000 74.8(3) . . ?
Au1D_1000 Au92_1000 Au99_1000 136.2(3) . . ?
Au71_1000 Au92_1000 Au99_1000 58.1(2) . . ?
Au81_1000 Au92_1000 Au99_1000 119.5(3) . . ?
Au87_1000 Au92_1000 Au99_1000 100.9(3) . . ?
Au91_1000 Au92_1000 Au78_1000 56.2(2) . . ?
Au89_1000 Au92_1000 Au78_1000 55.6(2) . . ?
Au1E_1000 Au92_1000 Au78_1000 130.3(4) . . ?
Au1D_1000 Au92_1000 Au78_1000 158.8(3) . . ?
Au71_1000 Au92_1000 Au78_1000 64.7(2) . . ?
Au81_1000 Au92_1000 Au78_1000 97.8(3) . . ?
Au87_1000 Au92_1000 Au78_1000 141.0(3) . . ?
Au99_1000 Au92_1000 Au78_1000 58.9(2) . . ?
S1_72 Au93_1000 C1_72 45.1(4) . . ?
S1_72 Au93_1000 Au89_1000 94.1(4) . . ?
C1_72 Au93_1000 Au89_1000 131.3(5) . . ?
S1_72 Au93_1000 Au78_1000 97.2(5) . . ?
C1_72 Au93_1000 Au78_1000 99.2(5) . . ?
Au89_1000 Au93_1000 Au78_1000 53.6(2) . . ?
S1_69 Au94_1000 Au87_1000 150.6(5) . . ?
S1_69 Au94_1000 Au77_1000 146.1(5) . . ?
Au87_1000 Au94_1000 Au77_1000 61.9(3) . . ?
S1_69 Au94_1000 Au84_1000 132.9(5) . . ?
Au87_1000 Au94_1000 Au84_1000 60.7(3) . . ?
Au77_1000 Au94_1000 Au84_1000 58.2(3) . . ?
S1_69 Au94_1000 Au1G_1000 93.4(4) . . ?
Au87_1000 Au94_1000 Au1G_1000 66.9(3) . . ?
Au77_1000 Au94_1000 Au1G_1000 99.0(3) . . ?
Au84_1000 Au94_1000 Au1G_1000 127.5(3) . . ?
S1_69 Au94_1000 Au1F_1000 90.0(4) . . ?
Au87_1000 Au94_1000 Au1F_1000 93.3(3) . . ?
Au77_1000 Au94_1000 Au1F_1000 74.3(3) . . ?
Au84_1000 Au94_1000 Au1F_1000 132.1(4) . . ?
Au1G_1000 Au94_1000 Au1F_1000 51.0(3) . . ?
S1_69 Au94_1000 Au1I_1000 93.7(4) . . ?
Au87_1000 Au94_1000 Au1I_1000 59.0(3) . . ?
Au77_1000 Au94_1000 Au1I_1000 120.2(3) . . ?
Au84_1000 Au94_1000 Au1I_1000 85.1(4) . . ?
Au1G_1000 Au94_1000 Au1I_1000 66.0(3) . . ?
Au1F_1000 Au94_1000 Au1I_1000 116.9(4) . . ?
S1_78 Au96_1000 S1_70 150.4(5) . . ?
S1_78 Au96_1000 Au91_1000 89.4(3) . . ?
S1_70 Au96_1000 Au91_1000 95.0(3) . . ?
S1_78 Au96_1000 Au78_1000 101.5(4) . . ?
S1_70 Au96_1000 Au78_1000 104.0(4) . . ?
Au91_1000 Au96_1000 Au78_1000 51.13(19) . . ?
S1_85 Au97_1000 Au1A_1000 148.9(4) . . ?
S1_85 Au97_1000 Au1B_1000 141.1(4) . . ?
Au1A_1000 Au97_1000 Au1B_1000 61.7(3) . . ?
S1_85 Au97_1000 Au84_1000 90.2(3) . . ?
Au1A_1000 Au97_1000 Au84_1000 118.5(4) . . ?
Au1B_1000 Au97_1000 Au84_1000 80.6(3) . . ?
S1_85 Au97_1000 Au81_1000 145.5(4) . . ?
Au1A_1000 Au97_1000 Au81_1000 58.0(3) . . ?
Au1B_1000 Au97_1000 Au81_1000 57.4(3) . . ?
Au84_1000 Au97_1000 Au81_1000 60.9(2) . . ?
S1_85 Au97_1000 Au1D_1000 93.7(3) . . ?
Au1A_1000 Au97_1000 Au1D_1000 66.7(3) . . ?
Au1B_1000 Au97_1000 Au1D_1000 125.0(4) . . ?
Au84_1000 Au97_1000 Au1D_1000 109.8(3) . . ?
Au81_1000 Au97_1000 Au1D_1000 80.4(3) . . ?
S1_85 Au97_1000 Au87_1000 91.6(3) . . ?
Au1A_1000 Au97_1000 Au87_1000 94.9(3) . . ?
Au1B_1000 Au97_1000 Au87_1000 113.1(3) . . ?
Au84_1000 Au97_1000 Au87_1000 56.2(2) . . ?
Au81_1000 Au97_1000 Au87_1000 57.4(2) . . ?
Au1D_1000 Au97_1000 Au87_1000 53.7(2) . . ?
S1_85 Au97_1000 Au1J_1000 90.2(4) . . ?
Au1A_1000 Au97_1000 Au1J_1000 60.6(3) . . ?
Au1B_1000 Au97_1000 Au1J_1000 100.9(4) . . ?
Au84_1000 Au97_1000 Au1J_1000 177.1(4) . . ?
Au81_1000 Au97_1000 Au1J_1000 117.7(3) . . ?
Au1D_1000 Au97_1000 Au1J_1000 67.3(3) . . ?
Au87_1000 Au97_1000 Au1J_1000 121.0(3) . . ?
S1_85 Au97_1000 Au1H_1000 87.7(4) . . ?
Au1A_1000 Au97_1000 Au1H_1000 91.1(3) . . ?
Au1B_1000 Au97_1000 Au1H_1000 62.4(3) . . ?
Au84_1000 Au97_1000 Au1H_1000 113.2(3) . . ?
Au81_1000 Au97_1000 Au1H_1000 119.6(4) . . ?
Au1D_1000 Au97_1000 Au1H_1000 137.0(3) . . ?
Au87_1000 Au97_1000 Au1H_1000 169.3(3) . . ?
Au1J_1000 Au97_1000 Au1H_1000 69.7(3) . . ?
Au1F_1000 Au98_1000 Au99_1000 153.2(4) . . ?
Au1F_1000 Au98_1000 Au86_1000 105.6(4) . . ?
Au99_1000 Au98_1000 Au86_1000 61.8(3) . . ?
Au1F_1000 Au98_1000 Au1M_1000 60.3(3) . . ?
Au99_1000 Au98_1000 Au1M_1000 100.3(4) . . ?
Au86_1000 Au98_1000 Au1M_1000 110.9(4) . . ?
Au1F_1000 Au98_1000 Au77_1000 81.2(3) . . ?
Au99_1000 Au98_1000 Au77_1000 117.9(3) . . ?
Au86_1000 Au98_1000 Au77_1000 83.3(3) . . ?
Au1M_1000 Au98_1000 Au77_1000 141.1(4) . . ?
Au1F_1000 Au98_1000 Au87_1000 101.0(4) . . ?
Au99_1000 Au98_1000 Au87_1000 105.0(3) . . ?
Au86_1000 Au98_1000 Au87_1000 129.7(4) . . ?
Au1M_1000 Au98_1000 Au87_1000 119.4(4) . . ?
Au77_1000 Au98_1000 Au87_1000 59.5(2) . . ?
Au1F_1000 Au98_1000 Au71_1000 136.6(4) . . ?
Au99_1000 Au98_1000 Au71_1000 59.3(2) . . ?
Au86_1000 Au98_1000 Au71_1000 57.5(3) . . ?
Au1M_1000 Au98_1000 Au71_1000 159.2(4) . . ?
Au77_1000 Au98_1000 Au71_1000 58.7(2) . . ?
Au87_1000 Au98_1000 Au71_1000 73.8(3) . . ?
Au1F_1000 Au98_1000 Au1E_1000 114.1(3) . . ?
Au99_1000 Au98_1000 Au1E_1000 75.4(3) . . ?
Au86_1000 Au98_1000 Au1E_1000 137.2(4) . . ?
Au1M_1000 Au98_1000 Au1E_1000 77.5(4) . . ?
Au77_1000 Au98_1000 Au1E_1000 117.2(3) . . ?
Au87_1000 Au98_1000 Au1E_1000 57.9(2) . . ?
Au71_1000 Au98_1000 Au1E_1000 99.5(3) . . ?
Au1F_1000 Au98_1000 Au1G_1000 55.6(3) . . ?
Au99_1000 Au98_1000 Au1G_1000 131.8(3) . . ?
Au86_1000 Au98_1000 Au1G_1000 160.3(4) . . ?
Au1M_1000 Au98_1000 Au1G_1000 56.8(3) . . ?
Au77_1000 Au98_1000 Au1G_1000 97.9(3) . . ?
Au87_1000 Au98_1000 Au1G_1000 65.3(3) . . ?
Au71_1000 Au98_1000 Au1G_1000 139.1(4) . . ?
Au1E_1000 Au98_1000 Au1G_1000 59.3(3) . . ?
Au98_1000 Au99_1000 S1_81 113.8(3) . . ?
Au98_1000 Au99_1000 Au71_1000 64.0(2) . . ?
S1_81 Au99_1000 Au71_1000 173.0(4) . . ?
Au98_1000 Au99_1000 Au86_1000 59.9(3) . . ?
S1_81 Au99_1000 Au86_1000 127.0(4) . . ?
Au71_1000 Au99_1000 Au86_1000 58.4(2) . . ?
Au98_1000 Au99_1000 Au78_1000 127.2(3) . . ?
S1_81 Au99_1000 Au78_1000 113.5(3) . . ?
Au71_1000 Au99_1000 Au78_1000 66.2(2) . . ?
Au86_1000 Au99_1000 Au78_1000 106.2(3) . . ?
Au98_1000 Au99_1000 Au92_1000 77.5(3) . . ?
S1_81 Au99_1000 Au92_1000 114.6(3) . . ?
Au71_1000 Au99_1000 Au92_1000 58.7(2) . . ?
Au86_1000 Au99_1000 Au92_1000 114.4(3) . . ?
Au78_1000 Au99_1000 Au92_1000 62.2(2) . . ?
Au98_1000 Au99_1000 Au91_1000 122.9(3) . . ?
S1_81 Au99_1000 Au91_1000 76.7(2) . . ?
Au71_1000 Au99_1000 Au91_1000 98.8(3) . . ?
Au86_1000 Au99_1000 Au91_1000 154.8(3) . . ?
Au78_1000 Au99_1000 Au91_1000 50.4(2) . . ?
Au92_1000 Au99_1000 Au91_1000 50.2(2) . . ?
Au97_1000 Au1A_1000 Au81_1000 65.4(3) . . ?
Au97_1000 Au1A_1000 Au1B_1000 59.9(3) . . ?
Au81_1000 Au1A_1000 Au1B_1000 59.2(3) . . ?
Au97_1000 Au1A_1000 S1_84 160.4(4) . . ?
Au81_1000 Au1A_1000 S1_84 129.9(3) . . ?
Au1B_1000 Au1A_1000 S1_84 135.9(4) . . ?
Au97_1000 Au1A_1000 Au1J_1000 66.7(3) . . ?
Au81_1000 Au1A_1000 Au1J_1000 131.0(4) . . ?
Au1B_1000 Au1A_1000 Au1J_1000 103.8(4) . . ?
S1_84 Au1A_1000 Au1J_1000 95.3(3) . . ?
Au97_1000 Au1A_1000 Au89_1000 134.9(4) . . ?
Au81_1000 Au1A_1000 Au89_1000 77.2(3) . . ?
Au1B_1000 Au1A_1000 Au89_1000 120.3(3) . . ?
S1_84 Au1A_1000 Au89_1000 53.7(2) . . ?
Au1J_1000 Au1A_1000 Au89_1000 135.9(3) . . ?
Au97_1000 Au1A_1000 Au1D_1000 60.9(3) . . ?
Au81_1000 Au1A_1000 Au1D_1000 80.9(3) . . ?
Au1B_1000 Au1A_1000 Au1D_1000 118.0(3) . . ?
S1_84 Au1A_1000 Au1D_1000 106.0(3) . . ?
Au1J_1000 Au1A_1000 Au1D_1000 67.4(3) . . ?
Au89_1000 Au1A_1000 Au1D_1000 89.9(3) . . ?
S1_68 Au1B_1000 Au81_1000 136.9(5) . . ?
S1_68 Au1B_1000 Au97_1000 157.7(5) . . ?
Au81_1000 Au1B_1000 Au97_1000 65.0(3) . . ?
S1_68 Au1B_1000 Au1A_1000 130.9(5) . . ?
Au81_1000 Au1B_1000 Au1A_1000 59.5(3) . . ?
Au97_1000 Au1B_1000 Au1A_1000 58.4(3) . . ?
S1_68 Au1B_1000 Au1H_1000 93.2(4) . . ?
Au81_1000 Au1B_1000 Au1H_1000 129.9(4) . . ?
Au97_1000 Au1B_1000 Au1H_1000 65.1(3) . . ?
Au1A_1000 Au1B_1000 Au1H_1000 90.9(3) . . ?
S1_68 Au1B_1000 Cd9_1000 65.4(4) . . ?
Au81_1000 Au1B_1000 Cd9_1000 117.8(5) . . ?
Au97_1000 Au1B_1000 Cd9_1000 102.7(4) . . ?
Au1A_1000 Au1B_1000 Cd9_1000 160.9(5) . . ?
Au1H_1000 Au1B_1000 Cd9_1000 76.9(4) . . ?
S1_82 Au1C_1000 S1A_91 156.1(13) . . ?
S1_82 Au1C_1000 Cd8_1000 139.2(12) . . ?
S1A_91 Au1C_1000 Cd8_1000 46.9(9) . . ?
S1_73 Au1D_1000 Au87_1000 160.6(4) . . ?
S1_73 Au1D_1000 Au92_1000 137.1(4) . . ?
Au87_1000 Au1D_1000 Au92_1000 62.2(2) . . ?
S1_73 Au1D_1000 Au1E_1000 125.9(3) . . ?
Au87_1000 Au1D_1000 Au1E_1000 61.1(2) . . ?
Au92_1000 Au1D_1000 Au1E_1000 59.2(3) . . ?
S1_73 Au1D_1000 Au97_1000 104.7(3) . . ?
Au87_1000 Au1D_1000 Au97_1000 64.9(2) . . ?
Au92_1000 Au1D_1000 Au97_1000 97.2(3) . . ?
Au1E_1000 Au1D_1000 Au97_1000 126.0(3) . . ?
S1_73 Au1D_1000 Au1A_1000 92.7(3) . . ?
Au87_1000 Au1D_1000 Au1A_1000 92.9(3) . . ?
Au92_1000 Au1D_1000 Au1A_1000 72.3(3) . . ?
Au1E_1000 Au1D_1000 Au1A_1000 131.2(4) . . ?
Au97_1000 Au1D_1000 Au1A_1000 52.4(2) . . ?
S1_73 Au1D_1000 Au1I_1000 102.3(3) . . ?
Au87_1000 Au1D_1000 Au1I_1000 58.9(3) . . ?
Au92_1000 Au1D_1000 Au1I_1000 120.4(3) . . ?
Au1E_1000 Au1D_1000 Au1I_1000 84.6(3) . . ?
Au97_1000 Au1D_1000 Au1I_1000 66.0(3) . . ?
Au1A_1000 Au1D_1000 Au1I_1000 118.4(3) . . ?
S1_73 Au1D_1000 Au1J_1000 48.7(2) . . ?
Au87_1000 Au1D_1000 Au1J_1000 123.1(3) . . ?
Au92_1000 Au1D_1000 Au1J_1000 125.4(4) . . ?
Au1E_1000 Au1D_1000 Au1J_1000 174.4(4) . . ?
Au97_1000 Au1D_1000 Au1J_1000 58.3(2) . . ?
Au1A_1000 Au1D_1000 Au1J_1000 53.8(2) . . ?
Au1I_1000 Au1D_1000 Au1J_1000 94.8(3) . . ?
S1_79 Au1E_1000 Au92_1000 113.5(3) . . ?
S1_79 Au1E_1000 Au1D_1000 113.2(3) . . ?
Au92_1000 Au1E_1000 Au1D_1000 59.4(3) . . ?
S1_79 Au1E_1000 Au87_1000 171.0(4) . . ?
Au92_1000 Au1E_1000 Au87_1000 61.2(2) . . ?
Au1D_1000 Au1E_1000 Au87_1000 58.1(2) . . ?
S1_79 Au1E_1000 Au1G_1000 120.2(3) . . ?
Au92_1000 Au1E_1000 Au1G_1000 124.7(3) . . ?
Au1D_1000 Au1E_1000 Au1G_1000 107.1(4) . . ?
Au87_1000 Au1E_1000 Au1G_1000 67.0(3) . . ?
S1_79 Au1E_1000 Au98_1000 127.0(4) . . ?
Au92_1000 Au1E_1000 Au98_1000 77.3(3) . . ?
Au1D_1000 Au1E_1000 Au98_1000 116.0(3) . . ?
Au87_1000 Au1E_1000 Au98_1000 60.4(2) . . ?
Au1G_1000 Au1E_1000 Au98_1000 61.0(3) . . ?
S1_89 Au1F_1000 Au1G_1000 161.7(6) . . ?
S1_89 Au1F_1000 Au98_1000 118.9(5) . . ?
Au1G_1000 Au1F_1000 Au98_1000 67.0(3) . . ?
S1_89 Au1F_1000 Au1M_1000 137.7(6) . . ?
Au1G_1000 Au1F_1000 Au1M_1000 60.7(4) . . ?
Au98_1000 Au1F_1000 Au1M_1000 60.8(3) . . ?
S1_89 Au1F_1000 Au1L_1000 100.0(5) . . ?
Au1G_1000 Au1F_1000 Au1L_1000 68.3(3) . . ?
Au98_1000 Au1F_1000 Au1L_1000 133.2(5) . . ?
Au1M_1000 Au1F_1000 Au1L_1000 107.2(5) . . ?
S1_89 Au1F_1000 Au88_1000 44.1(3) . . ?
Au1G_1000 Au1F_1000 Au88_1000 133.8(4) . . ?
Au98_1000 Au1F_1000 Au88_1000 75.5(3) . . ?
Au1M_1000 Au1F_1000 Au88_1000 121.5(5) . . ?
Au1L_1000 Au1F_1000 Au88_1000 131.3(5) . . ?
S1_89 Au1F_1000 Au94_1000 102.4(5) . . ?
Au1G_1000 Au1F_1000 Au94_1000 60.5(3) . . ?
Au98_1000 Au1F_1000 Au94_1000 78.9(3) . . ?
Au1M_1000 Au1F_1000 Au94_1000 117.7(4) . . ?
Au1L_1000 Au1F_1000 Au94_1000 67.6(4) . . ?
Au88_1000 Au1F_1000 Au94_1000 87.0(4) . . ?
S1_65 Au1G_1000 Au1F_1000 164.3(4) . . ?
S1_65 Au1G_1000 Au1M_1000 128.8(4) . . ?
Au1F_1000 Au1G_1000 Au1M_1000 61.4(3) . . ?
S1_65 Au1G_1000 Au1E_1000 79.1(3) . . ?
Au1F_1000 Au1G_1000 Au1E_1000 116.3(4) . . ?
Au1M_1000 Au1G_1000 Au1E_1000 78.3(4) . . ?
S1_65 Au1G_1000 Au98_1000 136.8(4) . . ?
Au1F_1000 Au1G_1000 Au98_1000 57.4(3) . . ?
Au1M_1000 Au1G_1000 Au98_1000 58.0(3) . . ?
Au1E_1000 Au1G_1000 Au98_1000 59.7(3) . . ?
S1_65 Au1G_1000 Au94_1000 104.8(4) . . ?
Au1F_1000 Au1G_1000 Au94_1000 68.5(3) . . ?
Au1M_1000 Au1G_1000 Au94_1000 125.7(4) . . ?
Au1E_1000 Au1G_1000 Au94_1000 108.0(3) . . ?
Au98_1000 Au1G_1000 Au94_1000 78.5(3) . . ?
S1_65 Au1G_1000 Au1L_1000 104.8(4) . . ?
Au1F_1000 Au1G_1000 Au1L_1000 59.7(3) . . ?
Au1M_1000 Au1G_1000 Au1L_1000 101.8(5) . . ?
Au1E_1000 Au1G_1000 Au1L_1000 174.5(5) . . ?
Au98_1000 Au1G_1000 Au1L_1000 115.6(4) . . ?
Au94_1000 Au1G_1000 Au1L_1000 67.4(4) . . ?
S1_65 Au1G_1000 Au1O 80.5(3) . . ?
Au1F_1000 Au1G_1000 Au1O 95.8(4) . . ?
Au1M_1000 Au1G_1000 Au1O 66.5(3) . . ?
Au1E_1000 Au1G_1000 Au1O 111.5(3) . . ?
Au98_1000 Au1G_1000 Au1O 124.5(4) . . ?
Au94_1000 Au1G_1000 Au1O 140.4(3) . . ?
Au1L_1000 Au1G_1000 Au1O 73.3(4) . . ?
S1_65 Au1G_1000 Au87_1000 90.8(3) . . ?
Au1F_1000 Au1G_1000 Au87_1000 95.6(3) . . ?
Au1M_1000 Au1G_1000 Au87_1000 111.7(4) . . ?
Au1E_1000 Au1G_1000 Au87_1000 55.0(2) . . ?
Au98_1000 Au1G_1000 Au87_1000 56.2(2) . . ?
Au94_1000 Au1G_1000 Au87_1000 53.1(2) . . ?
Au1L_1000 Au1G_1000 Au87_1000 120.5(4) . . ?
Au1O Au1G_1000 Au87_1000 165.5(3) . . ?
S1_64 Au1H_1000 S1_66 169.6(6) . . ?
S1_64 Au1H_1000 Au1B_1000 90.0(4) . . ?
S1_66 Au1H_1000 Au1B_1000 98.0(4) . . ?
S1_64 Au1H_1000 Au97_1000 89.1(5) . . ?
S1_66 Au1H_1000 Au97_1000 90.5(3) . . ?
Au1B_1000 Au1H_1000 Au97_1000 52.6(3) . . ?
S1_85 Au1I_1000 S1_65 159.4(5) . . ?
S1_85 Au1I_1000 Au87_1000 94.9(4) . . ?
S1_65 Au1I_1000 Au87_1000 97.7(4) . . ?
S1_85 Au1I_1000 Au94_1000 100.5(4) . . ?
S1_65 Au1I_1000 Au94_1000 100.1(4) . . ?
Au87_1000 Au1I_1000 Au94_1000 51.5(2) . . ?
S1_85 Au1I_1000 Au1D_1000 86.8(4) . . ?
S1_65 Au1I_1000 Au1D_1000 88.5(4) . . ?
Au87_1000 Au1I_1000 Au1D_1000 50.9(2) . . ?
Au94_1000 Au1I_1000 Au1D_1000 102.3(3) . . ?
S1_66 Au1J_1000 S1_73 151.7(5) . . ?
S1_66 Au1J_1000 Au1A_1000 93.1(4) . . ?
S1_73 Au1J_1000 Au1A_1000 99.4(4) . . ?
S1_66 Au1J_1000 Au97_1000 103.7(4) . . ?
S1_73 Au1J_1000 Au97_1000 104.0(4) . . ?
Au1A_1000 Au1J_1000 Au97_1000 52.7(2) . . ?
S1_66 Au1J_1000 Au1D_1000 150.8(4) . . ?
S1_73 Au1J_1000 Au1D_1000 51.9(3) . . ?
Au1A_1000 Au1J_1000 Au1D_1000 58.7(3) . . ?
Au97_1000 Au1J_1000 Au1D_1000 54.4(2) . . ?
S1_69 Au1L_1000 S1_62 168.6(7) . . ?
S1_69 Au1L_1000 Au1F_1000 93.2(5) . . ?
S1_62 Au1L_1000 Au1F_1000 88.7(5) . . ?
S1_69 Au1L_1000 Au1G_1000 85.5(5) . . ?
S1_62 Au1L_1000 Au1G_1000 86.8(4) . . ?
Au1F_1000 Au1L_1000 Au1G_1000 52.0(3) . . ?
S1_67 Au1M_1000 Au1G_1000 147.6(6) . . ?
S1_67 Au1M_1000 Au1F_1000 154.2(6) . . ?
Au1G_1000 Au1M_1000 Au1F_1000 57.9(3) . . ?
S1_67 Au1M_1000 Au98_1000 125.9(5) . . ?
Au1G_1000 Au1M_1000 Au98_1000 65.2(3) . . ?
Au1F_1000 Au1M_1000 Au98_1000 58.8(3) . . ?
S1_67 Au1M_1000 Cd12_1000 47.5(6) . . ?
Au1G_1000 Au1M_1000 Cd12_1000 100.1(6) . . ?
Au1F_1000 Au1M_1000 Cd12_1000 156.9(7) . . ?
Au98_1000 Au1M_1000 Cd12_1000 121.4(6) . . ?
S1_67 Au1M_1000 Au1O 99.7(4) . . ?
Au1G_1000 Au1M_1000 Au1O 62.8(3) . . ?
Au1F_1000 Au1M_1000 Au1O 91.7(4) . . ?
Au98_1000 Au1M_1000 Au1O 127.9(5) . . ?
Cd12_1000 Au1M_1000 Au1O 70.1(5) . . ?
S1_86 Cd8_1000 S1_90 107.7(10) . . ?
S1_86 Cd8_1000 S1A_91 122.4(12) . . ?
S1_90 Cd8_1000 S1A_91 104.3(14) . . ?
S1_86 Cd8_1000 C1_86 40.6(5) . . ?
S1_90 Cd8_1000 C1_86 75.2(10) . . ?
S1A_91 Cd8_1000 C1_86 109.6(11) . . ?
S1_86 Cd8_1000 Au85_1000 42.3(4) . . ?
S1_90 Cd8_1000 Au85_1000 78.2(8) . . ?
S1A_91 Cd8_1000 Au85_1000 162.5(11) . . ?
C1_86 Cd8_1000 Au85_1000 53.9(4) . . ?
S1_86 Cd8_1000 Au1C_1000 104.4(6) . . ?
S1_90 Cd8_1000 Au1C_1000 143.7(9) . . ?
S1A_91 Cd8_1000 Au1C_1000 42.2(11) . . ?
C1_86 Cd8_1000 Au1C_1000 123.0(6) . . ?
Au85_1000 Cd8_1000 Au1C_1000 138.1(5) . . ?
S1_63 Cd9_1000 S1_64 94.7(6) . . ?
S1_63 Cd9_1000 S1_82 117.3(10) . . ?
S1_64 Cd9_1000 S1_82 128.4(9) . . ?
S1_63 Cd9_1000 S1_68 116.9(6) . . ?
S1_64 Cd9_1000 S1_68 93.6(5) . . ?
S1_82 Cd9_1000 S1_68 104.7(10) . . ?
S1_63 Cd9_1000 Au1B_1000 82.4(5) . . ?
S1_64 Cd9_1000 Au1B_1000 74.3(4) . . ?
S1_82 Cd9_1000 Au1B_1000 144.3(11) . . ?
S1_68 Cd9_1000 Au1B_1000 41.1(3) . . ?
S1_81 Cd11_1000 S1_78 114.9(8) . . ?
S1_81 Cd11_1000 S1_74 122.9(7) . . ?
S1_78 Cd11_1000 S1_74 114.7(7) . . ?
S1_81 Cd11_1000 S1_75 100.1(6) . . ?
S1_78 Cd11_1000 S1_75 103.0(5) . . ?
S1_74 Cd11_1000 S1_75 94.8(5) . . ?
S1_81 Cd11_1000 Au91_1000 91.8(5) . . ?
S1_78 Cd11_1000 Au91_1000 90.7(5) . . ?
S1_74 Cd11_1000 Au91_1000 61.2(4) . . ?
S1_75 Cd11_1000 Au91_1000 155.8(7) . . ?
S1_67 Cd12_1000 S1_77 128.8(9) . . ?
S1_67 Cd12_1000 S1_79 117.9(9) . . ?
S1_77 Cd12_1000 S1_79 99.0(10) . . ?
S1_67 Cd12_1000 S1_76 110.0(9) . . ?
S1_77 Cd12_1000 S1_76 102.4(7) . . ?
S1_79 Cd12_1000 S1_76 91.8(6) . . ?
S1_67 Cd12_1000 Au1M_1000 51.4(4) . . ?
S1_77 Cd12_1000 Au1M_1000 90.9(6) . . ?
S1_79 Cd12_1000 Au1M_1000 99.1(6) . . ?
S1_76 Cd12_1000 Au1M_1000 161.3(11) . . ?
C1_2 S1_2 Au25 110.4(4) . . ?
C1_2 S1_2 Au17 100.37(17) . . ?
Au25 S1_2 Au17 92.65(14) . . ?
C2_2 C1_2 C6_2 120.0 . . ?
C2_2 C1_2 S1_2 117.6(6) . . ?
C6_2 C1_2 S1_2 122.4(6) . . ?
C3_2 C2_2 C1_2 120.0 . . ?
C3_2 C2_2 H2_2 120.0 . . ?
C1_2 C2_2 H2_2 120.0 . . ?
C2_2 C3_2 C4_2 120.0 . . ?
C2_2 C3_2 C7_2 120.2(9) . . ?
C4_2 C3_2 C7_2 119.8(9) . . ?
C5_2 C4_2 C3_2 120.0 . . ?
C5_2 C4_2 H4_2 120.0 . . ?
C3_2 C4_2 H4_2 120.0 . . ?
C4_2 C5_2 C6_2 120.0 . . ?
C4_2 C5_2 C8_2 120.1(9) . . ?
C6_2 C5_2 C8_2 119.9(9) . . ?
C5_2 C6_2 C1_2 120.0 . . ?
C5_2 C6_2 H6_2 120.0 . . ?
C1_2 C6_2 H6_2 120.0 . . ?
C3_2 C7_2 H7A_2 109.5 . . ?
C3_2 C7_2 H7B_2 109.5 . . ?
H7A_2 C7_2 H7B_2 109.5 . . ?
C3_2 C7_2 H7C_2 109.5 . . ?
H7A_2 C7_2 H7C_2 109.5 . . ?
H7B_2 C7_2 H7C_2 109.5 . . ?
C5_2 C8_2 H8A_2 109.5 . . ?
C5_2 C8_2 H8B_2 109.5 . . ?
H8A_2 C8_2 H8B_2 109.5 . . ?
C5_2 C8_2 H8C_2 109.5 . . ?
H8A_2 C8_2 H8C_2 109.5 . . ?
H8B_2 C8_2 H8C_2 109.5 . . ?
C1_3 S1_3 Au43 108.7(4) . . ?
C1_3 S1_3 Au13 113.7(2) . . ?
Au43 S1_3 Au13 89.85(16) . . ?
C2_3 C1_3 C6_3 120.5(9) . . ?
C2_3 C1_3 S1_3 120.9(8) . . ?
C6_3 C1_3 S1_3 118.5(8) . . ?
C1_3 C2_3 C3_3 119.6(10) . . ?
C1_3 C2_3 H2_3 120.2 . . ?
C3_3 C2_3 H2_3 120.2 . . ?
C4_3 C3_3 C2_3 119.6(10) . . ?
C4_3 C3_3 C7_3 121.8(11) . . ?
C2_3 C3_3 C7_3 118.7(11) . . ?
C3_3 C4_3 C5_3 121.4(11) . . ?
C3_3 C4_3 H4_3 119.3 . . ?
C5_3 C4_3 H4_3 119.3 . . ?
C4_3 C5_3 C6_3 119.4(10) . . ?
C4_3 C5_3 C8_3 120.1(10) . . ?
C6_3 C5_3 C8_3 120.4(11) . . ?
C5_3 C6_3 C1_3 119.3(10) . . ?
C5_3 C6_3 H6_3 120.3 . . ?
C1_3 C6_3 H6_3 120.3 . . ?
C3_3 C7_3 H7A_3 109.5 . . ?
C3_3 C7_3 H7B_3 109.5 . . ?
H7A_3 C7_3 H7B_3 109.5 . . ?
C3_3 C7_3 H7C_3 109.5 . . ?
H7A_3 C7_3 H7C_3 109.5 . . ?
H7B_3 C7_3 H7C_3 109.5 . . ?
C5_3 C8_3 H8A_3 109.5 . . ?
C5_3 C8_3 H8B_3 109.5 . . ?
H8A_3 C8_3 H8B_3 109.5 . . ?
C5_3 C8_3 H8C_3 109.5 . . ?
H8A_3 C8_3 H8C_3 109.5 . . ?
H8B_3 C8_3 H8C_3 109.5 . . ?
C1_4 S1_4 Au55 110.1(4) . . ?
C1_4 S1_4 Au43 107.5(4) . . ?
Au55 S1_4 Au43 102.71(16) . . ?
C2_4 C1_4 C6_4 118.9(11) . . ?
C2_4 C1_4 S1_4 119.6(9) . . ?
C6_4 C1_4 S1_4 121.5(10) . . ?
C1_4 C2_4 C3_4 120.1(11) . . ?
C1_4 C2_4 H2_4 120.0 . . ?
C3_4 C2_4 H2_4 120.0 . . ?
C4_4 C3_4 C2_4 119.6(12) . . ?
C4_4 C3_4 C7_4 123.6(13) . . ?
C2_4 C3_4 C7_4 116.9(12) . . ?
C5_4 C4_4 C3_4 121.5(13) . . ?
C5_4 C4_4 H4_4 119.2 . . ?
C3_4 C4_4 H4_4 119.2 . . ?
C4_4 C5_4 C6_4 119.3(12) . . ?
C4_4 C5_4 C8_4 120.4(13) . . ?
C6_4 C5_4 C8_4 120.2(12) . . ?
C1_4 C6_4 C5_4 120.7(12) . . ?
C1_4 C6_4 H6_4 119.7 . . ?
C5_4 C6_4 H6_4 119.7 . . ?
C3_4 C7_4 H7A_4 109.5 . . ?
C3_4 C7_4 H7B_4 109.5 . . ?
H7A_4 C7_4 H7B_4 109.5 . . ?
C3_4 C7_4 H7C_4 109.5 . . ?
H7A_4 C7_4 H7C_4 109.5 . . ?
H7B_4 C7_4 H7C_4 109.5 . . ?
C5_4 C8_4 H8A_4 109.5 . . ?
C5_4 C8_4 H8B_4 109.5 . . ?
H8A_4 C8_4 H8B_4 109.5 . . ?
C5_4 C8_4 H8C_4 109.5 . . ?
H8A_4 C8_4 H8C_4 109.5 . . ?
H8B_4 C8_4 H8C_4 109.5 . . ?
C1_5 S1_5 Au41 99.8(2) . . ?
C1_5 S1_5 Cd1 110.3(4) . . ?
Au41 S1_5 Cd1 76.98(14) . . ?
C2_5 C1_5 C6_5 121.5(10) . . ?
C2_5 C1_5 S1_5 121.1(9) . . ?
C6_5 C1_5 S1_5 117.4(8) . . ?
C1_5 C2_5 C3_5 119.5(11) . . ?
C1_5 C2_5 H2_5 120.3 . . ?
C3_5 C2_5 H2_5 120.3 . . ?
C4_5 C3_5 C2_5 118.4(11) . . ?
C4_5 C3_5 C7_5 124.0(12) . . ?
C2_5 C3_5 C7_5 117.6(11) . . ?
C3_5 C4_5 C5_5 122.7(11) . . ?
C3_5 C4_5 H4_5 118.6 . . ?
C5_5 C4_5 H4_5 118.6 . . ?
C4_5 C5_5 C6_5 119.3(11) . . ?
C4_5 C5_5 C8_5 122.3(11) . . ?
C6_5 C5_5 C8_5 118.4(11) . . ?
C1_5 C6_5 C5_5 118.6(11) . . ?
C1_5 C6_5 H6_5 120.7 . . ?
C5_5 C6_5 H6_5 120.7 . . ?
C3_5 C7_5 H7A_5 109.5 . . ?
C3_5 C7_5 H7B_5 109.5 . . ?
H7A_5 C7_5 H7B_5 109.5 . . ?
C3_5 C7_5 H7C_5 109.5 . . ?
H7A_5 C7_5 H7C_5 109.5 . . ?
H7B_5 C7_5 H7C_5 109.5 . . ?
C5_5 C8_5 H8A_5 109.5 . . ?
C5_5 C8_5 H8B_5 109.5 . . ?
H8A_5 C8_5 H8B_5 109.5 . . ?
C5_5 C8_5 H8C_5 109.5 . . ?
H8A_5 C8_5 H8C_5 109.5 . . ?
H8B_5 C8_5 H8C_5 109.5 . . ?
C1_6 S1_6 Au24 109.2(5) . . ?
C1_6 S1_6 Cd5 99.1(2) . . ?
Au24 S1_6 Cd5 104.90(15) . . ?
C6_6 C1_6 C2_6 118.9(11) . . ?
C6_6 C1_6 S1_6 122.1(9) . . ?
C2_6 C1_6 S1_6 119.0(9) . . ?
C1_6 C2_6 C3_6 121.1(12) . . ?
C1_6 C2_6 H2_6 119.4 . . ?
C3_6 C2_6 H2_6 119.4 . . ?
C4_6 C3_6 C2_6 117.9(12) . . ?
C4_6 C3_6 C7_6 122.6(12) . . ?
C2_6 C3_6 C7_6 119.5(12) . . ?
C3_6 C4_6 C5_6 122.1(12) . . ?
C3_6 C4_6 H4_6 118.9 . . ?
C5_6 C4_6 H4_6 118.9 . . ?
C4_6 C5_6 C6_6 119.4(12) . . ?
C4_6 C5_6 C8_6 122.0(12) . . ?
C6_6 C5_6 C8_6 118.6(12) . . ?
C1_6 C6_6 C5_6 120.5(12) . . ?
C1_6 C6_6 H6_6 119.7 . . ?
C5_6 C6_6 H6_6 119.7 . . ?
C3_6 C7_6 H7A_6 109.5 . . ?
C3_6 C7_6 H7B_6 109.5 . . ?
H7A_6 C7_6 H7B_6 109.5 . . ?
C3_6 C7_6 H7C_6 109.5 . . ?
H7A_6 C7_6 H7C_6 109.5 . . ?
H7B_6 C7_6 H7C_6 109.5 . . ?
C5_6 C8_6 H8A_6 109.5 . . ?
C5_6 C8_6 H8B_6 109.5 . . ?
H8A_6 C8_6 H8B_6 109.5 . . ?
C5_6 C8_6 H8C_6 109.5 . . ?
H8A_6 C8_6 H8C_6 109.5 . . ?
H8B_6 C8_6 H8C_6 109.5 . . ?
C1_7 S1_7 Au56 109.8(5) . . ?
C1_7 S1_7 Au45 107.69(18) . . ?
Au56 S1_7 Au45 93.80(17) . . ?
C2_7 C1_7 C6_7 118.3(11) . . ?
C2_7 C1_7 S1_7 124.6(10) . . ?
C6_7 C1_7 S1_7 117.1(10) . . ?
C1_7 C2_7 C3_7 120.7(12) . . ?
C1_7 C2_7 H2_7 119.6 . . ?
C3_7 C2_7 H2_7 119.6 . . ?
C4_7 C3_7 C2_7 117.7(12) . . ?
C4_7 C3_7 C7_7 121.6(12) . . ?
C2_7 C3_7 C7_7 120.7(12) . . ?
C5_7 C4_7 C3_7 122.5(12) . . ?
C5_7 C4_7 H4_7 118.8 . . ?
C3_7 C4_7 H4_7 118.8 . . ?
C4_7 C5_7 C6_7 120.1(12) . . ?
C4_7 C5_7 C8_7 121.2(12) . . ?
C6_7 C5_7 C8_7 118.8(12) . . ?
C5_7 C6_7 C1_7 120.7(12) . . ?
C5_7 C6_7 H6_7 119.7 . . ?
C1_7 C6_7 H6_7 119.7 . . ?
C3_7 C7_7 H7A_7 109.5 . . ?
C3_7 C7_7 H7B_7 109.5 . . ?
H7A_7 C7_7 H7B_7 109.5 . . ?
C3_7 C7_7 H7C_7 109.5 . . ?
H7A_7 C7_7 H7C_7 109.5 . . ?
H7B_7 C7_7 H7C_7 109.5 . . ?
C5_7 C8_7 H8A_7 109.5 . . ?
C5_7 C8_7 H8B_7 109.5 . . ?
H8A_7 C8_7 H8B_7 109.5 . . ?
C5_7 C8_7 H8C_7 109.5 . . ?
H8A_7 C8_7 H8C_7 109.5 . . ?
H8B_7 C8_7 H8C_7 109.5 . . ?
C1_8 S1_8 Au50 107.6(4) . . ?
C1_8 S1_8 Au16 103.0(2) . . ?
Au50 S1_8 Au16 92.26(15) . . ?
C2_8 C1_8 C6_8 120.5(10) . . ?
C2_8 C1_8 S1_8 123.0(9) . . ?
C6_8 C1_8 S1_8 116.5(9) . . ?
C1_8 C2_8 C3_8 120.8(11) . . ?
C1_8 C2_8 H2_8 119.6 . . ?
C3_8 C2_8 H2_8 119.6 . . ?
C4_8 C3_8 C2_8 117.9(11) . . ?
C4_8 C3_8 C7_8 122.3(12) . . ?
C2_8 C3_8 C7_8 119.8(11) . . ?
C5_8 C4_8 C3_8 122.7(12) . . ?
C5_8 C4_8 H4_8 118.7 . . ?
C3_8 C4_8 H4_8 118.7 . . ?
C4_8 C5_8 C6_8 118.7(11) . . ?
C4_8 C5_8 C8_8 120.9(12) . . ?
C6_8 C5_8 C8_8 120.4(12) . . ?
C1_8 C6_8 C5_8 119.4(11) . . ?
C1_8 C6_8 H6_8 120.3 . . ?
C5_8 C6_8 H6_8 120.3 . . ?
C3_8 C7_8 H7A_8 109.5 . . ?
C3_8 C7_8 H7B_8 109.5 . . ?
H7A_8 C7_8 H7B_8 109.5 . . ?
C3_8 C7_8 H7C_8 109.5 . . ?
H7A_8 C7_8 H7C_8 109.5 . . ?
H7B_8 C7_8 H7C_8 109.5 . . ?
C5_8 C8_8 H8A_8 109.5 . . ?
C5_8 C8_8 H8B_8 109.5 . . ?
H8A_8 C8_8 H8B_8 109.5 . . ?
C5_8 C8_8 H8C_8 109.5 . . ?
H8A_8 C8_8 H8C_8 109.5 . . ?
H8B_8 C8_8 H8C_8 109.5 . . ?
C1_9 S1_9 Au50 105.1(5) . . ?
C1_9 S1_9 Au28 105.8(2) . . ?
Au50 S1_9 Au28 90.49(17) . . ?
C6_9 C1_9 C2_9 121.2(11) . . ?
C6_9 C1_9 S1_9 122.9(10) . . ?
C2_9 C1_9 S1_9 115.9(10) . . ?
C1_9 C2_9 C3_9 119.1(12) . . ?
C1_9 C2_9 H2_9 120.5 . . ?
C3_9 C2_9 H2_9 120.5 . . ?
C4_9 C3_9 C2_9 119.3(12) . . ?
C4_9 C3_9 C7_9 121.8(13) . . ?
C2_9 C3_9 C7_9 118.9(12) . . ?
C5_9 C4_9 C3_9 121.6(13) . . ?
C5_9 C4_9 H4_9 119.2 . . ?
C3_9 C4_9 H4_9 119.2 . . ?
C4_9 C5_9 C6_9 120.8(12) . . ?
C4_9 C5_9 C8_9 121.2(13) . . ?
C6_9 C5_9 C8_9 118.0(13) . . ?
C1_9 C6_9 C5_9 118.0(12) . . ?
C1_9 C6_9 H6_9 121.0 . . ?
C5_9 C6_9 H6_9 121.0 . . ?
C3_9 C7_9 H7A_9 109.5 . . ?
C3_9 C7_9 H7B_9 109.5 . . ?
H7A_9 C7_9 H7B_9 109.5 . . ?
C3_9 C7_9 H7C_9 109.5 . . ?
H7A_9 C7_9 H7C_9 109.5 . . ?
H7B_9 C7_9 H7C_9 109.5 . . ?
C5_9 C8_9 H8A_9 109.5 . . ?
C5_9 C8_9 H8B_9 109.5 . . ?
H8A_9 C8_9 H8B_9 109.5 . . ?
C5_9 C8_9 H8C_9 109.5 . . ?
H8A_9 C8_9 H8C_9 109.5 . . ?
H8B_9 C8_9 H8C_9 109.5 . . ?
C1_10 S1_10 Au21 107.7(5) . . ?
C1_10 S1_10 Cd4 98.40(19) . . ?
Au21 S1_10 Cd4 108.90(17) . . ?
C6_10 C1_10 C2_10 118.3(11) . . ?
C6_10 C1_10 S1_10 119.8(10) . . ?
C2_10 C1_10 S1_10 122.0(9) . . ?
C1_10 C2_10 C3_10 120.2(12) . . ?
C1_10 C2_10 H2_10 119.9 . . ?
C3_10 C2_10 H2_10 119.9 . . ?
C4_10 C3_10 C2_10 119.5(12) . . ?
C4_10 C3_10 C7_10 121.7(12) . . ?
C2_10 C3_10 C7_10 118.8(12) . . ?
C5_10 C4_10 C3_10 122.0(13) . . ?
C5_10 C4_10 H4_10 119.0 . . ?
C3_10 C4_10 H4_10 119.0 . . ?
C4_10 C5_10 C6_10 118.3(12) . . ?
C4_10 C5_10 C8_10 122.6(13) . . ?
C6_10 C5_10 C8_10 119.1(12) . . ?
C1_10 C6_10 C5_10 121.7(12) . . ?
C1_10 C6_10 H6_10 119.1 . . ?
C5_10 C6_10 H6_10 119.1 . . ?
C3_10 C7_10 H7A_10 109.5 . . ?
C3_10 C7_10 H7B_10 109.5 . . ?
H7A_10 C7_10 H7B_10 109.5 . . ?
C3_10 C7_10 H7C_10 109.5 . . ?
H7A_10 C7_10 H7C_10 109.5 . . ?
H7B_10 C7_10 H7C_10 109.5 . . ?
C5_10 C8_10 H8A_10 109.5 . . ?
C5_10 C8_10 H8B_10 109.5 . . ?
H8A_10 C8_10 H8B_10 109.5 . . ?
C5_10 C8_10 H8C_10 109.5 . . ?
H8A_10 C8_10 H8C_10 109.5 . . ?
H8B_10 C8_10 H8C_10 109.5 . . ?
C1_11 S1_11 Au67 104.9(5) . . ?
C1_11 S1_11 Au31 111.2(3) . . ?
Au67 S1_11 Au31 92.02(15) . . ?
C2_11 C1_11 C6_11 119.2(11) . . ?
C2_11 C1_11 S1_11 119.8(10) . . ?
C6_11 C1_11 S1_11 121.0(10) . . ?
C1_11 C2_11 C3_11 120.6(12) . . ?
C1_11 C2_11 H2_11 119.7 . . ?
C3_11 C2_11 H2_11 119.7 . . ?
C4_11 C3_11 C2_11 118.3(11) . . ?
C4_11 C3_11 C7_11 121.8(12) . . ?
C2_11 C3_11 C7_11 119.9(12) . . ?
C5_11 C4_11 C3_11 122.1(12) . . ?
C5_11 C4_11 H4_11 118.9 . . ?
C3_11 C4_11 H4_11 118.9 . . ?
C4_11 C5_11 C6_11 118.6(12) . . ?
C4_11 C5_11 C8_11 120.5(12) . . ?
C6_11 C5_11 C8_11 121.0(12) . . ?
C5_11 C6_11 C1_11 121.1(12) . . ?
C5_11 C6_11 H6_11 119.4 . . ?
C1_11 C6_11 H6_11 119.4 . . ?
C3_11 C7_11 H7A_11 109.5 . . ?
C3_11 C7_11 H7B_11 109.5 . . ?
H7A_11 C7_11 H7B_11 109.5 . . ?
C3_11 C7_11 H7C_11 109.5 . . ?
H7A_11 C7_11 H7C_11 109.5 . . ?
H7B_11 C7_11 H7C_11 109.5 . . ?
C5_11 C8_11 H8A_11 109.5 . . ?
C5_11 C8_11 H8B_11 109.5 . . ?
H8A_11 C8_11 H8B_11 109.5 . . ?
C5_11 C8_11 H8C_11 109.5 . . ?
H8A_11 C8_11 H8C_11 109.5 . . ?
H8B_11 C8_11 H8C_11 109.5 . . ?
C1_12 S1_12 Au40 96.5(2) . . ?
C1_12 S1_12 Cd5 107.9(4) . . ?
Au40 S1_12 Cd5 74.63(13) . . ?
C2_12 C1_12 C6_12 119.0(11) . . ?
C2_12 C1_12 S1_12 119.7(10) . . ?
C6_12 C1_12 S1_12 121.3(10) . . ?
C1_12 C2_12 C3_12 120.4(12) . . ?
C1_12 C2_12 H2_12 119.8 . . ?
C3_12 C2_12 H2_12 119.8 . . ?
C4_12 C3_12 C2_12 119.9(12) . . ?
C4_12 C3_12 C7_12 119.7(12) . . ?
C2_12 C3_12 C7_12 120.4(13) . . ?
C5_12 C4_12 C3_12 120.9(13) . . ?
C5_12 C4_12 H4_12 119.6 . . ?
C3_12 C4_12 H4_12 119.6 . . ?
C4_12 C5_12 C6_12 119.7(12) . . ?
C4_12 C5_12 C8_12 120.7(12) . . ?
C6_12 C5_12 C8_12 119.6(12) . . ?
C5_12 C6_12 C1_12 120.3(12) . . ?
C5_12 C6_12 H6_12 119.9 . . ?
C1_12 C6_12 H6_12 119.9 . . ?
C3_12 C7_12 H7A_12 109.5 . . ?
C3_12 C7_12 H7B_12 109.5 . . ?
H7A_12 C7_12 H7B_12 109.5 . . ?
C3_12 C7_12 H7C_12 109.5 . . ?
H7A_12 C7_12 H7C_12 109.5 . . ?
H7B_12 C7_12 H7C_12 109.5 . . ?
C5_12 C8_12 H8A_12 109.5 . . ?
C5_12 C8_12 H8B_12 109.5 . . ?
H8A_12 C8_12 H8B_12 109.5 . . ?
C5_12 C8_12 H8C_12 109.5 . . ?
H8A_12 C8_12 H8C_12 109.5 . . ?
H8B_12 C8_12 H8C_12 109.5 . . ?
C1_13 S1_13 Au62 105.7(3) . . ?
C1_13 S1_13 Au57 106.7(5) . . ?
Au62 S1_13 Au57 100.90(17) . . ?
C2_13 C1_13 C6_13 118.8(11) . . ?
C2_13 C1_13 S1_13 118.5(10) . . ?
C6_13 C1_13 S1_13 122.7(10) . . ?
C1_13 C2_13 C3_13 121.5(12) . . ?
C1_13 C2_13 H2_13 119.3 . . ?
C3_13 C2_13 H2_13 119.3 . . ?
C4_13 C3_13 C2_13 118.2(12) . . ?
C4_13 C3_13 C7_13 123.1(13) . . ?
C2_13 C3_13 C7_13 118.7(13) . . ?
C3_13 C4_13 C5_13 122.9(13) . . ?
C3_13 C4_13 H4_13 118.6 . . ?
C5_13 C4_13 H4_13 118.6 . . ?
C4_13 C5_13 C6_13 118.1(12) . . ?
C4_13 C5_13 C8_13 121.5(13) . . ?
C6_13 C5_13 C8_13 120.4(13) . . ?
C1_13 C6_13 C5_13 120.5(12) . . ?
C1_13 C6_13 H6_13 119.7 . . ?
C5_13 C6_13 H6_13 119.7 . . ?
C3_13 C7_13 H7A_13 109.5 . . ?
C3_13 C7_13 H7B_13 109.5 . . ?
H7A_13 C7_13 H7B_13 109.5 . . ?
C3_13 C7_13 H7C_13 109.5 . . ?
H7A_13 C7_13 H7C_13 109.5 . . ?
H7B_13 C7_13 H7C_13 109.5 . . ?
C5_13 C8_13 H8A_13 109.5 . . ?
C5_13 C8_13 H8B_13 109.5 . . ?
H8A_13 C8_13 H8B_13 109.5 . . ?
C5_13 C8_13 H8C_13 109.5 . . ?
H8A_13 C8_13 H8C_13 109.5 . . ?
H8B_13 C8_13 H8C_13 109.5 . . ?
C1_14 S1_14 Au67 106.2(3) . . ?
C1_14 S1_14 Au48 109.5(5) . . ?
Au67 S1_14 Au48 93.80(17) . . ?
C2_14 C1_14 C6_14 119.0(12) . . ?
C2_14 C1_14 S1_14 121.5(10) . . ?
C6_14 C1_14 S1_14 119.4(11) . . ?
C1_14 C2_14 C3_14 121.2(13) . . ?
C1_14 C2_14 H2_14 119.4 . . ?
C3_14 C2_14 H2_14 119.4 . . ?
C4_14 C3_14 C2_14 117.2(13) . . ?
C4_14 C3_14 C7_14 122.7(13) . . ?
C2_14 C3_14 C7_14 120.0(13) . . ?
C3_14 C4_14 C5_14 123.6(14) . . ?
C3_14 C4_14 H4_14 118.2 . . ?
C5_14 C4_14 H4_14 118.2 . . ?
C4_14 C5_14 C6_14 117.7(13) . . ?
C4_14 C5_14 C8_14 122.7(14) . . ?
C6_14 C5_14 C8_14 119.6(14) . . ?
C1_14 C6_14 C5_14 121.3(13) . . ?
C1_14 C6_14 H6_14 119.4 . . ?
C5_14 C6_14 H6_14 119.4 . . ?
C3_14 C7_14 H7A_14 109.5 . . ?
C3_14 C7_14 H7B_14 109.5 . . ?
H7A_14 C7_14 H7B_14 109.5 . . ?
C3_14 C7_14 H7C_14 109.5 . . ?
H7A_14 C7_14 H7C_14 109.5 . . ?
H7B_14 C7_14 H7C_14 109.5 . . ?
C5_14 C8_14 H8A_14 109.5 . . ?
C5_14 C8_14 H8B_14 109.5 . . ?
H8A_14 C8_14 H8B_14 109.5 . . ?
C5_14 C8_14 H8C_14 109.5 . . ?
H8A_14 C8_14 H8C_14 109.5 . . ?
H8B_14 C8_14 H8C_14 109.5 . . ?
C1_15 S1_15 Au25 111.7(4) . . ?
C1_15 S1_15 Au8 106.7(3) . . ?
Au25 S1_15 Au8 96.73(18) . . ?
C2_15 C1_15 C6_15 121.2(11) . . ?
C2_15 C1_15 S1_15 117.1(9) . . ?
C6_15 C1_15 S1_15 121.7(10) . . ?
C1_15 C2_15 C3_15 120.5(12) . . ?
C1_15 C2_15 H2_15 119.7 . . ?
C3_15 C2_15 H2_15 119.7 . . ?
C4_15 C3_15 C2_15 117.7(12) . . ?
C4_15 C3_15 C7_15 124.9(13) . . ?
C2_15 C3_15 C7_15 117.4(12) . . ?
C3_15 C4_15 C5_15 123.5(13) . . ?
C3_15 C4_15 H4_15 118.2 . . ?
C5_15 C4_15 H4_15 118.2 . . ?
C4_15 C5_15 C6_15 118.6(12) . . ?
C4_15 C5_15 C8_15 121.5(13) . . ?
C6_15 C5_15 C8_15 119.9(13) . . ?
C1_15 C6_15 C5_15 118.5(12) . . ?
C1_15 C6_15 H6_15 120.8 . . ?
C5_15 C6_15 H6_15 120.8 . . ?
C3_15 C7_15 H7A_15 109.5 . . ?
C3_15 C7_15 H7B_15 109.5 . . ?
H7A_15 C7_15 H7B_15 109.5 . . ?
C3_15 C7_15 H7C_15 109.5 . . ?
H7A_15 C7_15 H7C_15 109.5 . . ?
H7B_15 C7_15 H7C_15 109.5 . . ?
C5_15 C8_15 H8A_15 109.5 . . ?
C5_15 C8_15 H8B_15 109.5 . . ?
H8A_15 C8_15 H8B_15 109.5 . . ?
C5_15 C8_15 H8C_15 109.5 . . ?
H8A_15 C8_15 H8C_15 109.5 . . ?
H8B_15 C8_15 H8C_15 109.5 . . ?
C1_16 S1_16 Au53 115.5(5) . . ?
C1_16 S1_16 Au39 114.1(2) . . ?
Au53 S1_16 Au39 79.95(13) . . ?
C2_16 C1_16 C6_16 120.1(11) . . ?
C2_16 C1_16 S1_16 119.3(10) . . ?
C6_16 C1_16 S1_16 120.6(10) . . ?
C1_16 C2_16 C3_16 120.5(12) . . ?
C1_16 C2_16 H2_16 119.8 . . ?
C3_16 C2_16 H2_16 119.8 . . ?
C4_16 C3_16 C2_16 117.6(12) . . ?
C4_16 C3_16 C7_16 123.4(13) . . ?
C2_16 C3_16 C7_16 119.0(13) . . ?
C3_16 C4_16 C5_16 123.3(13) . . ?
C3_16 C4_16 H4_16 118.3 . . ?
C5_16 C4_16 H4_16 118.3 . . ?
C4_16 C5_16 C6_16 118.6(12) . . ?
C4_16 C5_16 C8_16 122.7(13) . . ?
C6_16 C5_16 C8_16 118.7(13) . . ?
C1_16 C6_16 C5_16 119.9(12) . . ?
C1_16 C6_16 H6_16 120.1 . . ?
C5_16 C6_16 H6_16 120.1 . . ?
C3_16 C7_16 H7A_16 109.5 . . ?
C3_16 C7_16 H7B_16 109.5 . . ?
H7A_16 C7_16 H7B_16 109.5 . . ?
C3_16 C7_16 H7C_16 109.5 . . ?
H7A_16 C7_16 H7C_16 109.5 . . ?
H7B_16 C7_16 H7C_16 109.5 . . ?
C5_16 C8_16 H8A_16 109.5 . . ?
C5_16 C8_16 H8B_16 109.5 . . ?
H8A_16 C8_16 H8B_16 109.5 . . ?
C5_16 C8_16 H8C_16 109.5 . . ?
H8A_16 C8_16 H8C_16 109.5 . . ?
H8B_16 C8_16 H8C_16 109.5 . . ?
C1_17 S1_17 Au73 107.3(5) . . ?
C1_17 S1_17 Cd4 110.4(2) . . ?
Au73 S1_17 Cd4 97.03(18) . . ?
C2_17 C1_17 C6_17 119.6(11) . . ?
C2_17 C1_17 S1_17 121.6(11) . . ?
C6_17 C1_17 S1_17 118.8(11) . . ?
C1_17 C2_17 C3_17 120.5(13) . . ?
C1_17 C2_17 H2_17 119.7 . . ?
C3_17 C2_17 H2_17 119.7 . . ?
C4_17 C3_17 C2_17 118.8(13) . . ?
C4_17 C3_17 C7_17 120.4(13) . . ?
C2_17 C3_17 C7_17 120.8(13) . . ?
C3_17 C4_17 C5_17 121.4(13) . . ?
C3_17 C4_17 H4_17 119.3 . . ?
C5_17 C4_17 H4_17 119.3 . . ?
C4_17 C5_17 C6_17 119.8(13) . . ?
C4_17 C5_17 C8_17 119.8(13) . . ?
C6_17 C5_17 C8_17 120.3(13) . . ?
C1_17 C6_17 C5_17 119.9(13) . . ?
C1_17 C6_17 H6_17 120.1 . . ?
C5_17 C6_17 H6_17 120.1 . . ?
C3_17 C7_17 H7A_17 109.5 . . ?
C3_17 C7_17 H7B_17 109.5 . . ?
H7A_17 C7_17 H7B_17 109.5 . . ?
C3_17 C7_17 H7C_17 109.5 . . ?
H7A_17 C7_17 H7C_17 109.5 . . ?
H7B_17 C7_17 H7C_17 109.5 . . ?
C5_17 C8_17 H8A_17 109.5 . . ?
C5_17 C8_17 H8B_17 109.5 . . ?
H8A_17 C8_17 H8B_17 109.5 . . ?
C5_17 C8_17 H8C_17 109.5 . . ?
H8A_17 C8_17 H8C_17 109.5 . . ?
H8B_17 C8_17 H8C_17 109.5 . . ?
C1_18 S1_18 Au46 121.6(4) . . ?
C1_18 S1_18 Au49 118.4(3) . . ?
Au46 S1_18 Au49 80.56(15) . . ?
C2_18 C1_18 C6_18 119.3(11) . . ?
C2_18 C1_18 S1_18 119.9(9) . . ?
C6_18 C1_18 S1_18 120.9(9) . . ?
C1_18 C2_18 C3_18 120.2(12) . . ?
C1_18 C2_18 H2_18 119.9 . . ?
C3_18 C2_18 H2_18 119.9 . . ?
C4_18 C3_18 C2_18 119.5(12) . . ?
C4_18 C3_18 C7_18 121.2(12) . . ?
C2_18 C3_18 C7_18 119.3(12) . . ?
C3_18 C4_18 C5_18 121.3(12) . . ?
C3_18 C4_18 H4_18 119.4 . . ?
C5_18 C4_18 H4_18 119.4 . . ?
C4_18 C5_18 C6_18 119.1(12) . . ?
C4_18 C5_18 C8_18 120.5(13) . . ?
C6_18 C5_18 C8_18 120.4(13) . . ?
C1_18 C6_18 C5_18 120.7(12) . . ?
C1_18 C6_18 H6_18 119.7 . . ?
C5_18 C6_18 H6_18 119.7 . . ?
C3_18 C7_18 H7A_18 109.5 . . ?
C3_18 C7_18 H7B_18 109.5 . . ?
H7A_18 C7_18 H7B_18 109.5 . . ?
C3_18 C7_18 H7C_18 109.5 . . ?
H7A_18 C7_18 H7C_18 109.5 . . ?
H7B_18 C7_18 H7C_18 109.5 . . ?
C5_18 C8_18 H8A_18 109.5 . . ?
C5_18 C8_18 H8B_18 109.5 . . ?
H8A_18 C8_18 H8B_18 109.5 . . ?
C5_18 C8_18 H8C_18 109.5 . . ?
H8A_18 C8_18 H8C_18 109.5 . . ?
H8B_18 C8_18 H8C_18 109.5 . . ?
C1_19 S1_19 Au51 103.5(3) . . ?
C1_19 S1_19 Au56 105.8(5) . . ?
Au51 S1_19 Au56 99.86(18) . . ?
C2_19 C1_19 C6_19 118.9(11) . . ?
C2_19 C1_19 S1_19 120.7(9) . . ?
C6_19 C1_19 S1_19 120.5(9) . . ?
C1_19 C2_19 C3_19 121.2(12) . . ?
C1_19 C2_19 H2_19 119.4 . . ?
C3_19 C2_19 H2_19 119.4 . . ?
C4_19 C3_19 C2_19 117.8(11) . . ?
C4_19 C3_19 C7_19 122.0(12) . . ?
C2_19 C3_19 C7_19 120.2(12) . . ?
C3_19 C4_19 C5_19 122.5(12) . . ?
C3_19 C4_19 H4_19 118.8 . . ?
C5_19 C4_19 H4_19 118.8 . . ?
C4_19 C5_19 C6_19 118.9(11) . . ?
C4_19 C5_19 C8_19 122.4(12) . . ?
C6_19 C5_19 C8_19 118.8(12) . . ?
C1_19 C6_19 C5_19 120.8(12) . . ?
C1_19 C6_19 H6_19 119.6 . . ?
C5_19 C6_19 H6_19 119.6 . . ?
C3_19 C7_19 H7A_19 109.5 . . ?
C3_19 C7_19 H7B_19 109.5 . . ?
H7A_19 C7_19 H7B_19 109.5 . . ?
C3_19 C7_19 H7C_19 109.5 . . ?
H7A_19 C7_19 H7C_19 109.5 . . ?
H7B_19 C7_19 H7C_19 109.5 . . ?
C5_19 C8_19 H8A_19 109.5 . . ?
C5_19 C8_19 H8B_19 109.5 . . ?
H8A_19 C8_19 H8B_19 109.5 . . ?
C5_19 C8_19 H8C_19 109.5 . . ?
H8A_19 C8_19 H8C_19 109.5 . . ?
H8B_19 C8_19 H8C_19 109.5 . . ?
C1_20 S1_20 Au51 114.3(5) . . ?
C1_20 S1_20 Cd1 107.5(3) . . ?
Au51 S1_20 Cd1 103.15(19) . . ?
C2_20 C1_20 C6_20 119.8(10) . . ?
C2_20 C1_20 S1_20 117.1(9) . . ?
C6_20 C1_20 S1_20 123.0(10) . . ?
C1_20 C2_20 C3_20 120.6(11) . . ?
C1_20 C2_20 H2_20 119.7 . . ?
C3_20 C2_20 H2_20 119.7 . . ?
C4_20 C3_20 C2_20 118.2(12) . . ?
C4_20 C3_20 C7_20 123.4(12) . . ?
C2_20 C3_20 C7_20 118.4(12) . . ?
C5_20 C4_20 C3_20 123.1(12) . . ?
C5_20 C4_20 H4_20 118.5 . . ?
C3_20 C4_20 H4_20 118.5 . . ?
C4_20 C5_20 C6_20 119.1(11) . . ?
C4_20 C5_20 C8_20 121.2(12) . . ?
C6_20 C5_20 C8_20 119.6(12) . . ?
C1_20 C6_20 C5_20 119.2(12) . . ?
C1_20 C6_20 H6_20 120.4 . . ?
C5_20 C6_20 H6_20 120.4 . . ?
C3_20 C7_20 H7A_20 109.5 . . ?
C3_20 C7_20 H7B_20 109.5 . . ?
H7A_20 C7_20 H7B_20 109.5 . . ?
C3_20 C7_20 H7C_20 109.5 . . ?
H7A_20 C7_20 H7C_20 109.5 . . ?
H7B_20 C7_20 H7C_20 109.5 . . ?
C5_20 C8_20 H8A_20 109.5 . . ?
C5_20 C8_20 H8B_20 109.5 . . ?
H8A_20 C8_20 H8B_20 109.5 . . ?
C5_20 C8_20 H8C_20 109.5 . . ?
H8A_20 C8_20 H8C_20 109.5 . . ?
H8B_20 C8_20 H8C_20 109.5 . . ?
C1_21 S1_21 Au35 109.7(4) . . ?
C1_21 S1_21 Cd1 100.9(2) . . ?
Au35 S1_21 Cd1 92.42(14) . . ?
C2_21 C1_21 C6_21 119.4(10) . . ?
C2_21 C1_21 S1_21 122.3(9) . . ?
C6_21 C1_21 S1_21 118.2(9) . . ?
C1_21 C2_21 C3_21 119.1(11) . . ?
C1_21 C2_21 H2_21 120.4 . . ?
C3_21 C2_21 H2_21 120.4 . . ?
C4_21 C3_21 C2_21 120.3(12) . . ?
C4_21 C3_21 C7_21 123.1(12) . . ?
C2_21 C3_21 C7_21 116.6(11) . . ?
C5_21 C4_21 C3_21 121.2(12) . . ?
C5_21 C4_21 H4_21 119.4 . . ?
C3_21 C4_21 H4_21 119.4 . . ?
C4_21 C5_21 C6_21 117.8(11) . . ?
C4_21 C5_21 C8_21 123.5(12) . . ?
C6_21 C5_21 C8_21 118.7(12) . . ?
C1_21 C6_21 C5_21 122.1(12) . . ?
C1_21 C6_21 H6_21 119.0 . . ?
C5_21 C6_21 H6_21 119.0 . . ?
C3_21 C7_21 H7A_21 109.5 . . ?
C3_21 C7_21 H7B_21 109.5 . . ?
H7A_21 C7_21 H7B_21 109.5 . . ?
C3_21 C7_21 H7C_21 109.5 . . ?
H7A_21 C7_21 H7C_21 109.5 . . ?
H7B_21 C7_21 H7C_21 109.5 . . ?
C5_21 C8_21 H8A_21 109.5 . . ?
C5_21 C8_21 H8B_21 109.5 . . ?
H8A_21 C8_21 H8B_21 109.5 . . ?
C5_21 C8_21 H8C_21 109.5 . . ?
H8A_21 C8_21 H8C_21 109.5 . . ?
H8B_21 C8_21 H8C_21 109.5 . . ?
C1_22 S1_22 Au12 110.1(5) . . ?
C1_22 S1_22 Cd1 98.06(16) . . ?
Au12 S1_22 Cd1 102.46(14) . . ?
C2_22 C1_22 C6_22 119.2(11) . . ?
C2_22 C1_22 S1_22 122.5(9) . . ?
C6_22 C1_22 S1_22 118.2(9) . . ?
C1_22 C2_22 C3_22 122.2(11) . . ?
C1_22 C2_22 H2_22 118.9 . . ?
C3_22 C2_22 H2_22 118.9 . . ?
C4_22 C3_22 C2_22 117.8(12) . . ?
C4_22 C3_22 C7_22 123.8(12) . . ?
C2_22 C3_22 C7_22 118.3(12) . . ?
C3_22 C4_22 C5_22 121.1(12) . . ?
C3_22 C4_22 H4_22 119.4 . . ?
C5_22 C4_22 H4_22 119.4 . . ?
C4_22 C5_22 C6_22 121.1(11) . . ?
C4_22 C5_22 C8_22 121.5(12) . . ?
C6_22 C5_22 C8_22 117.4(12) . . ?
C1_22 C6_22 C5_22 118.5(11) . . ?
C1_22 C6_22 H6_22 120.8 . . ?
C5_22 C6_22 H6_22 120.8 . . ?
C3_22 C7_22 H7A_22 109.5 . . ?
C3_22 C7_22 H7B_22 109.5 . . ?
H7A_22 C7_22 H7B_22 109.5 . . ?
C3_22 C7_22 H7C_22 109.5 . . ?
H7A_22 C7_22 H7C_22 109.5 . . ?
H7B_22 C7_22 H7C_22 109.5 . . ?
C5_22 C8_22 H8A_22 109.5 . . ?
C5_22 C8_22 H8B_22 109.5 . . ?
H8A_22 C8_22 H8B_22 109.5 . . ?
C5_22 C8_22 H8C_22 109.5 . . ?
H8A_22 C8_22 H8C_22 109.5 . . ?
H8B_22 C8_22 H8C_22 109.5 . . ?
C1_23 S1_23 Au6 109.4(4) . . ?
C1_23 S1_23 Cd2 96.88(18) . . ?
Au6 S1_23 Cd2 108.40(15) . . ?
C6_23 C1_23 C2_23 120.4(11) . . ?
C6_23 C1_23 S1_23 122.6(10) . . ?
C2_23 C1_23 S1_23 117.0(9) . . ?
C1_23 C2_23 C3_23 119.7(12) . . ?
C1_23 C2_23 H2_23 120.2 . . ?
C3_23 C2_23 H2_23 120.2 . . ?
C4_23 C3_23 C2_23 119.3(12) . . ?
C4_23 C3_23 C7_23 122.5(12) . . ?
C2_23 C3_23 C7_23 118.2(12) . . ?
C5_23 C4_23 C3_23 122.3(13) . . ?
C5_23 C4_23 H4_23 118.9 . . ?
C3_23 C4_23 H4_23 118.9 . . ?
C4_23 C5_23 C6_23 118.3(12) . . ?
C4_23 C5_23 C8_23 121.6(13) . . ?
C6_23 C5_23 C8_23 120.1(12) . . ?
C1_23 C6_23 C5_23 120.1(12) . . ?
C1_23 C6_23 H6_23 120.0 . . ?
C5_23 C6_23 H6_23 120.0 . . ?
C3_23 C7_23 H7A_23 109.5 . . ?
C3_23 C7_23 H7B_23 109.5 . . ?
H7A_23 C7_23 H7B_23 109.5 . . ?
C3_23 C7_23 H7C_23 109.5 . . ?
H7A_23 C7_23 H7C_23 109.5 . . ?
H7B_23 C7_23 H7C_23 109.5 . . ?
C5_23 C8_23 H8A_23 109.5 . . ?
C5_23 C8_23 H8B_23 109.5 . . ?
H8A_23 C8_23 H8B_23 109.5 . . ?
C5_23 C8_23 H8C_23 109.5 . . ?
H8A_23 C8_23 H8C_23 109.5 . . ?
H8B_23 C8_23 H8C_23 109.5 . . ?
C1_24 S1_24 Au48 110.3(4) . . ?
C1_24 S1_24 Cd2 105.2(2) . . ?
Au48 S1_24 Cd2 108.5(2) . . ?
C2_24 C1_24 C6_24 119.0(10) . . ?
C2_24 C1_24 S1_24 123.5(9) . . ?
C6_24 C1_24 S1_24 117.5(9) . . ?
C1_24 C2_24 C3_24 119.4(11) . . ?
C1_24 C2_24 H2_24 120.3 . . ?
C3_24 C2_24 H2_24 120.3 . . ?
C4_24 C3_24 C2_24 120.7(11) . . ?
C4_24 C3_24 C7_24 119.5(12) . . ?
C2_24 C3_24 C7_24 119.8(11) . . ?
C5_24 C4_24 C3_24 120.5(12) . . ?
C5_24 C4_24 H4_24 119.7 . . ?
C3_24 C4_24 H4_24 119.7 . . ?
C4_24 C5_24 C6_24 119.3(11) . . ?
C4_24 C5_24 C8_24 119.7(12) . . ?
C6_24 C5_24 C8_24 120.9(12) . . ?
C5_24 C6_24 C1_24 121.1(11) . . ?
C5_24 C6_24 H6_24 119.5 . . ?
C1_24 C6_24 H6_24 119.5 . . ?
C3_24 C7_24 H7A_24 109.5 . . ?
C3_24 C7_24 H7B_24 109.5 . . ?
H7A_24 C7_24 H7B_24 109.5 . . ?
C3_24 C7_24 H7C_24 109.5 . . ?
H7A_24 C7_24 H7C_24 109.5 . . ?
H7B_24 C7_24 H7C_24 109.5 . . ?
C5_24 C8_24 H8A_24 109.5 . . ?
C5_24 C8_24 H8B_24 109.5 . . ?
H8A_24 C8_24 H8B_24 109.5 . . ?
C5_24 C8_24 H8C_24 109.5 . . ?
H8A_24 C8_24 H8C_24 109.5 . . ?
H8B_24 C8_24 H8C_24 109.5 . . ?
C1_25 S1_25 Au35 106.5(5) . . ?
C1_25 S1_25 Cd2 106.6(2) . . ?
Au35 S1_25 Cd2 91.24(16) . . ?
C2_25 C1_25 C6_25 119.5(10) . . ?
C2_25 C1_25 S1_25 121.8(9) . . ?
C6_25 C1_25 S1_25 118.7(9) . . ?
C1_25 C2_25 C3_25 121.7(11) . . ?
C1_25 C2_25 H2_25 119.1 . . ?
C3_25 C2_25 H2_25 119.1 . . ?
C4_25 C3_25 C2_25 117.4(11) . . ?
C4_25 C3_25 C7_25 123.3(12) . . ?
C2_25 C3_25 C7_25 119.3(12) . . ?
C3_25 C4_25 C5_25 122.8(12) . . ?
C3_25 C4_25 H4_25 118.6 . . ?
C5_25 C4_25 H4_25 118.6 . . ?
C4_25 C5_25 C6_25 119.6(11) . . ?
C4_25 C5_25 C8_25 122.5(12) . . ?
C6_25 C5_25 C8_25 117.9(12) . . ?
C1_25 C6_25 C5_25 119.1(11) . . ?
C1_25 C6_25 H6_25 120.5 . . ?
C5_25 C6_25 H6_25 120.5 . . ?
C3_25 C7_25 H7A_25 109.5 . . ?
C3_25 C7_25 H7B_25 109.5 . . ?
H7A_25 C7_25 H7B_25 109.5 . . ?
C3_25 C7_25 H7C_25 109.5 . . ?
H7A_25 C7_25 H7C_25 109.5 . . ?
H7B_25 C7_25 H7C_25 109.5 . . ?
C5_25 C8_25 H8A_25 109.5 . . ?
C5_25 C8_25 H8B_25 109.5 . . ?
H8A_25 C8_25 H8B_25 109.5 . . ?
C5_25 C8_25 H8C_25 109.5 . . ?
H8A_25 C8_25 H8C_25 109.5 . . ?
H8B_25 C8_25 H8C_25 109.5 . . ?
C1_26 S1_26 Au33 111.1(4) . . ?
C1_26 S1_26 Cd2 107.2(3) . . ?
Au33 S1_26 Cd2 82.24(14) . . ?
C6_26 C1_26 C2_26 120.4(10) . . ?
C6_26 C1_26 S1_26 122.7(9) . . ?
C2_26 C1_26 S1_26 116.9(9) . . ?
C1_26 C2_26 C3_26 119.3(11) . . ?
C1_26 C2_26 H2_26 120.4 . . ?
C3_26 C2_26 H2_26 120.4 . . ?
C4_26 C3_26 C2_26 120.5(11) . . ?
C4_26 C3_26 C7_26 122.5(11) . . ?
C2_26 C3_26 C7_26 117.1(11) . . ?
C3_26 C4_26 C5_26 120.7(11) . . ?
C3_26 C4_26 H4_26 119.6 . . ?
C5_26 C4_26 H4_26 119.6 . . ?
C4_26 C5_26 C6_26 119.8(11) . . ?
C4_26 C5_26 C8_26 119.8(12) . . ?
C6_26 C5_26 C8_26 120.4(11) . . ?
C1_26 C6_26 C5_26 119.3(11) . . ?
C1_26 C6_26 H6_26 120.3 . . ?
C5_26 C6_26 H6_26 120.3 . . ?
C3_26 C7_26 H7A_26 109.5 . . ?
C3_26 C7_26 H7B_26 109.5 . . ?
H7A_26 C7_26 H7B_26 109.5 . . ?
C3_26 C7_26 H7C_26 109.5 . . ?
H7A_26 C7_26 H7C_26 109.5 . . ?
H7B_26 C7_26 H7C_26 109.5 . . ?
C5_26 C8_26 H8A_26 109.5 . . ?
C5_26 C8_26 H8B_26 109.5 . . ?
H8A_26 C8_26 H8B_26 109.5 . . ?
C5_26 C8_26 H8C_26 109.5 . . ?
H8A_26 C8_26 H8C_26 109.5 . . ?
H8B_26 C8_26 H8C_26 109.5 . . ?
C1_27 S1_27 Au57 108.6(4) . . ?
C1_27 S1_27 Au23 107.4(3) . . ?
Au57 S1_27 Au23 89.85(16) . . ?
C6_27 C1_27 C2_27 120.3(11) . . ?
C6_27 C1_27 S1_27 117.6(10) . . ?
C2_27 C1_27 S1_27 122.1(9) . . ?
C1_27 C2_27 C3_27 119.5(11) . . ?
C1_27 C2_27 H2_27 120.3 . . ?
C3_27 C2_27 H2_27 120.3 . . ?
C4_27 C3_27 C2_27 117.7(11) . . ?
C4_27 C3_27 C7_27 121.2(12) . . ?
C2_27 C3_27 C7_27 121.1(12) . . ?
C3_27 C4_27 C5_27 124.6(11) . . ?
C3_27 C4_27 H4_27 117.7 . . ?
C5_27 C4_27 H4_27 117.7 . . ?
C4_27 C5_27 C6_27 117.2(11) . . ?
C4_27 C5_27 C8_27 121.4(12) . . ?
C6_27 C5_27 C8_27 121.4(13) . . ?
C1_27 C6_27 C5_27 120.7(12) . . ?
C1_27 C6_27 H6_27 119.7 . . ?
C5_27 C6_27 H6_27 119.7 . . ?
C3_27 C7_27 H7A_27 109.5 . . ?
C3_27 C7_27 H7B_27 109.5 . . ?
H7A_27 C7_27 H7B_27 109.5 . . ?
C3_27 C7_27 H7C_27 109.5 . . ?
H7A_27 C7_27 H7C_27 109.5 . . ?
H7B_27 C7_27 H7C_27 109.5 . . ?
C5_27 C8_27 H8A_27 109.5 . . ?
C5_27 C8_27 H8B_27 109.5 . . ?
H8A_27 C8_27 H8B_27 109.5 . . ?
C5_27 C8_27 H8C_27 109.5 . . ?
H8A_27 C8_27 H8C_27 109.5 . . ?
H8B_27 C8_27 H8C_27 109.5 . . ?
C1_28 S1_28 Au63 102.8(4) . . ?
C1_28 S1_28 Cd4 104.1(4) . . ?
Au63 S1_28 Cd4 80.39(15) . . ?
C6_28 C1_28 C2_28 118.0(12) . . ?
C6_28 C1_28 S1_28 120.3(10) . . ?
C2_28 C1_28 S1_28 121.7(11) . . ?
C1_28 C2_28 C3_28 121.2(13) . . ?
C1_28 C2_28 H2_28 119.4 . . ?
C3_28 C2_28 H2_28 119.4 . . ?
C4_28 C3_28 C2_28 119.2(13) . . ?
C4_28 C3_28 C7_28 120.9(13) . . ?
C2_28 C3_28 C7_28 119.9(13) . . ?
C5_28 C4_28 C3_28 120.4(13) . . ?
C5_28 C4_28 H4_28 119.8 . . ?
C3_28 C4_28 H4_28 119.8 . . ?
C4_28 C5_28 C6_28 120.0(13) . . ?
C4_28 C5_28 C8_28 116.8(13) . . ?
C6_28 C5_28 C8_28 123.3(13) . . ?
C1_28 C6_28 C5_28 121.2(13) . . ?
C1_28 C6_28 H6_28 119.4 . . ?
C5_28 C6_28 H6_28 119.4 . . ?
C3_28 C7_28 H7A_28 109.5 . . ?
C3_28 C7_28 H7B_28 109.5 . . ?
H7A_28 C7_28 H7B_28 109.5 . . ?
C3_28 C7_28 H7C_28 109.5 . . ?
H7A_28 C7_28 H7C_28 109.5 . . ?
H7B_28 C7_28 H7C_28 109.5 . . ?
C5_28 C8_28 H8A_28 109.5 . . ?
C5_28 C8_28 H8B_28 109.5 . . ?
H8A_28 C8_28 H8B_28 109.5 . . ?
C5_28 C8_28 H8C_28 109.5 . . ?
H8A_28 C8_28 H8C_28 109.5 . . ?
H8B_28 C8_28 H8C_28 109.5 . . ?
C1_29 S1_29 Au55 110.0(6) . . ?
C1_29 S1_29 Cd4 108.6(3) . . ?
Au55 S1_29 Cd4 104.48(18) . . ?
C2_29 C1_29 C6_29 119.3(11) . . ?
C2_29 C1_29 S1_29 124.9(11) . . ?
C6_29 C1_29 S1_29 115.8(11) . . ?
C1_29 C2_29 C3_29 117.9(13) . . ?
C1_29 C2_29 H2_29 121.1 . . ?
C3_29 C2_29 H2_29 121.1 . . ?
C4_29 C3_29 C2_29 120.1(13) . . ?
C4_29 C3_29 C7_29 122.1(13) . . ?
C2_29 C3_29 C7_29 117.7(13) . . ?
C5_29 C4_29 C3_29 123.4(13) . . ?
C5_29 C4_29 H4_29 118.3 . . ?
C3_29 C4_29 H4_29 118.3 . . ?
C4_29 C5_29 C6_29 115.5(13) . . ?
C4_29 C5_29 C8_29 122.9(13) . . ?
C6_29 C5_29 C8_29 121.6(14) . . ?
C5_29 C6_29 C1_29 123.7(13) . . ?
C5_29 C6_29 H6_29 118.1 . . ?
C1_29 C6_29 H6_29 118.1 . . ?
C3_29 C7_29 H7A_29 109.5 . . ?
C3_29 C7_29 H7B_29 109.5 . . ?
H7A_29 C7_29 H7B_29 109.5 . . ?
C3_29 C7_29 H7C_29 109.5 . . ?
H7A_29 C7_29 H7C_29 109.5 . . ?
H7B_29 C7_29 H7C_29 109.5 . . ?
C5_29 C8_29 H8A_29 109.5 . . ?
C5_29 C8_29 H8B_29 109.5 . . ?
H8A_29 C8_29 H8B_29 109.5 . . ?
C5_29 C8_29 H8C_29 109.5 . . ?
H8A_29 C8_29 H8C_29 109.5 . . ?
H8B_29 C8_29 H8C_29 109.5 . . ?
C1_30 S1_30 Au73 110.5(6) . . ?
C1_30 S1_30 Cd5 104.4(3) . . ?
Au73 S1_30 Cd5 91.63(19) . . ?
C6_30 C1_30 C2_30 120.1(12) . . ?
C6_30 C1_30 S1_30 120.8(11) . . ?
C2_30 C1_30 S1_30 119.1(11) . . ?
C1_30 C2_30 C3_30 119.6(13) . . ?
C1_30 C2_30 H2_30 120.2 . . ?
C3_30 C2_30 H2_30 120.2 . . ?
C4_30 C3_30 C2_30 119.9(14) . . ?
C4_30 C3_30 C7_30 124.3(14) . . ?
C2_30 C3_30 C7_30 115.8(14) . . ?
C3_30 C4_30 C5_30 121.4(14) . . ?
C3_30 C4_30 H4_30 119.3 . . ?
C5_30 C4_30 H4_30 119.3 . . ?
C4_30 C5_30 C6_30 119.0(13) . . ?
C4_30 C5_30 C8_30 120.3(14) . . ?
C6_30 C5_30 C8_30 120.7(14) . . ?
C1_30 C6_30 C5_30 119.9(13) . . ?
C1_30 C6_30 H6_30 120.0 . . ?
C5_30 C6_30 H6_30 120.0 . . ?
C3_30 C7_30 H7A_30 109.5 . . ?
C3_30 C7_30 H7B_30 109.5 . . ?
H7A_30 C7_30 H7B_30 109.5 . . ?
C3_30 C7_30 H7C_30 109.5 . . ?
H7A_30 C7_30 H7C_30 109.5 . . ?
H7B_30 C7_30 H7C_30 109.5 . . ?
C5_30 C8_30 H8A_30 109.5 . . ?
C5_30 C8_30 H8B_30 109.5 . . ?
H8A_30 C8_30 H8B_30 109.5 . . ?
C5_30 C8_30 H8C_30 109.5 . . ?
H8A_30 C8_30 H8C_30 109.5 . . ?
H8B_30 C8_30 H8C_30 109.5 . . ?
C1_31 S1_31 Au62 110.3(6) . . ?
C1_31 S1_31 Cd5 107.8(3) . . ?
Au62 S1_31 Cd5 102.0(2) . . ?
C6_31 C1_31 C2_31 120.9(12) . . ?
C6_31 C1_31 S1_31 121.6(11) . . ?
C2_31 C1_31 S1_31 117.5(11) . . ?
C1_31 C2_31 C3_31 121.3(13) . . ?
C1_31 C2_31 H2_31 119.4 . . ?
C3_31 C2_31 H2_31 119.4 . . ?
C4_31 C3_31 C2_31 116.1(13) . . ?
C4_31 C3_31 C7_31 125.1(15) . . ?
C2_31 C3_31 C7_31 118.8(14) . . ?
C3_31 C4_31 C5_31 124.5(14) . . ?
C3_31 C4_31 H4_31 117.8 . . ?
C5_31 C4_31 H4_31 117.8 . . ?
C4_31 C5_31 C6_31 119.4(13) . . ?
C4_31 C5_31 C8_31 119.8(14) . . ?
C6_31 C5_31 C8_31 120.8(14) . . ?
C1_31 C6_31 C5_31 117.8(13) . . ?
C1_31 C6_31 H6_31 121.1 . . ?
C5_31 C6_31 H6_31 121.1 . . ?
C3_31 C7_31 H7A_31 109.5 . . ?
C3_31 C7_31 H7B_31 109.5 . . ?
H7A_31 C7_31 H7B_31 109.5 . . ?
C3_31 C7_31 H7C_31 109.5 . . ?
H7A_31 C7_31 H7C_31 109.5 . . ?
H7B_31 C7_31 H7C_31 109.5 . . ?
C5_31 C8_31 H8A_31 109.5 . . ?
C5_31 C8_31 H8B_31 109.5 . . ?
H8A_31 C8_31 H8B_31 109.5 . . ?
C5_31 C8_31 H8C_31 109.5 . . ?
H8A_31 C8_31 H8C_31 109.5 . . ?
H8B_31 C8_31 H8C_31 109.5 . . ?
C1_32 S1_32 Au61 104.8(3) . . ?
C1_32 S1_32 Au59 106.3(4) . . ?
Au61 S1_32 Au59 99.07(19) . . ?
C2_32 C1_32 C6_32 120.4(10) . . ?
C2_32 C1_32 S1_32 120.1(9) . . ?
C6_32 C1_32 S1_32 119.4(9) . . ?
C1_32 C2_32 C3_32 119.8(12) . . ?
C1_32 C2_32 H2_32 120.1 . . ?
C3_32 C2_32 H2_32 120.1 . . ?
C4_32 C3_32 C2_32 118.5(12) . . ?
C4_32 C3_32 C7_32 121.2(12) . . ?
C2_32 C3_32 C7_32 120.3(12) . . ?
C3_32 C4_32 C5_32 123.3(12) . . ?
C3_32 C4_32 H4_32 118.3 . . ?
C5_32 C4_32 H4_32 118.3 . . ?
C4_32 C5_32 C6_32 117.2(12) . . ?
C4_32 C5_32 C8_32 122.5(12) . . ?
C6_32 C5_32 C8_32 120.3(12) . . ?
C1_32 C6_32 C5_32 120.7(12) . . ?
C1_32 C6_32 H6_32 119.6 . . ?
C5_32 C6_32 H6_32 119.6 . . ?
C3_32 C7_32 H7A_32 109.5 . . ?
C3_32 C7_32 H7B_32 109.5 . . ?
H7A_32 C7_32 H7B_32 109.5 . . ?
C3_32 C7_32 H7C_32 109.5 . . ?
H7A_32 C7_32 H7C_32 109.5 . . ?
H7B_32 C7_32 H7C_32 109.5 . . ?
C5_32 C8_32 H8A_32 109.5 . . ?
C5_32 C8_32 H8B_32 109.5 . . ?
H8A_32 C8_32 H8B_32 109.5 . . ?
C5_32 C8_32 H8C_32 109.5 . . ?
H8A_32 C8_32 H8C_32 109.5 . . ?
H8B_32 C8_32 H8C_32 109.5 . . ?
C1_33 S1_33 Au61 116.0(6) . . ?
C1_33 S1_33 Cd6 106.7(3) . . ?
Au61 S1_33 Cd6 102.5(2) . . ?
C6_33 C1_33 C2_33 121.0(11) . . ?
C6_33 C1_33 S1_33 121.0(11) . . ?
C2_33 C1_33 S1_33 118.0(10) . . ?
C1_33 C2_33 C3_33 120.2(13) . . ?
C1_33 C2_33 H2_33 119.9 . . ?
C3_33 C2_33 H2_33 119.9 . . ?
C4_33 C3_33 C2_33 118.0(12) . . ?
C4_33 C3_33 C7_33 126.6(13) . . ?
C2_33 C3_33 C7_33 115.4(13) . . ?
C3_33 C4_33 C5_33 121.8(13) . . ?
C3_33 C4_33 H4_33 119.1 . . ?
C5_33 C4_33 H4_33 119.1 . . ?
C4_33 C5_33 C6_33 120.7(13) . . ?
C4_33 C5_33 C8_33 124.6(13) . . ?
C6_33 C5_33 C8_33 114.7(13) . . ?
C1_33 C6_33 C5_33 118.2(12) . . ?
C1_33 C6_33 H6_33 120.9 . . ?
C5_33 C6_33 H6_33 120.9 . . ?
C3_33 C7_33 H7A_33 109.5 . . ?
C3_33 C7_33 H7B_33 109.5 . . ?
H7A_33 C7_33 H7B_33 109.5 . . ?
C3_33 C7_33 H7C_33 109.5 . . ?
H7A_33 C7_33 H7C_33 109.5 . . ?
H7B_33 C7_33 H7C_33 109.5 . . ?
C5_33 C8_33 H8A_33 109.5 . . ?
C5_33 C8_33 H8B_33 109.5 . . ?
H8A_33 C8_33 H8B_33 109.5 . . ?
C5_33 C8_33 H8C_33 109.5 . . ?
H8A_33 C8_33 H8C_33 109.5 . . ?
H8B_33 C8_33 H8C_33 109.5 . . ?
C1_34 S1_34 Au82 105.9(5) . . ?
C1_34 S1_34 Cd6 102.3(3) . . ?
Au82 S1_34 Cd6 89.94(18) . . ?
C2_34 C1_34 C6_34 123.0(13) . . ?
C2_34 C1_34 S1_34 120.2(11) . . ?
C6_34 C1_34 S1_34 116.9(11) . . ?
C1_34 C2_34 C3_34 116.4(13) . . ?
C1_34 C2_34 H2_34 121.8 . . ?
C3_34 C2_34 H2_34 121.8 . . ?
C4_34 C3_34 C2_34 120.1(14) . . ?
C4_34 C3_34 C7_34 124.2(15) . . ?
C2_34 C3_34 C7_34 115.6(14) . . ?
C3_34 C4_34 C5_34 123.2(15) . . ?
C3_34 C4_34 H4_34 118.4 . . ?
C5_34 C4_34 H4_34 118.4 . . ?
C4_34 C5_34 C6_34 118.2(14) . . ?
C4_34 C5_34 C8_34 120.4(15) . . ?
C6_34 C5_34 C8_34 121.4(15) . . ?
C5_34 C6_34 C1_34 119.0(14) . . ?
C5_34 C6_34 H6_34 120.5 . . ?
C1_34 C6_34 H6_34 120.5 . . ?
C3_34 C7_34 H7A_34 109.5 . . ?
C3_34 C7_34 H7B_34 109.5 . . ?
H7A_34 C7_34 H7B_34 109.5 . . ?
C3_34 C7_34 H7C_34 109.5 . . ?
H7A_34 C7_34 H7C_34 109.5 . . ?
H7B_34 C7_34 H7C_34 109.5 . . ?
C5_34 C8_34 H8A_34 109.5 . . ?
C5_34 C8_34 H8B_34 109.5 . . ?
H8A_34 C8_34 H8B_34 109.5 . . ?
C5_34 C8_34 H8C_34 109.5 . . ?
H8A_34 C8_34 H8C_34 109.5 . . ?
H8B_34 C8_34 H8C_34 109.5 . . ?
C1_35 S1_35 Au74 99.7(3) . . ?
C1_35 S1_35 Cd6 106.7(5) . . ?
Au74 S1_35 Cd6 78.39(19) . . ?
C2_35 C1_35 C6_35 119.0(11) . . ?
C2_35 C1_35 S1_35 118.3(10) . . ?
C6_35 C1_35 S1_35 122.7(11) . . ?
C1_35 C2_35 C3_35 121.1(13) . . ?
C1_35 C2_35 H2_35 119.5 . . ?
C3_35 C2_35 H2_35 119.5 . . ?
C4_35 C3_35 C2_35 118.8(13) . . ?
C4_35 C3_35 C7_35 125.6(14) . . ?
C2_35 C3_35 C7_35 115.6(13) . . ?
C3_35 C4_35 C5_35 122.9(13) . . ?
C3_35 C4_35 H4_35 118.6 . . ?
C5_35 C4_35 H4_35 118.6 . . ?
C4_35 C5_35 C6_35 117.4(12) . . ?
C4_35 C5_35 C8_35 119.7(13) . . ?
C6_35 C5_35 C8_35 122.9(13) . . ?
C1_35 C6_35 C5_35 120.8(13) . . ?
C1_35 C6_35 H6_35 119.6 . . ?
C5_35 C6_35 H6_35 119.6 . . ?
C3_35 C7_35 H7A_35 109.5 . . ?
C3_35 C7_35 H7B_35 109.5 . . ?
H7A_35 C7_35 H7B_35 109.5 . . ?
C3_35 C7_35 H7C_35 109.5 . . ?
H7A_35 C7_35 H7C_35 109.5 . . ?
H7B_35 C7_35 H7C_35 109.5 . . ?
C5_35 C8_35 H8A_35 109.5 . . ?
C5_35 C8_35 H8B_35 109.5 . . ?
H8A_35 C8_35 H8B_35 109.5 . . ?
C5_35 C8_35 H8C_35 109.5 . . ?
H8A_35 C8_35 H8C_35 109.5 . . ?
H8B_35 C8_35 H8C_35 109.5 . . ?
C1_36 S1_36 Au59 109.9(5) . . ?
C1_36 S1_36 Au32 112.1(2) . . ?
Au59 S1_36 Au32 94.44(16) . . ?
C2_36 C1_36 C6_36 120.9(10) . . ?
C2_36 C1_36 S1_36 121.6(9) . . ?
C6_36 C1_36 S1_36 117.5(9) . . ?
C1_36 C2_36 C3_36 118.9(11) . . ?
C1_36 C2_36 H2_36 120.5 . . ?
C3_36 C2_36 H2_36 120.5 . . ?
C4_36 C3_36 C2_36 119.5(11) . . ?
C4_36 C3_36 C7_36 123.0(12) . . ?
C2_36 C3_36 C7_36 117.5(11) . . ?
C3_36 C4_36 C5_36 122.6(12) . . ?
C3_36 C4_36 H4_36 118.7 . . ?
C5_36 C4_36 H4_36 118.7 . . ?
C4_36 C5_36 C6_36 118.7(11) . . ?
C4_36 C5_36 C8_36 120.7(12) . . ?
C6_36 C5_36 C8_36 120.6(12) . . ?
C1_36 C6_36 C5_36 119.4(11) . . ?
C1_36 C6_36 H6_36 120.3 . . ?
C5_36 C6_36 H6_36 120.3 . . ?
C3_36 C7_36 H7A_36 109.5 . . ?
C3_36 C7_36 H7B_36 109.5 . . ?
H7A_36 C7_36 H7B_36 109.5 . . ?
C3_36 C7_36 H7C_36 109.5 . . ?
H7A_36 C7_36 H7C_36 109.5 . . ?
H7B_36 C7_36 H7C_36 109.5 . . ?
C5_36 C8_36 H8A_36 109.5 . . ?
C5_36 C8_36 H8B_36 109.5 . . ?
H8A_36 C8_36 H8B_36 109.5 . . ?
C5_36 C8_36 H8C_36 109.5 . . ?
H8A_36 C8_36 H8C_36 109.5 . . ?
H8B_36 C8_36 H8C_36 109.5 . . ?
C1_37 S1_37 Au65 121.9(6) . . ?
C1_37 S1_37 Au66 115.4(4) . . ?
Au65 S1_37 Au66 79.4(2) . . ?
C6_37 C1_37 C2_37 122.7(12) . . ?
C6_37 C1_37 S1_37 119.1(11) . . ?
C2_37 C1_37 S1_37 118.3(12) . . ?
C1_37 C2_37 C3_37 120.0(14) . . ?
C1_37 C2_37 H2_37 120.0 . . ?
C3_37 C2_37 H2_37 120.0 . . ?
C4_37 C3_37 C2_37 117.6(13) . . ?
C4_37 C3_37 C7_37 121.9(14) . . ?
C2_37 C3_37 C7_37 120.5(14) . . ?
C3_37 C4_37 C5_37 122.6(14) . . ?
C3_37 C4_37 H4_37 118.7 . . ?
C5_37 C4_37 H4_37 118.7 . . ?
C4_37 C5_37 C6_37 120.1(14) . . ?
C4_37 C5_37 C8_37 121.2(15) . . ?
C6_37 C5_37 C8_37 118.7(14) . . ?
C1_37 C6_37 C5_37 117.1(13) . . ?
C1_37 C6_37 H6_37 121.5 . . ?
C5_37 C6_37 H6_37 121.5 . . ?
C3_37 C7_37 H7A_37 109.5 . . ?
C3_37 C7_37 H7B_37 109.5 . . ?
H7A_37 C7_37 H7B_37 109.5 . . ?
C3_37 C7_37 H7C_37 109.5 . . ?
H7A_37 C7_37 H7C_37 109.5 . . ?
H7B_37 C7_37 H7C_37 109.5 . . ?
C5_37 C8_37 H8A_37 109.5 . . ?
C5_37 C8_37 H8B_37 109.5 . . ?
H8A_37 C8_37 H8B_37 109.5 . . ?
C5_37 C8_37 H8C_37 109.5 . . ?
H8A_37 C8_37 H8C_37 109.5 . . ?
H8B_37 C8_37 H8C_37 109.5 . . ?
C1_38 S1_38 Au76 104.4(2) . . ?
C1_38 S1_38 Au64 109.2(5) . . ?
Au76 S1_38 Au64 99.88(19) . . ?
C2_38 C1_38 C6_38 120.2(11) . . ?
C2_38 C1_38 S1_38 121.7(10) . . ?
C6_38 C1_38 S1_38 118.1(10) . . ?
C1_38 C2_38 C3_38 118.8(12) . . ?
C1_38 C2_38 H2_38 120.6 . . ?
C3_38 C2_38 H2_38 120.6 . . ?
C4_38 C3_38 C2_38 119.8(12) . . ?
C4_38 C3_38 C7_38 122.6(13) . . ?
C2_38 C3_38 C7_38 117.6(12) . . ?
C5_38 C4_38 C3_38 121.2(13) . . ?
C5_38 C4_38 H4_38 119.4 . . ?
C3_38 C4_38 H4_38 119.4 . . ?
C4_38 C5_38 C6_38 119.9(12) . . ?
C4_38 C5_38 C8_38 121.8(13) . . ?
C6_38 C5_38 C8_38 118.4(13) . . ?
C5_38 C6_38 C1_38 120.1(12) . . ?
C5_38 C6_38 H6_38 119.9 . . ?
C1_38 C6_38 H6_38 119.9 . . ?
C3_38 C7_38 H7A_38 109.5 . . ?
C3_38 C7_38 H7B_38 109.5 . . ?
H7A_38 C7_38 H7B_38 109.5 . . ?
C3_38 C7_38 H7C_38 109.5 . . ?
H7A_38 C7_38 H7C_38 109.5 . . ?
H7B_38 C7_38 H7C_38 109.5 . . ?
C5_38 C8_38 H8A_38 109.5 . . ?
C5_38 C8_38 H8B_38 109.5 . . ?
H8A_38 C8_38 H8B_38 109.5 . . ?
C5_38 C8_38 H8C_38 109.5 . . ?
H8A_38 C8_38 H8C_38 109.5 . . ?
H8B_38 C8_38 H8C_38 109.5 . . ?
C1_39 S1_39 Au64 106.5(5) . . ?
C1_39 S1_39 Au22 110.4(3) . . ?
Au64 S1_39 Au22 94.3(2) . . ?
C6_39 C1_39 C2_39 116.4(11) . . ?
C6_39 C1_39 S1_39 121.1(10) . . ?
C2_39 C1_39 S1_39 122.6(10) . . ?
C1_39 C2_39 C3_39 121.0(12) . . ?
C1_39 C2_39 H2_39 119.5 . . ?
C3_39 C2_39 H2_39 119.5 . . ?
C4_39 C3_39 C2_39 120.5(12) . . ?
C4_39 C3_39 C7_39 123.1(14) . . ?
C2_39 C3_39 C7_39 116.4(13) . . ?
C3_39 C4_39 C5_39 119.9(13) . . ?
C3_39 C4_39 H4_39 120.1 . . ?
C5_39 C4_39 H4_39 120.1 . . ?
C4_39 C5_39 C6_39 118.3(12) . . ?
C4_39 C5_39 C8_39 124.5(14) . . ?
C6_39 C5_39 C8_39 117.1(13) . . ?
C1_39 C6_39 C5_39 124.0(13) . . ?
C1_39 C6_39 H6_39 118.0 . . ?
C5_39 C6_39 H6_39 118.0 . . ?
C3_39 C7_39 H7A_39 109.5 . . ?
C3_39 C7_39 H7B_39 109.5 . . ?
H7A_39 C7_39 H7B_39 109.5 . . ?
C3_39 C7_39 H7C_39 109.5 . . ?
H7A_39 C7_39 H7C_39 109.5 . . ?
H7B_39 C7_39 H7C_39 109.5 . . ?
C5_39 C8_39 H8A_39 109.5 . . ?
C5_39 C8_39 H8B_39 109.5 . . ?
H8A_39 C8_39 H8B_39 109.5 . . ?
C5_39 C8_39 H8C_39 109.5 . . ?
H8A_39 C8_39 H8C_39 109.5 . . ?
H8B_39 C8_39 H8C_39 109.5 . . ?
C1_40 S1_40 Au95 102.0(4) . . ?
C1_40 S1_40 Cd10 103.2(5) . . ?
Au95 S1_40 Cd10 80.65(18) . . ?
C2_40 C1_40 C6_40 120.5(12) . . ?
C2_40 C1_40 S1_40 121.1(11) . . ?
C6_40 C1_40 S1_40 118.4(11) . . ?
C1_40 C2_40 C3_40 120.3(13) . . ?
C1_40 C2_40 H2_40 119.8 . . ?
C3_40 C2_40 H2_40 119.8 . . ?
C4_40 C3_40 C2_40 119.1(12) . . ?
C4_40 C3_40 C7_40 122.2(13) . . ?
C2_40 C3_40 C7_40 118.7(13) . . ?
C5_40 C4_40 C3_40 120.4(13) . . ?
C5_40 C4_40 H4_40 119.8 . . ?
C3_40 C4_40 H4_40 119.8 . . ?
C4_40 C5_40 C6_40 121.5(13) . . ?
C4_40 C5_40 C8_40 119.9(13) . . ?
C6_40 C5_40 C8_40 118.6(13) . . ?
C1_40 C6_40 C5_40 118.3(12) . . ?
C1_40 C6_40 H6_40 120.9 . . ?
C5_40 C6_40 H6_40 120.9 . . ?
C3_40 C7_40 H7A_40 109.5 . . ?
C3_40 C7_40 H7B_40 109.5 . . ?
H7A_40 C7_40 H7B_40 109.5 . . ?
C3_40 C7_40 H7C_40 109.5 . . ?
H7A_40 C7_40 H7C_40 109.5 . . ?
H7B_40 C7_40 H7C_40 109.5 . . ?
C5_40 C8_40 H8A_40 109.5 . . ?
C5_40 C8_40 H8B_40 109.5 . . ?
H8A_40 C8_40 H8B_40 109.5 . . ?
C5_40 C8_40 H8C_40 109.5 . . ?
H8A_40 C8_40 H8C_40 109.5 . . ?
H8B_40 C8_40 H8C_40 109.5 . . ?
C1_41 S1_41 Au76 107.8(6) . . ?
C1_41 S1_41 Cd10 110.8(4) . . ?
Au76 S1_41 Cd10 100.5(2) . . ?
C2_41 C1_41 C6_41 119.2(12) . . ?
C2_41 C1_41 S1_41 119.4(11) . . ?
C6_41 C1_41 S1_41 121.3(11) . . ?
C1_41 C2_41 C3_41 119.5(13) . . ?
C1_41 C2_41 H2_41 120.3 . . ?
C3_41 C2_41 H2_41 120.3 . . ?
C4_41 C3_41 C2_41 119.8(13) . . ?
C4_41 C3_41 C7_41 120.7(14) . . ?
C2_41 C3_41 C7_41 119.5(14) . . ?
C3_41 C4_41 C5_41 121.0(14) . . ?
C3_41 C4_41 H4_41 119.5 . . ?
C5_41 C4_41 H4_41 119.5 . . ?
C4_41 C5_41 C6_41 120.4(13) . . ?
C4_41 C5_41 C8_41 117.8(13) . . ?
C6_41 C5_41 C8_41 121.8(14) . . ?
C5_41 C6_41 C1_41 120.2(13) . . ?
C5_41 C6_41 H6_41 119.9 . . ?
C1_41 C6_41 H6_41 119.9 . . ?
C3_41 C7_41 H7A_41 109.5 . . ?
C3_41 C7_41 H7B_41 109.5 . . ?
H7A_41 C7_41 H7B_41 109.5 . . ?
C3_41 C7_41 H7C_41 109.5 . . ?
H7A_41 C7_41 H7C_41 109.5 . . ?
H7B_41 C7_41 H7C_41 109.5 . . ?
C5_41 C8_41 H8A_41 109.5 . . ?
C5_41 C8_41 H8B_41 109.5 . . ?
H8A_41 C8_41 H8B_41 109.5 . . ?
C5_41 C8_41 H8C_41 109.5 . . ?
H8A_41 C8_41 H8C_41 109.5 . . ?
H8B_41 C8_41 H8C_41 109.5 . . ?
C1_42 S1_42 Au54 106.8(5) . . ?
C1_42 S1_42 Au30 108.1(2) . . ?
Au54 S1_42 Au30 92.49(15) . . ?
C2_42 C1_42 C6_42 119.0(11) . . ?
C2_42 C1_42 S1_42 118.0(10) . . ?
C6_42 C1_42 S1_42 123.0(10) . . ?
C1_42 C2_42 C3_42 120.7(12) . . ?
C1_42 C2_42 H2_42 119.6 . . ?
C3_42 C2_42 H2_42 119.6 . . ?
C4_42 C3_42 C2_42 119.2(12) . . ?
C4_42 C3_42 C7_42 121.9(13) . . ?
C2_42 C3_42 C7_42 118.9(13) . . ?
C3_42 C4_42 C5_42 121.9(13) . . ?
C3_42 C4_42 H4_42 119.0 . . ?
C5_42 C4_42 H4_42 119.0 . . ?
C4_42 C5_42 C6_42 118.2(12) . . ?
C4_42 C5_42 C8_42 122.0(12) . . ?
C6_42 C5_42 C8_42 119.7(12) . . ?
C1_42 C6_42 C5_42 121.0(12) . . ?
C1_42 C6_42 H6_42 119.5 . . ?
C5_42 C6_42 H6_42 119.5 . . ?
C3_42 C7_42 H7A_42 109.5 . . ?
C3_42 C7_42 H7B_42 109.5 . . ?
H7A_42 C7_42 H7B_42 109.5 . . ?
C3_42 C7_42 H7C_42 109.5 . . ?
H7A_42 C7_42 H7C_42 109.5 . . ?
H7B_42 C7_42 H7C_42 109.5 . . ?
C5_42 C8_42 H8A_42 109.5 . . ?
C5_42 C8_42 H8B_42 109.5 . . ?
H8A_42 C8_42 H8B_42 109.5 . . ?
C5_42 C8_42 H8C_42 109.5 . . ?
H8A_42 C8_42 H8C_42 109.5 . . ?
H8B_42 C8_42 H8C_42 109.5 . . ?
C1_43 S1_43 Au1K 103.3(6) . . ?
C1_43 S1_43 Cd10 112.2(4) . . ?
Au1K S1_43 Cd10 96.4(2) . . ?
C6_43 C1_43 C2_43 120.2(13) . . ?
C6_43 C1_43 S1_43 120.7(12) . . ?
C2_43 C1_43 S1_43 119.1(12) . . ?
C1_43 C2_43 C3_43 118.1(14) . . ?
C1_43 C2_43 H2_43 121.0 . . ?
C3_43 C2_43 H2_43 121.0 . . ?
C4_43 C3_43 C2_43 121.1(14) . . ?
C4_43 C3_43 C7_43 118.8(15) . . ?
C2_43 C3_43 C7_43 120.1(15) . . ?
C3_43 C4_43 C5_43 121.9(15) . . ?
C3_43 C4_43 H4_43 119.0 . . ?
C5_43 C4_43 H4_43 119.0 . . ?
C4_43 C5_43 C6_43 117.9(14) . . ?
C4_43 C5_43 C8_43 121.1(15) . . ?
C6_43 C5_43 C8_43 121.1(15) . . ?
C1_43 C6_43 C5_43 120.9(14) . . ?
C1_43 C6_43 H6_43 119.6 . . ?
C5_43 C6_43 H6_43 119.6 . . ?
C3_43 C7_43 H7A_43 109.5 . . ?
C3_43 C7_43 H7B_43 109.5 . . ?
H7A_43 C7_43 H7B_43 109.5 . . ?
C3_43 C7_43 H7C_43 109.5 . . ?
H7A_43 C7_43 H7C_43 109.5 . . ?
H7B_43 C7_43 H7C_43 109.5 . . ?
C5_43 C8_43 H8A_43 109.5 . . ?
C5_43 C8_43 H8B_43 109.5 . . ?
H8A_43 C8_43 H8B_43 109.5 . . ?
C5_43 C8_43 H8C_43 109.5 . . ?
H8A_43 C8_43 H8C_43 109.5 . . ?
H8B_43 C8_43 H8C_43 109.5 . . ?
C1_44 S1_44 Au79 109.6(6) . . ?
C1_44 S1_44 Cd7 107.5(3) . . ?
Au79 S1_44 Cd7 99.1(2) . . ?
C2_44 C1_44 C6_44 120.2(12) . . ?
C2_44 C1_44 S1_44 118.7(11) . . ?
C6_44 C1_44 S1_44 121.0(11) . . ?
C1_44 C2_44 C3_44 118.7(13) . . ?
C1_44 C2_44 H2_44 120.6 . . ?
C3_44 C2_44 H2_44 120.6 . . ?
C4_44 C3_44 C2_44 120.5(13) . . ?
C4_44 C3_44 C7_44 120.9(14) . . ?
C2_44 C3_44 C7_44 118.6(14) . . ?
C5_44 C4_44 C3_44 121.3(14) . . ?
C5_44 C4_44 H4_44 119.3 . . ?
C3_44 C4_44 H4_44 119.3 . . ?
C4_44 C5_44 C6_44 119.4(13) . . ?
C4_44 C5_44 C8_44 121.7(15) . . ?
C6_44 C5_44 C8_44 118.9(14) . . ?
C1_44 C6_44 C5_44 119.8(13) . . ?
C1_44 C6_44 H6_44 120.1 . . ?
C5_44 C6_44 H6_44 120.1 . . ?
C3_44 C7_44 H7A_44 109.5 . . ?
C3_44 C7_44 H7B_44 109.5 . . ?
H7A_44 C7_44 H7B_44 109.5 . . ?
C3_44 C7_44 H7C_44 109.5 . . ?
H7A_44 C7_44 H7C_44 109.5 . . ?
H7B_44 C7_44 H7C_44 109.5 . . ?
C5_44 C8_44 H8A_44 109.5 . . ?
C5_44 C8_44 H8B_44 109.5 . . ?
H8A_44 C8_44 H8B_44 109.5 . . ?
C5_44 C8_44 H8C_44 109.5 . . ?
H8A_44 C8_44 H8C_44 109.5 . . ?
H8B_44 C8_44 H8C_44 109.5 . . ?
C1_45 S1_45 Au47 107.9(4) . . ?
C1_45 S1_45 Cd7 100.7(3) . . ?
Au47 S1_45 Cd7 107.76(17) . . ?
C6_45 C1_45 C2_45 121.2(11) . . ?
C6_45 C1_45 S1_45 119.3(9) . . ?
C2_45 C1_45 S1_45 119.5(9) . . ?
C1_45 C2_45 C3_45 119.1(11) . . ?
C1_45 C2_45 H2_45 120.5 . . ?
C3_45 C2_45 H2_45 120.5 . . ?
C4_45 C3_45 C2_45 118.1(11) . . ?
C4_45 C3_45 C7_45 124.7(12) . . ?
C2_45 C3_45 C7_45 117.2(12) . . ?
C3_45 C4_45 C5_45 123.9(12) . . ?
C3_45 C4_45 H4_45 118.1 . . ?
C5_45 C4_45 H4_45 118.1 . . ?
C4_45 C5_45 C6_45 118.0(11) . . ?
C4_45 C5_45 C8_45 120.8(12) . . ?
C6_45 C5_45 C8_45 121.2(12) . . ?
C1_45 C6_45 C5_45 119.8(11) . . ?
C1_45 C6_45 H6_45 120.1 . . ?
C5_45 C6_45 H6_45 120.1 . . ?
C3_45 C7_45 H7A_45 109.5 . . ?
C3_45 C7_45 H7B_45 109.5 . . ?
H7A_45 C7_45 H7B_45 109.5 . . ?
C3_45 C7_45 H7C_45 109.5 . . ?
H7A_45 C7_45 H7C_45 109.5 . . ?
H7B_45 C7_45 H7C_45 109.5 . . ?
C5_45 C8_45 H8A_45 109.5 . . ?
C5_45 C8_45 H8B_45 109.5 . . ?
H8A_45 C8_45 H8B_45 109.5 . . ?
C5_45 C8_45 H8C_45 109.5 . . ?
H8A_45 C8_45 H8C_45 109.5 . . ?
H8B_45 C8_45 H8C_45 109.5 . . ?
C1_46 S1_46 Au44 106.8(5) . . ?
C1_46 S1_46 Cd10 102.0(3) . . ?
Au44 S1_46 Cd10 108.5(2) . . ?
C2_46 C1_46 C6_46 118.8(11) . . ?
C2_46 C1_46 S1_46 123.9(10) . . ?
C6_46 C1_46 S1_46 117.4(10) . . ?
C1_46 C2_46 C3_46 121.4(12) . . ?
C1_46 C2_46 H2_46 119.3 . . ?
C3_46 C2_46 H2_46 119.3 . . ?
C4_46 C3_46 C2_46 119.8(13) . . ?
C4_46 C3_46 C7_46 121.7(13) . . ?
C2_46 C3_46 C7_46 118.5(13) . . ?
C3_46 C4_46 C5_46 120.1(13) . . ?
C3_46 C4_46 H4_46 119.9 . . ?
C5_46 C4_46 H4_46 119.9 . . ?
C4_46 C5_46 C6_46 120.8(13) . . ?
C4_46 C5_46 C8_46 118.4(14) . . ?
C6_46 C5_46 C8_46 120.7(14) . . ?
C5_46 C6_46 C1_46 119.1(13) . . ?
C5_46 C6_46 H6_46 120.5 . . ?
C1_46 C6_46 H6_46 120.5 . . ?
C3_46 C7_46 H7A_46 109.5 . . ?
C3_46 C7_46 H7B_46 109.5 . . ?
H7A_46 C7_46 H7B_46 109.5 . . ?
C3_46 C7_46 H7C_46 109.5 . . ?
H7A_46 C7_46 H7C_46 109.5 . . ?
H7B_46 C7_46 H7C_46 109.5 . . ?
C5_46 C8_46 H8A_46 109.5 . . ?
C5_46 C8_46 H8B_46 109.5 . . ?
H8A_46 C8_46 H8B_46 109.5 . . ?
C5_46 C8_46 H8C_46 109.5 . . ?
H8A_46 C8_46 H8C_46 109.5 . . ?
H8B_46 C8_46 H8C_46 109.5 . . ?
C1_47 S1_47 Au68 100.2(4) . . ?
C1_47 S1_47 Cd7 108.4(4) . . ?
Au68 S1_47 Cd7 77.04(14) . . ?
C2_47 C1_47 C6_47 120.1(12) . . ?
C2_47 C1_47 S1_47 120.6(11) . . ?
C6_47 C1_47 S1_47 119.3(11) . . ?
C1_47 C2_47 C3_47 119.9(13) . . ?
C1_47 C2_47 H2_47 120.0 . . ?
C3_47 C2_47 H2_47 120.0 . . ?
C4_47 C3_47 C2_47 119.0(13) . . ?
C4_47 C3_47 C7_47 122.3(14) . . ?
C2_47 C3_47 C7_47 118.8(14) . . ?
C3_47 C4_47 C5_47 122.3(14) . . ?
C3_47 C4_47 H4_47 118.8 . . ?
C5_47 C4_47 H4_47 118.8 . . ?
C4_47 C5_47 C6_47 118.9(13) . . ?
C4_47 C5_47 C8_47 121.6(14) . . ?
C6_47 C5_47 C8_47 119.5(14) . . ?
C1_47 C6_47 C5_47 119.8(13) . . ?
C1_47 C6_47 H6_47 120.1 . . ?
C5_47 C6_47 H6_47 120.1 . . ?
C3_47 C7_47 H7A_47 109.5 . . ?
C3_47 C7_47 H7B_47 109.5 . . ?
H7A_47 C7_47 H7B_47 109.5 . . ?
C3_47 C7_47 H7C_47 109.5 . . ?
H7A_47 C7_47 H7C_47 109.5 . . ?
H7B_47 C7_47 H7C_47 109.5 . . ?
C5_47 C8_47 H8A_47 109.5 . . ?
C5_47 C8_47 H8B_47 109.5 . . ?
H8A_47 C8_47 H8B_47 109.5 . . ?
C5_47 C8_47 H8C_47 109.5 . . ?
H8A_47 C8_47 H8C_47 109.5 . . ?
H8B_47 C8_47 H8C_47 109.5 . . ?
C1_48 S1_48 Au52 108.1(5) . . ?
C1_48 S1_48 Au42 112.1(2) . . ?
Au52 S1_48 Au42 92.98(15) . . ?
C2_48 C1_48 C6_48 120.4(11) . . ?
C2_48 C1_48 S1_48 118.9(10) . . ?
C6_48 C1_48 S1_48 120.7(10) . . ?
C1_48 C2_48 C3_48 118.6(12) . . ?
C1_48 C2_48 H2_48 120.7 . . ?
C3_48 C2_48 H2_48 120.7 . . ?
C4_48 C3_48 C2_48 120.1(12) . . ?
C4_48 C3_48 C7_48 118.9(13) . . ?
C2_48 C3_48 C7_48 121.0(13) . . ?
C3_48 C4_48 C5_48 121.9(13) . . ?
C3_48 C4_48 H4_48 119.1 . . ?
C5_48 C4_48 H4_48 119.1 . . ?
C4_48 C5_48 C6_48 117.8(12) . . ?
C4_48 C5_48 C8_48 123.0(13) . . ?
C6_48 C5_48 C8_48 119.2(12) . . ?
C1_48 C6_48 C5_48 121.2(12) . . ?
C1_48 C6_48 H6_48 119.4 . . ?
C5_48 C6_48 H6_48 119.4 . . ?
C3_48 C7_48 H7A_48 109.5 . . ?
C3_48 C7_48 H7B_48 109.5 . . ?
H7A_48 C7_48 H7B_48 109.5 . . ?
C3_48 C7_48 H7C_48 109.5 . . ?
H7A_48 C7_48 H7C_48 109.5 . . ?
H7B_48 C7_48 H7C_48 109.5 . . ?
C5_48 C8_48 H8A_48 109.5 . . ?
C5_48 C8_48 H8B_48 109.5 . . ?
H8A_48 C8_48 H8B_48 109.5 . . ?
C5_48 C8_48 H8C_48 109.5 . . ?
H8A_48 C8_48 H8C_48 109.5 . . ?
H8B_48 C8_48 H8C_48 109.5 . . ?
C1_49 S1_49 Au52 108.0(4) . . ?
C1_49 S1_49 Au36 108.4(3) . . ?
Au52 S1_49 Au36 102.65(16) . . ?
C2_49 C1_49 C6_49 119.7(10) . . ?
C2_49 C1_49 S1_49 122.8(9) . . ?
C6_49 C1_49 S1_49 117.5(8) . . ?
C1_49 C2_49 C3_49 118.2(11) . . ?
C1_49 C2_49 H2_49 120.9 . . ?
C3_49 C2_49 H2_49 120.9 . . ?
C4_49 C3_49 C2_49 121.6(11) . . ?
C4_49 C3_49 C7_49 118.9(12) . . ?
C2_49 C3_49 C7_49 119.4(12) . . ?
C3_49 C4_49 C5_49 121.5(12) . . ?
C3_49 C4_49 H4_49 119.2 . . ?
C5_49 C4_49 H4_49 119.2 . . ?
C4_49 C5_49 C6_49 117.8(12) . . ?
C4_49 C5_49 C8_49 123.6(12) . . ?
C6_49 C5_49 C8_49 118.6(12) . . ?
C5_49 C6_49 C1_49 121.2(11) . . ?
C5_49 C6_49 H6_49 119.4 . . ?
C1_49 C6_49 H6_49 119.4 . . ?
C3_49 C7_49 H7A_49 109.5 . . ?
C3_49 C7_49 H7B_49 109.5 . . ?
H7A_49 C7_49 H7B_49 109.5 . . ?
C3_49 C7_49 H7C_49 109.5 . . ?
H7A_49 C7_49 H7C_49 109.5 . . ?
H7B_49 C7_49 H7C_49 109.5 . . ?
C5_49 C8_49 H8A_49 109.5 . . ?
C5_49 C8_49 H8B_49 109.5 . . ?
H8A_49 C8_49 H8B_49 109.5 . . ?
C5_49 C8_49 H8C_49 109.5 . . ?
H8A_49 C8_49 H8C_49 109.5 . . ?
H8B_49 C8_49 H8C_49 109.5 . . ?
C1_50 S1_50 Au54 105.0(4) . . ?
C1_50 S1_50 Au14 106.96(19) . . ?
Au54 S1_50 Au14 93.33(17) . . ?
C2_50 C1_50 C6_50 120.8(10) . . ?
C2_50 C1_50 S1_50 122.5(9) . . ?
C6_50 C1_50 S1_50 116.7(8) . . ?
C1_50 C2_50 C3_50 120.8(11) . . ?
C1_50 C2_50 H2_50 119.6 . . ?
C3_50 C2_50 H2_50 119.6 . . ?
C4_50 C3_50 C2_50 116.7(11) . . ?
C4_50 C3_50 C7_50 124.1(11) . . ?
C2_50 C3_50 C7_50 119.1(12) . . ?
C5_50 C4_50 C3_50 123.9(12) . . ?
C5_50 C4_50 H4_50 118.0 . . ?
C3_50 C4_50 H4_50 118.0 . . ?
C4_50 C5_50 C6_50 118.9(11) . . ?
C4_50 C5_50 C8_50 122.6(11) . . ?
C6_50 C5_50 C8_50 118.4(11) . . ?
C1_50 C6_50 C5_50 118.7(11) . . ?
C1_50 C6_50 H6_50 120.6 . . ?
C5_50 C6_50 H6_50 120.6 . . ?
C3_50 C7_50 H7A_50 109.5 . . ?
C3_50 C7_50 H7B_50 109.5 . . ?
H7A_50 C7_50 H7B_50 109.5 . . ?
C3_50 C7_50 H7C_50 109.5 . . ?
H7A_50 C7_50 H7C_50 109.5 . . ?
H7B_50 C7_50 H7C_50 109.5 . . ?
C5_50 C8_50 H8A_50 109.5 . . ?
C5_50 C8_50 H8B_50 109.5 . . ?
H8A_50 C8_50 H8B_50 109.5 . . ?
C5_50 C8_50 H8C_50 109.5 . . ?
H8A_50 C8_50 H8C_50 109.5 . . ?
H8B_50 C8_50 H8C_50 109.5 . . ?
C1_51 S1_51 Au58 106.0(5) . . ?
C1_51 S1_51 Au34 104.53(17) . . ?
Au58 S1_51 Au34 88.60(17) . . ?
C6_51 C1_51 C2_51 120.0(10) . . ?
C6_51 C1_51 S1_51 123.0(10) . . ?
C2_51 C1_51 S1_51 117.1(9) . . ?
C1_51 C2_51 C3_51 118.4(12) . . ?
C1_51 C2_51 H2_51 120.8 . . ?
C3_51 C2_51 H2_51 120.8 . . ?
C4_51 C3_51 C2_51 120.4(12) . . ?
C4_51 C3_51 C7_51 122.3(13) . . ?
C2_51 C3_51 C7_51 117.3(12) . . ?
C5_51 C4_51 C3_51 122.8(13) . . ?
C5_51 C4_51 H4_51 118.6 . . ?
C3_51 C4_51 H4_51 118.6 . . ?
C4_51 C5_51 C6_51 116.5(11) . . ?
C4_51 C5_51 C8_51 123.6(12) . . ?
C6_51 C5_51 C8_51 119.9(12) . . ?
C1_51 C6_51 C5_51 121.9(11) . . ?
C1_51 C6_51 H6_51 119.0 . . ?
C5_51 C6_51 H6_51 119.0 . . ?
C3_51 C7_51 H7A_51 109.5 . . ?
C3_51 C7_51 H7B_51 109.5 . . ?
H7A_51 C7_51 H7B_51 109.5 . . ?
C3_51 C7_51 H7C_51 109.5 . . ?
H7A_51 C7_51 H7C_51 109.5 . . ?
H7B_51 C7_51 H7C_51 109.5 . . ?
C5_51 C8_51 H8A_51 109.5 . . ?
C5_51 C8_51 H8B_51 109.5 . . ?
H8A_51 C8_51 H8B_51 109.5 . . ?
C5_51 C8_51 H8C_51 109.5 . . ?
H8A_51 C8_51 H8C_51 109.5 . . ?
H8B_51 C8_51 H8C_51 109.5 . . ?
C1_52 S1_52 Au11 108.6(4) . . ?
C1_52 S1_52 Cd6 99.83(17) . . ?
Au11 S1_52 Cd6 105.98(16) . . ?
C2_52 C1_52 C6_52 118.1(10) . . ?
C2_52 C1_52 S1_52 122.6(9) . . ?
C6_52 C1_52 S1_52 119.3(9) . . ?
C1_52 C2_52 C3_52 121.4(11) . . ?
C1_52 C2_52 H2_52 119.3 . . ?
C3_52 C2_52 H2_52 119.3 . . ?
C4_52 C3_52 C2_52 119.1(12) . . ?
C4_52 C3_52 C7_52 120.7(12) . . ?
C2_52 C3_52 C7_52 120.2(11) . . ?
C3_52 C4_52 C5_52 121.0(12) . . ?
C3_52 C4_52 H4_52 119.5 . . ?
C5_52 C4_52 H4_52 119.5 . . ?
C6_52 C5_52 C4_52 119.2(11) . . ?
C6_52 C5_52 C8_52 118.6(12) . . ?
C4_52 C5_52 C8_52 122.1(12) . . ?
C5_52 C6_52 C1_52 121.1(12) . . ?
C5_52 C6_52 H6_52 119.5 . . ?
C1_52 C6_52 H6_52 119.5 . . ?
C3_52 C7_52 H7A_52 109.5 . . ?
C3_52 C7_52 H7B_52 109.5 . . ?
H7A_52 C7_52 H7B_52 109.5 . . ?
C3_52 C7_52 H7C_52 109.5 . . ?
H7A_52 C7_52 H7C_52 109.5 . . ?
H7B_52 C7_52 H7C_52 109.5 . . ?
C5_52 C8_52 H8A_52 109.5 . . ?
C5_52 C8_52 H8B_52 109.5 . . ?
H8A_52 C8_52 H8B_52 109.5 . . ?
C5_52 C8_52 H8C_52 109.5 . . ?
H8A_52 C8_52 H8C_52 109.5 . . ?
H8B_52 C8_52 H8C_52 109.5 . . ?
C1_53 S1_53 Au37 110.2(4) . . ?
C1_53 S1_53 Cd3 108.43(19) . . ?
Au37 S1_53 Cd3 80.01(14) . . ?
C2_53 C1_53 C6_53 119.5(10) . . ?
C2_53 C1_53 S1_53 116.4(9) . . ?
C6_53 C1_53 S1_53 124.1(9) . . ?
C1_53 C2_53 C3_53 120.8(11) . . ?
C1_53 C2_53 H2_53 119.6 . . ?
C3_53 C2_53 H2_53 119.6 . . ?
C4_53 C3_53 C2_53 118.3(11) . . ?
C4_53 C3_53 C7_53 123.5(12) . . ?
C2_53 C3_53 C7_53 118.2(12) . . ?
C3_53 C4_53 C5_53 122.3(12) . . ?
C3_53 C4_53 H4_53 118.8 . . ?
C5_53 C4_53 H4_53 118.8 . . ?
C4_53 C5_53 C6_53 119.1(11) . . ?
C4_53 C5_53 C8_53 122.0(12) . . ?
C6_53 C5_53 C8_53 118.9(12) . . ?
C1_53 C6_53 C5_53 120.0(11) . . ?
C1_53 C6_53 H6_53 120.0 . . ?
C5_53 C6_53 H6_53 120.0 . . ?
C3_53 C7_53 H7A_53 109.5 . . ?
C3_53 C7_53 H7B_53 109.5 . . ?
H7A_53 C7_53 H7B_53 109.5 . . ?
C3_53 C7_53 H7C_53 109.5 . . ?
H7A_53 C7_53 H7C_53 109.5 . . ?
H7B_53 C7_53 H7C_53 109.5 . . ?
C5_53 C8_53 H8A_53 109.5 . . ?
C5_53 C8_53 H8B_53 109.5 . . ?
H8A_53 C8_53 H8B_53 109.5 . . ?
C5_53 C8_53 H8C_53 109.5 . . ?
H8A_53 C8_53 H8C_53 109.5 . . ?
H8B_53 C8_53 H8C_53 109.5 . . ?
C1_54 S1_54 Au82 104.1(5) . . ?
C1_54 S1_54 Cd3 119.4(2) . . ?
Au82 S1_54 Cd3 95.51(17) . . ?
C2_54 C1_54 C6_54 118.5(11) . . ?
C2_54 C1_54 S1_54 123.5(10) . . ?
C6_54 C1_54 S1_54 118.0(9) . . ?
C1_54 C2_54 C3_54 121.9(12) . . ?
C1_54 C2_54 H2_54 119.1 . . ?
C3_54 C2_54 H2_54 119.1 . . ?
C4_54 C3_54 C2_54 117.8(11) . . ?
C4_54 C3_54 C7_54 122.8(12) . . ?
C2_54 C3_54 C7_54 119.4(12) . . ?
C3_54 C4_54 C5_54 122.5(13) . . ?
C3_54 C4_54 H4_54 118.7 . . ?
C5_54 C4_54 H4_54 118.7 . . ?
C4_54 C5_54 C6_54 119.2(12) . . ?
C4_54 C5_54 C8_54 121.6(12) . . ?
C6_54 C5_54 C8_54 119.2(12) . . ?
C1_54 C6_54 C5_54 120.2(12) . . ?
C1_54 C6_54 H6_54 119.9 . . ?
C5_54 C6_54 H6_54 119.9 . . ?
C3_54 C7_54 H7A_54 109.5 . . ?
C3_54 C7_54 H7B_54 109.5 . . ?
H7A_54 C7_54 H7B_54 109.5 . . ?
C3_54 C7_54 H7C_54 109.5 . . ?
H7A_54 C7_54 H7C_54 109.5 . . ?
H7B_54 C7_54 H7C_54 109.5 . . ?
C5_54 C8_54 H8A_54 109.5 . . ?
C5_54 C8_54 H8B_54 109.5 . . ?
H8A_54 C8_54 H8B_54 109.5 . . ?
C5_54 C8_54 H8C_54 109.5 . . ?
H8A_54 C8_54 H8C_54 109.5 . . ?
H8B_54 C8_54 H8C_54 109.5 . . ?
C1_55 S1_55 Au72 110.8(4) . . ?
C1_55 S1_55 Au38 120.0(5) . . ?
Au72 S1_55 Au38 93.77(16) . . ?
C2_55 C1_55 C6_55 121.1(11) . . ?
C2_55 C1_55 S1_55 124.3(10) . . ?
C6_55 C1_55 S1_55 114.6(9) . . ?
C1_55 C2_55 C3_55 118.6(12) . . ?
C1_55 C2_55 H2_55 120.7 . . ?
C3_55 C2_55 H2_55 120.7 . . ?
C4_55 C3_55 C2_55 117.9(12) . . ?
C4_55 C3_55 C7_55 123.4(12) . . ?
C2_55 C3_55 C7_55 118.7(12) . . ?
C5_55 C4_55 C3_55 125.6(12) . . ?
C5_55 C4_55 H4_55 117.2 . . ?
C3_55 C4_55 H4_55 117.2 . . ?
C4_55 C5_55 C6_55 115.4(12) . . ?
C4_55 C5_55 C8_55 124.1(12) . . ?
C6_55 C5_55 C8_55 120.5(13) . . ?
C5_55 C6_55 C1_55 121.4(12) . . ?
C5_55 C6_55 H6_55 119.3 . . ?
C1_55 C6_55 H6_55 119.3 . . ?
C3_55 C7_55 H7A_55 109.5 . . ?
C3_55 C7_55 H7B_55 109.5 . . ?
H7A_55 C7_55 H7B_55 109.5 . . ?
C3_55 C7_55 H7C_55 109.5 . . ?
H7A_55 C7_55 H7C_55 109.5 . . ?
H7B_55 C7_55 H7C_55 109.5 . . ?
C5_55 C8_55 H8A_55 109.5 . . ?
C5_55 C8_55 H8B_55 109.5 . . ?
H8A_55 C8_55 H8B_55 109.5 . . ?
C5_55 C8_55 H8C_55 109.5 . . ?
H8A_55 C8_55 H8C_55 109.5 . . ?
H8B_55 C8_55 H8C_55 109.5 . . ?
C1_56 S1_56 Au58 109.6(4) . . ?
C1_56 S1_56 Au26 101.92(19) . . ?
Au58 S1_56 Au26 94.00(15) . . ?
C2_56 C1_56 C6_56 121.6(10) . . ?
C2_56 C1_56 S1_56 118.0(9) . . ?
C6_56 C1_56 S1_56 120.4(9) . . ?
C1_56 C2_56 C3_56 119.9(11) . . ?
C1_56 C2_56 H2_56 120.0 . . ?
C3_56 C2_56 H2_56 120.0 . . ?
C4_56 C3_56 C2_56 116.7(11) . . ?
C4_56 C3_56 C7_56 124.5(11) . . ?
C2_56 C3_56 C7_56 118.8(11) . . ?
C3_56 C4_56 C5_56 126.0(11) . . ?
C3_56 C4_56 H4_56 117.0 . . ?
C5_56 C4_56 H4_56 117.0 . . ?
C4_56 C5_56 C6_56 116.7(10) . . ?
C4_56 C5_56 C8_56 124.6(11) . . ?
C6_56 C5_56 C8_56 118.7(11) . . ?
C1_56 C6_56 C5_56 119.1(11) . . ?
C1_56 C6_56 H6_56 120.4 . . ?
C5_56 C6_56 H6_56 120.4 . . ?
C3_56 C7_56 H7A_56 109.5 . . ?
C3_56 C7_56 H7B_56 109.5 . . ?
H7A_56 C7_56 H7B_56 109.5 . . ?
C3_56 C7_56 H7C_56 109.5 . . ?
H7A_56 C7_56 H7C_56 109.5 . . ?
H7B_56 C7_56 H7C_56 109.5 . . ?
C5_56 C8_56 H8A_56 109.5 . . ?
C5_56 C8_56 H8B_56 109.5 . . ?
H8A_56 C8_56 H8B_56 109.5 . . ?
C5_56 C8_56 H8C_56 109.5 . . ?
H8A_56 C8_56 H8C_56 109.5 . . ?
H8B_56 C8_56 H8C_56 109.5 . . ?
C1_57 S1_57 Au18 108.7(5) . . ?
C1_57 S1_57 Cd3 99.7(2) . . ?
Au18 S1_57 Cd3 108.69(17) . . ?
C6_57 C1_57 C2_57 118.4(11) . . ?
C6_57 C1_57 S1_57 121.3(10) . . ?
C2_57 C1_57 S1_57 120.3(10) . . ?
C1_57 C2_57 C3_57 121.3(12) . . ?
C1_57 C2_57 H2_57 119.3 . . ?
C3_57 C2_57 H2_57 119.3 . . ?
C4_57 C3_57 C2_57 119.8(12) . . ?
C4_57 C3_57 C7_57 122.0(13) . . ?
C2_57 C3_57 C7_57 118.2(13) . . ?
C3_57 C4_57 C5_57 119.8(13) . . ?
C3_57 C4_57 H4_57 120.1 . . ?
C5_57 C4_57 H4_57 120.1 . . ?
C4_57 C5_57 C6_57 121.0(12) . . ?
C4_57 C5_57 C8_57 123.8(13) . . ?
C6_57 C5_57 C8_57 115.1(12) . . ?
C1_57 C6_57 C5_57 119.6(12) . . ?
C1_57 C6_57 H6_57 120.2 . . ?
C5_57 C6_57 H6_57 120.2 . . ?
C3_57 C7_57 H7A_57 109.5 . . ?
C3_57 C7_57 H7B_57 109.5 . . ?
H7A_57 C7_57 H7B_57 109.5 . . ?
C3_57 C7_57 H7C_57 109.5 . . ?
H7A_57 C7_57 H7C_57 109.5 . . ?
H7B_57 C7_57 H7C_57 109.5 . . ?
C5_57 C8_57 H8A_57 109.5 . . ?
C5_57 C8_57 H8B_57 109.5 . . ?
H8A_57 C8_57 H8B_57 109.5 . . ?
C5_57 C8_57 H8C_57 109.5 . . ?
H8A_57 C8_57 H8C_57 109.5 . . ?
H8B_57 C8_57 H8C_57 109.5 . . ?
C1_58 S1_58 Au36 106.9(5) . . ?
C1_58 S1_58 Cd3 100.74(18) . . ?
Au36 S1_58 Cd3 101.3(2) . . ?
C2_58 C1_58 C6_58 120.7(11) . . ?
C2_58 C1_58 S1_58 121.2(10) . . ?
C6_58 C1_58 S1_58 118.1(10) . . ?
C1_58 C2_58 C3_58 119.3(12) . . ?
C1_58 C2_58 H2_58 120.3 . . ?
C3_58 C2_58 H2_58 120.3 . . ?
C4_58 C3_58 C2_58 119.4(12) . . ?
C4_58 C3_58 C7_58 123.5(13) . . ?
C2_58 C3_58 C7_58 117.2(13) . . ?
C3_58 C4_58 C5_58 121.9(13) . . ?
C3_58 C4_58 H4_58 119.0 . . ?
C5_58 C4_58 H4_58 119.0 . . ?
C4_58 C5_58 C6_58 119.2(12) . . ?
C4_58 C5_58 C8_58 121.9(13) . . ?
C6_58 C5_58 C8_58 118.9(13) . . ?
C1_58 C6_58 C5_58 119.5(12) . . ?
C1_58 C6_58 H6_58 120.2 . . ?
C5_58 C6_58 H6_58 120.2 . . ?
C3_58 C7_58 H7A_58 109.5 . . ?
C3_58 C7_58 H7B_58 109.5 . . ?
H7A_58 C7_58 H7B_58 109.5 . . ?
C3_58 C7_58 H7C_58 109.5 . . ?
H7A_58 C7_58 H7C_58 109.5 . . ?
H7B_58 C7_58 H7C_58 109.5 . . ?
C5_58 C8_58 H8A_58 109.5 . . ?
C5_58 C8_58 H8B_58 109.5 . . ?
H8A_58 C8_58 H8B_58 109.5 . . ?
C5_58 C8_58 H8C_58 109.5 . . ?
H8A_58 C8_58 H8C_58 109.5 . . ?
H8B_58 C8_58 H8C_58 109.5 . . ?
C1_59 S1_59 Au29 111.9(5) . . ?
C1_59 S1_59 Au60 106.4(2) . . ?
Au29 S1_59 Au60 79.27(14) . . ?
C2_59 C1_59 C6_59 120.5(11) . . ?
C2_59 C1_59 S1_59 123.1(10) . . ?
C6_59 C1_59 S1_59 116.4(9) . . ?
C1_59 C2_59 C3_59 117.8(12) . . ?
C1_59 C2_59 H2_59 121.1 . . ?
C3_59 C2_59 H2_59 121.1 . . ?
C4_59 C3_59 C2_59 120.5(12) . . ?
C4_59 C3_59 C7_59 119.0(12) . . ?
C2_59 C3_59 C7_59 120.5(12) . . ?
C3_59 C4_59 C5_59 122.0(13) . . ?
C3_59 C4_59 H4_59 119.0 . . ?
C5_59 C4_59 H4_59 119.0 . . ?
C4_59 C5_59 C6_59 119.0(12) . . ?
C4_59 C5_59 C8_59 121.6(13) . . ?
C6_59 C5_59 C8_59 119.5(13) . . ?
C5_59 C6_59 C1_59 120.2(12) . . ?
C5_59 C6_59 H6_59 119.9 . . ?
C1_59 C6_59 H6_59 119.9 . . ?
C3_59 C7_59 H7A_59 109.5 . . ?
C3_59 C7_59 H7B_59 109.5 . . ?
H7A_59 C7_59 H7B_59 109.5 . . ?
C3_59 C7_59 H7C_59 109.5 . . ?
H7A_59 C7_59 H7C_59 109.5 . . ?
H7B_59 C7_59 H7C_59 109.5 . . ?
C5_59 C8_59 H8A_59 109.5 . . ?
C5_59 C8_59 H8B_59 109.5 . . ?
H8A_59 C8_59 H8B_59 109.5 . . ?
C5_59 C8_59 H8C_59 109.5 . . ?
H8A_59 C8_59 H8C_59 109.5 . . ?
H8B_59 C8_59 H8C_59 109.5 . . ?
C1_60 S1_60 Au79 107.6(3) . . ?
C1_60 S1_60 Au72 105.2(6) . . ?
Au79 S1_60 Au72 99.3(2) . . ?
C6_60 C1_60 C2_60 118.7(12) . . ?
C6_60 C1_60 S1_60 124.4(11) . . ?
C2_60 C1_60 S1_60 116.9(11) . . ?
C1_60 C2_60 C3_60 120.4(13) . . ?
C1_60 C2_60 H2_60 119.8 . . ?
C3_60 C2_60 H2_60 119.8 . . ?
C4_60 C3_60 C2_60 118.5(13) . . ?
C4_60 C3_60 C7_60 121.1(14) . . ?
C2_60 C3_60 C7_60 120.4(14) . . ?
C5_60 C4_60 C3_60 121.9(14) . . ?
C5_60 C4_60 H4_60 119.1 . . ?
C3_60 C4_60 H4_60 119.1 . . ?
C4_60 C5_60 C6_60 118.8(13) . . ?
C4_60 C5_60 C8_60 120.3(14) . . ?
C6_60 C5_60 C8_60 120.9(14) . . ?
C1_60 C6_60 C5_60 121.8(13) . . ?
C1_60 C6_60 H6_60 119.1 . . ?
C5_60 C6_60 H6_60 119.1 . . ?
C3_60 C7_60 H7A_60 109.5 . . ?
C3_60 C7_60 H7B_60 109.5 . . ?
H7A_60 C7_60 H7B_60 109.5 . . ?
C3_60 C7_60 H7C_60 109.5 . . ?
H7A_60 C7_60 H7C_60 109.5 . . ?
H7B_60 C7_60 H7C_60 109.5 . . ?
C5_60 C8_60 H8A_60 109.5 . . ?
C5_60 C8_60 H8B_60 109.5 . . ?
H8A_60 C8_60 H8B_60 109.5 . . ?
C5_60 C8_60 H8C_60 109.5 . . ?
H8A_60 C8_60 H8C_60 109.5 . . ?
H8B_60 C8_60 H8C_60 109.5 . . ?
C1_61 S1_61 Au1K 107.1(6) . . ?
C1_61 S1_61 Cd7 108.6(3) . . ?
Au1K S1_61 Cd7 93.3(2) . . ?
C2_61 C1_61 C6_61 119.8(13) . . ?
C2_61 C1_61 S1_61 117.2(12) . . ?
C6_61 C1_61 S1_61 123.0(12) . . ?
C1_61 C2_61 C3_61 120.6(14) . . ?
C1_61 C2_61 H2_61 119.7 . . ?
C3_61 C2_61 H2_61 119.7 . . ?
C4_61 C3_61 C2_61 118.6(14) . . ?
C4_61 C3_61 C7_61 122.7(15) . . ?
C2_61 C3_61 C7_61 118.7(15) . . ?
C5_61 C4_61 C3_61 121.9(15) . . ?
C5_61 C4_61 H4_61 119.0 . . ?
C3_61 C4_61 H4_61 119.0 . . ?
C4_61 C5_61 C6_61 119.1(14) . . ?
C4_61 C5_61 C8_61 123.8(15) . . ?
C6_61 C5_61 C8_61 117.1(15) . . ?
C1_61 C6_61 C5_61 119.9(14) . . ?
C1_61 C6_61 H6_61 120.0 . . ?
C5_61 C6_61 H6_61 120.0 . . ?
C3_61 C7_61 H7A_61 109.5 . . ?
C3_61 C7_61 H7B_61 109.5 . . ?
H7A_61 C7_61 H7B_61 109.5 . . ?
C3_61 C7_61 H7C_61 109.5 . . ?
H7A_61 C7_61 H7C_61 109.5 . . ?
H7B_61 C7_61 H7C_61 109.5 . . ?
C5_61 C8_61 H8A_61 109.5 . . ?
C5_61 C8_61 H8B_61 109.5 . . ?
H8A_61 C8_61 H8B_61 109.5 . . ?
C5_61 C8_61 H8C_61 109.5 . . ?
H8A_61 C8_61 H8C_61 109.5 . . ?
H8B_61 C8_61 H8C_61 109.5 . . ?
C1_62 S1_62 Au1O 108.2(4) . . ?
C1_62 S1_62 Au1L 105.7(5) . . ?
Au1O S1_62 Au1L 96.6(2) . . ?
C1_62 S1_62 Au1L_1000 102.0(6) . . ?
Au1O S1_62 Au1L_1000 105.7(4) . . ?
C2_62 C1_62 C6_62 119.9(11) . . ?
C2_62 C1_62 S1_62 119.9(10) . . ?
C6_62 C1_62 S1_62 120.2(10) . . ?
C1_62 C2_62 C3_62 120.0(12) . . ?
C1_62 C2_62 H2_62 120.0 . . ?
C3_62 C2_62 H2_62 120.0 . . ?
C4_62 C3_62 C2_62 119.4(12) . . ?
C4_62 C3_62 C7_62 121.4(12) . . ?
C2_62 C3_62 C7_62 119.2(12) . . ?
C5_62 C4_62 C3_62 121.0(13) . . ?
C5_62 C4_62 H4_62 119.5 . . ?
C3_62 C4_62 H4_62 119.5 . . ?
C4_62 C5_62 C6_62 120.0(12) . . ?
C4_62 C5_62 C8_62 122.9(13) . . ?
C6_62 C5_62 C8_62 117.1(13) . . ?
C1_62 C6_62 C5_62 119.8(12) . . ?
C1_62 C6_62 H6_62 120.1 . . ?
C5_62 C6_62 H6_62 120.1 . . ?
C3_62 C7_62 H7A_62 109.5 . . ?
C3_62 C7_62 H7B_62 109.5 . . ?
H7A_62 C7_62 H7B_62 109.5 . . ?
C3_62 C7_62 H7C_62 109.5 . . ?
H7A_62 C7_62 H7C_62 109.5 . . ?
H7B_62 C7_62 H7C_62 109.5 . . ?
C5_62 C8_62 H8A_62 109.5 . . ?
C5_62 C8_62 H8B_62 109.5 . . ?
H8A_62 C8_62 H8B_62 109.5 . . ?
C5_62 C8_62 H8C_62 109.5 . . ?
H8A_62 C8_62 H8C_62 109.5 . . ?
H8B_62 C8_62 H8C_62 109.5 . . ?
C1_63 S1_63 Au84_1000 103.8(6) . . ?
C1_63 S1_63 Cd9_1000 93.8(5) . . ?
Au84_1000 S1_63 Cd9_1000 129.1(5) . . ?
C1_63 S1_63 Au84 109.8(5) . . ?
C1_63 S1_63 Cd9 99.5(2) . . ?
Au84 S1_63 Cd9 105.2(3) . . ?
C2_63 C1_63 C6_63 119.6(11) . . ?
C2_63 C1_63 S1_63 118.8(10) . . ?
C6_63 C1_63 S1_63 121.7(10) . . ?
C1_63 C2_63 C3_63 120.1(12) . . ?
C1_63 C2_63 H2_63 119.9 . . ?
C3_63 C2_63 H2_63 119.9 . . ?
C4_63 C3_63 C2_63 120.7(12) . . ?
C4_63 C3_63 C7_63 120.3(13) . . ?
C2_63 C3_63 C7_63 119.0(13) . . ?
C3_63 C4_63 C5_63 120.3(13) . . ?
C3_63 C4_63 H4_63 119.8 . . ?
C5_63 C4_63 H4_63 119.8 . . ?
C4_63 C5_63 C6_63 118.6(12) . . ?
C4_63 C5_63 C8_63 122.0(13) . . ?
C6_63 C5_63 C8_63 119.4(13) . . ?
C1_63 C6_63 C5_63 120.7(12) . . ?
C1_63 C6_63 H6_63 119.6 . . ?
C5_63 C6_63 H6_63 119.6 . . ?
C3_63 C7_63 H7A_63 109.5 . . ?
C3_63 C7_63 H7B_63 109.5 . . ?
H7A_63 C7_63 H7B_63 109.5 . . ?
C3_63 C7_63 H7C_63 109.5 . . ?
H7A_63 C7_63 H7C_63 109.5 . . ?
H7B_63 C7_63 H7C_63 109.5 . . ?
C5_63 C8_63 H8A_63 109.5 . . ?
C5_63 C8_63 H8B_63 109.5 . . ?
H8A_63 C8_63 H8B_63 109.5 . . ?
C5_63 C8_63 H8C_63 109.5 . . ?
H8A_63 C8_63 H8C_63 109.5 . . ?
H8B_63 C8_63 H8C_63 109.5 . . ?
C1_64 S1_64 Au1H_1000 109.7(8) . . ?
C1_64 S1_64 Au1H 109.4(7) . . ?
C1_64 S1_64 Cd9 112.6(4) . . ?
Au1H S1_64 Cd9 103.5(2) . . ?
C1_64 S1_64 Cd9_1000 107.0(5) . . ?
Au1H_1000 S1_64 Cd9_1000 110.1(5) . . ?
C2_64 C1_64 C6_64 119.0(13) . . ?
C2_64 C1_64 S1_64 126.3(13) . . ?
C6_64 C1_64 S1_64 114.7(12) . . ?
C1_64 C2_64 C3_64 121.1(14) . . ?
C1_64 C2_64 H2_64 119.4 . . ?
C3_64 C2_64 H2_64 119.4 . . ?
C4_64 C3_64 C2_64 118.7(14) . . ?
C4_64 C3_64 C7_64 117.9(14) . . ?
C2_64 C3_64 C7_64 123.4(14) . . ?
C5_64 C4_64 C3_64 121.0(15) . . ?
C5_64 C4_64 H4_64 119.5 . . ?
C3_64 C4_64 H4_64 119.5 . . ?
C4_64 C5_64 C6_64 120.1(14) . . ?
C4_64 C5_64 C8_64 121.3(14) . . ?
C6_64 C5_64 C8_64 118.6(15) . . ?
C5_64 C6_64 C1_64 120.1(14) . . ?
C5_64 C6_64 H6_64 119.9 . . ?
C1_64 C6_64 H6_64 119.9 . . ?
C3_64 C7_64 H7A_64 109.5 . . ?
C3_64 C7_64 H7B_64 109.5 . . ?
H7A_64 C7_64 H7B_64 109.5 . . ?
C3_64 C7_64 H7C_64 109.5 . . ?
H7A_64 C7_64 H7C_64 109.5 . . ?
H7B_64 C7_64 H7C_64 109.5 . . ?
C5_64 C8_64 H8A_64 109.5 . . ?
C5_64 C8_64 H8B_64 109.5 . . ?
H8A_64 C8_64 H8B_64 109.5 . . ?
C5_64 C8_64 H8C_64 109.5 . . ?
H8A_64 C8_64 H8C_64 109.5 . . ?
H8B_64 C8_64 H8C_64 109.5 . . ?
C1_65 S1_65 Au1I 109.2(4) . . ?
C1_65 S1_65 Au1G 105.3(2) . . ?
Au1I S1_65 Au1G 93.30(18) . . ?
C1_65 S1_65 Au1I_1000 103.5(5) . . ?
C1_65 S1_65 Au1G_1000 99.7(3) . . ?
Au1I_1000 S1_65 Au1G_1000 84.8(3) . . ?
C2_65 C1_65 C6_65 121.3(10) . . ?
C2_65 C1_65 S1_65 121.1(9) . . ?
C6_65 C1_65 S1_65 117.6(9) . . ?
C1_65 C2_65 C3_65 119.0(11) . . ?
C1_65 C2_65 H2_65 120.5 . . ?
C3_65 C2_65 H2_65 120.5 . . ?
C4_65 C3_65 C2_65 118.0(11) . . ?
C4_65 C3_65 C7_65 122.4(12) . . ?
C2_65 C3_65 C7_65 119.5(11) . . ?
C3_65 C4_65 C5_65 124.3(12) . . ?
C3_65 C4_65 H4_65 117.9 . . ?
C5_65 C4_65 H4_65 117.9 . . ?
C4_65 C5_65 C6_65 117.4(11) . . ?
C4_65 C5_65 C8_65 123.4(12) . . ?
C6_65 C5_65 C8_65 119.3(12) . . ?
C5_65 C6_65 C1_65 120.1(11) . . ?
C5_65 C6_65 H6_65 120.0 . . ?
C1_65 C6_65 H6_65 120.0 . . ?
C3_65 C7_65 H7A_65 109.5 . . ?
C3_65 C7_65 H7B_65 109.5 . . ?
H7A_65 C7_65 H7B_65 109.5 . . ?
C3_65 C7_65 H7C_65 109.5 . . ?
H7A_65 C7_65 H7C_65 109.5 . . ?
H7B_65 C7_65 H7C_65 109.5 . . ?
C5_65 C8_65 H8A_65 109.5 . . ?
C5_65 C8_65 H8B_65 109.5 . . ?
H8A_65 C8_65 H8B_65 109.5 . . ?
C5_65 C8_65 H8C_65 109.5 . . ?
H8A_65 C8_65 H8C_65 109.5 . . ?
H8B_65 C8_65 H8C_65 109.5 . . ?
C1_66 S1_66 Au1J_1000 110.1(5) . . ?
C1_66 S1_66 Au1H 106.2(4) . . ?
C1_66 S1_66 Au1J 104.5(5) . . ?
Au1H S1_66 Au1J 100.6(2) . . ?
C1_66 S1_66 Au1H_1000 107.6(4) . . ?
Au1J_1000 S1_66 Au1H_1000 89.7(4) . . ?
C2_66 C1_66 C6_66 117.9(12) . . ?
C2_66 C1_66 S1_66 124.1(11) . . ?
C6_66 C1_66 S1_66 117.9(10) . . ?
C1_66 C2_66 C3_66 120.6(13) . . ?
C1_66 C2_66 H2_66 119.7 . . ?
C3_66 C2_66 H2_66 119.7 . . ?
C4_66 C3_66 C2_66 119.7(13) . . ?
C4_66 C3_66 C7_66 119.6(13) . . ?
C2_66 C3_66 C7_66 120.7(13) . . ?
C5_66 C4_66 C3_66 120.9(13) . . ?
C5_66 C4_66 H4_66 119.6 . . ?
C3_66 C4_66 H4_66 119.6 . . ?
C4_66 C5_66 C6_66 119.8(13) . . ?
C4_66 C5_66 C8_66 120.4(13) . . ?
C6_66 C5_66 C8_66 119.8(13) . . ?
C1_66 C6_66 C5_66 121.1(13) . . ?
C1_66 C6_66 H6_66 119.5 . . ?
C5_66 C6_66 H6_66 119.5 . . ?
C3_66 C7_66 H7A_66 109.5 . . ?
C3_66 C7_66 H7B_66 109.5 . . ?
H7A_66 C7_66 H7B_66 109.5 . . ?
C3_66 C7_66 H7C_66 109.5 . . ?
H7A_66 C7_66 H7C_66 109.5 . . ?
H7B_66 C7_66 H7C_66 109.5 . . ?
C5_66 C8_66 H8A_66 109.5 . . ?
C5_66 C8_66 H8B_66 109.5 . . ?
H8A_66 C8_66 H8B_66 109.5 . . ?
C5_66 C8_66 H8C_66 109.5 . . ?
H8A_66 C8_66 H8C_66 109.5 . . ?
H8B_66 C8_66 H8C_66 109.5 . . ?
C1_67 S1_67 Au1M 113.1(6) . . ?
C1_67 S1_67 Cd12_1000 104.2(7) . . ?
C1_67 S1_67 Au1M_1000 109.9(6) . . ?
Cd12_1000 S1_67 Au1M_1000 81.1(5) . . ?
C1_67 S1_67 Cd12 105.3(3) . . ?
Au1M S1_67 Cd12 81.2(2) . . ?
C2_67 C1_67 C6_67 118.8(12) . . ?
C2_67 C1_67 S1_67 117.7(11) . . ?
C6_67 C1_67 S1_67 123.5(11) . . ?
C1_67 C2_67 C3_67 123.3(13) . . ?
C1_67 C2_67 H2_67 118.4 . . ?
C3_67 C2_67 H2_67 118.4 . . ?
C4_67 C3_67 C2_67 116.6(13) . . ?
C4_67 C3_67 C7_67 124.6(15) . . ?
C2_67 C3_67 C7_67 118.8(14) . . ?
C5_67 C4_67 C3_67 121.9(14) . . ?
C5_67 C4_67 H4_67 119.1 . . ?
C3_67 C4_67 H4_67 119.1 . . ?
C4_67 C5_67 C6_67 121.0(13) . . ?
C4_67 C5_67 C8_67 120.7(14) . . ?
C6_67 C5_67 C8_67 118.3(14) . . ?
C1_67 C6_67 C5_67 118.4(13) . . ?
C1_67 C6_67 H6_67 120.8 . . ?
C5_67 C6_67 H6_67 120.8 . . ?
C3_67 C7_67 H7A_67 109.5 . . ?
C3_67 C7_67 H7B_67 109.5 . . ?
H7A_67 C7_67 H7B_67 109.5 . . ?
C3_67 C7_67 H7C_67 109.5 . . ?
H7A_67 C7_67 H7C_67 109.5 . . ?
H7B_67 C7_67 H7C_67 109.5 . . ?
C5_67 C8_67 H8A_67 109.5 . . ?
C5_67 C8_67 H8B_67 109.5 . . ?
H8A_67 C8_67 H8B_67 109.5 . . ?
C5_67 C8_67 H8C_67 109.5 . . ?
H8A_67 C8_67 H8C_67 109.5 . . ?
H8B_67 C8_67 H8C_67 109.5 . . ?
C1_68 S1_68 Au1B_1000 107.0(4) . . ?
C1_68 S1_68 Au1B 98.4(4) . . ?
C1_68 S1_68 Cd9 107.1(5) . . ?
Au1B S1_68 Cd9 78.79(17) . . ?
C1_68 S1_68 Cd9_1000 111.6(7) . . ?
Au1B_1000 S1_68 Cd9_1000 73.5(4) . . ?
C2_68 C1_68 C6_68 119.7(13) . . ?
C2_68 C1_68 S1_68 120.1(13) . . ?
C6_68 C1_68 S1_68 120.2(13) . . ?
C1_68 C2_68 C3_68 118.3(14) . . ?
C1_68 C2_68 H2_68 120.9 . . ?
C3_68 C2_68 H2_68 120.9 . . ?
C4_68 C3_68 C2_68 119.7(14) . . ?
C4_68 C3_68 C7_68 121.1(16) . . ?
C2_68 C3_68 C7_68 119.3(15) . . ?
C5_68 C4_68 C3_68 123.3(15) . . ?
C5_68 C4_68 H4_68 118.3 . . ?
C3_68 C4_68 H4_68 118.3 . . ?
C4_68 C5_68 C6_68 117.5(14) . . ?
C4_68 C5_68 C8_68 122.4(16) . . ?
C6_68 C5_68 C8_68 120.0(16) . . ?
C1_68 C6_68 C5_68 121.5(14) . . ?
C1_68 C6_68 H6_68 119.2 . . ?
C5_68 C6_68 H6_68 119.2 . . ?
C3_68 C7_68 H7A_68 109.5 . . ?
C3_68 C7_68 H7B_68 109.5 . . ?
H7A_68 C7_68 H7B_68 109.5 . . ?
C3_68 C7_68 H7C_68 109.5 . . ?
H7A_68 C7_68 H7C_68 109.5 . . ?
H7B_68 C7_68 H7C_68 109.5 . . ?
C5_68 C8_68 H8A_68 109.5 . . ?
C5_68 C8_68 H8B_68 109.5 . . ?
H8A_68 C8_68 H8B_68 109.5 . . ?
C5_68 C8_68 H8C_68 109.5 . . ?
H8A_68 C8_68 H8C_68 109.5 . . ?
H8B_68 C8_68 H8C_68 109.5 . . ?
C1_69 S1_69 Au94_1000 106.1(4) . . ?
C1_69 S1_69 Au1L_1000 101.7(7) . . ?
Au94_1000 S1_69 Au1L_1000 102.6(5) . . ?
C1_69 S1_69 Au1L 110.4(6) . . ?
C1_69 S1_69 Au94 114.1(3) . . ?
Au1L S1_69 Au94 93.5(2) . . ?
C6_69 C1_69 C2_69 120.1(12) . . ?
C6_69 C1_69 S1_69 119.0(11) . . ?
C2_69 C1_69 S1_69 120.9(11) . . ?
C1_69 C2_69 C3_69 121.9(13) . . ?
C1_69 C2_69 H2_69 119.0 . . ?
C3_69 C2_69 H2_69 119.0 . . ?
C4_69 C3_69 C2_69 117.6(13) . . ?
C4_69 C3_69 C7_69 121.8(14) . . ?
C2_69 C3_69 C7_69 120.6(14) . . ?
C5_69 C4_69 C3_69 121.0(14) . . ?
C5_69 C4_69 H4_69 119.5 . . ?
C3_69 C4_69 H4_69 119.5 . . ?
C4_69 C5_69 C6_69 121.3(13) . . ?
C4_69 C5_69 C8_69 118.6(14) . . ?
C6_69 C5_69 C8_69 120.1(14) . . ?
C1_69 C6_69 C5_69 118.0(13) . . ?
C1_69 C6_69 H6_69 121.0 . . ?
C5_69 C6_69 H6_69 121.0 . . ?
C3_69 C7_69 H7A_69 109.5 . . ?
C3_69 C7_69 H7B_69 109.5 . . ?
H7A_69 C7_69 H7B_69 109.5 . . ?
C3_69 C7_69 H7C_69 109.5 . . ?
H7A_69 C7_69 H7C_69 109.5 . . ?
H7B_69 C7_69 H7C_69 109.5 . . ?
C5_69 C8_69 H8A_69 109.5 . . ?
C5_69 C8_69 H8B_69 109.5 . . ?
H8A_69 C8_69 H8B_69 109.5 . . ?
C5_69 C8_69 H8C_69 109.5 . . ?
H8A_69 C8_69 H8C_69 109.5 . . ?
H8B_69 C8_69 H8C_69 109.5 . . ?
C1_70 S1_70 Au93 105.3(6) . . ?
C1_70 S1_70 Au96 105.5(5) . . ?
Au93 S1_70 Au96 100.8(3) . . ?
C1_70 S1_70 Au96_1000 107.0(4) . . ?
C2_70 C1_70 C6_70 118.2(12) . . ?
C2_70 C1_70 S1_70 121.6(11) . . ?
C6_70 C1_70 S1_70 120.2(11) . . ?
C1_70 C2_70 C3_70 120.6(14) . . ?
C1_70 C2_70 H2_70 119.7 . . ?
C3_70 C2_70 H2_70 119.7 . . ?
C4_70 C3_70 C2_70 118.4(13) . . ?
C4_70 C3_70 C7_70 119.0(14) . . ?
C2_70 C3_70 C7_70 122.6(15) . . ?
C5_70 C4_70 C3_70 123.1(14) . . ?
C5_70 C4_70 H4_70 118.4 . . ?
C3_70 C4_70 H4_70 118.4 . . ?
C4_70 C5_70 C6_70 117.4(14) . . ?
C4_70 C5_70 C8_70 122.4(14) . . ?
C6_70 C5_70 C8_70 120.3(14) . . ?
C1_70 C6_70 C5_70 122.3(14) . . ?
C1_70 C6_70 H6_70 118.8 . . ?
C5_70 C6_70 H6_70 118.8 . . ?
C3_70 C7_70 H7A_70 109.5 . . ?
C3_70 C7_70 H7B_70 109.5 . . ?
H7A_70 C7_70 H7B_70 109.5 . . ?
C3_70 C7_70 H7C_70 109.5 . . ?
H7A_70 C7_70 H7C_70 109.5 . . ?
H7B_70 C7_70 H7C_70 109.5 . . ?
C5_70 C8_70 H8A_70 109.5 . . ?
C5_70 C8_70 H8B_70 109.5 . . ?
H8A_70 C8_70 H8B_70 109.5 . . ?
C5_70 C8_70 H8C_70 109.5 . . ?
H8A_70 C8_70 H8C_70 109.5 . . ?
H8B_70 C8_70 H8C_70 109.5 . . ?
Au69_1000 S1_71 C1_71 102.6(8) . . ?
C1_71 S1_71 Au69 103.9(7) . . ?
C1_71 S1_71 Au70 107.3(3) . . ?
Au69 S1_71 Au70 90.0(2) . . ?
Au69_1000 S1_71 Au70_1000 99.9(4) . . ?
C1_71 S1_71 Au70_1000 100.7(3) . . ?
C2_71 C1_71 C6_71 119.0(12) . . ?
C2_71 C1_71 S1_71 118.3(12) . . ?
C6_71 C1_71 S1_71 122.7(12) . . ?
C2_71 C1_71 Au69_1000 155.3(11) . . ?
C6_71 C1_71 Au69_1000 85.7(10) . . ?
S1_71 C1_71 Au69_1000 37.1(4) . . ?
C1_71 C2_71 C3_71 119.9(14) . . ?
C1_71 C2_71 H2_71 120.0 . . ?
C3_71 C2_71 H2_71 120.0 . . ?
C4_71 C3_71 C2_71 118.9(14) . . ?
C4_71 C3_71 C7_71 122.7(15) . . ?
C2_71 C3_71 C7_71 118.4(15) . . ?
C5_71 C4_71 C3_71 123.0(15) . . ?
C5_71 C4_71 H4_71 118.5 . . ?
C3_71 C4_71 H4_71 118.5 . . ?
C4_71 C5_71 C6_71 117.1(14) . . ?
C4_71 C5_71 C8_71 123.7(15) . . ?
C6_71 C5_71 C8_71 119.2(15) . . ?
C5_71 C6_71 C1_71 122.0(13) . . ?
C5_71 C6_71 H6_71 119.0 . . ?
C1_71 C6_71 H6_71 119.0 . . ?
C3_71 C7_71 H7A_71 109.5 . . ?
C3_71 C7_71 H7B_71 109.5 . . ?
H7A_71 C7_71 H7B_71 109.5 . . ?
C3_71 C7_71 H7C_71 109.5 . . ?
H7A_71 C7_71 H7C_71 109.5 . . ?
H7B_71 C7_71 H7C_71 109.5 . . ?
C5_71 C8_71 H8A_71 109.5 . . ?
C5_71 C8_71 H8B_71 109.5 . . ?
H8A_71 C8_71 H8B_71 109.5 . . ?
C5_71 C8_71 H8C_71 109.5 . . ?
H8A_71 C8_71 H8C_71 109.5 . . ?
H8B_71 C8_71 H8C_71 109.5 . . ?
Au93_1000 S1_72 C1_72 95.1(5) . . ?
C1_72 S1_72 Au93 101.9(4) . . ?
C1_72 S1_72 Au83 112.9(6) . . ?
Au93 S1_72 Au83 95.3(2) . . ?
Au93_1000 S1_72 Au83_1000 106.6(4) . . ?
C1_72 S1_72 Au83_1000 108.4(6) . . ?
C2_72 C1_72 C6_72 118.3(13) . . ?
C2_72 C1_72 S1_72 122.3(12) . . ?
C6_72 C1_72 S1_72 119.4(12) . . ?
C2_72 C1_72 Au93_1000 132.8(8) . . ?
C6_72 C1_72 Au93_1000 95.5(9) . . ?
S1_72 C1_72 Au93_1000 39.9(4) . . ?
C1_72 C2_72 C3_72 118.0(14) . . ?
C1_72 C2_72 H2_72 121.0 . . ?
C3_72 C2_72 H2_72 121.0 . . ?
C4_72 C3_72 C2_72 122.4(14) . . ?
C4_72 C3_72 C7_72 118.5(15) . . ?
C2_72 C3_72 C7_72 119.1(15) . . ?
C3_72 C4_72 C5_72 120.5(15) . . ?
C3_72 C4_72 H4_72 119.8 . . ?
C5_72 C4_72 H4_72 119.8 . . ?
C4_72 C5_72 C6_72 117.1(14) . . ?
C4_72 C5_72 C8_72 117.2(15) . . ?
C6_72 C5_72 C8_72 125.7(16) . . ?
C1_72 C6_72 C5_72 123.6(14) . . ?
C1_72 C6_72 H6_72 118.2 . . ?
C5_72 C6_72 H6_72 118.2 . . ?
C3_72 C7_72 H7A_72 109.5 . . ?
C3_72 C7_72 H7B_72 109.5 . . ?
H7A_72 C7_72 H7B_72 109.5 . . ?
C3_72 C7_72 H7C_72 109.5 . . ?
H7A_72 C7_72 H7C_72 109.5 . . ?
H7B_72 C7_72 H7C_72 109.5 . . ?
C5_72 C8_72 H8A_72 109.5 . . ?
C5_72 C8_72 H8B_72 109.5 . . ?
H8A_72 C8_72 H8B_72 109.5 . . ?
C5_72 C8_72 H8C_72 109.5 . . ?
H8A_72 C8_72 H8C_72 109.5 . . ?
H8B_72 C8_72 H8C_72 109.5 . . ?
C1_73 S1_73 Au1J 105.1(5) . . ?
C1_73 S1_73 Au1D 113.1(3) . . ?
Au1J S1_73 Au1D 93.9(2) . . ?
C1_73 S1_73 Au1J_1000 114.8(6) . . ?
C1_73 S1_73 Au1D_1000 119.8(3) . . ?
Au1J_1000 S1_73 Au1D_1000 79.3(3) . . ?
C2_73 C1_73 C6_73 120.7(11) . . ?
C2_73 C1_73 S1_73 121.9(11) . . ?
C6_73 C1_73 S1_73 117.4(10) . . ?
C1_73 C2_73 C3_73 119.7(12) . . ?
C1_73 C2_73 H2_73 120.1 . . ?
C3_73 C2_73 H2_73 120.1 . . ?
C4_73 C3_73 C2_73 118.3(12) . . ?
C4_73 C3_73 C7_73 123.2(13) . . ?
C2_73 C3_73 C7_73 118.4(13) . . ?
C5_73 C4_73 C3_73 123.2(13) . . ?
C5_73 C4_73 H4_73 118.4 . . ?
C3_73 C4_73 H4_73 118.4 . . ?
C4_73 C5_73 C6_73 119.4(12) . . ?
C4_73 C5_73 C8_73 122.0(13) . . ?
C6_73 C5_73 C8_73 118.5(13) . . ?
C5_73 C6_73 C1_73 118.6(12) . . ?
C5_73 C6_73 H6_73 120.7 . . ?
C1_73 C6_73 H6_73 120.7 . . ?
C3_73 C7_73 H7A_73 109.5 . . ?
C3_73 C7_73 H7B_73 109.5 . . ?
H7A_73 C7_73 H7B_73 109.5 . . ?
C3_73 C7_73 H7C_73 109.5 . . ?
H7A_73 C7_73 H7C_73 109.5 . . ?
H7B_73 C7_73 H7C_73 109.5 . . ?
C5_73 C8_73 H8A_73 109.5 . . ?
C5_73 C8_73 H8B_73 109.5 . . ?
H8A_73 C8_73 H8B_73 109.5 . . ?
C5_73 C8_73 H8C_73 109.5 . . ?
H8A_73 C8_73 H8C_73 109.5 . . ?
H8B_73 C8_73 H8C_73 109.5 . . ?
C1_74 S1_74 Au91 97.5(4) . . ?
C1_74 S1_74 Cd11 108.2(5) . . ?
Au91 S1_74 Cd11 77.2(2) . . ?
C1_74 S1_74 Cd11_1000 110.0(6) . . ?
C2_74 C1_74 C6_74 120.5(12) . . ?
C2_74 C1_74 S1_74 118.5(11) . . ?
C6_74 C1_74 S1_74 121.0(12) . . ?
C1_74 C2_74 C3_74 120.3(13) . . ?
C1_74 C2_74 H2_74 119.9 . . ?
C3_74 C2_74 H2_74 119.9 . . ?
C4_74 C3_74 C2_74 117.8(13) . . ?
C4_74 C3_74 C7_74 124.2(14) . . ?
C2_74 C3_74 C7_74 118.0(14) . . ?
C3_74 C4_74 C5_74 122.9(14) . . ?
C3_74 C4_74 H4_74 118.5 . . ?
C5_74 C4_74 H4_74 118.5 . . ?
C4_74 C5_74 C6_74 119.9(13) . . ?
C4_74 C5_74 C8_74 121.8(14) . . ?
C6_74 C5_74 C8_74 118.2(14) . . ?
C5_74 C6_74 C1_74 118.6(13) . . ?
C5_74 C6_74 H6_74 120.7 . . ?
C1_74 C6_74 H6_74 120.7 . . ?
C3_74 C7_74 H7A_74 109.5 . . ?
C3_74 C7_74 H7B_74 109.5 . . ?
H7A_74 C7_74 H7B_74 109.5 . . ?
C3_74 C7_74 H7C_74 109.5 . . ?
H7A_74 C7_74 H7C_74 109.5 . . ?
H7B_74 C7_74 H7C_74 109.5 . . ?
C5_74 C8_74 H8A_74 109.5 . . ?
C5_74 C8_74 H8B_74 109.5 . . ?
H8A_74 C8_74 H8B_74 109.5 . . ?
C5_74 C8_74 H8C_74 109.5 . . ?
H8A_74 C8_74 H8C_74 109.5 . . ?
H8B_74 C8_74 H8C_74 109.5 . . ?
C1_75 S1_75 Au1N 109.2(5) . . ?
C1_75 S1_75 Cd11 103.7(3) . . ?
Au1N S1_75 Cd11 95.6(2) . . ?
C1_75 S1_75 Cd11_1000 110.0(5) . . ?
Au1N S1_75 Cd11_1000 95.2(4) . . ?
C2_75 C1_75 C6_75 121.6(12) . . ?
C2_75 C1_75 S1_75 122.4(12) . . ?
C6_75 C1_75 S1_75 115.9(11) . . ?
C1_75 C2_75 C3_75 120.6(13) . . ?
C1_75 C2_75 H2_75 119.7 . . ?
C3_75 C2_75 H2_75 119.7 . . ?
C4_75 C3_75 C2_75 118.1(13) . . ?
C4_75 C3_75 C7_75 122.5(14) . . ?
C2_75 C3_75 C7_75 119.4(14) . . ?
C5_75 C4_75 C3_75 122.1(14) . . ?
C5_75 C4_75 H4_75 119.0 . . ?
C3_75 C4_75 H4_75 119.0 . . ?
C4_75 C5_75 C6_75 120.2(13) . . ?
C4_75 C5_75 C8_75 121.2(14) . . ?
C6_75 C5_75 C8_75 118.6(14) . . ?
C1_75 C6_75 C5_75 117.4(13) . . ?
C1_75 C6_75 H6_75 121.3 . . ?
C5_75 C6_75 H6_75 121.3 . . ?
C3_75 C7_75 H7A_75 109.5 . . ?
C3_75 C7_75 H7B_75 109.5 . . ?
H7A_75 C7_75 H7B_75 109.5 . . ?
C3_75 C7_75 H7C_75 109.5 . . ?
H7A_75 C7_75 H7C_75 109.5 . . ?
H7B_75 C7_75 H7C_75 109.5 . . ?
C5_75 C8_75 H8A_75 109.5 . . ?
C5_75 C8_75 H8B_75 109.5 . . ?
H8A_75 C8_75 H8B_75 109.5 . . ?
C5_75 C8_75 H8C_75 109.5 . . ?
H8A_75 C8_75 H8C_75 109.5 . . ?
H8B_75 C8_75 H8C_75 109.5 . . ?
C1_76 S1_76 Au1N 107.4(5) . . ?
C1_76 S1_76 Cd12 109.5(3) . . ?
Au1N S1_76 Cd12 93.8(2) . . ?
C1_76 S1_76 Cd12_1000 106.1(6) . . ?
Au1N S1_76 Cd12_1000 97.1(5) . . ?
C6_76 C1_76 C2_76 120.0(12) . . ?
C6_76 C1_76 S1_76 122.4(11) . . ?
C2_76 C1_76 S1_76 117.7(11) . . ?
C1_76 C2_76 C3_76 121.8(13) . . ?
C1_76 C2_76 H2_76 119.1 . . ?
C3_76 C2_76 H2_76 119.1 . . ?
C4_76 C3_76 C2_76 117.7(13) . . ?
C4_76 C3_76 C7_76 123.4(14) . . ?
C2_76 C3_76 C7_76 118.8(14) . . ?
C3_76 C4_76 C5_76 121.0(14) . . ?
C3_76 C4_76 H4_76 119.5 . . ?
C5_76 C4_76 H4_76 119.5 . . ?
C4_76 C5_76 C6_76 122.1(13) . . ?
C4_76 C5_76 C8_76 120.9(14) . . ?
C6_76 C5_76 C8_76 117.0(14) . . ?
C1_76 C6_76 C5_76 117.4(13) . . ?
C1_76 C6_76 H6_76 121.3 . . ?
C5_76 C6_76 H6_76 121.3 . . ?
C3_76 C7_76 H7A_76 109.5 . . ?
C3_76 C7_76 H7B_76 109.5 . . ?
H7A_76 C7_76 H7B_76 109.5 . . ?
C3_76 C7_76 H7C_76 109.5 . . ?
H7A_76 C7_76 H7C_76 109.5 . . ?
H7B_76 C7_76 H7C_76 109.5 . . ?
C5_76 C8_76 H8A_76 109.5 . . ?
C5_76 C8_76 H8B_76 109.5 . . ?
H8A_76 C8_76 H8B_76 109.5 . . ?
C5_76 C8_76 H8C_76 109.5 . . ?
H8A_76 C8_76 H8C_76 109.5 . . ?
H8B_76 C8_76 H8C_76 109.5 . . ?
C1_77 S1_77 Au1O 110.3(5) . . ?
C1_77 S1_77 Cd12_1000 109.5(5) . . ?
Au1O S1_77 Cd12_1000 100.7(5) . . ?
C1_77 S1_77 Cd12 104.9(3) . . ?
Au1O S1_77 Cd12 108.4(2) . . ?
C2_77 C1_77 C6_77 119.6(11) . . ?
C2_77 C1_77 S1_77 124.5(10) . . ?
C6_77 C1_77 S1_77 115.9(9) . . ?
C1_77 C2_77 C3_77 120.0(12) . . ?
C1_77 C2_77 H2_77 120.0 . . ?
C3_77 C2_77 H2_77 120.0 . . ?
C4_77 C3_77 C2_77 118.3(12) . . ?
C4_77 C3_77 C7_77 123.5(13) . . ?
C2_77 C3_77 C7_77 118.3(13) . . ?
C3_77 C4_77 C5_77 123.0(13) . . ?
C3_77 C4_77 H4_77 118.5 . . ?
C5_77 C4_77 H4_77 118.5 . . ?
C4_77 C5_77 C6_77 118.6(12) . . ?
C4_77 C5_77 C8_77 123.8(12) . . ?
C6_77 C5_77 C8_77 117.5(12) . . ?
C1_77 C6_77 C5_77 120.4(12) . . ?
C1_77 C6_77 H6_77 119.8 . . ?
C5_77 C6_77 H6_77 119.8 . . ?
C3_77 C7_77 H7A_77 109.5 . . ?
C3_77 C7_77 H7B_77 109.5 . . ?
H7A_77 C7_77 H7B_77 109.5 . . ?
C3_77 C7_77 H7C_77 109.5 . . ?
H7A_77 C7_77 H7C_77 109.5 . . ?
H7B_77 C7_77 H7C_77 109.5 . . ?
C5_77 C8_77 H8A_77 109.5 . . ?
C5_77 C8_77 H8B_77 109.5 . . ?
H8A_77 C8_77 H8B_77 109.5 . . ?
C5_77 C8_77 H8C_77 109.5 . . ?
H8A_77 C8_77 H8C_77 109.5 . . ?
H8B_77 C8_77 H8C_77 109.5 . . ?
C1_78 S1_78 Au96 111.7(6) . . ?
C1_78 S1_78 Au96_1000 124.4(6) . . ?
C1_78 S1_78 Cd11_1000 111.7(5) . . ?
Au96_1000 S1_78 Cd11_1000 102.7(4) . . ?
C1_78 S1_78 Cd11 101.4(3) . . ?
Au96 S1_78 Cd11 98.5(2) . . ?
C2_78 C1_78 C6_78 120.2(12) . . ?
C2_78 C1_78 S1_78 124.0(11) . . ?
C6_78 C1_78 S1_78 115.8(10) . . ?
C1_78 C2_78 C3_78 120.4(13) . . ?
C1_78 C2_78 H2_78 119.8 . . ?
C3_78 C2_78 H2_78 119.8 . . ?
C4_78 C3_78 C2_78 117.2(12) . . ?
C4_78 C3_78 C7_78 123.4(14) . . ?
C2_78 C3_78 C7_78 119.3(14) . . ?
C3_78 C4_78 C5_78 124.4(13) . . ?
C3_78 C4_78 H4_78 117.8 . . ?
C5_78 C4_78 H4_78 117.8 . . ?
C4_78 C5_78 C6_78 117.7(13) . . ?
C4_78 C5_78 C8_78 123.6(13) . . ?
C6_78 C5_78 C8_78 118.7(13) . . ?
C1_78 C6_78 C5_78 120.1(13) . . ?
C1_78 C6_78 H6_78 119.9 . . ?
C5_78 C6_78 H6_78 119.9 . . ?
C3_78 C7_78 H7A_78 109.5 . . ?
C3_78 C7_78 H7B_78 109.5 . . ?
H7A_78 C7_78 H7B_78 109.5 . . ?
C3_78 C7_78 H7C_78 109.5 . . ?
H7A_78 C7_78 H7C_78 109.5 . . ?
H7B_78 C7_78 H7C_78 109.5 . . ?
C5_78 C8_78 H8A_78 109.5 . . ?
C5_78 C8_78 H8B_78 109.5 . . ?
H8A_78 C8_78 H8B_78 109.5 . . ?
C5_78 C8_78 H8C_78 109.5 . . ?
H8A_78 C8_78 H8C_78 109.5 . . ?
H8B_78 C8_78 H8C_78 109.5 . . ?
C1_79 S1_79 Au1E 107.7(5) . . ?
C1_79 S1_79 Cd12 95.8(2) . . ?
Au1E S1_79 Cd12 107.3(2) . . ?
C1_79 S1_79 Cd12_1000 98.6(6) . . ?
C1_79 S1_79 Au1E_1000 112.8(5) . . ?
Cd12_1000 S1_79 Au1E_1000 94.7(4) . . ?
C2_79 C1_79 C6_79 118.7(11) . . ?
C2_79 C1_79 S1_79 123.5(10) . . ?
C6_79 C1_79 S1_79 117.8(10) . . ?
C1_79 C2_79 C3_79 119.9(12) . . ?
C1_79 C2_79 H2_79 120.1 . . ?
C3_79 C2_79 H2_79 120.1 . . ?
C4_79 C3_79 C2_79 120.4(12) . . ?
C4_79 C3_79 C7_79 122.4(13) . . ?
C2_79 C3_79 C7_79 117.2(12) . . ?
C3_79 C4_79 C5_79 121.5(13) . . ?
C3_79 C4_79 H4_79 119.2 . . ?
C5_79 C4_79 H4_79 119.2 . . ?
C4_79 C5_79 C6_79 117.8(12) . . ?
C4_79 C5_79 C8_79 123.6(13) . . ?
C6_79 C5_79 C8_79 118.5(12) . . ?
C5_79 C6_79 C1_79 121.6(12) . . ?
C5_79 C6_79 H6_79 119.2 . . ?
C1_79 C6_79 H6_79 119.2 . . ?
C3_79 C7_79 H7A_79 109.5 . . ?
C3_79 C7_79 H7B_79 109.5 . . ?
H7A_79 C7_79 H7B_79 109.5 . . ?
C3_79 C7_79 H7C_79 109.5 . . ?
H7A_79 C7_79 H7C_79 109.5 . . ?
H7B_79 C7_79 H7C_79 109.5 . . ?
C5_79 C8_79 H8A_79 109.5 . . ?
C5_79 C8_79 H8B_79 109.5 . . ?
H8A_79 C8_79 H8B_79 109.5 . . ?
C5_79 C8_79 H8C_79 109.5 . . ?
H8A_79 C8_79 H8C_79 109.5 . . ?
H8B_79 C8_79 H8C_79 109.5 . . ?
C1_80 S1_80 Au78_1000 123.4(5) . . ?
C1_80 S1_80 Au69 106.9(4) . . ?
C1_80 S1_80 Au78 118.2(6) . . ?
Au69 S1_80 Au78 97.0(2) . . ?
C2_80 C1_80 C6_80 120.9(12) . . ?
C2_80 C1_80 S1_80 116.1(10) . . ?
C6_80 C1_80 S1_80 122.9(11) . . ?
C1_80 C2_80 C3_80 119.6(13) . . ?
C1_80 C2_80 H2_80 120.2 . . ?
C3_80 C2_80 H2_80 120.2 . . ?
C4_80 C3_80 C2_80 117.5(13) . . ?
C4_80 C3_80 C7_80 124.3(14) . . ?
C2_80 C3_80 C7_80 118.2(14) . . ?
C5_80 C4_80 C3_80 124.2(14) . . ?
C5_80 C4_80 H4_80 117.9 . . ?
C3_80 C4_80 H4_80 117.9 . . ?
C4_80 C5_80 C6_80 118.1(13) . . ?
C4_80 C5_80 C8_80 121.4(13) . . ?
C6_80 C5_80 C8_80 120.5(13) . . ?
C1_80 C6_80 C5_80 119.6(13) . . ?
C1_80 C6_80 H6_80 120.2 . . ?
C5_80 C6_80 H6_80 120.2 . . ?
C3_80 C7_80 H7A_80 109.5 . . ?
C3_80 C7_80 H7B_80 109.5 . . ?
H7A_80 C7_80 H7B_80 109.5 . . ?
C3_80 C7_80 H7C_80 109.5 . . ?
H7A_80 C7_80 H7C_80 109.5 . . ?
H7B_80 C7_80 H7C_80 109.5 . . ?
C5_80 C8_80 H8A_80 109.5 . . ?
C5_80 C8_80 H8B_80 109.5 . . ?
H8A_80 C8_80 H8B_80 109.5 . . ?
C5_80 C8_80 H8C_80 109.5 . . ?
H8A_80 C8_80 H8C_80 109.5 . . ?
H8B_80 C8_80 H8C_80 109.5 . . ?
C1_81 S1_81 Cd11_1000 101.2(5) . . ?
C1_81 S1_81 Au99 109.7(5) . . ?
C1_81 S1_81 Cd11 101.6(2) . . ?
Au99 S1_81 Cd11 107.6(2) . . ?
C1_81 S1_81 Au99_1000 104.1(5) . . ?
Cd11_1000 S1_81 Au99_1000 106.2(4) . . ?
C6_81 C1_81 C2_81 119.8(11) . . ?
C6_81 C1_81 S1_81 118.1(10) . . ?
C2_81 C1_81 S1_81 122.1(10) . . ?
C1_81 C2_81 C3_81 118.8(12) . . ?
C1_81 C2_81 H2_81 120.6 . . ?
C3_81 C2_81 H2_81 120.6 . . ?
C4_81 C3_81 C2_81 120.0(12) . . ?
C4_81 C3_81 C7_81 121.4(13) . . ?
C2_81 C3_81 C7_81 118.6(12) . . ?
C3_81 C4_81 C5_81 122.1(13) . . ?
C3_81 C4_81 H4_81 118.9 . . ?
C5_81 C4_81 H4_81 118.9 . . ?
C4_81 C5_81 C6_81 117.9(12) . . ?
C4_81 C5_81 C8_81 122.3(13) . . ?
C6_81 C5_81 C8_81 119.9(13) . . ?
C1_81 C6_81 C5_81 121.4(12) . . ?
C1_81 C6_81 H6_81 119.3 . . ?
C5_81 C6_81 H6_81 119.3 . . ?
C3_81 C7_81 H7A_81 109.5 . . ?
C3_81 C7_81 H7B_81 109.5 . . ?
H7A_81 C7_81 H7B_81 109.5 . . ?
C3_81 C7_81 H7C_81 109.5 . . ?
H7A_81 C7_81 H7C_81 109.5 . . ?
H7B_81 C7_81 H7C_81 109.5 . . ?
C5_81 C8_81 H8A_81 109.5 . . ?
C5_81 C8_81 H8B_81 109.5 . . ?
H8A_81 C8_81 H8B_81 109.5 . . ?
C5_81 C8_81 H8C_81 109.5 . . ?
H8A_81 C8_81 H8C_81 109.5 . . ?
H8B_81 C8_81 H8C_81 109.5 . . ?
C1_82 S1_82 Au1C_1000 119.2(17) . . ?
C1_82 S1_82 Cd9_1000 145.4(15) . . ?
Au1C_1000 S1_82 Cd9_1000 94.6(12) . . ?
C2_82 C1_82 C6_82 119.1(16) . . ?
C2_82 C1_82 S1_82 119.3(16) . . ?
C6_82 C1_82 S1_82 121.6(16) . . ?
C1_82 C2_82 C3_82 120.6(16) . . ?
C1_82 C2_82 H2_82 119.7 . . ?
C3_82 C2_82 H2_82 119.7 . . ?
C4_82 C3_82 C2_82 119.9(16) . . ?
C4_82 C3_82 C7_82 122.7(18) . . ?
C2_82 C3_82 C7_82 117.4(18) . . ?
C3_82 C4_82 C5_82 120.3(17) . . ?
C3_82 C4_82 H4_82 119.8 . . ?
C5_82 C4_82 H4_82 119.9 . . ?
C4_82 C5_82 C6_82 119.8(16) . . ?
C4_82 C5_82 C8_82 119.8(19) . . ?
C6_82 C5_82 C8_82 120.4(19) . . ?
C1_82 C6_82 C5_82 120.2(16) . . ?
C1_82 C6_82 H6_82 119.9 . . ?
C5_82 C6_82 H6_82 119.9 . . ?
C3_82 C7_82 H7A_82 109.5 . . ?
C3_82 C7_82 H7B_82 109.5 . . ?
H7A_82 C7_82 H7B_82 109.5 . . ?
C3_82 C7_82 H7C_82 109.5 . . ?
H7A_82 C7_82 H7C_82 109.5 . . ?
H7B_82 C7_82 H7C_82 109.5 . . ?
C5_82 C8_82 H8A_82 109.5 . . ?
C5_82 C8_82 H8B_82 109.5 . . ?
H8A_82 C8_82 H8B_82 109.5 . . ?
C5_82 C8_82 H8C_82 109.5 . . ?
H8A_82 C8_82 H8C_82 109.5 . . ?
H8B_82 C8_82 H8C_82 109.5 . . ?
C1A_82 S1A_82 Au1C 115.0(7) . . ?
C1A_82 S1A_82 Cd9 105.1(4) . . ?
Au1C S1A_82 Cd9 92.5(3) . . ?
C2A_82 C1A_82 C6A_82 121.7(14) . . ?
C2A_82 C1A_82 S1A_82 117.5(14) . . ?
C6A_82 C1A_82 S1A_82 120.8(14) . . ?
C1A_82 C2A_82 C3A_82 117.9(15) . . ?
C1A_82 C2A_82 H2A_82 121.1 . . ?
C3A_82 C2A_82 H2A_82 121.1 . . ?
C4A_82 C3A_82 C2A_82 121.2(15) . . ?
C4A_82 C3A_82 C7A_82 126.3(16) . . ?
C2A_82 C3A_82 C7A_82 112.5(15) . . ?
C3A_82 C4A_82 C5A_82 120.8(16) . . ?
C3A_82 C4A_82 H4A_82 119.6 . . ?
C5A_82 C4A_82 H4A_82 119.6 . . ?
C4A_82 C5A_82 C6A_82 118.7(15) . . ?
C4A_82 C5A_82 C8A_82 122.8(17) . . ?
C6A_82 C5A_82 C8A_82 118.5(16) . . ?
C1A_82 C6A_82 C5A_82 119.7(15) . . ?
C1A_82 C6A_82 H6A_82 120.1 . . ?
C5A_82 C6A_82 H6A_82 120.1 . . ?
C3A_82 C7A_82 H7AA_82 109.5 . . ?
C3A_82 C7A_82 H7AB_82 109.5 . . ?
H7AA_82 C7A_82 H7AB_82 109.5 . . ?
C3A_82 C7A_82 H7AC_82 109.5 . . ?
H7AA_82 C7A_82 H7AC_82 109.5 . . ?
H7AB_82 C7A_82 H7AC_82 109.5 . . ?
C5A_82 C8A_82 H8AA_82 109.5 . . ?
C5A_82 C8A_82 H8AB_82 109.5 . . ?
H8AA_82 C8A_82 H8AB_82 109.5 . . ?
C5A_82 C8A_82 H8AC_82 109.5 . . ?
H8AA_82 C8A_82 H8AC_82 109.5 . . ?
H8AB_82 C8A_82 H8AC_82 109.5 . . ?
C1_83 S1_83 Au75_1000 115.1(7) . . ?
C1_83 S1_83 Au75 107.3(6) . . ?
C1_83 S1_83 Cd8 101.1(3) . . ?
Au75 S1_83 Cd8 108.2(3) . . ?
C2_83 C1_83 C6_83 115.2(13) . . ?
C2_83 C1_83 S1_83 126.1(14) . . ?
C6_83 C1_83 S1_83 118.6(13) . . ?
C1_83 C2_83 C3_83 123.7(15) . . ?
C1_83 C2_83 H2_83 118.2 . . ?
C3_83 C2_83 H2_83 118.2 . . ?
C4_83 C3_83 C2_83 120.2(14) . . ?
C4_83 C3_83 C7_83 121.8(15) . . ?
C2_83 C3_83 C7_83 118.0(15) . . ?
C5_83 C4_83 C3_83 117.4(15) . . ?
C5_83 C4_83 H4_83 121.3 . . ?
C3_83 C4_83 H4_83 121.3 . . ?
C4_83 C5_83 C6_83 121.2(14) . . ?
C4_83 C5_83 C8_83 124.1(15) . . ?
C6_83 C5_83 C8_83 114.7(15) . . ?
C1_83 C6_83 C5_83 122.3(14) . . ?
C1_83 C6_83 H6_83 118.8 . . ?
C5_83 C6_83 H6_83 118.8 . . ?
C3_83 C7_83 H7A_83 109.5 . . ?
C3_83 C7_83 H7B_83 109.5 . . ?
H7A_83 C7_83 H7B_83 109.5 . . ?
C3_83 C7_83 H7C_83 109.5 . . ?
H7A_83 C7_83 H7C_83 109.5 . . ?
H7B_83 C7_83 H7C_83 109.5 . . ?
C5_83 C8_83 H8A_83 109.5 . . ?
C5_83 C8_83 H8B_83 109.5 . . ?
H8A_83 C8_83 H8B_83 109.5 . . ?
C5_83 C8_83 H8C_83 109.5 . . ?
H8A_83 C8_83 H8C_83 109.5 . . ?
H8B_83 C8_83 H8C_83 109.5 . . ?
C1_84 S1_84 Au1A 107.7(7) . . ?
C1_84 S1_84 Au89 102.2(3) . . ?
Au1A S1_84 Au89 79.6(2) . . ?
C1_84 S1_84 Au89_1000 92.8(4) . . ?
C1_84 S1_84 Au1A_1000 100.3(7) . . ?
Au89_1000 S1_84 Au1A_1000 67.5(3) . . ?
C2_84 C1_84 C6_84 120.4(12) . . ?
C2_84 C1_84 S1_84 123.1(12) . . ?
C6_84 C1_84 S1_84 116.5(12) . . ?
C1_84 C2_84 C3_84 119.3(14) . . ?
C1_84 C2_84 H2_84 120.3 . . ?
C3_84 C2_84 H2_84 120.3 . . ?
C4_84 C3_84 C2_84 118.2(14) . . ?
C4_84 C3_84 C7_84 123.8(15) . . ?
C2_84 C3_84 C7_84 118.0(15) . . ?
C3_84 C4_84 C5_84 124.3(15) . . ?
C3_84 C4_84 H4_84 117.9 . . ?
C5_84 C4_84 H4_84 117.9 . . ?
C4_84 C5_84 C6_84 117.4(14) . . ?
C4_84 C5_84 C8_84 125.6(16) . . ?
C6_84 C5_84 C8_84 117.0(15) . . ?
C5_84 C6_84 C1_84 120.4(14) . . ?
C5_84 C6_84 H6_84 119.8 . . ?
C1_84 C6_84 H6_84 119.8 . . ?
C3_84 C7_84 H7A_84 109.5 . . ?
C3_84 C7_84 H7B_84 109.5 . . ?
H7A_84 C7_84 H7B_84 109.5 . . ?
C3_84 C7_84 H7C_84 109.5 . . ?
H7A_84 C7_84 H7C_84 109.5 . . ?
H7B_84 C7_84 H7C_84 109.5 . . ?
C5_84 C8_84 H8A_84 109.5 . . ?
C5_84 C8_84 H8B_84 109.5 . . ?
H8A_84 C8_84 H8B_84 109.5 . . ?
C5_84 C8_84 H8C_84 109.5 . . ?
H8A_84 C8_84 H8C_84 109.5 . . ?
H8B_84 C8_84 H8C_84 109.5 . . ?
C1_85 S1_85 Au1I_1000 113.9(5) . . ?
C1_85 S1_85 Au97_1000 111.6(3) . . ?
Au1I_1000 S1_85 Au97_1000 99.3(4) . . ?
C1_85 S1_85 Au1I 106.1(5) . . ?
C1_85 S1_85 Au97 102.6(2) . . ?
Au1I S1_85 Au97 92.22(17) . . ?
C2_85 C1_85 C6_85 120.7(11) . . ?
C2_85 C1_85 S1_85 123.5(10) . . ?
C6_85 C1_85 S1_85 115.8(10) . . ?
C1_85 C2_85 C3_85 120.2(12) . . ?
C1_85 C2_85 H2_85 119.9 . . ?
C3_85 C2_85 H2_85 119.9 . . ?
C4_85 C3_85 C2_85 118.4(13) . . ?
C4_85 C3_85 C7_85 121.9(13) . . ?
C2_85 C3_85 C7_85 119.7(13) . . ?
C5_85 C4_85 C3_85 122.3(13) . . ?
C5_85 C4_85 H4_85 118.9 . . ?
C3_85 C4_85 H4_85 118.9 . . ?
C4_85 C5_85 C6_85 119.3(12) . . ?
C4_85 C5_85 C8_85 124.7(14) . . ?
C6_85 C5_85 C8_85 116.0(13) . . ?
C1_85 C6_85 C5_85 119.2(12) . . ?
C1_85 C6_85 H6_85 120.4 . . ?
C5_85 C6_85 H6_85 120.4 . . ?
C3_85 C7_85 H7A_85 109.5 . . ?
C3_85 C7_85 H7B_85 109.5 . . ?
H7A_85 C7_85 H7B_85 109.5 . . ?
C3_85 C7_85 H7C_85 109.5 . . ?
H7A_85 C7_85 H7C_85 109.5 . . ?
H7B_85 C7_85 H7C_85 109.5 . . ?
C5_85 C8_85 H8A_85 109.5 . . ?
C5_85 C8_85 H8B_85 109.5 . . ?
H8A_85 C8_85 H8B_85 109.5 . . ?
C5_85 C8_85 H8C_85 109.5 . . ?
H8A_85 C8_85 H8C_85 109.5 . . ?
H8B_85 C8_85 H8C_85 109.5 . . ?
C1_86 S1_86 Cd8_1000 96.3(8) . . ?
C1_86 S1_86 Au85_1000 85.3(5) . . ?
Cd8_1000 S1_86 Au85_1000 100.2(6) . . ?
C1_86 S1_86 Au85 99.0(4) . . ?
C1_86 S1_86 Cd8 107.6(6) . . ?
Au85 S1_86 Cd8 75.9(2) . . ?
C6_86 C1_86 C2_86 118.4(13) . . ?
C6_86 C1_86 S1_86 119.6(12) . . ?
C2_86 C1_86 S1_86 122.0(13) . . ?
C6_86 C1_86 Au85_1000 83.4(9) . . ?
C2_86 C1_86 Au85_1000 137.4(7) . . ?
S1_86 C1_86 Au85_1000 52.0(4) . . ?
C6_86 C1_86 Cd8_1000 152.3(9) . . ?
C2_86 C1_86 Cd8_1000 82.8(10) . . ?
S1_86 C1_86 Cd8_1000 43.2(5) . . ?
Au85_1000 C1_86 Cd8_1000 69.0(4) . . ?
C1_86 C2_86 C3_86 122.5(15) . . ?
C1_86 C2_86 H2_86 118.7 . . ?
C3_86 C2_86 H2_86 118.7 . . ?
C4_86 C3_86 C2_86 117.0(14) . . ?
C4_86 C3_86 C7_86 122.2(16) . . ?
C2_86 C3_86 C7_86 120.8(16) . . ?
C5_86 C4_86 C3_86 121.2(15) . . ?
C5_86 C4_86 H4_86 119.4 . . ?
C3_86 C4_86 H4_86 119.4 . . ?
C4_86 C5_86 C6_86 121.8(15) . . ?
C4_86 C5_86 C8_86 119.3(16) . . ?
C6_86 C5_86 C8_86 118.9(16) . . ?
C1_86 C6_86 C5_86 119.2(15) . . ?
C1_86 C6_86 H6_86 120.4 . . ?
C5_86 C6_86 H6_86 120.4 . . ?
C3_86 C7_86 H7A_86 109.5 . . ?
C3_86 C7_86 H7B_86 109.5 . . ?
H7A_86 C7_86 H7B_86 109.5 . . ?
C3_86 C7_86 H7C_86 109.5 . . ?
H7A_86 C7_86 H7C_86 109.5 . . ?
H7B_86 C7_86 H7C_86 109.5 . . ?
C5_86 C8_86 H8A_86 109.5 . . ?
C5_86 C8_86 H8B_86 109.5 . . ?
H8A_86 C8_86 H8B_86 109.5 . . ?
C5_86 C8_86 H8C_86 109.5 . . ?
H8A_86 C8_86 H8C_86 109.5 . . ?
H8B_86 C8_86 H8C_86 109.5 . . ?
C1_87 S1_87 Au90_1000 103.9(8) . . ?
C1_87 S1_87 Au80_1000 101.4(6) . . ?
Au90_1000 S1_87 Au80_1000 123.1(7) . . ?
C1_87 S1_87 Au90 107.4(7) . . ?
C1_87 S1_87 Au80 104.8(4) . . ?
Au90 S1_87 Au80 93.9(3) . . ?
C2_87 C1_87 C6_87 120.3(13) . . ?
C2_87 C1_87 S1_87 120.7(13) . . ?
C6_87 C1_87 S1_87 119.0(13) . . ?
C1_87 C2_87 C3_87 117.4(14) . . ?
C1_87 C2_87 H2_87 121.3 . . ?
C3_87 C2_87 H2_87 121.3 . . ?
C4_87 C3_87 C2_87 121.4(14) . . ?
C4_87 C3_87 C7_87 119.6(15) . . ?
C2_87 C3_87 C7_87 119.0(15) . . ?
C3_87 C4_87 C5_87 121.2(15) . . ?
C3_87 C4_87 H4_87 119.4 . . ?
C5_87 C4_87 H4_87 119.4 . . ?
C4_87 C5_87 C6_87 117.7(14) . . ?
C4_87 C5_87 C8_87 121.0(15) . . ?
C6_87 C5_87 C8_87 121.3(16) . . ?
C1_87 C6_87 C5_87 121.9(15) . . ?
C1_87 C6_87 H6_87 119.0 . . ?
C5_87 C6_87 H6_87 119.0 . . ?
C3_87 C7_87 H7A_87 109.5 . . ?
C3_87 C7_87 H7B_87 109.5 . . ?
H7A_87 C7_87 H7B_87 109.5 . . ?
C3_87 C7_87 H7C_87 109.5 . . ?
H7A_87 C7_87 H7C_87 109.5 . . ?
H7B_87 C7_87 H7C_87 109.5 . . ?
C5_87 C8_87 H8A_87 109.5 . . ?
C5_87 C8_87 H8B_87 109.5 . . ?
H8A_87 C8_87 H8B_87 109.5 . . ?
C5_87 C8_87 H8C_87 109.5 . . ?
H8A_87 C8_87 H8C_87 109.5 . . ?
H8B_87 C8_87 H8C_87 109.5 . . ?
C1_88 S1_88 Au86_1000 128.9(7) . . ?
C1_88 S1_88 Au90 113.2(5) . . ?
C1_88 S1_88 Au86 122.3(6) . . ?
Au90 S1_88 Au86 97.6(3) . . ?
C1_88 S1_88 Au90_1000 106.2(6) . . ?
Au86_1000 S1_88 Au90_1000 90.5(4) . . ?
C2_88 C1_88 C6_88 124.1(14) . . ?
C2_88 C1_88 S1_88 122.5(13) . . ?
C6_88 C1_88 S1_88 113.4(12) . . ?
C1_88 C2_88 C3_88 118.7(14) . . ?
C1_88 C2_88 H2_88 120.7 . . ?
C3_88 C2_88 H2_88 120.7 . . ?
C4_88 C3_88 C2_88 117.0(14) . . ?
C4_88 C3_88 C7_88 123.1(16) . . ?
C2_88 C3_88 C7_88 119.9(16) . . ?
C3_88 C4_88 C5_88 125.6(16) . . ?
C3_88 C4_88 H4_88 117.2 . . ?
C5_88 C4_88 H4_88 117.2 . . ?
C4_88 C5_88 C6_88 117.7(15) . . ?
C4_88 C5_88 C8_88 126.6(17) . . ?
C6_88 C5_88 C8_88 115.7(16) . . ?
C5_88 C6_88 C1_88 116.9(14) . . ?
C5_88 C6_88 H6_88 121.6 . . ?
C1_88 C6_88 H6_88 121.6 . . ?
C3_88 C7_88 H7A_88 109.5 . . ?
C3_88 C7_88 H7B_88 109.5 . . ?
H7A_88 C7_88 H7B_88 109.5 . . ?
C3_88 C7_88 H7C_88 109.5 . . ?
H7A_88 C7_88 H7C_88 109.5 . . ?
H7B_88 C7_88 H7C_88 109.5 . . ?
C5_88 C8_88 H8A_88 109.5 . . ?
C5_88 C8_88 H8B_88 109.5 . . ?
H8A_88 C8_88 H8B_88 109.5 . . ?
C5_88 C8_88 H8C_88 109.5 . . ?
H8A_88 C8_88 H8C_88 109.5 . . ?
H8B_88 C8_88 H8C_88 109.5 . . ?
C1_89 S1_89 Au1F_1000 107.2(8) . . ?
C1_89 S1_89 Au88_1000 101.9(5) . . ?
Au1F_1000 S1_89 Au88_1000 92.4(5) . . ?
C1_89 S1_89 Au88 103.7(4) . . ?
C1_89 S1_89 Au1F 106.3(7) . . ?
Au88 S1_89 Au1F 79.3(2) . . ?
C6_89 C1_89 C2_89 118.0(14) . . ?
C6_89 C1_89 S1_89 119.1(13) . . ?
C2_89 C1_89 S1_89 122.9(13) . . ?
C1_89 C2_89 C3_89 120.1(15) . . ?
C1_89 C2_89 H2_89 120.0 . . ?
C3_89 C2_89 H2_89 120.0 . . ?
C4_89 C3_89 C2_89 121.2(15) . . ?
C4_89 C3_89 C7_89 121.1(16) . . ?
C2_89 C3_89 C7_89 117.7(16) . . ?
C3_89 C4_89 C5_89 118.9(16) . . ?
C3_89 C4_89 H4_89 120.6 . . ?
C5_89 C4_89 H4_89 120.6 . . ?
C4_89 C5_89 C6_89 120.9(15) . . ?
C4_89 C5_89 C8_89 121.1(17) . . ?
C6_89 C5_89 C8_89 118.0(16) . . ?
C1_89 C6_89 C5_89 121.0(15) . . ?
C1_89 C6_89 H6_89 119.5 . . ?
C5_89 C6_89 H6_89 119.5 . . ?
C3_89 C7_89 H7A_89 109.5 . . ?
C3_89 C7_89 H7B_89 109.5 . . ?
H7A_89 C7_89 H7B_89 109.5 . . ?
C3_89 C7_89 H7C_89 109.5 . . ?
H7A_89 C7_89 H7C_89 109.5 . . ?
H7B_89 C7_89 H7C_89 109.5 . . ?
C5_89 C8_89 H8A_89 109.5 . . ?
C5_89 C8_89 H8B_89 109.5 . . ?
H8A_89 C8_89 H8B_89 109.5 . . ?
C5_89 C8_89 H8C_89 109.5 . . ?
H8A_89 C8_89 H8C_89 109.5 . . ?
H8B_89 C8_89 H8C_89 109.5 . . ?
C1_90 S1_90 Au80_1000 101.0(14) . . ?
C1_90 S1_90 Cd8_1000 141.2(15) . . ?
Au80_1000 S1_90 Cd8_1000 115.9(13) . . ?
C2_90 C1_90 C6_90 119.9(15) . . ?
C2_90 C1_90 S1_90 123.1(16) . . ?
C6_90 C1_90 S1_90 117.0(15) . . ?
C1_90 C2_90 C3_90 119.8(16) . . ?
C1_90 C2_90 H2_90 120.1 . . ?
C3_90 C2_90 H2_90 120.1 . . ?
C4_90 C3_90 C2_90 119.1(16) . . ?
C4_90 C3_90 C7_90 120.9(19) . . ?
C2_90 C3_90 C7_90 120.0(19) . . ?
C5_90 C4_90 C3_90 122.1(17) . . ?
C5_90 C4_90 H4_90 118.9 . . ?
C3_90 C4_90 H4_90 119.0 . . ?
C4_90 C5_90 C6_90 118.6(16) . . ?
C4_90 C5_90 C8_90 123.0(18) . . ?
C6_90 C5_90 C8_90 118.4(18) . . ?
C1_90 C6_90 C5_90 120.5(16) . . ?
C1_90 C6_90 H6_90 119.7 . . ?
C5_90 C6_90 H6_90 119.8 . . ?
C3_90 C7_90 H7A_90 109.5 . . ?
C3_90 C7_90 H7B_90 109.5 . . ?
H7A_90 C7_90 H7B_90 109.5 . . ?
C3_90 C7_90 H7C_90 109.5 . . ?
H7A_90 C7_90 H7C_90 109.5 . . ?
H7B_90 C7_90 H7C_90 109.5 . . ?
C5_90 C8_90 H8A_90 109.5 . . ?
C5_90 C8_90 H8B_90 109.5 . . ?
H8A_90 C8_90 H8B_90 109.5 . . ?
C5_90 C8_90 H8C_90 109.5 . . ?
H8A_90 C8_90 H8C_90 109.5 . . ?
H8B_90 C8_90 H8C_90 109.5 . . ?
C1A_90 S1A_90 Au80 124.7(9) . . ?
C1A_90 S1A_90 Cd8 101.9(6) . . ?
Au80 S1A_90 Cd8 103.2(4) . . ?
C2A_90 C1A_90 C6A_90 119.2(14) . . ?
C2A_90 C1A_90 S1A_90 119.6(14) . . ?
C6A_90 C1A_90 S1A_90 121.2(14) . . ?
C1A_90 C2A_90 C3A_90 119.0(16) . . ?
C1A_90 C2A_90 H2A_90 120.5 . . ?
C3A_90 C2A_90 H2A_90 120.5 . . ?
C4A_90 C3A_90 C2A_90 121.9(15) . . ?
C4A_90 C3A_90 C7A_90 123.5(17) . . ?
C2A_90 C3A_90 C7A_90 114.6(17) . . ?
C5A_90 C4A_90 C3A_90 119.0(16) . . ?
C5A_90 C4A_90 H4A_90 120.5 . . ?
C3A_90 C4A_90 H4A_90 120.5 . . ?
C4A_90 C5A_90 C6A_90 119.8(15) . . ?
C4A_90 C5A_90 C8A_90 122.9(17) . . ?
C6A_90 C5A_90 C8A_90 117.3(17) . . ?
C1A_90 C6A_90 C5A_90 121.0(15) . . ?
C1A_90 C6A_90 H6A_90 119.5 . . ?
C5A_90 C6A_90 H6A_90 119.5 . . ?
C3A_90 C7A_90 H7AA_90 109.5 . . ?
C3A_90 C7A_90 H7AB_90 109.5 . . ?
H7AA_90 C7A_90 H7AB_90 109.5 . . ?
C3A_90 C7A_90 H7AC_90 109.5 . . ?
H7AA_90 C7A_90 H7AC_90 109.5 . . ?
H7AB_90 C7A_90 H7AC_90 109.5 . . ?
C5A_90 C8A_90 H8AA_90 109.5 . . ?
C5A_90 C8A_90 H8AB_90 109.5 . . ?
H8AA_90 C8A_90 H8AB_90 109.5 . . ?
C5A_90 C8A_90 H8AC_90 109.4 . . ?
H8AA_90 C8A_90 H8AC_90 109.5 . . ?
H8AB_90 C8A_90 H8AC_90 109.5 . . ?
C1A_91 S1A_91 Au1C_1000 98.4(16) . . ?
C1A_91 S1A_91 Cd8_1000 114.8(14) . . ?
Au1C_1000 S1A_91 Cd8_1000 90.9(15) . . ?
C2A_91 C1A_91 C6A_91 119.7(15) . . ?
C2A_91 C1A_91 S1A_91 121.7(17) . . ?
C6A_91 C1A_91 S1A_91 118.6(17) . . ?
C1A_91 C2A_91 C3A_91 120.5(16) . . ?
C1A_91 C2A_91 H2A_91 119.8 . . ?
C3A_91 C2A_91 H2A_91 119.8 . . ?
C4A_91 C3A_91 C2A_91 118.6(16) . . ?
C4A_91 C3A_91 C7A_91 121.2(19) . . ?
C2A_91 C3A_91 C7A_91 120.2(19) . . ?
C3A_91 C4A_91 C5A_91 122.2(17) . . ?
C3A_91 C4A_91 H4A_91 118.9 . . ?
C5A_91 C4A_91 H4A_91 118.9 . . ?
C4A_91 C5A_91 C6A_91 119.3(16) . . ?
C4A_91 C5A_91 C8A_91 121.0(18) . . ?
C6A_91 C5A_91 C8A_91 119.7(18) . . ?
C1A_91 C6A_91 C5A_91 119.7(16) . . ?
C1A_91 C6A_91 H6A_91 120.1 . . ?
C5A_91 C6A_91 H6A_91 120.1 . . ?
C3A_91 C7A_91 H7AA_91 109.5 . . ?
C3A_91 C7A_91 H7AB_91 109.5 . . ?
H7AA_91 C7A_91 H7AB_91 109.5 . . ?
C3A_91 C7A_91 H7AC_91 109.5 . . ?
H7AA_91 C7A_91 H7AC_91 109.5 . . ?
H7AB_91 C7A_91 H7AC_91 109.5 . . ?
C5A_91 C8A_91 H8AA_91 109.5 . . ?
C5A_91 C8A_91 H8AB_91 109.4 . . ?
H8AA_91 C8A_91 H8AB_91 109.5 . . ?
C5A_91 C8A_91 H8AC_91 109.5 . . ?
H8AA_91 C8A_91 H8AC_91 109.5 . . ?
H8AB_91 C8A_91 H8AC_91 109.5 . . ?
C1_91 S1_91 Au1C 105.4(7) . . ?
C1_91 S1_91 Cd8 100.8(5) . . ?
Au1C S1_91 Cd8 96.3(4) . . ?
C2_91 C1_91 C6_91 120.7(13) . . ?
C2_91 C1_91 S1_91 115.6(12) . . ?
C6_91 C1_91 S1_91 123.7(13) . . ?
C1_91 C2_91 C3_91 118.6(14) . . ?
C1_91 C2_91 H2_91 120.7 . . ?
C3_91 C2_91 H2_91 120.7 . . ?
C4_91 C3_91 C2_91 120.0(14) . . ?
C4_91 C3_91 C7_91 122.7(16) . . ?
C2_91 C3_91 C7_91 117.2(16) . . ?
C3_91 C4_91 C5_91 122.3(15) . . ?
C3_91 C4_91 H4_91 118.9 . . ?
C5_91 C4_91 H4_91 118.9 . . ?
C4_91 C5_91 C6_91 118.0(14) . . ?
C4_91 C5_91 C8_91 121.7(16) . . ?
C6_91 C5_91 C8_91 120.4(16) . . ?
C1_91 C6_91 C5_91 120.4(14) . . ?
C1_91 C6_91 H6_91 119.8 . . ?
C5_91 C6_91 H6_91 119.8 . . ?
C3_91 C7_91 H7A_91 109.5 . . ?
C3_91 C7_91 H7B_91 109.5 . . ?
H7A_91 C7_91 H7B_91 109.5 . . ?
C3_91 C7_91 H7C_91 109.5 . . ?
H7A_91 C7_91 H7C_91 109.5 . . ?
H7B_91 C7_91 H7C_91 109.5 . . ?
C5_91 C8_91 H8A_91 109.5 . . ?
C5_91 C8_91 H8B_91 109.5 . . ?
H8A_91 C8_91 H8B_91 109.5 . . ?
C5_91 C8_91 H8C_91 109.5 . . ?
H8A_91 C8_91 H8C_91 109.5 . . ?
H8B_91 C8_91 H8C_91 109.5 . . ?
C1_92 S1_92 Au66 154.6(11) . . ?
C1_92 S1_92 Au65 118.2(9) . . ?
Au66 S1_92 Au65 79.4(4) . . ?
C2_92 C1_92 C6_92 120.4(15) . . ?
C2_92 C1_92 S1_92 118.6(14) . . ?
C6_92 C1_92 S1_92 121.1(14) . . ?
C1_92 C2_92 C3_92 120.6(16) . . ?
C1_92 C2_92 H2_92 119.7 . . ?
C3_92 C2_92 H2_92 119.7 . . ?
C4_92 C3_92 C2_92 118.4(15) . . ?
C4_92 C3_92 C7_92 122.5(18) . . ?
C2_92 C3_92 C7_92 119.1(18) . . ?
C5_92 C4_92 C3_92 121.9(17) . . ?
C5_92 C4_92 H4_92 119.0 . . ?
C3_92 C4_92 H4_92 119.1 . . ?
C4_92 C5_92 C6_92 120.2(16) . . ?
C4_92 C5_92 C8_92 118.8(18) . . ?
C6_92 C5_92 C8_92 121.0(18) . . ?
C1_92 C6_92 C5_92 118.6(16) . . ?
C1_92 C6_92 H6_92 120.7 . . ?
C5_92 C6_92 H6_92 120.7 . . ?
C3_92 C7_92 H7A_92 109.5 . . ?
C3_92 C7_92 H7B_92 109.5 . . ?
H7A_92 C7_92 H7B_92 109.5 . . ?
C3_92 C7_92 H7C_92 109.5 . . ?
H7A_92 C7_92 H7C_92 109.5 . . ?
H7B_92 C7_92 H7C_92 109.5 . . ?
C5_92 C8_92 H8A_92 109.4 . . ?
C5_92 C8_92 H8B_92 109.5 . . ?
H8A_92 C8_92 H8B_92 109.5 . . ?
C5_92 C8_92 H8C_92 109.5 . . ?
H8A_92 C8_92 H8C_92 109.5 . . ?
H8B_92 C8_92 H8C_92 109.5 . . ?

loop_
_geom_bond_atom_site_label_1
_geom_bond_atom_site_label_2
_geom_bond_distance
_geom_bond_site_symmetry_2
_geom_bond_publ_flag
Au1 Au13 2.7131(9) . ?
Au1 Au31 2.7211(8) . ?
Au1 Au20 2.7940(10) . ?
Au1 Au5 2.7958(8) . ?
Au1 Au6 2.8212(9) . ?
Au1 Au21 2.8266(9) . ?
Au1 Au15 2.8701(9) . ?
Au1 Au7 2.8808(9) . ?
Au1 Au25 3.0302(10) . ?
Au1 Au17 3.0853(9) . ?
Au1 Au8 3.0864(8) . ?
Au2 Au32 2.7187(9) . ?
Au2 Au38 2.7549(9) . ?
Au2 Au19 2.7874(8) . ?
Au2 Au11 2.7874(9) . ?
Au2 Au47 2.8243(9) . ?
Au2 Au10 2.8299(11) . ?
Au2 Au27 2.8742(9) . ?
Au2 Au9 2.8894(9) . ?
Au2 Au58 3.0139(10) . ?
Au2 Au26 3.0315(9) . ?
Au2 Au34 3.0566(11) . ?
Au3 Au42 2.7215(9) . ?
Au3 Au22 2.7227(10) . ?
Au3 Au18 2.8038(9) . ?
Au3 Au44 2.8209(9) . ?
Au3 Au19 2.8273(10) . ?
Au3 Au10 2.8293(8) . ?
Au3 Au27 2.8298(9) . ?
Au3 Au9 2.8403(9) . ?
Au3 Au54 2.9622(10) . ?
Au3 Au14 3.0775(9) . ?
Au3 Au30 3.0820(9) . ?
Au4 Au45 2.7006(9) . ?
Au4 Au23 2.7049(9) . ?
Au4 Au12 2.7652(9) . ?
Au4 Au24 2.7737(9) . ?
Au4 Au20 2.7907(9) . ?
Au4 Au5 2.8035(10) . ?
Au4 Au15 2.8809(9) . ?
Au4 Au7 2.9322(9) . ?
Au4 Au50 3.0403(10) . ?
Au4 Au28 3.0507(10) . ?
Au4 Au16 3.0676(9) . ?
Au5 Au46 2.7014(8) . ?
Au5 Au6 2.7094(9) . ?
Au5 Au41 2.7192(9) . ?
Au5 Au13 2.7566(10) . ?
Au5 Au15 2.8139(9) . ?
Au5 Au12 2.9083(9) . ?
Au5 Au16 3.0113(10) . ?
Au6 S1_23 2.357(4) . ?
Au6 Au13 2.7772(9) . ?
Au6 Au8 2.8995(8) . ?
Au6 Au7 2.9284(10) . ?
Au7 Au12 2.7124(8) . ?
Au7 Au39 2.7227(8) . ?
Au7 Au33 2.7306(9) . ?
Au7 Au23 2.7466(10) . ?
Au7 Au20 2.8014(9) . ?
Au7 Au8 2.8841(10) . ?
Au8 S1_15 2.394(5) . ?
Au8 Au39 2.6988(10) . ?
Au8 Au33 2.7410(9) . ?
Au8 Au31 3.0157(10) . ?
Au8 Au48 3.0158(9) . ?
Au8 Au67 3.0912(9) . ?
Au9 Au38 2.7075(10) . ?
Au9 Au29 2.7178(9) . ?
Au9 Au11 2.7207(8) . ?
Au9 Au37 2.7357(9) . ?
Au9 Au19 2.8090(9) . ?
Au9 Au18 2.9050(11) . ?
Au9 Au14 2.9108(9) . ?
Au10 Au18 2.7017(9) . ?
Au10 Au65 2.7042(9) . ?
Au10 Au74 2.7250(9) . ?
Au10 Au22 2.7527(10) . ?
Au10 Au27 2.8153(9) . ?
Au10 Au11 2.9258(9) . ?
Au10 Au26 2.9719(9) . ?
Au11 S1_52 2.376(4) . ?
Au11 Au38 2.8005(11) . ?
Au11 Au26 2.8606(9) . ?
Au11 Au74 3.3326(12) . ?
Au12 S1_22 2.362(4) . ?
Au12 Au23 2.8075(10) . ?
Au12 Au16 2.8420(9) . ?
Au12 Au41 3.2114(10) . ?
Au13 S1_3 2.341(4) . ?
Au13 Au17 3.0347(9) . ?
Au13 Au49 3.1147(10) . ?
Au13 Au25 3.2539(9) . ?
Au13 Au43 3.2884(9) . ?
Au14 S1_50 2.398(5) . ?
Au14 Au29 2.7032(11) . ?
Au14 Au37 2.7111(9) . ?
Au14 Au18 2.8890(9) . ?
Au14 Au42 2.9789(10) . ?
Au14 Au52 3.0319(9) . ?
Au14 Au36 3.0606(9) . ?
Au15 Au49 2.7082(10) . ?
Au15 Au24 2.7113(11) . ?
Au15 Au63 2.7129(9) . ?
Au15 Au45 2.7448(10) . ?
Au15 Au17 2.9042(10) . ?
Au15 Au21 2.9067(9) . ?
Au16 S1_8 2.418(5) . ?
Au16 Au46 2.6659(10) . ?
Au16 Au41 2.7265(11) . ?
Au16 Au45 2.8974(9) . ?
Au16 Au51 3.0813(9) . ?
Au16 Au56 3.0940(9) . ?
Au17 S1_2 2.424(4) . ?
Au17 Au49 2.7207(9) . ?
Au17 Au63 2.7262(10) . ?
Au17 Au21 2.8826(10) . ?
Au17 Au55 3.1007(9) . ?
Au17 Au43 3.1160(10) . ?
Au18 S1_57 2.379(4) . ?
Au18 Au22 2.8038(9) . ?
Au19 Au60 2.6983(10) . ?
Au19 Au44 2.7026(9) . ?
Au19 Au68 2.7093(11) . ?
Au19 Au42 2.7493(10) . ?
Au19 Au47 2.9031(10) . ?
Au19 Au34 2.9816(10) . ?
Au20 Au40 2.7002(10) . ?
Au20 Au21 2.7052(9) . ?
Au20 Au53 2.7077(10) . ?
Au20 Au31 2.7656(10) . ?
Au20 Au24 2.9613(9) . ?
Au20 Au28 3.0164(11) . ?
Au21 S1_10 2.367(4) . ?
Au21 Au31 2.7802(9) . ?
Au22 S1_39 2.345(5) . ?
Au22 Au30 3.0059(9) . ?
Au22 Au66 3.1074(10) . ?
Au22 Au54 3.2629(9) . ?
Au23 S1_27 2.360(5) . ?
Au23 Au28 2.8897(10) . ?
Au23 Au53 3.2086(10) . ?
Au23 Au57 3.2975(11) . ?
Au23 Au50 3.3344(10) . ?
Au24 S1_6 2.375(4) . ?
Au24 Au45 2.8404(9) . ?
Au24 Au28 2.8709(10) . ?
Au24 Au40 3.2460(9) . ?
Au25 S1_15 2.289(4) . ?
Au25 S1_2 2.303(4) . ?
Au25 Au31 3.3021(11) . ?
Au26 S1_56 2.397(5) . ?
Au26 Au65 2.6780(11) . ?
Au26 Au74 2.7101(12) . ?
Au26 Au32 2.9221(9) . ?
Au26 Au61 3.1237(10) . ?
Au26 Au59 3.1303(9) . ?
Au27 Au95 2.6982(9) . ?
Au27 Au47 2.7083(11) . ?
Au27 Au66 2.7158(11) . ?
Au27 Au32 2.7346(9) . ?
Au27 Au44 2.8911(9) . ?
Au27 Au30 2.9316(10) . ?
Au28 S1_9 2.413(4) . ?
Au28 Au53 2.6794(9) . ?
Au28 Au40 2.7191(9) . ?
Au28 Au62 3.0617(10) . ?
Au28 Au57 3.0932(10) . ?
Au28 Au50 3.3396(9) . ?
Au29 S1_59 2.359(5) . ?
Au29 Au37 2.7520(10) . ?
Au29 Au52 2.9492(9) . ?
Au29 Au60 3.0258(11) . ?
Au29 Au42 3.1599(10) . ?
Au30 S1_42 2.394(5) . ?
Au30 Au66 2.7008(10) . ?
Au30 Au95 2.7112(11) . ?
Au30 Au44 2.8765(11) . ?
Au30 Au64 3.0754(11) . ?
Au30 Au76 3.0858(9) . ?
Au31 S1_11 2.351(4) . ?
Au31 Au39 3.1392(10) . ?
Au31 Au67 3.3571(10) . ?
Au32 S1_36 2.366(4) . ?
Au32 Au47 2.8286(10) . ?
Au32 Au65 3.1819(12) . ?
Au32 Au58 3.2886(10) . ?
Au33 S1_26 2.351(4) . ?
Au33 Au39 2.7552(10) . ?
Au33 Au48 3.0749(10) . ?
Au33 Cd2 3.2071(15) . ?
Au34 S1_51 2.426(4) . ?
Au34 Au60 2.6942(10) . ?
Au34 Au68 2.7156(9) . ?
Au34 Au47 2.8539(10) . ?
Au34 Au72 3.0195(10) . ?
Au34 Au38 3.0312(10) . ?
Au34 Au79 3.1727(12) . ?
Au34 Au58 3.3063(9) . ?
Au35 S1_25 2.297(5) . ?
Au35 S1_21 2.297(5) . ?
Au36 S1_49 2.307(5) . ?
Au36 S1_58 2.310(5) . ?
Au36 Au37 3.0644(10) . ?
Au37 S1_53 2.334(4) . ?
Au37 Cd3 3.1223(16) . ?
Au38 S1_55 2.335(5) . ?
Au38 Au60 3.0846(10) . ?
Au38 Au72 3.3797(12) . ?
Au39 S1_16 2.364(5) . ?
Au39 Au67 2.9115(11) . ?
Au39 Au53 3.0357(11) . ?
Au40 S1_12 2.360(4) . ?
Au40 Au53 2.7879(10) . ?
Au40 Cd5 3.0004(15) . ?
Au40 Au62 3.1444(12) . ?
Au41 S1_5 2.332(4) . ?
Au41 Au46 2.7774(9) . ?
Au41 Cd1 3.0295(13) . ?
Au41 Au51 3.1357(10) . ?
Au42 S1_48 2.352(4) . ?
Au42 Au44 2.8086(10) . ?
Au42 Au54 3.3307(11) . ?
Au43 S1_4 2.316(4) . ?
Au43 S1_3 2.315(4) . ?
Au43 Au49 2.9037(11) . ?
Au44 S1_46 2.367(5) . ?
Au45 S1_7 2.357(4) . ?
Au45 Au46 3.2377(11) . ?
Au45 Au50 3.3227(11) . ?
Au46 S1_18 2.330(5) . ?
Au46 Au56 2.8166(10) . ?
Au46 Au49 3.0482(10) . ?
Au47 S1_45 2.388(4) . ?
Au48 S1_24 2.296(5) . ?
Au48 S1_14 2.325(5) . ?
Au49 S1_18 2.384(4) . ?
Au49 Au63 2.7494(10) . ?
Au50 S1_9 2.288(5) . ?
Au50 S1_8 2.294(4) . ?
Au51 S1_20 2.304(5) . ?
Au51 S1_19 2.316(4) . ?
Au52 S1_49 2.305(5) . ?
Au52 S1_48 2.318(5) . ?
Au53 S1_16 2.362(4) . ?
Au53 Au57 2.8664(11) . ?
Au54 S1_42 2.297(4) . ?
Au54 S1_50 2.315(4) . ?
Au55 S1_4 2.299(4) . ?
Au55 S1_29 2.303(5) . ?
Au55 Au63 3.0509(11) . ?
Au56 S1_7 2.316(5) . ?
Au56 S1_19 2.316(5) . ?
Au57 S1_27 2.309(5) . ?
Au57 S1_13 2.313(5) . ?
Au58 S1_51 2.306(5) . ?
Au58 S1_56 2.307(5) . ?
Au59 S1_36 2.303(5) . ?
Au59 S1_32 2.322(5) . ?
Au59 Au65 2.8395(10) . ?
Au60 S1_59 2.384(4) . ?
Au60 Au68 2.7805(10) . ?
Au60 Au72 2.8760(11) . ?
Au61 S1_33 2.307(5) . ?
Au61 S1_32 2.321(5) . ?
Au61 Au74 3.1115(10) . ?
Au62 S1_31 2.306(5) . ?
Au62 S1_13 2.307(5) . ?
Au63 S1_28 2.359(5) . ?
Au63 Cd4 3.1780(15) . ?
Au64 S1_38 2.310(5) . ?
Au64 S1_39 2.317(5) . ?
Au64 Au66 2.9246(11) . ?
Au65 S1_37 2.281(8) . ?
Au65 S1_92 2.527(14) . ?
Au65 Au74 2.7689(10) . ?
Au65 Au66 3.0267(11) . ?
Au66 S1_92 2.192(13) . ?
Au66 S1_37 2.453(7) . ?
Au66 Au95 2.7591(13) . ?
Au67 S1_14 2.312(5) . ?
Au67 S1_11 2.315(5) . ?
Au68 S1_47 2.342(5) . ?
Au68 Cd7 3.0486(17) . ?
Au68 Au79 3.0855(12) . ?
Au72 S1_55 2.295(5) . ?
Au72 S1_60 2.306(6) . ?
Au73 S1_17 2.280(6) . ?
Au73 S1_30 2.281(6) . ?
Au74 S1_35 2.342(5) . ?
Au74 Cd6 3.0878(15) . ?
Au76 S1_41 2.295(6) . ?
Au76 S1_38 2.298(6) . ?
Au76 Au95 3.0166(11) . ?
Au79 S1_60 2.301(5) . ?
Au79 S1_44 2.302(5) . ?
Au82 S1_34 2.256(6) . ?
Au82 S1_54 2.275(5) . ?
Au82 Cd6 3.4156(16) . ?
Au95 S1_40 2.336(5) . ?
Au95 Cd10 3.162(2) . ?
Au1K S1_61 2.251(7) . ?
Au1K S1_43 2.286(8) . ?
Cd1 S1_5 2.529(5) . ?
Cd1 S1_22 2.544(4) . ?
Cd1 S1_20 2.552(5) . ?
Cd1 S1_21 2.571(4) . ?
Cd2 S1_26 2.522(5) . ?
Cd2 S1_23 2.566(4) . ?
Cd2 S1_25 2.568(4) . ?
Cd2 S1_24 2.595(5) . ?
Cd3 S1_53 2.518(5) . ?
Cd3 S1_57 2.542(4) . ?
Cd3 S1_54 2.581(5) . ?
Cd3 S1_58 2.585(4) . ?
Cd4 S1_28 2.559(5) . ?
Cd4 S1_10 2.562(4) . ?
Cd4 S1_29 2.579(6) . ?
Cd4 S1_17 2.591(5) . ?
Cd5 S1_6 2.559(4) . ?
Cd5 S1_31 2.561(6) . ?
Cd5 S1_30 2.580(5) . ?
Cd5 S1_12 2.582(5) . ?
Cd6 S1_35 2.538(6) . ?
Cd6 S1_52 2.545(5) . ?
Cd6 S1_33 2.547(6) . ?
Cd6 S1_34 2.567(5) . ?
Cd7 S1_47 2.546(6) . ?
Cd7 S1_44 2.563(6) . ?
Cd7 S1_45 2.565(5) . ?
Cd7 S1_61 2.592(5) . ?
Cd10 S1_40 2.544(7) . ?
Cd10 S1_46 2.552(6) . ?
Cd10 S1_41 2.590(6) . ?
Cd10 S1_43 2.591(7) . ?
Au1O S1_62 2.311(6) . ?
Au1O S1_77 2.317(6) . ?
Au1O Au1G 3.0763(19) . ?
Au1O Au1G_1000 3.123(9) . ?
Au1O Au1M 3.170(2) . ?
Au1O Au1M_1000 3.223(13) . ?
Au1N S1_75 2.282(5) . ?
Au1N S1_76 2.299(5) . ?
Au69 S1_80 2.237(7) . ?
Au69 S1_71 2.373(8) . ?
Au69 Au71 2.9427(19) . ?
Au69 Au83 3.213(2) . ?
Au69 Au86 3.246(2) . ?
Au69 Au70 3.354(2) . ?
Au70 S1_71 2.368(6) . ?
Au70 Au88 2.687(2) . ?
Au70 Au85 2.710(2) . ?
Au70 Au75 2.878(2) . ?
Au70 Au77 2.925(2) . ?
Au70 Au86 2.969(2) . ?
Au70 Au90 3.063(3) . ?
Au70 Au71 3.106(2) . ?
Au70 Au80 3.118(2) . ?
Au71 Au83 2.699(2) . ?
Au71 Au86 2.724(2) . ?
Au71 Au99 2.759(2) . ?
Au71 Au75 2.789(2) . ?
Au71 Au77 2.787(2) . ?
Au71 Au92 2.801(2) . ?
Au71 Au81 2.861(2) . ?
Au71 Au98 2.9000(18) . ?
Au71 Au78 3.1633(19) . ?
Au75 S1_83 2.425(7) . ?
Au75 Au81 2.700(2) . ?
Au75 Au83 2.808(2) . ?
Au75 Au77 2.954(2) . ?
Au77 Au88 2.691(2) . ?
Au77 Au84 2.701(2) . ?
Au77 Au85 2.706(2) . ?
Au77 Au94 2.751(2) . ?
Au77 Au98 2.826(2) . ?
Au77 Au87 2.826(2) . ?
Au78 S1_80 2.411(6) . ?
Au78 Au89 2.680(2) . ?
Au78 Au91 2.7131(19) . ?
Au78 Au83 2.905(2) . ?
Au78 Au99 2.9330(19) . ?
Au78 Au92 2.9934(17) . ?
Au78 Au93 3.0594(19) . ?
Au78 Au96 3.1434(19) . ?
Au80 S1A_90 2.340(13) . ?
Au80 S1_87 2.401(10) . ?
Au80 Au85 3.079(2) . ?
Au81 Au1A 2.705(2) . ?
Au81 Au1B 2.722(2) . ?
Au81 Au83 2.8015(19) . ?
Au81 Au92 2.822(2) . ?
Au81 Au87 2.8725(19) . ?
Au81 Au84 2.952(2) . ?
Au81 Au97 2.965(2) . ?
Au83 S1_72 2.338(6) . ?
Au83 Au89 3.276(2) . ?
Au84 S1_63 2.388(6) . ?
Au84 Au87 2.802(2) . ?
Au84 Au94 2.810(2) . ?
Au84 Au97 2.884(2) . ?
Au85 S1_86 2.384(7) . ?
Au85 Au88 2.789(2) . ?
Au85 Cd8 3.095(3) . ?
Au86 S1_88 2.361(8) . ?
Au86 Au98 2.7366(19) . ?
Au86 Au99 2.823(2) . ?
Au86 Au88 3.187(2) . ?
Au87 Au94 2.723(2) . ?
Au87 Au1D 2.731(2) . ?
Au87 Au1E 2.795(2) . ?
Au87 Au92 2.8151(19) . ?
Au87 Au98 2.845(2) . ?
Au87 Au1I 2.995(2) . ?
Au87 Au97 3.021(2) . ?
Au87 Au1G 3.145(2) . ?
Au88 S1_89 2.360(8) . ?
Au88 Au90 2.864(2) . ?
Au88 Au1F 3.027(2) . ?
Au89 S1_84 2.346(7) . ?
Au89 Au92 2.6921(19) . ?
Au89 Au91 2.762(2) . ?
Au89 Au93 2.8491(18) . ?
Au89 Au1A 2.9964(19) . ?
Au90 S1_88 2.192(9) . ?
Au90 S1_87 2.336(9) . ?
Au91 S1_74 2.287(6) . ?
Au91 Au92 2.7087(19) . ?
Au91 Cd11 3.011(3) . ?
Au91 Au96 3.1423(17) . ?
Au92 Au1E 2.717(2) . ?
Au92 Au1D 2.750(2) . ?
Au92 Au99 2.885(2) . ?
Au93 S1_70 2.256(8) . ?
Au93 S1_72 2.344(8) . ?
Au94 S1_69 2.384(5) . ?
Au94 Au1G 2.993(2) . ?
Au94 Au1F 3.160(3) . ?
Au94 Au1I 3.271(2) . ?
Au96 S1_70 2.297(7) . ?
Au96 S1_78 2.307(7) . ?
Au97 S1_85 2.422(5) . ?
Au97 Au1A 2.678(2) . ?
Au97 Au1B 2.711(2) . ?
Au97 Au1D 2.948(2) . ?
Au97 Au1J 3.104(2) . ?
Au97 Au1H 3.107(2) . ?
Au98 Au99 2.7104(19) . ?
Au98 Au1F 2.716(2) . ?
Au98 Au1M 2.747(2) . ?
Au98 Au1G 2.9105(19) . ?
Au98 Au1E 2.915(2) . ?
Au99 S1_81 2.332(6) . ?
Au1A S1_84 2.336(6) . ?
Au1A Au1B 2.778(2) . ?
Au1A Au1J 2.902(2) . ?
Au1A Au1D 3.092(2) . ?
Au1B S1_68 2.382(6) . ?
Au1B Au1H 3.091(2) . ?
Au1B Cd9 3.107(3) . ?
Au1C S1_91 2.190(12) . ?
Au1C S1A_82 2.303(11) . ?
Au1D S1_73 2.288(6) . ?
Au1D Au1E 2.773(2) . ?
Au1D Au1I 3.319(2) . ?
Au1D Au1J 3.344(2) . ?
Au1E S1_79 2.312(5) . ?
Au1E Au1G 2.889(2) . ?
Au1F S1_89 2.382(8) . ?
Au1F Au1G 2.691(2) . ?
Au1F Au1M 2.766(3) . ?
Au1F Au1L 2.900(2) . ?
Au1G S1_65 2.372(5) . ?
Au1G Au1M 2.709(2) . ?
Au1G Au1L 3.102(2) . ?
Au1H S1_66 2.247(7) . ?
Au1H S1_64 2.382(7) . ?
Au1I S1_65 2.275(5) . ?
Au1I S1_85 2.307(5) . ?
Au1J S1_73 2.288(6) . ?
Au1J S1_66 2.331(6) . ?
Au1L S1_69 2.309(7) . ?
Au1L S1_62 2.310(7) . ?
Au1M S1_67 2.302(6) . ?
Au1M Cd12 3.152(3) . ?
Cd8 S1_83 2.430(10) . ?
Cd8 S1A_90 2.513(11) . ?
Cd8 S1_91 2.608(10) . ?
Cd8 S1_86 2.639(9) . ?
Cd9 S1_64 2.493(7) . ?
Cd9 S1_68 2.511(7) . ?
Cd9 S1_63 2.554(7) . ?
Cd9 S1A_82 2.589(9) . ?
Cd11 S1_75 2.520(6) . ?
Cd11 S1_74 2.529(7) . ?
Cd11 S1_81 2.588(6) . ?
Cd11 S1_78 2.599(6) . ?
Cd12 S1_76 2.522(6) . ?
Cd12 S1_67 2.536(8) . ?
Cd12 S1_79 2.544(7) . ?
Cd12 S1_77 2.602(7) . ?
Au69_1000 S1_71 1.672(12) . ?
Au69_1000 C1_71 2.706(17) . ?
Au69_1000 Au71_1000 2.963(9) . ?
Au69_1000 Au83_1000 3.234(11) . ?
Au69_1000 Au86_1000 3.245(11) . ?
Au70_1000 Au88_1000 2.692(11) . ?
Au70_1000 Au85_1000 2.712(10) . ?
Au70_1000 S1_71 2.688(10) . ?
Au70_1000 Au75_1000 2.906(10) . ?
Au70_1000 Au77_1000 2.903(9) . ?
Au70_1000 Au86_1000 2.984(10) . ?
Au70_1000 Au90_1000 3.118(12) . ?
Au70_1000 Au71_1000 3.132(8) . ?
Au70_1000 Au80_1000 3.138(10) . ?
Au71_1000 Au83_1000 2.695(9) . ?
Au71_1000 Au86_1000 2.721(10) . ?
Au71_1000 Au75_1000 2.763(9) . ?
Au71_1000 Au99_1000 2.778(9) . ?
Au71_1000 Au92_1000 2.797(9) . ?
Au71_1000 Au77_1000 2.801(9) . ?
Au71_1000 Au81_1000 2.868(9) . ?
Au71_1000 Au98_1000 2.903(9) . ?
Au71_1000 Au78_1000 3.117(8) . ?
Au75_1000 S1_83 2.120(11) . ?
Au75_1000 Au81_1000 2.658(9) . ?
Au75_1000 Au83_1000 2.802(10) . ?
Au75_1000 Au77_1000 2.931(10) . ?
Au77_1000 Au85_1000 2.685(9) . ?
Au77_1000 Au88_1000 2.704(11) . ?
Au77_1000 Au84_1000 2.708(10) . ?
Au77_1000 Au94_1000 2.751(10) . ?
Au77_1000 Au98_1000 2.814(10) . ?
Au77_1000 Au87_1000 2.820(9) . ?
Au78_1000 S1_80 2.179(9) . ?
Au78_1000 Au89_1000 2.683(10) . ?
Au78_1000 Au91_1000 2.709(9) . ?
Au78_1000 Au83_1000 2.908(9) . ?
Au78_1000 Au99_1000 2.924(9) . ?
Au78_1000 Au92_1000 3.021(9) . ?
Au78_1000 Au93_1000 3.062(10) . ?
Au78_1000 Au96_1000 3.168(9) . ?
Au80_1000 S1_87 1.985(14) . ?
Au80_1000 S1_90 2.17(4) . ?
Au80_1000 Au85_1000 3.006(10) . ?
Au81_1000 Au1B_1000 2.711(10) . ?
Au81_1000 Au1A_1000 2.720(9) . ?
Au81_1000 Au83_1000 2.763(9) . ?
Au81_1000 Au92_1000 2.816(9) . ?
Au81_1000 Au87_1000 2.866(9) . ?
Au81_1000 Au97_1000 2.916(10) . ?
Au81_1000 Au84_1000 2.954(9) . ?
Au83_1000 S1_72 2.683(10) . ?
Au83_1000 Au89_1000 3.173(9) . ?
Au84_1000 S1_63 2.041(10) . ?
Au84_1000 Au87_1000 2.807(9) . ?
Au84_1000 Au94_1000 2.818(11) . ?
Au84_1000 Au97_1000 2.911(10) . ?
Au85_1000 S1_86 2.078(11) . ?
Au85_1000 C1_86 2.630(14) . ?
Au85_1000 Au88_1000 2.738(11) . ?
Au85_1000 Cd8_1000 3.040(12) . ?
Au86_1000 S1_88 2.123(11) . ?
Au86_1000 Au98_1000 2.747(10) . ?
Au86_1000 Au99_1000 2.798(9) . ?
Au86_1000 Au88_1000 3.153(11) . ?
Au86_1000 Au90_1000 3.384(11) . ?
Au87_1000 Au1D_1000 2.711(9) . ?
Au87_1000 Au94_1000 2.731(9) . ?
Au87_1000 Au1E_1000 2.797(9) . ?
Au87_1000 Au92_1000 2.813(9) . ?
Au87_1000 Au98_1000 2.872(10) . ?
Au87_1000 Au1I_1000 2.993(10) . ?
Au87_1000 Au97_1000 3.046(9) . ?
Au87_1000 Au1G_1000 3.142(10) . ?
Au88_1000 S1_89 2.086(12) . ?
Au88_1000 Au90_1000 2.835(12) . ?
Au88_1000 Au1F_1000 2.994(11) . ?
Au89_1000 S1_84 2.625(10) . ?
Au89_1000 Au92_1000 2.706(9) . ?
Au89_1000 Au91_1000 2.773(9) . ?
Au89_1000 Au93_1000 2.876(9) . ?
Au89_1000 Au1A_1000 3.008(9) . ?
Au90_1000 S1_87 1.926(15) . ?
Au90_1000 S1_88 2.618(14) . ?
Au91_1000 Au92_1000 2.697(8) . ?
Au91_1000 Cd11_1000 3.018(13) . ?
Au91_1000 Au96_1000 3.109(10) . ?
Au91_1000 Au99_1000 3.371(10) . ?
Au92_1000 Au1E_1000 2.729(10) . ?
Au92_1000 Au1D_1000 2.735(10) . ?
Au92_1000 Au99_1000 2.920(10) . ?
Au93_1000 S1_72 1.624(12) . ?
Au93_1000 C1_72 2.524(15) . ?
Au94_1000 S1_69 2.057(10) . ?
Au94_1000 Au1G_1000 2.962(11) . ?
Au94_1000 Au1F_1000 3.165(12) . ?
Au94_1000 Au1I_1000 3.272(12) . ?
Au96_1000 S1_78 2.339(12) . ?
Au96_1000 S1_70 2.412(12) . ?
Au97_1000 S1_85 2.283(10) . ?
Au97_1000 Au1A_1000 2.678(10) . ?
Au97_1000 Au1B_1000 2.718(11) . ?
Au97_1000 Au1D_1000 2.954(10) . ?
Au97_1000 Au1J_1000 3.092(10) . ?
Au97_1000 Au1H_1000 3.104(11) . ?
Au98_1000 Au1F_1000 2.698(10) . ?
Au98_1000 Au99_1000 2.701(9) . ?
Au98_1000 Au1M_1000 2.753(11) . ?
Au98_1000 Au1E_1000 2.909(10) . ?
Au98_1000 Au1G_1000 2.948(10) . ?
Au99_1000 S1_81 2.739(9) . ?
Au1A_1000 Au1B_1000 2.767(9) . ?
Au1A_1000 S1_84 2.782(10) . ?
Au1A_1000 Au1J_1000 2.932(11) . ?
Au1A_1000 Au1D_1000 3.103(10) . ?
Au1B_1000 S1_68 2.127(10) . ?
Au1B_1000 Au1H_1000 3.033(12) . ?
Au1B_1000 Cd9_1000 3.106(12) . ?
Au1C_1000 S1_82 2.11(4) . ?
Au1C_1000 S1A_91 2.34(5) . ?
Au1C_1000 Cd8_1000 3.488(14) . ?
Au1D_1000 S1_73 2.687(10) . ?
Au1D_1000 Au1E_1000 2.787(10) . ?
Au1D_1000 Au1I_1000 3.287(11) . ?
Au1D_1000 Au1J_1000 3.353(11) . ?
Au1E_1000 S1_79 2.700(9) . ?
Au1E_1000 Au1G_1000 2.896(10) . ?
Au1F_1000 S1_89 2.062(13) . ?
Au1F_1000 Au1G_1000 2.642(12) . ?
Au1F_1000 Au1M_1000 2.739(12) . ?
Au1F_1000 Au1L_1000 2.893(13) . ?
Au1G_1000 S1_65 2.602(11) . ?
Au1G_1000 Au1M_1000 2.719(13) . ?
Au1G_1000 Au1L_1000 3.116(11) . ?
Au1H_1000 S1_64 1.853(13) . ?
Au1H_1000 S1_66 2.791(12) . ?
Au1I_1000 S1_85 2.193(14) . ?
Au1I_1000 S1_65 2.445(14) . ?
Au1J_1000 S1_66 2.193(12) . ?
Au1J_1000 S1_73 2.565(12) . ?
Au1L_1000 S1_69 2.265(19) . ?
Au1L_1000 S1_62 2.361(19) . ?
Au1M_1000 S1_67 2.491(12) . ?
Au1M_1000 Cd12_1000 3.148(14) . ?
Cd8_1000 S1_86 1.882(17) . ?
Cd8_1000 S1_90 2.36(4) . ?
Cd8_1000 S1A_91 2.55(4) . ?
Cd8_1000 C1_86 2.73(2) . ?
Cd9_1000 S1_63 2.340(19) . ?
Cd9_1000 S1_64 2.762(19) . ?
Cd9_1000 S1_82 2.82(4) . ?
Cd9_1000 S1_68 2.945(17) . ?
Cd11_1000 S1_81 2.256(19) . ?
Cd11_1000 S1_78 2.390(18) . ?
Cd11_1000 S1_74 2.73(2) . ?
Cd11_1000 S1_75 2.947(13) . ?
Cd12_1000 S1_67 2.35(3) . ?
Cd12_1000 S1_77 2.44(3) . ?
Cd12_1000 S1_79 2.68(2) . ?
Cd12_1000 S1_76 2.852(15) . ?
S1_2 C1_2 1.795(7) . ?
C1_2 C2_2 1.3900 . ?
C1_2 C6_2 1.3900 . ?
C2_2 C3_2 1.3900 . ?
C2_2 H2_2 0.9300 . ?
C3_2 C4_2 1.3900 . ?
C3_2 C7_2 1.519(10) . ?
C4_2 C5_2 1.3900 . ?
C4_2 H4_2 0.9300 . ?
C5_2 C6_2 1.3900 . ?
C5_2 C8_2 1.516(11) . ?
C6_2 H6_2 0.9300 . ?
C7_2 H7A_2 0.9600 . ?
C7_2 H7B_2 0.9600 . ?
C7_2 H7C_2 0.9600 . ?
C8_2 H8A_2 0.9600 . ?
C8_2 H8B_2 0.9600 . ?
C8_2 H8C_2 0.9600 . ?
S1_3 C1_3 1.784(9) . ?
C1_3 C2_3 1.376(11) . ?
C1_3 C6_3 1.402(11) . ?
C2_3 C3_3 1.393(11) . ?
C2_3 H2_3 0.9300 . ?
C3_3 C4_3 1.374(11) . ?
C3_3 C7_3 1.512(11) . ?
C4_3 C5_3 1.379(11) . ?
C4_3 H4_3 0.9300 . ?
C5_3 C6_3 1.387(11) . ?
C5_3 C8_3 1.501(11) . ?
C6_3 H6_3 0.9300 . ?
C7_3 H7A_3 0.9600 . ?
C7_3 H7B_3 0.9600 . ?
C7_3 H7C_3 0.9600 . ?
C8_3 H8A_3 0.9600 . ?
C8_3 H8B_3 0.9600 . ?
C8_3 H8C_3 0.9600 . ?
S1_4 C1_4 1.782(10) . ?
C1_4 C2_4 1.389(12) . ?
C1_4 C6_4 1.394(11) . ?
C2_4 C3_4 1.405(12) . ?
C2_4 H2_4 0.9300 . ?
C3_4 C4_4 1.368(12) . ?
C3_4 C7_4 1.521(12) . ?
C4_4 C5_4 1.366(12) . ?
C4_4 H4_4 0.9300 . ?
C5_4 C6_4 1.395(12) . ?
C5_4 C8_4 1.531(12) . ?
C6_4 H6_4 0.9300 . ?
C7_4 H7A_4 0.9600 . ?
C7_4 H7B_4 0.9600 . ?
C7_4 H7C_4 0.9600 . ?
C8_4 H8A_4 0.9600 . ?
C8_4 H8B_4 0.9600 . ?
C8_4 H8C_4 0.9600 . ?
S1_5 C1_5 1.798(10) . ?
C1_5 C2_5 1.387(11) . ?
C1_5 C6_5 1.390(12) . ?
C2_5 C3_5 1.413(11) . ?
C2_5 H2_5 0.9300 . ?
C3_5 C4_5 1.372(12) . ?
C3_5 C7_5 1.519(12) . ?
C4_5 C5_5 1.374(12) . ?
C4_5 H4_5 0.9300 . ?
C5_5 C6_5 1.410(11) . ?
C5_5 C8_5 1.528(12) . ?
C6_5 H6_5 0.9300 . ?
C7_5 H7A_5 0.9600 . ?
C7_5 H7B_5 0.9600 . ?
C7_5 H7C_5 0.9600 . ?
C8_5 H8A_5 0.9600 . ?
C8_5 H8B_5 0.9600 . ?
C8_5 H8C_5 0.9600 . ?
S1_6 C1_6 1.792(10) . ?
C1_6 C6_6 1.379(12) . ?
C1_6 C2_6 1.399(11) . ?
C2_6 C3_6 1.413(12) . ?
C2_6 H2_6 0.9300 . ?
C3_6 C4_6 1.372(12) . ?
C3_6 C7_6 1.521(12) . ?
C4_6 C5_6 1.375(12) . ?
C4_6 H4_6 0.9300 . ?
C5_6 C6_6 1.404(12) . ?
C5_6 C8_6 1.519(12) . ?
C6_6 H6_6 0.9300 . ?
C7_6 H7A_6 0.9600 . ?
C7_6 H7B_6 0.9600 . ?
C7_6 H7C_6 0.9600 . ?
C8_6 H8A_6 0.9600 . ?
C8_6 H8B_6 0.9600 . ?
C8_6 H8C_6 0.9600 . ?
S1_7 C1_7 1.785(10) . ?
C1_7 C2_7 1.398(12) . ?
C1_7 C6_7 1.408(12) . ?
C2_7 C3_7 1.432(12) . ?
C2_7 H2_7 0.9300 . ?
C3_7 C4_7 1.379(12) . ?
C3_7 C7_7 1.517(12) . ?
C4_7 C5_7 1.363(12) . ?
C4_7 H4_7 0.9300 . ?
C5_7 C6_7 1.386(12) . ?
C5_7 C8_7 1.527(12) . ?
C6_7 H6_7 0.9300 . ?
C7_7 H7A_7 0.9600 . ?
C7_7 H7B_7 0.9600 . ?
C7_7 H7C_7 0.9600 . ?
C8_7 H8A_7 0.9600 . ?
C8_7 H8B_7 0.9600 . ?
C8_7 H8C_7 0.9600 . ?
S1_8 C1_8 1.798(10) . ?
C1_8 C2_8 1.375(11) . ?
C1_8 C6_8 1.392(11) . ?
C2_8 C3_8 1.389(11) . ?
C2_8 H2_8 0.9300 . ?
C3_8 C4_8 1.383(12) . ?
C3_8 C7_8 1.528(12) . ?
C4_8 C5_8 1.375(12) . ?
C4_8 H4_8 0.9300 . ?
C5_8 C6_8 1.397(12) . ?
C5_8 C8_8 1.509(12) . ?
C6_8 H6_8 0.9300 . ?
C7_8 H7A_8 0.9600 . ?
C7_8 H7B_8 0.9600 . ?
C7_8 H7C_8 0.9600 . ?
C8_8 H8A_8 0.9600 . ?
C8_8 H8B_8 0.9600 . ?
C8_8 H8C_8 0.9600 . ?
S1_9 C1_9 1.788(10) . ?
C1_9 C6_9 1.392(12) . ?
C1_9 C2_9 1.398(12) . ?
C2_9 C3_9 1.406(12) . ?
C2_9 H2_9 0.9300 . ?
C3_9 C4_9 1.369(12) . ?
C3_9 C7_9 1.532(12) . ?
C4_9 C5_9 1.367(12) . ?
C4_9 H4_9 0.9300 . ?
C5_9 C6_9 1.399(12) . ?
C5_9 C8_9 1.510(12) . ?
C6_9 H6_9 0.9300 . ?
C7_9 H7A_9 0.9600 . ?
C7_9 H7B_9 0.9600 . ?
C7_9 H7C_9 0.9600 . ?
C8_9 H8A_9 0.9600 . ?
C8_9 H8B_9 0.9600 . ?
C8_9 H8C_9 0.9600 . ?
S1_10 C1_10 1.800(10) . ?
C1_10 C6_10 1.390(12) . ?
C1_10 C2_10 1.391(12) . ?
C2_10 C3_10 1.398(12) . ?
C2_10 H2_10 0.9300 . ?
C3_10 C4_10 1.373(12) . ?
C3_10 C7_10 1.509(12) . ?
C4_10 C5_10 1.363(12) . ?
C4_10 H4_10 0.9300 . ?
C5_10 C6_10 1.397(12) . ?
C5_10 C8_10 1.522(12) . ?
C6_10 H6_10 0.9300 . ?
C7_10 H7A_10 0.9600 . ?
C7_10 H7B_10 0.9600 . ?
C7_10 H7C_10 0.9600 . ?
C8_10 H8A_10 0.9600 . ?
C8_10 H8B_10 0.9600 . ?
C8_10 H8C_10 0.9600 . ?
S1_11 C1_11 1.785(10) . ?
C1_11 C2_11 1.384(12) . ?
C1_11 C6_11 1.389(12) . ?
C2_11 C3_11 1.400(12) . ?
C2_11 H2_11 0.9300 . ?
C3_11 C4_11 1.387(12) . ?
C3_11 C7_11 1.534(12) . ?
C4_11 C5_11 1.374(12) . ?
C4_11 H4_11 0.9300 . ?
C5_11 C6_11 1.388(12) . ?
C5_11 C8_11 1.528(12) . ?
C6_11 H6_11 0.9300 . ?
C7_11 H7A_11 0.9600 . ?
C7_11 H7B_11 0.9600 . ?
C7_11 H7C_11 0.9600 . ?
C8_11 H8A_11 0.9600 . ?
C8_11 H8B_11 0.9600 . ?
C8_11 H8C_11 0.9600 . ?
S1_12 C1_12 1.785(10) . ?
C1_12 C2_12 1.386(12) . ?
C1_12 C6_12 1.399(12) . ?
C2_12 C3_12 1.394(12) . ?
C2_12 H2_12 0.9300 . ?
C3_12 C4_12 1.378(12) . ?
C3_12 C7_12 1.534(12) . ?
C4_12 C5_12 1.369(12) . ?
C4_12 H4_12 0.9300 . ?
C5_12 C6_12 1.397(12) . ?
C5_12 C8_12 1.533(12) . ?
C6_12 H6_12 0.9300 . ?
C7_12 H7A_12 0.9600 . ?
C7_12 H7B_12 0.9600 . ?
C7_12 H7C_12 0.9600 . ?
C8_12 H8A_12 0.9600 . ?
C8_12 H8B_12 0.9600 . ?
C8_12 H8C_12 0.9600 . ?
S1_13 C1_13 1.781(10) . ?
C1_13 C2_13 1.387(12) . ?
C1_13 C6_13 1.392(12) . ?
C2_13 C3_13 1.404(12) . ?
C2_13 H2_13 0.9300 . ?
C3_13 C4_13 1.367(12) . ?
C3_13 C7_13 1.523(12) . ?
C4_13 C5_13 1.380(12) . ?
C4_13 H4_13 0.9300 . ?
C5_13 C6_13 1.414(12) . ?
C5_13 C8_13 1.523(12) . ?
C6_13 H6_13 0.9300 . ?
C7_13 H7A_13 0.9600 . ?
C7_13 H7B_13 0.9600 . ?
C7_13 H7C_13 0.9600 . ?
C8_13 H8A_13 0.9600 . ?
C8_13 H8B_13 0.9600 . ?
C8_13 H8C_13 0.9600 . ?
S1_14 C1_14 1.795(11) . ?
C1_14 C2_14 1.373(12) . ?
C1_14 C6_14 1.385(12) . ?
C2_14 C3_14 1.407(12) . ?
C2_14 H2_14 0.9300 . ?
C3_14 C4_14 1.370(12) . ?
C3_14 C7_14 1.527(12) . ?
C4_14 C5_14 1.370(12) . ?
C4_14 H4_14 0.9300 . ?
C5_14 C6_14 1.391(12) . ?
C5_14 C8_14 1.522(12) . ?
C6_14 H6_14 0.9300 . ?
C7_14 H7A_14 0.9600 . ?
C7_14 H7B_14 0.9600 . ?
C7_14 H7C_14 0.9600 . ?
C8_14 H8A_14 0.9600 . ?
C8_14 H8B_14 0.9600 . ?
C8_14 H8C_14 0.9600 . ?
S1_15 C1_15 1.792(10) . ?
C1_15 C2_15 1.373(12) . ?
C1_15 C6_15 1.385(12) . ?
C2_15 C3_15 1.393(12) . ?
C2_15 H2_15 0.9300 . ?
C3_15 C4_15 1.362(12) . ?
C3_15 C7_15 1.519(12) . ?
C4_15 C5_15 1.371(12) . ?
C4_15 H4_15 0.9300 . ?
C5_15 C6_15 1.406(12) . ?
C5_15 C8_15 1.515(12) . ?
C6_15 H6_15 0.9300 . ?
C7_15 H7A_15 0.9600 . ?
C7_15 H7B_15 0.9600 . ?
C7_15 H7C_15 0.9600 . ?
C8_15 H8A_15 0.9600 . ?
C8_15 H8B_15 0.9600 . ?
C8_15 H8C_15 0.9600 . ?
S1_16 C1_16 1.801(10) . ?
C1_16 C2_16 1.369(12) . ?
C1_16 C6_16 1.390(12) . ?
C2_16 C3_16 1.418(12) . ?
C2_16 H2_16 0.9300 . ?
C3_16 C4_16 1.361(12) . ?
C3_16 C7_16 1.527(12) . ?
C4_16 C5_16 1.369(12) . ?
C4_16 H4_16 0.9300 . ?
C5_16 C6_16 1.395(12) . ?
C5_16 C8_16 1.512(12) . ?
C6_16 H6_16 0.9300 . ?
C7_16 H7A_16 0.9600 . ?
C7_16 H7B_16 0.9600 . ?
C7_16 H7C_16 0.9600 . ?
C8_16 H8A_16 0.9600 . ?
C8_16 H8B_16 0.9600 . ?
C8_16 H8C_16 0.9600 . ?
S1_17 C1_17 1.783(11) . ?
C1_17 C2_17 1.381(12) . ?
C1_17 C6_17 1.392(12) . ?
C2_17 C3_17 1.417(12) . ?
C2_17 H2_17 0.9300 . ?
C3_17 C4_17 1.373(12) . ?
C3_17 C7_17 1.533(12) . ?
C4_17 C5_17 1.374(12) . ?
C4_17 H4_17 0.9300 . ?
C5_17 C6_17 1.404(12) . ?
C5_17 C8_17 1.537(12) . ?
C6_17 H6_17 0.9300 . ?
C7_17 H7A_17 0.9600 . ?
C7_17 H7B_17 0.9600 . ?
C7_17 H7C_17 0.9600 . ?
C8_17 H8A_17 0.9600 . ?
C8_17 H8B_17 0.9600 . ?
C8_17 H8C_17 0.9600 . ?
S1_18 C1_18 1.795(10) . ?
C1_18 C2_18 1.379(12) . ?
C1_18 C6_18 1.388(12) . ?
C2_18 C3_18 1.400(12) . ?
C2_18 H2_18 0.9300 . ?
C3_18 C4_18 1.370(12) . ?
C3_18 C7_18 1.513(12) . ?
C4_18 C5_18 1.371(12) . ?
C4_18 H4_18 0.9300 . ?
C5_18 C6_18 1.391(12) . ?
C5_18 C8_18 1.500(12) . ?
C6_18 H6_18 0.9300 . ?
C7_18 H7A_18 0.9600 . ?
C7_18 H7B_18 0.9600 . ?
C7_18 H7C_18 0.9600 . ?
C8_18 H8A_18 0.9600 . ?
C8_18 H8B_18 0.9600 . ?
C8_18 H8C_18 0.9600 . ?
S1_19 C1_19 1.791(10) . ?
C1_19 C2_19 1.382(12) . ?
C1_19 C6_19 1.391(12) . ?
C2_19 C3_19 1.417(12) . ?
C2_19 H2_19 0.9300 . ?
C3_19 C4_19 1.367(12) . ?
C3_19 C7_19 1.515(12) . ?
C4_19 C5_19 1.380(12) . ?
C4_19 H4_19 0.9300 . ?
C5_19 C6_19 1.394(12) . ?
C5_19 C8_19 1.516(12) . ?
C6_19 H6_19 0.9300 . ?
C7_19 H7A_19 0.9600 . ?
C7_19 H7B_19 0.9600 . ?
C7_19 H7C_19 0.9600 . ?
C8_19 H8A_19 0.9600 . ?
C8_19 H8B_19 0.9600 . ?
C8_19 H8C_19 0.9600 . ?
S1_20 C1_20 1.788(10) . ?
C1_20 C2_20 1.385(12) . ?
C1_20 C6_20 1.394(12) . ?
C2_20 C3_20 1.395(12) . ?
C2_20 H2_20 0.9300 . ?
C3_20 C4_20 1.363(12) . ?
C3_20 C7_20 1.532(12) . ?
C4_20 C5_20 1.362(12) . ?
C4_20 H4_20 0.9300 . ?
C5_20 C6_20 1.399(12) . ?
C5_20 C8_20 1.519(12) . ?
C6_20 H6_20 0.9300 . ?
C7_20 H7A_20 0.9600 . ?
C7_20 H7B_20 0.9600 . ?
C7_20 H7C_20 0.9600 . ?
C8_20 H8A_20 0.9600 . ?
C8_20 H8B_20 0.9600 . ?
C8_20 H8C_20 0.9600 . ?
S1_21 C1_21 1.788(10) . ?
C1_21 C2_21 1.375(12) . ?
C1_21 C6_21 1.392(11) . ?
C2_21 C3_21 1.413(12) . ?
C2_21 H2_21 0.9300 . ?
C3_21 C4_21 1.385(12) . ?
C3_21 C7_21 1.530(12) . ?
C4_21 C5_21 1.375(12) . ?
C4_21 H4_21 0.9300 . ?
C5_21 C6_21 1.399(12) . ?
C5_21 C8_21 1.510(12) . ?
C6_21 H6_21 0.9300 . ?
C7_21 H7A_21 0.9600 . ?
C7_21 H7B_21 0.9600 . ?
C7_21 H7C_21 0.9600 . ?
C8_21 H8A_21 0.9600 . ?
C8_21 H8B_21 0.9600 . ?
C8_21 H8C_21 0.9600 . ?
S1_22 C1_22 1.787(10) . ?
C1_22 C2_22 1.387(12) . ?
C1_22 C6_22 1.400(11) . ?
C2_22 C3_22 1.405(12) . ?
C2_22 H2_22 0.9300 . ?
C3_22 C4_22 1.379(12) . ?
C3_22 C7_22 1.521(12) . ?
C4_22 C5_22 1.380(12) . ?
C4_22 H4_22 0.9300 . ?
C5_22 C6_22 1.408(12) . ?
C5_22 C8_22 1.521(12) . ?
C6_22 H6_22 0.9300 . ?
C7_22 H7A_22 0.9600 . ?
C7_22 H7B_22 0.9600 . ?
C7_22 H7C_22 0.9600 . ?
C8_22 H8A_22 0.9600 . ?
C8_22 H8B_22 0.9600 . ?
C8_22 H8C_22 0.9600 . ?
S1_23 C1_23 1.781(10) . ?
C1_23 C6_23 1.376(11) . ?
C1_23 C2_23 1.386(11) . ?
C2_23 C3_23 1.395(12) . ?
C2_23 H2_23 0.9300 . ?
C3_23 C4_23 1.374(12) . ?
C3_23 C7_23 1.517(12) . ?
C4_23 C5_23 1.368(12) . ?
C4_23 H4_23 0.9300 . ?
C5_23 C6_23 1.416(12) . ?
C5_23 C8_23 1.524(12) . ?
C6_23 H6_23 0.9300 . ?
C7_23 H7A_23 0.9600 . ?
C7_23 H7B_23 0.9600 . ?
C7_23 H7C_23 0.9600 . ?
C8_23 H8A_23 0.9600 . ?
C8_23 H8B_23 0.9600 . ?
C8_23 H8C_23 0.9600 . ?
S1_24 C1_24 1.779(10) . ?
C1_24 C2_24 1.385(11) . ?
C1_24 C6_24 1.403(12) . ?
C2_24 C3_24 1.401(12) . ?
C2_24 H2_24 0.9300 . ?
C3_24 C4_24 1.387(12) . ?
C3_24 C7_24 1.523(12) . ?
C4_24 C5_24 1.364(12) . ?
C4_24 H4_24 0.9300 . ?
C5_24 C6_24 1.397(12) . ?
C5_24 C8_24 1.513(12) . ?
C6_24 H6_24 0.9300 . ?
C7_24 H7A_24 0.9600 . ?
C7_24 H7B_24 0.9600 . ?
C7_24 H7C_24 0.9600 . ?
C8_24 H8A_24 0.9600 . ?
C8_24 H8B_24 0.9600 . ?
C8_24 H8C_24 0.9600 . ?
S1_25 C1_25 1.790(10) . ?
C1_25 C2_25 1.376(11) . ?
C1_25 C6_25 1.386(11) . ?
C2_25 C3_25 1.401(11) . ?
C2_25 H2_25 0.9300 . ?
C3_25 C4_25 1.361(12) . ?
C3_25 C7_25 1.532(12) . ?
C4_25 C5_25 1.366(12) . ?
C4_25 H4_25 0.9300 . ?
C5_25 C6_25 1.403(12) . ?
C5_25 C8_25 1.530(12) . ?
C6_25 H6_25 0.9300 . ?
C7_25 H7A_25 0.9600 . ?
C7_25 H7B_25 0.9600 . ?
C7_25 H7C_25 0.9600 . ?
C8_25 H8A_25 0.9600 . ?
C8_25 H8B_25 0.9600 . ?
C8_25 H8C_25 0.9600 . ?
S1_26 C1_26 1.794(10) . ?
C1_26 C6_26 1.386(11) . ?
C1_26 C2_26 1.389(11) . ?
C2_26 C3_26 1.418(11) . ?
C2_26 H2_26 0.9300 . ?
C3_26 C4_26 1.365(12) . ?
C3_26 C7_26 1.524(12) . ?
C4_26 C5_26 1.379(12) . ?
C4_26 H4_26 0.9300 . ?
C5_26 C6_26 1.426(11) . ?
C5_26 C8_26 1.509(12) . ?
C6_26 H6_26 0.9300 . ?
C7_26 H7A_26 0.9600 . ?
C7_26 H7B_26 0.9600 . ?
C7_26 H7C_26 0.9600 . ?
C8_26 H8A_26 0.9600 . ?
C8_26 H8B_26 0.9600 . ?
C8_26 H8C_26 0.9600 . ?
S1_27 C1_27 1.782(10) . ?
C1_27 C6_27 1.390(12) . ?
C1_27 C2_27 1.392(12) . ?
C2_27 C3_27 1.414(12) . ?
C2_27 H2_27 0.9300 . ?
C3_27 C4_27 1.367(12) . ?
C3_27 C7_27 1.530(12) . ?
C4_27 C5_27 1.373(12) . ?
C4_27 H4_27 0.9300 . ?
C5_27 C6_27 1.399(12) . ?
C5_27 C8_27 1.509(12) . ?
C6_27 H6_27 0.9300 . ?
C7_27 H7A_27 0.9600 . ?
C7_27 H7B_27 0.9600 . ?
C7_27 H7C_27 0.9600 . ?
C8_27 H8A_27 0.9600 . ?
C8_27 H8B_27 0.9600 . ?
C8_27 H8C_27 0.9600 . ?
S1_28 C1_28 1.807(11) . ?
C1_28 C6_28 1.382(12) . ?
C1_28 C2_28 1.383(12) . ?
C2_28 C3_28 1.408(12) . ?
C2_28 H2_28 0.9300 . ?
C3_28 C4_28 1.375(12) . ?
C3_28 C7_28 1.524(12) . ?
C4_28 C5_28 1.369(12) . ?
C4_28 H4_28 0.9300 . ?
C5_28 C6_28 1.394(12) . ?
C5_28 C8_28 1.512(12) . ?
C6_28 H6_28 0.9300 . ?
C7_28 H7A_28 0.9600 . ?
C7_28 H7B_28 0.9600 . ?
C7_28 H7C_28 0.9600 . ?
C8_28 H8A_28 0.9600 . ?
C8_28 H8B_28 0.9600 . ?
C8_28 H8C_28 0.9600 . ?
S1_29 C1_29 1.787(11) . ?
C1_29 C2_29 1.370(12) . ?
C1_29 C6_29 1.397(12) . ?
C2_29 C3_29 1.415(12) . ?
C2_29 H2_29 0.9300 . ?
C3_29 C4_29 1.369(12) . ?
C3_29 C7_29 1.528(12) . ?
C4_29 C5_29 1.366(12) . ?
C4_29 H4_29 0.9300 . ?
C5_29 C6_29 1.378(12) . ?
C5_29 C8_29 1.524(12) . ?
C6_29 H6_29 0.9300 . ?
C7_29 H7A_29 0.9600 . ?
C7_29 H7B_29 0.9600 . ?
C7_29 H7C_29 0.9600 . ?
C8_29 H8A_29 0.9600 . ?
C8_29 H8B_29 0.9600 . ?
C8_29 H8C_29 0.9600 . ?
S1_30 C1_30 1.776(11) . ?
C1_30 C6_30 1.379(12) . ?
C1_30 C2_30 1.385(12) . ?
C2_30 C3_30 1.396(12) . ?
C2_30 H2_30 0.9300 . ?
C3_30 C4_30 1.364(12) . ?
C3_30 C7_30 1.517(13) . ?
C4_30 C5_30 1.372(12) . ?
C4_30 H4_30 0.9300 . ?
C5_30 C6_30 1.408(12) . ?
C5_30 C8_30 1.515(12) . ?
C6_30 H6_30 0.9300 . ?
C7_30 H7A_30 0.9600 . ?
C7_30 H7B_30 0.9600 . ?
C7_30 H7C_30 0.9600 . ?
C8_30 H8A_30 0.9600 . ?
C8_30 H8B_30 0.9600 . ?
C8_30 H8C_30 0.9600 . ?
S1_31 C1_31 1.779(11) . ?
C1_31 C6_31 1.381(12) . ?
C1_31 C2_31 1.394(12) . ?
C2_31 C3_31 1.400(12) . ?
C2_31 H2_31 0.9300 . ?
C3_31 C4_31 1.360(12) . ?
C3_31 C7_31 1.527(12) . ?
C4_31 C5_31 1.367(12) . ?
C4_31 H4_31 0.9300 . ?
C5_31 C6_31 1.407(12) . ?
C5_31 C8_31 1.517(12) . ?
C6_31 H6_31 0.9300 . ?
C7_31 H7A_31 0.9600 . ?
C7_31 H7B_31 0.9600 . ?
C7_31 H7C_31 0.9600 . ?
C8_31 H8A_31 0.9600 . ?
C8_31 H8B_31 0.9600 . ?
C8_31 H8C_31 0.9600 . ?
S1_32 C1_32 1.798(10) . ?
C1_32 C2_32 1.377(12) . ?
C1_32 C6_32 1.384(12) . ?
C2_32 C3_32 1.408(12) . ?
C2_32 H2_32 0.9300 . ?
C3_32 C4_32 1.367(12) . ?
C3_32 C7_32 1.511(12) . ?
C4_32 C5_32 1.382(12) . ?
C4_32 H4_32 0.9300 . ?
C5_32 C6_32 1.405(12) . ?
C5_32 C8_32 1.523(12) . ?
C6_32 H6_32 0.9300 . ?
C7_32 H7A_32 0.9600 . ?
C7_32 H7B_32 0.9600 . ?
C7_32 H7C_32 0.9600 . ?
C8_32 H8A_32 0.9600 . ?
C8_32 H8B_32 0.9600 . ?
C8_32 H8C_32 0.9600 . ?
S1_33 C1_33 1.773(11) . ?
C1_33 C6_33 1.383(12) . ?
C1_33 C2_33 1.391(12) . ?
C2_33 C3_33 1.418(12) . ?
C2_33 H2_33 0.9300 . ?
C3_33 C4_33 1.374(12) . ?
C3_33 C7_33 1.527(12) . ?
C4_33 C5_33 1.375(12) . ?
C4_33 H4_33 0.9300 . ?
C5_33 C6_33 1.407(12) . ?
C5_33 C8_33 1.487(12) . ?
C6_33 H6_33 0.9300 . ?
C7_33 H7A_33 0.9600 . ?
C7_33 H7B_33 0.9600 . ?
C7_33 H7C_33 0.9600 . ?
C8_33 H8A_33 0.9600 . ?
C8_33 H8B_33 0.9600 . ?
C8_33 H8C_33 0.9600 . ?
S1_34 C1_34 1.755(12) . ?
C1_34 C2_34 1.382(12) . ?
C1_34 C6_34 1.413(12) . ?
C2_34 C3_34 1.430(13) . ?
C2_34 H2_34 0.9300 . ?
C3_34 C4_34 1.373(12) . ?
C3_34 C7_34 1.531(13) . ?
C4_34 C5_34 1.375(13) . ?
C4_34 H4_34 0.9300 . ?
C5_34 C6_34 1.400(13) . ?
C5_34 C8_34 1.532(12) . ?
C6_34 H6_34 0.9300 . ?
C7_34 H7A_34 0.9600 . ?
C7_34 H7B_34 0.9600 . ?
C7_34 H7C_34 0.9600 . ?
C8_34 H8A_34 0.9600 . ?
C8_34 H8B_34 0.9600 . ?
C8_34 H8C_34 0.9600 . ?
S1_35 C1_35 1.787(10) . ?
C1_35 C2_35 1.372(12) . ?
C1_35 C6_35 1.394(12) . ?
C2_35 C3_35 1.402(12) . ?
C2_35 H2_35 0.9300 . ?
C3_35 C4_35 1.350(12) . ?
C3_35 C7_35 1.502(12) . ?
C4_35 C5_35 1.388(12) . ?
C4_35 H4_35 0.9300 . ?
C5_35 C6_35 1.407(12) . ?
C5_35 C8_35 1.541(12) . ?
C6_35 H6_35 0.9300 . ?
C7_35 H7A_35 0.9600 . ?
C7_35 H7B_35 0.9600 . ?
C7_35 H7C_35 0.9600 . ?
C8_35 H8A_35 0.9600 . ?
C8_35 H8B_35 0.9600 . ?
C8_35 H8C_35 0.9600 . ?
S1_36 C1_36 1.797(10) . ?
C1_36 C2_36 1.390(12) . ?
C1_36 C6_36 1.396(12) . ?
C2_36 C3_36 1.413(11) . ?
C2_36 H2_36 0.9300 . ?
C3_36 C4_36 1.364(12) . ?
C3_36 C7_36 1.531(12) . ?
C4_36 C5_36 1.377(12) . ?
C4_36 H4_36 0.9300 . ?
C5_36 C6_36 1.411(11) . ?
C5_36 C8_36 1.510(12) . ?
C6_36 H6_36 0.9300 . ?
C7_36 H7A_36 0.9600 . ?
C7_36 H7B_36 0.9600 . ?
C7_36 H7C_36 0.9600 . ?
C8_36 H8A_36 0.9600 . ?
C8_36 H8B_36 0.9600 . ?
C8_36 H8C_36 0.9600 . ?
S1_37 C1_37 1.762(11) . ?
C1_37 C6_37 1.394(13) . ?
C1_37 C2_37 1.400(12) . ?
C2_37 C3_37 1.418(13) . ?
C2_37 H2_37 0.9300 . ?
C3_37 C4_37 1.385(13) . ?
C3_37 C7_37 1.550(13) . ?
C4_37 C5_37 1.402(13) . ?
C4_37 H4_37 0.9300 . ?
C5_37 C6_37 1.421(13) . ?
C5_37 C8_37 1.524(13) . ?
C6_37 H6_37 0.9300 . ?
C7_37 H7A_37 0.9600 . ?
C7_37 H7B_37 0.9600 . ?
C7_37 H7C_37 0.9600 . ?
C8_37 H8A_37 0.9600 . ?
C8_37 H8B_37 0.9600 . ?
C8_37 H8C_37 0.9600 . ?
S1_38 C1_38 1.784(10) . ?
C1_38 C2_38 1.379(12) . ?
C1_38 C6_38 1.391(12) . ?
C2_38 C3_38 1.421(12) . ?
C2_38 H2_38 0.9300 . ?
C3_38 C4_38 1.369(12) . ?
C3_38 C7_38 1.513(12) . ?
C4_38 C5_38 1.363(12) . ?
C4_38 H4_38 0.9300 . ?
C5_38 C6_38 1.389(12) . ?
C5_38 C8_38 1.525(12) . ?
C6_38 H6_38 0.9300 . ?
C7_38 H7A_38 0.9600 . ?
C7_38 H7B_38 0.9600 . ?
C7_38 H7C_38 0.9600 . ?
C8_38 H8A_38 0.9600 . ?
C8_38 H8B_38 0.9600 . ?
C8_38 H8C_38 0.9600 . ?
S1_39 C1_39 1.826(11) . ?
C1_39 C6_39 1.388(12) . ?
C1_39 C2_39 1.397(12) . ?
C2_39 C3_39 1.419(12) . ?
C2_39 H2_39 0.9300 . ?
C3_39 C4_39 1.380(12) . ?
C3_39 C7_39 1.515(12) . ?
C4_39 C5_39 1.391(12) . ?
C4_39 H4_39 0.9300 . ?
C5_39 C6_39 1.403(12) . ?
C5_39 C8_39 1.515(12) . ?
C6_39 H6_39 0.9300 . ?
C7_39 H7A_39 0.9600 . ?
C7_39 H7B_39 0.9600 . ?
C7_39 H7C_39 0.9600 . ?
C8_39 H8A_39 0.9600 . ?
C8_39 H8B_39 0.9600 . ?
C8_39 H8C_39 0.9600 . ?
S1_40 C1_40 1.801(11) . ?
C1_40 C2_40 1.380(12) . ?
C1_40 C6_40 1.392(12) . ?
C2_40 C3_40 1.411(12) . ?
C2_40 H2_40 0.9300 . ?
C3_40 C4_40 1.378(12) . ?
C3_40 C7_40 1.522(12) . ?
C4_40 C5_40 1.369(12) . ?
C4_40 H4_40 0.9300 . ?
C5_40 C6_40 1.402(12) . ?
C5_40 C8_40 1.510(12) . ?
C6_40 H6_40 0.9300 . ?
C7_40 H7A_40 0.9600 . ?
C7_40 H7B_40 0.9600 . ?
C7_40 H7C_40 0.9600 . ?
C8_40 H8A_40 0.9600 . ?
C8_40 H8B_40 0.9600 . ?
C8_40 H8C_40 0.9600 . ?
S1_41 C1_41 1.799(11) . ?
C1_41 C2_41 1.381(12) . ?
C1_41 C6_41 1.391(12) . ?
C2_41 C3_41 1.420(12) . ?
C2_41 H2_41 0.9300 . ?
C3_41 C4_41 1.356(12) . ?
C3_41 C7_41 1.535(12) . ?
C4_41 C5_41 1.359(12) . ?
C4_41 H4_41 0.9300 . ?
C5_41 C6_41 1.387(12) . ?
C5_41 C8_41 1.524(12) . ?
C6_41 H6_41 0.9300 . ?
C7_41 H7A_41 0.9600 . ?
C7_41 H7B_41 0.9600 . ?
C7_41 H7C_41 0.9600 . ?
C8_41 H8A_41 0.9600 . ?
C8_41 H8B_41 0.9600 . ?
C8_41 H8C_41 0.9600 . ?
S1_42 C1_42 1.791(10) . ?
C1_42 C2_42 1.378(12) . ?
C1_42 C6_42 1.393(12) . ?
C2_42 C3_42 1.400(12) . ?
C2_42 H2_42 0.9300 . ?
C3_42 C4_42 1.375(12) . ?
C3_42 C7_42 1.524(12) . ?
C4_42 C5_42 1.374(12) . ?
C4_42 H4_42 0.9300 . ?
C5_42 C6_42 1.407(12) . ?
C5_42 C8_42 1.517(12) . ?
C6_42 H6_42 0.9300 . ?
C7_42 H7A_42 0.9600 . ?
C7_42 H7B_42 0.9600 . ?
C7_42 H7C_42 0.9600 . ?
C8_42 H8A_42 0.9600 . ?
C8_42 H8B_42 0.9600 . ?
C8_42 H8C_42 0.9600 . ?
S1_43 C1_43 1.790(12) . ?
C1_43 C6_43 1.383(13) . ?
C1_43 C2_43 1.393(12) . ?
C2_43 C3_43 1.398(13) . ?
C2_43 H2_43 0.9300 . ?
C3_43 C4_43 1.364(13) . ?
C3_43 C7_43 1.532(12) . ?
C4_43 C5_43 1.363(12) . ?
C4_43 H4_43 0.9300 . ?
C5_43 C6_43 1.411(12) . ?
C5_43 C8_43 1.506(13) . ?
C6_43 H6_43 0.9300 . ?
C7_43 H7A_43 0.9600 . ?
C7_43 H7B_43 0.9600 . ?
C7_43 H7C_43 0.9600 . ?
C8_43 H8A_43 0.9600 . ?
C8_43 H8B_43 0.9600 . ?
C8_43 H8C_43 0.9600 . ?
S1_44 C1_44 1.796(11) . ?
C1_44 C2_44 1.392(12) . ?
C1_44 C6_44 1.394(12) . ?
C2_44 C3_44 1.401(12) . ?
C2_44 H2_44 0.9300 . ?
C3_44 C4_44 1.373(12) . ?
C3_44 C7_44 1.532(12) . ?
C4_44 C5_44 1.364(12) . ?
C4_44 H4_44 0.9300 . ?
C5_44 C6_44 1.406(12) . ?
C5_44 C8_44 1.517(12) . ?
C6_44 H6_44 0.9300 . ?
C7_44 H7A_44 0.9600 . ?
C7_44 H7B_44 0.9600 . ?
C7_44 H7C_44 0.9600 . ?
C8_44 H8A_44 0.9600 . ?
C8_44 H8B_44 0.9600 . ?
C8_44 H8C_44 0.9600 . ?
S1_45 C1_45 1.812(10) . ?
C1_45 C6_45 1.393(11) . ?
C1_45 C2_45 1.398(11) . ?
C2_45 C3_45 1.409(12) . ?
C2_45 H2_45 0.9300 . ?
C3_45 C4_45 1.375(12) . ?
C3_45 C7_45 1.524(12) . ?
C4_45 C5_45 1.379(12) . ?
C4_45 H4_45 0.9300 . ?
C5_45 C6_45 1.396(12) . ?
C5_45 C8_45 1.535(12) . ?
C6_45 H6_45 0.9300 . ?
C7_45 H7A_45 0.9600 . ?
C7_45 H7B_45 0.9600 . ?
C7_45 H7C_45 0.9600 . ?
C8_45 H8A_45 0.9600 . ?
C8_45 H8B_45 0.9600 . ?
C8_45 H8C_45 0.9600 . ?
S1_46 C1_46 1.793(11) . ?
C1_46 C2_46 1.375(12) . ?
C1_46 C6_46 1.412(12) . ?
C2_46 C3_46 1.402(12) . ?
C2_46 H2_46 0.9300 . ?
C3_46 C4_46 1.367(12) . ?
C3_46 C7_46 1.511(12) . ?
C4_46 C5_46 1.380(12) . ?
C4_46 H4_46 0.9300 . ?
C5_46 C6_46 1.404(12) . ?
C5_46 C8_46 1.511(12) . ?
C6_46 H6_46 0.9300 . ?
C7_46 H7A_46 0.9600 . ?
C7_46 H7B_46 0.9600 . ?
C7_46 H7C_46 0.9600 . ?
C8_46 H8A_46 0.9600 . ?
C8_46 H8B_46 0.9600 . ?
C8_46 H8C_46 0.9600 . ?
S1_47 C1_47 1.784(11) . ?
C1_47 C2_47 1.386(12) . ?
C1_47 C6_47 1.390(12) . ?
C2_47 C3_47 1.411(12) . ?
C2_47 H2_47 0.9300 . ?
C3_47 C4_47 1.363(12) . ?
C3_47 C7_47 1.529(12) . ?
C4_47 C5_47 1.377(12) . ?
C4_47 H4_47 0.9300 . ?
C5_47 C6_47 1.406(12) . ?
C5_47 C8_47 1.525(12) . ?
C6_47 H6_47 0.9300 . ?
C7_47 H7A_47 0.9600 . ?
C7_47 H7B_47 0.9600 . ?
C7_47 H7C_47 0.9600 . ?
C8_47 H8A_47 0.9600 . ?
C8_47 H8B_47 0.9600 . ?
C8_47 H8C_47 0.9600 . ?
S1_48 C1_48 1.763(11) . ?
C1_48 C2_48 1.378(12) . ?
C1_48 C6_48 1.390(12) . ?
C2_48 C3_48 1.413(12) . ?
C2_48 H2_48 0.9300 . ?
C3_48 C4_48 1.373(12) . ?
C3_48 C7_48 1.531(12) . ?
C4_48 C5_48 1.379(12) . ?
C4_48 H4_48 0.9300 . ?
C5_48 C6_48 1.397(12) . ?
C5_48 C8_48 1.522(12) . ?
C6_48 H6_48 0.9300 . ?
C7_48 H7A_48 0.9600 . ?
C7_48 H7B_48 0.9600 . ?
C7_48 H7C_48 0.9600 . ?
C8_48 H8A_48 0.9600 . ?
C8_48 H8B_48 0.9600 . ?
C8_48 H8C_48 0.9600 . ?
S1_49 C1_49 1.773(10) . ?
C1_49 C2_49 1.377(11) . ?
C1_49 C6_49 1.410(12) . ?
C2_49 C3_49 1.409(12) . ?
C2_49 H2_49 0.9300 . ?
C3_49 C4_49 1.367(12) . ?
C3_49 C7_49 1.520(12) . ?
C4_49 C5_49 1.369(12) . ?
C4_49 H4_49 0.9300 . ?
C5_49 C6_49 1.409(12) . ?
C5_49 C8_49 1.515(12) . ?
C6_49 H6_49 0.9300 . ?
C7_49 H7A_49 0.9600 . ?
C7_49 H7B_49 0.9600 . ?
C7_49 H7C_49 0.9600 . ?
C8_49 H8A_49 0.9600 . ?
C8_49 H8B_49 0.9600 . ?
C8_49 H8C_49 0.9600 . ?
S1_50 C1_50 1.800(10) . ?
C1_50 C2_50 1.382(11) . ?
C1_50 C6_50 1.393(12) . ?
C2_50 C3_50 1.409(11) . ?
C2_50 H2_50 0.9300 . ?
C3_50 C4_50 1.375(12) . ?
C3_50 C7_50 1.511(12) . ?
C4_50 C5_50 1.369(11) . ?
C4_50 H4_50 0.9300 . ?
C5_50 C6_50 1.405(11) . ?
C5_50 C8_50 1.509(12) . ?
C6_50 H6_50 0.9300 . ?
C7_50 H7A_50 0.9600 . ?
C7_50 H7B_50 0.9600 . ?
C7_50 H7C_50 0.9600 . ?
C8_50 H8A_50 0.9600 . ?
C8_50 H8B_50 0.9600 . ?
C8_50 H8C_50 0.9600 . ?
S1_51 C1_51 1.789(10) . ?
C1_51 C6_51 1.388(11) . ?
C1_51 C2_51 1.389(12) . ?
C2_51 C3_51 1.391(12) . ?
C2_51 H2_51 0.9300 . ?
C3_51 C4_51 1.380(12) . ?
C3_51 C7_51 1.506(12) . ?
C4_51 C5_51 1.367(12) . ?
C4_51 H4_51 0.9300 . ?
C5_51 C6_51 1.406(12) . ?
C5_51 C8_51 1.524(12) . ?
C6_51 H6_51 0.9300 . ?
C7_51 H7A_51 0.9600 . ?
C7_51 H7B_51 0.9600 . ?
C7_51 H7C_51 0.9600 . ?
C8_51 H8A_51 0.9600 . ?
C8_51 H8B_51 0.9600 . ?
C8_51 H8C_51 0.9600 . ?
S1_52 C1_52 1.779(10) . ?
C1_52 C2_52 1.375(11) . ?
C1_52 C6_52 1.401(11) . ?
C2_52 C3_52 1.399(12) . ?
C2_52 H2_52 0.9300 . ?
C3_52 C4_52 1.367(11) . ?
C3_52 C7_52 1.513(12) . ?
C4_52 C5_52 1.384(12) . ?
C4_52 H4_52 0.9300 . ?
C5_52 C6_52 1.381(12) . ?
C5_52 C8_52 1.529(12) . ?
C6_52 H6_52 0.9300 . ?
C7_52 H7A_52 0.9600 . ?
C7_52 H7B_52 0.9600 . ?
C7_52 H7C_52 0.9600 . ?
C8_52 H8A_52 0.9600 . ?
C8_52 H8B_52 0.9600 . ?
C8_52 H8C_52 0.9600 . ?
S1_53 C1_53 1.768(10) . ?
C1_53 C2_53 1.390(11) . ?
C1_53 C6_53 1.390(12) . ?
C2_53 C3_53 1.409(12) . ?
C2_53 H2_53 0.9300 . ?
C3_53 C4_53 1.369(12) . ?
C3_53 C7_53 1.510(12) . ?
C4_53 C5_53 1.380(12) . ?
C4_53 H4_53 0.9300 . ?
C5_53 C6_53 1.401(12) . ?
C5_53 C8_53 1.516(12) . ?
C6_53 H6_53 0.9300 . ?
C7_53 H7A_53 0.9600 . ?
C7_53 H7B_53 0.9600 . ?
C7_53 H7C_53 0.9600 . ?
C8_53 H8A_53 0.9600 . ?
C8_53 H8B_53 0.9600 . ?
C8_53 H8C_53 0.9600 . ?
S1_54 C1_54 1.787(10) . ?
C1_54 C2_54 1.375(12) . ?
C1_54 C6_54 1.392(12) . ?
C2_54 C3_54 1.415(12) . ?
C2_54 H2_54 0.9300 . ?
C3_54 C4_54 1.359(12) . ?
C3_54 C7_54 1.515(12) . ?
C4_54 C5_54 1.368(12) . ?
C4_54 H4_54 0.9300 . ?
C5_54 C6_54 1.408(12) . ?
C5_54 C8_54 1.522(12) . ?
C6_54 H6_54 0.9300 . ?
C7_54 H7A_54 0.9600 . ?
C7_54 H7B_54 0.9600 . ?
C7_54 H7C_54 0.9600 . ?
C8_54 H8A_54 0.9600 . ?
C8_54 H8B_54 0.9600 . ?
C8_54 H8C_54 0.9600 . ?
S1_55 C1_55 1.787(10) . ?
C1_55 C2_55 1.369(12) . ?
C1_55 C6_55 1.409(12) . ?
C2_55 C3_55 1.409(12) . ?
C2_55 H2_55 0.9300 . ?
C3_55 C4_55 1.379(12) . ?
C3_55 C7_55 1.516(12) . ?
C4_55 C5_55 1.370(12) . ?
C4_55 H4_55 0.9300 . ?
C5_55 C6_55 1.388(12) . ?
C5_55 C8_55 1.511(12) . ?
C6_55 H6_55 0.9300 . ?
C7_55 H7A_55 0.9600 . ?
C7_55 H7B_55 0.9600 . ?
C7_55 H7C_55 0.9600 . ?
C8_55 H8A_55 0.9600 . ?
C8_55 H8B_55 0.9600 . ?
C8_55 H8C_55 0.9600 . ?
S1_56 C1_56 1.794(10) . ?
C1_56 C2_56 1.372(11) . ?
C1_56 C6_56 1.398(11) . ?
C2_56 C3_56 1.407(11) . ?
C2_56 H2_56 0.9300 . ?
C3_56 C4_56 1.361(11) . ?
C3_56 C7_56 1.533(12) . ?
C4_56 C5_56 1.370(11) . ?
C4_56 H4_56 0.9300 . ?
C5_56 C6_56 1.407(11) . ?
C5_56 C8_56 1.509(12) . ?
C6_56 H6_56 0.9300 . ?
C7_56 H7A_56 0.9600 . ?
C7_56 H7B_56 0.9600 . ?
C7_56 H7C_56 0.9600 . ?
C8_56 H8A_56 0.9600 . ?
C8_56 H8B_56 0.9600 . ?
C8_56 H8C_56 0.9600 . ?
S1_57 C1_57 1.790(10) . ?
C1_57 C6_57 1.382(12) . ?
C1_57 C2_57 1.393(12) . ?
C2_57 C3_57 1.395(12) . ?
C2_57 H2_57 0.9300 . ?
C3_57 C4_57 1.368(12) . ?
C3_57 C7_57 1.524(12) . ?
C4_57 C5_57 1.367(12) . ?
C4_57 H4_57 0.9300 . ?
C5_57 C6_57 1.413(12) . ?
C5_57 C8_57 1.503(12) . ?
C6_57 H6_57 0.9300 . ?
C7_57 H7A_57 0.9600 . ?
C7_57 H7B_57 0.9600 . ?
C7_57 H7C_57 0.9600 . ?
C8_57 H8A_57 0.9600 . ?
C8_57 H8B_57 0.9600 . ?
C8_57 H8C_57 0.9600 . ?
S1_58 C1_58 1.772(10) . ?
C1_58 C2_58 1.389(12) . ?
C1_58 C6_58 1.397(12) . ?
C2_58 C3_58 1.409(12) . ?
C2_58 H2_58 0.9300 . ?
C3_58 C4_58 1.375(12) . ?
C3_58 C7_58 1.518(12) . ?
C4_58 C5_58 1.380(12) . ?
C4_58 H4_58 0.9300 . ?
C5_58 C6_58 1.401(12) . ?
C5_58 C8_58 1.518(12) . ?
C6_58 H6_58 0.9300 . ?
C7_58 H7A_58 0.9600 . ?
C7_58 H7B_58 0.9600 . ?
C7_58 H7C_58 0.9600 . ?
C8_58 H8A_58 0.9600 . ?
C8_58 H8B_58 0.9600 . ?
C8_58 H8C_58 0.9600 . ?
S1_59 C1_59 1.796(10) . ?
C1_59 C2_59 1.385(12) . ?
C1_59 C6_59 1.402(12) . ?
C2_59 C3_59 1.411(12) . ?
C2_59 H2_59 0.9300 . ?
C3_59 C4_59 1.359(12) . ?
C3_59 C7_59 1.521(12) . ?
C4_59 C5_59 1.365(12) . ?
C4_59 H4_59 0.9300 . ?
C5_59 C6_59 1.381(12) . ?
C5_59 C8_59 1.515(12) . ?
C6_59 H6_59 0.9300 . ?
C7_59 H7A_59 0.9600 . ?
C7_59 H7B_59 0.9600 . ?
C7_59 H7C_59 0.9600 . ?
C8_59 H8A_59 0.9600 . ?
C8_59 H8B_59 0.9600 . ?
C8_59 H8C_59 0.9600 . ?
S1_60 C1_60 1.777(11) . ?
C1_60 C6_60 1.371(12) . ?
C1_60 C2_60 1.390(12) . ?
C2_60 C3_60 1.406(12) . ?
C2_60 H2_60 0.9300 . ?
C3_60 C4_60 1.379(12) . ?
C3_60 C7_60 1.529(12) . ?
C4_60 C5_60 1.362(12) . ?
C4_60 H4_60 0.9300 . ?
C5_60 C6_60 1.388(12) . ?
C5_60 C8_60 1.500(12) . ?
C6_60 H6_60 0.9300 . ?
C7_60 H7A_60 0.9600 . ?
C7_60 H7B_60 0.9600 . ?
C7_60 H7C_60 0.9600 . ?
C8_60 H8A_60 0.9600 . ?
C8_60 H8B_60 0.9600 . ?
C8_60 H8C_60 0.9600 . ?
S1_61 C1_61 1.778(12) . ?
C1_61 C2_61 1.375(13) . ?
C1_61 C6_61 1.386(12) . ?
C2_61 C3_61 1.405(13) . ?
C2_61 H2_61 0.9300 . ?
C3_61 C4_61 1.374(13) . ?
C3_61 C7_61 1.527(13) . ?
C4_61 C5_61 1.370(13) . ?
C4_61 H4_61 0.9300 . ?
C5_61 C6_61 1.405(13) . ?
C5_61 C8_61 1.525(13) . ?
C6_61 H6_61 0.9300 . ?
C7_61 H7A_61 0.9600 . ?
C7_61 H7B_61 0.9600 . ?
C7_61 H7C_61 0.9600 . ?
C8_61 H8A_61 0.9600 . ?
C8_61 H8B_61 0.9600 . ?
C8_61 H8C_61 0.9600 . ?
S1_62 C1_62 1.792(10) . ?
C1_62 C2_62 1.378(12) . ?
C1_62 C6_62 1.395(12) . ?
C2_62 C3_62 1.409(12) . ?
C2_62 H2_62 0.9300 . ?
C3_62 C4_62 1.381(12) . ?
C3_62 C7_62 1.531(12) . ?
C4_62 C5_62 1.366(12) . ?
C4_62 H4_62 0.9300 . ?
C5_62 C6_62 1.400(12) . ?
C5_62 C8_62 1.511(12) . ?
C6_62 H6_62 0.9300 . ?
C7_62 H7A_62 0.9600 . ?
C7_62 H7B_62 0.9600 . ?
C7_62 H7C_62 0.9600 . ?
C8_62 H8A_62 0.9600 . ?
C8_62 H8B_62 0.9600 . ?
C8_62 H8C_62 0.9600 . ?
S1_63 C1_63 1.779(11) . ?
C1_63 C2_63 1.366(12) . ?
C1_63 C6_63 1.395(12) . ?
C2_63 C3_63 1.410(12) . ?
C2_63 H2_63 0.9300 . ?
C3_63 C4_63 1.377(12) . ?
C3_63 C7_63 1.525(12) . ?
C4_63 C5_63 1.385(12) . ?
C4_63 H4_63 0.9300 . ?
C5_63 C6_63 1.422(12) . ?
C5_63 C8_63 1.500(12) . ?
C6_63 H6_63 0.9300 . ?
C7_63 H7A_63 0.9600 . ?
C7_63 H7B_63 0.9600 . ?
C7_63 H7C_63 0.9600 . ?
C8_63 H8A_63 0.9600 . ?
C8_63 H8B_63 0.9600 . ?
C8_63 H8C_63 0.9600 . ?
S1_64 C1_64 1.764(11) . ?
C1_64 C2_64 1.373(12) . ?
C1_64 C6_64 1.398(13) . ?
C2_64 C3_64 1.412(12) . ?
C2_64 H2_64 0.9300 . ?
C3_64 C4_64 1.383(13) . ?
C3_64 C7_64 1.511(13) . ?
C4_64 C5_64 1.367(13) . ?
C4_64 H4_64 0.9300 . ?
C5_64 C6_64 1.398(13) . ?
C5_64 C8_64 1.510(12) . ?
C6_64 H6_64 0.9300 . ?
C7_64 H7A_64 0.9600 . ?
C7_64 H7B_64 0.9600 . ?
C7_64 H7C_64 0.9600 . ?
C8_64 H8A_64 0.9600 . ?
C8_64 H8B_64 0.9600 . ?
C8_64 H8C_64 0.9600 . ?
S1_65 C1_65 1.801(10) . ?
C1_65 C2_65 1.393(12) . ?
C1_65 C6_65 1.398(11) . ?
C2_65 C3_65 1.399(11) . ?
C2_65 H2_65 0.9300 . ?
C3_65 C4_65 1.379(11) . ?
C3_65 C7_65 1.514(12) . ?
C4_65 C5_65 1.381(12) . ?
C4_65 H4_65 0.9300 . ?
C5_65 C6_65 1.388(12) . ?
C5_65 C8_65 1.504(12) . ?
C6_65 H6_65 0.9300 . ?
C7_65 H7A_65 0.9600 . ?
C7_65 H7B_65 0.9600 . ?
C7_65 H7C_65 0.9600 . ?
C8_65 H8A_65 0.9600 . ?
C8_65 H8B_65 0.9600 . ?
C8_65 H8C_65 0.9600 . ?
S1_66 C1_66 1.787(11) . ?
C1_66 C2_66 1.390(12) . ?
C1_66 C6_66 1.391(12) . ?
C2_66 C3_66 1.410(12) . ?
C2_66 H2_66 0.9300 . ?
C3_66 C4_66 1.366(12) . ?
C3_66 C7_66 1.505(12) . ?
C4_66 C5_66 1.364(12) . ?
C4_66 H4_66 0.9300 . ?
C5_66 C6_66 1.398(12) . ?
C5_66 C8_66 1.519(12) . ?
C6_66 H6_66 0.9300 . ?
C7_66 H7A_66 0.9600 . ?
C7_66 H7B_66 0.9600 . ?
C7_66 H7C_66 0.9600 . ?
C8_66 H8A_66 0.9600 . ?
C8_66 H8B_66 0.9600 . ?
C8_66 H8C_66 0.9600 . ?
S1_67 C1_67 1.774(11) . ?
C1_67 C2_67 1.383(12) . ?
C1_67 C6_67 1.391(12) . ?
C2_67 C3_67 1.404(12) . ?
C2_67 H2_67 0.9300 . ?
C3_67 C4_67 1.374(12) . ?
C3_67 C7_67 1.520(12) . ?
C4_67 C5_67 1.372(12) . ?
C4_67 H4_67 0.9300 . ?
C5_67 C6_67 1.408(12) . ?
C5_67 C8_67 1.529(12) . ?
C6_67 H6_67 0.9300 . ?
C7_67 H7A_67 0.9600 . ?
C7_67 H7B_67 0.9600 . ?
C7_67 H7C_67 0.9600 . ?
C8_67 H8A_67 0.9600 . ?
C8_67 H8B_67 0.9600 . ?
C8_67 H8C_67 0.9600 . ?
S1_68 C1_68 1.813(11) . ?
C1_68 C2_68 1.395(12) . ?
C1_68 C6_68 1.396(13) . ?
C2_68 C3_68 1.425(13) . ?
C2_68 H2_68 0.9300 . ?
C3_68 C4_68 1.370(13) . ?
C3_68 C7_68 1.540(13) . ?
C4_68 C5_68 1.356(13) . ?
C4_68 H4_68 0.9300 . ?
C5_68 C6_68 1.408(13) . ?
C5_68 C8_68 1.517(13) . ?
C6_68 H6_68 0.9300 . ?
C7_68 H7A_68 0.9600 . ?
C7_68 H7B_68 0.9600 . ?
C7_68 H7C_68 0.9600 . ?
C8_68 H8A_68 0.9600 . ?
C8_68 H8B_68 0.9600 . ?
C8_68 H8C_68 0.9600 . ?
S1_69 C1_69 1.784(11) . ?
C1_69 C6_69 1.382(12) . ?
C1_69 C2_69 1.382(12) . ?
C2_69 C3_69 1.390(12) . ?
C2_69 H2_69 0.9300 . ?
C3_69 C4_69 1.378(12) . ?
C3_69 C7_69 1.510(12) . ?
C4_69 C5_69 1.376(12) . ?
C4_69 H4_69 0.9300 . ?
C5_69 C6_69 1.395(12) . ?
C5_69 C8_69 1.509(13) . ?
C6_69 H6_69 0.9300 . ?
C7_69 H7A_69 0.9600 . ?
C7_69 H7B_69 0.9600 . ?
C7_69 H7C_69 0.9600 . ?
C8_69 H8A_69 0.9600 . ?
C8_69 H8B_69 0.9600 . ?
C8_69 H8C_69 0.9600 . ?
S1_70 C1_70 1.807(11) . ?
C1_70 C2_70 1.383(12) . ?
C1_70 C6_70 1.390(12) . ?
C2_70 C3_70 1.412(12) . ?
C2_70 H2_70 0.9300 . ?
C3_70 C4_70 1.376(13) . ?
C3_70 C7_70 1.525(13) . ?
C4_70 C5_70 1.362(12) . ?
C4_70 H4_70 0.9300 . ?
C5_70 C6_70 1.401(12) . ?
C5_70 C8_70 1.507(12) . ?
C6_70 H6_70 0.9300 . ?
C7_70 H7A_70 0.9600 . ?
C7_70 H7B_70 0.9600 . ?
C7_70 H7C_70 0.9600 . ?
C8_70 H8A_70 0.9600 . ?
C8_70 H8B_70 0.9600 . ?
C8_70 H8C_70 0.9600 . ?
S1_71 C1_71 1.792(11) . ?
C1_71 C2_71 1.378(12) . ?
C1_71 C6_71 1.400(12) . ?
C2_71 C3_71 1.408(13) . ?
C2_71 H2_71 0.9300 . ?
C3_71 C4_71 1.377(13) . ?
C3_71 C7_71 1.519(13) . ?
C4_71 C5_71 1.371(13) . ?
C4_71 H4_71 0.9300 . ?
C5_71 C6_71 1.394(13) . ?
C5_71 C8_71 1.508(13) . ?
C6_71 H6_71 0.9300 . ?
C7_71 H7A_71 0.9600 . ?
C7_71 H7B_71 0.9600 . ?
C7_71 H7C_71 0.9600 . ?
C8_71 H8A_71 0.9600 . ?
C8_71 H8B_71 0.9600 . ?
C8_71 H8C_71 0.9600 . ?
S1_72 C1_72 1.794(12) . ?
C1_72 C2_72 1.384(12) . ?
C1_72 C6_72 1.397(12) . ?
C2_72 C3_72 1.426(13) . ?
C2_72 H2_72 0.9300 . ?
C3_72 C4_72 1.372(13) . ?
C3_72 C7_72 1.528(13) . ?
C4_72 C5_72 1.378(13) . ?
C4_72 H4_72 0.9300 . ?
C5_72 C6_72 1.410(12) . ?
C5_72 C8_72 1.517(13) . ?
C6_72 H6_72 0.9300 . ?
C7_72 H7A_72 0.9600 . ?
C7_72 H7B_72 0.9600 . ?
C7_72 H7C_72 0.9600 . ?
C8_72 H8A_72 0.9600 . ?
C8_72 H8B_72 0.9600 . ?
C8_72 H8C_72 0.9600 . ?
S1_73 C1_73 1.797(11) . ?
C1_73 C2_73 1.384(12) . ?
C1_73 C6_73 1.410(12) . ?
C2_73 C3_73 1.405(12) . ?
C2_73 H2_73 0.9300 . ?
C3_73 C4_73 1.369(12) . ?
C3_73 C7_73 1.533(12) . ?
C4_73 C5_73 1.364(12) . ?
C4_73 H4_73 0.9300 . ?
C5_73 C6_73 1.394(12) . ?
C5_73 C8_73 1.515(12) . ?
C6_73 H6_73 0.9300 . ?
C7_73 H7A_73 0.9600 . ?
C7_73 H7B_73 0.9600 . ?
C7_73 H7C_73 0.9600 . ?
C8_73 H8A_73 0.9600 . ?
C8_73 H8B_73 0.9600 . ?
C8_73 H8C_73 0.9600 . ?
S1_74 C1_74 1.806(11) . ?
C1_74 C2_74 1.385(12) . ?
C1_74 C6_74 1.409(12) . ?
C2_74 C3_74 1.420(12) . ?
C2_74 H2_74 0.9300 . ?
C3_74 C4_74 1.371(12) . ?
C3_74 C7_74 1.525(12) . ?
C4_74 C5_74 1.373(12) . ?
C4_74 H4_74 0.9300 . ?
C5_74 C6_74 1.398(12) . ?
C5_74 C8_74 1.525(12) . ?
C6_74 H6_74 0.9300 . ?
C7_74 H7A_74 0.9600 . ?
C7_74 H7B_74 0.9600 . ?
C7_74 H7C_74 0.9600 . ?
C8_74 H8A_74 0.9600 . ?
C8_74 H8B_74 0.9600 . ?
C8_74 H8C_74 0.9600 . ?
S1_75 C1_75 1.790(11) . ?
C1_75 C2_75 1.369(12) . ?
C1_75 C6_75 1.398(12) . ?
C2_75 C3_75 1.403(12) . ?
C2_75 H2_75 0.9300 . ?
C3_75 C4_75 1.377(12) . ?
C3_75 C7_75 1.528(12) . ?
C4_75 C5_75 1.375(12) . ?
C4_75 H4_75 0.9300 . ?
C5_75 C6_75 1.412(13) . ?
C5_75 C8_75 1.518(12) . ?
C6_75 H6_75 0.9300 . ?
C7_75 H7A_75 0.9600 . ?
C7_75 H7B_75 0.9600 . ?
C7_75 H7C_75 0.9600 . ?
C8_75 H8A_75 0.9600 . ?
C8_75 H8B_75 0.9600 . ?
C8_75 H8C_75 0.9600 . ?
S1_76 C1_76 1.777(11) . ?
C1_76 C6_76 1.395(12) . ?
C1_76 C2_76 1.396(12) . ?
C2_76 C3_76 1.416(12) . ?
C2_76 H2_76 0.9300 . ?
C3_76 C4_76 1.375(12) . ?
C3_76 C7_76 1.533(12) . ?
C4_76 C5_76 1.379(12) . ?
C4_76 H4_76 0.9300 . ?
C5_76 C6_76 1.416(12) . ?
C5_76 C8_76 1.524(12) . ?
C6_76 H6_76 0.9300 . ?
C7_76 H7A_76 0.9600 . ?
C7_76 H7B_76 0.9600 . ?
C7_76 H7C_76 0.9600 . ?
C8_76 H8A_76 0.9600 . ?
C8_76 H8B_76 0.9600 . ?
C8_76 H8C_76 0.9600 . ?
S1_77 C1_77 1.767(10) . ?
C1_77 C2_77 1.387(12) . ?
C1_77 C6_77 1.394(12) . ?
C2_77 C3_77 1.422(12) . ?
C2_77 H2_77 0.9300 . ?
C3_77 C4_77 1.363(12) . ?
C3_77 C7_77 1.522(12) . ?
C4_77 C5_77 1.374(12) . ?
C4_77 H4_77 0.9300 . ?
C5_77 C6_77 1.399(12) . ?
C5_77 C8_77 1.516(12) . ?
C6_77 H6_77 0.9300 . ?
C7_77 H7A_77 0.9600 . ?
C7_77 H7B_77 0.9600 . ?
C7_77 H7C_77 0.9600 . ?
C8_77 H8A_77 0.9600 . ?
C8_77 H8B_77 0.9600 . ?
C8_77 H8C_77 0.9600 . ?
S1_78 C1_78 1.789(11) . ?
C1_78 C2_78 1.387(12) . ?
C1_78 C6_78 1.391(12) . ?
C2_78 C3_78 1.410(12) . ?
C2_78 H2_78 0.9300 . ?
C3_78 C4_78 1.372(12) . ?
C3_78 C7_78 1.518(12) . ?
C4_78 C5_78 1.372(12) . ?
C4_78 H4_78 0.9300 . ?
C5_78 C6_78 1.404(12) . ?
C5_78 C8_78 1.522(12) . ?
C6_78 H6_78 0.9300 . ?
C7_78 H7A_78 0.9600 . ?
C7_78 H7B_78 0.9600 . ?
C7_78 H7C_78 0.9600 . ?
C8_78 H8A_78 0.9600 . ?
C8_78 H8B_78 0.9600 . ?
C8_78 H8C_78 0.9600 . ?
S1_79 C1_79 1.782(11) . ?
C1_79 C2_79 1.377(12) . ?
C1_79 C6_79 1.402(12) . ?
C2_79 C3_79 1.396(12) . ?
C2_79 H2_79 0.9300 . ?
C3_79 C4_79 1.372(12) . ?
C3_79 C7_79 1.536(12) . ?
C4_79 C5_79 1.373(12) . ?
C4_79 H4_79 0.9300 . ?
C5_79 C6_79 1.400(12) . ?
C5_79 C8_79 1.511(12) . ?
C6_79 H6_79 0.9300 . ?
C7_79 H7A_79 0.9600 . ?
C7_79 H7B_79 0.9600 . ?
C7_79 H7C_79 0.9600 . ?
C8_79 H8A_79 0.9600 . ?
C8_79 H8B_79 0.9600 . ?
C8_79 H8C_79 0.9600 . ?
S1_80 C1_80 1.787(11) . ?
C1_80 C2_80 1.390(12) . ?
C1_80 C6_80 1.392(12) . ?
C2_80 C3_80 1.401(12) . ?
C2_80 H2_80 0.9300 . ?
C3_80 C4_80 1.385(12) . ?
C3_80 C7_80 1.521(13) . ?
C4_80 C5_80 1.359(12) . ?
C4_80 H4_80 0.9300 . ?
C5_80 C6_80 1.401(12) . ?
C5_80 C8_80 1.519(12) . ?
C6_80 H6_80 0.9300 . ?
C7_80 H7A_80 0.9600 . ?
C7_80 H7B_80 0.9600 . ?
C7_80 H7C_80 0.9600 . ?
C8_80 H8A_80 0.9600 . ?
C8_80 H8B_80 0.9600 . ?
C8_80 H8C_80 0.9600 . ?
S1_81 C1_81 1.781(11) . ?
C1_81 C6_81 1.384(12) . ?
C1_81 C2_81 1.385(12) . ?
C2_81 C3_81 1.411(12) . ?
C2_81 H2_81 0.9300 . ?
C3_81 C4_81 1.368(12) . ?
C3_81 C7_81 1.530(12) . ?
C4_81 C5_81 1.371(12) . ?
C4_81 H4_81 0.9300 . ?
C5_81 C6_81 1.400(12) . ?
C5_81 C8_81 1.520(12) . ?
C6_81 H6_81 0.9300 . ?
C7_81 H7A_81 0.9600 . ?
C7_81 H7B_81 0.9600 . ?
C7_81 H7C_81 0.9600 . ?
C8_81 H8A_81 0.9600 . ?
C8_81 H8B_81 0.9600 . ?
C8_81 H8C_81 0.9600 . ?
S1_82 C1_82 1.798(12) . ?
C1_82 C2_82 1.380(12) . ?
C1_82 C6_82 1.391(12) . ?
C2_82 C3_82 1.415(13) . ?
C2_82 H2_82 0.9300 . ?
C3_82 C4_82 1.370(12) . ?
C3_82 C7_82 1.514(12) . ?
C4_82 C5_82 1.383(12) . ?
C4_82 H4_82 0.9300 . ?
C5_82 C6_82 1.412(12) . ?
C5_82 C8_82 1.518(12) . ?
C6_82 H6_82 0.9300 . ?
C7_82 H7A_82 0.9600 . ?
C7_82 H7B_82 0.9600 . ?
C7_82 H7C_82 0.9600 . ?
C8_82 H8A_82 0.9600 . ?
C8_82 H8B_82 0.9600 . ?
C8_82 H8C_82 0.9600 . ?
S1A_82 C1A_82 1.800(13) . ?
C1A_82 C2A_82 1.380(14) . ?
C1A_82 C6A_82 1.392(14) . ?
C2A_82 C3A_82 1.422(15) . ?
C2A_82 H2A_82 0.9300 . ?
C3A_82 C4A_82 1.371(15) . ?
C3A_82 C7A_82 1.512(14) . ?
C4A_82 C5A_82 1.394(14) . ?
C4A_82 H4A_82 0.9300 . ?
C5A_82 C6A_82 1.420(15) . ?
C5A_82 C8A_82 1.521(14) . ?
C6A_82 H6A_82 0.9300 . ?
C7A_82 H7AA_82 0.9600 . ?
C7A_82 H7AB_82 0.9600 . ?
C7A_82 H7AC_82 0.9600 . ?
C8A_82 H8AA_82 0.9600 . ?
C8A_82 H8AB_82 0.9600 . ?
C8A_82 H8AC_82 0.9600 . ?
S1_83 C1_83 1.777(11) . ?
C1_83 C2_83 1.351(13) . ?
C1_83 C6_83 1.392(13) . ?
C2_83 C3_83 1.416(13) . ?
C2_83 H2_83 0.9300 . ?
C3_83 C4_83 1.380(13) . ?
C3_83 C7_83 1.549(13) . ?
C4_83 C5_83 1.366(13) . ?
C4_83 H4_83 0.9300 . ?
C5_83 C6_83 1.407(13) . ?
C5_83 C8_83 1.535(13) . ?
C6_83 H6_83 0.9300 . ?
C7_83 H7A_83 0.9600 . ?
C7_83 H7B_83 0.9600 . ?
C7_83 H7C_83 0.9600 . ?
C8_83 H8A_83 0.9600 . ?
C8_83 H8B_83 0.9600 . ?
C8_83 H8C_83 0.9600 . ?
S1_84 C1_84 1.775(11) . ?
C1_84 C2_84 1.371(13) . ?
C1_84 C6_84 1.411(13) . ?
C2_84 C3_84 1.415(13) . ?
C2_84 H2_84 0.9300 . ?
C3_84 C4_84 1.368(13) . ?
C3_84 C7_84 1.526(13) . ?
C4_84 C5_84 1.367(13) . ?
C4_84 H4_84 0.9300 . ?
C5_84 C6_84 1.389(13) . ?
C5_84 C8_84 1.520(13) . ?
C6_84 H6_84 0.9300 . ?
C7_84 H7A_84 0.9600 . ?
C7_84 H7B_84 0.9600 . ?
C7_84 H7C_84 0.9600 . ?
C8_84 H8A_84 0.9600 . ?
C8_84 H8B_84 0.9600 . ?
C8_84 H8C_84 0.9600 . ?
S1_85 C1_85 1.779(11) . ?
C1_85 C2_85 1.375(12) . ?
C1_85 C6_85 1.400(12) . ?
C2_85 C3_85 1.412(12) . ?
C2_85 H2_85 0.9300 . ?
C3_85 C4_85 1.383(12) . ?
C3_85 C7_85 1.530(12) . ?
C4_85 C5_85 1.372(12) . ?
C4_85 H4_85 0.9300 . ?
C5_85 C6_85 1.407(12) . ?
C5_85 C8_85 1.521(12) . ?
C6_85 H6_85 0.9300 . ?
C7_85 H7A_85 0.9600 . ?
C7_85 H7B_85 0.9600 . ?
C7_85 H7C_85 0.9600 . ?
C8_85 H8A_85 0.9600 . ?
C8_85 H8B_85 0.9600 . ?
C8_85 H8C_85 0.9600 . ?
S1_86 C1_86 1.790(12) . ?
C1_86 C6_86 1.395(13) . ?
C1_86 C2_86 1.396(12) . ?
C2_86 C3_86 1.424(13) . ?
C2_86 H2_86 0.9300 . ?
C3_86 C4_86 1.381(13) . ?
C3_86 C7_86 1.539(13) . ?
C4_86 C5_86 1.373(13) . ?
C4_86 H4_86 0.9300 . ?
C5_86 C6_86 1.398(13) . ?
C5_86 C8_86 1.516(13) . ?
C6_86 H6_86 0.9300 . ?
C7_86 H7A_86 0.9600 . ?
C7_86 H7B_86 0.9600 . ?
C7_86 H7C_86 0.9600 . ?
C8_86 H8A_86 0.9600 . ?
C8_86 H8B_86 0.9600 . ?
C8_86 H8C_86 0.9600 . ?
S1_87 C1_87 1.801(12) . ?
C1_87 C2_87 1.383(13) . ?
C1_87 C6_87 1.390(13) . ?
C2_87 C3_87 1.423(13) . ?
C2_87 H2_87 0.9300 . ?
C3_87 C4_87 1.372(13) . ?
C3_87 C7_87 1.531(13) . ?
C4_87 C5_87 1.379(13) . ?
C4_87 H4_87 0.9300 . ?
C5_87 C6_87 1.399(13) . ?
C5_87 C8_87 1.532(13) . ?
C6_87 H6_87 0.9300 . ?
C7_87 H7A_87 0.9600 . ?
C7_87 H7B_87 0.9600 . ?
C7_87 H7C_87 0.9600 . ?
C8_87 H8A_87 0.9600 . ?
C8_87 H8B_87 0.9600 . ?
C8_87 H8C_87 0.9600 . ?
S1_88 C1_88 1.754(12) . ?
C1_88 C2_88 1.380(12) . ?
C1_88 C6_88 1.417(13) . ?
C2_88 C3_88 1.410(13) . ?
C2_88 H2_88 0.9300 . ?
C3_88 C4_88 1.382(13) . ?
C3_88 C7_88 1.516(13) . ?
C4_88 C5_88 1.389(13) . ?
C4_88 H4_88 0.9300 . ?
C5_88 C6_88 1.412(13) . ?
C5_88 C8_88 1.521(13) . ?
C6_88 H6_88 0.9300 . ?
C7_88 H7A_88 0.9600 . ?
C7_88 H7B_88 0.9600 . ?
C7_88 H7C_88 0.9600 . ?
C8_88 H8A_88 0.9600 . ?
C8_88 H8B_88 0.9600 . ?
C8_88 H8C_88 0.9600 . ?
S1_89 C1_89 1.794(12) . ?
C1_89 C6_89 1.396(13) . ?
C1_89 C2_89 1.405(13) . ?
C2_89 C3_89 1.423(13) . ?
C2_89 H2_89 0.9300 . ?
C3_89 C4_89 1.379(13) . ?
C3_89 C7_89 1.509(13) . ?
C4_89 C5_89 1.379(13) . ?
C4_89 H4_89 0.9300 . ?
C5_89 C6_89 1.414(13) . ?
C5_89 C8_89 1.524(13) . ?
C6_89 H6_89 0.9300 . ?
C7_89 H7A_89 0.9600 . ?
C7_89 H7B_89 0.9600 . ?
C7_89 H7C_89 0.9600 . ?
C8_89 H8A_89 0.9600 . ?
C8_89 H8B_89 0.9600 . ?
C8_89 H8C_89 0.9600 . ?
S1_90 C1_90 1.802(11) . ?
C1_90 C2_90 1.368(12) . ?
C1_90 C6_90 1.400(12) . ?
C2_90 C3_90 1.423(12) . ?
C2_90 H2_90 0.9300 . ?
C3_90 C4_90 1.374(13) . ?
C3_90 C7_90 1.515(12) . ?
C4_90 C5_90 1.370(13) . ?
C4_90 H4_90 0.9300 . ?
C5_90 C6_90 1.407(12) . ?
C5_90 C8_90 1.521(12) . ?
C6_90 H6_90 0.9300 . ?
C7_90 H7A_90 0.9600 . ?
C7_90 H7B_90 0.9600 . ?
C7_90 H7C_90 0.9600 . ?
C8_90 H8A_90 0.9600 . ?
C8_90 H8B_90 0.9600 . ?
C8_90 H8C_90 0.9600 . ?
S1A_90 C1A_90 1.808(13) . ?
C1A_90 C2A_90 1.362(14) . ?
C1A_90 C6A_90 1.402(14) . ?
C2A_90 C3A_90 1.430(15) . ?
C2A_90 H2A_90 0.9300 . ?
C3A_90 C4A_90 1.375(15) . ?
C3A_90 C7A_90 1.510(15) . ?
C4A_90 C5A_90 1.371(15) . ?
C4A_90 H4A_90 0.9300 . ?
C5A_90 C6A_90 1.412(15) . ?
C5A_90 C8A_90 1.524(15) . ?
C6A_90 H6A_90 0.9300 . ?
C7A_90 H7AA_90 0.9600 . ?
C7A_90 H7AB_90 0.9600 . ?
C7A_90 H7AC_90 0.9600 . ?
C8A_90 H8AA_90 0.9600 . ?
C8A_90 H8AB_90 0.9600 . ?
C8A_90 H8AC_90 0.9600 . ?
S1A_91 C1A_91 1.790(10) . ?
C1A_91 C2A_91 1.387(11) . ?
C1A_91 C6A_91 1.402(11) . ?
C2A_91 C3A_91 1.413(11) . ?
C2A_91 H2A_91 0.9300 . ?
C3A_91 C4A_91 1.373(11) . ?
C3A_91 C7A_91 1.528(11) . ?
C4A_91 C5A_91 1.380(11) . ?
C4A_91 H4A_91 0.9300 . ?
C5A_91 C6A_91 1.404(11) . ?
C5A_91 C8A_91 1.519(11) . ?
C6A_91 H6A_91 0.9300 . ?
C7A_91 H7AA_91 0.9600 . ?
C7A_91 H7AB_91 0.9600 . ?
C7A_91 H7AC_91 0.9600 . ?
C8A_91 H8AA_91 0.9600 . ?
C8A_91 H8AB_91 0.9600 . ?
C8A_91 H8AC_91 0.9600 . ?
S1_91 C1_91 1.789(10) . ?
C1_91 C2_91 1.387(10) . ?
C1_91 C6_91 1.403(10) . ?
C2_91 C3_91 1.414(11) . ?
C2_91 H2_91 0.9300 . ?
C3_91 C4_91 1.374(11) . ?
C3_91 C7_91 1.530(11) . ?
C4_91 C5_91 1.384(11) . ?
C4_91 H4_91 0.9300 . ?
C5_91 C6_91 1.407(11) . ?
C5_91 C8_91 1.521(11) . ?
C6_91 H6_91 0.9300 . ?
C7_91 H7A_91 0.9600 . ?
C7_91 H7B_91 0.9600 . ?
C7_91 H7C_91 0.9600 . ?
C8_91 H8A_91 0.9600 . ?
C8_91 H8B_91 0.9600 . ?
C8_91 H8C_91 0.9600 . ?
S1_92 C1_92 1.773(13) . ?
C1_92 C2_92 1.392(13) . ?
C1_92 C6_92 1.398(13) . ?
C2_92 C3_92 1.409(13) . ?
C2_92 H2_92 0.9300 . ?
C3_92 C4_92 1.379(13) . ?
C3_92 C7_92 1.519(13) . ?
C4_92 C5_92 1.376(13) . ?
C4_92 H4_92 0.9300 . ?
C5_92 C6_92 1.411(13) . ?
C5_92 C8_92 1.519(13) . ?
C6_92 H6_92 0.9300 . ?
C7_92 H7A_92 0.9600 . ?
C7_92 H7B_92 0.9600 . ?
C7_92 H7C_92 0.9600 . ?
C8_92 H8A_92 0.9600 . ?
C8_92 H8B_92 0.9600 . ?
C8_92 H8C_92 0.9600 . ?
